data_4108606
loop_
_publ_author_name
'Evgueni G. Mednikov'
'Lawrence F. Dahl'

_publ_section_title
;
 Nanosized Pd37(CO)28{P(p-Tolyl)3}12 Containing Geometrically
 Unprecedented Central 23-Atom Interpenetrating Tri-icosahedral Palladium
 Kernel of Double Icosahedral Units: Its Postulated Metal-Core Evolution
 and Resulting Stereochemical Implications
;
_journal_name_full 'Journal of the American Chemical Society'
_journal_page_first 14813
_journal_page_last 14821
_journal_paper_doi 10.1021/ja805679j
_journal_volume 130
_journal_year 2008
_chemical_formula_sum 'C302 H302 O29 P12 Pd37.05'
_chemical_formula_weight 8709.20
_chemical_name_common 'Palladium Carbonyl Phosphine cluster'
_chemical_name_systematic
; 
 ? 
;
_space_group_IT_number 2
_symmetry_cell_setting triclinic
_symmetry_space_group_name_Hall '-P 1'
_symmetry_space_group_name_H-M 'P -1'
_atom_sites_solution_hydrogens geom
_atom_sites_solution_primary direct
_atom_sites_solution_secondary difmap
_audit_creation_method SHELXL-97
_cell_angle_alpha 96.80
_cell_angle_beta 90.34
_cell_angle_gamma 114.67
_cell_formula_units_Z 2
_cell_length_a 20.6439(5)
_cell_length_b 22.0806(5)
_cell_length_c 36.0579(8)
_cell_measurement_temperature 100(2)
_cell_volume 14803.1(6)
_computing_structure_refinement 'SHELXL-97 (Sheldrick, 1997)'
_computing_structure_solution 'SHELXS-97 (Sheldrick, 1990)'
_diffrn_ambient_temperature 100(2)
_diffrn_measured_fraction_theta_full 0.936
_diffrn_measured_fraction_theta_max 0.936
_diffrn_measurement_device_type 'SMART CCD 1000 area detector difractometer'
_diffrn_measurement_method 'w scans'
_diffrn_radiation_monochromator graphite
_diffrn_radiation_source 'fine-focus sealed tube'
_diffrn_radiation_type MoK\a
_diffrn_radiation_wavelength 0.71073
_diffrn_reflns_av_R_equivalents 0.0269
_diffrn_reflns_av_sigmaI/netI 0.0488
_diffrn_reflns_limit_h_max 27
_diffrn_reflns_limit_h_min -27
_diffrn_reflns_limit_k_max 29
_diffrn_reflns_limit_k_min -29
_diffrn_reflns_limit_l_max 41
_diffrn_reflns_limit_l_min -47
_diffrn_reflns_number 118532
_diffrn_reflns_theta_full 28.30
_diffrn_reflns_theta_max 28.30
_diffrn_reflns_theta_min 1.81
_exptl_absorpt_coefficient_mu 2.311
_exptl_absorpt_correction_T_max 0.5638
_exptl_absorpt_correction_T_min 0.4161
_exptl_absorpt_correction_type empirical
_exptl_crystal_colour black
_exptl_crystal_density_diffrn 1.954
_exptl_crystal_description 'block crystal'
_exptl_crystal_F_000 8461
_exptl_crystal_size_max 0.46
_exptl_crystal_size_mid 0.30
_exptl_crystal_size_min 0.28
_refine_diff_density_max 2.419
_refine_diff_density_min -1.093
_refine_diff_density_rms 0.167
_refine_ls_extinction_method none
_refine_ls_goodness_of_fit_ref 0.917
_refine_ls_hydrogen_treatment mixed
_refine_ls_matrix_type full
_refine_ls_number_parameters 3260
_refine_ls_number_reflns 68887
_refine_ls_number_restraints 359
_refine_ls_restrained_S_all 0.925
_refine_ls_R_factor_all 0.0652
_refine_ls_R_factor_gt 0.0444
_refine_ls_shift/su_max 0.002
_refine_ls_shift/su_mean 0.000
_refine_ls_structure_factor_coef Fsqd
_refine_ls_weighting_details 'calc w=1/[\s^2^(Fo^2^)+(0.0608P)^2^+134.6392P] where P=(Fo^2^+2Fc^2^)/3'
_refine_ls_weighting_scheme calc
_refine_ls_wR_factor_gt 0.1120
_refine_ls_wR_factor_ref 0.1289
_reflns_number_gt 53156
_reflns_number_total 68887
_reflns_threshold_expression >2sigma(I)
_cod_data_source_file ja805679j_si_001.cif
_cod_data_source_block dahl330
_cod_original_cell_volume 14802.4(6)
_cod_database_code 4108606

loop_
_symmetry_equiv_pos_as_xyz
'x, y, z'
'-x, -y, -z'

loop_
_atom_site_label
_atom_site_type_symbol
_atom_site_fract_x
_atom_site_fract_y
_atom_site_fract_z
_atom_site_U_iso_or_equiv
_atom_site_adp_type
_atom_site_occupancy
_atom_site_symmetry_multiplicity
_atom_site_calc_flag
_atom_site_refinement_flags
_atom_site_disorder_assembly
_atom_site_disorder_group
Pd1 Pd 0.21927(2) 0.62581(2) 0.225003(12) 0.01899(9) Uani 1 1 d . . .
Pd2 Pd 0.25968(2) 0.67481(2) 0.294135(12) 0.01863(9) Uani 1 1 d . . .
Pd3 Pd 0.27035(2) 0.75509(2) 0.242529(12) 0.01890(9) Uani 1 1 d . . .
Pd4 Pd 0.18543(2) 0.57723(2) 0.153145(12) 0.02278(9) Uani 1 1 d . . .
Pd5 Pd 0.29382(2) 0.70377(2) 0.171635(12) 0.01986(9) Uani 1 1 d . . .
Pd6 Pd 0.15624(2) 0.68563(2) 0.186795(12) 0.02238(9) Uani 1 1 d . . .
Pd7 Pd 0.07224(2) 0.56467(2) 0.214483(13) 0.02446(10) Uani 1 1 d . . .
Pd8 Pd 0.15835(3) 0.49300(2) 0.209050(13) 0.02372(9) Uani 1 1 d . A .
Pd9 Pd 0.31588(2) 0.58961(2) 0.188499(13) 0.02266(9) Uani 1 1 d . A .
Pd10 Pd 0.36656(2) 0.70284(2) 0.238663(12) 0.02025(9) Uani 1 1 d . A .
Pd11 Pd 0.13358(2) 0.67007(2) 0.268504(12) 0.02137(9) Uani 1 1 d . . .
Pd12 Pd 0.14432(2) 0.54776(2) 0.279004(12) 0.02172(9) Uani 1 1 d . A .
Pd13 Pd 0.28046(2) 0.56211(2) 0.261245(12) 0.02158(9) Uani 1 1 d . A .
Pd14 Pd 0.39228(2) 0.68834(2) 0.313428(13) 0.02263(9) Uani 1 1 d . A .
Pd15 Pd 0.37332(2) 0.79932(2) 0.299557(12) 0.02195(9) Uani 1 1 d . . .
Pd16 Pd 0.23343(3) 0.78437(2) 0.313208(13) 0.02315(9) Uani 1 1 d . . .
Pd17 Pd 0.15792(2) 0.66362(2) 0.344580(12) 0.02272(9) Uani 1 1 d . A .
Pd18 Pd 0.23617(3) 0.58247(2) 0.341081(13) 0.02306(9) Uani 1 1 d . . .
Pd19 Pd 0.31325(3) 0.73454(2) 0.364035(13) 0.02341(9) Uani 1 1 d . A .
Pd20 Pd 0.28431(3) 0.82495(2) 0.184789(13) 0.02324(9) Uani 1 1 d . . .
Pd21 Pd 0.16557(3) 0.79864(2) 0.251119(13) 0.02393(10) Uani 1 1 d . . .
Pd22 Pd 0.40770(2) 0.83878(2) 0.228567(12) 0.02145(9) Uani 1 1 d . A .
Pd23 Pd 0.30997(3) 0.88679(2) 0.266348(13) 0.02568(10) Uani 1 1 d . A .
Pd24 Pd 0.36828(3) 0.55795(2) 0.315330(13) 0.02697(10) Uani 1 1 d . A .
Pd25 Pd 0.12182(3) 0.78748(3) 0.177368(13) 0.02639(10) Uani 1 1 d . . .
Pd26 Pd 0.42107(2) 0.79890(2) 0.155982(12) 0.02223(9) Uani 1 1 d . . .
Pd27 Pd 0.36240(3) 0.63752(2) 0.382064(13) 0.02435(10) Uani 1 1 d . A .
Pd28 Pd 0.03911(2) 0.68433(3) 0.220973(13) 0.02634(10) Uani 1 1 d . . .
Pd29 Pd 0.42257(2) 0.61458(2) 0.249422(13) 0.02448(10) Uani 1 1 d . A .
Pd30 Pd 0.21597(3) 0.84964(3) 0.127068(13) 0.02666(10) Uani 1 1 d . . .
Pd31 Pd 0.26861(3) 0.47969(2) 0.357277(14) 0.03005(11) Uani 1 1 d . A .
Pd32 Pd 0.22580(3) 0.91044(2) 0.211966(14) 0.02574(10) Uani 1 1 d . . .
Pd33 Pd 0.22133(3) 0.78576(2) 0.389308(13) 0.02684(10) Uani 1 1 d . A .
Pd34 Pd 0.05188(3) 0.47837(3) 0.150616(13) 0.02820(11) Uani 1 1 d . . .
Pd35 Pd 0.22946(3) 0.46699(3) 0.151969(14) 0.03077(11) Uani 1 1 d . A .
Pd36 Pd 0.44742(3) 0.93338(2) 0.291647(14) 0.02761(10) Uani 1 1 d . A .
Pd37 Pd 0.05308(3) 0.53629(3) 0.333823(14) 0.02976(11) Uani 1 1 d . A .
Pd38 Pd 0.3438(5) 0.8745(4) 0.3497(3) 0.0236(18) Uani 0.05 1 d P A .
P1 P 0.51595(8) 0.81827(9) 0.11762(5) 0.0268(3) Uani 1 1 d . . .
P2 P 0.43680(9) 0.65950(9) 0.43544(5) 0.0296(4) Uani 1 1 d . . .
P3 P 0.23693(11) 0.39293(9) 0.10369(5) 0.0353(4) Uani 1 1 d D . .
P4 P 0.23032(10) 0.87684(10) 0.06624(5) 0.0339(4) Uani 1 1 d . . .
P5 P -0.04840(10) 0.39779(9) 0.11593(5) 0.0358(4) Uani 1 1 d . . .
P6 P 0.53735(10) 0.61874(10) 0.24905(6) 0.0356(4) Uani 1 1 d . . .
P7 P -0.06917(9) 0.69405(11) 0.22552(5) 0.0338(4) Uani 1 1 d . . .
P8 P 0.19963(11) 1.00383(10) 0.21302(5) 0.0352(4) Uani 1 1 d . . .
P9 P 0.54764(12) 1.02862(9) 0.31542(5) 0.0453(5) Uani 1 1 d D . .
P10 P 0.19199(13) 0.84735(10) 0.43724(5) 0.0419(5) Uani 1 1 d D . .
P11 P 0.21565(13) 0.37633(9) 0.37873(5) 0.0419(5) Uani 1 1 d . . .
P12 P -0.06228(10) 0.47970(10) 0.35289(5) 0.0397(5) Uani 1 1 d D . .
O1 O 0.3391(2) 0.6792(2) 0.09723(12) 0.0333(11) Uani 1 1 d . . .
O2 O 0.2607(3) 0.6694(2) 0.43134(13) 0.0343(11) Uani 1 1 d . . .
O3 O 0.0219(3) 0.4167(2) 0.27433(13) 0.0364(11) Uani 1 1 d . C .
O4 O 0.4950(3) 0.8217(2) 0.35049(14) 0.0375(11) Uani 1 1 d . . .
O5 O 0.5110(2) 0.9440(2) 0.18857(13) 0.0323(10) Uani 1 1 d . . .
O6 O 0.0692(3) 0.7382(3) 0.35629(14) 0.0365(11) Uani 1 1 d . B .
O7 O 0.1879(2) 0.6817(2) 0.10729(12) 0.0294(10) Uani 1 1 d . . .
O8 O 0.0190(2) 0.6499(3) 0.13814(14) 0.0378(12) Uani 1 1 d . . .
O9 O 0.1218(3) 0.5160(3) 0.07750(14) 0.0487(14) Uani 1 1 d . . .
O10 O 0.1663(3) 0.5151(3) 0.40508(15) 0.0419(12) Uani 1 1 d . . .
O11 O 0.1785(3) 0.4252(2) 0.27171(13) 0.0326(10) Uani 1 1 d . C .
O12 O 0.3857(3) 0.9929(2) 0.21903(14) 0.0373(11) Uani 1 1 d . . .
O13 O 0.5457(2) 0.8670(3) 0.26637(14) 0.0360(11) Uani 1 1 d . A .
O14 O 0.3767(3) 0.9206(3) 0.13702(14) 0.0389(12) Uani 1 1 d . . .
O15 O -0.0602(3) 0.4468(3) 0.20937(13) 0.0420(13) Uani 1 1 d . . .
O16 O 0.3501(3) 0.4649(2) 0.24237(14) 0.0367(11) Uani 1 1 d . C .
O17 O 0.5081(3) 0.6646(3) 0.35009(14) 0.0419(12) Uani 1 1 d . C .
O18 O 0.4869(3) 0.7121(3) 0.19370(15) 0.0394(12) Uani 1 1 d . C .
O19 O 0.0740(3) 0.8668(3) 0.23715(15) 0.0392(12) Uani 1 1 d . . .
O20 O 0.3849(3) 0.4364(3) 0.33034(18) 0.0508(14) Uani 1 1 d . C .
O21 O 0.1670(3) 0.8782(3) 0.32413(14) 0.0418(13) Uani 1 1 d . . .
O22 O 0.3790(3) 0.8614(3) 0.41600(16) 0.0462(13) Uani 1 1 d . B .
O23 O 0.0572(3) 0.7922(3) 0.10416(15) 0.0521(15) Uani 1 1 d . . .
O24 O -0.0154(3) 0.6061(3) 0.28602(14) 0.0418(13) Uani 1 1 d . . .
O25 O 0.1062(3) 0.3500(3) 0.18009(15) 0.0485(14) Uani 1 1 d . C .
O26 O 0.0805(3) 0.6162(3) 0.41133(15) 0.0559(17) Uani 1 1 d . B .
O27 O 0.3770(4) 0.5490(3) 0.12455(17) 0.0605(19) Uani 1 1 d . C .
O28 O 0.3519(4) 0.9947(4) 0.3291(2) 0.094(3) Uani 1 1 d . A .
C1 C 0.3516(3) 0.7128(3) 0.12560(17) 0.0264(13) Uani 1 1 d . . .
C2 C 0.2930(4) 0.6723(3) 0.40475(18) 0.0296(14) Uani 1 1 d . . .
C3 C 0.0502(3) 0.4706(3) 0.28955(18) 0.0288(13) Uani 1 1 d . . .
C4 C 0.4417(4) 0.7879(3) 0.33338(18) 0.0303(14) Uani 1 1 d . . .
C5 C 0.4707(3) 0.8892(3) 0.18885(17) 0.0264(13) Uani 1 1 d . . .
C6 C 0.1242(4) 0.7368(3) 0.36200(17) 0.0294(14) Uani 1 1 d . . .
C7 C 0.1951(3) 0.6681(3) 0.13687(17) 0.0277(13) Uani 1 1 d . . .
C8 C 0.0555(3) 0.6833(4) 0.16383(19) 0.0316(14) Uani 1 1 d . . .
C9 C 0.1171(4) 0.5141(3) 0.10923(19) 0.0332(15) Uani 1 1 d . . .
C10 C 0.2029(4) 0.5198(3) 0.37998(18) 0.0322(15) Uani 1 1 d . . .
C11 C 0.1890(4) 0.4759(3) 0.26049(18) 0.0291(14) Uani 1 1 d . . .
C12 C 0.3320(4) 0.9502(3) 0.22506(19) 0.0316(14) Uani 1 1 d . . .
C13 C 0.4957(4) 0.8777(3) 0.26676(18) 0.0310(14) Uani 1 1 d . . .
C14 C 0.3209(4) 0.8837(3) 0.14422(18) 0.0297(14) Uani 1 1 d . . .
C15 C -0.0057(4) 0.4790(3) 0.19805(18) 0.0318(15) Uani 1 1 d . . .
C16 C 0.3568(4) 0.5161(3) 0.25801(19) 0.0314(14) Uani 1 1 d . . .
C17 C 0.4470(4) 0.6477(4) 0.34696(18) 0.0311(14) Uani 1 1 d . . .
C18 C 0.4458(3) 0.6890(3) 0.21574(19) 0.0302(14) Uani 1 1 d . . .
C19 C 0.1207(4) 0.8548(4) 0.2261(2) 0.0330(15) Uani 1 1 d . . .
C20 C 0.3513(4) 0.4673(4) 0.3343(2) 0.0381(16) Uani 1 1 d . . .
C21 C 0.1854(4) 0.8428(4) 0.30524(19) 0.0338(15) Uani 1 1 d . . .
C22 C 0.3272(4) 0.8217(3) 0.40060(19) 0.0316(14) Uani 1 1 d . . .
C23 C 0.1087(4) 0.8072(4) 0.1231(2) 0.0375(17) Uani 1 1 d . . .
C24 C 0.0304(3) 0.6370(4) 0.26767(18) 0.0295(14) Uani 1 1 d . . .
C25 C 0.1433(4) 0.4045(4) 0.17702(19) 0.0361(16) Uani 1 1 d . . .
C26 C 0.0872(4) 0.6056(4) 0.37970(19) 0.0361(16) Uani 1 1 d . . .
C27 C 0.3315(4) 0.5412(4) 0.14444(19) 0.0391(17) Uani 1 1 d . . .
C28 C 0.3697(5) 0.9600(4) 0.3095(2) 0.049(2) Uani 1 1 d . . .
C29 C 0.5386(4) 0.8930(3) 0.09457(18) 0.0297(14) Uani 1 1 d . . .
C30 C 0.6067(4) 0.9427(3) 0.0941(2) 0.0387(17) Uani 1 1 d D . .
H30 H 0.6460 0.9378 0.1050 0.046 Uiso 1 1 calc R . .
C31 C 0.6179(3) 1.0001(3) 0.0778(2) 0.0443(19) Uani 1 1 d D . .
H31 H 0.6651 1.0341 0.0776 0.053 Uiso 1 1 calc R . .
C32 C 0.5613(4) 1.0088(4) 0.0616(2) 0.0407(17) Uani 1 1 d D . .
C33 C 0.5742(5) 1.0728(4) 0.0453(3) 0.060(3) Uani 1 1 d . . .
H33A H 0.6255 1.1021 0.0472 0.091 Uiso 1 1 calc R . .
H33B H 0.5487 1.0961 0.0592 0.091 Uiso 1 1 calc R . .
H33C H 0.5568 1.0616 0.0189 0.091 Uiso 1 1 calc R . .
C34 C 0.4931(4) 0.9587(4) 0.0623(2) 0.0405(17) Uani 1 1 d . . .
H34 H 0.4536 0.9635 0.0515 0.049 Uiso 1 1 calc R . .
C35 C 0.4818(4) 0.9017(4) 0.0786(2) 0.0354(15) Uani 1 1 d . . .
H35 H 0.4346 0.8679 0.0790 0.042 Uiso 1 1 calc R . .
C36 C 0.5009(3) 0.7496(4) 0.07992(18) 0.0321(15) Uani 1 1 d . . .
C37 C 0.4885(4) 0.6873(4) 0.0904(2) 0.0411(17) Uani 1 1 d . . .
H37 H 0.4928 0.6831 0.1161 0.049 Uiso 1 1 calc R . .
C38 C 0.4698(4) 0.6314(4) 0.0638(2) 0.0434(19) Uani 1 1 d . . .
H38 H 0.4619 0.5893 0.0715 0.052 Uiso 1 1 calc R . .
C39 C 0.4625(4) 0.6357(4) 0.0260(2) 0.0431(19) Uani 1 1 d . . .
C40 C 0.4393(5) 0.5740(5) -0.0022(3) 0.063(3) Uani 1 1 d . . .
H40A H 0.4323 0.5351 0.0105 0.095 Uiso 1 1 calc R . .
H40B H 0.4761 0.5801 -0.0203 0.095 Uiso 1 1 calc R . .
H40C H 0.3943 0.5664 -0.0153 0.095 Uiso 1 1 calc R . .
C41 C 0.4762(4) 0.6984(4) 0.0158(2) 0.046(2) Uani 1 1 d . . .
H41 H 0.4720 0.7027 -0.0099 0.056 Uiso 1 1 calc R . .
C42 C 0.4958(4) 0.7552(4) 0.04237(19) 0.0362(16) Uani 1 1 d . . .
H42 H 0.5056 0.7977 0.0347 0.043 Uiso 1 1 calc R . .
C43 C 0.5986(3) 0.8289(4) 0.14127(19) 0.0319(14) Uani 1 1 d . . .
C44 C 0.6088(4) 0.8418(3) 0.17997(19) 0.0313(14) Uani 1 1 d . . .
H44 H 0.5735 0.8488 0.1943 0.038 Uiso 1 1 calc R . .
C45 C 0.6691(4) 0.8445(4) 0.1981(2) 0.0387(17) Uani 1 1 d . . .
H45 H 0.6744 0.8527 0.2246 0.046 Uiso 1 1 calc R . .
C46 C 0.7217(4) 0.8357(5) 0.1781(2) 0.0449(19) Uani 1 1 d . . .
C47 C 0.7857(5) 0.8338(6) 0.1979(3) 0.061(3) Uani 1 1 d . . .
H47A H 0.7828 0.8419 0.2250 0.092 Uiso 1 1 calc R . .
H47B H 0.8296 0.8688 0.1903 0.092 Uiso 1 1 calc R . .
H47C H 0.7860 0.7897 0.1911 0.092 Uiso 1 1 calc R . .
C48 C 0.7141(4) 0.8256(5) 0.1397(2) 0.050(2) Uani 1 1 d . . .
H48 H 0.7511 0.8212 0.1257 0.060 Uiso 1 1 calc R . .
C49 C 0.6531(4) 0.8216(5) 0.1212(2) 0.047(2) Uani 1 1 d . . .
H49 H 0.6483 0.8139 0.0946 0.056 Uiso 1 1 calc R . .
C50 C 0.5104(4) 0.7420(3) 0.43524(18) 0.0358(16) Uani 1 1 d D . .
C51 C 0.4940(4) 0.7975(3) 0.44072(19) 0.0370(16) Uani 1 1 d D . .
H51 H 0.4479 0.7918 0.4481 0.044 Uiso 1 1 calc R . .
C52 C 0.5444(4) 0.8610(4) 0.4354(2) 0.0436(19) Uani 1 1 d . . .
H52 H 0.5328 0.8984 0.4401 0.052 Uiso 1 1 calc R . .
C53 C 0.6106(4) 0.8706(4) 0.4237(2) 0.048(2) Uani 1 1 d D . .
C54 C 0.6638(6) 0.9387(5) 0.4157(3) 0.079(4) Uani 1 1 d . . .
H54A H 0.7079 0.9358 0.4079 0.118 Uiso 1 1 calc R . .
H54B H 0.6744 0.9713 0.4384 0.118 Uiso 1 1 calc R . .
H54C H 0.6437 0.9533 0.3957 0.118 Uiso 1 1 calc R . .
C55 C 0.6269(4) 0.8151(4) 0.4182(2) 0.051(2) Uani 1 1 d D . .
H55 H 0.6729 0.8209 0.4105 0.062 Uiso 1 1 calc R . .
C56 C 0.5769(4) 0.7510(5) 0.4237(2) 0.048(2) Uani 1 1 d . . .
H56 H 0.5889 0.7137 0.4195 0.058 Uiso 1 1 calc R . .
C57 C 0.4016(4) 0.6636(3) 0.48153(19) 0.0341(15) Uani 1 1 d . . .
C58 C 0.4443(4) 0.7067(4) 0.5119(2) 0.046(2) Uani 1 1 d . . .
H58 H 0.4918 0.7374 0.5085 0.056 Uiso 1 1 calc R . .
C59 C 0.4178(5) 0.7051(4) 0.5474(2) 0.053(2) Uani 1 1 d . . .
H59 H 0.4476 0.7353 0.5679 0.064 Uiso 1 1 calc R . .
C60 C 0.3489(5) 0.6604(4) 0.5535(2) 0.0447(19) Uani 1 1 d . . .
C61 C 0.3227(6) 0.6583(6) 0.5921(3) 0.065(3) Uani 1 1 d . . .
H61A H 0.3604 0.6918 0.6097 0.097 Uiso 1 1 calc R . .
H61B H 0.3098 0.6134 0.5992 0.097 Uiso 1 1 calc R . .
H61C H 0.2807 0.6682 0.5926 0.097 Uiso 1 1 calc R . .
C62 C 0.3066(4) 0.6179(4) 0.5229(2) 0.0369(16) Uani 1 1 d . . .
H62 H 0.2589 0.5874 0.5261 0.044 Uiso 1 1 calc R . .
C63 C 0.3329(4) 0.6193(4) 0.4875(2) 0.0368(16) Uani 1 1 d . . .
H63 H 0.3031 0.5892 0.4670 0.044 Uiso 1 1 calc R . .
C64 C 0.4785(4) 0.6021(4) 0.4403(2) 0.0389(17) Uani 1 1 d . . .
C65 C 0.5348(5) 0.6164(5) 0.4663(3) 0.066(3) Uani 1 1 d . . .
H65 H 0.5554 0.6586 0.4817 0.079 Uiso 1 1 calc R . .
C66 C 0.5607(7) 0.5678(6) 0.4694(4) 0.088(4) Uani 1 1 d . . .
H66 H 0.5994 0.5781 0.4871 0.106 Uiso 1 1 calc R . .
C67 C 0.5329(6) 0.5063(6) 0.4482(3) 0.071(3) Uani 1 1 d . . .
C68 C 0.5647(7) 0.4562(6) 0.4519(4) 0.086(4) Uani 1 1 d U . .
H68A H 0.5378 0.4147 0.4349 0.128 Uiso 1 1 calc R . .
H68B H 0.5620 0.4459 0.4777 0.128 Uiso 1 1 calc R . .
H68C H 0.6147 0.4755 0.4455 0.128 Uiso 1 1 calc R . .
C69 C 0.4777(5) 0.4924(4) 0.4222(3) 0.056(2) Uani 1 1 d D . .
H69 H 0.4579 0.4504 0.4066 0.067 Uiso 1 1 calc R . .
C70 C 0.4506(4) 0.5398(4) 0.4187(2) 0.0427(18) Uani 1 1 d D . .
H70 H 0.4119 0.5290 0.4010 0.051 Uiso 1 1 calc R . .
C71 C 0.3224(4) 0.3883(4) 0.10301(15) 0.0430(18) Uani 1 1 d D . .
C72 C 0.3592(4) 0.3953(4) 0.13695(19) 0.050(2) Uani 1 1 d D . .
H72 H 0.3397 0.4031 0.1599 0.060 Uiso 1 1 calc R . .
C73 C 0.4247(4) 0.3911(4) 0.1372(3) 0.057(2) Uani 1 1 d D . .
H73 H 0.4488 0.3954 0.1606 0.069 Uiso 1 1 calc R . .
C74 C 0.4554(4) 0.3808(6) 0.1049(3) 0.068(3) Uani 1 1 d D . .
C75 C 0.5256(4) 0.3748(7) 0.1049(4) 0.099(5) Uani 1 1 d D . .
H75A H 0.5378 0.3674 0.0790 0.148 Uiso 1 1 calc R . .
H75B H 0.5215 0.3368 0.1177 0.148 Uiso 1 1 calc R . .
H75C H 0.5632 0.4163 0.1178 0.148 Uiso 1 1 calc R . .
C76 C 0.4176(5) 0.3721(6) 0.0712(3) 0.066(3) Uani 1 1 d . . .
H76 H 0.4359 0.3618 0.0484 0.079 Uiso 1 1 calc R . .
C77 C 0.3544(5) 0.3783(5) 0.0703(2) 0.055(2) Uani 1 1 d D . .
H77 H 0.3317 0.3757 0.0468 0.066 Uiso 1 1 calc R . .
C78 C 0.1735(4) 0.3051(4) 0.1007(2) 0.0390(17) Uani 1 1 d . . .
C79 C 0.1941(5) 0.2527(4) 0.1001(3) 0.055(2) Uani 1 1 d . . .
H79 H 0.2435 0.2622 0.1001 0.066 Uiso 1 1 calc R . .
C80 C 0.1439(6) 0.1863(5) 0.0996(3) 0.065(3) Uani 1 1 d . . .
H80 H 0.1594 0.1513 0.0992 0.078 Uiso 1 1 calc R . .
C81 C 0.0726(5) 0.1713(4) 0.0995(3) 0.053(2) Uani 1 1 d . . .
C82 C 0.0180(6) 0.1001(5) 0.0999(4) 0.079(3) Uani 1 1 d . . .
H82A H 0.0422 0.0701 0.0995 0.119 Uiso 1 1 calc R . .
H82B H -0.0152 0.0864 0.0778 0.119 Uiso 1 1 calc R . .
H82C H -0.0084 0.0973 0.1226 0.119 Uiso 1 1 calc R . .
C83 C 0.0516(5) 0.2228(4) 0.0999(2) 0.050(2) Uani 1 1 d . . .
H83 H 0.0021 0.2129 0.0995 0.060 Uiso 1 1 calc R . .
C84 C 0.1009(5) 0.2887(4) 0.1007(2) 0.0462(19) Uani 1 1 d . . .
H84 H 0.0849 0.3234 0.1014 0.055 Uiso 1 1 calc R . .
C85 C 0.2259(3) 0.4159(3) 0.05775(9) 0.0424(17) Uani 1 1 d GDU . .
C86 C 0.2499(3) 0.4840(2) 0.05472(12) 0.053(2) Uani 1 1 d GDU . .
H86 H 0.2703 0.5165 0.0762 0.064 Uiso 1 1 calc R . .
C87 C 0.2442(4) 0.5044(2) 0.02032(16) 0.067(3) Uani 1 1 d GDU . .
H87 H 0.2606 0.5509 0.0183 0.080 Uiso 1 1 calc R . .
C88 C 0.2144(4) 0.4568(3) -0.01105(11) 0.070(3) Uani 1 1 d GDU . .
C90 C 0.1904(4) 0.3888(3) -0.00802(10) 0.079(3) Uani 1 1 d GDU . .
H90 H 0.1701 0.3563 -0.0295 0.095 Uiso 1 1 calc R . .
C91 C 0.1962(3) 0.3683(2) 0.02638(14) 0.065(3) Uani 1 1 d GDU . .
H91 H 0.1798 0.3218 0.0285 0.078 Uiso 1 1 calc R . .
C89 C 0.2071(8) 0.4787(7) -0.0484(2) 0.104(4) Uani 1 1 d DU . .
H89A H 0.1844 0.4390 -0.0672 0.156 Uiso 1 1 calc R . .
H89B H 0.2545 0.5073 -0.0560 0.156 Uiso 1 1 calc R . .
H89C H 0.1777 0.5041 -0.0462 0.156 Uiso 1 1 calc R . .
C92 C 0.2526(4) 0.8198(4) 0.03321(14) 0.0323(14) Uani 1 1 d DU . .
C93 C 0.2425(4) 0.8141(4) -0.00554(14) 0.0383(17) Uani 1 1 d D . .
H93 H 0.2210 0.8394 -0.0159 0.046 Uiso 1 1 calc R . .
C94 C 0.2634(4) 0.7722(4) -0.0291(2) 0.0445(19) Uani 1 1 d . . .
H94 H 0.2553 0.7686 -0.0554 0.053 Uiso 1 1 calc R . .
C95 C 0.2961(4) 0.7352(4) -0.0150(2) 0.0441(18) Uani 1 1 d . . .
C96 C 0.3190(5) 0.6902(5) -0.0406(2) 0.060(3) Uani 1 1 d . . .
H96A H 0.3407 0.6683 -0.0258 0.091 Uiso 1 1 calc R . .
H96B H 0.3540 0.7170 -0.0572 0.091 Uiso 1 1 calc R . .
H96C H 0.2774 0.6560 -0.0557 0.091 Uiso 1 1 calc R . .
C97 C 0.3061(4) 0.7405(4) 0.0235(2) 0.0424(18) Uani 1 1 d D . .
H97 H 0.3282 0.7156 0.0338 0.051 Uiso 1 1 calc R . .
C98 C 0.2842(3) 0.7819(3) 0.04735(18) 0.0361(16) Uani 1 1 d D . .
H98 H 0.2909 0.7842 0.0737 0.043 Uiso 1 1 calc R . .
C99 C 0.1509(4) 0.8759(5) 0.04298(17) 0.046(2) Uani 1 1 d D . .
C100 C 0.1393(5) 0.9333(6) 0.0456(2) 0.067(3) Uani 1 1 d D . .
H100 H 0.1755 0.9749 0.0569 0.080 Uiso 1 1 calc R . .
C101 C 0.0748(4) 0.9309(5) 0.03192(19) 0.082(4) Uani 1 1 d D . .
H101 H 0.0676 0.9710 0.0340 0.098 Uiso 1 1 calc R . .
C102 C 0.0209(4) 0.8706(5) 0.01514(19) 0.084(4) Uani 1 1 d D . .
C103 C -0.0493(5) 0.8673(8) 0.0004(3) 0.094(4) Uani 1 1 d DU . .
H10A H -0.0486 0.9123 0.0046 0.142 Uiso 1 1 calc R . .
H10B H -0.0883 0.8365 0.0135 0.142 Uiso 1 1 calc R . .
H10C H -0.0564 0.8511 -0.0265 0.142 Uiso 1 1 calc R . .
C104 C 0.0315(5) 0.8119(5) 0.0121(2) 0.068(3) Uani 1 1 d D . .
H104 H -0.0044 0.7702 0.0007 0.082 Uiso 1 1 calc R . .
C105 C 0.0957(4) 0.8167(6) 0.0262(2) 0.060(3) Uani 1 1 d D . .
H105 H 0.1030 0.7767 0.0243 0.072 Uiso 1 1 calc R . .
C106 C 0.2986(4) 0.9602(3) 0.06152(18) 0.0375(16) Uani 1 1 d D . .
C107 C 0.3291(5) 1.0074(4) 0.09311(19) 0.047(2) Uani 1 1 d D . .
H107 H 0.3131 0.9957 0.1170 0.057 Uiso 1 1 calc R . .
C108 C 0.3825(5) 1.0712(4) 0.0907(3) 0.053(2) Uani 1 1 d . . .
H108 H 0.4033 1.1015 0.1129 0.064 Uiso 1 1 calc R . .
C109 C 0.4055(5) 1.0910(4) 0.0563(3) 0.051(2) Uani 1 1 d . . .
C110 C 0.4616(6) 1.1608(4) 0.0542(3) 0.065(3) Uani 1 1 d . . .
H11A H 0.4753 1.1857 0.0795 0.098 Uiso 1 1 calc R . .
H11B H 0.4424 1.1841 0.0389 0.098 Uiso 1 1 calc R . .
H11C H 0.5035 1.1582 0.0429 0.098 Uiso 1 1 calc R . .
C111 C 0.3762(5) 1.0451(5) 0.0248(2) 0.052(2) Uani 1 1 d . . .
H111 H 0.3919 1.0573 0.0010 0.062 Uiso 1 1 calc R . .
C112 C 0.3233(5) 0.9805(4) 0.0273(2) 0.0465(19) Uani 1 1 d . . .
H112 H 0.3040 0.9498 0.0051 0.056 Uiso 1 1 calc R . .
C113 C -0.1248(3) 0.4165(4) 0.12581(19) 0.0381(17) Uani 1 1 d D . .
C114 C -0.1147(3) 0.4831(4) 0.1267(2) 0.0393(17) Uani 1 1 d D . .
H114 H -0.0691 0.5160 0.1219 0.047 Uiso 1 1 calc R . .
C115 C -0.1696(4) 0.5027(4) 0.1346(2) 0.0445(19) Uani 1 1 d D . .
H115 H -0.1612 0.5485 0.1349 0.053 Uiso 1 1 calc R . .
C116 C -0.2364(4) 0.4562(4) 0.1419(2) 0.051(2) Uani 1 1 d D . .
C117 C -0.2938(4) 0.4782(6) 0.1516(3) 0.064(3) Uani 1 1 d . . .
H11D H -0.2762 0.5266 0.1505 0.096 Uiso 1 1 calc R . .
H11E H -0.3080 0.4689 0.1770 0.096 Uiso 1 1 calc R . .
H11F H -0.3352 0.4537 0.1338 0.096 Uiso 1 1 calc R . .
C118 C -0.2467(4) 0.3895(4) 0.1412(2) 0.056(2) Uani 1 1 d D . .
H118 H -0.2923 0.3567 0.1459 0.067 Uiso 1 1 calc R . .
C119 C -0.1918(3) 0.3697(4) 0.1338(2) 0.049(2) Uani 1 1 d D . .
H119 H -0.1999 0.3241 0.1341 0.059 Uiso 1 1 calc R . .
C120 C -0.0791(4) 0.3111(4) 0.1259(2) 0.0431(18) Uani 1 1 d . . .
C121 C -0.1179(4) 0.2562(4) 0.0993(3) 0.051(2) Uani 1 1 d . . .
H121 H -0.1248 0.2628 0.0742 0.061 Uiso 1 1 calc R . .
C122 C -0.1467(5) 0.1911(4) 0.1094(2) 0.058(2) Uani 1 1 d D . .
H122 H -0.1733 0.1538 0.0911 0.070 Uiso 1 1 calc R . .
C123 C -0.1369(6) 0.1805(4) 0.1459(2) 0.064(3) Uani 1 1 d D . .
C124 C -0.1698(7) 0.1098(4) 0.1561(4) 0.089(4) Uani 1 1 d D . .
H12A H -0.1581 0.1108 0.1826 0.134 Uiso 1 1 calc R . .
H12B H -0.1509 0.0819 0.1407 0.134 Uiso 1 1 calc R . .
H12C H -0.2218 0.0909 0.1515 0.134 Uiso 1 1 calc R . .
C125 C -0.0971(6) 0.2354(5) 0.1711(3) 0.070(3) Uani 1 1 d . . .
H125 H -0.0893 0.2287 0.1960 0.084 Uiso 1 1 calc R . .
C126 C -0.0677(5) 0.3003(5) 0.1621(3) 0.059(2) Uani 1 1 d . . .
H126 H -0.0401 0.3371 0.1804 0.070 Uiso 1 1 calc R . .
C127 C -0.0481(3) 0.3905(3) 0.06522(17) 0.0386(17) Uani 1 1 d D . .
C128 C 0.0070(3) 0.3805(3) 0.0474(2) 0.048(2) Uani 1 1 d D . .
H128 H 0.0425 0.3753 0.0619 0.057 Uiso 1 1 calc R . .
C129 C 0.0112(5) 0.3782(3) 0.0097(2) 0.056(2) Uani 1 1 d D . .
H129 H 0.0497 0.3715 -0.0015 0.067 Uiso 1 1 calc R . .
C130 C -0.0379(5) 0.3853(3) -0.0127(2) 0.055(2) Uani 1 1 d D . .
C131 C -0.0309(5) 0.3829(5) -0.0545(2) 0.079(4) Uani 1 1 d D . .
H13A H 0.0116 0.3756 -0.0610 0.118 Uiso 1 1 calc R . .
H13B H -0.0263 0.4255 -0.0622 0.118 Uiso 1 1 calc R . .
H13C H -0.0734 0.3460 -0.0675 0.118 Uiso 1 1 calc R . .
C132 C -0.0929(5) 0.3949(4) 0.0042(3) 0.073(3) Uani 1 1 d D . .
H132 H -0.1280 0.3998 -0.0107 0.087 Uiso 1 1 calc R . .
C133 C -0.0983(4) 0.3977(4) 0.0423(2) 0.062(3) Uani 1 1 d D . .
H133 H -0.1369 0.4046 0.0532 0.074 Uiso 1 1 calc R . .
C134 C 0.6082(3) 0.6962(4) 0.2723(2) 0.0362(16) Uani 1 1 d D . .
C135 C 0.5934(4) 0.7491(4) 0.2868(2) 0.0385(17) Uani 1 1 d . . .
H135 H 0.5466 0.7464 0.2834 0.046 Uiso 1 1 calc R . .
C136 C 0.6464(4) 0.8067(5) 0.3066(2) 0.049(2) Uani 1 1 d . . .
H136 H 0.6354 0.8430 0.3163 0.059 Uiso 1 1 calc R . .
C137 C 0.7157(4) 0.8118(5) 0.3124(2) 0.048(2) Uani 1 1 d . . .
C138 C 0.7721(5) 0.8730(6) 0.3351(3) 0.070(3) Uani 1 1 d . . .
H13D H 0.7519 0.9049 0.3436 0.105 Uiso 1 1 calc R . .
H13E H 0.8123 0.8943 0.3197 0.105 Uiso 1 1 calc R . .
H13F H 0.7889 0.8596 0.3569 0.105 Uiso 1 1 calc R . .
C139 C 0.7304(4) 0.7596(5) 0.2971(3) 0.059(3) Uani 1 1 d . . .
H139 H 0.7774 0.7625 0.3002 0.071 Uiso 1 1 calc R . .
C140 C 0.6779(3) 0.7025(4) 0.2771(3) 0.059(3) Uani 1 1 d D . .
H140 H 0.6896 0.6671 0.2665 0.071 Uiso 1 1 calc R . .
C141 C 0.5473(3) 0.5539(3) 0.2725(2) 0.0404(17) Uani 1 1 d D . .
C142 C 0.5690(3) 0.5661(4) 0.3099(2) 0.0439(18) Uani 1 1 d D . .
H142 H 0.5870 0.6109 0.3223 0.053 Uiso 1 1 calc R . .
C143 C 0.5657(3) 0.5158(4) 0.3301(2) 0.055(2) Uani 1 1 d D . .
H143 H 0.5813 0.5263 0.3559 0.066 Uiso 1 1 calc R . .
C144 C 0.5396(4) 0.4496(4) 0.3128(3) 0.062(3) Uani 1 1 d D . .
C145 C 0.5356(5) 0.3945(6) 0.3350(3) 0.086(4) Uani 1 1 d D . .
H14A H 0.5161 0.3513 0.3187 0.129 Uiso 1 1 calc R . .
H14B H 0.5046 0.3925 0.3557 0.129 Uiso 1 1 calc R . .
H14C H 0.5836 0.4039 0.3450 0.129 Uiso 1 1 calc R . .
C146 C 0.5182(4) 0.4371(5) 0.2754(3) 0.073(3) Uani 1 1 d D . .
H146 H 0.5007 0.3923 0.2631 0.088 Uiso 1 1 calc R . .
C147 C 0.5213(4) 0.4878(3) 0.2551(3) 0.065(3) Uani 1 1 d D . .
H147 H 0.5058 0.4773 0.2293 0.078 Uiso 1 1 calc R . .
C148 C 0.5642(3) 0.6117(3) 0.2014(2) 0.0438(18) Uani 1 1 d D . .
C149 C 0.6278(4) 0.6556(4) 0.1883(2) 0.089(4) Uani 1 1 d D . .
H149 H 0.6617 0.6911 0.2053 0.107 Uiso 1 1 calc R . .
C150 C 0.6429(6) 0.6487(5) 0.1508(2) 0.096(5) Uani 1 1 d D . .
H150 H 0.6868 0.6798 0.1430 0.116 Uiso 1 1 calc R . .
C151 C 0.5970(4) 0.5990(4) 0.1250(2) 0.057(2) Uani 1 1 d D . .
C152 C 0.6126(6) 0.5906(6) 0.0843(2) 0.075(3) Uani 1 1 d D . .
H15A H 0.5725 0.5518 0.0708 0.112 Uiso 1 1 calc R . .
H15B H 0.6562 0.5835 0.0823 0.112 Uiso 1 1 calc R . .
H15C H 0.6190 0.6313 0.0734 0.112 Uiso 1 1 calc R . .
C153 C 0.5330(4) 0.5549(4) 0.1376(2) 0.071(3) Uani 1 1 d D . .
H153 H 0.4996 0.5195 0.1203 0.085 Uiso 1 1 calc R . .
C154 C 0.5169(4) 0.5613(4) 0.17489(18) 0.069(3) Uani 1 1 d D . .
H154 H 0.4724 0.5306 0.1824 0.083 Uiso 1 1 calc R . .
C155 C -0.1038(3) 0.7102(4) 0.1829(2) 0.0426(19) Uani 1 1 d D . .
C156 C -0.0621(5) 0.7651(6) 0.1654(3) 0.063(3) Uani 1 1 d . . .
H156 H -0.0165 0.7949 0.1769 0.076 Uiso 1 1 calc R . .
C157 C -0.0832(4) 0.7783(5) 0.1327(3) 0.067(3) Uani 1 1 d D . .
H157 H -0.0541 0.8181 0.1226 0.081 Uiso 1 1 calc R . .
C158 C -0.1476(5) 0.7332(4) 0.1139(2) 0.066(3) Uani 1 1 d D . .
C159 C -0.1698(7) 0.7476(6) 0.0772(2) 0.085(3) Uani 1 1 d DU . .
H15D H -0.1646 0.7941 0.0798 0.128 Uiso 1 1 calc R . .
H15E H -0.2198 0.7169 0.0702 0.128 Uiso 1 1 calc R . .
H15F H -0.1394 0.7412 0.0578 0.128 Uiso 1 1 calc R . .
C160 C -0.1906(5) 0.6775(5) 0.1308(2) 0.081(4) Uani 1 1 d D . .
H160 H -0.2351 0.6467 0.1186 0.097 Uiso 1 1 calc R . .
C161 C -0.1695(4) 0.6662(4) 0.1651(2) 0.065(3) Uani 1 1 d D . .
H161 H -0.2001 0.6284 0.1764 0.077 Uiso 1 1 calc R . .
C162 C -0.0649(4) 0.7623(4) 0.2600(2) 0.0367(16) Uani 1 1 d . . .
C163 C -0.0869(4) 0.8111(4) 0.2519(2) 0.047(2) Uani 1 1 d D . .
H163 H -0.1126 0.8045 0.2287 0.056 Uiso 1 1 calc R . .
C164 C -0.0727(4) 0.8693(4) 0.2766(2) 0.049(2) Uani 1 1 d D . .
H164 H -0.0893 0.9012 0.2705 0.059 Uiso 1 1 calc R . .
C165 C -0.0341(4) 0.8803(5) 0.3102(3) 0.050(2) Uani 1 1 d . . .
C166 C -0.0131(5) 0.9465(5) 0.3352(3) 0.065(3) Uani 1 1 d . . .
H16A H 0.0138 0.9467 0.3577 0.097 Uiso 1 1 calc R . .
H16B H -0.0561 0.9521 0.3423 0.097 Uiso 1 1 calc R . .
H16C H 0.0168 0.9835 0.3217 0.097 Uiso 1 1 calc R . .
C167 C -0.0136(4) 0.8315(4) 0.3195(2) 0.047(2) Uani 1 1 d D . .
H167 H 0.0108 0.8376 0.3431 0.056 Uiso 1 1 calc R . .
C168 C -0.0284(4) 0.7734(4) 0.2946(2) 0.0426(18) Uani 1 1 d D . .
H168 H -0.0134 0.7407 0.3013 0.051 Uiso 1 1 calc R . .
C169 C -0.1403(3) 0.6188(4) 0.23793(15) 0.0367(16) Uani 1 1 d D . .
C170 C -0.1981(3) 0.6189(4) 0.25775(16) 0.0412(18) Uani 1 1 d D . .
H170 H -0.2009 0.6602 0.2661 0.049 Uiso 1 1 calc R . .
C171 C -0.2517(4) 0.5583(5) 0.26535(17) 0.0466(19) Uani 1 1 d D . .
H171 H -0.2911 0.5582 0.2788 0.056 Uiso 1 1 calc R . .
C172 C -0.2476(4) 0.4985(4) 0.25338(18) 0.0424(18) Uani 1 1 d D . .
C173 C -0.3057(4) 0.4317(5) 0.2614(2) 0.057(2) Uani 1 1 d D . .
H17A H -0.3423 0.4400 0.2755 0.086 Uiso 1 1 calc R . .
H17B H -0.2847 0.4092 0.2762 0.086 Uiso 1 1 calc R . .
H17C H -0.3275 0.4031 0.2377 0.086 Uiso 1 1 calc R . .
C174 C -0.1910(3) 0.4980(3) 0.23379(17) 0.0395(17) Uani 1 1 d D . .
H174 H -0.1885 0.4566 0.2255 0.047 Uiso 1 1 calc R . .
C175 C -0.1371(3) 0.5583(3) 0.22605(17) 0.0374(16) Uani 1 1 d D . .
H175 H -0.0979 0.5577 0.2125 0.045 Uiso 1 1 calc R . .
C176 C 0.1943(4) 1.0402(4) 0.2602(2) 0.0343(15) Uani 1 1 d . . .
C177 C 0.2068(5) 1.0114(4) 0.2904(2) 0.0439(18) Uani 1 1 d . . .
H177 H 0.2188 0.9741 0.2860 0.053 Uiso 1 1 calc R . .
C178 C 0.2017(5) 1.0370(4) 0.3268(2) 0.0461(19) Uani 1 1 d . . .
H178 H 0.2117 1.0174 0.3470 0.055 Uiso 1 1 calc R . .
C179 C 0.1828(5) 1.0897(4) 0.3346(2) 0.047(2) Uani 1 1 d . . .
C180 C 0.1764(7) 1.1161(5) 0.3745(2) 0.066(3) Uani 1 1 d . . .
H18A H 0.1857 1.0891 0.3916 0.099 Uiso 1 1 calc R . .
H18B H 0.1281 1.1133 0.3773 0.099 Uiso 1 1 calc R . .
H18C H 0.2112 1.1631 0.3802 0.099 Uiso 1 1 calc R . .
C181 C 0.1722(6) 1.1189(5) 0.3047(2) 0.062(3) Uani 1 1 d . . .
H181 H 0.1606 1.1563 0.3093 0.074 Uiso 1 1 calc R . .
C182 C 0.1781(5) 1.0948(4) 0.2683(2) 0.051(2) Uani 1 1 d . . .
H182 H 0.1709 1.1164 0.2484 0.061 Uiso 1 1 calc R . .
C183 C 0.1125(4) 0.9850(4) 0.1894(2) 0.0393(17) Uani 1 1 d . . .
C184 C 0.0559(4) 0.9893(4) 0.2070(3) 0.049(2) Uani 1 1 d . . .
H184 H 0.0603 1.0026 0.2333 0.059 Uiso 1 1 calc R . .
C185 C -0.0078(5) 0.9747(5) 0.1871(3) 0.058(2) Uani 1 1 d . . .
H185 H -0.0460 0.9787 0.2001 0.069 Uiso 1 1 calc R . .
C186 C -0.0168(5) 0.9546(5) 0.1493(3) 0.057(2) Uani 1 1 d . . .
C187 C -0.0863(5) 0.9389(7) 0.1279(4) 0.084(4) Uani 1 1 d . . .
H18D H -0.0828 0.9254 0.1014 0.126 Uiso 1 1 calc R . .
H18E H -0.0960 0.9790 0.1305 0.126 Uiso 1 1 calc R . .
H18F H -0.1252 0.9022 0.1379 0.126 Uiso 1 1 calc R . .
C188 C 0.0387(4) 0.9477(6) 0.1320(3) 0.065(3) Uani 1 1 d D . .
H188 H 0.0332 0.9334 0.1058 0.078 Uiso 1 1 calc R . .
C189 C 0.1031(4) 0.9608(4) 0.1510(2) 0.052(2) Uani 1 1 d D . .
H189 H 0.1398 0.9535 0.1383 0.062 Uiso 1 1 calc R . .
C190 C 0.2596(4) 1.0749(4) 0.1926(2) 0.0458(19) Uani 1 1 d D . .
C191 C 0.3307(3) 1.1028(3) 0.2063(3) 0.079(4) Uani 1 1 d D . .
H191 H 0.3431 1.0844 0.2263 0.095 Uiso 1 1 calc R . .
C192 C 0.3844(4) 1.1562(3) 0.1921(2) 0.090(4) Uani 1 1 d D . .
H192 H 0.4323 1.1738 0.2022 0.109 Uiso 1 1 calc R . .
C193 C 0.3667(5) 1.1836(4) 0.1628(2) 0.063(3) Uani 1 1 d D . .
C194 C 0.4245(6) 1.2408(5) 0.1478(3) 0.083(4) Uani 1 1 d D . .
H19A H 0.4700 1.2522 0.1616 0.124 Uiso 1 1 calc R . .
H19B H 0.4131 1.2799 0.1506 0.124 Uiso 1 1 calc R . .
H19C H 0.4283 1.2278 0.1212 0.124 Uiso 1 1 calc R . .
C195 C 0.2977(6) 1.1566(4) 0.1493(3) 0.063(3) Uani 1 1 d D . .
H195 H 0.2853 1.1748 0.1293 0.075 Uiso 1 1 calc R . .
C196 C 0.2447(5) 1.1038(4) 0.1635(2) 0.059(2) Uani 1 1 d D . .
H196 H 0.1971 1.0869 0.1531 0.071 Uiso 1 1 calc R . .
C197 C 0.5481(5) 1.0552(5) 0.36537(10) 0.032(3) Uiso 0.53 1 d PD A 1
C198 C 0.5079(5) 1.0092(7) 0.3888(3) 0.028(4) Uiso 0.53 1 d PD A 1
H198 H 0.4767 0.9655 0.3773 0.034 Uiso 0.53 1 calc PR A 1
C199 C 0.5095(6) 1.0218(5) 0.4277(3) 0.029(3) Uiso 0.53 1 d PD A 1
H199 H 0.4808 0.9886 0.4424 0.035 Uiso 0.53 1 calc PR A 1
C200 C 0.5561(5) 1.0864(5) 0.4435(3) 0.044(3) Uiso 0.53 1 d PD A 1
C201 C 0.5599(8) 1.1028(8) 0.4855(3) 0.050(4) Uiso 0.53 1 d PD A 1
H20A H 0.5937 1.1497 0.4930 0.075 Uiso 0.53 1 calc PR A 1
H20B H 0.5759 1.0730 0.4972 0.075 Uiso 0.53 1 calc PR A 1
H20C H 0.5125 1.0962 0.4937 0.075 Uiso 0.53 1 calc PR A 1
C202 C 0.5970(7) 1.1334(7) 0.4207(4) 0.068(5) Uiso 0.53 1 d PD A 1
H202 H 0.6284 1.1770 0.4322 0.081 Uiso 0.53 1 calc PR A 1
C203 C 0.5941(6) 1.1196(5) 0.3818(4) 0.058(4) Uiso 0.53 1 d PD A 1
H203 H 0.6223 1.1529 0.3671 0.069 Uiso 0.53 1 calc PR A 1
C307 C 0.5667(6) 1.0409(6) 0.36606(9) 0.032(3) Uiso 0.47 1 d PD A 2
C308 C 0.5096(6) 0.9996(7) 0.3850(3) 0.049(7) Uiso 0.47 1 d PD A 2
H308 H 0.4679 0.9634 0.3731 0.059 Uiso 0.47 1 calc PR A 2
C309 C 0.5216(9) 1.0182(8) 0.4236(4) 0.058(7) Uiso 0.47 1 d PD A 2
H309 H 0.4837 0.9911 0.4375 0.070 Uiso 0.47 1 calc PR A 2
C310 C 0.5781(7) 1.0686(6) 0.4460(4) 0.050(4) Uiso 0.47 1 d PD A 2
C311 C 0.5854(12) 1.0843(11) 0.4881(4) 0.066(6) Uiso 0.47 1 d PD A 2
H31A H 0.5417 1.0542 0.4986 0.099 Uiso 0.47 1 calc PR A 2
H31B H 0.5930 1.1311 0.4954 0.099 Uiso 0.47 1 calc PR A 2
H31C H 0.6262 1.0777 0.4977 0.099 Uiso 0.47 1 calc PR A 2
C312 C 0.6334(8) 1.1080(7) 0.4254(3) 0.062(5) Uiso 0.47 1 d PD A 2
H312 H 0.6751 1.1440 0.4374 0.074 Uiso 0.47 1 calc PR A 2
C313 C 0.6253(6) 1.0926(6) 0.3866(3) 0.056(5) Uiso 0.47 1 d PD A 2
H313 H 0.6631 1.1199 0.3728 0.067 Uiso 0.47 1 calc PR A 2
C204 C 0.6317(4) 1.0293(3) 0.3003(2) 0.047(2) Uani 1 1 d D A .
C205 C 0.6864(4) 1.0292(4) 0.3230(3) 0.106(5) Uani 1 1 d D . .
H205 H 0.6824 1.0331 0.3493 0.127 Uiso 1 1 calc R A .
C206 C 0.7468(5) 1.0235(4) 0.3091(3) 0.100(4) Uani 1 1 d DU A .
H206 H 0.7826 1.0237 0.3258 0.120 Uiso 1 1 calc R . .
C207 C 0.7545(4) 1.0175(3) 0.2707(3) 0.070(3) Uani 1 1 d D . .
C208 C 0.8182(5) 1.0114(5) 0.2559(5) 0.104(5) Uani 1 1 d D A .
H20D H 0.8496 1.0124 0.2767 0.156 Uiso 1 1 calc R . .
H20E H 0.8439 1.0489 0.2418 0.156 Uiso 1 1 calc R . .
H20F H 0.8036 0.9688 0.2393 0.156 Uiso 1 1 calc R . .
C209 C 0.6997(4) 1.0181(4) 0.2482(3) 0.070(3) Uani 1 1 d D A .
H209 H 0.7033 1.0145 0.2219 0.084 Uiso 1 1 calc R . .
C210 C 0.6408(5) 1.0235(4) 0.2625(3) 0.059(2) Uani 1 1 d D . .
H210 H 0.6050 1.0233 0.2457 0.071 Uiso 1 1 calc R A .
C211 C 0.5440(6) 1.1015(4) 0.2972(3) 0.027(4) Uiso 0.50 1 d PGD A 3
C212 C 0.6079(5) 1.1545(5) 0.2912(3) 0.055(4) Uiso 0.50 1 d PGD A 3
H212 H 0.6520 1.1527 0.2967 0.066 Uiso 0.50 1 calc PR A 3
C213 C 0.6071(5) 1.2102(4) 0.2771(4) 0.065(5) Uiso 0.50 1 d PGD A 3
H213 H 0.6508 1.2464 0.2730 0.078 Uiso 0.50 1 calc PR A 3
C214 C 0.5425(7) 1.2128(4) 0.2691(3) 0.045(6) Uiso 0.50 1 d PGD A 3
C216 C 0.4786(5) 1.1598(5) 0.2752(3) 0.058(5) Uiso 0.50 1 d PGD A 3
H216 H 0.4344 1.1616 0.2697 0.069 Uiso 0.50 1 calc PR A 3
C217 C 0.4793(5) 1.1042(4) 0.2892(3) 0.042(3) Uiso 0.50 1 d PGD A 3
H217 H 0.4357 1.0679 0.2934 0.051 Uiso 0.50 1 calc PR A 3
C215 C 0.5442(9) 1.2733(5) 0.2526(4) 0.053(6) Uiso 0.50 1 d PD A 3
H21A H 0.5939 1.3051 0.2508 0.080 Uiso 0.50 1 calc PR A 3
H21B H 0.5199 1.2951 0.2688 0.080 Uiso 0.50 1 calc PR A 3
H21C H 0.5198 1.2587 0.2276 0.080 Uiso 0.50 1 calc PR A 3
C314 C 0.5538(7) 1.1075(4) 0.3017(3) 0.056(8) Uiso 0.50 1 d PD A 4
C315 C 0.5791(7) 1.1696(5) 0.3238(3) 0.058(5) Uiso 0.50 1 d PD A 4
H315 H 0.5963 1.1752 0.3491 0.070 Uiso 0.50 1 calc PR A 4
C316 C 0.5783(7) 1.2235(6) 0.3076(4) 0.062(5) Uiso 0.50 1 d PD A 4
H316 H 0.5953 1.2664 0.3222 0.074 Uiso 0.50 1 calc PR A 4
C317 C 0.5534(8) 1.2167(5) 0.2706(4) 0.088(13) Uiso 0.50 1 d PD A 4
C318 C 0.5496(17) 1.2708(19) 0.2499(13) 0.19(3) Uiso 0.50 1 d PD A 4
H31D H 0.5679 1.3136 0.2665 0.289 Uiso 0.50 1 calc PR A 4
H31E H 0.4999 1.2584 0.2415 0.289 Uiso 0.50 1 calc PR A 4
H31F H 0.5787 1.2756 0.2281 0.289 Uiso 0.50 1 calc PR A 4
C319 C 0.5281(6) 1.1541(6) 0.2487(4) 0.050(4) Uiso 0.50 1 d PD A 4
H319 H 0.5110 1.1484 0.2234 0.061 Uiso 0.50 1 calc PR A 4
C320 C 0.5287(7) 1.1001(5) 0.2649(3) 0.044(4) Uiso 0.50 1 d PD A 4
H320 H 0.5115 1.0570 0.2503 0.053 Uiso 0.50 1 calc PR A 4
C218 C 0.2070(9) 0.8290(8) 0.48387(19) 0.038(5) Uiso 0.38 1 d PGD B 5
C219 C 0.1834(10) 0.8578(8) 0.5141(4) 0.067(7) Uiso 0.38 1 d PGD B 5
H219 H 0.1656 0.8902 0.5107 0.080 Uiso 0.38 1 calc PR B 5
C220 C 0.1857(10) 0.8390(9) 0.5494(3) 0.072(8) Uiso 0.38 1 d PGD B 5
H220 H 0.1696 0.8586 0.5701 0.086 Uiso 0.38 1 calc PR B 5
C221 C 0.2117(10) 0.7915(9) 0.5544(2) 0.057(6) Uiso 0.38 1 d PGD B 5
C223 C 0.2354(10) 0.7628(8) 0.5242(4) 0.044(6) Uiso 0.38 1 d PGD B 5
H223 H 0.2531 0.7304 0.5276 0.053 Uiso 0.38 1 calc PR B 5
C224 C 0.2330(9) 0.7816(8) 0.4889(3) 0.041(7) Uiso 0.38 1 d PGD B 5
H224 H 0.2492 0.7619 0.4682 0.050 Uiso 0.38 1 calc PR B 5
C222 C 0.2101(15) 0.7699(14) 0.5927(4) 0.064(7) Uiso 0.38 1 d PD B 5
H22A H 0.2271 0.7344 0.5917 0.096 Uiso 0.38 1 calc PR B 5
H22B H 0.1611 0.7528 0.6008 0.096 Uiso 0.38 1 calc PR B 5
H22C H 0.2411 0.8085 0.6106 0.096 Uiso 0.38 1 calc PR B 5
C321 C 0.1808(5) 0.8131(4) 0.48165(14) 0.033(3) Uiso 0.62 1 d PD B 6
C322 C 0.1436(5) 0.8283(5) 0.5107(2) 0.047(3) Uiso 0.62 1 d PD B 6
H322 H 0.1189 0.8553 0.5070 0.056 Uiso 0.62 1 calc PR B 6
C323 C 0.1419(6) 0.8047(5) 0.5450(3) 0.059(4) Uiso 0.62 1 d PD B 6
H323 H 0.1162 0.8156 0.5645 0.071 Uiso 0.62 1 calc PR B 6
C324 C 0.1780(5) 0.7653(5) 0.5507(3) 0.048(3) Uiso 0.62 1 d PD B 6
C325 C 0.1767(8) 0.7392(7) 0.5877(3) 0.069(5) Uiso 0.62 1 d PD B 6
H32A H 0.2051 0.7130 0.5868 0.104 Uiso 0.62 1 calc PR B 6
H32B H 0.1273 0.7106 0.5926 0.104 Uiso 0.62 1 calc PR B 6
H32C H 0.1968 0.7772 0.6077 0.104 Uiso 0.62 1 calc PR B 6
C326 C 0.2151(6) 0.7495(5) 0.5218(2) 0.043(3) Uiso 0.62 1 d PD B 6
H326 H 0.2395 0.7223 0.5254 0.052 Uiso 0.62 1 calc PR B 6
C327 C 0.2166(6) 0.7735(5) 0.4876(3) 0.034(3) Uiso 0.62 1 d PD B 6
H327 H 0.2423 0.7626 0.4681 0.040 Uiso 0.62 1 calc PR B 6
C225 C 0.1049(4) 0.8500(3) 0.43354(17) 0.053(2) Uani 1 1 d D B .
C226 C 0.0969(4) 0.9086(4) 0.42966(19) 0.059(2) Uani 1 1 d D . .
H226 H 0.1377 0.9500 0.4297 0.071 Uiso 1 1 calc R B .
C227 C 0.0285(5) 0.9060(6) 0.4257(2) 0.072(3) Uani 1 1 d D B .
H227 H 0.0236 0.9462 0.4230 0.087 Uiso 1 1 calc R . .
C228 C -0.0316(5) 0.8476(7) 0.4256(2) 0.077(3) Uani 1 1 d D . .
C229 C -0.1053(6) 0.8455(9) 0.4211(3) 0.123(6) Uani 1 1 d D B .
H22D H -0.1012 0.8907 0.4187 0.184 Uiso 1 1 calc R . .
H22E H -0.1318 0.8296 0.4430 0.184 Uiso 1 1 calc R . .
H22F H -0.1306 0.8148 0.3986 0.184 Uiso 1 1 calc R . .
C230 C -0.0229(6) 0.7909(6) 0.4295(2) 0.075(3) Uani 1 1 d D B .
H230 H -0.0642 0.7499 0.4296 0.090 Uiso 1 1 calc R . .
C231 C 0.0433(4) 0.7905(4) 0.4333(2) 0.062(3) Uani 1 1 d D . .
H231 H 0.0471 0.7497 0.4358 0.075 Uiso 1 1 calc R B .
C232 C 0.2586(6) 0.9347(3) 0.4438(4) 0.067(18) Uiso 0.45 1 d PD B 7
C233 C 0.2662(7) 0.9633(7) 0.4107(4) 0.036(4) Uiso 0.45 1 d PD B 7
H233 H 0.2364 0.9428 0.3885 0.043 Uiso 0.45 1 calc PR B 7
C234 C 0.3240(6) 1.0263(7) 0.4150(5) 0.047(7) Uiso 0.45 1 d PD B 7
H234 H 0.3299 1.0465 0.3927 0.056 Uiso 0.45 1 calc PR B 7
C235 C 0.3756(7) 1.0678(7) 0.4429(4) 0.062(6) Uiso 0.45 1 d PD B 7
C236 C 0.4359(10) 1.1365(8) 0.4427(8) 0.090(8) Uiso 0.45 1 d PD B 7
H23A H 0.4367 1.1505 0.4179 0.135 Uiso 0.45 1 calc PR B 7
H23B H 0.4814 1.1347 0.4487 0.135 Uiso 0.45 1 calc PR B 7
H23C H 0.4289 1.1689 0.4614 0.135 Uiso 0.45 1 calc PR B 7
C237 C 0.3616(8) 1.0336(6) 0.4742(5) 0.072(6) Uiso 0.45 1 d PD B 7
H237 H 0.3916 1.0547 0.4963 0.087 Uiso 0.45 1 calc PR B 7
C238 C 0.3061(7) 0.9701(6) 0.4746(4) 0.053(5) Uiso 0.45 1 d PD B 7
H238 H 0.3003 0.9500 0.4970 0.063 Uiso 0.45 1 calc PR B 7
C328 C 0.2555(4) 0.93562(19) 0.4433(3) 0.030(7) Uiso 0.55 1 d PD B 8
C329 C 0.2868(6) 0.9692(5) 0.4133(3) 0.031(3) Uiso 0.55 1 d PD B 8
H329 H 0.2753 0.9438 0.3891 0.037 Uiso 0.55 1 calc PR B 8
C330 C 0.3335(6) 1.0371(5) 0.4156(4) 0.061(7) Uiso 0.55 1 d PD B 8
H330 H 0.3545 1.0593 0.3949 0.074 Uiso 0.55 1 calc PR B 8
C331 C 0.3451(6) 1.0678(6) 0.4526(3) 0.044(3) Uiso 0.55 1 d PD B 8
C332 C 0.3952(7) 1.1416(6) 0.4584(5) 0.062(4) Uiso 0.55 1 d PD B 8
H33D H 0.4120 1.1562 0.4343 0.093 Uiso 0.55 1 calc PR B 8
H33E H 0.4362 1.1489 0.4751 0.093 Uiso 0.55 1 calc PR B 8
H33F H 0.3700 1.1676 0.4696 0.093 Uiso 0.55 1 calc PR B 8
C333 C 0.3166(7) 1.0383(5) 0.4844(4) 0.076(6) Uiso 0.55 1 d PD B 8
H333 H 0.3287 1.0637 0.5085 0.091 Uiso 0.55 1 calc PR B 8
C334 C 0.2700(7) 0.9703(5) 0.4794(3) 0.061(4) Uiso 0.55 1 d PD B 8
H334 H 0.2487 0.9481 0.5001 0.073 Uiso 0.55 1 calc PR B 8
C239 C 0.1990(5) 0.3815(3) 0.4283(2) 0.050(2) Uani 1 1 d D . .
C240 C 0.1369(5) 0.3367(5) 0.4423(2) 0.069(3) Uani 1 1 d D . .
H240 H 0.1006 0.3024 0.4259 0.083 Uiso 1 1 calc R . .
C241 C 0.1289(8) 0.3431(6) 0.4807(2) 0.086(4) Uani 1 1 d D . .
H241 H 0.0871 0.3118 0.4903 0.104 Uiso 1 1 calc R . .
C242 C 0.1793(7) 0.3927(5) 0.5051(3) 0.085(4) Uani 1 1 d D . .
C243 C 0.1699(9) 0.3993(8) 0.5466(4) 0.109(5) Uani 1 1 d U . .
H24A H 0.1247 0.3632 0.5519 0.163 Uiso 1 1 calc R . .
H24B H 0.1694 0.4430 0.5549 0.163 Uiso 1 1 calc R . .
H24C H 0.2096 0.3959 0.5599 0.163 Uiso 1 1 calc R . .
C244 C 0.2402(7) 0.4385(5) 0.4907(3) 0.091(5) Uani 1 1 d D . .
H244 H 0.2757 0.4738 0.5071 0.109 Uiso 1 1 calc R . .
C245 C 0.2489(7) 0.4328(4) 0.4528(2) 0.068(3) Uani 1 1 d . . .
H245 H 0.2902 0.4650 0.4433 0.082 Uiso 1 1 calc R . .
C246 C 0.2688(5) 0.3276(4) 0.3748(2) 0.051(2) Uani 1 1 d . . .
C247 C 0.2767(6) 0.2983(4) 0.3399(3) 0.062(3) Uani 1 1 d . . .
H247 H 0.2522 0.3021 0.3185 0.074 Uiso 1 1 calc R . .
C248 C 0.3193(6) 0.2640(5) 0.3354(3) 0.070(3) Uani 1 1 d D . .
H248 H 0.3232 0.2441 0.3111 0.084 Uiso 1 1 calc R . .
C249 C 0.3567(6) 0.2581(5) 0.3660(3) 0.076(3) Uani 1 1 d D . .
C250 C 0.4014(8) 0.2188(6) 0.3602(4) 0.099(5) Uani 1 1 d . . .
H25A H 0.3976 0.2009 0.3337 0.149 Uiso 1 1 calc R . .
H25B H 0.3842 0.1815 0.3752 0.149 Uiso 1 1 calc R . .
H25C H 0.4514 0.2484 0.3679 0.149 Uiso 1 1 calc R . .
C251 C 0.3513(7) 0.2881(5) 0.4004(3) 0.075(3) Uani 1 1 d . . .
H251 H 0.3781 0.2862 0.4214 0.090 Uiso 1 1 calc R . .
C252 C 0.3075(6) 0.3214(5) 0.4052(3) 0.062(3) Uani 1 1 d . . .
H252 H 0.3034 0.3404 0.4297 0.075 Uiso 1 1 calc R . .
C253 C 0.1293(5) 0.3180(4) 0.3553(2) 0.052(2) Uani 1 1 d . . .
C254 C 0.0870(6) 0.3431(4) 0.3386(2) 0.060(3) Uani 1 1 d . . .
H254 H 0.1045 0.3901 0.3375 0.072 Uiso 1 1 calc R . .
C255 C 0.0191(7) 0.3003(5) 0.3234(3) 0.076(3) Uani 1 1 d . . .
H255 H -0.0097 0.3190 0.3131 0.091 Uiso 1 1 calc R . .
C256 C -0.0076(6) 0.2326(5) 0.3225(4) 0.101(5) Uani 1 1 d D . .
C257 C -0.0817(7) 0.1858(7) 0.3061(5) 0.156(8) Uani 1 1 d D . .
H25D H -0.1042 0.2119 0.2958 0.234 Uiso 1 1 calc R . .
H25E H -0.1104 0.1621 0.3258 0.234 Uiso 1 1 calc R . .
H25F H -0.0785 0.1531 0.2862 0.234 Uiso 1 1 calc R . .
C258 C 0.0353(6) 0.2073(5) 0.3392(4) 0.108(5) Uani 1 1 d D . .
H258 H 0.0175 0.1601 0.3395 0.129 Uiso 1 1 calc R . .
C259 C 0.1033(5) 0.2487(4) 0.3554(3) 0.071(3) Uani 1 1 d D . .
H259 H 0.1315 0.2301 0.3664 0.085 Uiso 1 1 calc R . .
C260 C -0.1135(5) 0.3994(3) 0.3239(2) 0.030(3) Uiso 0.52 1 d PD C 9
C261 C -0.1406(6) 0.3352(4) 0.3346(4) 0.043(3) Uiso 0.52 1 d PD C 9
H261 H -0.1339 0.3318 0.3603 0.051 Uiso 0.52 1 calc PR C 9
C262 C -0.1766(6) 0.2756(7) 0.3106(3) 0.053(4) Uiso 0.52 1 d PD C 9
H262 H -0.1933 0.2338 0.3201 0.064 Uiso 0.52 1 calc PR C 9
C263 C -0.1884(5) 0.2767(5) 0.2726(3) 0.042(3) Uiso 0.52 1 d PD C 9
C264 C -0.2267(7) 0.2143(7) 0.2449(4) 0.051(4) Uiso 0.52 1 d PD C 9
H26A H -0.2285 0.2271 0.2199 0.076 Uiso 0.52 1 calc PR C 9
H26B H -0.2754 0.1896 0.2524 0.076 Uiso 0.52 1 calc PR C 9
H26C H -0.2009 0.1856 0.2444 0.076 Uiso 0.52 1 calc PR C 9
C265 C -0.1627(6) 0.3394(5) 0.2601(4) 0.035(3) Uiso 0.52 1 d PD C 9
H265 H -0.1695 0.3429 0.2344 0.042 Uiso 0.52 1 calc PR C 9
C266 C -0.1269(6) 0.3970(7) 0.2856(2) 0.031(4) Uiso 0.52 1 d PD C 9
H266 H -0.1098 0.4389 0.2761 0.037 Uiso 0.52 1 calc PR C 9
C335 C -0.1287(4) 0.4065(3) 0.3237(2) 0.032(4) Uiso 0.48 1 d PD C 10
C336 C -0.1675(6) 0.3483(5) 0.3396(3) 0.035(3) Uiso 0.48 1 d PD C 10
H336 H -0.1650 0.3476 0.3658 0.042 Uiso 0.48 1 calc PR C 10
C337 C -0.2102(6) 0.2912(6) 0.3151(3) 0.040(3) Uiso 0.48 1 d PD C 10
H337 H -0.2373 0.2509 0.3252 0.048 Uiso 0.48 1 calc PR C 10
C338 C -0.2148(5) 0.2909(5) 0.2765(3) 0.040(3) Uiso 0.48 1 d PD C 10
C339 C -0.2617(8) 0.2282(7) 0.2508(5) 0.053(4) Uiso 0.48 1 d PD C 10
H33G H -0.2578 0.2378 0.2248 0.080 Uiso 0.48 1 calc PR C 10
H33H H -0.3115 0.2137 0.2574 0.080 Uiso 0.48 1 calc PR C 10
H33I H -0.2464 0.1924 0.2534 0.080 Uiso 0.48 1 calc PR C 10
C340 C -0.1739(6) 0.3517(5) 0.2635(4) 0.032(3) Uiso 0.48 1 d PD C 10
H340 H -0.1765 0.3524 0.2372 0.038 Uiso 0.48 1 calc PR C 10
C341 C -0.1296(7) 0.4114(7) 0.2855(3) 0.032(4) Uiso 0.48 1 d PD C 10
H341 H -0.1026 0.4518 0.2754 0.039 Uiso 0.48 1 calc PR C 10
C267 C -0.1161(4) 0.5277(5) 0.3562(2) 0.047(2) Uani 1 1 d . C .
C268 C -0.0843(5) 0.5968(5) 0.3592(2) 0.050(2) Uani 1 1 d . . .
H268 H -0.0337 0.6195 0.3599 0.060 Uiso 1 1 calc R C .
C269 C -0.1247(5) 0.6337(6) 0.3612(2) 0.058(2) Uani 1 1 d . C .
H269 H -0.1011 0.6813 0.3632 0.069 Uiso 1 1 calc R . .
C270 C -0.1976(5) 0.6034(5) 0.3605(3) 0.067(3) Uani 1 1 d D . .
C271 C -0.2399(7) 0.6444(7) 0.3634(3) 0.089(4) Uani 1 1 d . C .
H27A H -0.2909 0.6145 0.3624 0.133 Uiso 1 1 calc R . .
H27B H -0.2301 0.6712 0.3426 0.133 Uiso 1 1 calc R . .
H27C H -0.2264 0.6744 0.3872 0.133 Uiso 1 1 calc R . .
C272 C -0.2310(5) 0.5335(5) 0.3572(3) 0.071(3) Uani 1 1 d D C .
H272 H -0.2816 0.5112 0.3567 0.085 Uiso 1 1 calc R . .
C273 C -0.1907(4) 0.4959(5) 0.3548(2) 0.059(2) Uani 1 1 d D . .
H273 H -0.2143 0.4483 0.3520 0.071 Uiso 1 1 calc R C .
C274 C -0.0609(4) 0.4537(4) 0.3992(2) 0.047(2) Uani 1 1 d . C .
C275 C -0.0084(5) 0.4327(5) 0.4073(2) 0.052(2) Uani 1 1 d . . .
H275 H 0.0249 0.4328 0.3892 0.063 Uiso 1 1 calc R C .
C276 C -0.0039(5) 0.4118(6) 0.4414(3) 0.068(3) Uani 1 1 d . C .
H276 H 0.0315 0.3963 0.4461 0.081 Uiso 1 1 calc R . .
C277 C -0.0495(5) 0.4130(7) 0.4686(3) 0.080(4) Uani 1 1 d . . .
C278 C -0.0453(7) 0.3908(7) 0.5063(3) 0.095(4) Uani 1 1 d U C .
H27D H -0.0823 0.3957 0.5216 0.143 Uiso 1 1 calc R . .
H27E H 0.0018 0.4187 0.5188 0.143 Uiso 1 1 calc R . .
H27F H -0.0528 0.3436 0.5028 0.143 Uiso 1 1 calc R . .
C279 C -0.1002(5) 0.4358(7) 0.4611(3) 0.086(4) Uani 1 1 d . C .
H279 H -0.1317 0.4377 0.4798 0.103 Uiso 1 1 calc R . .
C280 C -0.1064(5) 0.4561(6) 0.4266(2) 0.068(3) Uani 1 1 d . . .
H280 H -0.1418 0.4716 0.4220 0.082 Uiso 1 1 calc R C .
C300 C 0.5371(6) 0.0905(5) 0.1570(3) 0.069(3) Uani 1 1 d . . .
H30A H 0.5187 0.0586 0.1336 0.083 Uiso 1 1 calc R . .
H30B H 0.5039 0.0730 0.1768 0.083 Uiso 1 1 calc R . .
C301 C 0.6111(5) 0.0988(5) 0.1686(3) 0.060(2) Uani 1 1 d . . .
H30C H 0.6184 0.0581 0.1598 0.072 Uiso 1 1 calc R . .
H30D H 0.6206 0.1097 0.1961 0.072 Uiso 1 1 calc R . .
C302 C 0.6572(5) 0.1582(5) 0.1485(3) 0.064(3) Uani 1 1 d . . .
H30E H 0.7048 0.1839 0.1618 0.077 Uiso 1 1 calc R . .
H30F H 0.6633 0.1429 0.1224 0.077 Uiso 1 1 calc R . .
C303 C 0.6150(6) 0.1995(5) 0.1498(3) 0.070(3) Uani 1 1 d . . .
H30G H 0.6305 0.2338 0.1722 0.084 Uiso 1 1 calc R . .
H30H H 0.6219 0.2226 0.1272 0.084 Uiso 1 1 calc R . .
O30 O 0.5431(4) 0.1549(4) 0.1512(3) 0.086(3) Uani 1 1 d . . .
C401 C 0.3229(10) 0.2599(9) 0.9829(5) 0.136(6) Uiso 1 1 d D . .
H40D H 0.3713 0.2958 0.9834 0.204 Uiso 1 1 calc R . .
H40E H 0.2893 0.2798 0.9895 0.204 Uiso 1 1 calc R . .
H40F H 0.3094 0.2346 0.9577 0.204 Uiso 1 1 calc R . .
C402 C 0.3210(10) 0.2129(9) 1.0108(5) 0.180(9) Uiso 1 1 d D . .
H40G H 0.3593 0.1979 1.0052 0.216 Uiso 1 1 calc R . .
H40H H 0.3333 0.2395 1.0360 0.216 Uiso 1 1 calc R . .
C403 C 0.2531(10) 0.1514(9) 1.0129(5) 0.168(8) Uiso 1 1 d D . .
H40I H 0.2124 0.1626 1.0190 0.201 Uiso 1 1 calc R . .
H40J H 0.2582 0.1231 1.0310 0.201 Uiso 1 1 calc R . .
C404 C 0.2468(13) 0.1190(11) 0.9726(4) 0.215(12) Uiso 1 1 d D . .
H40K H 0.2207 0.1349 0.9560 0.258 Uiso 1 1 calc R . .
H40L H 0.2943 0.1275 0.9631 0.258 Uiso 1 1 calc R . .
C405 C 0.2049(15) 0.0463(10) 0.9767(6) 0.221(12) Uiso 1 1 d D . .
H40M H 0.1586 0.0402 0.9870 0.265 Uiso 1 1 calc R . .
H40N H 0.2313 0.0332 0.9949 0.265 Uiso 1 1 calc R . .
C406 C 0.1911(12) -0.0002(11) 0.9401(5) 0.174(9) Uiso 1 1 d D . .
H40O H 0.1606 -0.0464 0.9441 0.261 Uiso 1 1 calc R . .
H40P H 0.2366 0.0022 0.9309 0.261 Uiso 1 1 calc R . .
H40Q H 0.1671 0.0138 0.9215 0.261 Uiso 1 1 calc R . .
C501 C 0.2523(18) 0.2118(19) 0.4949(12) 0.386(11) Uiso 1 1 d D . .
H50A H 0.2834 0.1895 0.4992 0.579 Uiso 1 1 calc R . .
H50B H 0.2497 0.2380 0.5183 0.579 Uiso 1 1 calc R . .
H50C H 0.2717 0.2419 0.4759 0.579 Uiso 1 1 calc R . .
C502 C 0.1779(15) 0.1592(18) 0.4815(13) 0.386(11) Uiso 1 1 d D . .
H50D H 0.1888 0.1321 0.4607 0.463 Uiso 1 1 calc R . .
H50E H 0.1661 0.1310 0.5020 0.463 Uiso 1 1 calc R . .
C503 C 0.1049(16) 0.1507(18) 0.4685(12) 0.386(11) Uiso 1 1 d D . .
H50F H 0.1088 0.1505 0.4411 0.463 Uiso 1 1 calc R . .
H50G H 0.1059 0.1952 0.4777 0.463 Uiso 1 1 calc R . .
C504 C 0.0268(18) 0.104(2) 0.4711(9) 0.386(11) Uiso 1 1 d D . .
H50H H 0.0217 0.0582 0.4748 0.463 Uiso 1 1 calc R . .
H50I H 0.0060 0.1210 0.4922 0.463 Uiso 1 1 calc R . .
C505 C -0.0087(16) 0.102(2) 0.4344(12) 0.386(11) Uiso 1 1 d D . .
H50J H 0.0224 0.0986 0.4143 0.463 Uiso 1 1 calc R . .
H50K H -0.0121 0.1455 0.4343 0.463 Uiso 1 1 calc R . .
C506 C -0.0828(18) 0.0457(18) 0.4251(12) 0.386(11) Uiso 1 1 d D . .
H50L H -0.1139 0.0634 0.4142 0.579 Uiso 1 1 calc R . .
H50M H -0.1026 0.0270 0.4479 0.579 Uiso 1 1 calc R . .
H50N H -0.0797 0.0103 0.4070 0.579 Uiso 1 1 calc R . .
C601 C 0.3493(6) 0.3108(7) 0.2349(4) 0.1067(19) Uiso 1 1 d D . .
H60A H 0.3766 0.2835 0.2343 0.160 Uiso 1 1 calc R . .
H60B H 0.3626 0.3424 0.2581 0.160 Uiso 1 1 calc R . .
H60C H 0.3600 0.3360 0.2134 0.160 Uiso 1 1 calc R . .
C602 C 0.2699(6) 0.2653(6) 0.2332(5) 0.1067(19) Uiso 1 1 d D . .
H60D H 0.2580 0.2326 0.2102 0.128 Uiso 1 1 calc R . .
H60E H 0.2605 0.2394 0.2547 0.128 Uiso 1 1 calc R . .
C603 C 0.2206(6) 0.2995(7) 0.2336(5) 0.1067(19) Uiso 1 1 d D . .
H60F H 0.2229 0.3174 0.2095 0.128 Uiso 1 1 calc R . .
H60G H 0.2387 0.3384 0.2536 0.128 Uiso 1 1 calc R . .
C604 C 0.1427(6) 0.2565(7) 0.2396(4) 0.1067(19) Uiso 1 1 d D . .
H60H H 0.1399 0.2349 0.2624 0.128 Uiso 1 1 calc R . .
H60I H 0.1172 0.2858 0.2436 0.128 Uiso 1 1 calc R . .
C605 C 0.1065(6) 0.2032(7) 0.2071(4) 0.1067(19) Uiso 1 1 d D . .
H60J H 0.1307 0.1728 0.2031 0.128 Uiso 1 1 calc R . .
H60K H 0.1087 0.2241 0.1840 0.128 Uiso 1 1 calc R . .
C606 C 0.0291(6) 0.1638(7) 0.2156(4) 0.1067(19) Uiso 1 1 d D . .
H60L H 0.0045 0.1285 0.1946 0.160 Uiso 1 1 calc R . .
H60M H 0.0054 0.1942 0.2191 0.160 Uiso 1 1 calc R . .
H60N H 0.0274 0.1433 0.2384 0.160 Uiso 1 1 calc R . .

loop_
_atom_site_aniso_label
_atom_site_aniso_U_11
_atom_site_aniso_U_22
_atom_site_aniso_U_33
_atom_site_aniso_U_23
_atom_site_aniso_U_13
_atom_site_aniso_U_12
Pd1 0.0202(2) 0.0217(2) 0.01540(19) 0.00576(16) 0.00071(15) 0.00822(16)
Pd2 0.0209(2) 0.0201(2) 0.01557(19) 0.00546(16) -0.00035(16) 0.00858(16)
Pd3 0.0216(2) 0.0217(2) 0.0159(2) 0.00635(16) 0.00210(16) 0.01048(17)
Pd4 0.0238(2) 0.0255(2) 0.0168(2) 0.00542(17) -0.00103(17) 0.00755(18)
Pd5 0.0195(2) 0.0243(2) 0.0168(2) 0.00614(17) 0.00206(16) 0.00929(17)
Pd6 0.0203(2) 0.0314(2) 0.0188(2) 0.00996(18) 0.00258(16) 0.01243(18)
Pd7 0.0209(2) 0.0302(2) 0.0193(2) 0.00664(18) -0.00096(17) 0.00695(18)
Pd8 0.0277(2) 0.0232(2) 0.0178(2) 0.00445(17) -0.00133(17) 0.00785(18)
Pd9 0.0260(2) 0.0244(2) 0.0192(2) 0.00293(17) 0.00059(17) 0.01222(18)
Pd10 0.0205(2) 0.0219(2) 0.0197(2) 0.00352(17) -0.00088(16) 0.01002(17)
Pd11 0.0213(2) 0.0275(2) 0.0179(2) 0.00757(17) 0.00181(16) 0.01167(18)
Pd12 0.0226(2) 0.0237(2) 0.0171(2) 0.00668(17) 0.00067(16) 0.00695(17)
Pd13 0.0241(2) 0.0229(2) 0.0193(2) 0.00554(17) -0.00055(17) 0.01080(17)
Pd14 0.0243(2) 0.0250(2) 0.0199(2) 0.00564(17) -0.00184(17) 0.01097(18)
Pd15 0.0261(2) 0.0209(2) 0.0173(2) 0.00467(17) -0.00090(17) 0.00789(17)
Pd16 0.0316(2) 0.0245(2) 0.0180(2) 0.00729(17) 0.00380(18) 0.01519(19)
Pd17 0.0261(2) 0.0237(2) 0.0182(2) 0.00726(17) 0.00284(17) 0.00918(18)
Pd18 0.0288(2) 0.0212(2) 0.0189(2) 0.00631(17) -0.00302(17) 0.00933(18)
Pd19 0.0310(2) 0.0214(2) 0.0175(2) 0.00371(17) -0.00123(17) 0.01052(18)
Pd20 0.0295(2) 0.0282(2) 0.0180(2) 0.00905(18) 0.00325(17) 0.01643(19)
Pd21 0.0284(2) 0.0299(2) 0.0205(2) 0.01072(18) 0.00534(18) 0.01716(19)
Pd22 0.0239(2) 0.0226(2) 0.0177(2) 0.00559(17) 0.00369(16) 0.00901(17)
Pd23 0.0334(2) 0.0246(2) 0.0224(2) 0.00432(18) 0.00101(19) 0.01508(19)
Pd24 0.0357(3) 0.0276(2) 0.0223(2) 0.00616(19) -0.00312(19) 0.0173(2)
Pd25 0.0261(2) 0.0359(3) 0.0228(2) 0.0141(2) 0.00360(18) 0.0159(2)
Pd26 0.0215(2) 0.0269(2) 0.0172(2) 0.00544(17) 0.00337(16) 0.00848(18)
Pd27 0.0290(2) 0.0252(2) 0.0190(2) 0.00530(18) -0.00392(18) 0.01098(19)
Pd28 0.0214(2) 0.0403(3) 0.0227(2) 0.0144(2) 0.00541(17) 0.0155(2)
Pd29 0.0251(2) 0.0294(2) 0.0242(2) 0.00708(19) 0.00083(18) 0.01571(19)
Pd30 0.0280(2) 0.0360(3) 0.0208(2) 0.0140(2) 0.00371(18) 0.0155(2)
Pd31 0.0482(3) 0.0228(2) 0.0221(2) 0.00714(19) -0.0004(2) 0.0170(2)
Pd32 0.0309(2) 0.0276(2) 0.0257(2) 0.01106(19) 0.00610(19) 0.0171(2)
Pd33 0.0386(3) 0.0245(2) 0.0189(2) 0.00497(18) 0.00430(19) 0.0142(2)
Pd34 0.0275(2) 0.0302(2) 0.0184(2) 0.00632(19) -0.00296(18) 0.00303(19)
Pd35 0.0451(3) 0.0239(2) 0.0202(2) 0.00322(19) 0.0044(2) 0.0113(2)
Pd36 0.0329(3) 0.0221(2) 0.0226(2) 0.00363(18) 0.00206(19) 0.00625(19)
Pd37 0.0322(3) 0.0285(2) 0.0199(2) 0.00726(19) 0.00615(19) 0.0033(2)
Pd38 0.032(5) 0.017(4) 0.022(4) 0.000(3) 0.000(4) 0.012(4)
P1 0.0222(7) 0.0358(9) 0.0214(8) 0.0072(7) 0.0046(6) 0.0102(7)
P2 0.0344(9) 0.0278(8) 0.0230(8) 0.0056(7) -0.0068(7) 0.0091(7)
P3 0.0553(12) 0.0312(9) 0.0217(8) 0.0013(7) -0.0010(8) 0.0209(8)
P4 0.0316(9) 0.0517(11) 0.0236(8) 0.0186(8) 0.0039(7) 0.0193(8)
P5 0.0357(9) 0.0330(9) 0.0254(9) 0.0087(7) -0.0079(7) 0.0004(7)
P6 0.0285(9) 0.0436(10) 0.0432(11) 0.0097(8) 0.0012(8) 0.0225(8)
P7 0.0244(8) 0.0545(11) 0.0308(9) 0.0179(8) 0.0066(7) 0.0217(8)
P8 0.0477(11) 0.0348(10) 0.0346(10) 0.0135(8) 0.0089(8) 0.0264(8)
P9 0.0497(12) 0.0311(10) 0.0296(10) -0.0014(8) 0.0101(8) -0.0064(8)
P10 0.0756(15) 0.0376(10) 0.0218(9) 0.0075(8) 0.0117(9) 0.0319(10)
P11 0.0785(15) 0.0238(9) 0.0239(9) 0.0068(7) 0.0039(9) 0.0212(9)
P12 0.0348(10) 0.0468(11) 0.0228(9) 0.0115(8) 0.0069(7) 0.0008(8)
O1 0.032(2) 0.040(3) 0.022(2) 0.000(2) 0.0024(18) 0.011(2)
O2 0.050(3) 0.041(3) 0.023(2) 0.011(2) 0.010(2) 0.028(2)
O3 0.034(3) 0.033(3) 0.031(3) 0.001(2) 0.000(2) 0.004(2)
O4 0.037(3) 0.037(3) 0.031(3) 0.007(2) -0.009(2) 0.008(2)
O5 0.035(3) 0.028(2) 0.028(2) 0.0093(19) 0.0050(19) 0.007(2)
O6 0.040(3) 0.044(3) 0.034(3) 0.013(2) 0.009(2) 0.023(2)
O7 0.029(2) 0.033(2) 0.025(2) 0.0084(19) 0.0022(18) 0.0103(19)
O8 0.027(2) 0.055(3) 0.031(3) 0.015(2) 0.000(2) 0.014(2)
O9 0.043(3) 0.062(4) 0.023(3) 0.009(2) -0.001(2) 0.004(3)
O10 0.059(3) 0.036(3) 0.037(3) 0.016(2) 0.016(2) 0.024(3)
O11 0.044(3) 0.025(2) 0.028(2) 0.0037(19) -0.001(2) 0.013(2)
O12 0.036(3) 0.029(2) 0.041(3) 0.011(2) 0.008(2) 0.006(2)
O13 0.024(2) 0.041(3) 0.039(3) 0.011(2) 0.000(2) 0.010(2)
O14 0.029(3) 0.049(3) 0.039(3) 0.022(2) 0.008(2) 0.013(2)
O15 0.035(3) 0.048(3) 0.024(2) 0.009(2) -0.003(2) -0.002(2)
O16 0.046(3) 0.034(3) 0.036(3) 0.005(2) 0.003(2) 0.022(2)
O17 0.034(3) 0.061(3) 0.035(3) 0.006(2) -0.005(2) 0.025(3)
O18 0.034(3) 0.049(3) 0.048(3) 0.028(3) 0.018(2) 0.024(2)
O19 0.040(3) 0.046(3) 0.049(3) 0.023(2) 0.016(2) 0.030(2)
O20 0.061(4) 0.043(3) 0.063(4) 0.017(3) 0.005(3) 0.034(3)
O21 0.066(4) 0.051(3) 0.027(3) 0.012(2) 0.011(2) 0.041(3)
O22 0.044(3) 0.038(3) 0.047(3) -0.004(2) 0.005(2) 0.010(2)
O23 0.035(3) 0.083(4) 0.038(3) 0.031(3) 0.005(2) 0.019(3)
O24 0.029(2) 0.069(4) 0.034(3) 0.026(3) 0.010(2) 0.022(2)
O25 0.071(4) 0.027(3) 0.036(3) 0.007(2) 0.006(3) 0.009(3)
O26 0.076(4) 0.046(3) 0.025(3) 0.007(2) 0.014(3) 0.004(3)
O27 0.080(4) 0.034(3) 0.049(4) -0.002(3) 0.036(3) 0.008(3)
O28 0.095(6) 0.112(6) 0.092(6) -0.068(5) -0.051(5) 0.081(5)
C1 0.029(3) 0.032(3) 0.018(3) 0.008(2) 0.005(2) 0.012(3)
C2 0.038(4) 0.029(3) 0.028(3) 0.013(3) -0.002(3) 0.017(3)
C3 0.029(3) 0.032(3) 0.023(3) 0.011(3) 0.002(2) 0.008(3)
C4 0.034(3) 0.027(3) 0.027(3) 0.005(3) -0.006(3) 0.010(3)
C5 0.031(3) 0.034(3) 0.018(3) 0.006(2) 0.004(2) 0.016(3)
C6 0.035(4) 0.035(4) 0.020(3) 0.011(3) 0.005(3) 0.014(3)
C7 0.028(3) 0.037(4) 0.020(3) 0.009(3) 0.003(2) 0.014(3)
C8 0.027(3) 0.043(4) 0.028(3) 0.017(3) 0.006(3) 0.015(3)
C9 0.033(3) 0.033(4) 0.028(3) 0.005(3) -0.007(3) 0.009(3)
C10 0.053(4) 0.023(3) 0.018(3) 0.007(2) 0.000(3) 0.012(3)
C11 0.034(3) 0.030(3) 0.023(3) 0.003(3) -0.003(3) 0.014(3)
C12 0.040(4) 0.034(4) 0.031(3) 0.009(3) 0.009(3) 0.024(3)
C13 0.038(4) 0.030(3) 0.020(3) 0.006(3) 0.000(3) 0.009(3)
C14 0.043(4) 0.033(3) 0.025(3) 0.011(3) 0.001(3) 0.026(3)
C15 0.033(3) 0.035(4) 0.020(3) 0.008(3) -0.007(3) 0.006(3)
C16 0.040(4) 0.030(3) 0.026(3) 0.008(3) 0.000(3) 0.015(3)
C17 0.038(4) 0.037(4) 0.022(3) 0.003(3) -0.005(3) 0.020(3)
C18 0.025(3) 0.037(4) 0.036(4) 0.010(3) 0.001(3) 0.019(3)
C19 0.037(4) 0.036(4) 0.036(4) 0.016(3) 0.002(3) 0.022(3)
C20 0.048(4) 0.033(4) 0.037(4) 0.010(3) 0.002(3) 0.018(3)
C21 0.047(4) 0.040(4) 0.025(3) 0.010(3) 0.009(3) 0.027(3)
C22 0.043(4) 0.023(3) 0.026(3) 0.002(3) 0.002(3) 0.012(3)
C23 0.025(3) 0.058(5) 0.034(4) 0.027(3) 0.005(3) 0.017(3)
C24 0.022(3) 0.046(4) 0.026(3) 0.015(3) 0.006(2) 0.016(3)
C25 0.050(4) 0.031(4) 0.022(3) 0.002(3) -0.005(3) 0.013(3)
C26 0.042(4) 0.034(4) 0.024(3) 0.013(3) 0.010(3) 0.005(3)
C27 0.060(5) 0.028(3) 0.024(3) 0.001(3) 0.012(3) 0.013(3)
C28 0.063(5) 0.053(5) 0.037(4) -0.009(4) -0.013(4) 0.035(4)
C29 0.032(3) 0.034(3) 0.023(3) 0.007(3) 0.007(3) 0.013(3)
C30 0.026(3) 0.044(4) 0.044(4) 0.012(3) 0.006(3) 0.011(3)
C31 0.036(4) 0.040(4) 0.047(5) 0.009(4) 0.011(3) 0.004(3)
C32 0.052(5) 0.039(4) 0.033(4) 0.012(3) 0.017(3) 0.019(3)
C33 0.064(6) 0.046(5) 0.071(6) 0.025(5) 0.028(5) 0.018(4)
C34 0.040(4) 0.045(4) 0.038(4) 0.015(3) 0.008(3) 0.017(3)
C35 0.033(4) 0.039(4) 0.033(4) 0.015(3) 0.010(3) 0.011(3)
C36 0.028(3) 0.041(4) 0.025(3) 0.006(3) 0.010(3) 0.012(3)
C37 0.049(4) 0.053(5) 0.025(3) 0.010(3) 0.012(3) 0.023(4)
C38 0.041(4) 0.045(4) 0.045(4) 0.009(4) 0.024(3) 0.018(3)
C39 0.041(4) 0.042(4) 0.041(4) 0.002(3) 0.019(3) 0.013(3)
C40 0.066(6) 0.051(5) 0.050(5) -0.012(4) 0.016(4) 0.006(4)
C41 0.050(5) 0.059(5) 0.024(4) 0.001(3) 0.006(3) 0.018(4)
C42 0.038(4) 0.040(4) 0.029(3) 0.005(3) 0.007(3) 0.014(3)
C43 0.025(3) 0.042(4) 0.026(3) 0.004(3) 0.000(3) 0.012(3)
C44 0.028(3) 0.032(3) 0.031(3) 0.006(3) 0.002(3) 0.011(3)
C45 0.030(4) 0.054(5) 0.033(4) 0.007(3) -0.001(3) 0.018(3)
C46 0.031(4) 0.066(5) 0.043(4) 0.007(4) -0.005(3) 0.026(4)
C47 0.044(5) 0.098(8) 0.054(5) 0.005(5) -0.008(4) 0.044(5)
C48 0.034(4) 0.085(7) 0.039(4) 0.005(4) 0.004(3) 0.034(4)
C49 0.038(4) 0.071(6) 0.035(4) 0.007(4) 0.009(3) 0.027(4)
C50 0.035(4) 0.040(4) 0.020(3) 0.007(3) -0.009(3) 0.004(3)
C51 0.048(4) 0.036(4) 0.024(3) 0.008(3) -0.004(3) 0.014(3)
C52 0.058(5) 0.032(4) 0.025(4) 0.004(3) -0.006(3) 0.004(3)
C53 0.054(5) 0.048(5) 0.024(4) 0.008(3) -0.005(3) 0.003(4)
C54 0.073(7) 0.066(7) 0.065(7) 0.022(5) 0.005(5) -0.007(5)
C55 0.042(4) 0.061(6) 0.036(4) 0.011(4) 0.001(3) 0.006(4)
C56 0.036(4) 0.054(5) 0.045(5) 0.005(4) -0.012(3) 0.011(4)
C57 0.038(4) 0.029(3) 0.028(3) 0.010(3) -0.004(3) 0.006(3)
C58 0.043(4) 0.049(5) 0.022(3) 0.006(3) -0.006(3) -0.005(3)
C59 0.061(5) 0.044(5) 0.032(4) 0.006(3) -0.008(4) 0.000(4)
C60 0.053(5) 0.049(5) 0.034(4) 0.017(3) 0.003(3) 0.020(4)
C61 0.072(7) 0.078(7) 0.046(5) 0.024(5) 0.012(5) 0.028(6)
C62 0.030(3) 0.036(4) 0.041(4) 0.018(3) -0.002(3) 0.007(3)
C63 0.047(4) 0.029(3) 0.034(4) 0.006(3) -0.008(3) 0.015(3)
C64 0.044(4) 0.044(4) 0.030(4) 0.006(3) -0.009(3) 0.020(3)
C65 0.071(6) 0.053(5) 0.072(7) -0.001(5) -0.040(5) 0.029(5)
C66 0.097(9) 0.085(8) 0.094(9) 0.005(7) -0.056(7) 0.053(7)
C67 0.083(7) 0.067(7) 0.078(7) 0.025(6) -0.017(6) 0.044(6)
C68 0.098(7) 0.080(6) 0.103(7) 0.031(6) -0.011(6) 0.057(6)
C69 0.070(6) 0.047(5) 0.057(6) 0.009(4) -0.004(5) 0.032(5)
C70 0.045(4) 0.046(4) 0.039(4) 0.009(3) -0.006(3) 0.020(4)
C71 0.057(5) 0.037(4) 0.033(4) 0.009(3) -0.002(3) 0.017(4)
C72 0.069(6) 0.043(5) 0.041(4) 0.010(4) -0.004(4) 0.026(4)
C73 0.063(6) 0.046(5) 0.058(6) 0.015(4) -0.019(5) 0.015(4)
C74 0.043(5) 0.086(8) 0.073(7) 0.045(6) 0.008(5) 0.016(5)
C75 0.049(6) 0.132(12) 0.125(11) 0.084(10) 0.021(7) 0.030(7)
C76 0.061(6) 0.096(8) 0.053(6) 0.025(5) 0.012(5) 0.041(6)
C77 0.049(5) 0.080(7) 0.042(5) 0.014(4) 0.005(4) 0.031(5)
C78 0.049(4) 0.031(4) 0.033(4) -0.006(3) -0.012(3) 0.015(3)
C79 0.051(5) 0.043(5) 0.067(6) 0.000(4) -0.009(4) 0.018(4)
C80 0.070(6) 0.037(5) 0.091(8) -0.001(5) -0.015(6) 0.028(5)
C81 0.055(5) 0.040(4) 0.054(5) 0.000(4) -0.011(4) 0.014(4)
C82 0.079(8) 0.040(5) 0.108(10) 0.010(6) -0.005(7) 0.015(5)
C83 0.044(4) 0.052(5) 0.044(5) -0.003(4) -0.013(4) 0.013(4)
C84 0.061(5) 0.043(4) 0.037(4) -0.006(3) -0.014(4) 0.028(4)
C85 0.045(2) 0.044(2) 0.041(2) 0.0045(17) 0.0022(17) 0.0218(18)
C86 0.056(3) 0.055(3) 0.050(3) 0.0106(18) 0.0035(18) 0.0234(19)
C87 0.068(3) 0.069(3) 0.066(3) 0.0131(19) 0.0044(19) 0.029(2)
C88 0.071(3) 0.073(3) 0.068(3) 0.0119(19) 0.0047(19) 0.032(2)
C90 0.081(4) 0.081(4) 0.076(4) 0.009(2) 0.0037(19) 0.035(2)
C91 0.068(3) 0.066(3) 0.064(3) 0.0087(19) 0.0021(19) 0.030(2)
C89 0.105(5) 0.106(5) 0.102(5) 0.017(2) 0.006(2) 0.045(3)
C92 0.031(2) 0.035(2) 0.029(2) 0.0073(16) 0.0011(16) 0.0113(16)
C93 0.029(3) 0.056(5) 0.028(3) 0.018(3) 0.002(3) 0.013(3)
C94 0.033(4) 0.063(5) 0.024(3) 0.007(3) -0.001(3) 0.007(4)
C95 0.039(4) 0.054(5) 0.033(4) -0.001(3) -0.005(3) 0.015(4)
C96 0.063(6) 0.079(7) 0.036(5) -0.010(4) -0.008(4) 0.032(5)
C97 0.043(4) 0.050(5) 0.032(4) 0.007(3) -0.002(3) 0.017(4)
C98 0.028(3) 0.046(4) 0.025(3) 0.012(3) -0.001(3) 0.004(3)
C99 0.043(4) 0.084(6) 0.026(4) 0.026(4) 0.008(3) 0.037(4)
C100 0.074(7) 0.106(9) 0.045(5) 0.032(5) 0.011(5) 0.057(7)
C101 0.087(8) 0.135(12) 0.065(7) 0.048(7) 0.019(6) 0.080(9)
C102 0.056(6) 0.175(14) 0.036(5) 0.042(7) 0.011(4) 0.056(8)
C103 0.069(6) 0.143(9) 0.085(7) 0.033(6) -0.005(5) 0.055(6)
C104 0.044(5) 0.117(9) 0.048(5) 0.013(6) -0.001(4) 0.037(6)
C105 0.038(4) 0.101(8) 0.047(5) 0.023(5) 0.003(4) 0.033(5)
C106 0.041(4) 0.047(4) 0.033(4) 0.017(3) 0.009(3) 0.023(3)
C107 0.071(6) 0.044(4) 0.040(4) 0.021(4) 0.015(4) 0.034(4)
C108 0.077(6) 0.044(5) 0.046(5) 0.013(4) 0.004(4) 0.032(5)
C109 0.067(6) 0.044(5) 0.053(5) 0.023(4) 0.008(4) 0.028(4)
C110 0.086(7) 0.039(5) 0.073(7) 0.028(5) 0.018(6) 0.022(5)
C111 0.066(6) 0.058(5) 0.035(4) 0.021(4) 0.011(4) 0.026(5)
C112 0.052(5) 0.057(5) 0.034(4) 0.016(4) 0.012(3) 0.023(4)
C113 0.032(4) 0.048(4) 0.025(3) 0.010(3) -0.006(3) 0.006(3)
C114 0.033(4) 0.050(4) 0.029(4) 0.014(3) 0.001(3) 0.008(3)
C115 0.043(4) 0.054(5) 0.032(4) 0.007(3) -0.006(3) 0.016(4)
C116 0.041(4) 0.071(6) 0.030(4) 0.008(4) -0.011(3) 0.012(4)
C117 0.040(5) 0.095(8) 0.057(6) 0.018(5) -0.004(4) 0.026(5)
C118 0.031(4) 0.072(6) 0.041(5) 0.007(4) -0.003(3) -0.001(4)
C119 0.044(4) 0.050(5) 0.038(4) 0.008(4) -0.006(3) 0.004(4)
C120 0.038(4) 0.034(4) 0.044(4) 0.015(3) -0.005(3) 0.000(3)
C121 0.042(4) 0.041(4) 0.057(5) 0.011(4) -0.010(4) 0.004(4)
C122 0.043(5) 0.040(5) 0.079(7) 0.012(4) -0.008(4) 0.004(4)
C123 0.073(7) 0.040(5) 0.071(7) 0.029(5) 0.005(5) 0.009(4)
C124 0.092(9) 0.055(6) 0.112(10) 0.046(7) 0.021(7) 0.013(6)
C125 0.084(7) 0.057(6) 0.057(6) 0.032(5) -0.004(5) 0.011(5)
C126 0.073(6) 0.048(5) 0.042(5) 0.020(4) -0.004(4) 0.009(4)
C127 0.037(4) 0.037(4) 0.026(3) 0.001(3) -0.013(3) 0.002(3)
C128 0.059(5) 0.050(5) 0.035(4) -0.001(4) -0.016(4) 0.026(4)
C129 0.067(6) 0.068(6) 0.036(4) -0.004(4) -0.010(4) 0.034(5)
C130 0.061(5) 0.074(6) 0.020(4) 0.000(4) -0.011(4) 0.020(5)
C131 0.059(6) 0.142(11) 0.031(5) 0.012(6) -0.006(4) 0.038(7)
C132 0.056(6) 0.125(10) 0.036(5) 0.019(5) -0.007(4) 0.035(6)
C133 0.047(5) 0.101(8) 0.030(4) 0.015(5) -0.003(4) 0.022(5)
C134 0.026(3) 0.042(4) 0.041(4) 0.014(3) 0.001(3) 0.012(3)
C135 0.026(3) 0.058(5) 0.033(4) 0.002(3) 0.001(3) 0.021(3)
C136 0.038(4) 0.062(5) 0.044(5) -0.002(4) -0.005(3) 0.021(4)
C137 0.035(4) 0.055(5) 0.052(5) 0.018(4) 0.001(4) 0.013(4)
C138 0.033(4) 0.082(7) 0.075(7) 0.000(6) -0.009(4) 0.007(5)
C139 0.027(4) 0.058(6) 0.094(8) 0.027(5) -0.005(4) 0.016(4)
C140 0.030(4) 0.049(5) 0.110(8) 0.016(5) 0.001(4) 0.026(4)
C141 0.029(3) 0.049(4) 0.051(5) 0.010(4) -0.002(3) 0.024(3)
C142 0.042(4) 0.054(5) 0.049(5) 0.015(4) 0.008(4) 0.032(4)
C143 0.054(5) 0.085(7) 0.049(5) 0.022(5) 0.013(4) 0.048(5)
C144 0.060(6) 0.075(7) 0.077(7) 0.034(6) 0.020(5) 0.047(5)
C145 0.086(8) 0.098(9) 0.113(10) 0.062(8) 0.031(7) 0.066(7)
C146 0.070(7) 0.044(5) 0.112(10) 0.013(6) -0.022(6) 0.031(5)
C147 0.086(7) 0.057(6) 0.071(7) -0.002(5) -0.027(5) 0.050(6)
C148 0.030(4) 0.055(5) 0.051(5) 0.001(4) 0.004(3) 0.023(3)
C149 0.058(6) 0.087(8) 0.088(9) -0.028(7) 0.023(6) 0.009(6)
C150 0.080(8) 0.086(8) 0.081(8) -0.024(7) 0.033(7) 0.003(7)
C151 0.045(5) 0.070(6) 0.060(6) 0.004(5) 0.007(4) 0.030(5)
C152 0.068(7) 0.098(9) 0.059(6) 0.003(6) 0.022(5) 0.037(6)
C153 0.076(7) 0.065(6) 0.047(5) 0.003(5) 0.004(5) 0.007(5)
C154 0.061(6) 0.070(7) 0.048(5) 0.012(5) 0.007(4) -0.001(5)
C155 0.037(4) 0.076(6) 0.036(4) 0.026(4) 0.008(3) 0.040(4)
C156 0.042(5) 0.104(8) 0.073(6) 0.058(6) 0.019(4) 0.046(5)
C157 0.060(6) 0.118(9) 0.058(6) 0.041(6) 0.022(5) 0.063(6)
C158 0.113(9) 0.078(7) 0.039(5) 0.014(5) 0.002(5) 0.071(7)
C159 0.126(8) 0.087(7) 0.065(6) 0.014(5) -0.012(6) 0.066(6)
C160 0.094(8) 0.072(7) 0.072(7) -0.010(6) -0.050(7) 0.038(7)
C161 0.070(6) 0.064(6) 0.066(6) 0.015(5) -0.016(5) 0.033(5)
C162 0.025(3) 0.053(4) 0.036(4) 0.017(3) 0.012(3) 0.018(3)
C163 0.034(4) 0.061(5) 0.057(5) 0.021(4) 0.004(4) 0.026(4)
C164 0.041(4) 0.059(5) 0.060(5) 0.014(4) 0.005(4) 0.031(4)
C165 0.032(4) 0.057(5) 0.063(6) 0.012(4) 0.009(4) 0.020(4)
C166 0.060(6) 0.061(6) 0.076(7) 0.002(5) 0.003(5) 0.030(5)
C167 0.042(4) 0.065(6) 0.043(4) 0.009(4) 0.010(3) 0.031(4)
C168 0.038(4) 0.063(5) 0.037(4) 0.018(4) 0.012(3) 0.029(4)
C169 0.027(3) 0.055(5) 0.033(4) 0.016(3) 0.004(3) 0.019(3)
C170 0.023(3) 0.054(5) 0.052(5) 0.015(4) 0.012(3) 0.018(3)
C171 0.033(4) 0.063(5) 0.047(5) 0.012(4) 0.014(3) 0.023(4)
C172 0.032(4) 0.051(5) 0.040(4) 0.015(4) 0.001(3) 0.011(3)
C173 0.043(5) 0.058(6) 0.068(6) 0.023(5) 0.012(4) 0.014(4)
C174 0.033(4) 0.057(5) 0.032(4) 0.011(3) 0.003(3) 0.021(3)
C175 0.028(3) 0.061(5) 0.027(3) 0.008(3) 0.002(3) 0.022(3)
C176 0.047(4) 0.031(4) 0.032(4) 0.005(3) 0.007(3) 0.024(3)
C177 0.059(5) 0.039(4) 0.045(4) 0.015(3) 0.008(4) 0.030(4)
C178 0.075(6) 0.046(5) 0.028(4) 0.013(3) 0.002(4) 0.034(4)
C179 0.078(6) 0.030(4) 0.030(4) 0.003(3) 0.007(4) 0.021(4)
C180 0.123(9) 0.040(5) 0.040(5) 0.009(4) 0.018(5) 0.040(6)
C181 0.116(9) 0.050(5) 0.043(5) 0.007(4) 0.009(5) 0.059(6)
C182 0.088(7) 0.040(4) 0.043(5) 0.005(4) -0.001(4) 0.045(5)
C183 0.053(5) 0.036(4) 0.038(4) 0.017(3) 0.003(3) 0.025(3)
C184 0.052(5) 0.047(5) 0.057(5) 0.017(4) 0.006(4) 0.026(4)
C185 0.049(5) 0.055(5) 0.083(7) 0.029(5) 0.011(5) 0.031(4)
C186 0.050(5) 0.058(6) 0.073(7) 0.035(5) 0.004(5) 0.024(4)
C187 0.051(6) 0.104(9) 0.104(10) 0.049(8) 0.000(6) 0.031(6)
C188 0.051(5) 0.094(8) 0.046(5) 0.023(5) -0.002(4) 0.024(5)
C189 0.050(5) 0.069(6) 0.050(5) 0.024(4) 0.010(4) 0.035(5)
C190 0.056(5) 0.046(5) 0.051(5) 0.018(4) 0.014(4) 0.034(4)
C191 0.059(6) 0.038(5) 0.139(11) 0.054(6) -0.021(6) 0.009(4)
C192 0.068(7) 0.055(6) 0.144(12) 0.055(7) -0.009(7) 0.011(5)
C193 0.062(6) 0.041(5) 0.087(8) 0.017(5) 0.031(5) 0.021(4)
C194 0.087(8) 0.046(6) 0.118(10) 0.035(6) 0.044(7) 0.025(5)
C195 0.081(7) 0.060(6) 0.054(6) 0.030(5) 0.018(5) 0.030(5)
C196 0.068(6) 0.059(6) 0.059(6) 0.029(5) 0.012(5) 0.030(5)
C204 0.049(5) 0.034(4) 0.037(4) 0.007(3) -0.006(3) -0.004(3)
C205 0.058(7) 0.137(12) 0.085(9) 0.059(9) -0.014(6) -0.006(7)
C206 0.068(6) 0.097(7) 0.121(8) 0.036(7) -0.010(6) 0.014(6)
C207 0.040(5) 0.046(5) 0.106(9) 0.015(6) -0.004(5) 0.001(4)
C208 0.042(6) 0.056(7) 0.202(17) 0.010(8) 0.000(8) 0.011(5)
C209 0.066(6) 0.060(6) 0.085(8) 0.008(5) 0.020(6) 0.028(5)
C210 0.059(6) 0.054(5) 0.064(6) 0.015(5) 0.014(5) 0.023(5)
C225 0.079(6) 0.063(6) 0.029(4) 0.006(4) 0.016(4) 0.042(5)
C226 0.080(7) 0.056(6) 0.056(6) 0.007(4) 0.012(5) 0.043(5)
C227 0.084(8) 0.076(7) 0.076(7) 0.001(6) 0.006(6) 0.056(7)
C228 0.075(8) 0.096(9) 0.067(7) -0.002(6) 0.021(6) 0.046(7)
C229 0.077(9) 0.153(15) 0.144(15) 0.007(12) 0.024(9) 0.057(10)
C230 0.075(7) 0.083(8) 0.069(7) 0.012(6) 0.041(6) 0.034(6)
C231 0.077(7) 0.057(6) 0.056(6) 0.013(5) 0.034(5) 0.030(5)
C239 0.098(7) 0.027(4) 0.030(4) 0.011(3) 0.012(4) 0.030(4)
C240 0.115(9) 0.063(6) 0.036(5) 0.020(4) 0.017(5) 0.040(6)
C241 0.130(11) 0.079(8) 0.055(7) 0.034(6) 0.037(7) 0.042(8)
C242 0.169(13) 0.063(7) 0.035(5) 0.018(5) 0.018(7) 0.057(8)
C243 0.144(9) 0.109(8) 0.074(7) 0.024(6) 0.017(7) 0.052(7)
C244 0.192(14) 0.044(6) 0.029(5) 0.002(4) -0.010(6) 0.044(7)
C245 0.126(9) 0.032(4) 0.032(4) 0.007(4) -0.006(5) 0.019(5)
C246 0.091(7) 0.025(4) 0.045(5) 0.015(3) 0.011(4) 0.031(4)
C247 0.114(9) 0.041(5) 0.042(5) 0.013(4) 0.014(5) 0.042(5)
C248 0.124(10) 0.041(5) 0.059(6) 0.018(5) 0.018(6) 0.046(6)
C249 0.109(9) 0.049(6) 0.096(9) 0.030(6) 0.025(7) 0.052(6)
C250 0.147(13) 0.082(8) 0.116(11) 0.047(8) 0.050(10) 0.085(9)
C251 0.109(9) 0.056(6) 0.074(7) 0.025(5) 0.004(7) 0.046(6)
C252 0.103(8) 0.043(5) 0.053(5) 0.019(4) 0.008(5) 0.039(5)
C253 0.087(7) 0.022(3) 0.031(4) 0.003(3) 0.004(4) 0.007(4)
C254 0.093(7) 0.033(4) 0.033(4) 0.004(3) -0.009(4) 0.007(4)
C255 0.095(8) 0.051(6) 0.057(6) 0.009(5) -0.019(6) 0.007(6)
C256 0.123(11) 0.048(6) 0.083(9) -0.006(6) -0.037(8) -0.006(7)
C257 0.133(14) 0.076(10) 0.174(18) -0.006(10) -0.071(13) -0.033(9)
C258 0.151(14) 0.031(5) 0.105(11) 0.001(6) -0.015(10) 0.006(7)
C259 0.109(9) 0.022(4) 0.070(7) 0.004(4) 0.002(6) 0.017(5)
C267 0.040(4) 0.069(6) 0.025(4) 0.017(4) 0.005(3) 0.013(4)
C268 0.049(5) 0.068(6) 0.032(4) 0.021(4) 0.012(3) 0.022(4)
C269 0.063(6) 0.084(7) 0.029(4) 0.018(4) 0.010(4) 0.030(5)
C270 0.064(6) 0.116(10) 0.035(5) 0.017(5) 0.002(4) 0.049(7)
C271 0.082(8) 0.148(13) 0.060(7) 0.012(7) -0.007(6) 0.073(9)
C272 0.044(5) 0.112(10) 0.055(6) 0.018(6) -0.003(4) 0.029(6)
C273 0.043(5) 0.078(7) 0.042(5) 0.015(4) 0.002(4) 0.010(5)
C274 0.032(4) 0.064(5) 0.022(3) 0.016(3) -0.001(3) -0.006(4)
C275 0.046(5) 0.069(6) 0.040(4) 0.028(4) 0.015(4) 0.017(4)
C276 0.051(5) 0.098(8) 0.047(5) 0.038(5) 0.000(4) 0.018(5)
C277 0.042(5) 0.130(10) 0.044(5) 0.045(6) -0.006(4) 0.004(6)
C278 0.075(6) 0.132(8) 0.062(6) 0.046(6) -0.001(5) 0.019(6)
C279 0.035(5) 0.156(12) 0.037(5) 0.030(6) 0.008(4) 0.007(6)
C280 0.033(4) 0.121(9) 0.033(4) 0.021(5) 0.006(3) 0.012(5)
C300 0.066(6) 0.049(5) 0.085(8) 0.026(5) 0.011(6) 0.012(5)
C301 0.063(6) 0.054(5) 0.062(6) 0.013(5) 0.005(5) 0.023(5)
C302 0.062(6) 0.063(6) 0.052(6) 0.008(5) 0.010(5) 0.011(5)
C303 0.068(7) 0.051(6) 0.082(8) 0.019(5) 0.007(6) 0.014(5)
O30 0.051(4) 0.070(5) 0.134(8) 0.041(5) 0.001(4) 0.015(4)

loop_
_atom_type_symbol
_atom_type_description
_atom_type_scat_dispersion_real
_atom_type_scat_dispersion_imag
_atom_type_scat_source
C C 0.0033 0.0016 'International Tables Vol C Tables 4.2.6.8 and 6.1.1.4'
H H 0.0000 0.0000 'International Tables Vol C Tables 4.2.6.8 and 6.1.1.4'
O O 0.0106 0.0060 'International Tables Vol C Tables 4.2.6.8 and 6.1.1.4'
P P 0.1023 0.0942 'International Tables Vol C Tables 4.2.6.8 and 6.1.1.4'
Pd Pd -0.9988 1.0072 'International Tables Vol C Tables 4.2.6.8 and 6.1.1.4'

loop_
_geom_angle_atom_site_label_1
_geom_angle_atom_site_label_2
_geom_angle_atom_site_label_3
_geom_angle
Pd2 Pd1 Pd3 62.086(17)
Pd2 Pd1 Pd8 117.00(2)
Pd3 Pd1 Pd8 175.91(2)
Pd2 Pd1 Pd4 176.75(2)
Pd3 Pd1 Pd4 117.32(2)
Pd8 Pd1 Pd4 63.841(17)
Pd2 Pd1 Pd13 64.928(17)
Pd3 Pd1 Pd13 116.46(2)
Pd8 Pd1 Pd13 65.333(17)
Pd4 Pd1 Pd13 113.57(2)
Pd2 Pd1 Pd6 117.09(2)
Pd3 Pd1 Pd6 65.513(17)
Pd8 Pd1 Pd6 112.75(2)
Pd4 Pd1 Pd6 64.442(17)
Pd13 Pd1 Pd6 177.90(2)
Pd2 Pd1 Pd9 112.72(2)
Pd3 Pd1 Pd9 110.95(2)
Pd8 Pd1 Pd9 73.140(18)
Pd4 Pd1 Pd9 64.276(17)
Pd13 Pd1 Pd9 62.195(17)
Pd6 Pd1 Pd9 116.71(2)
Pd2 Pd1 Pd7 111.42(2)
Pd3 Pd1 Pd7 113.39(2)
Pd8 Pd1 Pd7 62.905(18)
Pd4 Pd1 Pd7 71.813(17)
Pd13 Pd1 Pd7 116.74(2)
Pd6 Pd1 Pd7 62.284(17)
Pd9 Pd1 Pd7 127.87(2)
Pd2 Pd1 Pd5 116.82(2)
Pd3 Pd1 Pd5 62.954(16)
Pd8 Pd1 Pd5 119.87(2)
Pd4 Pd1 Pd5 61.024(16)
Pd13 Pd1 Pd5 118.90(2)
Pd6 Pd1 Pd5 61.032(16)
Pd9 Pd1 Pd5 63.003(16)
Pd7 Pd1 Pd5 117.11(2)
Pd2 Pd1 Pd11 60.851(16)
Pd3 Pd1 Pd11 65.376(17)
Pd8 Pd1 Pd11 110.58(2)
Pd4 Pd1 Pd11 122.12(2)
Pd13 Pd1 Pd11 113.87(2)
Pd6 Pd1 Pd11 67.398(17)
Pd9 Pd1 Pd11 173.41(2)
Pd7 Pd1 Pd11 58.293(16)
Pd5 Pd1 Pd11 117.62(2)
Pd2 Pd1 Pd12 62.950(16)
Pd3 Pd1 Pd12 116.80(2)
Pd8 Pd1 Pd12 60.384(16)
Pd4 Pd1 Pd12 119.21(2)
Pd13 Pd1 Pd12 61.142(17)
Pd6 Pd1 Pd12 118.94(2)
Pd9 Pd1 Pd12 117.15(2)
Pd7 Pd1 Pd12 62.979(16)
Pd5 Pd1 Pd12 179.75(2)
Pd11 Pd1 Pd12 62.198(16)
Pd2 Pd1 Pd10 65.261(16)
Pd3 Pd1 Pd10 59.417(16)
Pd8 Pd1 Pd10 124.26(2)
Pd4 Pd1 Pd10 111.57(2)
Pd13 Pd1 Pd10 68.330(17)
Pd6 Pd1 Pd10 112.83(2)
Pd9 Pd1 Pd10 58.619(16)
Pd7 Pd1 Pd10 172.76(2)
Pd5 Pd1 Pd10 61.463(16)
Pd11 Pd1 Pd10 115.40(2)
Pd12 Pd1 Pd10 118.42(2)
Pd1 Pd2 Pd3 59.131(16)
Pd1 Pd2 Pd18 114.84(2)
Pd3 Pd2 Pd18 173.29(2)
Pd1 Pd2 Pd19 174.60(2)
Pd3 Pd2 Pd19 117.10(2)
Pd18 Pd2 Pd19 69.129(17)
Pd1 Pd2 Pd14 113.46(2)
Pd3 Pd2 Pd14 108.31(2)
Pd18 Pd2 Pd14 76.400(18)
Pd19 Pd2 Pd14 63.227(17)
Pd1 Pd2 Pd16 110.83(2)
Pd3 Pd2 Pd16 61.450(16)
Pd18 Pd2 Pd16 121.30(2)
Pd19 Pd2 Pd16 68.456(17)
Pd14 Pd2 Pd16 116.03(2)
Pd1 Pd2 Pd11 62.966(16)
Pd3 Pd2 Pd11 65.161(16)
Pd18 Pd2 Pd11 110.02(2)
Pd19 Pd2 Pd11 119.85(2)
Pd14 Pd2 Pd11 173.41(2)
Pd16 Pd2 Pd11 62.344(17)
Pd1 Pd2 Pd17 118.85(2)
Pd3 Pd2 Pd17 115.72(2)
Pd18 Pd2 Pd17 63.615(17)
Pd19 Pd2 Pd17 65.911(17)
Pd14 Pd2 Pd17 123.43(2)
Pd16 Pd2 Pd17 62.948(17)
Pd11 Pd2 Pd17 62.205(16)
Pd1 Pd2 Pd15 110.85(2)
Pd3 Pd2 Pd15 60.394(16)
Pd18 Pd2 Pd15 126.24(2)
Pd19 Pd2 Pd15 63.926(16)
Pd14 Pd2 Pd15 60.219(16)
Pd16 Pd2 Pd15 62.178(17)
Pd11 Pd2 Pd15 115.07(2)
Pd17 Pd2 Pd15 115.17(2)
Pd1 Pd2 Pd12 62.083(16)
Pd3 Pd2 Pd12 113.54(2)
Pd18 Pd2 Pd12 59.762(16)
Pd19 Pd2 Pd12 123.14(2)
Pd14 Pd2 Pd12 121.48(2)
Pd16 Pd2 Pd12 119.21(2)
Pd11 Pd2 Pd12 62.573(16)
Pd17 Pd2 Pd12 70.199(17)
Pd15 Pd2 Pd12 172.93(2)
Pd1 Pd2 Pd13 59.217(16)
Pd3 Pd2 Pd13 109.310(19)
Pd18 Pd2 Pd13 67.413(17)
Pd19 Pd2 Pd13 121.27(2)
Pd14 Pd2 Pd13 69.620(17)
Pd16 Pd2 Pd13 169.91(2)
Pd11 Pd2 Pd13 111.01(2)
Pd17 Pd2 Pd13 122.00(2)
Pd15 Pd2 Pd13 118.09(2)
Pd12 Pd2 Pd13 59.173(16)
Pd1 Pd2 Pd10 61.019(16)
Pd3 Pd2 Pd10 57.227(15)
Pd18 Pd2 Pd10 123.72(2)
Pd19 Pd2 Pd10 113.90(2)
Pd14 Pd2 Pd10 60.319(16)
Pd16 Pd2 Pd10 109.717(19)
Pd11 Pd2 Pd10 113.661(19)
Pd17 Pd2 Pd10 172.48(2)
Pd15 Pd2 Pd10 59.949(15)
Pd12 Pd2 Pd10 114.190(19)
Pd13 Pd2 Pd10 64.956(16)
Pd1 Pd3 Pd2 58.783(16)
Pd1 Pd3 Pd10 64.203(17)
Pd2 Pd3 Pd10 65.918(17)
Pd1 Pd3 Pd20 115.30(2)
Pd2 Pd3 Pd20 172.97(2)
Pd10 Pd3 Pd20 108.60(2)
Pd1 Pd3 Pd23 172.90(2)
Pd2 Pd3 Pd23 117.59(2)
Pd10 Pd3 Pd23 120.91(2)
Pd20 Pd3 Pd23 68.725(18)
Pd1 Pd3 Pd21 112.07(2)
Pd2 Pd3 Pd21 108.40(2)
Pd10 Pd3 Pd21 174.15(2)
Pd20 Pd3 Pd21 76.946(18)
Pd23 Pd3 Pd21 62.383(18)
Pd1 Pd3 Pd15 111.38(2)
Pd2 Pd3 Pd15 61.373(16)
Pd10 Pd3 Pd15 63.174(16)
Pd20 Pd3 Pd15 120.93(2)
Pd23 Pd3 Pd15 69.288(18)
Pd21 Pd3 Pd15 115.95(2)
Pd1 Pd3 Pd16 109.32(2)
Pd2 Pd3 Pd16 59.979(16)
Pd10 Pd3 Pd16 115.71(2)
Pd20 Pd3 Pd16 127.03(2)
Pd23 Pd3 Pd16 64.417(17)
Pd21 Pd3 Pd16 60.509(16)
Pd15 Pd3 Pd16 62.018(17)
Pd1 Pd3 Pd22 122.01(2)
Pd2 Pd3 Pd22 115.11(2)
Pd10 Pd3 Pd22 62.759(17)
Pd20 Pd3 Pd22 63.861(17)
Pd23 Pd3 Pd22 64.799(17)
Pd21 Pd3 Pd22 122.41(2)
Pd15 Pd3 Pd22 61.504(16)
Pd16 Pd3 Pd22 113.33(2)
Pd1 Pd3 Pd5 61.556(16)
Pd2 Pd3 Pd5 112.81(2)
Pd10 Pd3 Pd5 62.506(16)
Pd20 Pd3 Pd5 60.172(16)
Pd23 Pd3 Pd5 124.61(2)
Pd21 Pd3 Pd5 120.41(2)
Pd15 Pd3 Pd5 120.94(2)
Pd16 Pd3 Pd5 170.81(2)
Pd22 Pd3 Pd5 74.408(17)
Pd1 Pd3 Pd6 58.745(16)
Pd2 Pd3 Pd6 108.75(2)
Pd10 Pd3 Pd6 111.25(2)
Pd20 Pd3 Pd6 68.504(17)
Pd23 Pd3 Pd6 120.11(2)
Pd21 Pd3 Pd6 68.633(17)
Pd15 Pd3 Pd6 169.73(2)
Pd16 Pd3 Pd6 116.76(2)
Pd22 Pd3 Pd6 124.93(2)
Pd5 Pd3 Pd6 58.567(15)
Pd1 Pd3 Pd11 60.254(16)
Pd2 Pd3 Pd11 58.191(15)
Pd10 Pd3 Pd11 115.10(2)
Pd20 Pd3 Pd11 123.47(2)
Pd23 Pd3 Pd11 112.70(2)
Pd21 Pd3 Pd11 59.358(16)
Pd15 Pd3 Pd11 110.134(19)
Pd16 Pd3 Pd11 59.547(16)
Pd22 Pd3 Pd11 171.61(2)
Pd5 Pd3 Pd11 112.303(19)
Pd6 Pd3 Pd11 63.430(15)
C9 Pd4 C7 97.7(3)
C9 Pd4 Pd1 153.3(2)
C7 Pd4 Pd1 94.60(17)
C9 Pd4 Pd34 47.9(2)
C7 Pd4 Pd34 116.61(18)
Pd1 Pd4 Pd34 105.43(2)
C9 Pd4 Pd5 142.4(2)
C7 Pd4 Pd5 51.23(18)
Pd1 Pd4 Pd5 61.459(16)
Pd34 Pd4 Pd5 157.25(2)
C9 Pd4 Pd8 102.4(2)
C7 Pd4 Pd8 148.95(17)
Pd1 Pd4 Pd8 58.006(16)
Pd34 Pd4 Pd8 64.176(17)
Pd5 Pd4 Pd8 114.96(2)
C9 Pd4 Pd6 117.4(2)
C7 Pd4 Pd6 45.65(17)
Pd1 Pd4 Pd6 58.206(16)
Pd34 Pd4 Pd6 98.30(2)
Pd5 Pd4 Pd6 59.189(16)
Pd8 Pd4 Pd6 103.56(2)
C9 Pd4 Pd9 134.9(2)
C7 Pd4 Pd9 111.74(18)
Pd1 Pd4 Pd9 59.168(16)
Pd34 Pd4 Pd9 130.36(2)
Pd5 Pd4 Pd9 61.439(16)
Pd8 Pd4 Pd9 68.874(17)
Pd6 Pd4 Pd9 107.561(19)
C9 Pd4 Pd35 82.2(2)
C7 Pd4 Pd35 151.90(17)
Pd1 Pd4 Pd35 97.72(2)
Pd34 Pd4 Pd35 84.19(2)
Pd5 Pd4 Pd35 114.77(2)
Pd8 Pd4 Pd35 55.683(17)
Pd6 Pd4 Pd35 155.69(2)
Pd9 Pd4 Pd35 55.749(16)
C9 Pd4 Pd7 99.1(2)
C7 Pd4 Pd7 97.77(17)
Pd1 Pd4 Pd7 55.649(15)
Pd34 Pd4 Pd7 54.365(16)
Pd5 Pd4 Pd7 105.071(19)
Pd8 Pd4 Pd7 55.946(16)
Pd6 Pd4 Pd7 55.402(15)
Pd9 Pd4 Pd7 109.358(18)
Pd35 Pd4 Pd7 110.042(19)
C1 Pd5 C7 91.1(2)
C1 Pd5 Pd26 47.91(18)
C7 Pd5 Pd26 124.98(17)
C1 Pd5 Pd20 103.38(19)
C7 Pd5 Pd20 86.59(18)
Pd26 Pd5 Pd20 73.385(18)
C1 Pd5 Pd4 101.30(18)
C7 Pd5 Pd4 48.37(18)
Pd26 Pd5 Pd4 148.65(2)
Pd20 Pd5 Pd4 128.46(2)
C1 Pd5 Pd1 148.83(19)
C7 Pd5 Pd1 89.57(17)
Pd26 Pd5 Pd1 145.11(2)
Pd20 Pd5 Pd1 107.76(2)
Pd4 Pd5 Pd1 57.516(15)
C1 Pd5 Pd6 136.36(18)
C7 Pd5 Pd6 46.81(16)
Pd26 Pd5 Pd6 141.57(2)
Pd20 Pd5 Pd6 68.855(18)
Pd4 Pd5 Pd6 62.049(17)
Pd1 Pd5 Pd6 57.969(16)
C1 Pd5 Pd3 151.14(18)
C7 Pd5 Pd3 107.87(17)
Pd26 Pd5 Pd3 103.389(19)
Pd20 Pd5 Pd3 57.784(16)
Pd4 Pd5 Pd3 107.559(19)
Pd1 Pd5 Pd3 55.490(15)
Pd6 Pd5 Pd3 61.664(16)
C1 Pd5 Pd10 114.59(18)
C7 Pd5 Pd10 149.47(17)
Pd26 Pd5 Pd10 85.473(18)
Pd20 Pd5 Pd10 102.164(19)
Pd4 Pd5 Pd10 107.43(2)
Pd1 Pd5 Pd10 59.902(15)
Pd6 Pd5 Pd10 108.968(19)
Pd3 Pd5 Pd10 56.649(15)
C1 Pd5 Pd9 92.59(19)
C7 Pd5 Pd9 108.72(18)
Pd26 Pd5 Pd9 108.02(2)
Pd20 Pd5 Pd9 157.80(2)
Pd4 Pd5 Pd9 61.219(16)
Pd1 Pd5 Pd9 57.941(16)
Pd6 Pd5 Pd9 109.59(2)
Pd3 Pd5 Pd9 101.275(19)
Pd10 Pd5 Pd9 56.578(15)
C7 Pd6 C8 96.9(3)
C7 Pd6 Pd1 95.07(19)
C8 Pd6 Pd1 147.44(18)
C7 Pd6 Pd25 103.12(19)
C8 Pd6 Pd25 50.27(19)
Pd1 Pd6 Pd25 152.75(2)
C7 Pd6 Pd28 144.79(18)
C8 Pd6 Pd28 48.94(17)
Pd1 Pd6 Pd28 110.30(2)
Pd25 Pd6 Pd28 64.177(18)
C7 Pd6 Pd5 51.22(18)
C8 Pd6 Pd5 145.19(17)
Pd1 Pd6 Pd5 60.999(16)
Pd25 Pd6 Pd5 116.55(2)
Pd28 Pd6 Pd5 163.89(2)
C7 Pd6 Pd7 111.36(19)
C8 Pd6 Pd7 87.16(18)
Pd1 Pd6 Pd7 60.277(16)
Pd25 Pd6 Pd7 128.04(2)
Pd28 Pd6 Pd7 65.181(18)
Pd5 Pd6 Pd7 115.30(2)
C7 Pd6 Pd4 47.13(19)
C8 Pd6 Pd4 112.86(19)
Pd1 Pd6 Pd4 57.352(16)
Pd25 Pd6 Pd4 147.77(2)
Pd28 Pd6 Pd4 130.12(2)
Pd5 Pd6 Pd4 58.762(16)
Pd7 Pd6 Pd4 68.313(17)
C7 Pd6 Pd3 110.34(18)
C8 Pd6 Pd3 143.32(19)
Pd1 Pd6 Pd3 55.742(15)
Pd25 Pd6 Pd3 98.45(2)
Pd28 Pd6 Pd3 104.16(2)
Pd5 Pd6 Pd3 59.769(15)
Pd7 Pd6 Pd3 104.258(19)
Pd4 Pd6 Pd3 103.706(19)
C7 Pd6 Pd11 152.58(19)
C8 Pd6 Pd11 105.08(17)
Pd1 Pd6 Pd11 57.686(15)
Pd25 Pd6 Pd11 103.49(2)
Pd28 Pd6 Pd11 56.487(15)
Pd5 Pd6 Pd11 109.602(19)
Pd7 Pd6 Pd11 54.796(15)
Pd4 Pd6 Pd11 107.910(19)
Pd3 Pd6 Pd11 59.011(15)
C7 Pd6 Pd20 79.66(19)
C8 Pd6 Pd20 111.74(18)
Pd1 Pd6 Pd20 100.133(18)
Pd25 Pd6 Pd20 64.168(17)
Pd28 Pd6 Pd20 117.49(2)
Pd5 Pd6 Pd20 55.341(15)
Pd7 Pd6 Pd20 157.38(2)
Pd4 Pd6 Pd20 112.356(19)
Pd3 Pd6 Pd20 53.156(14)
Pd11 Pd6 Pd20 106.323(18)
C7 Pd6 Pd21 143.82(19)
C8 Pd6 Pd21 89.92(19)
Pd1 Pd6 Pd21 97.943(18)
Pd25 Pd6 Pd21 55.760(16)
Pd28 Pd6 Pd21 57.961(17)
Pd5 Pd6 Pd21 108.106(19)
Pd7 Pd6 Pd21 104.412(19)
Pd4 Pd6 Pd21 155.01(2)
Pd3 Pd6 Pd21 53.616(15)
Pd11 Pd6 Pd21 53.651(14)
Pd20 Pd6 Pd21 64.888(15)
C15 Pd7 Pd11 148.3(2)
C15 Pd7 Pd34 50.0(2)
Pd11 Pd7 Pd34 161.46(2)
C15 Pd7 Pd1 141.7(2)
Pd11 Pd7 Pd1 60.972(16)
Pd34 Pd7 Pd1 102.10(2)
C15 Pd7 Pd6 139.66(19)
Pd11 Pd7 Pd6 66.544(17)
Pd34 Pd7 Pd6 98.62(2)
Pd1 Pd7 Pd6 57.439(16)
C15 Pd7 Pd8 85.4(2)
Pd11 Pd7 Pd8 107.63(2)
Pd34 Pd7 Pd8 63.691(18)
Pd1 Pd7 Pd8 56.631(16)
Pd6 Pd7 Pd8 103.80(2)
C15 Pd7 Pd12 106.9(2)
Pd11 Pd7 Pd12 61.615(16)
Pd34 Pd7 Pd12 118.05(2)
Pd1 Pd7 Pd12 58.925(15)
Pd6 Pd7 Pd12 111.01(2)
Pd8 Pd7 Pd12 57.113(16)
C15 Pd7 Pd28 116.6(2)
Pd11 Pd7 Pd28 57.238(17)
Pd34 Pd7 Pd28 124.64(2)
Pd1 Pd7 Pd28 100.81(2)
Pd6 Pd7 Pd28 55.736(16)
Pd8 Pd7 Pd28 157.15(2)
Pd12 Pd7 Pd28 117.00(2)
C15 Pd7 Pd4 103.6(2)
Pd11 Pd7 Pd4 107.591(19)
Pd34 Pd7 Pd4 53.866(16)
Pd1 Pd7 Pd4 52.537(14)
Pd6 Pd7 Pd4 56.285(15)
Pd8 Pd7 Pd4 55.343(15)
Pd12 Pd7 Pd4 101.065(18)
Pd28 Pd7 Pd4 109.827(19)
C25 Pd8 C11 100.1(3)
C25 Pd8 Pd1 152.9(2)
C11 Pd8 Pd1 94.71(18)
C25 Pd8 Pd35 48.8(2)
C11 Pd8 Pd35 113.92(19)
Pd1 Pd8 Pd35 104.29(2)
C25 Pd8 Pd12 143.6(2)
C11 Pd8 Pd12 51.90(18)
Pd1 Pd8 Pd12 62.257(17)
Pd35 Pd8 Pd12 155.66(2)
C25 Pd8 Pd4 100.0(2)
C11 Pd8 Pd4 148.63(19)
Pd1 Pd8 Pd4 58.153(16)
Pd35 Pd8 Pd4 64.495(18)
Pd12 Pd8 Pd4 115.75(2)
C25 Pd8 Pd7 130.5(2)
C11 Pd8 Pd7 113.84(19)
Pd1 Pd8 Pd7 60.464(17)
Pd35 Pd8 Pd7 130.75(2)
Pd12 Pd8 Pd7 62.770(17)
Pd4 Pd8 Pd7 68.711(18)
C25 Pd8 Pd13 120.8(2)
C11 Pd8 Pd13 45.21(19)
Pd1 Pd8 Pd13 57.823(16)
Pd35 Pd8 Pd13 96.45(2)
Pd12 Pd8 Pd13 59.338(16)
Pd4 Pd8 Pd13 103.516(19)
Pd7 Pd8 Pd13 108.67(2)
C25 Pd8 Pd34 76.9(2)
C11 Pd8 Pd34 153.02(19)
Pd1 Pd8 Pd34 99.55(2)
Pd35 Pd8 Pd34 84.62(2)
Pd12 Pd8 Pd34 116.48(2)
Pd4 Pd8 Pd34 56.199(16)
Pd7 Pd8 Pd34 56.385(17)
Pd13 Pd8 Pd34 156.99(2)
C25 Pd8 Pd9 101.0(2)
C11 Pd8 Pd9 96.06(19)
Pd1 Pd8 Pd9 54.598(15)
Pd35 Pd8 Pd9 53.910(16)
Pd12 Pd8 Pd9 104.496(18)
Pd4 Pd8 Pd9 56.463(15)
Pd7 Pd8 Pd9 109.593(19)
Pd13 Pd8 Pd9 54.371(15)
Pd34 Pd8 Pd9 110.876(19)
C27 Pd9 Pd10 147.5(2)
C27 Pd9 Pd35 50.6(2)
Pd10 Pd9 Pd35 161.86(2)
C27 Pd9 Pd1 145.2(3)
Pd10 Pd9 Pd1 61.970(16)
Pd35 Pd9 Pd1 101.33(2)
C27 Pd9 Pd13 135.1(2)
Pd10 Pd9 Pd13 68.015(17)
Pd35 Pd9 Pd13 97.71(2)
Pd1 Pd9 Pd13 57.987(16)
C27 Pd9 Pd4 89.5(3)
Pd10 Pd9 Pd4 108.03(2)
Pd35 Pd9 Pd4 63.293(18)
Pd1 Pd9 Pd4 56.556(16)
Pd13 Pd9 Pd4 104.047(19)
C27 Pd9 Pd5 111.6(2)
Pd10 Pd9 Pd5 61.195(16)
Pd35 Pd9 Pd5 118.06(2)
Pd1 Pd9 Pd5 59.056(15)
Pd13 Pd9 Pd5 111.64(2)
Pd4 Pd9 Pd5 57.342(16)
C27 Pd9 Pd29 111.5(3)
Pd10 Pd9 Pd29 57.188(16)
Pd35 Pd9 Pd29 125.18(2)
Pd1 Pd9 Pd29 101.660(19)
Pd13 Pd9 Pd29 56.710(16)
Pd4 Pd9 Pd29 158.04(2)
Pd5 Pd9 Pd29 116.51(2)
C27 Pd9 Pd8 103.7(2)
Pd10 Pd9 Pd8 108.805(19)
Pd35 Pd9 Pd8 53.053(16)
Pd1 Pd9 Pd8 52.262(15)
Pd13 Pd9 Pd8 56.778(15)
Pd4 Pd9 Pd8 54.663(15)
Pd5 Pd9 Pd8 100.725(18)
Pd29 Pd9 Pd8 111.566(19)
C18 Pd10 Pd3 152.6(2)
C18 Pd10 Pd9 69.9(2)
Pd3 Pd10 Pd9 108.98(2)
C18 Pd10 Pd29 49.1(2)
Pd3 Pd10 Pd29 157.02(2)
Pd9 Pd10 Pd29 65.626(17)
C18 Pd10 Pd1 129.3(2)
Pd3 Pd10 Pd1 56.380(16)
Pd9 Pd10 Pd1 59.410(16)
Pd29 Pd10 Pd1 105.83(2)
C18 Pd10 Pd14 99.7(2)
Pd3 Pd10 Pd14 104.55(2)
Pd9 Pd10 Pd14 116.92(2)
Pd29 Pd10 Pd14 62.898(17)
Pd1 Pd10 Pd14 103.535(19)
C18 Pd10 Pd22 99.1(2)
Pd3 Pd10 Pd22 59.882(16)
Pd9 Pd10 Pd22 130.69(2)
Pd29 Pd10 Pd22 141.40(2)
Pd1 Pd10 Pd22 112.23(2)
Pd14 Pd10 Pd22 112.27(2)
C18 Pd10 Pd15 128.0(2)
Pd3 Pd10 Pd15 59.259(16)
Pd9 Pd10 Pd15 160.82(2)
Pd29 Pd10 Pd15 118.49(2)
Pd1 Pd10 Pd15 102.516(19)
Pd14 Pd10 Pd15 57.897(16)
Pd22 Pd10 Pd15 59.337(15)
C18 Pd10 Pd5 97.6(2)
Pd3 Pd10 Pd5 60.845(16)
Pd9 Pd10 Pd5 62.227(16)
Pd29 Pd10 Pd5 125.58(2)
Pd1 Pd10 Pd5 58.634(15)
Pd14 Pd10 Pd5 160.85(2)
Pd22 Pd10 Pd5 72.572(17)
Pd15 Pd10 Pd5 115.85(2)
C18 Pd10 Pd2 150.5(2)
Pd3 Pd10 Pd2 56.855(15)
Pd9 Pd10 Pd2 103.860(19)
Pd29 Pd10 Pd2 101.60(2)
Pd1 Pd10 Pd2 53.720(14)
Pd14 Pd10 Pd2 56.256(15)
Pd22 Pd10 Pd2 105.717(19)
Pd15 Pd10 Pd2 57.314(15)
Pd5 Pd10 Pd2 104.699(18)
C18 Pd10 Pd13 99.8(2)
Pd3 Pd10 Pd13 101.969(19)
Pd9 Pd10 Pd13 57.320(15)
Pd29 Pd10 Pd13 55.720(16)
Pd1 Pd10 Pd13 53.963(15)
Pd14 Pd10 Pd13 64.494(16)
Pd22 Pd10 Pd13 161.02(2)
Pd15 Pd10 Pd13 107.987(19)
Pd5 Pd10 Pd13 104.578(18)
Pd2 Pd10 Pd13 56.216(14)
C24 Pd11 Pd7 69.9(2)
C24 Pd11 Pd2 152.46(19)
Pd7 Pd11 Pd2 109.50(2)
C24 Pd11 Pd28 48.75(19)
Pd7 Pd11 Pd28 66.645(18)
Pd2 Pd11 Pd28 157.96(2)
C24 Pd11 Pd1 130.6(2)
Pd7 Pd11 Pd1 60.734(16)
Pd2 Pd11 Pd1 56.183(15)
Pd28 Pd11 Pd1 107.24(2)
C24 Pd11 Pd21 98.4(2)
Pd7 Pd11 Pd21 118.66(2)
Pd2 Pd11 Pd21 105.15(2)
Pd28 Pd11 Pd21 62.522(18)
Pd1 Pd11 Pd21 104.912(19)
C24 Pd11 Pd16 126.5(2)
Pd7 Pd11 Pd16 163.01(2)
Pd2 Pd11 Pd16 58.705(16)
Pd28 Pd11 Pd16 119.02(2)
Pd1 Pd11 Pd16 102.753(19)
Pd21 Pd11 Pd16 58.985(17)
C24 Pd11 Pd17 97.89(19)
Pd7 Pd11 Pd17 126.26(2)
Pd2 Pd11 Pd17 59.340(16)
Pd28 Pd11 Pd17 141.38(2)
Pd1 Pd11 Pd17 110.25(2)
Pd21 Pd11 Pd17 114.81(2)
Pd16 Pd11 Pd17 60.759(16)
C24 Pd11 Pd12 98.4(2)
Pd7 Pd11 Pd12 62.706(17)
Pd2 Pd11 Pd12 60.321(16)
Pd28 Pd11 Pd12 127.06(2)
Pd1 Pd11 Pd12 59.211(16)
Pd21 Pd11 Pd12 162.24(2)
Pd16 Pd11 Pd12 113.92(2)
Pd17 Pd11 Pd12 68.254(16)
C24 Pd11 Pd3 150.89(19)
Pd7 Pd11 Pd3 106.254(19)
Pd2 Pd11 Pd3 56.648(15)
Pd28 Pd11 Pd3 102.559(19)
Pd1 Pd11 Pd3 54.370(15)
Pd21 Pd11 Pd3 57.061(16)
Pd16 Pd11 Pd3 57.531(15)
Pd17 Pd11 Pd3 106.462(19)
Pd12 Pd11 Pd3 105.190(19)
C24 Pd11 Pd6 99.83(19)
Pd7 Pd11 Pd6 58.660(16)
Pd2 Pd11 Pd6 102.824(18)
Pd28 Pd11 Pd6 55.978(15)
Pd1 Pd11 Pd6 54.916(15)
Pd21 Pd11 Pd6 65.342(16)
Pd16 Pd11 Pd6 109.707(19)
Pd17 Pd11 Pd6 162.04(2)
Pd12 Pd11 Pd6 106.056(19)
Pd3 Pd11 Pd6 57.560(14)
C3 Pd12 C11 90.6(3)
C3 Pd12 Pd37 47.65(19)
C11 Pd12 Pd37 126.01(18)
C3 Pd12 Pd8 97.37(19)
C11 Pd12 Pd8 48.46(17)
Pd37 Pd12 Pd8 143.94(2)
C3 Pd12 Pd18 107.88(18)
C11 Pd12 Pd18 85.44(17)
Pd37 Pd12 Pd18 79.473(19)
Pd8 Pd12 Pd18 127.66(2)
C3 Pd12 Pd13 136.5(2)
C11 Pd12 Pd13 46.67(18)
Pd37 Pd12 Pd13 146.06(2)
Pd8 Pd12 Pd13 62.850(17)
Pd18 Pd12 Pd13 67.393(17)
C3 Pd12 Pd1 144.88(18)
C11 Pd12 Pd1 88.66(18)
Pd37 Pd12 Pd1 145.33(2)
Pd8 Pd12 Pd1 57.359(16)
Pd18 Pd12 Pd1 107.06(2)
Pd13 Pd12 Pd1 57.547(16)
C3 Pd12 Pd2 155.41(19)
C11 Pd12 Pd2 106.91(18)
Pd37 Pd12 Pd2 107.85(2)
Pd8 Pd12 Pd2 107.14(2)
Pd18 Pd12 Pd2 58.064(16)
Pd13 Pd12 Pd2 60.726(16)
Pd1 Pd12 Pd2 54.967(15)
C3 Pd12 Pd11 114.9(2)
C11 Pd12 Pd11 147.22(18)
Pd37 Pd12 Pd11 86.74(2)
Pd8 Pd12 Pd11 105.24(2)
Pd18 Pd12 Pd11 104.27(2)
Pd13 Pd12 Pd11 107.809(19)
Pd1 Pd12 Pd11 58.591(16)
Pd2 Pd12 Pd11 57.106(15)
C3 Pd12 Pd7 88.99(18)
C11 Pd12 Pd7 107.84(17)
Pd37 Pd12 Pd7 104.21(2)
Pd8 Pd12 Pd7 60.117(17)
Pd18 Pd12 Pd7 158.70(2)
Pd13 Pd12 Pd7 109.322(19)
Pd1 Pd12 Pd7 58.097(15)
Pd2 Pd12 Pd7 101.398(19)
Pd11 Pd12 Pd7 55.679(16)
C3 Pd12 Pd17 101.81(19)
C11 Pd12 Pd17 142.53(17)
Pd37 Pd12 Pd17 54.213(16)
Pd8 Pd12 Pd17 157.12(2)
Pd18 Pd12 Pd17 57.133(15)
Pd13 Pd12 Pd17 108.989(19)
Pd1 Pd12 Pd17 99.894(18)
Pd2 Pd12 Pd17 53.890(14)
Pd11 Pd12 Pd17 55.104(15)
Pd7 Pd12 Pd17 107.591(19)
C11 Pd13 C16 97.9(3)
C11 Pd13 Pd1 94.79(19)
C16 Pd13 Pd1 145.44(17)
C11 Pd13 Pd24 105.52(18)
C16 Pd13 Pd24 50.45(17)
Pd1 Pd13 Pd24 152.44(2)
C11 Pd13 Pd29 145.43(19)
C16 Pd13 Pd29 48.80(18)
Pd1 Pd13 Pd29 108.86(2)
Pd24 Pd13 Pd29 63.115(18)
C11 Pd13 Pd12 51.23(19)
C16 Pd13 Pd12 146.47(18)
Pd1 Pd13 Pd12 61.311(16)
Pd24 Pd13 Pd12 118.58(2)
Pd29 Pd13 Pd12 163.33(2)
C11 Pd13 Pd9 110.76(18)
C16 Pd13 Pd9 85.62(17)
Pd1 Pd13 Pd9 59.819(16)
Pd24 Pd13 Pd9 126.05(2)
Pd29 Pd13 Pd9 64.256(17)
Pd12 Pd13 Pd9 115.20(2)
C11 Pd13 Pd2 110.80(19)
C16 Pd13 Pd2 143.49(18)
Pd1 Pd13 Pd2 55.855(15)
Pd24 Pd13 Pd2 98.80(2)
Pd29 Pd13 Pd2 103.37(2)
Pd12 Pd13 Pd2 60.101(16)
Pd9 Pd13 Pd2 103.839(19)
C11 Pd13 Pd8 46.34(18)
C16 Pd13 Pd8 113.26(18)
Pd1 Pd13 Pd8 56.844(16)
Pd24 Pd13 Pd8 149.38(2)
Pd29 Pd13 Pd8 130.25(2)
Pd12 Pd13 Pd8 57.812(16)
Pd9 Pd13 Pd8 68.850(17)
Pd2 Pd13 Pd8 102.945(19)
C11 Pd13 Pd18 79.86(18)
C16 Pd13 Pd18 112.60(17)
Pd1 Pd13 Pd18 101.208(19)
Pd24 Pd13 Pd18 65.288(17)
Pd29 Pd13 Pd18 118.01(2)
Pd12 Pd13 Pd18 55.707(15)
Pd9 Pd13 Pd18 158.06(2)
Pd2 Pd13 Pd18 54.257(15)
Pd8 Pd13 Pd18 111.667(19)
C11 Pd13 Pd10 152.27(19)
C16 Pd13 Pd10 103.64(18)
Pd1 Pd13 Pd10 57.707(15)
Pd24 Pd13 Pd10 101.648(19)
Pd29 Pd13 Pd10 55.241(16)
Pd12 Pd13 Pd10 109.844(19)
Pd9 Pd13 Pd10 54.665(15)
Pd2 Pd13 Pd10 58.827(15)
Pd8 Pd13 Pd10 107.978(19)
Pd18 Pd13 Pd10 107.069(18)
C11 Pd13 Pd14 144.13(18)
C16 Pd13 Pd14 90.16(18)
Pd1 Pd13 Pd14 98.085(19)
Pd24 Pd13 Pd14 54.716(16)
Pd29 Pd13 Pd14 58.275(16)
Pd12 Pd13 Pd14 107.961(19)
Pd9 Pd13 Pd14 104.652(19)
Pd2 Pd13 Pd14 53.385(14)
Pd8 Pd13 Pd14 154.42(2)
Pd18 Pd13 Pd14 64.867(15)
Pd10 Pd13 Pd14 53.847(14)
C4 Pd14 C17 101.3(3)
C4 Pd14 Pd2 101.40(19)
C17 Pd14 Pd2 141.6(2)
C4 Pd14 Pd24 151.85(19)
C17 Pd14 Pd24 50.78(18)
Pd2 Pd14 Pd24 101.13(2)
C4 Pd14 Pd15 45.96(19)
C17 Pd14 Pd15 147.06(18)
Pd2 Pd14 Pd15 60.789(16)
Pd24 Pd14 Pd15 161.25(2)
C4 Pd14 Pd27 98.41(19)
C17 Pd14 Pd27 48.33(19)
Pd2 Pd14 Pd27 97.76(2)
Pd24 Pd14 Pd27 61.892(17)
Pd15 Pd14 Pd27 122.09(2)
C4 Pd14 Pd10 97.32(19)
C17 Pd14 Pd10 142.26(18)
Pd2 Pd14 Pd10 63.425(16)
Pd24 Pd14 Pd10 107.77(2)
Pd15 Pd14 Pd10 61.176(16)
Pd27 Pd14 Pd10 157.60(2)
C4 Pd14 Pd19 65.5(2)
C17 Pd14 Pd19 105.20(18)
Pd2 Pd14 Pd19 58.277(16)
Pd24 Pd14 Pd19 114.02(2)
Pd15 Pd14 Pd19 62.396(17)
Pd27 Pd14 Pd19 60.987(17)
Pd10 Pd14 Pd19 112.39(2)
C4 Pd14 Pd29 129.4(2)
C17 Pd14 Pd29 86.52(18)
Pd2 Pd14 Pd29 102.221(19)
Pd24 Pd14 Pd29 60.617(17)
Pd15 Pd14 Pd29 115.60(2)
Pd27 Pd14 Pd29 121.59(2)
Pd10 Pd14 Pd29 56.591(16)
Pd19 Pd14 Pd29 159.60(2)
C4 Pd14 Pd13 154.19(19)
C17 Pd14 Pd13 104.54(18)
Pd2 Pd14 Pd13 56.995(15)
Pd24 Pd14 Pd13 53.859(15)
Pd15 Pd14 Pd13 108.263(19)
Pd27 Pd14 Pd13 98.511(19)
Pd10 Pd14 Pd13 61.659(15)
Pd19 Pd14 Pd13 106.838(19)
Pd29 Pd14 Pd13 53.342(15)
C4 Pd15 Pd38 93.5(3)
C4 Pd15 Pd3 153.09(19)
Pd38 Pd15 Pd3 108.3(2)
C4 Pd15 Pd14 47.85(19)
Pd38 Pd15 Pd14 123.6(2)
Pd3 Pd15 Pd14 105.61(2)
C4 Pd15 Pd2 101.42(19)
Pd38 Pd15 Pd2 105.8(2)
Pd3 Pd15 Pd2 58.234(16)
Pd14 Pd15 Pd2 58.992(16)
C4 Pd15 Pd36 100.17(19)
Pd38 Pd15 Pd36 68.7(2)
Pd3 Pd15 Pd36 102.30(2)
Pd14 Pd15 Pd36 142.33(2)
Pd2 Pd15 Pd36 158.02(2)
C4 Pd15 Pd22 122.4(2)
Pd38 Pd15 Pd22 120.0(2)
Pd3 Pd15 Pd22 59.667(16)
Pd14 Pd15 Pd22 115.85(2)
Pd2 Pd15 Pd22 110.806(19)
Pd36 Pd15 Pd22 59.582(16)
C4 Pd15 Pd16 128.0(2)
Pd38 Pd15 Pd16 56.1(2)
Pd3 Pd15 Pd16 59.307(16)
Pd14 Pd15 Pd16 111.31(2)
Pd2 Pd15 Pd16 58.090(16)
Pd36 Pd15 Pd16 104.51(2)
Pd22 Pd15 Pd16 109.57(2)
C4 Pd15 Pd10 98.6(2)
Pd38 Pd15 Pd10 164.7(2)
Pd3 Pd15 Pd10 57.567(15)
Pd14 Pd15 Pd10 60.928(16)
Pd2 Pd15 Pd10 62.737(16)
Pd36 Pd15 Pd10 117.80(2)
Pd22 Pd15 Pd10 60.262(16)
Pd16 Pd15 Pd10 108.711(19)
C4 Pd15 Pd19 64.8(2)
Pd38 Pd15 Pd19 66.5(2)
Pd3 Pd15 Pd19 109.20(2)
Pd14 Pd15 Pd19 60.386(16)
Pd2 Pd15 Pd19 57.094(15)
Pd36 Pd15 Pd19 131.11(2)
Pd22 Pd15 Pd19 167.86(2)
Pd16 Pd15 Pd19 64.369(16)
Pd10 Pd15 Pd19 110.56(2)
C4 Pd15 Pd23 151.80(19)
Pd38 Pd15 Pd23 67.1(2)
Pd3 Pd15 Pd23 54.900(15)
Pd14 Pd15 Pd23 160.34(2)
Pd2 Pd15 Pd23 103.490(19)
Pd36 Pd15 Pd23 54.546(17)
Pd22 Pd15 Pd23 59.256(16)
Pd16 Pd15 Pd23 58.671(16)
Pd10 Pd15 Pd23 104.397(19)
Pd19 Pd15 Pd23 119.85(2)
C21 Pd16 Pd38 96.8(3)
C21 Pd16 Pd2 152.6(2)
Pd38 Pd16 Pd2 107.7(2)
C21 Pd16 Pd3 102.61(19)
Pd38 Pd16 Pd3 108.3(2)
Pd2 Pd16 Pd3 58.571(16)
C21 Pd16 Pd21 47.5(2)
Pd38 Pd16 Pd21 126.2(2)
Pd2 Pd16 Pd21 106.23(2)
Pd3 Pd16 Pd21 59.201(16)
C21 Pd16 Pd33 98.02(19)
Pd38 Pd16 Pd33 68.3(2)
Pd2 Pd16 Pd33 102.21(2)
Pd3 Pd16 Pd33 159.36(2)
Pd21 Pd16 Pd33 140.02(2)
C21 Pd16 Pd11 95.6(2)
Pd38 Pd16 Pd11 166.2(2)
Pd2 Pd16 Pd11 58.951(16)
Pd3 Pd16 Pd11 62.922(16)
Pd21 Pd16 Pd11 60.115(17)
Pd33 Pd16 Pd11 115.82(2)
C21 Pd16 Pd15 130.7(2)
Pd38 Pd16 Pd15 56.7(2)
Pd2 Pd16 Pd15 59.732(16)
Pd3 Pd16 Pd15 58.675(16)
Pd21 Pd16 Pd15 111.84(2)
Pd33 Pd16 Pd15 106.59(2)
Pd11 Pd16 Pd15 110.17(2)
C21 Pd16 Pd17 119.3(2)
Pd38 Pd16 Pd17 118.1(2)
Pd2 Pd16 Pd17 59.084(16)
Pd3 Pd16 Pd17 109.97(2)
Pd21 Pd16 Pd17 114.98(2)
Pd33 Pd16 Pd17 58.921(16)
Pd11 Pd16 Pd17 59.816(16)
Pd15 Pd16 Pd17 109.93(2)
C21 Pd16 Pd23 66.8(2)
Pd38 Pd16 Pd23 70.4(2)
Pd2 Pd16 Pd23 109.77(2)
Pd3 Pd16 Pd23 56.989(16)
Pd21 Pd16 Pd23 59.388(17)
Pd33 Pd16 Pd23 133.51(2)
Pd11 Pd16 Pd23 109.44(2)
Pd15 Pd16 Pd23 65.222(17)
Pd17 Pd16 Pd23 166.94(2)
C21 Pd16 Pd19 150.8(2)
Pd38 Pd16 Pd19 64.2(2)
Pd2 Pd16 Pd19 55.634(15)
Pd3 Pd16 Pd19 104.456(19)
Pd21 Pd16 Pd19 161.69(2)
Pd33 Pd16 Pd19 55.232(16)
Pd11 Pd16 Pd19 106.406(19)
Pd15 Pd16 Pd19 58.875(16)
Pd17 Pd16 Pd19 60.253(16)
Pd23 Pd16 Pd19 120.85(2)
C6 Pd17 C26 87.0(3)
C6 Pd17 Pd37 114.92(19)
C26 Pd17 Pd37 47.5(2)
C6 Pd17 Pd2 125.25(18)
C26 Pd17 Pd2 147.7(2)
Pd37 Pd17 Pd2 109.29(2)
C6 Pd17 Pd33 46.93(19)
C26 Pd17 Pd33 101.6(2)
Pd37 Pd17 Pd33 148.49(2)
Pd2 Pd17 Pd33 101.39(2)
C6 Pd17 Pd11 92.56(18)
C26 Pd17 Pd11 128.0(2)
Pd37 Pd17 Pd11 87.404(19)
Pd2 Pd17 Pd11 58.455(16)
Pd33 Pd17 Pd11 115.46(2)
C6 Pd17 Pd16 67.35(18)
C26 Pd17 Pd16 154.2(2)
Pd37 Pd17 Pd16 146.67(2)
Pd2 Pd17 Pd16 57.968(16)
Pd33 Pd17 Pd16 58.933(16)
Pd11 Pd17 Pd16 59.425(16)
C6 Pd17 Pd18 161.41(19)
C26 Pd17 Pd18 92.1(2)
Pd37 Pd17 Pd18 77.049(19)
Pd2 Pd17 Pd18 57.432(16)
Pd33 Pd17 Pd18 115.48(2)
Pd11 Pd17 Pd18 102.505(19)
Pd16 Pd17 Pd18 111.14(2)
C6 Pd17 Pd19 101.72(19)
C26 Pd17 Pd19 122.6(2)
Pd37 Pd17 Pd19 139.51(2)
Pd2 Pd17 Pd19 56.374(15)
Pd33 Pd17 Pd19 56.234(16)
Pd11 Pd17 Pd19 108.355(19)
Pd16 Pd17 Pd19 63.168(16)
Pd18 Pd17 Pd19 63.375(16)
C6 Pd17 Pd12 144.88(18)
C26 Pd17 Pd12 98.9(2)
Pd37 Pd17 Pd12 53.644(16)
Pd2 Pd17 Pd12 55.911(15)
Pd33 Pd17 Pd12 157.25(2)
Pd11 Pd17 Pd12 56.642(15)
Pd16 Pd17 Pd12 103.927(18)
Pd18 Pd17 Pd12 53.555(15)
Pd19 Pd17 Pd12 103.860(18)
C10 Pd18 Pd2 167.9(2)
C10 Pd18 Pd27 85.0(2)
Pd2 Pd18 Pd27 100.37(2)
C10 Pd18 Pd31 47.7(2)
Pd2 Pd18 Pd31 144.20(2)
Pd27 Pd18 Pd31 72.150(19)
C10 Pd18 Pd12 115.0(2)
Pd2 Pd18 Pd12 62.174(16)
Pd27 Pd18 Pd12 157.78(2)
Pd31 Pd18 Pd12 113.12(2)
C10 Pd18 Pd17 109.0(2)
Pd2 Pd18 Pd17 58.952(16)
Pd27 Pd18 Pd17 115.13(2)
Pd31 Pd18 Pd17 156.31(2)
Pd12 Pd18 Pd17 69.311(17)
C10 Pd18 Pd19 120.60(18)
Pd2 Pd18 Pd19 55.488(15)
Pd27 Pd18 Pd19 59.080(16)
Pd31 Pd18 Pd19 131.17(2)
Pd12 Pd18 Pd19 113.02(2)
Pd17 Pd18 Pd19 59.806(16)
C10 Pd18 Pd13 131.32(19)
Pd2 Pd18 Pd13 58.330(15)
Pd27 Pd18 Pd13 102.97(2)
Pd31 Pd18 Pd13 88.574(19)
Pd12 Pd18 Pd13 56.900(15)
Pd17 Pd18 Pd13 110.291(19)
Pd19 Pd18 Pd13 103.631(18)
C10 Pd18 Pd24 100.1(2)
Pd2 Pd18 Pd24 91.870(19)
Pd27 Pd18 Pd24 57.829(16)
Pd31 Pd18 Pd24 53.991(17)
Pd12 Pd18 Pd24 106.53(2)
Pd17 Pd18 Pd24 149.55(2)
Pd19 Pd18 Pd24 97.786(18)
Pd13 Pd18 Pd24 51.556(14)
C2 Pd19 C22 95.9(3)
C2 Pd19 Pd2 116.43(19)
C22 Pd19 Pd2 139.63(19)
C2 Pd19 Pd33 93.56(19)
C22 Pd19 Pd33 47.5(2)
Pd2 Pd19 Pd33 103.96(2)
C2 Pd19 Pd14 103.30(19)
C22 Pd19 Pd14 139.2(2)
Pd2 Pd19 Pd14 58.496(16)
Pd33 Pd19 Pd14 159.74(2)
C2 Pd19 Pd27 45.03(19)
C22 Pd19 Pd27 123.8(2)
Pd2 Pd19 Pd27 96.573(19)
Pd33 Pd19 Pd27 138.58(2)
Pd14 Pd19 Pd27 59.032(16)
C2 Pd19 Pd15 160.16(19)
C22 Pd19 Pd15 97.77(19)
Pd2 Pd19 Pd15 58.980(16)
Pd33 Pd19 Pd15 106.28(2)
Pd14 Pd19 Pd15 57.218(16)
Pd27 Pd19 Pd15 115.13(2)
C2 Pd19 Pd17 84.97(19)
C22 Pd19 Pd17 105.5(2)
Pd2 Pd19 Pd17 57.716(16)
Pd33 Pd19 Pd17 58.070(17)
Pd14 Pd19 Pd17 111.755(19)
Pd27 Pd19 Pd17 107.90(2)
Pd15 Pd19 Pd17 105.016(19)
C2 Pd19 Pd38 144.3(3)
C22 Pd19 Pd38 48.4(3)
Pd2 Pd19 Pd38 96.02(18)
Pd33 Pd19 Pd38 62.74(18)
Pd14 Pd19 Pd38 106.41(18)
Pd27 Pd19 Pd38 150.15(19)
Pd15 Pd19 Pd38 51.49(18)
Pd17 Pd19 Pd38 101.71(19)
C2 Pd19 Pd16 139.46(19)
C22 Pd19 Pd16 83.9(2)
Pd2 Pd19 Pd16 55.910(15)
Pd33 Pd19 Pd16 57.009(16)
Pd14 Pd19 Pd16 102.765(19)
Pd27 Pd19 Pd16 152.24(2)
Pd15 Pd19 Pd16 56.755(15)
Pd17 Pd19 Pd16 56.579(15)
Pd38 Pd19 Pd16 49.73(18)
C2 Pd19 Pd18 61.23(19)
C22 Pd19 Pd18 150.17(19)
Pd2 Pd19 Pd18 55.383(15)
Pd33 Pd19 Pd18 111.08(2)
Pd14 Pd19 Pd18 68.921(17)
Pd27 Pd19 Pd18 54.337(15)
Pd15 Pd19 Pd18 109.611(19)
Pd17 Pd19 Pd18 56.819(15)
Pd38 Pd19 Pd18 149.81(18)
Pd16 Pd19 Pd18 101.043(18)
C14 Pd20 Pd3 165.6(2)
C14 Pd20 Pd32 86.59(18)
Pd3 Pd20 Pd32 100.57(2)
C14 Pd20 Pd30 47.9(2)
Pd3 Pd20 Pd30 146.33(2)
Pd32 Pd20 Pd30 70.672(19)
C14 Pd20 Pd5 114.38(19)
Pd3 Pd20 Pd5 62.044(16)
Pd32 Pd20 Pd5 155.67(2)
Pd30 Pd20 Pd5 113.48(2)
C14 Pd20 Pd22 106.5(2)
Pd3 Pd20 Pd22 59.242(16)
Pd32 Pd20 Pd22 114.04(2)
Pd30 Pd20 Pd22 154.36(2)
Pd5 Pd20 Pd22 73.253(17)
C14 Pd20 Pd23 120.2(2)
Pd3 Pd20 Pd23 55.880(16)
Pd32 Pd20 Pd23 58.831(16)
Pd30 Pd20 Pd23 129.27(2)
Pd5 Pd20 Pd23 114.47(2)
Pd22 Pd20 Pd23 59.134(15)
C14 Pd20 Pd25 101.71(19)
Pd3 Pd20 Pd25 92.599(18)
Pd32 Pd20 Pd25 56.910(17)
Pd30 Pd20 Pd25 54.907(16)
Pd5 Pd20 Pd25 104.51(2)
Pd22 Pd20 Pd25 149.85(2)
Pd23 Pd20 Pd25 97.361(18)
C14 Pd20 Pd6 132.8(2)
Pd3 Pd20 Pd6 58.339(16)
Pd32 Pd20 Pd6 101.19(2)
Pd30 Pd20 Pd6 90.691(19)
Pd5 Pd20 Pd6 55.803(15)
Pd22 Pd20 Pd6 111.982(19)
Pd23 Pd20 Pd6 102.785(18)
Pd25 Pd20 Pd6 51.066(15)
C21 Pd21 C19 102.7(3)
C21 Pd21 Pd3 101.9(2)
C19 Pd21 Pd3 141.2(2)
C21 Pd21 Pd16 45.6(2)
C19 Pd21 Pd16 147.8(2)
Pd3 Pd21 Pd16 60.289(16)
C21 Pd21 Pd25 153.5(2)
C19 Pd21 Pd25 50.9(2)
Pd3 Pd21 Pd25 100.11(2)
Pd16 Pd21 Pd25 159.93(2)
C21 Pd21 Pd11 94.8(2)
C19 Pd21 Pd11 142.2(2)
Pd3 Pd21 Pd11 63.582(16)
Pd16 Pd21 Pd11 60.900(17)
Pd25 Pd21 Pd11 108.19(2)
C21 Pd21 Pd23 68.4(2)
C19 Pd21 Pd23 104.6(2)
Pd3 Pd21 Pd23 58.498(16)
Pd16 Pd21 Pd23 62.969(17)
Pd25 Pd21 Pd23 112.17(2)
Pd11 Pd21 Pd23 113.00(2)
C21 Pd21 Pd32 102.0(2)
C19 Pd21 Pd32 47.9(2)
Pd3 Pd21 Pd32 97.72(2)
Pd16 Pd21 Pd32 122.75(2)
Pd25 Pd21 Pd32 60.364(18)
Pd11 Pd21 Pd32 157.34(2)
Pd23 Pd21 Pd32 60.870(17)
C21 Pd21 Pd28 126.0(2)
C19 Pd21 Pd28 85.1(2)
Pd3 Pd21 Pd28 103.85(2)
Pd16 Pd21 Pd28 116.32(2)
Pd25 Pd21 Pd28 61.345(17)
Pd11 Pd21 Pd28 57.777(16)
Pd23 Pd21 Pd28 161.10(2)
Pd32 Pd21 Pd28 120.29(2)
C21 Pd21 Pd6 152.8(2)
C19 Pd21 Pd6 104.3(2)
Pd3 Pd21 Pd6 57.752(15)
Pd16 Pd21 Pd6 107.823(19)
Pd25 Pd21 Pd6 53.635(16)
Pd11 Pd21 Pd6 61.007(16)
Pd23 Pd21 Pd6 107.886(19)
Pd32 Pd21 Pd6 98.820(19)
Pd28 Pd21 Pd6 53.468(15)
C5 Pd22 C13 89.9(3)
C5 Pd22 Pd26 48.22(18)
C13 Pd22 Pd26 120.37(19)
C5 Pd22 Pd3 144.09(18)
C13 Pd22 Pd3 125.98(18)
Pd26 Pd22 Pd3 104.48(2)
C5 Pd22 Pd36 103.69(18)
C13 Pd22 Pd36 46.8(2)
Pd26 Pd22 Pd36 151.86(2)
Pd3 Pd22 Pd36 101.578(19)
C5 Pd22 Pd15 156.98(18)
C13 Pd22 Pd15 67.16(18)
Pd26 Pd22 Pd15 146.04(2)
Pd3 Pd22 Pd15 58.829(16)
Pd36 Pd22 Pd15 59.430(16)
C5 Pd22 Pd10 127.44(18)
C13 Pd22 Pd10 95.70(19)
Pd26 Pd22 Pd10 85.639(18)
Pd3 Pd22 Pd10 57.359(15)
Pd36 Pd22 Pd10 117.79(2)
Pd15 Pd22 Pd10 60.402(16)
C5 Pd22 Pd20 88.97(18)
C13 Pd22 Pd20 161.6(2)
Pd26 Pd22 Pd20 71.314(17)
Pd3 Pd22 Pd20 56.897(16)
Pd36 Pd22 Pd20 115.96(2)
Pd15 Pd22 Pd20 112.04(2)
Pd10 Pd22 Pd20 99.528(19)
C5 Pd22 Pd23 120.85(18)
C13 Pd22 Pd23 102.1(2)
Pd26 Pd22 Pd23 133.77(2)
Pd3 Pd22 Pd23 56.711(16)
Pd36 Pd22 Pd23 56.489(17)
Pd15 Pd22 Pd23 65.198(17)
Pd10 Pd22 Pd23 108.905(19)
Pd20 Pd22 Pd23 63.202(16)
C28 Pd23 C12 96.5(3)
C28 Pd23 Pd36 47.8(2)
C12 Pd23 Pd36 94.4(2)
C28 Pd23 Pd3 140.2(2)
C12 Pd23 Pd3 116.49(19)
Pd36 Pd23 Pd3 104.85(2)
C28 Pd23 Pd21 136.0(3)
C12 Pd23 Pd21 104.1(2)
Pd36 Pd23 Pd21 159.54(2)
Pd3 Pd23 Pd21 59.119(17)
C28 Pd23 Pd32 122.2(2)
C12 Pd23 Pd32 45.2(2)
Pd36 Pd23 Pd32 139.53(2)
Pd3 Pd23 Pd32 97.37(2)
Pd21 Pd23 Pd32 59.743(17)
C28 Pd23 Pd16 96.2(3)
C12 Pd23 Pd16 161.6(2)
Pd36 Pd23 Pd16 104.02(2)
Pd3 Pd23 Pd16 58.593(16)
Pd21 Pd23 Pd16 57.643(16)
Pd32 Pd23 Pd16 116.43(2)
C28 Pd23 Pd22 106.5(2)
C12 Pd23 Pd22 84.87(18)
Pd36 Pd23 Pd22 58.802(17)
Pd3 Pd23 Pd22 58.490(16)
Pd21 Pd23 Pd22 113.64(2)
Pd32 Pd23 Pd22 109.32(2)
Pd16 Pd23 Pd22 104.16(2)
C28 Pd23 Pd20 151.9(3)
C12 Pd23 Pd20 61.29(19)
Pd36 Pd23 Pd20 112.94(2)
Pd3 Pd23 Pd20 55.395(15)
Pd21 Pd23 Pd20 70.073(17)
Pd32 Pd23 Pd20 55.232(16)
Pd16 Pd23 Pd20 109.78(2)
Pd22 Pd23 Pd20 57.664(15)
C28 Pd23 Pd15 84.9(2)
C12 Pd23 Pd15 138.50(18)
Pd36 Pd23 Pd15 56.552(16)
Pd3 Pd23 Pd15 55.813(15)
Pd21 Pd23 Pd15 103.11(2)
Pd32 Pd23 Pd15 152.86(2)
Pd16 Pd23 Pd15 56.107(15)
Pd22 Pd23 Pd15 55.546(15)
Pd20 Pd23 Pd15 100.525(18)
C28 Pd23 Pd38 49.7(3)
C12 Pd23 Pd38 145.9(3)
Pd36 Pd23 Pd38 61.27(18)
Pd3 Pd23 Pd38 93.93(16)
Pd21 Pd23 Pd38 104.73(18)
Pd32 Pd23 Pd38 150.61(17)
Pd16 Pd23 Pd38 49.40(17)
Pd22 Pd23 Pd38 99.73(17)
Pd20 Pd23 Pd38 147.72(16)
Pd15 Pd23 Pd38 48.42(16)
C20 Pd24 C16 93.0(3)
C20 Pd24 C17 116.6(3)
C16 Pd24 C17 132.9(3)
C20 Pd24 Pd31 47.8(2)
C16 Pd24 Pd31 113.59(19)
C17 Pd24 Pd31 113.41(19)
C20 Pd24 Pd13 120.6(2)
C16 Pd24 Pd13 52.80(19)
C17 Pd24 Pd13 122.09(18)
Pd31 Pd24 Pd13 98.21(2)
C20 Pd24 Pd14 162.4(2)
C16 Pd24 Pd14 104.59(18)
C17 Pd24 Pd14 50.80(18)
Pd31 Pd24 Pd14 121.42(2)
Pd13 Pd24 Pd14 71.425(18)
C20 Pd24 Pd29 133.6(2)
C16 Pd24 Pd29 47.21(18)
C17 Pd24 Pd29 87.94(18)
Pd31 Pd24 Pd29 155.69(2)
Pd13 Pd24 Pd29 59.038(17)
Pd14 Pd24 Pd29 62.656(17)
C20 Pd24 Pd27 102.1(2)
C16 Pd24 Pd27 161.67(19)
C17 Pd24 Pd27 47.68(19)
Pd31 Pd24 Pd27 70.982(19)
Pd13 Pd24 Pd27 109.67(2)
Pd14 Pd24 Pd27 60.516(17)
Pd29 Pd24 Pd27 122.24(2)
C20 Pd24 Pd18 103.4(2)
C16 Pd24 Pd18 112.77(19)
C17 Pd24 Pd18 95.91(19)
Pd31 Pd24 Pd18 55.779(17)
Pd13 Pd24 Pd18 63.156(16)
Pd14 Pd24 Pd18 69.339(17)
Pd29 Pd24 Pd18 112.93(2)
Pd27 Pd24 Pd18 53.791(15)
C23 Pd25 C8 92.7(3)
C23 Pd25 C19 121.2(3)
C8 Pd25 C19 128.1(3)
C23 Pd25 Pd6 119.3(2)
C8 Pd25 Pd6 53.28(18)
C19 Pd25 Pd6 119.03(17)
C23 Pd25 Pd30 47.29(18)
C8 Pd25 Pd30 118.04(18)
C19 Pd25 Pd30 113.76(19)
Pd6 Pd25 Pd30 101.41(2)
C23 Pd25 Pd21 164.0(2)
C8 Pd25 Pd21 103.16(18)
C19 Pd25 Pd21 48.83(17)
Pd6 Pd25 Pd21 70.606(18)
Pd30 Pd25 Pd21 121.02(2)
C23 Pd25 Pd32 103.1(2)
C8 Pd25 Pd32 162.59(18)
C19 Pd25 Pd32 47.97(19)
Pd6 Pd25 Pd32 111.36(2)
Pd30 Pd25 Pd32 70.037(19)
Pd21 Pd25 Pd32 60.893(18)
C23 Pd25 Pd28 134.1(2)
C8 Pd25 Pd28 46.65(18)
C19 Pd25 Pd28 83.82(18)
Pd6 Pd25 Pd28 58.417(17)
Pd30 Pd25 Pd28 158.95(3)
Pd21 Pd25 Pd28 61.177(17)
Pd32 Pd25 Pd28 120.64(2)
C23 Pd25 Pd20 102.20(18)
C8 Pd25 Pd20 115.14(18)
C19 Pd25 Pd20 96.00(19)
Pd6 Pd25 Pd20 64.765(16)
Pd30 Pd25 Pd20 55.684(16)
Pd21 Pd25 Pd20 69.692(17)
Pd32 Pd25 Pd20 54.852(16)
Pd28 Pd25 Pd20 113.34(2)
C1 Pd26 C5 166.9(3)
C1 Pd26 P1 96.73(18)
C5 Pd26 P1 94.02(18)
C1 Pd26 Pd5 48.25(17)
C5 Pd26 Pd5 122.33(17)
P1 Pd26 Pd5 143.21(5)
C1 Pd26 Pd22 124.60(17)
C5 Pd26 Pd22 48.38(17)
P1 Pd26 Pd22 135.18(5)
Pd5 Pd26 Pd22 76.535(17)
C2 Pd27 C17 150.3(3)
C2 Pd27 P2 98.15(19)
C17 Pd27 P2 91.51(18)
C2 Pd27 Pd18 69.16(19)
C17 Pd27 Pd18 110.13(18)
P2 Pd27 Pd18 155.20(5)
C2 Pd27 Pd14 105.13(18)
C17 Pd27 Pd14 49.47(18)
P2 Pd27 Pd14 130.20(5)
Pd18 Pd27 Pd14 74.523(18)
C2 Pd27 Pd24 137.14(19)
C17 Pd27 Pd24 48.77(18)
P2 Pd27 Pd24 123.34(5)
Pd18 Pd27 Pd24 68.379(18)
Pd14 Pd27 Pd24 57.591(16)
C2 Pd27 Pd19 45.94(18)
C17 Pd27 Pd19 105.29(19)
P2 Pd27 Pd19 120.42(5)
Pd18 Pd27 Pd19 66.584(17)
Pd14 Pd27 Pd19 59.981(16)
Pd24 Pd27 Pd19 109.52(2)
C2 Pd27 Pd31 104.97(19)
C17 Pd27 Pd31 96.92(19)
P2 Pd27 Pd31 112.69(5)
Pd18 Pd27 Pd31 54.408(16)
Pd14 Pd27 Pd31 102.946(19)
Pd24 Pd27 Pd31 52.198(16)
Pd19 Pd27 Pd31 120.95(2)
C24 Pd28 C8 147.4(3)
C24 Pd28 P7 96.04(18)
C8 Pd28 P7 103.35(19)
C24 Pd28 Pd6 107.40(17)
C8 Pd28 Pd6 52.94(18)
P7 Pd28 Pd6 155.72(5)
C24 Pd28 Pd11 45.23(17)
C8 Pd28 Pd11 120.02(18)
P7 Pd28 Pd11 136.56(5)
Pd6 Pd28 Pd11 67.534(17)
C24 Pd28 Pd21 93.36(19)
C8 Pd28 Pd21 100.57(19)
P7 Pd28 Pd21 117.22(6)
Pd6 Pd28 Pd21 68.571(17)
Pd11 Pd28 Pd21 59.701(17)
C24 Pd28 Pd25 149.77(18)
C8 Pd28 Pd25 47.6(2)
P7 Pd28 Pd25 104.17(5)
Pd6 Pd28 Pd25 57.405(17)
Pd11 Pd28 Pd25 106.60(2)
Pd21 Pd28 Pd25 57.478(17)
C24 Pd28 Pd7 62.39(19)
C8 Pd28 Pd7 85.2(2)
P7 Pd28 Pd7 131.44(6)
Pd6 Pd28 Pd7 59.083(17)
Pd11 Pd28 Pd7 56.117(16)
Pd21 Pd28 Pd7 107.563(19)
Pd25 Pd28 Pd7 115.47(2)
C18 Pd29 C16 147.4(3)
C18 Pd29 P6 93.70(18)
C16 Pd29 P6 104.6(2)
C18 Pd29 Pd10 45.96(18)
C16 Pd29 Pd10 120.9(2)
P6 Pd29 Pd10 134.45(5)
C18 Pd29 Pd13 109.32(17)
C16 Pd29 Pd13 52.4(2)
P6 Pd29 Pd13 156.24(6)
Pd10 Pd29 Pd13 69.038(17)
C18 Pd29 Pd24 151.39(19)
C16 Pd29 Pd24 48.44(18)
P6 Pd29 Pd24 103.86(5)
Pd10 Pd29 Pd24 107.79(2)
Pd13 Pd29 Pd24 57.847(17)
C18 Pd29 Pd14 95.29(19)
C16 Pd29 Pd14 100.21(19)
P6 Pd29 Pd14 116.48(5)
Pd10 Pd29 Pd14 60.512(16)
Pd13 Pd29 Pd14 68.384(17)
Pd24 Pd29 Pd14 56.727(16)
C18 Pd29 Pd9 63.79(18)
C16 Pd29 Pd9 84.06(19)
P6 Pd29 Pd9 131.69(5)
Pd10 Pd29 Pd9 57.185(16)
Pd13 Pd29 Pd9 59.035(16)
Pd24 Pd29 Pd9 115.81(2)
Pd14 Pd29 Pd9 108.137(19)
C23 Pd30 C14 165.1(3)
C23 Pd30 P4 96.1(2)
C14 Pd30 P4 98.73(19)
C23 Pd30 Pd25 50.01(19)
C14 Pd30 Pd25 115.12(18)
P4 Pd30 Pd25 145.93(5)
C23 Pd30 Pd20 118.39(19)
C14 Pd30 Pd20 47.01(18)
P4 Pd30 Pd20 142.12(5)
Pd25 Pd30 Pd20 69.408(18)
C23 Pd30 Pd32 93.8(2)
C14 Pd30 Pd32 75.13(19)
P4 Pd30 Pd32 143.65(6)
Pd25 Pd30 Pd32 56.272(17)
Pd20 Pd30 Pd32 54.577(16)
C20 Pd31 C10 163.9(3)
C20 Pd31 P11 97.4(2)
C10 Pd31 P11 97.85(19)
C20 Pd31 Pd24 50.2(2)
C10 Pd31 Pd24 115.05(18)
P11 Pd31 Pd24 146.98(6)
C20 Pd31 Pd18 120.2(2)
C10 Pd31 Pd18 46.87(18)
P11 Pd31 Pd18 140.15(7)
Pd24 Pd31 Pd18 70.230(19)
C20 Pd31 Pd27 92.5(2)
C10 Pd31 Pd27 72.01(19)
P11 Pd31 Pd27 144.27(5)
Pd24 Pd31 Pd27 56.820(17)
Pd18 Pd31 Pd27 53.442(15)
C12 Pd32 C19 149.6(3)
C12 Pd32 P8 104.3(2)
C19 Pd32 P8 88.48(19)
C12 Pd32 Pd20 68.42(19)
C19 Pd32 Pd20 109.70(19)
P8 Pd32 Pd20 155.43(5)
C12 Pd32 Pd25 136.51(19)
C19 Pd32 Pd25 50.1(2)
P8 Pd32 Pd25 116.70(6)
Pd20 Pd32 Pd25 68.238(18)
C12 Pd32 Pd21 105.67(19)
C19 Pd32 Pd21 48.01(18)
P8 Pd32 Pd21 129.49(5)
Pd20 Pd32 Pd21 74.522(18)
Pd25 Pd32 Pd21 58.743(17)
C12 Pd32 Pd23 47.12(19)
C19 Pd32 Pd23 103.29(18)
P8 Pd32 Pd23 127.26(5)
Pd20 Pd32 Pd23 65.937(17)
Pd25 Pd32 Pd23 109.55(2)
Pd21 Pd32 Pd23 59.387(17)
C12 Pd32 Pd30 102.02(19)
C19 Pd32 Pd30 100.3(2)
P8 Pd32 Pd30 107.00(5)
Pd20 Pd32 Pd30 54.751(16)
Pd25 Pd32 Pd30 53.690(16)
Pd21 Pd32 Pd30 105.33(2)
Pd23 Pd32 Pd30 120.50(2)
C22 Pd33 C6 160.7(3)
C22 Pd33 P10 100.29(19)
C6 Pd33 P10 98.6(2)
C22 Pd33 Pd19 50.76(19)
C6 Pd33 Pd19 111.81(19)
P10 Pd33 Pd19 147.65(6)
C22 Pd33 Pd17 116.38(19)
C6 Pd33 Pd17 47.8(2)
P10 Pd33 Pd17 138.66(6)
Pd19 Pd33 Pd17 65.696(18)
C22 Pd33 Pd16 93.69(19)
C6 Pd33 Pd16 69.63(18)
P10 Pd33 Pd16 136.88(5)
Pd19 Pd33 Pd16 67.758(18)
Pd17 Pd33 Pd16 62.146(17)
C22 Pd33 Pd38 48.9(3)
C6 Pd33 Pd38 119.5(3)
P10 Pd33 Pd38 111.14(18)
Pd19 Pd33 Pd38 63.53(18)
Pd17 Pd33 Pd38 107.33(17)
Pd16 Pd33 Pd38 52.42(18)
C9 Pd34 C15 158.9(3)
C9 Pd34 P5 100.45(19)
C15 Pd34 P5 92.35(18)
C9 Pd34 Pd4 49.20(18)
C15 Pd34 Pd4 116.19(18)
P5 Pd34 Pd4 149.61(5)
C9 Pd34 Pd7 116.73(19)
C15 Pd34 Pd7 44.82(18)
P5 Pd34 Pd7 134.01(6)
Pd4 Pd34 Pd7 71.769(18)
C9 Pd34 Pd8 99.46(19)
C15 Pd34 Pd8 79.97(18)
P5 Pd34 Pd8 141.51(5)
Pd4 Pd34 Pd8 59.624(16)
Pd7 Pd34 Pd8 59.925(17)
C25 Pd35 C27 161.2(3)
C25 Pd35 P3 100.4(2)
C27 Pd35 P3 92.85(19)
C25 Pd35 Pd8 49.2(2)
C27 Pd35 Pd8 117.72(18)
P3 Pd35 Pd8 149.28(6)
C25 Pd35 Pd9 119.88(19)
C27 Pd35 Pd9 44.71(18)
P3 Pd35 Pd9 137.31(6)
Pd8 Pd35 Pd9 73.036(18)
C25 Pd35 Pd4 96.4(2)
C27 Pd35 Pd4 84.3(2)
P3 Pd35 Pd4 131.70(5)
Pd8 Pd35 Pd4 59.822(17)
Pd9 Pd35 Pd4 60.958(17)
C28 Pd36 C13 160.3(3)
C28 Pd36 P9 100.5(2)
C13 Pd36 P9 99.2(2)
C28 Pd36 Pd23 49.6(2)
C13 Pd36 Pd23 111.87(19)
P9 Pd36 Pd23 144.58(7)
C28 Pd36 Pd15 95.1(2)
C13 Pd36 Pd15 68.74(19)
P9 Pd36 Pd15 141.73(6)
Pd23 Pd36 Pd15 68.902(18)
C28 Pd36 Pd22 114.2(2)
C13 Pd36 Pd22 48.55(19)
P9 Pd36 Pd22 137.37(5)
Pd23 Pd36 Pd22 64.709(17)
Pd15 Pd36 Pd22 60.988(16)
C28 Pd36 Pd38 52.8(3)
C13 Pd36 Pd38 117.8(3)
P9 Pd36 Pd38 113.48(18)
Pd23 Pd36 Pd38 66.87(18)
Pd15 Pd36 Pd38 52.49(17)
Pd22 Pd36 Pd38 107.18(17)
C3 Pd37 C26 162.3(3)
C3 Pd37 P12 99.29(19)
C26 Pd37 P12 95.2(2)
C3 Pd37 Pd12 49.12(18)
C26 Pd37 Pd12 117.8(2)
P12 Pd37 Pd12 146.91(5)
C3 Pd37 Pd17 121.19(18)
C26 Pd37 Pd17 48.70(18)
P12 Pd37 Pd17 137.16(6)
Pd12 Pd37 Pd17 72.143(18)
C22 Pd38 C28 162.4(5)
C22 Pd38 Pd16 94.3(4)
C28 Pd38 Pd16 98.5(4)
C22 Pd38 Pd15 104.5(4)
C28 Pd38 Pd15 91.6(4)
Pd16 Pd38 Pd15 67.2(2)
C22 Pd38 Pd33 42.5(3)
C28 Pd38 Pd33 138.8(4)
Pd16 Pd38 Pd33 59.3(2)
Pd15 Pd38 Pd33 107.6(3)
C22 Pd38 Pd19 44.7(2)
C28 Pd38 Pd19 152.7(4)
Pd16 Pd38 Pd19 66.0(2)
Pd15 Pd38 Pd19 62.05(19)
Pd33 Pd38 Pd19 53.73(16)
C22 Pd38 Pd36 144.3(5)
C28 Pd38 Pd36 41.9(3)
Pd16 Pd38 Pd36 105.2(3)
Pd15 Pd38 Pd36 58.84(19)
Pd33 Pd38 Pd36 163.9(3)
Pd19 Pd38 Pd36 117.9(3)
C22 Pd38 Pd23 154.4(4)
C28 Pd38 Pd23 41.1(2)
Pd16 Pd38 Pd23 60.2(2)
Pd15 Pd38 Pd23 64.5(2)
Pd33 Pd38 Pd23 116.1(3)
Pd19 Pd38 Pd23 114.5(3)
Pd36 Pd38 Pd23 51.86(16)
C43 P1 C29 105.5(3)
C43 P1 C36 102.6(3)
C29 P1 C36 105.5(3)
C43 P1 Pd26 114.7(2)
C29 P1 Pd26 113.1(2)
C36 P1 Pd26 114.3(2)
C50 P2 C57 104.4(3)
C50 P2 C64 105.6(3)
C57 P2 C64 100.8(3)
C50 P2 Pd27 107.8(2)
C57 P2 Pd27 119.5(2)
C64 P2 Pd27 117.3(2)
C71 P3 C78 103.0(4)
C71 P3 C85 103.9(3)
C78 P3 C85 104.0(3)
C71 P3 Pd35 114.0(2)
C78 P3 Pd35 117.8(3)
C85 P3 Pd35 112.6(2)
C106 P4 C99 103.0(4)
C106 P4 C92 104.5(3)
C99 P4 C92 102.5(3)
C106 P4 Pd30 115.5(2)
C99 P4 Pd30 114.84(19)
C92 P4 Pd30 114.9(2)
C113 P5 C127 103.2(3)
C113 P5 C120 103.0(4)
C127 P5 C120 104.0(3)
C113 P5 Pd34 109.4(2)
C127 P5 Pd34 118.26(19)
C120 P5 Pd34 117.1(3)
C148 P6 C134 104.3(3)
C148 P6 C141 108.4(3)
C134 P6 C141 103.0(3)
C148 P6 Pd29 110.7(2)
C134 P6 Pd29 115.7(2)
C141 P6 Pd29 113.9(2)
C169 P7 C162 106.3(3)
C169 P7 C155 104.8(3)
C162 P7 C155 103.5(4)
C169 P7 Pd28 112.4(2)
C162 P7 Pd28 113.5(2)
C155 P7 Pd28 115.4(2)
C190 P8 C176 103.0(3)
C190 P8 C183 102.9(3)
C176 P8 C183 104.2(4)
C190 P8 Pd32 118.6(2)
C176 P8 Pd32 112.8(2)
C183 P8 Pd32 113.8(2)
C204 P9 C314 100.9(5)
C204 P9 C197 114.3(4)
C314 P9 C197 94.2(5)
C204 P9 C307 98.9(4)
C314 P9 C307 108.2(5)
C197 P9 C307 18.6(4)
C204 P9 C211 103.9(4)
C314 P9 C211 7.5(6)
C197 P9 C211 99.0(5)
C307 P9 C211 114.1(5)
C204 P9 Pd36 114.6(2)
C314 P9 Pd36 115.9(4)
C197 P9 Pd36 114.5(3)
C307 P9 Pd36 116.1(4)
C211 P9 Pd36 108.5(4)
C328 P10 C321 110.9(4)
C328 P10 C225 104.0(4)
C321 P10 C225 97.0(4)
C328 P10 C232 2.4(7)
C321 P10 C232 109.9(6)
C225 P10 C232 106.4(5)
C328 P10 C218 97.5(6)
C321 P10 C218 16.0(6)
C225 P10 C218 109.5(6)
C232 P10 C218 96.2(7)
C328 P10 Pd33 111.4(3)
C321 P10 Pd33 114.1(3)
C225 P10 Pd33 118.3(2)
C232 P10 Pd33 110.2(4)
C218 P10 Pd33 113.7(5)
C239 P11 C246 102.8(4)
C239 P11 C253 104.6(4)
C246 P11 C253 103.6(4)
C239 P11 Pd31 113.9(2)
C246 P11 Pd31 114.6(3)
C253 P11 Pd31 115.8(3)
C267 P12 C335 95.3(5)
C267 P12 C260 108.0(4)
C335 P12 C260 12.7(5)
C267 P12 C274 105.8(4)
C335 P12 C274 105.9(4)
C260 P12 C274 102.1(4)
C267 P12 Pd37 115.3(3)
C335 P12 Pd37 121.2(3)
C260 P12 Pd37 113.2(3)
C274 P12 Pd37 111.4(3)
O1 C1 Pd26 145.6(5)
O1 C1 Pd5 130.5(5)
Pd26 C1 Pd5 83.8(2)
O2 C2 Pd27 139.6(5)
O2 C2 Pd19 130.7(5)
Pd27 C2 Pd19 89.0(3)
O3 C3 Pd37 146.7(5)
O3 C3 Pd12 129.8(5)
Pd37 C3 Pd12 83.2(2)
O4 C4 Pd15 137.7(6)
O4 C4 Pd14 134.3(6)
Pd15 C4 Pd14 86.2(2)
O5 C5 Pd26 143.0(5)
O5 C5 Pd22 133.5(5)
Pd26 C5 Pd22 83.4(2)
O6 C6 Pd33 144.9(6)
O6 C6 Pd17 129.8(5)
Pd33 C6 Pd17 85.3(3)
O7 C7 Pd6 131.7(5)
O7 C7 Pd4 130.2(5)
Pd6 C7 Pd4 87.2(2)
O7 C7 Pd5 127.3(5)
Pd6 C7 Pd5 82.0(2)
Pd4 C7 Pd5 80.4(2)
O8 C8 Pd28 130.8(5)
O8 C8 Pd25 134.9(5)
Pd28 C8 Pd25 85.8(3)
O8 C8 Pd6 129.4(6)
Pd28 C8 Pd6 78.1(2)
Pd25 C8 Pd6 76.4(2)
O9 C9 Pd34 146.3(6)
O9 C9 Pd4 129.4(6)
Pd34 C9 Pd4 82.9(3)
O10 C10 Pd18 134.4(6)
O10 C10 Pd31 139.9(5)
Pd18 C10 Pd31 85.4(3)
O11 C11 Pd13 131.0(5)
O11 C11 Pd8 129.8(5)
Pd13 C11 Pd8 88.5(3)
O11 C11 Pd12 128.0(5)
Pd13 C11 Pd12 82.1(2)
Pd8 C11 Pd12 79.6(2)
O12 C12 Pd32 142.4(6)
O12 C12 Pd23 129.4(6)
Pd32 C12 Pd23 87.7(3)
O13 C13 Pd36 146.5(6)
O13 C13 Pd22 128.6(5)
Pd36 C13 Pd22 84.7(3)
O14 C14 Pd20 134.3(5)
O14 C14 Pd30 140.5(5)
Pd20 C14 Pd30 85.1(3)
O15 C15 Pd7 135.5(6)
O15 C15 Pd34 139.3(5)
Pd7 C15 Pd34 85.2(3)
O16 C16 Pd29 131.5(6)
O16 C16 Pd24 135.0(5)
Pd29 C16 Pd24 84.3(2)
O16 C16 Pd13 129.1(5)
Pd29 C16 Pd13 78.8(2)
Pd24 C16 Pd13 76.8(2)
O17 C17 Pd27 137.9(5)
O17 C17 Pd24 128.0(5)
Pd27 C17 Pd24 83.5(3)
O17 C17 Pd14 126.3(6)
Pd27 C17 Pd14 82.2(2)
Pd24 C17 Pd14 78.4(2)
O18 C18 Pd10 137.7(5)
O18 C18 Pd29 137.3(5)
Pd10 C18 Pd29 84.9(3)
O19 C19 Pd32 136.3(6)
O19 C19 Pd21 125.8(5)
Pd32 C19 Pd21 84.1(2)
O19 C19 Pd25 129.4(6)
Pd32 C19 Pd25 81.9(3)
Pd21 C19 Pd25 80.2(2)
O20 C20 Pd31 148.8(6)
O20 C20 Pd24 129.2(6)
Pd31 C20 Pd24 81.9(3)
O21 C21 Pd16 136.0(6)
O21 C21 Pd21 136.1(6)
Pd16 C21 Pd21 86.9(3)
O22 C22 Pd33 150.3(6)
O22 C22 Pd19 127.9(6)
Pd33 C22 Pd19 81.8(2)
O22 C22 Pd38 93.4(6)
Pd33 C22 Pd38 88.6(4)
Pd19 C22 Pd38 86.9(3)
O23 C23 Pd30 146.7(6)
O23 C23 Pd25 130.5(5)
Pd30 C23 Pd25 82.7(3)
O24 C24 Pd11 136.9(5)
O24 C24 Pd28 137.0(5)
Pd11 C24 Pd28 86.0(2)
O25 C25 Pd35 146.3(6)
O25 C25 Pd8 130.9(6)
Pd35 C25 Pd8 82.0(3)
O26 C26 Pd37 145.0(6)
O26 C26 Pd17 131.1(6)
Pd37 C26 Pd17 83.8(3)
O27 C27 Pd9 136.7(6)
O27 C27 Pd35 138.6(6)
Pd9 C27 Pd35 84.7(3)
O28 C28 Pd36 149.6(7)
O28 C28 Pd23 127.7(7)
Pd36 C28 Pd23 82.6(3)
O28 C28 Pd38 96.5(8)
Pd36 C28 Pd38 85.3(4)
Pd23 C28 Pd38 89.3(4)
C30 C29 C35 118.7(6)
C30 C29 P1 124.4(5)
C35 C29 P1 116.7(5)
C29 C30 C31 120.0(6)
C30 C31 C32 121.4(6)
C34 C32 C31 118.2(7)
C34 C32 C33 121.1(7)
C31 C32 C33 120.6(7)
C32 C34 C35 120.4(7)
C34 C35 C29 121.2(7)
C42 C36 C37 118.9(7)
C42 C36 P1 123.8(6)
C37 C36 P1 117.1(5)
C38 C37 C36 120.7(7)
C37 C38 C39 121.1(8)
C41 C39 C38 117.8(7)
C41 C39 C40 121.9(8)
C38 C39 C40 120.3(8)
C39 C41 C42 121.5(7)
C36 C42 C41 120.0(7)
C44 C43 C49 117.6(7)
C44 C43 P1 121.3(5)
C49 C43 P1 121.0(5)
C45 C44 C43 121.3(7)
C46 C45 C44 120.6(7)
C48 C46 C45 119.0(7)
C48 C46 C47 120.0(7)
C45 C46 C47 120.9(7)
C46 C48 C49 120.8(7)
C48 C49 C43 120.5(7)
C56 C50 C51 118.8(7)
C56 C50 P2 123.2(5)
C51 C50 P2 117.0(5)
C52 C51 C50 120.5(7)
C53 C52 C51 121.3(8)
C52 C53 C55 118.1(7)
C52 C53 C54 121.3(8)
C55 C53 C54 120.5(9)
C53 C55 C56 121.2(8)
C50 C56 C55 120.0(8)
C63 C57 C58 118.4(7)
C63 C57 P2 120.0(5)
C58 C57 P2 121.4(6)
C57 C58 C59 120.3(7)
C60 C59 C58 121.5(7)
C62 C60 C59 117.6(7)
C62 C60 C61 122.0(8)
C59 C60 C61 120.4(8)
C63 C62 C60 121.0(7)
C57 C63 C62 121.2(7)
C70 C64 C65 117.9(7)
C70 C64 P2 118.9(5)
C65 C64 P2 123.2(7)
C64 C65 C66 119.1(9)
C67 C66 C65 122.8(9)
C66 C67 C69 117.9(9)
C66 C67 C68 120.6(10)
C69 C67 C68 121.4(10)
C67 C69 C70 120.3(9)
C64 C70 C69 121.9(7)
C77 C71 C72 117.4(7)
C77 C71 P3 123.8(5)
C72 C71 P3 118.8(5)
C73 C72 C71 119.9(7)
C74 C73 C72 122.2(8)
C73 C74 C76 117.5(7)
C73 C74 C75 122.7(10)
C76 C74 C75 119.7(10)
C77 C76 C74 121.0(9)
C76 C77 C71 121.8(8)
C84 C78 C79 117.2(7)
C84 C78 P3 119.6(6)
C79 C78 P3 123.1(6)
C78 C79 C80 121.3(9)
C81 C80 C79 120.5(9)
C80 C81 C83 118.7(8)
C80 C81 C82 121.0(9)
C83 C81 C82 120.4(9)
C81 C83 C84 121.3(8)
C83 C84 C78 121.0(8)
C86 C85 C91 120.0
C86 C85 P3 117.5(3)
C91 C85 P3 122.5(3)
C87 C86 C85 120.0
C86 C87 C88 120.0
C90 C88 C87 120.0
C90 C88 C89 119.8(7)
C87 C88 C89 120.2(7)
C91 C90 C88 120.0
C90 C91 C85 120.0
C98 C92 C93 117.8(6)
C98 C92 P4 118.4(4)
C93 C92 P4 123.7(6)
C94 C93 C92 120.9(7)
C93 C94 C95 121.3(7)
C97 C95 C94 118.1(7)
C97 C95 C96 120.9(8)
C94 C95 C96 121.0(7)
C95 C97 C98 120.9(7)
C92 C98 C97 121.0(6)
C100 C99 C105 116.8(8)
C100 C99 P4 120.5(7)
C105 C99 P4 122.2(7)
C99 C100 C101 120.7(10)
C102 C101 C100 120.8(9)
C104 C102 C101 119.6(8)
C104 C102 C103 119.1(10)
C101 C102 C103 121.3(9)
C105 C104 C102 117.5(9)
C104 C105 C99 124.7(10)
C112 C106 C107 116.5(7)
C112 C106 P4 123.3(5)
C107 C106 P4 120.3(6)
C108 C107 C106 122.0(7)
C109 C108 C107 120.7(8)
C111 C109 C108 118.1(8)
C111 C109 C110 122.0(8)
C108 C109 C110 119.9(9)
C109 C111 C112 121.1(8)
C106 C112 C111 121.6(8)
C114 C113 C119 117.9(7)
C114 C113 P5 117.3(4)
C119 C113 P5 124.8(7)
C113 C114 C115 121.6(7)
C116 C115 C114 120.6(8)
C115 C116 C118 118.0(8)
C115 C116 C117 120.1(8)
C118 C116 C117 122.0(8)
C119 C118 C116 121.7(8)
C118 C119 C113 120.2(8)
C126 C120 C121 119.3(8)
C126 C120 P5 118.4(6)
C121 C120 P5 122.1(6)
C120 C121 C122 119.9(8)
C123 C122 C121 120.8(8)
C125 C123 C122 117.6(7)
C125 C123 C124 122.9(9)
C122 C123 C124 119.4(9)
C123 C125 C126 123.2(9)
C125 C126 C120 119.2(9)
C128 C127 C133 116.4(7)
C128 C127 P5 119.5(5)
C133 C127 P5 124.0(6)
C129 C128 C127 121.3(7)
C128 C129 C130 122.3(9)
C129 C130 C132 117.3(8)
C129 C130 C131 120.5(9)
C132 C130 C131 122.1(8)
C133 C132 C130 121.6(8)
C132 C133 C127 121.0(8)
C135 C134 C140 118.3(7)
C135 C134 P6 120.5(5)
C140 C134 P6 121.2(6)
C134 C135 C136 120.6(7)
C135 C136 C137 120.9(8)
C139 C137 C136 118.1(8)
C139 C137 C138 121.2(8)
C136 C137 C138 120.7(9)
C137 C139 C140 121.1(7)
C139 C140 C134 121.0(8)
C142 C141 C147 117.5(8)
C142 C141 P6 120.9(5)
C147 C141 P6 120.7(6)
C143 C142 C141 122.6(8)
C142 C143 C144 120.1(8)
C146 C144 C143 117.7(9)
C146 C144 C145 122.4(9)
C143 C144 C145 120.0(10)
C144 C146 C147 122.3(9)
C146 C147 C141 119.9(9)
C154 C148 C149 116.0(7)
C154 C148 P6 118.8(5)
C149 C148 P6 125.1(5)
C148 C149 C150 121.6(9)
C151 C150 C149 122.4(9)
C150 C151 C153 116.8(7)
C150 C151 C152 123.1(8)
C153 C151 C152 120.1(7)
C151 C153 C154 121.5(8)
C148 C154 C153 121.7(8)
C156 C155 C161 117.4(7)
C156 C155 P7 120.1(6)
C161 C155 P7 122.3(6)
C157 C156 C155 123.2(9)
C156 C157 C158 119.8(9)
C157 C158 C160 118.2(7)
C157 C158 C159 119.4(8)
C160 C158 C159 122.4(8)
C158 C160 C161 121.2(8)
C155 C161 C160 120.0(8)
C163 C162 C168 117.0(7)
C163 C162 P7 122.9(6)
C168 C162 P7 119.4(6)
C162 C163 C164 122.3(7)
C165 C164 C163 119.6(8)
C164 C165 C167 119.3(8)
C164 C165 C166 119.1(8)
C167 C165 C166 121.5(8)
C165 C167 C168 120.4(8)
C167 C168 C162 121.3(7)
C175 C169 C170 119.3(7)
C175 C169 P7 117.1(4)
C170 C169 P7 123.6(6)
C169 C170 C171 119.8(7)
C172 C171 C170 120.2(7)
C174 C172 C171 120.3(7)
C174 C172 C173 118.8(8)
C171 C172 C173 120.9(7)
C172 C174 C175 120.1(7)
C169 C175 C174 120.3(6)
C182 C176 C177 117.4(7)
C182 C176 P8 123.9(6)
C177 C176 P8 118.7(5)
C178 C177 C176 120.3(7)
C179 C178 C177 121.9(7)
C178 C179 C181 117.4(7)
C178 C179 C180 121.1(8)
C181 C179 C180 121.4(8)
C179 C181 C182 121.5(8)
C176 C182 C181 121.4(8)
C184 C183 C189 118.3(7)
C184 C183 P8 124.5(6)
C189 C183 P8 117.1(6)
C183 C184 C185 121.0(9)
C186 C185 C184 121.6(9)
C188 C186 C185 117.2(8)
C188 C186 C187 121.5(10)
C185 C186 C187 121.2(10)
C186 C188 C189 122.9(9)
C188 C189 C183 118.8(8)
C196 C190 C191 115.7(8)
C196 C190 P8 127.9(6)
C191 C190 P8 116.3(6)
C190 C191 C192 123.2(8)
C193 C192 C191 118.9(8)
C195 C193 C192 118.2(8)
C195 C193 C194 123.2(9)
C192 C193 C194 118.7(9)
C193 C195 C196 122.7(9)
C195 C196 C190 121.3(9)
C198 C197 C203 117.8(9)
C198 C197 P9 120.6(7)
C203 C197 P9 121.2(7)
C199 C198 C197 125.8(12)
C200 C199 C198 115.3(12)
C199 C200 C202 120.1(12)
C199 C200 C201 117.6(11)
C202 C200 C201 122.3(11)
C200 C202 C203 123.4(15)
C197 C203 C202 117.6(13)
C308 C307 C313 119.3(2)
C308 C307 P9 113.2(7)
C313 C307 P9 126.6(7)
C309 C308 C307 111.3(12)
C310 C309 C308 132.8(17)
C312 C310 C309 113.1(14)
C312 C310 C311 118.7(14)
C309 C310 C311 128.2(15)
C313 C312 C310 117.6(14)
C312 C313 C307 126.0(11)
C210 C204 C205 115.4(9)
C210 C204 P9 117.8(6)
C205 C204 P9 126.4(7)
C204 C205 C206 123.4(10)
C205 C206 C207 120.0(11)
C206 C207 C209 116.2(10)
C206 C207 C208 120.1(10)
C209 C207 C208 123.7(11)
C210 C209 C207 122.8(10)
C209 C210 C204 122.2(10)
C212 C211 C217 120.0
C212 C211 P9 118.4(6)
C217 C211 P9 121.6(6)
C213 C212 C211 120.0
C212 C213 C214 120.0
C216 C214 C213 120.0
C216 C214 C215 121.8(10)
C213 C214 C215 118.2(10)
C214 C216 C217 120.0
C216 C217 C211 120.0
C315 C314 C320 120.8(3)
C315 C314 P9 127.1(7)
C320 C314 P9 112.1(7)
C314 C315 C316 117.4(9)
C315 C316 C317 122.5(9)
C316 C317 C319 119.6(3)
C316 C317 C318 128(2)
C319 C317 C318 113(2)
C320 C319 C317 118.1(9)
C314 C320 C319 121.7(9)
C219 C218 C224 120.0
C219 C218 P10 117.9(9)
C224 C218 P10 121.6(9)
C220 C219 C218 120.0
C219 C220 C221 120.0
C220 C221 C223 120.0
C220 C221 C222 118.5(15)
C223 C221 C222 121.4(15)
C224 C223 C221 120.0
C223 C224 C218 120.0
C327 C321 C322 118.5(7)
C327 C321 P10 117.2(6)
C322 C321 P10 124.2(6)
C321 C322 C323 121.2(10)
C324 C323 C322 119.8(11)
C326 C324 C323 119.4(10)
C326 C324 C325 120.1(11)
C323 C324 C325 120.5(11)
C324 C326 C327 120.3(10)
C321 C327 C326 120.8(9)
C226 C225 C231 118.1(8)
C226 C225 P10 122.9(6)
C231 C225 P10 118.9(6)
C227 C226 C225 119.5(9)
C228 C227 C226 122.2(10)
C230 C228 C227 117.7(9)
C230 C228 C229 120.7(13)
C227 C228 C229 121.6(12)
C228 C230 C231 122.6(10)
C230 C231 C225 120.0(10)
C233 C232 C238 119.4(2)
C233 C232 P10 111.3(8)
C238 C232 P10 128.7(9)
C234 C233 C232 110.1(12)
C235 C234 C233 137.6(18)
C234 C235 C237 106.3(16)
C234 C235 C236 130.7(18)
C237 C235 C236 123.1(16)
C235 C237 C238 123.5(17)
C237 C238 C232 123.1(12)
C329 C328 C334 119.9(2)
C329 C328 P10 122.5(7)
C334 C328 P10 117.5(7)
C328 C329 C330 125.6(9)
C329 C330 C331 110.6(11)
C333 C331 C330 127.7(11)
C333 C331 C332 117.2(12)
C330 C331 C332 115.1(11)
C334 C333 C331 117.8(12)
C328 C334 C333 118.2(9)
C245 C239 C240 118.8(8)
C245 C239 P11 118.7(6)
C240 C239 P11 122.5(6)
C239 C240 C241 119.0(9)
C242 C241 C240 122.1(11)
C241 C242 C244 118.4(9)
C241 C242 C243 121.7(10)
C244 C242 C243 119.9(11)
C245 C244 C242 120.2(9)
C239 C245 C244 121.4(10)
C247 C246 C252 116.5(9)
C247 C246 P11 119.7(7)
C252 C246 P11 123.6(7)
C248 C247 C246 121.7(9)
C247 C248 C249 120.7(9)
C251 C249 C248 118.4(10)
C251 C249 C250 122.3(10)
C248 C249 C250 119.2(11)
C249 C251 C252 121.1(11)
C251 C252 C246 121.4(10)
C254 C253 C259 118.8(9)
C254 C253 P11 119.5(6)
C259 C253 P11 121.7(8)
C253 C254 C255 120.4(9)
C256 C255 C254 122.5(11)
C255 C256 C258 117.0(9)
C255 C256 C257 122.5(11)
C258 C256 C257 120.4(11)
C256 C258 C259 122.3(9)
C258 C259 C253 119.0(10)
C266 C260 C261 111.6(8)
C266 C260 P12 120.5(7)
C261 C260 P12 127.8(7)
C262 C261 C260 124.8(11)
C263 C262 C261 120.7(13)
C262 C263 C265 117.3(11)
C262 C263 C264 123.6(11)
C265 C263 C264 119.1(11)
C263 C265 C266 119.0(13)
C265 C266 C260 126.6(12)
C341 C335 C336 124.9(7)
C341 C335 P12 115.4(7)
C336 C335 P12 119.2(7)
C335 C336 C337 116.8(10)
C338 C337 C336 122.8(12)
C337 C338 C340 115.8(12)
C337 C338 C339 121.5(11)
C340 C338 C339 122.6(12)
C341 C340 C338 125.9(13)
C335 C341 C340 113.9(11)
C268 C267 C273 117.6(9)
C268 C267 P12 120.7(6)
C273 C267 P12 121.6(7)
C267 C268 C269 121.3(9)
C270 C269 C268 121.7(10)
C269 C270 C272 118.0(10)
C269 C270 C271 120.8(10)
C272 C270 C271 121.2(10)
C273 C272 C270 120.6(9)
C272 C273 C267 120.8(9)
C280 C274 C275 118.5(8)
C280 C274 P12 124.5(8)
C275 C274 P12 117.0(6)
C276 C275 C274 120.7(8)
C277 C276 C275 121.2(10)
C276 C277 C279 118.3(9)
C276 C277 C278 122.2(11)
C279 C277 C278 119.5(11)
C277 C279 C280 121.4(10)
C274 C280 C279 119.9(10)
O30 C300 C301 106.8(8)
C300 C301 C302 100.9(8)
C303 C302 C301 103.0(8)
O30 C303 C302 106.8(8)
C303 O30 C300 110.5(8)
C403 C402 C401 118.7(16)
C402 C403 C404 97.9(10)
C405 C404 C403 100.9(10)
C404 C405 C406 113.2(18)
C503 C502 C501 143(4)
C502 C503 C504 139(3)
C505 C504 C503 104.61(19)
C504 C505 C506 116(3)
C603 C602 C601 116.1(11)
C602 C603 C604 116.4(11)
C605 C604 C603 112.4(11)
C604 C605 C606 108.3(10)

loop_
_geom_bond_atom_site_label_1
_geom_bond_atom_site_label_2
_geom_bond_distance
Pd1 Pd2 2.5813(6)
Pd1 Pd3 2.5908(6)
Pd1 Pd8 2.6503(6)
Pd1 Pd4 2.6546(6)
Pd1 Pd13 2.6796(6)
Pd1 Pd6 2.6797(6)
Pd1 Pd9 2.7317(6)
Pd1 Pd7 2.7611(6)
Pd1 Pd5 2.7645(6)
Pd1 Pd11 2.7675(6)
Pd1 Pd12 2.7856(6)
Pd1 Pd10 2.8011(6)
Pd2 Pd3 2.6672(6)
Pd2 Pd18 2.6942(6)
Pd2 Pd19 2.6976(6)
Pd2 Pd14 2.7040(6)
Pd2 Pd16 2.7064(6)
Pd2 Pd11 2.7135(6)
Pd2 Pd17 2.7389(6)
Pd2 Pd15 2.7536(6)
Pd2 Pd12 2.8076(6)
Pd2 Pd13 2.8251(6)
Pd2 Pd10 2.9082(6)
Pd3 Pd10 2.6784(6)
Pd3 Pd20 2.6821(6)
Pd3 Pd23 2.6977(6)
Pd3 Pd21 2.7154(6)
Pd3 Pd15 2.7275(6)
Pd3 Pd16 2.7457(6)
Pd3 Pd22 2.7514(6)
Pd3 Pd5 2.8002(6)
Pd3 Pd6 2.8527(6)
Pd3 Pd11 2.8976(6)
Pd4 C9 2.061(7)
Pd4 C7 2.087(7)
Pd4 Pd34 2.7017(7)
Pd4 Pd5 2.7530(6)
Pd4 Pd8 2.8050(6)
Pd4 Pd6 2.8442(7)
Pd4 Pd9 2.8660(7)
Pd4 Pd35 2.9285(7)
Pd4 Pd7 3.1773(7)
Pd5 C1 2.030(6)
Pd5 C7 2.177(6)
Pd5 Pd26 2.7060(6)
Pd5 Pd20 2.7502(7)
Pd5 Pd6 2.7654(6)
Pd5 Pd10 2.8443(6)
Pd5 Pd9 2.8720(6)
Pd6 C7 2.036(6)
Pd6 C8 2.211(7)
Pd6 Pd25 2.6816(7)
Pd6 Pd28 2.7114(6)
Pd6 Pd7 2.8146(7)
Pd6 Pd11 3.0231(6)
Pd6 Pd20 3.1183(7)
Pd6 Pd21 3.1411(7)
Pd7 C15 1.923(7)
Pd7 Pd11 2.6927(7)
Pd7 Pd34 2.7188(7)
Pd7 Pd8 2.8252(7)
Pd7 Pd12 2.8974(6)
Pd7 Pd28 2.9778(7)
Pd8 C25 2.050(7)
Pd8 C11 2.082(6)
Pd8 Pd35 2.6799(7)
Pd8 Pd12 2.7363(6)
Pd8 Pd13 2.8769(6)
Pd8 Pd34 2.9266(7)
Pd8 Pd9 3.2074(7)
Pd9 C27 1.915(7)
Pd9 Pd10 2.7092(6)
Pd9 Pd35 2.7097(7)
Pd9 Pd13 2.7953(6)
Pd9 Pd29 2.9363(7)
Pd10 C18 1.955(6)
Pd10 Pd29 2.7093(6)
Pd10 Pd14 2.8251(6)
Pd10 Pd22 2.8280(6)
Pd10 Pd15 2.8319(6)
Pd10 Pd13 3.0795(6)
Pd11 C24 1.941(6)
Pd11 Pd28 2.7276(6)
Pd11 Pd21 2.7837(7)
Pd11 Pd16 2.8054(7)
Pd11 Pd17 2.8166(6)
Pd11 Pd12 2.8684(7)
Pd12 C3 2.055(6)
Pd12 C11 2.189(7)
Pd12 Pd37 2.6989(7)
Pd12 Pd18 2.7428(6)
Pd12 Pd13 2.7811(6)
Pd12 Pd17 3.1897(6)
Pd13 C11 2.042(7)
Pd13 C16 2.202(7)
Pd13 Pd24 2.6903(6)
Pd13 Pd29 2.7249(7)
Pd13 Pd18 3.0648(6)
Pd13 Pd14 3.1579(6)
Pd14 C4 2.034(7)
Pd14 C17 2.151(7)
Pd14 Pd24 2.7194(7)
Pd14 Pd15 2.7382(7)
Pd14 Pd27 2.8040(7)
Pd14 Pd19 2.8314(7)
Pd14 Pd29 2.8892(7)
Pd15 C4 1.973(7)
Pd15 Pd38 2.557(9)
Pd15 Pd36 2.7583(7)
Pd15 Pd22 2.8015(6)
Pd15 Pd16 2.8197(7)
Pd15 Pd19 2.8861(6)
Pd15 Pd23 3.0842(7)
Pd16 C21 1.969(7)
Pd16 Pd38 2.538(9)
Pd16 Pd21 2.7517(7)
Pd16 Pd33 2.7545(6)
Pd16 Pd17 2.8432(6)
Pd16 Pd23 2.9016(7)
Pd16 Pd19 3.0397(7)
Pd17 C6 2.048(7)
Pd17 C26 2.054(6)
Pd17 Pd37 2.7185(7)
Pd17 Pd33 2.7542(7)
Pd17 Pd18 2.8639(7)
Pd17 Pd19 2.9576(7)
Pd18 C10 2.007(6)
Pd18 Pd27 2.7083(6)
Pd18 Pd31 2.7418(7)
Pd18 Pd19 3.0590(6)
Pd18 Pd24 3.1204(7)
Pd19 C2 2.055(6)
Pd19 C22 2.111(6)
Pd19 Pd33 2.6978(7)
Pd19 Pd27 2.8597(7)
Pd19 Pd38 2.995(9)
Pd20 C14 2.010(7)
Pd20 Pd32 2.7318(7)
Pd20 Pd30 2.7377(7)
Pd20 Pd22 2.8743(7)
Pd20 Pd23 3.0365(7)
Pd20 Pd25 3.1028(7)
Pd21 C21 2.033(7)
Pd21 C19 2.103(6)
Pd21 Pd25 2.7529(7)
Pd21 Pd23 2.8035(7)
Pd21 Pd32 2.8137(7)
Pd21 Pd28 2.8604(7)
Pd22 C5 2.043(6)
Pd22 C13 2.080(7)
Pd22 Pd26 2.7143(6)
Pd22 Pd36 2.7626(6)
Pd22 Pd23 2.9201(7)
Pd23 C28 2.068(8)
Pd23 C12 2.087(7)
Pd23 Pd36 2.6928(7)
Pd23 Pd32 2.8454(7)
Pd23 Pd38 3.149(10)
Pd24 C20 2.083(7)
Pd24 C16 2.131(7)
Pd24 C17 2.151(7)
Pd24 Pd31 2.6823(7)
Pd24 Pd29 2.8342(7)
Pd24 Pd27 2.8412(7)
Pd25 C23 2.095(7)
Pd25 C8 2.121(7)
Pd25 C19 2.169(7)
Pd25 Pd30 2.7121(7)
Pd25 Pd32 2.7991(7)
Pd25 Pd28 2.8650(7)
Pd26 C1 2.020(6)
Pd26 C5 2.038(7)
Pd26 P1 2.3250(16)
Pd27 C2 2.024(7)
Pd27 C17 2.114(7)
Pd27 P2 2.3281(17)
Pd27 Pd31 3.2094(7)
Pd28 C24 2.056(6)
Pd28 C8 2.089(7)
Pd28 P7 2.3382(17)
Pd29 C18 2.056(7)
Pd29 C16 2.090(7)
Pd29 P6 2.3328(18)
Pd30 C23 2.009(7)
Pd30 C14 2.037(7)
Pd30 P4 2.3304(17)
Pd30 Pd32 3.1634(7)
Pd31 C20 2.008(8)
Pd31 C10 2.035(7)
Pd31 P11 2.3125(19)
Pd32 C12 2.021(7)
Pd32 C19 2.100(7)
Pd32 P8 2.3360(19)
Pd33 C22 2.009(7)
Pd33 C6 2.019(7)
Pd33 P10 2.3126(19)
Pd33 Pd38 2.975(10)
Pd34 C9 2.020(7)
Pd34 C15 2.091(7)
Pd34 P5 2.3199(18)
Pd35 C25 2.037(8)
Pd35 C27 2.104(8)
Pd35 P3 2.2951(18)
Pd36 C28 2.012(9)
Pd36 C13 2.021(7)
Pd36 P9 2.3145(19)
Pd36 Pd38 3.002(10)
Pd37 C3 2.009(7)
Pd37 C26 2.015(7)
Pd37 P12 2.3332(19)
Pd38 C22 2.243(12)
Pd38 C28 2.400(13)
P1 C43 1.816(7)
P1 C29 1.821(7)
P1 C36 1.833(7)
P2 C50 1.822(7)
P2 C57 1.825(7)
P2 C64 1.828(8)
P3 C71 1.810(7)
P3 C78 1.821(8)
P3 C85 1.8287(19)
P4 C106 1.820(7)
P4 C99 1.828(8)
P4 C92 1.830(7)
P5 C113 1.817(8)
P5 C127 1.817(7)
P5 C120 1.830(8)
P6 C148 1.817(7)
P6 C134 1.824(7)
P6 C141 1.826(8)
P7 C169 1.806(7)
P7 C162 1.808(8)
P7 C155 1.825(7)
P8 C190 1.789(8)
P8 C176 1.818(7)
P8 C183 1.846(8)
P9 C204 1.817(9)
P9 C314 1.821(2)
P9 C197 1.826(2)
P9 C307 1.830(2)
P9 C211 1.837(2)
P10 C328 1.824(2)
P10 C321 1.826(2)
P10 C225 1.828(8)
P10 C232 1.828(2)
P10 C218 1.829(2)
P11 C239 1.823(8)
P11 C246 1.827(9)
P11 C253 1.832(9)
P12 C267 1.824(10)
P12 C335 1.826(2)
P12 C260 1.828(2)
P12 C274 1.834(8)
O1 C1 1.150(7)
O2 C2 1.163(8)
O3 C3 1.149(8)
O4 C4 1.160(8)
O5 C5 1.149(8)
O6 C6 1.166(8)
O7 C7 1.166(7)
O8 C8 1.156(8)
O9 C9 1.153(8)
O10 C10 1.168(8)
O11 C11 1.170(8)
O12 C12 1.159(8)
O13 C13 1.149(8)
O14 C14 1.153(8)
O15 C15 1.159(8)
O16 C16 1.153(8)
O17 C17 1.157(8)
O18 C18 1.164(8)
O19 C19 1.164(8)
O20 C20 1.158(9)
O21 C21 1.160(8)
O22 C22 1.148(8)
O23 C23 1.161(8)
O24 C24 1.172(8)
O25 C25 1.146(8)
O26 C26 1.158(8)
O27 C27 1.152(9)
O28 C28 1.154(10)
C29 C30 1.377(9)
C29 C35 1.395(10)
C30 C31 1.394(2)
C31 C32 1.394(2)
C32 C34 1.383(10)
C32 C33 1.517(11)
C34 C35 1.385(10)
C36 C42 1.382(10)
C36 C37 1.389(11)
C37 C38 1.381(11)
C38 C39 1.389(11)
C39 C41 1.388(12)
C39 C40 1.498(11)
C41 C42 1.393(10)
C43 C44 1.387(9)
C43 C49 1.395(10)
C44 C45 1.378(10)
C45 C46 1.376(10)
C46 C48 1.373(11)
C46 C47 1.514(10)
C48 C49 1.388(11)
C50 C56 1.378(11)
C50 C51 1.393(2)
C51 C52 1.391(10)
C52 C53 1.370(12)
C53 C55 1.393(2)
C53 C54 1.509(12)
C55 C56 1.399(11)
C57 C63 1.383(10)
C57 C58 1.386(9)
C58 C59 1.393(11)
C59 C60 1.390(12)
C60 C62 1.387(11)
C60 C61 1.493(12)
C62 C63 1.387(10)
C64 C70 1.381(10)
C64 C65 1.393(11)
C65 C66 1.399(14)
C66 C67 1.363(16)
C67 C69 1.379(13)
C67 C68 1.520(14)
C69 C70 1.393(2)
C71 C77 1.393(2)
C71 C72 1.394(2)
C72 C73 1.394(2)
C73 C74 1.370(13)
C74 C76 1.392(14)
C74 C75 1.510(2)
C76 C77 1.367(12)
C78 C84 1.386(12)
C78 C79 1.389(11)
C79 C80 1.396(12)
C80 C81 1.366(13)
C81 C83 1.377(13)
C81 C82 1.506(13)
C83 C84 1.381(12)
C85 C86 1.3900
C85 C91 1.3900
C86 C87 1.3900
C87 C88 1.3900
C88 C90 1.3900
C88 C89 1.5101(10)
C90 C91 1.3900
C92 C98 1.393(10)
C92 C93 1.394(2)
C93 C94 1.385(11)
C94 C95 1.391(12)
C95 C97 1.387(10)
C95 C96 1.497(12)
C97 C98 1.394(2)
C99 C100 1.378(14)
C99 C105 1.391(13)
C100 C101 1.395(2)
C101 C102 1.394(2)
C102 C104 1.393(2)
C102 C103 1.510(2)
C104 C105 1.376(12)
C106 C112 1.388(10)
C106 C107 1.394(2)
C107 C108 1.393(12)
C108 C109 1.386(12)
C109 C111 1.373(13)
C109 C110 1.504(12)
C111 C112 1.402(12)
C113 C114 1.392(11)
C113 C119 1.395(2)
C114 C115 1.393(2)
C115 C116 1.383(11)
C116 C118 1.394(2)
C116 C117 1.486(12)
C118 C119 1.393(12)
C120 C126 1.389(11)
C120 C121 1.393(11)
C121 C122 1.402(11)
C122 C123 1.394(2)
C123 C125 1.367(13)
C123 C124 1.510(2)
C125 C126 1.384(12)
C127 C128 1.393(2)
C127 C133 1.393(2)
C128 C129 1.361(11)
C129 C130 1.362(12)
C130 C132 1.375(14)
C130 C131 1.510(11)
C132 C133 1.373(12)
C134 C135 1.373(10)
C134 C140 1.395(2)
C135 C136 1.391(11)
C136 C137 1.400(11)
C137 C139 1.368(13)
C137 C138 1.505(12)
C139 C140 1.384(12)
C141 C142 1.379(11)
C141 C147 1.393(2)
C142 C143 1.377(11)
C143 C144 1.393(2)
C144 C146 1.376(15)
C144 C145 1.508(13)
C146 C147 1.387(13)
C148 C154 1.392(2)
C148 C149 1.393(2)
C149 C150 1.394(2)
C150 C151 1.360(13)
C151 C153 1.392(2)
C151 C152 1.510(2)
C153 C154 1.393(2)
C155 C156 1.387(12)
C155 C161 1.392(2)
C156 C157 1.361(12)
C157 C158 1.393(2)
C158 C160 1.393(2)
C158 C159 1.510(2)
C160 C161 1.394(2)
C162 C163 1.390(10)
C162 C168 1.396(10)
C163 C164 1.393(2)
C164 C165 1.384(12)
C165 C167 1.385(12)
C165 C166 1.514(13)
C167 C168 1.393(2)
C169 C175 1.385(10)
C169 C170 1.394(2)
C170 C171 1.395(11)
C171 C172 1.377(12)
C172 C174 1.372(10)
C172 C173 1.525(11)
C174 C175 1.393(2)
C176 C182 1.380(10)
C176 C177 1.397(10)
C177 C178 1.391(11)
C178 C179 1.376(11)
C179 C181 1.378(12)
C179 C180 1.514(11)
C181 C182 1.385(11)
C183 C184 1.366(11)
C183 C189 1.403(11)
C184 C185 1.389(12)
C185 C186 1.371(14)
C186 C188 1.362(13)
C186 C187 1.510(13)
C188 C189 1.394(2)
C190 C196 1.386(12)
C190 C191 1.393(2)
C191 C192 1.393(2)
C192 C193 1.393(2)
C193 C195 1.356(14)
C193 C194 1.491(13)
C195 C196 1.376(13)
C197 C198 1.393(2)
C197 C203 1.394(2)
C198 C199 1.393(2)
C199 C200 1.393(2)
C200 C202 1.394(2)
C200 C201 1.510(2)
C202 C203 1.394(2)
C307 C308 1.396(2)
C307 C313 1.397(2)
C308 C309 1.394(2)
C309 C310 1.394(2)
C310 C312 1.394(2)
C310 C311 1.510(2)
C312 C313 1.394(2)
C204 C210 1.375(12)
C204 C205 1.393(2)
C205 C206 1.393(2)
C206 C207 1.393(2)
C207 C209 1.393(2)
C207 C208 1.473(15)
C209 C210 1.368(13)
C211 C212 1.3900
C211 C217 1.3900
C212 C213 1.3900
C213 C214 1.3900
C214 C216 1.3900
C214 C215 1.511(2)
C216 C217 1.3900
C314 C315 1.388(2)
C314 C320 1.389(2)
C315 C316 1.393(2)
C316 C317 1.394(2)
C317 C319 1.394(2)
C317 C318 1.510(2)
C319 C320 1.393(2)
C218 C219 1.3900
C218 C224 1.3900
C219 C220 1.3900
C220 C221 1.3900
C221 C223 1.3900
C221 C222 1.5101(10)
C223 C224 1.3900
C321 C327 1.393(2)
C321 C322 1.393(2)
C322 C323 1.394(2)
C323 C324 1.393(2)
C324 C326 1.393(2)
C324 C325 1.5099(10)
C326 C327 1.393(2)
C225 C226 1.394(2)
C225 C231 1.394(2)
C226 C227 1.394(2)
C227 C228 1.365(15)
C228 C230 1.361(16)
C228 C229 1.510(2)
C230 C231 1.377(14)
C232 C233 1.395(2)
C232 C238 1.396(2)
C233 C234 1.394(2)
C234 C235 1.394(2)
C235 C237 1.394(2)
C235 C236 1.510(2)
C237 C238 1.394(2)
C328 C329 1.392(2)
C328 C334 1.392(2)
C329 C330 1.394(2)
C330 C331 1.394(2)
C331 C333 1.394(2)
C331 C332 1.510(2)
C333 C334 1.393(2)
C239 C245 1.378(12)
C239 C240 1.393(2)
C240 C241 1.394(2)
C241 C242 1.365(16)
C242 C244 1.394(2)
C242 C243 1.507(16)
C244 C245 1.379(12)
C246 C247 1.389(12)
C246 C252 1.405(13)
C247 C248 1.380(14)
C248 C249 1.394(2)
C249 C251 1.362(15)
C249 C250 1.508(14)
C251 C252 1.384(15)
C253 C254 1.384(14)
C253 C259 1.394(11)
C254 C255 1.385(14)
C255 C256 1.358(14)
C256 C258 1.393(2)
C256 C257 1.510(2)
C258 C259 1.393(2)
C260 C266 1.394(2)
C260 C261 1.394(2)
C261 C262 1.394(2)
C262 C263 1.393(2)
C263 C265 1.394(2)
C263 C264 1.510(2)
C265 C266 1.394(2)
C335 C341 1.393(2)
C335 C336 1.393(2)
C336 C337 1.394(2)
C337 C338 1.394(2)
C338 C340 1.394(2)
C338 C339 1.510(2)
C340 C341 1.394(2)
C267 C268 1.376(13)
C267 C273 1.398(11)
C268 C269 1.385(13)
C269 C270 1.366(13)
C270 C272 1.394(2)
C270 C271 1.494(15)
C272 C273 1.393(2)
C274 C280 1.380(12)
C274 C275 1.386(13)
C275 C276 1.378(12)
C276 C277 1.368(15)
C277 C279 1.374(17)
C277 C278 1.513(14)
C279 C280 1.391(13)
C300 O30 1.416(12)
C300 C301 1.511(14)
C301 C302 1.529(13)
C302 C303 1.498(15)
C303 O30 1.402(12)
C401 C402 1.520(2)
C402 C403 1.500(2)
C403 C404 1.521(2)
C404 C405 1.499(2)
C405 C406 1.520(2)
C501 C502 1.520(2)
C502 C503 1.503(2)
C503 C504 1.521(2)
C504 C505 1.499(2)
C505 C506 1.520(2)
C601 C602 1.520(2)
C602 C603 1.499(2)
C603 C604 1.520(2)
C604 C605 1.500(2)
C605 C606 1.521(2)

loop_
_geom_torsion_atom_site_label_1
_geom_torsion_atom_site_label_2
_geom_torsion_atom_site_label_3
_geom_torsion_atom_site_label_4
_geom_torsion
Pd8 Pd1 Pd2 Pd3 -175.50(3)
Pd4 Pd1 Pd2 Pd3 80.3(4)
Pd13 Pd1 Pd2 Pd3 143.56(2)
Pd6 Pd1 Pd2 Pd3 -37.07(2)
Pd9 Pd1 Pd2 Pd3 102.52(2)
Pd7 Pd1 Pd2 Pd3 -105.94(2)
Pd5 Pd1 Pd2 Pd3 32.38(2)
Pd11 Pd1 Pd2 Pd3 -75.852(18)
Pd12 Pd1 Pd2 Pd3 -147.50(2)
Pd10 Pd1 Pd2 Pd3 67.055(17)
Pd3 Pd1 Pd2 Pd18 176.65(3)
Pd8 Pd1 Pd2 Pd18 1.15(3)
Pd4 Pd1 Pd2 Pd18 -103.0(4)
Pd13 Pd1 Pd2 Pd18 -39.78(2)
Pd6 Pd1 Pd2 Pd18 139.58(2)
Pd9 Pd1 Pd2 Pd18 -80.83(3)
Pd7 Pd1 Pd2 Pd18 70.71(3)
Pd5 Pd1 Pd2 Pd18 -150.97(2)
Pd11 Pd1 Pd2 Pd18 100.80(2)
Pd12 Pd1 Pd2 Pd18 29.15(2)
Pd10 Pd1 Pd2 Pd18 -116.29(2)
Pd3 Pd1 Pd2 Pd19 -46.8(3)
Pd8 Pd1 Pd2 Pd19 137.7(2)
Pd4 Pd1 Pd2 Pd19 33.5(6)
Pd13 Pd1 Pd2 Pd19 96.7(3)
Pd6 Pd1 Pd2 Pd19 -83.9(3)
Pd9 Pd1 Pd2 Pd19 55.7(3)
Pd7 Pd1 Pd2 Pd19 -152.8(2)
Pd5 Pd1 Pd2 Pd19 -14.4(3)
Pd11 Pd1 Pd2 Pd19 -122.7(3)
Pd12 Pd1 Pd2 Pd19 165.7(3)
Pd10 Pd1 Pd2 Pd19 20.2(3)
Pd3 Pd1 Pd2 Pd14 -98.02(2)
Pd8 Pd1 Pd2 Pd14 86.47(3)
Pd4 Pd1 Pd2 Pd14 -17.7(4)
Pd13 Pd1 Pd2 Pd14 45.54(2)
Pd6 Pd1 Pd2 Pd14 -135.10(2)
Pd9 Pd1 Pd2 Pd14 4.49(3)
Pd7 Pd1 Pd2 Pd14 156.03(2)
Pd5 Pd1 Pd2 Pd14 -65.64(3)
Pd11 Pd1 Pd2 Pd14 -173.88(2)
Pd12 Pd1 Pd2 Pd14 114.48(2)
Pd10 Pd1 Pd2 Pd14 -30.97(2)
Pd3 Pd1 Pd2 Pd16 34.59(2)
Pd8 Pd1 Pd2 Pd16 -140.91(2)
Pd4 Pd1 Pd2 Pd16 114.9(4)
Pd13 Pd1 Pd2 Pd16 178.16(2)
Pd6 Pd1 Pd2 Pd16 -2.48(3)
Pd9 Pd1 Pd2 Pd16 137.11(2)
Pd7 Pd1 Pd2 Pd16 -71.35(3)
Pd5 Pd1 Pd2 Pd16 66.97(3)
Pd11 Pd1 Pd2 Pd16 -41.26(2)
Pd12 Pd1 Pd2 Pd16 -112.91(2)
Pd10 Pd1 Pd2 Pd16 101.65(2)
Pd3 Pd1 Pd2 Pd11 75.852(18)
Pd8 Pd1 Pd2 Pd11 -99.65(2)
Pd4 Pd1 Pd2 Pd11 156.2(4)
Pd13 Pd1 Pd2 Pd11 -140.58(2)
Pd6 Pd1 Pd2 Pd11 38.78(2)
Pd9 Pd1 Pd2 Pd11 178.37(2)
Pd7 Pd1 Pd2 Pd11 -30.09(2)
Pd5 Pd1 Pd2 Pd11 108.23(2)
Pd12 Pd1 Pd2 Pd11 -71.648(17)
Pd10 Pd1 Pd2 Pd11 142.91(2)
Pd3 Pd1 Pd2 Pd17 104.35(2)
Pd8 Pd1 Pd2 Pd17 -71.15(3)
Pd4 Pd1 Pd2 Pd17 -175.3(4)
Pd13 Pd1 Pd2 Pd17 -112.08(2)
Pd6 Pd1 Pd2 Pd17 67.28(3)
Pd9 Pd1 Pd2 Pd17 -153.13(2)
Pd7 Pd1 Pd2 Pd17 -1.59(3)
Pd5 Pd1 Pd2 Pd17 136.73(2)
Pd11 Pd1 Pd2 Pd17 28.50(2)
Pd12 Pd1 Pd2 Pd17 -43.15(2)
Pd10 Pd1 Pd2 Pd17 171.41(3)
Pd3 Pd1 Pd2 Pd15 -32.49(2)
Pd8 Pd1 Pd2 Pd15 152.01(2)
Pd4 Pd1 Pd2 Pd15 47.8(4)
Pd13 Pd1 Pd2 Pd15 111.08(2)
Pd6 Pd1 Pd2 Pd15 -69.56(3)
Pd9 Pd1 Pd2 Pd15 70.03(3)
Pd7 Pd1 Pd2 Pd15 -138.43(2)
Pd5 Pd1 Pd2 Pd15 -0.11(3)
Pd11 Pd1 Pd2 Pd15 -108.34(2)
Pd12 Pd1 Pd2 Pd15 -179.99(2)
Pd10 Pd1 Pd2 Pd15 34.57(2)
Pd3 Pd1 Pd2 Pd12 147.50(2)
Pd8 Pd1 Pd2 Pd12 -28.00(2)
Pd4 Pd1 Pd2 Pd12 -132.2(4)
Pd13 Pd1 Pd2 Pd12 -68.936(17)
Pd6 Pd1 Pd2 Pd12 110.43(2)
Pd9 Pd1 Pd2 Pd12 -109.98(2)
Pd7 Pd1 Pd2 Pd12 41.56(2)
Pd5 Pd1 Pd2 Pd12 179.88(3)
Pd11 Pd1 Pd2 Pd12 71.648(17)
Pd10 Pd1 Pd2 Pd12 -145.44(2)
Pd3 Pd1 Pd2 Pd13 -143.56(2)
Pd8 Pd1 Pd2 Pd13 40.93(2)
Pd4 Pd1 Pd2 Pd13 -63.2(4)
Pd6 Pd1 Pd2 Pd13 179.36(3)
Pd9 Pd1 Pd2 Pd13 -41.04(2)
Pd7 Pd1 Pd2 Pd13 110.49(2)
Pd5 Pd1 Pd2 Pd13 -111.18(2)
Pd11 Pd1 Pd2 Pd13 140.58(2)
Pd12 Pd1 Pd2 Pd13 68.936(17)
Pd10 Pd1 Pd2 Pd13 -76.508(17)
Pd3 Pd1 Pd2 Pd10 -67.055(17)
Pd8 Pd1 Pd2 Pd10 117.44(2)
Pd4 Pd1 Pd2 Pd10 13.3(4)
Pd13 Pd1 Pd2 Pd10 76.508(17)
Pd6 Pd1 Pd2 Pd10 -104.13(2)
Pd9 Pd1 Pd2 Pd10 35.464(19)
Pd7 Pd1 Pd2 Pd10 -173.00(2)
Pd5 Pd1 Pd2 Pd10 -34.67(2)
Pd11 Pd1 Pd2 Pd10 -142.91(2)
Pd12 Pd1 Pd2 Pd10 145.44(2)
Pd8 Pd1 Pd3 Pd2 78.1(3)
Pd4 Pd1 Pd3 Pd2 -176.39(3)
Pd13 Pd1 Pd3 Pd2 -36.93(2)
Pd6 Pd1 Pd3 Pd2 143.86(2)
Pd9 Pd1 Pd3 Pd2 -105.38(2)
Pd7 Pd1 Pd3 Pd2 102.78(2)
Pd5 Pd1 Pd3 Pd2 -147.55(2)
Pd11 Pd1 Pd3 Pd2 68.682(17)
Pd12 Pd1 Pd3 Pd2 32.42(2)
Pd10 Pd1 Pd3 Pd2 -76.290(18)
Pd2 Pd1 Pd3 Pd10 76.290(18)
Pd8 Pd1 Pd3 Pd10 154.4(3)
Pd4 Pd1 Pd3 Pd10 -100.10(2)
Pd13 Pd1 Pd3 Pd10 39.36(2)
Pd6 Pd1 Pd3 Pd10 -139.85(2)
Pd9 Pd1 Pd3 Pd10 -29.09(2)
Pd7 Pd1 Pd3 Pd10 179.07(2)
Pd5 Pd1 Pd3 Pd10 -71.257(17)
Pd11 Pd1 Pd3 Pd10 144.97(2)
Pd12 Pd1 Pd3 Pd10 108.71(2)
Pd2 Pd1 Pd3 Pd20 175.69(2)
Pd8 Pd1 Pd3 Pd20 -106.2(3)
Pd4 Pd1 Pd3 Pd20 -0.70(3)
Pd13 Pd1 Pd3 Pd20 138.76(2)
Pd6 Pd1 Pd3 Pd20 -40.45(2)
Pd9 Pd1 Pd3 Pd20 70.31(3)
Pd7 Pd1 Pd3 Pd20 -81.53(3)
Pd5 Pd1 Pd3 Pd20 28.15(2)
Pd11 Pd1 Pd3 Pd20 -115.62(2)
Pd12 Pd1 Pd3 Pd20 -151.89(2)
Pd10 Pd1 Pd3 Pd20 99.40(2)
Pd2 Pd1 Pd3 Pd23 -61.08(19)
Pd8 Pd1 Pd3 Pd23 17.0(5)
Pd4 Pd1 Pd3 Pd23 122.53(19)
Pd13 Pd1 Pd3 Pd23 -98.02(19)
Pd6 Pd1 Pd3 Pd23 82.78(19)
Pd9 Pd1 Pd3 Pd23 -166.46(18)
Pd7 Pd1 Pd3 Pd23 41.7(2)
Pd5 Pd1 Pd3 Pd23 151.37(19)
Pd11 Pd1 Pd3 Pd23 7.60(19)
Pd12 Pd1 Pd3 Pd23 -28.7(2)
Pd10 Pd1 Pd3 Pd23 -137.37(19)
Pd2 Pd1 Pd3 Pd21 -98.78(2)
Pd8 Pd1 Pd3 Pd21 -20.6(3)
Pd4 Pd1 Pd3 Pd21 84.83(3)
Pd13 Pd1 Pd3 Pd21 -135.71(2)
Pd6 Pd1 Pd3 Pd21 45.09(2)
Pd9 Pd1 Pd3 Pd21 155.85(2)
Pd7 Pd1 Pd3 Pd21 4.00(3)
Pd5 Pd1 Pd3 Pd21 113.68(2)
Pd11 Pd1 Pd3 Pd21 -30.09(2)
Pd12 Pd1 Pd3 Pd21 -66.36(3)
Pd10 Pd1 Pd3 Pd21 -175.07(2)
Pd2 Pd1 Pd3 Pd15 32.97(2)
Pd8 Pd1 Pd3 Pd15 111.1(3)
Pd4 Pd1 Pd3 Pd15 -143.42(2)
Pd13 Pd1 Pd3 Pd15 -3.96(3)
Pd6 Pd1 Pd3 Pd15 176.83(2)
Pd9 Pd1 Pd3 Pd15 -72.41(3)
Pd7 Pd1 Pd3 Pd15 135.75(2)
Pd5 Pd1 Pd3 Pd15 -114.58(2)
Pd11 Pd1 Pd3 Pd15 101.65(2)
Pd12 Pd1 Pd3 Pd15 65.39(3)
Pd10 Pd1 Pd3 Pd15 -43.319(19)
Pd2 Pd1 Pd3 Pd16 -33.66(2)
Pd8 Pd1 Pd3 Pd16 44.5(3)
Pd4 Pd1 Pd3 Pd16 149.95(2)
Pd13 Pd1 Pd3 Pd16 -70.59(3)
Pd6 Pd1 Pd3 Pd16 110.20(2)
Pd9 Pd1 Pd3 Pd16 -139.04(2)
Pd7 Pd1 Pd3 Pd16 69.12(3)
Pd5 Pd1 Pd3 Pd16 178.79(2)
Pd11 Pd1 Pd3 Pd16 35.025(19)
Pd12 Pd1 Pd3 Pd16 -1.24(3)
Pd10 Pd1 Pd3 Pd16 -109.95(2)
Pd2 Pd1 Pd3 Pd22 101.90(2)
Pd8 Pd1 Pd3 Pd22 -180(47)
Pd4 Pd1 Pd3 Pd22 -74.49(3)
Pd13 Pd1 Pd3 Pd22 64.97(3)
Pd6 Pd1 Pd3 Pd22 -114.24(2)
Pd9 Pd1 Pd3 Pd22 -3.48(3)
Pd7 Pd1 Pd3 Pd22 -155.32(2)
Pd5 Pd1 Pd3 Pd22 -45.64(2)
Pd11 Pd1 Pd3 Pd22 170.59(3)
Pd12 Pd1 Pd3 Pd22 134.32(2)
Pd10 Pd1 Pd3 Pd22 25.61(2)
Pd2 Pd1 Pd3 Pd5 147.55(2)
Pd8 Pd1 Pd3 Pd5 -134.3(3)
Pd4 Pd1 Pd3 Pd5 -28.84(2)
Pd13 Pd1 Pd3 Pd5 110.61(2)
Pd6 Pd1 Pd3 Pd5 -68.592(17)
Pd9 Pd1 Pd3 Pd5 42.169(19)
Pd7 Pd1 Pd3 Pd5 -109.67(2)
Pd11 Pd1 Pd3 Pd5 -143.770(19)
Pd12 Pd1 Pd3 Pd5 179.97(2)
Pd10 Pd1 Pd3 Pd5 71.257(17)
Pd2 Pd1 Pd3 Pd6 -143.86(2)
Pd8 Pd1 Pd3 Pd6 -65.7(3)
Pd4 Pd1 Pd3 Pd6 39.75(2)
Pd13 Pd1 Pd3 Pd6 179.20(3)
Pd9 Pd1 Pd3 Pd6 110.76(2)
Pd7 Pd1 Pd3 Pd6 -41.083(19)
Pd5 Pd1 Pd3 Pd6 68.592(17)
Pd11 Pd1 Pd3 Pd6 -75.178(17)
Pd12 Pd1 Pd3 Pd6 -111.44(2)
Pd10 Pd1 Pd3 Pd6 139.85(2)
Pd2 Pd1 Pd3 Pd11 -68.682(17)
Pd8 Pd1 Pd3 Pd11 9.4(3)
Pd4 Pd1 Pd3 Pd11 114.93(2)
Pd13 Pd1 Pd3 Pd11 -105.62(2)
Pd6 Pd1 Pd3 Pd11 75.179(17)
Pd9 Pd1 Pd3 Pd11 -174.06(2)
Pd7 Pd1 Pd3 Pd11 34.096(19)
Pd5 Pd1 Pd3 Pd11 143.770(19)
Pd12 Pd1 Pd3 Pd11 -36.26(2)
Pd10 Pd1 Pd3 Pd11 -144.97(2)
Pd18 Pd2 Pd3 Pd1 -27.0(2)
Pd19 Pd2 Pd3 Pd1 175.58(3)
Pd14 Pd2 Pd3 Pd1 106.90(2)
Pd16 Pd2 Pd3 Pd1 -142.84(2)
Pd11 Pd2 Pd3 Pd1 -72.133(18)
Pd17 Pd2 Pd3 Pd1 -109.64(2)
Pd15 Pd2 Pd3 Pd1 144.74(2)
Pd12 Pd2 Pd3 Pd1 -31.19(2)
Pd13 Pd2 Pd3 Pd1 32.729(19)
Pd10 Pd2 Pd3 Pd1 73.350(18)
Pd1 Pd2 Pd3 Pd10 -73.350(18)
Pd18 Pd2 Pd3 Pd10 -100.3(2)
Pd19 Pd2 Pd3 Pd10 102.23(2)
Pd14 Pd2 Pd3 Pd10 33.552(19)
Pd16 Pd2 Pd3 Pd10 143.81(2)
Pd11 Pd2 Pd3 Pd10 -145.48(2)
Pd17 Pd2 Pd3 Pd10 177.01(2)
Pd15 Pd2 Pd3 Pd10 71.386(17)
Pd12 Pd2 Pd3 Pd10 -104.54(2)
Pd13 Pd2 Pd3 Pd10 -40.621(19)
Pd1 Pd2 Pd3 Pd20 -33.71(19)
Pd18 Pd2 Pd3 Pd20 -60.7(3)
Pd19 Pd2 Pd3 Pd20 141.87(18)
Pd14 Pd2 Pd3 Pd20 73.19(19)
Pd16 Pd2 Pd3 Pd20 -176.55(19)
Pd11 Pd2 Pd3 Pd20 -105.84(19)
Pd17 Pd2 Pd3 Pd20 -143.35(18)
Pd15 Pd2 Pd3 Pd20 111.03(19)
Pd12 Pd2 Pd3 Pd20 -64.90(19)
Pd13 Pd2 Pd3 Pd20 -1.0(2)
Pd10 Pd2 Pd3 Pd20 39.64(19)
Pd1 Pd2 Pd3 Pd23 172.99(3)
Pd18 Pd2 Pd3 Pd23 146.03(19)
Pd19 Pd2 Pd3 Pd23 -11.43(3)
Pd14 Pd2 Pd3 Pd23 -80.11(3)
Pd16 Pd2 Pd3 Pd23 30.15(2)
Pd11 Pd2 Pd3 Pd23 100.85(2)
Pd17 Pd2 Pd3 Pd23 63.35(3)
Pd15 Pd2 Pd3 Pd23 -42.28(2)
Pd12 Pd2 Pd3 Pd23 141.80(2)
Pd13 Pd2 Pd3 Pd23 -154.28(2)
Pd10 Pd2 Pd3 Pd23 -113.66(2)
Pd1 Pd2 Pd3 Pd21 105.16(2)
Pd18 Pd2 Pd3 Pd21 78.2(2)
Pd19 Pd2 Pd3 Pd21 -79.26(3)
Pd14 Pd2 Pd3 Pd21 -147.94(2)
Pd16 Pd2 Pd3 Pd21 -37.68(2)
Pd11 Pd2 Pd3 Pd21 33.03(2)
Pd17 Pd2 Pd3 Pd21 -4.48(3)
Pd15 Pd2 Pd3 Pd21 -110.10(2)
Pd12 Pd2 Pd3 Pd21 73.97(3)
Pd13 Pd2 Pd3 Pd21 137.89(2)
Pd10 Pd2 Pd3 Pd21 178.51(2)
Pd1 Pd2 Pd3 Pd15 -144.74(2)
Pd18 Pd2 Pd3 Pd15 -171.7(2)
Pd19 Pd2 Pd3 Pd15 30.84(2)
Pd14 Pd2 Pd3 Pd15 -37.834(19)
Pd16 Pd2 Pd3 Pd15 72.425(18)
Pd11 Pd2 Pd3 Pd15 143.13(2)
Pd17 Pd2 Pd3 Pd15 105.63(2)
Pd12 Pd2 Pd3 Pd15 -175.93(2)
Pd13 Pd2 Pd3 Pd15 -112.01(2)
Pd10 Pd2 Pd3 Pd15 -71.386(17)
Pd1 Pd2 Pd3 Pd16 142.84(2)
Pd18 Pd2 Pd3 Pd16 115.9(2)
Pd19 Pd2 Pd3 Pd16 -41.58(2)
Pd14 Pd2 Pd3 Pd16 -110.26(2)
Pd11 Pd2 Pd3 Pd16 70.705(18)
Pd17 Pd2 Pd3 Pd16 33.20(2)
Pd15 Pd2 Pd3 Pd16 -72.425(18)
Pd12 Pd2 Pd3 Pd16 111.65(2)
Pd13 Pd2 Pd3 Pd16 175.57(2)
Pd10 Pd2 Pd3 Pd16 -143.81(2)
Pd1 Pd2 Pd3 Pd22 -113.61(2)
Pd18 Pd2 Pd3 Pd22 -140.57(19)
Pd19 Pd2 Pd3 Pd22 61.97(3)
Pd14 Pd2 Pd3 Pd22 -6.71(3)
Pd16 Pd2 Pd3 Pd22 103.55(2)
Pd11 Pd2 Pd3 Pd22 174.26(2)
Pd17 Pd2 Pd3 Pd22 136.75(2)
Pd15 Pd2 Pd3 Pd22 31.13(2)
Pd12 Pd2 Pd3 Pd22 -144.80(2)
Pd13 Pd2 Pd3 Pd22 -80.88(2)
Pd10 Pd2 Pd3 Pd22 -40.260(19)
Pd1 Pd2 Pd3 Pd5 -30.788(19)
Pd18 Pd2 Pd3 Pd5 -57.7(2)
Pd19 Pd2 Pd3 Pd5 144.79(2)
Pd14 Pd2 Pd3 Pd5 76.11(2)
Pd16 Pd2 Pd3 Pd5 -173.63(2)
Pd11 Pd2 Pd3 Pd5 -102.92(2)
Pd17 Pd2 Pd3 Pd5 -140.43(2)
Pd15 Pd2 Pd3 Pd5 113.95(2)
Pd12 Pd2 Pd3 Pd5 -61.98(3)
Pd13 Pd2 Pd3 Pd5 1.94(3)
Pd10 Pd2 Pd3 Pd5 42.563(19)
Pd1 Pd2 Pd3 Pd6 32.169(19)
Pd18 Pd2 Pd3 Pd6 5.2(2)
Pd19 Pd2 Pd3 Pd6 -152.25(2)
Pd14 Pd2 Pd3 Pd6 139.07(2)
Pd16 Pd2 Pd3 Pd6 -110.67(2)
Pd11 Pd2 Pd3 Pd6 -39.964(19)
Pd17 Pd2 Pd3 Pd6 -77.47(3)
Pd15 Pd2 Pd3 Pd6 176.91(2)
Pd12 Pd2 Pd3 Pd6 0.98(3)
Pd13 Pd2 Pd3 Pd6 64.90(2)
Pd10 Pd2 Pd3 Pd6 105.52(2)
Pd1 Pd2 Pd3 Pd11 72.133(18)
Pd18 Pd2 Pd3 Pd11 45.2(2)
Pd19 Pd2 Pd3 Pd11 -112.29(2)
Pd14 Pd2 Pd3 Pd11 179.04(2)
Pd16 Pd2 Pd3 Pd11 -70.705(18)
Pd17 Pd2 Pd3 Pd11 -37.50(2)
Pd15 Pd2 Pd3 Pd11 -143.13(2)
Pd12 Pd2 Pd3 Pd11 40.942(19)
Pd13 Pd2 Pd3 Pd11 104.86(2)
Pd10 Pd2 Pd3 Pd11 145.48(2)
Pd2 Pd1 Pd4 C9 152.8(6)
Pd3 Pd1 Pd4 C9 -128.5(5)
Pd8 Pd1 Pd4 C9 47.1(5)
Pd13 Pd1 Pd4 C9 90.9(5)
Pd6 Pd1 Pd4 C9 -88.4(5)
Pd9 Pd1 Pd4 C9 130.1(5)
Pd7 Pd1 Pd4 C9 -21.0(5)
Pd5 Pd1 Pd4 C9 -157.9(5)
Pd11 Pd1 Pd4 C9 -51.8(5)
Pd12 Pd1 Pd4 C9 21.9(5)
Pd10 Pd1 Pd4 C9 165.8(5)
Pd2 Pd1 Pd4 C7 -89.9(5)
Pd3 Pd1 Pd4 C7 -11.22(18)
Pd8 Pd1 Pd4 C7 164.38(17)
Pd13 Pd1 Pd4 C7 -151.80(17)
Pd6 Pd1 Pd4 C7 28.95(17)
Pd9 Pd1 Pd4 C7 -112.63(17)
Pd7 Pd1 Pd4 C7 96.27(17)
Pd5 Pd1 Pd4 C7 -40.64(17)
Pd11 Pd1 Pd4 C7 65.51(18)
Pd12 Pd1 Pd4 C7 139.26(17)
Pd10 Pd1 Pd4 C7 -76.92(17)
Pd2 Pd1 Pd4 Pd34 150.9(4)
Pd3 Pd1 Pd4 Pd34 -130.46(2)
Pd8 Pd1 Pd4 Pd34 45.15(2)
Pd13 Pd1 Pd4 Pd34 88.96(3)
Pd6 Pd1 Pd4 Pd34 -90.29(2)
Pd9 Pd1 Pd4 Pd34 128.14(2)
Pd7 Pd1 Pd4 Pd34 -22.97(2)
Pd5 Pd1 Pd4 Pd34 -159.87(3)
Pd11 Pd1 Pd4 Pd34 -53.72(3)
Pd12 Pd1 Pd4 Pd34 20.02(3)
Pd10 Pd1 Pd4 Pd34 163.85(2)
Pd2 Pd1 Pd4 Pd5 -49.2(4)
Pd3 Pd1 Pd4 Pd5 29.42(2)
Pd8 Pd1 Pd4 Pd5 -154.98(2)
Pd13 Pd1 Pd4 Pd5 -111.17(2)
Pd6 Pd1 Pd4 Pd5 69.582(17)
Pd9 Pd1 Pd4 Pd5 -71.990(17)
Pd7 Pd1 Pd4 Pd5 136.91(2)
Pd11 Pd1 Pd4 Pd5 106.15(3)
Pd12 Pd1 Pd4 Pd5 179.89(3)
Pd10 Pd1 Pd4 Pd5 -36.28(2)
Pd2 Pd1 Pd4 Pd8 105.8(4)
Pd3 Pd1 Pd4 Pd8 -175.60(3)
Pd13 Pd1 Pd4 Pd8 43.81(2)
Pd6 Pd1 Pd4 Pd8 -135.44(2)
Pd9 Pd1 Pd4 Pd8 82.991(19)
Pd7 Pd1 Pd4 Pd8 -68.114(18)
Pd5 Pd1 Pd4 Pd8 154.98(2)
Pd11 Pd1 Pd4 Pd8 -98.87(3)
Pd12 Pd1 Pd4 Pd8 -25.13(2)
Pd10 Pd1 Pd4 Pd8 118.70(2)
Pd2 Pd1 Pd4 Pd6 -118.8(4)
Pd3 Pd1 Pd4 Pd6 -40.17(2)
Pd8 Pd1 Pd4 Pd6 135.44(2)
Pd13 Pd1 Pd4 Pd6 179.25(2)
Pd9 Pd1 Pd4 Pd6 -141.57(2)
Pd7 Pd1 Pd4 Pd6 67.323(17)
Pd5 Pd1 Pd4 Pd6 -69.582(17)
Pd11 Pd1 Pd4 Pd6 36.57(2)
Pd12 Pd1 Pd4 Pd6 110.31(2)
Pd10 Pd1 Pd4 Pd6 -105.86(2)
Pd2 Pd1 Pd4 Pd9 22.8(4)
Pd3 Pd1 Pd4 Pd9 101.40(2)
Pd8 Pd1 Pd4 Pd9 -82.991(19)
Pd13 Pd1 Pd4 Pd9 -39.18(2)
Pd6 Pd1 Pd4 Pd9 141.57(2)
Pd7 Pd1 Pd4 Pd9 -151.10(2)
Pd5 Pd1 Pd4 Pd9 71.990(17)
Pd11 Pd1 Pd4 Pd9 178.14(3)
Pd12 Pd1 Pd4 Pd9 -108.12(2)
Pd10 Pd1 Pd4 Pd9 35.708(19)
Pd2 Pd1 Pd4 Pd35 64.8(4)
Pd3 Pd1 Pd4 Pd35 143.47(2)
Pd8 Pd1 Pd4 Pd35 -40.926(19)
Pd13 Pd1 Pd4 Pd35 2.89(3)
Pd6 Pd1 Pd4 Pd35 -176.36(2)
Pd9 Pd1 Pd4 Pd35 42.065(18)
Pd7 Pd1 Pd4 Pd35 -109.04(2)
Pd5 Pd1 Pd4 Pd35 114.05(2)
Pd11 Pd1 Pd4 Pd35 -139.80(2)
Pd12 Pd1 Pd4 Pd35 -66.05(3)
Pd10 Pd1 Pd4 Pd35 77.77(2)
Pd2 Pd1 Pd4 Pd7 173.9(4)
Pd3 Pd1 Pd4 Pd7 -107.49(2)
Pd8 Pd1 Pd4 Pd7 68.114(18)
Pd13 Pd1 Pd4 Pd7 111.93(2)
Pd6 Pd1 Pd4 Pd7 -67.323(17)
Pd9 Pd1 Pd4 Pd7 151.10(2)
Pd5 Pd1 Pd4 Pd7 -136.91(2)
Pd11 Pd1 Pd4 Pd7 -30.76(2)
Pd12 Pd1 Pd4 Pd7 42.99(2)
Pd10 Pd1 Pd4 Pd7 -173.19(2)
C9 Pd4 Pd5 C1 -40.9(4)
C7 Pd4 Pd5 C1 -81.2(3)
Pd1 Pd4 Pd5 C1 155.12(19)
Pd34 Pd4 Pd5 C1 -145.8(2)
Pd8 Pd4 Pd5 C1 131.81(19)
Pd6 Pd4 Pd5 C1 -136.84(19)
Pd9 Pd4 Pd5 C1 86.72(19)
Pd35 Pd4 Pd5 C1 69.85(19)
Pd7 Pd4 Pd5 C1 -169.14(19)
C9 Pd4 Pd5 C7 40.3(4)
Pd1 Pd4 Pd5 C7 -123.6(2)
Pd34 Pd4 Pd5 C7 -64.6(2)
Pd8 Pd4 Pd5 C7 -146.9(2)
Pd6 Pd4 Pd5 C7 -55.6(2)
Pd9 Pd4 Pd5 C7 168.0(2)
Pd35 Pd4 Pd5 C7 151.1(2)
Pd7 Pd4 Pd5 C7 -87.9(2)
C9 Pd4 Pd5 Pd26 -50.6(3)
C7 Pd4 Pd5 Pd26 -90.9(2)
Pd1 Pd4 Pd5 Pd26 145.50(4)
Pd34 Pd4 Pd5 Pd26 -155.42(5)
Pd8 Pd4 Pd5 Pd26 122.19(4)
Pd6 Pd4 Pd5 Pd26 -146.46(5)
Pd9 Pd4 Pd5 Pd26 77.10(4)
Pd35 Pd4 Pd5 Pd26 60.23(5)
Pd7 Pd4 Pd5 Pd26 -178.76(4)
C9 Pd4 Pd5 Pd20 76.5(3)
C7 Pd4 Pd5 Pd20 36.2(2)
Pd1 Pd4 Pd5 Pd20 -87.49(3)
Pd34 Pd4 Pd5 Pd20 -28.41(7)
Pd8 Pd4 Pd5 Pd20 -110.79(3)
Pd6 Pd4 Pd5 Pd20 -19.45(2)
Pd9 Pd4 Pd5 Pd20 -155.88(3)
Pd35 Pd4 Pd5 Pd20 -172.75(2)
Pd7 Pd4 Pd5 Pd20 -51.75(3)
C9 Pd4 Pd5 Pd1 163.9(3)
C7 Pd4 Pd5 Pd1 123.6(2)
Pd34 Pd4 Pd5 Pd1 59.08(6)
Pd8 Pd4 Pd5 Pd1 -23.31(2)
Pd6 Pd4 Pd5 Pd1 68.041(17)
Pd9 Pd4 Pd5 Pd1 -68.396(17)
Pd35 Pd4 Pd5 Pd1 -85.27(2)
Pd7 Pd4 Pd5 Pd1 35.742(17)
C9 Pd4 Pd5 Pd6 95.9(3)
C7 Pd4 Pd5 Pd6 55.6(2)
Pd1 Pd4 Pd5 Pd6 -68.041(17)
Pd34 Pd4 Pd5 Pd6 -8.96(6)
Pd8 Pd4 Pd5 Pd6 -91.35(2)
Pd9 Pd4 Pd5 Pd6 -136.44(2)
Pd35 Pd4 Pd5 Pd6 -153.31(2)
Pd7 Pd4 Pd5 Pd6 -32.298(17)
C9 Pd4 Pd5 Pd3 138.9(3)
C7 Pd4 Pd5 Pd3 98.6(2)
Pd1 Pd4 Pd5 Pd3 -25.052(19)
Pd34 Pd4 Pd5 Pd3 34.03(7)
Pd8 Pd4 Pd5 Pd3 -48.36(3)
Pd6 Pd4 Pd5 Pd3 42.988(18)
Pd9 Pd4 Pd5 Pd3 -93.45(2)
Pd35 Pd4 Pd5 Pd3 -110.32(2)
Pd7 Pd4 Pd5 Pd3 10.69(2)
C9 Pd4 Pd5 Pd10 -161.4(3)
C7 Pd4 Pd5 Pd10 158.3(2)
Pd1 Pd4 Pd5 Pd10 34.614(19)
Pd34 Pd4 Pd5 Pd10 93.69(6)
Pd8 Pd4 Pd5 Pd10 11.31(3)
Pd6 Pd4 Pd5 Pd10 102.65(2)
Pd9 Pd4 Pd5 Pd10 -33.782(18)
Pd35 Pd4 Pd5 Pd10 -50.65(3)
Pd7 Pd4 Pd5 Pd10 70.36(2)
C9 Pd4 Pd5 Pd9 -127.7(3)
C7 Pd4 Pd5 Pd9 -168.0(2)
Pd1 Pd4 Pd5 Pd9 68.396(17)
Pd34 Pd4 Pd5 Pd9 127.48(6)
Pd8 Pd4 Pd5 Pd9 45.09(2)
Pd6 Pd4 Pd5 Pd9 136.44(2)
Pd35 Pd4 Pd5 Pd9 -16.871(19)
Pd7 Pd4 Pd5 Pd9 104.14(2)
Pd2 Pd1 Pd5 C1 124.4(3)
Pd3 Pd1 Pd5 C1 156.5(3)
Pd8 Pd1 Pd5 C1 -26.9(4)
Pd4 Pd1 Pd5 C1 -52.9(3)
Pd13 Pd1 Pd5 C1 49.6(4)
Pd6 Pd1 Pd5 C1 -128.0(3)
Pd9 Pd1 Pd5 C1 21.2(3)
Pd7 Pd1 Pd5 C1 -99.7(3)
Pd11 Pd1 Pd5 C1 -166.2(3)
Pd12 Pd1 Pd5 C1 150(36)
Pd10 Pd1 Pd5 C1 88.3(3)
Pd2 Pd1 Pd5 C7 -144.28(18)
Pd3 Pd1 Pd5 C7 -112.18(18)
Pd8 Pd1 Pd5 C7 64.44(18)
Pd4 Pd1 Pd5 C7 38.48(18)
Pd13 Pd1 Pd5 C7 140.99(18)
Pd6 Pd1 Pd5 C7 -36.62(18)
Pd9 Pd1 Pd5 C7 112.54(18)
Pd7 Pd1 Pd5 C7 -8.33(18)
Pd11 Pd1 Pd5 C7 -74.85(18)
Pd12 Pd1 Pd5 C7 -119(6)
Pd10 Pd1 Pd5 C7 179.70(18)
Pd2 Pd1 Pd5 Pd26 28.25(5)
Pd3 Pd1 Pd5 Pd26 60.35(4)
Pd8 Pd1 Pd5 Pd26 -123.03(4)
Pd4 Pd1 Pd5 Pd26 -148.99(4)
Pd13 Pd1 Pd5 Pd26 -46.48(5)
Pd6 Pd1 Pd5 Pd26 135.91(4)
Pd9 Pd1 Pd5 Pd26 -74.93(4)
Pd7 Pd1 Pd5 Pd26 164.19(3)
Pd11 Pd1 Pd5 Pd26 97.68(4)
Pd12 Pd1 Pd5 Pd26 53(6)
Pd10 Pd1 Pd5 Pd26 -7.77(4)
Pd2 Pd1 Pd5 Pd20 -57.99(3)
Pd3 Pd1 Pd5 Pd20 -25.895(19)
Pd8 Pd1 Pd5 Pd20 150.73(2)
Pd4 Pd1 Pd5 Pd20 124.77(2)
Pd13 Pd1 Pd5 Pd20 -132.73(2)
Pd6 Pd1 Pd5 Pd20 49.67(2)
Pd9 Pd1 Pd5 Pd20 -161.18(2)
Pd7 Pd1 Pd5 Pd20 77.95(3)
Pd11 Pd1 Pd5 Pd20 11.43(3)
Pd12 Pd1 Pd5 Pd20 -33(6)
Pd10 Pd1 Pd5 Pd20 -94.02(2)
Pd2 Pd1 Pd5 Pd4 177.24(3)
Pd3 Pd1 Pd5 Pd4 -150.66(2)
Pd8 Pd1 Pd5 Pd4 25.96(2)
Pd13 Pd1 Pd5 Pd4 102.50(2)
Pd6 Pd1 Pd5 Pd4 -75.100(19)
Pd9 Pd1 Pd5 Pd4 74.055(18)
Pd7 Pd1 Pd5 Pd4 -46.82(2)
Pd11 Pd1 Pd5 Pd4 -113.33(2)
Pd12 Pd1 Pd5 Pd4 -158(45)
Pd10 Pd1 Pd5 Pd4 141.21(2)
Pd2 Pd1 Pd5 Pd6 -107.66(2)
Pd3 Pd1 Pd5 Pd6 -75.564(18)
Pd8 Pd1 Pd5 Pd6 101.06(3)
Pd4 Pd1 Pd5 Pd6 75.100(19)
Pd13 Pd1 Pd5 Pd6 177.60(3)
Pd9 Pd1 Pd5 Pd6 149.16(2)
Pd7 Pd1 Pd5 Pd6 28.28(2)
Pd11 Pd1 Pd5 Pd6 -38.23(2)
Pd12 Pd1 Pd5 Pd6 -83(6)
Pd10 Pd1 Pd5 Pd6 -143.69(2)
Pd2 Pd1 Pd5 Pd3 -32.10(2)
Pd8 Pd1 Pd5 Pd3 176.62(3)
Pd4 Pd1 Pd5 Pd3 150.66(2)
Pd13 Pd1 Pd5 Pd3 -106.83(2)
Pd6 Pd1 Pd5 Pd3 75.564(18)
Pd9 Pd1 Pd5 Pd3 -135.28(2)
Pd7 Pd1 Pd5 Pd3 103.85(2)
Pd11 Pd1 Pd5 Pd3 37.33(2)
Pd12 Pd1 Pd5 Pd3 -7(6)
Pd10 Pd1 Pd5 Pd3 -68.122(17)
Pd2 Pd1 Pd5 Pd10 36.03(2)
Pd3 Pd1 Pd5 Pd10 68.122(17)
Pd8 Pd1 Pd5 Pd10 -115.25(3)
Pd4 Pd1 Pd5 Pd10 -141.21(2)
Pd13 Pd1 Pd5 Pd10 -38.71(2)
Pd6 Pd1 Pd5 Pd10 143.69(2)
Pd9 Pd1 Pd5 Pd10 -67.158(17)
Pd7 Pd1 Pd5 Pd10 171.97(3)
Pd11 Pd1 Pd5 Pd10 105.45(2)
Pd12 Pd1 Pd5 Pd10 61(6)
Pd2 Pd1 Pd5 Pd9 103.18(2)
Pd3 Pd1 Pd5 Pd9 135.28(2)
Pd8 Pd1 Pd5 Pd9 -48.10(2)
Pd4 Pd1 Pd5 Pd9 -74.055(18)
Pd13 Pd1 Pd5 Pd9 28.45(2)
Pd6 Pd1 Pd5 Pd9 -149.16(2)
Pd7 Pd1 Pd5 Pd9 -120.87(2)
Pd11 Pd1 Pd5 Pd9 172.61(2)
Pd12 Pd1 Pd5 Pd9 128(16)
Pd10 Pd1 Pd5 Pd9 67.158(17)
Pd1 Pd3 Pd5 C1 -154.7(4)
Pd2 Pd3 Pd5 C1 -124.8(4)
Pd10 Pd3 Pd5 C1 -80.7(4)
Pd20 Pd3 Pd5 C1 54.8(4)
Pd23 Pd3 Pd5 C1 29.5(4)
Pd21 Pd3 Pd5 C1 105.1(4)
Pd15 Pd3 Pd5 C1 -55.5(4)
Pd16 Pd3 Pd5 C1 -161.8(4)
Pd22 Pd3 Pd5 C1 -13.7(4)
Pd6 Pd3 Pd5 C1 136.5(4)
Pd11 Pd3 Pd5 C1 171.7(4)
Pd1 Pd3 Pd5 C7 76.63(19)
Pd2 Pd3 Pd5 C7 106.49(19)
Pd10 Pd3 Pd5 C7 150.61(19)
Pd20 Pd3 Pd5 C7 -73.92(19)
Pd23 Pd3 Pd5 C7 -99.24(19)
Pd21 Pd3 Pd5 C7 -23.60(19)
Pd15 Pd3 Pd5 C7 175.76(19)
Pd16 Pd3 Pd5 C7 69.5(2)
Pd22 Pd3 Pd5 C7 -142.38(19)
Pd6 Pd3 Pd5 C7 7.76(19)
Pd11 Pd3 Pd5 C7 42.95(19)
Pd1 Pd3 Pd5 Pd26 -149.27(2)
Pd2 Pd3 Pd5 Pd26 -119.42(2)
Pd10 Pd3 Pd5 Pd26 -75.30(2)
Pd20 Pd3 Pd5 Pd26 60.17(2)
Pd23 Pd3 Pd5 Pd26 34.85(3)
Pd21 Pd3 Pd5 Pd26 110.49(2)
Pd15 Pd3 Pd5 Pd26 -50.14(3)
Pd16 Pd3 Pd5 Pd26 -156.41(13)
Pd22 Pd3 Pd5 Pd26 -8.283(19)
Pd6 Pd3 Pd5 Pd26 141.86(2)
Pd11 Pd3 Pd5 Pd26 177.04(2)
Pd1 Pd3 Pd5 Pd20 150.55(2)
Pd2 Pd3 Pd5 Pd20 -179.59(2)
Pd10 Pd3 Pd5 Pd20 -135.47(2)
Pd23 Pd3 Pd5 Pd20 -25.32(2)
Pd21 Pd3 Pd5 Pd20 50.32(2)
Pd15 Pd3 Pd5 Pd20 -110.31(3)
Pd16 Pd3 Pd5 Pd20 143.42(14)
Pd22 Pd3 Pd5 Pd20 -68.455(18)
Pd6 Pd3 Pd5 Pd20 81.685(19)
Pd11 Pd3 Pd5 Pd20 116.87(2)
Pd1 Pd3 Pd5 Pd4 25.688(19)
Pd2 Pd3 Pd5 Pd4 55.55(3)
Pd10 Pd3 Pd5 Pd4 99.66(2)
Pd20 Pd3 Pd5 Pd4 -124.87(2)
Pd23 Pd3 Pd5 Pd4 -150.19(2)
Pd21 Pd3 Pd5 Pd4 -74.54(3)
Pd15 Pd3 Pd5 Pd4 124.82(2)
Pd16 Pd3 Pd5 Pd4 18.55(15)
Pd22 Pd3 Pd5 Pd4 166.68(2)
Pd6 Pd3 Pd5 Pd4 -43.181(19)
Pd11 Pd3 Pd5 Pd4 -8.00(3)
Pd2 Pd3 Pd5 Pd1 29.857(19)
Pd10 Pd3 Pd5 Pd1 73.976(18)
Pd20 Pd3 Pd5 Pd1 -150.55(2)
Pd23 Pd3 Pd5 Pd1 -175.87(3)
Pd21 Pd3 Pd5 Pd1 -100.23(2)
Pd15 Pd3 Pd5 Pd1 99.13(2)
Pd16 Pd3 Pd5 Pd1 -7.14(14)
Pd22 Pd3 Pd5 Pd1 140.99(2)
Pd6 Pd3 Pd5 Pd1 -68.869(18)
Pd11 Pd3 Pd5 Pd1 -33.686(19)
Pd1 Pd3 Pd5 Pd6 68.869(18)
Pd2 Pd3 Pd5 Pd6 98.73(2)
Pd10 Pd3 Pd5 Pd6 142.85(2)
Pd20 Pd3 Pd5 Pd6 -81.685(19)
Pd23 Pd3 Pd5 Pd6 -107.00(3)
Pd21 Pd3 Pd5 Pd6 -31.36(2)
Pd15 Pd3 Pd5 Pd6 168.00(3)
Pd16 Pd3 Pd5 Pd6 61.73(14)
Pd22 Pd3 Pd5 Pd6 -150.14(2)
Pd11 Pd3 Pd5 Pd6 35.18(2)
Pd1 Pd3 Pd5 Pd10 -73.976(18)
Pd2 Pd3 Pd5 Pd10 -44.12(2)
Pd20 Pd3 Pd5 Pd10 135.47(2)
Pd23 Pd3 Pd5 Pd10 110.15(3)
Pd21 Pd3 Pd5 Pd10 -174.21(3)
Pd15 Pd3 Pd5 Pd10 25.16(2)
Pd16 Pd3 Pd5 Pd10 -81.11(14)
Pd22 Pd3 Pd5 Pd10 67.014(17)
Pd6 Pd3 Pd5 Pd10 -142.85(2)
Pd11 Pd3 Pd5 Pd10 -107.66(2)
Pd1 Pd3 Pd5 Pd9 -37.450(18)
Pd2 Pd3 Pd5 Pd9 -7.59(2)
Pd10 Pd3 Pd5 Pd9 36.526(18)
Pd20 Pd3 Pd5 Pd9 172.00(2)
Pd23 Pd3 Pd5 Pd9 146.68(2)
Pd21 Pd3 Pd5 Pd9 -137.68(2)
Pd15 Pd3 Pd5 Pd9 61.68(3)
Pd16 Pd3 Pd5 Pd9 -44.59(14)
Pd22 Pd3 Pd5 Pd9 103.541(19)
Pd6 Pd3 Pd5 Pd9 -106.32(2)
Pd11 Pd3 Pd5 Pd9 -71.14(2)
Pd2 Pd1 Pd6 C7 147.04(19)
Pd3 Pd1 Pd6 C7 111.21(19)
Pd8 Pd1 Pd6 C7 -72.84(19)
Pd4 Pd1 Pd6 C7 -29.76(19)
Pd13 Pd1 Pd6 C7 -48.9(7)
Pd9 Pd1 Pd6 C7 9.05(19)
Pd7 Pd1 Pd6 C7 -111.74(19)
Pd5 Pd1 Pd6 C7 39.81(19)
Pd11 Pd1 Pd6 C7 -176.63(19)
Pd12 Pd1 Pd6 C7 -140.48(19)
Pd10 Pd1 Pd6 C7 74.17(19)
Pd2 Pd1 Pd6 C8 -101.6(3)
Pd3 Pd1 Pd6 C8 -137.4(3)
Pd8 Pd1 Pd6 C8 38.5(3)
Pd4 Pd1 Pd6 C8 81.6(3)
Pd13 Pd1 Pd6 C8 62.4(7)
Pd9 Pd1 Pd6 C8 120.4(3)
Pd7 Pd1 Pd6 C8 -0.4(3)
Pd5 Pd1 Pd6 C8 151.2(3)
Pd11 Pd1 Pd6 C8 -65.3(3)
Pd12 Pd1 Pd6 C8 -29.1(3)
Pd10 Pd1 Pd6 C8 -174.5(3)
Pd2 Pd1 Pd6 Pd25 14.95(6)
Pd3 Pd1 Pd6 Pd25 -20.87(5)
Pd8 Pd1 Pd6 Pd25 155.08(4)
Pd4 Pd1 Pd6 Pd25 -161.84(5)
Pd13 Pd1 Pd6 Pd25 179(65)
Pd9 Pd1 Pd6 Pd25 -123.03(5)
Pd7 Pd1 Pd6 Pd25 116.18(5)
Pd5 Pd1 Pd6 Pd25 -92.27(5)
Pd11 Pd1 Pd6 Pd25 51.29(5)
Pd12 Pd1 Pd6 Pd25 87.44(5)
Pd10 Pd1 Pd6 Pd25 -57.91(5)
Pd2 Pd1 Pd6 Pd28 -57.82(3)
Pd3 Pd1 Pd6 Pd28 -93.65(2)
Pd8 Pd1 Pd6 Pd28 82.31(3)
Pd4 Pd1 Pd6 Pd28 125.38(2)
Pd13 Pd1 Pd6 Pd28 106.2(6)
Pd9 Pd1 Pd6 Pd28 164.20(2)
Pd7 Pd1 Pd6 Pd28 43.40(2)
Pd5 Pd1 Pd6 Pd28 -165.05(3)
Pd11 Pd1 Pd6 Pd28 -21.49(2)
Pd12 Pd1 Pd6 Pd28 14.67(3)
Pd10 Pd1 Pd6 Pd28 -130.68(2)
Pd2 Pd1 Pd6 Pd5 107.23(2)
Pd3 Pd1 Pd6 Pd5 71.399(17)
Pd8 Pd1 Pd6 Pd5 -112.65(2)
Pd4 Pd1 Pd6 Pd5 -69.572(17)
Pd13 Pd1 Pd6 Pd5 -88.7(6)
Pd9 Pd1 Pd6 Pd5 -30.76(2)
Pd7 Pd1 Pd6 Pd5 -151.55(2)
Pd11 Pd1 Pd6 Pd5 143.56(2)
Pd12 Pd1 Pd6 Pd5 179.72(3)
Pd10 Pd1 Pd6 Pd5 34.37(2)
Pd2 Pd1 Pd6 Pd7 -101.22(2)
Pd3 Pd1 Pd6 Pd7 -137.05(2)
Pd8 Pd1 Pd6 Pd7 38.90(2)
Pd4 Pd1 Pd6 Pd7 81.977(18)
Pd13 Pd1 Pd6 Pd7 62.8(6)
Pd9 Pd1 Pd6 Pd7 120.79(2)
Pd5 Pd1 Pd6 Pd7 151.55(2)
Pd11 Pd1 Pd6 Pd7 -64.889(17)
Pd12 Pd1 Pd6 Pd7 -28.73(2)
Pd10 Pd1 Pd6 Pd7 -174.09(2)
Pd2 Pd1 Pd6 Pd4 176.80(3)
Pd3 Pd1 Pd6 Pd4 140.97(2)
Pd8 Pd1 Pd6 Pd4 -43.08(2)
Pd13 Pd1 Pd6 Pd4 -19.2(6)
Pd9 Pd1 Pd6 Pd4 38.81(2)
Pd7 Pd1 Pd6 Pd4 -81.977(18)
Pd5 Pd1 Pd6 Pd4 69.572(17)
Pd11 Pd1 Pd6 Pd4 -146.87(2)
Pd12 Pd1 Pd6 Pd4 -110.71(2)
Pd10 Pd1 Pd6 Pd4 103.94(2)
Pd2 Pd1 Pd6 Pd3 35.83(2)
Pd8 Pd1 Pd6 Pd3 175.95(2)
Pd4 Pd1 Pd6 Pd3 -140.97(2)
Pd13 Pd1 Pd6 Pd3 -160.1(6)
Pd9 Pd1 Pd6 Pd3 -102.16(2)
Pd7 Pd1 Pd6 Pd3 137.05(2)
Pd5 Pd1 Pd6 Pd3 -71.399(17)
Pd11 Pd1 Pd6 Pd3 72.162(17)
Pd12 Pd1 Pd6 Pd3 108.32(2)
Pd10 Pd1 Pd6 Pd3 -37.034(19)
Pd2 Pd1 Pd6 Pd11 -36.33(2)
Pd3 Pd1 Pd6 Pd11 -72.162(17)
Pd8 Pd1 Pd6 Pd11 103.79(2)
Pd4 Pd1 Pd6 Pd11 146.87(2)
Pd13 Pd1 Pd6 Pd11 127.7(6)
Pd9 Pd1 Pd6 Pd11 -174.32(3)
Pd7 Pd1 Pd6 Pd11 64.889(17)
Pd5 Pd1 Pd6 Pd11 -143.56(2)
Pd12 Pd1 Pd6 Pd11 36.15(2)
Pd10 Pd1 Pd6 Pd11 -109.20(2)
Pd2 Pd1 Pd6 Pd20 66.66(2)
Pd3 Pd1 Pd6 Pd20 30.827(17)
Pd8 Pd1 Pd6 Pd20 -153.22(2)
Pd4 Pd1 Pd6 Pd20 -110.144(19)
Pd13 Pd1 Pd6 Pd20 -129.3(6)
Pd9 Pd1 Pd6 Pd20 -71.33(2)
Pd7 Pd1 Pd6 Pd20 167.88(2)
Pd5 Pd1 Pd6 Pd20 -40.572(16)
Pd11 Pd1 Pd6 Pd20 102.990(19)
Pd12 Pd1 Pd6 Pd20 139.14(2)
Pd10 Pd1 Pd6 Pd20 -6.21(2)
Pd2 Pd1 Pd6 Pd21 0.88(3)
Pd3 Pd1 Pd6 Pd21 -34.946(17)
Pd8 Pd1 Pd6 Pd21 141.01(2)
Pd4 Pd1 Pd6 Pd21 -175.92(2)
Pd13 Pd1 Pd6 Pd21 164.9(6)
Pd9 Pd1 Pd6 Pd21 -137.10(2)
Pd7 Pd1 Pd6 Pd21 102.106(19)
Pd5 Pd1 Pd6 Pd21 -106.345(19)
Pd11 Pd1 Pd6 Pd21 37.216(16)
Pd12 Pd1 Pd6 Pd21 73.37(2)
Pd10 Pd1 Pd6 Pd21 -71.98(2)
C1 Pd5 Pd6 C7 18.6(4)
Pd26 Pd5 Pd6 C7 94.7(2)
Pd20 Pd5 Pd6 C7 106.0(2)
Pd4 Pd5 Pd6 C7 -57.8(2)
Pd1 Pd5 Pd6 C7 -125.1(2)
Pd3 Pd5 Pd6 C7 169.8(2)
Pd10 Pd5 Pd6 C7 -157.9(2)
Pd9 Pd5 Pd6 C7 -97.6(2)
C1 Pd5 Pd6 C8 -9.2(4)
C7 Pd5 Pd6 C8 -27.9(4)
Pd26 Pd5 Pd6 C8 66.8(3)
Pd20 Pd5 Pd6 C8 78.1(3)
Pd4 Pd5 Pd6 C8 -85.6(3)
Pd1 Pd5 Pd6 C8 -153.0(3)
Pd3 Pd5 Pd6 C8 142.0(3)
Pd10 Pd5 Pd6 C8 174.2(3)
Pd9 Pd5 Pd6 C8 -125.5(3)
C1 Pd5 Pd6 Pd1 143.8(3)
C7 Pd5 Pd6 Pd1 125.1(2)
Pd26 Pd5 Pd6 Pd1 -140.19(4)
Pd20 Pd5 Pd6 Pd1 -128.89(2)
Pd4 Pd5 Pd6 Pd1 67.344(17)
Pd3 Pd5 Pd6 Pd1 -65.046(17)
Pd10 Pd5 Pd6 Pd1 -32.805(19)
Pd9 Pd5 Pd6 Pd1 27.467(19)
C1 Pd5 Pd6 Pd25 -67.0(3)
C7 Pd5 Pd6 Pd25 -85.6(2)
Pd26 Pd5 Pd6 Pd25 9.05(4)
Pd20 Pd5 Pd6 Pd25 20.36(2)
Pd4 Pd5 Pd6 Pd25 -143.41(3)
Pd1 Pd5 Pd6 Pd25 149.25(3)
Pd3 Pd5 Pd6 Pd25 84.20(2)
Pd10 Pd5 Pd6 Pd25 116.44(2)
Pd9 Pd5 Pd6 Pd25 176.71(2)
C1 Pd5 Pd6 Pd28 -155.6(3)
C7 Pd5 Pd6 Pd28 -174.2(3)
Pd26 Pd5 Pd6 Pd28 -79.51(10)
Pd20 Pd5 Pd6 Pd28 -68.20(9)
Pd4 Pd5 Pd6 Pd28 128.03(9)
Pd1 Pd5 Pd6 Pd28 60.68(9)
Pd3 Pd5 Pd6 Pd28 -4.36(9)
Pd10 Pd5 Pd6 Pd28 27.88(9)
Pd9 Pd5 Pd6 Pd28 88.15(9)
C1 Pd5 Pd6 Pd7 116.5(3)
C7 Pd5 Pd6 Pd7 97.9(2)
Pd26 Pd5 Pd6 Pd7 -167.43(3)
Pd20 Pd5 Pd6 Pd7 -156.12(2)
Pd4 Pd5 Pd6 Pd7 40.11(2)
Pd1 Pd5 Pd6 Pd7 -27.23(2)
Pd3 Pd5 Pd6 Pd7 -92.28(2)
Pd10 Pd5 Pd6 Pd7 -60.04(3)
Pd9 Pd5 Pd6 Pd7 0.23(3)
C1 Pd5 Pd6 Pd4 76.4(3)
C7 Pd5 Pd6 Pd4 57.8(2)
Pd26 Pd5 Pd6 Pd4 152.46(4)
Pd20 Pd5 Pd6 Pd4 163.77(2)
Pd1 Pd5 Pd6 Pd4 -67.344(17)
Pd3 Pd5 Pd6 Pd4 -132.39(2)
Pd10 Pd5 Pd6 Pd4 -100.15(2)
Pd9 Pd5 Pd6 Pd4 -39.878(18)
C1 Pd5 Pd6 Pd3 -151.2(3)
C7 Pd5 Pd6 Pd3 -169.8(2)
Pd26 Pd5 Pd6 Pd3 -75.15(3)
Pd20 Pd5 Pd6 Pd3 -63.842(16)
Pd4 Pd5 Pd6 Pd3 132.39(2)
Pd1 Pd5 Pd6 Pd3 65.046(17)
Pd10 Pd5 Pd6 Pd3 32.241(18)
Pd9 Pd5 Pd6 Pd3 92.51(2)
C1 Pd5 Pd6 Pd11 175.9(3)
C7 Pd5 Pd6 Pd11 157.3(2)
Pd26 Pd5 Pd6 Pd11 -108.00(3)
Pd20 Pd5 Pd6 Pd11 -96.69(2)
Pd4 Pd5 Pd6 Pd11 99.54(2)
Pd1 Pd5 Pd6 Pd11 32.199(18)
Pd3 Pd5 Pd6 Pd11 -32.847(19)
Pd10 Pd5 Pd6 Pd11 -0.61(3)
Pd9 Pd5 Pd6 Pd11 59.67(2)
C1 Pd5 Pd6 Pd20 -87.4(3)
C7 Pd5 Pd6 Pd20 -106.0(2)
Pd26 Pd5 Pd6 Pd20 -11.31(3)
Pd4 Pd5 Pd6 Pd20 -163.77(2)
Pd1 Pd5 Pd6 Pd20 128.89(2)
Pd3 Pd5 Pd6 Pd20 63.842(16)
Pd10 Pd5 Pd6 Pd20 96.08(2)
Pd9 Pd5 Pd6 Pd20 156.35(2)
C1 Pd5 Pd6 Pd21 -127.1(3)
C7 Pd5 Pd6 Pd21 -145.8(2)
Pd26 Pd5 Pd6 Pd21 -51.05(4)
Pd20 Pd5 Pd6 Pd21 -39.748(18)
Pd4 Pd5 Pd6 Pd21 156.48(2)
Pd1 Pd5 Pd6 Pd21 89.14(2)
Pd3 Pd5 Pd6 Pd21 24.094(17)
Pd10 Pd5 Pd6 Pd21 56.33(2)
Pd9 Pd5 Pd6 Pd21 116.61(2)
C9 Pd4 Pd6 C7 -72.8(3)
Pd1 Pd4 Pd6 C7 137.6(2)
Pd34 Pd4 Pd6 C7 -119.4(2)
Pd5 Pd4 Pd6 C7 64.1(2)
Pd8 Pd4 Pd6 C7 175.3(2)
Pd9 Pd4 Pd6 C7 103.5(2)
Pd35 Pd4 Pd6 C7 146.4(3)
Pd7 Pd4 Pd6 C7 -154.7(2)
C9 Pd4 Pd6 C8 4.9(3)
C7 Pd4 Pd6 C8 77.7(3)
Pd1 Pd4 Pd6 C8 -144.70(18)
Pd34 Pd4 Pd6 C8 -41.64(18)
Pd5 Pd4 Pd6 C8 141.85(18)
Pd8 Pd4 Pd6 C8 -106.95(18)
Pd9 Pd4 Pd6 C8 -178.74(18)
Pd35 Pd4 Pd6 C8 -135.91(19)
Pd7 Pd4 Pd6 C8 -76.96(18)
C9 Pd4 Pd6 Pd1 149.6(2)
C7 Pd4 Pd6 Pd1 -137.6(2)
Pd34 Pd4 Pd6 Pd1 103.06(2)
Pd5 Pd4 Pd6 Pd1 -73.452(18)
Pd8 Pd4 Pd6 Pd1 37.746(18)
Pd9 Pd4 Pd6 Pd1 -34.041(19)
Pd35 Pd4 Pd6 Pd1 8.78(5)
Pd7 Pd4 Pd6 Pd1 67.734(17)
C9 Pd4 Pd6 Pd25 -45.9(2)
C7 Pd4 Pd6 Pd25 26.9(2)
Pd1 Pd4 Pd6 Pd25 164.49(4)
Pd34 Pd4 Pd6 Pd25 -92.46(4)
Pd5 Pd4 Pd6 Pd25 91.03(4)
Pd8 Pd4 Pd6 Pd25 -157.77(4)
Pd9 Pd4 Pd6 Pd25 130.44(4)
Pd35 Pd4 Pd6 Pd25 173.27(4)
Pd7 Pd4 Pd6 Pd25 -127.78(4)
C9 Pd4 Pd6 Pd28 59.7(2)
C7 Pd4 Pd6 Pd28 132.5(2)
Pd1 Pd4 Pd6 Pd28 -89.94(3)
Pd34 Pd4 Pd6 Pd28 13.12(3)
Pd5 Pd4 Pd6 Pd28 -163.39(3)
Pd8 Pd4 Pd6 Pd28 -52.19(3)
Pd9 Pd4 Pd6 Pd28 -123.98(3)
Pd35 Pd4 Pd6 Pd28 -81.15(6)
Pd7 Pd4 Pd6 Pd28 -22.20(2)
C9 Pd4 Pd6 Pd5 -136.9(2)
C7 Pd4 Pd6 Pd5 -64.1(2)
Pd1 Pd4 Pd6 Pd5 73.452(18)
Pd34 Pd4 Pd6 Pd5 176.51(2)
Pd8 Pd4 Pd6 Pd5 111.20(2)
Pd9 Pd4 Pd6 Pd5 39.411(19)
Pd35 Pd4 Pd6 Pd5 82.23(5)
Pd7 Pd4 Pd6 Pd5 141.19(2)
C9 Pd4 Pd6 Pd7 81.9(2)
C7 Pd4 Pd6 Pd7 154.7(2)
Pd1 Pd4 Pd6 Pd7 -67.734(17)
Pd34 Pd4 Pd6 Pd7 35.325(18)
Pd5 Pd4 Pd6 Pd7 -141.19(2)
Pd8 Pd4 Pd6 Pd7 -29.988(18)
Pd9 Pd4 Pd6 Pd7 -101.77(2)
Pd35 Pd4 Pd6 Pd7 -58.95(5)
C9 Pd4 Pd6 Pd3 -178.0(2)
C7 Pd4 Pd6 Pd3 -105.2(2)
Pd1 Pd4 Pd6 Pd3 32.393(18)
Pd34 Pd4 Pd6 Pd3 135.45(2)
Pd5 Pd4 Pd6 Pd3 -41.059(18)
Pd8 Pd4 Pd6 Pd3 70.14(2)
Pd9 Pd4 Pd6 Pd3 -1.65(2)
Pd35 Pd4 Pd6 Pd3 41.18(6)
Pd7 Pd4 Pd6 Pd3 100.13(2)
C9 Pd4 Pd6 Pd11 120.6(2)
C7 Pd4 Pd6 Pd11 -166.6(2)
Pd1 Pd4 Pd6 Pd11 -29.043(18)
Pd34 Pd4 Pd6 Pd11 74.02(2)
Pd5 Pd4 Pd6 Pd11 -102.49(2)
Pd8 Pd4 Pd6 Pd11 8.70(2)
Pd9 Pd4 Pd6 Pd11 -63.08(2)
Pd35 Pd4 Pd6 Pd11 -20.26(6)
Pd7 Pd4 Pd6 Pd11 38.691(17)
C9 Pd4 Pd6 Pd20 -122.5(2)
C7 Pd4 Pd6 Pd20 -49.7(2)
Pd1 Pd4 Pd6 Pd20 87.85(2)
Pd34 Pd4 Pd6 Pd20 -169.094(19)
Pd5 Pd4 Pd6 Pd20 14.395(18)
Pd8 Pd4 Pd6 Pd20 125.59(2)
Pd9 Pd4 Pd6 Pd20 53.81(2)
Pd35 Pd4 Pd6 Pd20 96.63(5)
Pd7 Pd4 Pd6 Pd20 155.58(2)
C9 Pd4 Pd6 Pd21 159.2(2)
C7 Pd4 Pd6 Pd21 -128.0(2)
Pd1 Pd4 Pd6 Pd21 9.61(5)
Pd34 Pd4 Pd6 Pd21 112.67(5)
Pd5 Pd4 Pd6 Pd21 -63.84(5)
Pd8 Pd4 Pd6 Pd21 47.35(5)
Pd9 Pd4 Pd6 Pd21 -24.43(6)
Pd35 Pd4 Pd6 Pd21 18.39(9)
Pd7 Pd4 Pd6 Pd21 77.34(5)
Pd1 Pd3 Pd6 C7 -82.0(2)
Pd2 Pd3 Pd6 C7 -114.2(2)
Pd10 Pd3 Pd6 C7 -43.5(2)
Pd20 Pd3 Pd6 C7 58.9(2)
Pd23 Pd3 Pd6 C7 106.1(2)
Pd21 Pd3 Pd6 C7 142.8(2)
Pd15 Pd3 Pd6 C7 -98.8(2)
Pd16 Pd3 Pd6 C7 -179.4(2)
Pd22 Pd3 Pd6 C7 27.4(2)
Pd5 Pd3 Pd6 C7 -8.4(2)
Pd11 Pd3 Pd6 C7 -151.8(2)
Pd1 Pd3 Pd6 C8 142.4(3)
Pd2 Pd3 Pd6 C8 110.2(3)
Pd10 Pd3 Pd6 C8 -179.0(3)
Pd20 Pd3 Pd6 C8 -76.6(3)
Pd23 Pd3 Pd6 C8 -29.4(3)
Pd21 Pd3 Pd6 C8 7.2(3)
Pd15 Pd3 Pd6 C8 125.7(3)
Pd16 Pd3 Pd6 C8 45.1(3)
Pd22 Pd3 Pd6 C8 -108.2(3)
Pd5 Pd3 Pd6 C8 -143.9(3)
Pd11 Pd3 Pd6 C8 72.6(3)
Pd2 Pd3 Pd6 Pd1 -32.184(19)
Pd10 Pd3 Pd6 Pd1 38.53(2)
Pd20 Pd3 Pd6 Pd1 140.92(2)
Pd23 Pd3 Pd6 Pd1 -171.85(3)
Pd21 Pd3 Pd6 Pd1 -135.20(2)
Pd15 Pd3 Pd6 Pd1 -16.77(12)
Pd16 Pd3 Pd6 Pd1 -97.32(2)
Pd22 Pd3 Pd6 Pd1 109.42(3)
Pd5 Pd3 Pd6 Pd1 73.619(18)
Pd11 Pd3 Pd6 Pd1 -69.795(17)
Pd1 Pd3 Pd6 Pd25 170.51(2)
Pd2 Pd3 Pd6 Pd25 138.32(2)
Pd10 Pd3 Pd6 Pd25 -150.96(2)
Pd20 Pd3 Pd6 Pd25 -48.568(19)
Pd23 Pd3 Pd6 Pd25 -1.34(3)
Pd21 Pd3 Pd6 Pd25 35.312(18)
Pd15 Pd3 Pd6 Pd25 153.73(12)
Pd16 Pd3 Pd6 Pd25 73.19(2)
Pd22 Pd3 Pd6 Pd25 -80.08(3)
Pd5 Pd3 Pd6 Pd25 -115.87(2)
Pd11 Pd3 Pd6 Pd25 100.71(2)
Pd1 Pd3 Pd6 Pd28 105.13(2)
Pd2 Pd3 Pd6 Pd28 72.95(2)
Pd10 Pd3 Pd6 Pd28 143.66(2)
Pd20 Pd3 Pd6 Pd28 -113.94(2)
Pd23 Pd3 Pd6 Pd28 -66.72(3)
Pd21 Pd3 Pd6 Pd28 -30.06(2)
Pd15 Pd3 Pd6 Pd28 88.36(12)
Pd16 Pd3 Pd6 Pd28 7.82(3)
Pd22 Pd3 Pd6 Pd28 -145.45(2)
Pd5 Pd3 Pd6 Pd28 178.75(2)
Pd11 Pd3 Pd6 Pd28 35.339(19)
Pd1 Pd3 Pd6 Pd5 -73.619(18)
Pd2 Pd3 Pd6 Pd5 -105.80(2)
Pd10 Pd3 Pd6 Pd5 -35.09(2)
Pd20 Pd3 Pd6 Pd5 67.305(17)
Pd23 Pd3 Pd6 Pd5 114.53(2)
Pd21 Pd3 Pd6 Pd5 151.19(2)
Pd15 Pd3 Pd6 Pd5 -90.39(12)
Pd16 Pd3 Pd6 Pd5 -170.93(2)
Pd22 Pd3 Pd6 Pd5 35.80(2)
Pd11 Pd3 Pd6 Pd5 -143.41(2)
Pd1 Pd3 Pd6 Pd7 37.626(19)
Pd2 Pd3 Pd6 Pd7 5.44(3)
Pd10 Pd3 Pd6 Pd7 76.15(2)
Pd20 Pd3 Pd6 Pd7 178.55(2)
Pd23 Pd3 Pd6 Pd7 -134.23(2)
Pd21 Pd3 Pd6 Pd7 -97.57(2)
Pd15 Pd3 Pd6 Pd7 20.85(13)
Pd16 Pd3 Pd6 Pd7 -59.69(3)
Pd22 Pd3 Pd6 Pd7 147.04(2)
Pd5 Pd3 Pd6 Pd7 111.24(2)
Pd11 Pd3 Pd6 Pd7 -32.169(18)
Pd1 Pd3 Pd6 Pd4 -33.077(18)
Pd2 Pd3 Pd6 Pd4 -65.26(2)
Pd10 Pd3 Pd6 Pd4 5.45(3)
Pd20 Pd3 Pd6 Pd4 107.85(2)
Pd23 Pd3 Pd6 Pd4 155.07(2)
Pd21 Pd3 Pd6 Pd4 -168.27(2)
Pd15 Pd3 Pd6 Pd4 -49.85(13)
Pd16 Pd3 Pd6 Pd4 -130.39(2)
Pd22 Pd3 Pd6 Pd4 76.34(3)
Pd5 Pd3 Pd6 Pd4 40.542(18)
Pd11 Pd3 Pd6 Pd4 -102.87(2)
Pd1 Pd3 Pd6 Pd11 69.795(17)
Pd2 Pd3 Pd6 Pd11 37.611(18)
Pd10 Pd3 Pd6 Pd11 108.32(2)
Pd20 Pd3 Pd6 Pd11 -149.28(2)
Pd23 Pd3 Pd6 Pd11 -102.06(2)
Pd21 Pd3 Pd6 Pd11 -65.401(16)
Pd15 Pd3 Pd6 Pd11 53.02(12)
Pd16 Pd3 Pd6 Pd11 -27.52(2)
Pd22 Pd3 Pd6 Pd11 179.21(3)
Pd5 Pd3 Pd6 Pd11 143.41(2)
Pd1 Pd3 Pd6 Pd20 -140.92(2)
Pd2 Pd3 Pd6 Pd20 -173.11(2)
Pd10 Pd3 Pd6 Pd20 -102.39(2)
Pd23 Pd3 Pd6 Pd20 47.23(2)
Pd21 Pd3 Pd6 Pd20 83.881(18)
Pd15 Pd3 Pd6 Pd20 -157.70(13)
Pd16 Pd3 Pd6 Pd20 121.76(2)
Pd22 Pd3 Pd6 Pd20 -31.51(2)
Pd5 Pd3 Pd6 Pd20 -67.305(17)
Pd11 Pd3 Pd6 Pd20 149.28(2)
Pd1 Pd3 Pd6 Pd21 135.20(2)
Pd2 Pd3 Pd6 Pd21 103.01(2)
Pd10 Pd3 Pd6 Pd21 173.72(2)
Pd20 Pd3 Pd6 Pd21 -83.881(18)
Pd23 Pd3 Pd6 Pd21 -36.66(2)
Pd15 Pd3 Pd6 Pd21 118.42(12)
Pd16 Pd3 Pd6 Pd21 37.88(2)
Pd22 Pd3 Pd6 Pd21 -115.39(3)
Pd5 Pd3 Pd6 Pd21 -151.19(2)
Pd11 Pd3 Pd6 Pd21 65.401(16)
Pd2 Pd1 Pd7 C15 -119.2(3)
Pd3 Pd1 Pd7 C15 173.1(3)
Pd8 Pd1 Pd7 C15 -8.8(3)
Pd4 Pd1 Pd7 C15 60.5(3)
Pd13 Pd1 Pd7 C15 -47.3(3)
Pd6 Pd1 Pd7 C15 130.6(3)
Pd9 Pd1 Pd7 C15 27.0(3)
Pd5 Pd1 Pd7 C15 102.7(3)
Pd11 Pd1 Pd7 C15 -150.1(3)
Pd12 Pd1 Pd7 C15 -77.6(3)
Pd10 Pd1 Pd7 C15 179(25)
Pd2 Pd1 Pd7 Pd11 30.98(2)
Pd3 Pd1 Pd7 Pd11 -36.80(2)
Pd8 Pd1 Pd7 Pd11 141.29(2)
Pd4 Pd1 Pd7 Pd11 -149.40(2)
Pd13 Pd1 Pd7 Pd11 102.79(2)
Pd6 Pd1 Pd7 Pd11 -79.295(19)
Pd9 Pd1 Pd7 Pd11 177.14(3)
Pd5 Pd1 Pd7 Pd11 -107.22(2)
Pd12 Pd1 Pd7 Pd11 72.521(18)
Pd10 Pd1 Pd7 Pd11 -30.43(17)
Pd2 Pd1 Pd7 Pd34 -157.15(2)
Pd3 Pd1 Pd7 Pd34 135.07(2)
Pd8 Pd1 Pd7 Pd34 -46.85(2)
Pd4 Pd1 Pd7 Pd34 22.47(2)
Pd13 Pd1 Pd7 Pd34 -85.34(3)
Pd6 Pd1 Pd7 Pd34 92.57(2)
Pd9 Pd1 Pd7 Pd34 -10.99(3)
Pd5 Pd1 Pd7 Pd34 64.65(3)
Pd11 Pd1 Pd7 Pd34 171.87(2)
Pd12 Pd1 Pd7 Pd34 -115.61(2)
Pd10 Pd1 Pd7 Pd34 141.44(17)
Pd2 Pd1 Pd7 Pd6 110.27(2)
Pd3 Pd1 Pd7 Pd6 42.50(2)
Pd8 Pd1 Pd7 Pd6 -139.42(2)
Pd4 Pd1 Pd7 Pd6 -70.100(18)
Pd13 Pd1 Pd7 Pd6 -177.91(3)
Pd9 Pd1 Pd7 Pd6 -103.57(3)
Pd5 Pd1 Pd7 Pd6 -27.92(2)
Pd11 Pd1 Pd7 Pd6 79.295(19)
Pd12 Pd1 Pd7 Pd6 151.82(2)
Pd10 Pd1 Pd7 Pd6 48.87(17)
Pd2 Pd1 Pd7 Pd8 -110.31(2)
Pd3 Pd1 Pd7 Pd8 -178.08(2)
Pd4 Pd1 Pd7 Pd8 69.319(18)
Pd13 Pd1 Pd7 Pd8 -38.49(2)
Pd6 Pd1 Pd7 Pd8 139.42(2)
Pd9 Pd1 Pd7 Pd8 35.85(3)
Pd5 Pd1 Pd7 Pd8 111.50(2)
Pd11 Pd1 Pd7 Pd8 -141.29(2)
Pd12 Pd1 Pd7 Pd8 -68.764(18)
Pd10 Pd1 Pd7 Pd8 -171.71(18)
Pd2 Pd1 Pd7 Pd12 -41.54(2)
Pd3 Pd1 Pd7 Pd12 -109.32(2)
Pd8 Pd1 Pd7 Pd12 68.764(18)
Pd4 Pd1 Pd7 Pd12 138.08(2)
Pd13 Pd1 Pd7 Pd12 30.27(2)
Pd6 Pd1 Pd7 Pd12 -151.82(2)
Pd9 Pd1 Pd7 Pd12 104.62(3)
Pd5 Pd1 Pd7 Pd12 -179.74(3)
Pd11 Pd1 Pd7 Pd12 -72.521(18)
Pd10 Pd1 Pd7 Pd12 -102.95(17)
Pd2 Pd1 Pd7 Pd28 73.59(2)
Pd3 Pd1 Pd7 Pd28 5.81(3)
Pd8 Pd1 Pd7 Pd28 -176.10(2)
Pd4 Pd1 Pd7 Pd28 -106.79(2)
Pd13 Pd1 Pd7 Pd28 145.41(2)
Pd6 Pd1 Pd7 Pd28 -36.685(18)
Pd9 Pd1 Pd7 Pd28 -140.25(2)
Pd5 Pd1 Pd7 Pd28 -64.61(3)
Pd11 Pd1 Pd7 Pd28 42.611(17)
Pd12 Pd1 Pd7 Pd28 115.13(2)
Pd10 Pd1 Pd7 Pd28 12.19(18)
Pd2 Pd1 Pd7 Pd4 -179.63(3)
Pd3 Pd1 Pd7 Pd4 112.60(2)
Pd8 Pd1 Pd7 Pd4 -69.319(18)
Pd13 Pd1 Pd7 Pd4 -107.81(2)
Pd6 Pd1 Pd7 Pd4 70.100(18)
Pd9 Pd1 Pd7 Pd4 -33.47(2)
Pd5 Pd1 Pd7 Pd4 42.18(2)
Pd11 Pd1 Pd7 Pd4 149.40(2)
Pd12 Pd1 Pd7 Pd4 -138.08(2)
Pd10 Pd1 Pd7 Pd4 118.97(18)
C7 Pd6 Pd7 C15 -49.8(4)
C8 Pd6 Pd7 C15 46.5(4)
Pd1 Pd6 Pd7 C15 -133.3(3)
Pd25 Pd6 Pd7 C15 78.2(4)
Pd28 Pd6 Pd7 C15 92.0(3)
Pd5 Pd6 Pd7 C15 -105.8(3)
Pd4 Pd6 Pd7 C15 -69.5(3)
Pd3 Pd6 Pd7 C15 -168.8(3)
Pd11 Pd6 Pd7 C15 157.2(4)
Pd20 Pd6 Pd7 C15 -165.8(4)
Pd21 Pd6 Pd7 C15 135.7(3)
C7 Pd6 Pd7 Pd11 152.94(19)
C8 Pd6 Pd7 Pd11 -110.72(19)
Pd1 Pd6 Pd7 Pd11 69.481(17)
Pd25 Pd6 Pd7 Pd11 -79.08(3)
Pd28 Pd6 Pd7 Pd11 -65.280(18)
Pd5 Pd6 Pd7 Pd11 96.93(2)
Pd4 Pd6 Pd7 Pd11 133.283(19)
Pd3 Pd6 Pd7 Pd11 33.958(19)
Pd20 Pd6 Pd7 Pd11 36.98(6)
Pd21 Pd6 Pd7 Pd11 -21.526(18)
C7 Pd6 Pd7 Pd34 -15.45(19)
C8 Pd6 Pd7 Pd34 80.90(19)
Pd1 Pd6 Pd7 Pd34 -98.90(2)
Pd25 Pd6 Pd7 Pd34 112.54(3)
Pd28 Pd6 Pd7 Pd34 126.33(2)
Pd5 Pd6 Pd7 Pd34 -71.46(3)
Pd4 Pd6 Pd7 Pd34 -35.104(19)
Pd3 Pd6 Pd7 Pd34 -134.43(2)
Pd11 Pd6 Pd7 Pd34 -168.39(2)
Pd20 Pd6 Pd7 Pd34 -131.41(5)
Pd21 Pd6 Pd7 Pd34 170.088(19)
C7 Pd6 Pd7 Pd1 83.46(19)
C8 Pd6 Pd7 Pd1 179.80(19)
Pd25 Pd6 Pd7 Pd1 -148.56(3)
Pd28 Pd6 Pd7 Pd1 -134.76(2)
Pd5 Pd6 Pd7 Pd1 27.44(2)
Pd4 Pd6 Pd7 Pd1 63.801(17)
Pd3 Pd6 Pd7 Pd1 -35.523(18)
Pd11 Pd6 Pd7 Pd1 -69.481(17)
Pd20 Pd6 Pd7 Pd1 -32.50(5)
Pd21 Pd6 Pd7 Pd1 -91.007(19)
C7 Pd6 Pd7 Pd8 49.44(19)
C8 Pd6 Pd7 Pd8 145.78(19)
Pd1 Pd6 Pd7 Pd8 -34.016(18)
Pd25 Pd6 Pd7 Pd8 177.43(2)
Pd28 Pd6 Pd7 Pd8 -168.78(2)
Pd5 Pd6 Pd7 Pd8 -6.57(3)
Pd4 Pd6 Pd7 Pd8 29.785(18)
Pd3 Pd6 Pd7 Pd8 -69.54(2)
Pd11 Pd6 Pd7 Pd8 -103.50(2)
Pd20 Pd6 Pd7 Pd8 -66.52(6)
Pd21 Pd6 Pd7 Pd8 -125.023(19)
C7 Pd6 Pd7 Pd12 109.14(19)
C8 Pd6 Pd7 Pd12 -154.52(19)
Pd1 Pd6 Pd7 Pd12 25.68(2)
Pd25 Pd6 Pd7 Pd12 -122.88(3)
Pd28 Pd6 Pd7 Pd12 -109.08(2)
Pd5 Pd6 Pd7 Pd12 53.12(3)
Pd4 Pd6 Pd7 Pd12 89.48(2)
Pd3 Pd6 Pd7 Pd12 -9.84(3)
Pd11 Pd6 Pd7 Pd12 -43.803(19)
Pd20 Pd6 Pd7 Pd12 -6.83(7)
Pd21 Pd6 Pd7 Pd12 -65.33(2)
C7 Pd6 Pd7 Pd28 -141.78(19)
C8 Pd6 Pd7 Pd28 -45.44(19)
Pd1 Pd6 Pd7 Pd28 134.76(2)
Pd25 Pd6 Pd7 Pd28 -13.80(2)
Pd5 Pd6 Pd7 Pd28 162.21(3)
Pd4 Pd6 Pd7 Pd28 -161.44(2)
Pd3 Pd6 Pd7 Pd28 99.24(2)
Pd11 Pd6 Pd7 Pd28 65.280(18)
Pd20 Pd6 Pd7 Pd28 102.26(6)
Pd21 Pd6 Pd7 Pd28 43.754(17)
C7 Pd6 Pd7 Pd4 19.66(19)
C8 Pd6 Pd7 Pd4 116.00(19)
Pd1 Pd6 Pd7 Pd4 -63.801(17)
Pd25 Pd6 Pd7 Pd4 147.64(3)
Pd28 Pd6 Pd7 Pd4 161.44(2)
Pd5 Pd6 Pd7 Pd4 -36.356(19)
Pd3 Pd6 Pd7 Pd4 -99.32(2)
Pd11 Pd6 Pd7 Pd4 -133.283(19)
Pd20 Pd6 Pd7 Pd4 -96.31(6)
Pd21 Pd6 Pd7 Pd4 -154.81(2)
C9 Pd4 Pd7 C15 24.3(3)
C7 Pd4 Pd7 C15 123.4(3)
Pd1 Pd4 Pd7 C15 -146.3(2)
Pd34 Pd4 Pd7 C15 6.2(2)
Pd5 Pd4 Pd7 C15 175.3(2)
Pd8 Pd4 Pd7 C15 -74.5(2)
Pd6 Pd4 Pd7 C15 141.4(2)
Pd9 Pd4 Pd7 C15 -120.2(2)
Pd35 Pd4 Pd7 C15 -60.6(2)
C9 Pd4 Pd7 Pd11 -161.6(2)
C7 Pd4 Pd7 Pd11 -62.44(18)
Pd1 Pd4 Pd7 Pd11 27.84(2)
Pd34 Pd4 Pd7 Pd11 -179.73(3)
Pd5 Pd4 Pd7 Pd11 -10.59(3)
Pd8 Pd4 Pd7 Pd11 99.62(2)
Pd6 Pd4 Pd7 Pd11 -44.47(2)
Pd9 Pd4 Pd7 Pd11 53.93(3)
Pd35 Pd4 Pd7 Pd11 113.48(2)
C9 Pd4 Pd7 Pd34 18.2(2)
C7 Pd4 Pd7 Pd34 117.29(18)
Pd1 Pd4 Pd7 Pd34 -152.43(3)
Pd5 Pd4 Pd7 Pd34 169.14(3)
Pd8 Pd4 Pd7 Pd34 -80.65(2)
Pd6 Pd4 Pd7 Pd34 135.25(2)
Pd9 Pd4 Pd7 Pd34 -126.34(2)
Pd35 Pd4 Pd7 Pd34 -66.80(2)
C9 Pd4 Pd7 Pd1 170.6(2)
C7 Pd4 Pd7 Pd1 -90.28(18)
Pd34 Pd4 Pd7 Pd1 152.43(3)
Pd5 Pd4 Pd7 Pd1 -38.430(19)
Pd8 Pd4 Pd7 Pd1 71.780(19)
Pd6 Pd4 Pd7 Pd1 -72.314(19)
Pd9 Pd4 Pd7 Pd1 26.090(19)
Pd35 Pd4 Pd7 Pd1 85.64(2)
C9 Pd4 Pd7 Pd6 -117.1(2)
C7 Pd4 Pd7 Pd6 -17.97(18)
Pd1 Pd4 Pd7 Pd6 72.314(19)
Pd34 Pd4 Pd7 Pd6 -135.25(2)
Pd5 Pd4 Pd7 Pd6 33.884(18)
Pd8 Pd4 Pd7 Pd6 144.09(2)
Pd9 Pd4 Pd7 Pd6 98.40(2)
Pd35 Pd4 Pd7 Pd6 157.95(2)
C9 Pd4 Pd7 Pd8 98.8(2)
C7 Pd4 Pd7 Pd8 -162.06(18)
Pd1 Pd4 Pd7 Pd8 -71.780(19)
Pd34 Pd4 Pd7 Pd8 80.65(2)
Pd5 Pd4 Pd7 Pd8 -110.21(2)
Pd6 Pd4 Pd7 Pd8 -144.09(2)
Pd9 Pd4 Pd7 Pd8 -45.69(2)
Pd35 Pd4 Pd7 Pd8 13.857(19)
C9 Pd4 Pd7 Pd12 134.9(2)
C7 Pd4 Pd7 Pd12 -125.94(18)
Pd1 Pd4 Pd7 Pd12 -35.663(18)
Pd34 Pd4 Pd7 Pd12 116.77(2)
Pd5 Pd4 Pd7 Pd12 -74.09(2)
Pd8 Pd4 Pd7 Pd12 36.117(18)
Pd6 Pd4 Pd7 Pd12 -107.98(2)
Pd9 Pd4 Pd7 Pd12 -9.57(2)
Pd35 Pd4 Pd7 Pd12 49.97(2)
C9 Pd4 Pd7 Pd28 -100.8(2)
C7 Pd4 Pd7 Pd28 -1.73(18)
Pd1 Pd4 Pd7 Pd28 88.55(2)
Pd34 Pd4 Pd7 Pd28 -119.01(2)
Pd5 Pd4 Pd7 Pd28 50.12(2)
Pd8 Pd4 Pd7 Pd28 160.33(2)
Pd6 Pd4 Pd7 Pd28 16.241(18)
Pd9 Pd4 Pd7 Pd28 114.64(2)
Pd35 Pd4 Pd7 Pd28 174.19(2)
Pd2 Pd1 Pd8 C25 -136.4(5)
Pd3 Pd1 Pd8 C25 147.5(5)
Pd4 Pd1 Pd8 C25 40.0(5)
Pd13 Pd1 Pd8 C25 -95.7(5)
Pd6 Pd1 Pd8 C25 83.4(5)
Pd9 Pd1 Pd8 C25 -29.1(5)
Pd7 Pd1 Pd8 C25 122.0(5)
Pd5 Pd1 Pd8 C25 14.8(5)
Pd11 Pd1 Pd8 C25 156.7(5)
Pd12 Pd1 Pd8 C25 -165.2(5)
Pd10 Pd1 Pd8 C25 -59.2(5)
Pd2 Pd1 Pd8 C11 -13.28(19)
Pd3 Pd1 Pd8 C11 -89.3(4)
Pd4 Pd1 Pd8 C11 163.21(19)
Pd13 Pd1 Pd8 C11 27.49(19)
Pd6 Pd1 Pd8 C11 -153.44(19)
Pd9 Pd1 Pd8 C11 94.09(19)
Pd7 Pd1 Pd8 C11 -114.80(19)
Pd5 Pd1 Pd8 C11 137.95(19)
Pd11 Pd1 Pd8 C11 -80.16(19)
Pd12 Pd1 Pd8 C11 -42.03(19)
Pd10 Pd1 Pd8 C11 63.94(19)
Pd2 Pd1 Pd8 Pd35 -129.43(2)
Pd3 Pd1 Pd8 Pd35 154.5(3)
Pd4 Pd1 Pd8 Pd35 47.06(2)
Pd13 Pd1 Pd8 Pd35 -88.66(2)
Pd6 Pd1 Pd8 Pd35 90.40(3)
Pd9 Pd1 Pd8 Pd35 -22.06(2)
Pd7 Pd1 Pd8 Pd35 129.05(2)
Pd5 Pd1 Pd8 Pd35 21.80(3)
Pd11 Pd1 Pd8 Pd35 163.68(2)
Pd12 Pd1 Pd8 Pd35 -158.18(2)
Pd10 Pd1 Pd8 Pd35 -52.21(3)
Pd2 Pd1 Pd8 Pd12 28.75(2)
Pd3 Pd1 Pd8 Pd12 -47.3(3)
Pd4 Pd1 Pd8 Pd12 -154.76(2)
Pd13 Pd1 Pd8 Pd12 69.521(18)
Pd6 Pd1 Pd8 Pd12 -111.41(2)
Pd9 Pd1 Pd8 Pd12 136.12(2)
Pd7 Pd1 Pd8 Pd12 -72.771(18)
Pd5 Pd1 Pd8 Pd12 179.98(3)
Pd11 Pd1 Pd8 Pd12 -38.13(2)
Pd10 Pd1 Pd8 Pd12 105.97(3)
Pd2 Pd1 Pd8 Pd4 -176.49(3)
Pd3 Pd1 Pd8 Pd4 107.5(3)
Pd13 Pd1 Pd8 Pd4 -135.72(2)
Pd6 Pd1 Pd8 Pd4 43.35(2)
Pd9 Pd1 Pd8 Pd4 -69.118(17)
Pd7 Pd1 Pd8 Pd4 81.992(18)
Pd5 Pd1 Pd8 Pd4 -25.26(2)
Pd11 Pd1 Pd8 Pd4 116.63(2)
Pd12 Pd1 Pd8 Pd4 154.76(2)
Pd10 Pd1 Pd8 Pd4 -99.27(3)
Pd2 Pd1 Pd8 Pd7 101.52(2)
Pd3 Pd1 Pd8 Pd7 25.5(3)
Pd4 Pd1 Pd8 Pd7 -81.992(18)
Pd13 Pd1 Pd8 Pd7 142.29(2)
Pd6 Pd1 Pd8 Pd7 -38.64(2)
Pd9 Pd1 Pd8 Pd7 -151.11(2)
Pd5 Pd1 Pd8 Pd7 -107.25(2)
Pd11 Pd1 Pd8 Pd7 34.638(19)
Pd12 Pd1 Pd8 Pd7 72.771(18)
Pd10 Pd1 Pd8 Pd7 178.74(3)
Pd2 Pd1 Pd8 Pd13 -40.77(2)
Pd3 Pd1 Pd8 Pd13 -116.8(3)
Pd4 Pd1 Pd8 Pd13 135.72(2)
Pd6 Pd1 Pd8 Pd13 179.06(2)
Pd9 Pd1 Pd8 Pd13 66.598(17)
Pd7 Pd1 Pd8 Pd13 -142.29(2)
Pd5 Pd1 Pd8 Pd13 110.46(2)
Pd11 Pd1 Pd8 Pd13 -107.65(2)
Pd12 Pd1 Pd8 Pd13 -69.521(17)
Pd10 Pd1 Pd8 Pd13 36.45(2)
Pd2 Pd1 Pd8 Pd34 143.74(2)
Pd3 Pd1 Pd8 Pd34 67.7(3)
Pd4 Pd1 Pd8 Pd34 -39.772(18)
Pd13 Pd1 Pd8 Pd34 -175.49(2)
Pd6 Pd1 Pd8 Pd34 3.58(3)
Pd9 Pd1 Pd8 Pd34 -108.89(2)
Pd7 Pd1 Pd8 Pd34 42.220(18)
Pd5 Pd1 Pd8 Pd34 -65.03(3)
Pd11 Pd1 Pd8 Pd34 76.86(2)
Pd12 Pd1 Pd8 Pd34 114.99(2)
Pd10 Pd1 Pd8 Pd34 -139.04(2)
Pd2 Pd1 Pd8 Pd9 -107.37(2)
Pd3 Pd1 Pd8 Pd9 177(17)
Pd4 Pd1 Pd8 Pd9 69.118(17)
Pd13 Pd1 Pd8 Pd9 -66.598(17)
Pd6 Pd1 Pd8 Pd9 112.47(2)
Pd7 Pd1 Pd8 Pd9 151.11(2)
Pd5 Pd1 Pd8 Pd9 43.86(2)
Pd11 Pd1 Pd8 Pd9 -174.25(2)
Pd12 Pd1 Pd8 Pd9 -136.12(2)
Pd10 Pd1 Pd8 Pd9 -30.15(2)
C9 Pd4 Pd8 C25 37.0(3)
C7 Pd4 Pd8 C25 166.0(4)
Pd1 Pd4 Pd8 C25 -162.7(2)
Pd34 Pd4 Pd8 C25 66.7(2)
Pd5 Pd4 Pd8 C25 -138.5(2)
Pd6 Pd4 Pd8 C25 159.5(2)
Pd9 Pd4 Pd8 C25 -96.6(2)
Pd35 Pd4 Pd8 C25 -34.5(2)
Pd7 Pd4 Pd8 C25 129.7(2)
C9 Pd4 Pd8 C11 166.1(4)
C7 Pd4 Pd8 C11 -64.9(5)
Pd1 Pd4 Pd8 C11 -33.6(4)
Pd34 Pd4 Pd8 C11 -164.2(4)
Pd5 Pd4 Pd8 C11 -9.4(4)
Pd6 Pd4 Pd8 C11 -71.4(4)
Pd9 Pd4 Pd8 C11 32.4(4)
Pd35 Pd4 Pd8 C11 94.6(4)
Pd7 Pd4 Pd8 C11 -101.2(4)
C9 Pd4 Pd8 Pd1 -160.3(2)
C7 Pd4 Pd8 Pd1 -31.3(3)
Pd34 Pd4 Pd8 Pd1 -130.61(2)
Pd5 Pd4 Pd8 Pd1 24.19(2)
Pd6 Pd4 Pd8 Pd1 -37.843(18)
Pd9 Pd4 Pd8 Pd1 66.017(17)
Pd35 Pd4 Pd8 Pd1 128.19(2)
Pd7 Pd4 Pd8 Pd1 -67.617(17)
C9 Pd4 Pd8 Pd35 71.5(2)
C7 Pd4 Pd8 Pd35 -159.5(3)
Pd1 Pd4 Pd8 Pd35 -128.19(2)
Pd34 Pd4 Pd8 Pd35 101.20(2)
Pd5 Pd4 Pd8 Pd35 -104.00(2)
Pd6 Pd4 Pd8 Pd35 -166.03(2)
Pd9 Pd4 Pd8 Pd35 -62.174(18)
Pd7 Pd4 Pd8 Pd35 164.19(2)
C9 Pd4 Pd8 Pd12 -135.6(2)
C7 Pd4 Pd8 Pd12 -6.6(3)
Pd1 Pd4 Pd8 Pd12 24.77(2)
Pd34 Pd4 Pd8 Pd12 -105.84(3)
Pd5 Pd4 Pd8 Pd12 48.96(3)
Pd6 Pd4 Pd8 Pd12 -13.07(3)
Pd9 Pd4 Pd8 Pd12 90.79(2)
Pd35 Pd4 Pd8 Pd12 152.96(3)
Pd7 Pd4 Pd8 Pd12 -42.85(2)
C9 Pd4 Pd8 Pd7 -92.7(2)
C7 Pd4 Pd8 Pd7 36.3(3)
Pd1 Pd4 Pd8 Pd7 67.617(17)
Pd34 Pd4 Pd8 Pd7 -62.990(18)
Pd5 Pd4 Pd8 Pd7 91.81(2)
Pd6 Pd4 Pd8 Pd7 29.774(18)
Pd9 Pd4 Pd8 Pd7 133.634(19)
Pd35 Pd4 Pd8 Pd7 -164.19(2)
C9 Pd4 Pd8 Pd13 162.2(2)
C7 Pd4 Pd8 Pd13 -68.8(3)
Pd1 Pd4 Pd8 Pd13 -37.431(18)
Pd34 Pd4 Pd8 Pd13 -168.04(2)
Pd5 Pd4 Pd8 Pd13 -13.24(3)
Pd6 Pd4 Pd8 Pd13 -75.27(2)
Pd9 Pd4 Pd8 Pd13 28.586(18)
Pd35 Pd4 Pd8 Pd13 90.76(2)
Pd7 Pd4 Pd8 Pd13 -105.05(2)
C9 Pd4 Pd8 Pd34 -29.7(2)
C7 Pd4 Pd8 Pd34 99.3(3)
Pd1 Pd4 Pd8 Pd34 130.61(2)
Pd5 Pd4 Pd8 Pd34 154.80(3)
Pd6 Pd4 Pd8 Pd34 92.76(2)
Pd9 Pd4 Pd8 Pd34 -163.38(2)
Pd35 Pd4 Pd8 Pd34 -101.20(2)
Pd7 Pd4 Pd8 Pd34 62.990(18)
C9 Pd4 Pd8 Pd9 133.7(2)
C7 Pd4 Pd8 Pd9 -97.4(3)
Pd1 Pd4 Pd8 Pd9 -66.017(17)
Pd34 Pd4 Pd8 Pd9 163.38(2)
Pd5 Pd4 Pd8 Pd9 -41.824(19)
Pd6 Pd4 Pd8 Pd9 -103.86(2)
Pd35 Pd4 Pd8 Pd9 62.174(18)
Pd7 Pd4 Pd8 Pd9 -133.634(19)
C15 Pd7 Pd8 C25 25.1(3)
Pd11 Pd7 Pd8 C25 175.5(3)
Pd34 Pd7 Pd8 C25 -22.2(3)
Pd1 Pd7 Pd8 C25 -149.4(3)
Pd6 Pd7 Pd8 C25 -115.1(3)
Pd12 Pd7 Pd8 C25 138.6(3)
Pd28 Pd7 Pd8 C25 -139.5(3)
Pd4 Pd7 Pd8 C25 -84.9(3)
C15 Pd7 Pd8 C11 -104.0(3)
Pd11 Pd7 Pd8 C11 46.5(2)
Pd34 Pd7 Pd8 C11 -151.2(2)
Pd1 Pd7 Pd8 C11 81.5(2)
Pd6 Pd7 Pd8 C11 115.9(2)
Pd12 Pd7 Pd8 C11 9.6(2)
Pd28 Pd7 Pd8 C11 91.4(2)
Pd4 Pd7 Pd8 C11 146.1(2)
C15 Pd7 Pd8 Pd1 174.51(19)
Pd11 Pd7 Pd8 Pd1 -35.018(19)
Pd34 Pd7 Pd8 Pd1 127.28(2)
Pd6 Pd7 Pd8 Pd1 34.372(18)
Pd12 Pd7 Pd8 Pd1 -71.932(17)
Pd28 Pd7 Pd8 Pd1 9.90(5)
Pd4 Pd7 Pd8 Pd1 64.526(17)
C15 Pd7 Pd8 Pd35 91.04(19)
Pd11 Pd7 Pd8 Pd35 -118.48(3)
Pd34 Pd7 Pd8 Pd35 43.81(3)
Pd1 Pd7 Pd8 Pd35 -83.47(3)
Pd6 Pd7 Pd8 Pd35 -49.09(3)
Pd12 Pd7 Pd8 Pd35 -155.40(3)
Pd28 Pd7 Pd8 Pd35 -73.57(6)
Pd4 Pd7 Pd8 Pd35 -18.94(3)
C15 Pd7 Pd8 Pd12 -113.56(19)
Pd11 Pd7 Pd8 Pd12 36.91(2)
Pd34 Pd7 Pd8 Pd12 -160.79(2)
Pd1 Pd7 Pd8 Pd12 71.932(17)
Pd6 Pd7 Pd8 Pd12 106.30(2)
Pd28 Pd7 Pd8 Pd12 81.83(6)
Pd4 Pd7 Pd8 Pd12 136.46(2)
C15 Pd7 Pd8 Pd4 109.98(19)
Pd11 Pd7 Pd8 Pd4 -99.54(2)
Pd34 Pd7 Pd8 Pd4 62.749(17)
Pd1 Pd7 Pd8 Pd4 -64.526(17)
Pd6 Pd7 Pd8 Pd4 -30.154(18)
Pd12 Pd7 Pd8 Pd4 -136.46(2)
Pd28 Pd7 Pd8 Pd4 -54.63(6)
C15 Pd7 Pd8 Pd13 -152.37(19)
Pd11 Pd7 Pd8 Pd13 -1.89(3)
Pd34 Pd7 Pd8 Pd13 160.40(2)
Pd1 Pd7 Pd8 Pd13 33.123(18)
Pd6 Pd7 Pd8 Pd13 67.50(2)
Pd12 Pd7 Pd8 Pd13 -38.809(18)
Pd28 Pd7 Pd8 Pd13 43.02(6)
Pd4 Pd7 Pd8 Pd13 97.65(2)
C15 Pd7 Pd8 Pd34 47.23(19)
Pd11 Pd7 Pd8 Pd34 -162.29(2)
Pd1 Pd7 Pd8 Pd34 -127.28(2)
Pd6 Pd7 Pd8 Pd34 -92.90(2)
Pd12 Pd7 Pd8 Pd34 160.79(2)
Pd28 Pd7 Pd8 Pd34 -117.38(6)
Pd4 Pd7 Pd8 Pd34 -62.749(17)
C15 Pd7 Pd8 Pd9 149.80(19)
Pd11 Pd7 Pd8 Pd9 -59.73(2)
Pd34 Pd7 Pd8 Pd9 102.57(2)
Pd1 Pd7 Pd8 Pd9 -24.708(17)
Pd6 Pd7 Pd8 Pd9 9.66(2)
Pd12 Pd7 Pd8 Pd9 -96.64(2)
Pd28 Pd7 Pd8 Pd9 -14.81(6)
Pd4 Pd7 Pd8 Pd9 39.818(17)
Pd2 Pd1 Pd9 C27 166.6(4)
Pd3 Pd1 Pd9 C27 -125.9(4)
Pd8 Pd1 Pd9 C27 53.9(4)
Pd4 Pd1 Pd9 C27 -14.7(4)
Pd13 Pd1 Pd9 C27 124.4(4)
Pd6 Pd1 Pd9 C27 -53.6(4)
Pd7 Pd1 Pd9 C27 20.8(4)
Pd5 Pd1 Pd9 C27 -83.7(4)
Pd11 Pd1 Pd9 C27 179(34)
Pd12 Pd1 Pd9 C27 96.5(4)
Pd10 Pd1 Pd9 C27 -155.2(4)
Pd2 Pd1 Pd9 Pd10 -38.11(2)
Pd3 Pd1 Pd9 Pd10 29.36(2)
Pd8 Pd1 Pd9 Pd10 -150.90(2)
Pd4 Pd1 Pd9 Pd10 140.52(2)
Pd13 Pd1 Pd9 Pd10 -80.367(18)
Pd6 Pd1 Pd9 Pd10 101.64(2)
Pd7 Pd1 Pd9 Pd10 176.08(3)
Pd5 Pd1 Pd9 Pd10 71.502(17)
Pd11 Pd1 Pd9 Pd10 -25.6(2)
Pd12 Pd1 Pd9 Pd10 -108.28(2)
Pd2 Pd1 Pd9 Pd35 134.33(2)
Pd3 Pd1 Pd9 Pd35 -158.20(2)
Pd8 Pd1 Pd9 Pd35 21.54(2)
Pd4 Pd1 Pd9 Pd35 -47.03(2)
Pd13 Pd1 Pd9 Pd35 92.08(2)
Pd6 Pd1 Pd9 Pd35 -85.91(3)
Pd7 Pd1 Pd9 Pd35 -11.47(3)
Pd5 Pd1 Pd9 Pd35 -116.05(2)
Pd11 Pd1 Pd9 Pd35 146.82(19)
Pd12 Pd1 Pd9 Pd35 64.17(3)
Pd10 Pd1 Pd9 Pd35 172.44(2)
Pd2 Pd1 Pd9 Pd13 42.25(2)
Pd3 Pd1 Pd9 Pd13 109.72(2)
Pd8 Pd1 Pd9 Pd13 -70.538(18)
Pd4 Pd1 Pd9 Pd13 -139.11(2)
Pd6 Pd1 Pd9 Pd13 -177.99(3)
Pd7 Pd1 Pd9 Pd13 -103.55(3)
Pd5 Pd1 Pd9 Pd13 151.87(2)
Pd11 Pd1 Pd9 Pd13 54.7(2)
Pd12 Pd1 Pd9 Pd13 -27.91(2)
Pd10 Pd1 Pd9 Pd13 80.367(18)
Pd2 Pd1 Pd9 Pd4 -178.64(3)
Pd3 Pd1 Pd9 Pd4 -111.17(2)
Pd8 Pd1 Pd9 Pd4 68.572(17)
Pd13 Pd1 Pd9 Pd4 139.11(2)
Pd6 Pd1 Pd9 Pd4 -38.88(2)
Pd7 Pd1 Pd9 Pd4 35.56(2)
Pd5 Pd1 Pd9 Pd4 -69.020(17)
Pd11 Pd1 Pd9 Pd4 -166.2(2)
Pd12 Pd1 Pd9 Pd4 111.20(2)
Pd10 Pd1 Pd9 Pd4 -140.52(2)
Pd2 Pd1 Pd9 Pd5 -109.62(2)
Pd3 Pd1 Pd9 Pd5 -42.146(19)
Pd8 Pd1 Pd9 Pd5 137.59(2)
Pd4 Pd1 Pd9 Pd5 69.020(17)
Pd13 Pd1 Pd9 Pd5 -151.87(2)
Pd6 Pd1 Pd9 Pd5 30.14(2)
Pd7 Pd1 Pd9 Pd5 104.58(3)
Pd11 Pd1 Pd9 Pd5 -97.1(2)
Pd12 Pd1 Pd9 Pd5 -179.78(2)
Pd10 Pd1 Pd9 Pd5 -71.502(17)
Pd2 Pd1 Pd9 Pd29 4.44(3)
Pd3 Pd1 Pd9 Pd29 71.91(2)
Pd8 Pd1 Pd9 Pd29 -108.35(2)
Pd4 Pd1 Pd9 Pd29 -176.93(2)
Pd13 Pd1 Pd9 Pd29 -37.817(18)
Pd6 Pd1 Pd9 Pd29 144.19(2)
Pd7 Pd1 Pd9 Pd29 -141.37(2)
Pd5 Pd1 Pd9 Pd29 114.05(2)
Pd11 Pd1 Pd9 Pd29 16.9(2)
Pd12 Pd1 Pd9 Pd29 -65.73(3)
Pd10 Pd1 Pd9 Pd29 42.551(18)
Pd2 Pd1 Pd9 Pd8 112.79(2)
Pd3 Pd1 Pd9 Pd8 -179.74(2)
Pd4 Pd1 Pd9 Pd8 -68.572(17)
Pd13 Pd1 Pd9 Pd8 70.538(18)
Pd6 Pd1 Pd9 Pd8 -107.45(2)
Pd7 Pd1 Pd9 Pd8 -33.01(2)
Pd5 Pd1 Pd9 Pd8 -137.59(2)
Pd11 Pd1 Pd9 Pd8 125.3(2)
Pd12 Pd1 Pd9 Pd8 42.628(19)
Pd10 Pd1 Pd9 Pd8 150.91(2)
C9 Pd4 Pd9 C27 20.7(4)
C7 Pd4 Pd9 C27 -106.2(3)
Pd1 Pd4 Pd9 C27 171.7(2)
Pd34 Pd4 Pd9 C27 87.4(2)
Pd5 Pd4 Pd9 C27 -116.3(2)
Pd8 Pd4 Pd9 C27 107.2(2)
Pd6 Pd4 Pd9 C27 -154.7(2)
Pd35 Pd4 Pd9 C27 45.1(2)
Pd7 Pd4 Pd9 C27 146.6(2)
C9 Pd4 Pd9 Pd10 172.9(3)
C7 Pd4 Pd9 Pd10 45.93(18)
Pd1 Pd4 Pd9 Pd10 -36.17(2)
Pd34 Pd4 Pd9 Pd10 -120.40(3)
Pd5 Pd4 Pd9 Pd10 35.854(19)
Pd8 Pd4 Pd9 Pd10 -100.65(2)
Pd6 Pd4 Pd9 Pd10 -2.52(3)
Pd35 Pd4 Pd9 Pd10 -162.74(3)
Pd7 Pd4 Pd9 Pd10 -61.18(2)
C9 Pd4 Pd9 Pd35 -24.4(3)
C7 Pd4 Pd9 Pd35 -151.33(18)
Pd1 Pd4 Pd9 Pd35 126.57(2)
Pd34 Pd4 Pd9 Pd35 42.34(3)
Pd5 Pd4 Pd9 Pd35 -161.41(2)
Pd8 Pd4 Pd9 Pd35 62.088(18)
Pd6 Pd4 Pd9 Pd35 160.21(2)
Pd7 Pd4 Pd9 Pd35 101.55(2)
C9 Pd4 Pd9 Pd1 -151.0(3)
C7 Pd4 Pd9 Pd1 82.10(18)
Pd34 Pd4 Pd9 Pd1 -84.23(3)
Pd5 Pd4 Pd9 Pd1 72.024(18)
Pd8 Pd4 Pd9 Pd1 -64.477(17)
Pd6 Pd4 Pd9 Pd1 33.648(19)
Pd35 Pd4 Pd9 Pd1 -126.57(2)
Pd7 Pd4 Pd9 Pd1 -25.014(18)
C9 Pd4 Pd9 Pd13 -116.0(3)
C7 Pd4 Pd9 Pd13 117.01(18)
Pd1 Pd4 Pd9 Pd13 34.902(18)
Pd34 Pd4 Pd9 Pd13 -49.33(3)
Pd5 Pd4 Pd9 Pd13 106.93(2)
Pd8 Pd4 Pd9 Pd13 -29.575(19)
Pd6 Pd4 Pd9 Pd13 68.55(2)
Pd35 Pd4 Pd9 Pd13 -91.66(2)
Pd7 Pd4 Pd9 Pd13 9.89(2)
C9 Pd4 Pd9 Pd5 137.0(3)
C7 Pd4 Pd9 Pd5 10.08(18)
Pd1 Pd4 Pd9 Pd5 -72.024(18)
Pd34 Pd4 Pd9 Pd5 -156.25(3)
Pd8 Pd4 Pd9 Pd5 -136.50(2)
Pd6 Pd4 Pd9 Pd5 -38.376(18)
Pd35 Pd4 Pd9 Pd5 161.41(2)
Pd7 Pd4 Pd9 Pd5 -97.04(2)
C9 Pd4 Pd9 Pd29 -142.9(3)
C7 Pd4 Pd9 Pd29 90.17(19)
Pd1 Pd4 Pd9 Pd29 8.07(6)
Pd34 Pd4 Pd9 Pd29 -76.16(7)
Pd5 Pd4 Pd9 Pd29 80.09(6)
Pd8 Pd4 Pd9 Pd29 -56.41(6)
Pd6 Pd4 Pd9 Pd29 41.72(7)
Pd35 Pd4 Pd9 Pd29 -118.49(6)
Pd7 Pd4 Pd9 Pd29 -16.94(7)
C9 Pd4 Pd9 Pd8 -86.5(3)
C7 Pd4 Pd9 Pd8 146.58(18)
Pd1 Pd4 Pd9 Pd8 64.477(17)
Pd34 Pd4 Pd9 Pd8 -19.75(3)
Pd5 Pd4 Pd9 Pd8 136.50(2)
Pd6 Pd4 Pd9 Pd8 98.13(2)
Pd35 Pd4 Pd9 Pd8 -62.088(18)
Pd7 Pd4 Pd9 Pd8 39.463(17)
C1 Pd5 Pd9 C27 -26.8(3)
C7 Pd5 Pd9 C27 65.2(3)
Pd26 Pd5 Pd9 C27 -73.1(3)
Pd20 Pd5 Pd9 C27 -163.2(3)
Pd4 Pd5 Pd9 C27 74.6(3)
Pd1 Pd5 Pd9 C27 142.4(3)
Pd6 Pd5 Pd9 C27 114.9(3)
Pd3 Pd5 Pd9 C27 178.6(3)
Pd10 Pd5 Pd9 C27 -144.8(3)
C1 Pd5 Pd9 Pd10 117.99(18)
C7 Pd5 Pd9 Pd10 -150.01(17)
Pd26 Pd5 Pd9 Pd10 71.69(2)
Pd20 Pd5 Pd9 Pd10 -18.40(6)
Pd4 Pd5 Pd9 Pd10 -140.54(2)
Pd1 Pd5 Pd9 Pd10 -72.805(17)
Pd6 Pd5 Pd9 Pd10 -100.28(2)
Pd3 Pd5 Pd9 Pd10 -36.562(18)
C1 Pd5 Pd9 Pd35 -82.65(18)
C7 Pd5 Pd9 Pd35 9.36(17)
Pd26 Pd5 Pd9 Pd35 -128.95(2)
Pd20 Pd5 Pd9 Pd35 140.97(5)
Pd4 Pd5 Pd9 Pd35 18.83(2)
Pd1 Pd5 Pd9 Pd35 86.56(2)
Pd6 Pd5 Pd9 Pd35 59.08(3)
Pd3 Pd5 Pd9 Pd35 122.80(2)
Pd10 Pd5 Pd9 Pd35 159.36(3)
C1 Pd5 Pd9 Pd1 -169.21(18)
C7 Pd5 Pd9 Pd1 -77.20(17)
Pd26 Pd5 Pd9 Pd1 144.49(2)
Pd20 Pd5 Pd9 Pd1 54.41(6)
Pd4 Pd5 Pd9 Pd1 -67.730(17)
Pd6 Pd5 Pd9 Pd1 -27.476(19)
Pd3 Pd5 Pd9 Pd1 36.244(17)
Pd10 Pd5 Pd9 Pd1 72.805(17)
C1 Pd5 Pd9 Pd13 165.32(18)
C7 Pd5 Pd9 Pd13 -102.67(17)
Pd26 Pd5 Pd9 Pd13 119.02(2)
Pd20 Pd5 Pd9 Pd13 28.94(7)
Pd4 Pd5 Pd9 Pd13 -93.20(2)
Pd1 Pd5 Pd9 Pd13 -25.473(19)
Pd6 Pd5 Pd9 Pd13 -52.95(3)
Pd3 Pd5 Pd9 Pd13 10.77(2)
Pd10 Pd5 Pd9 Pd13 47.332(19)
C1 Pd5 Pd9 Pd4 -101.48(18)
C7 Pd5 Pd9 Pd4 -9.47(17)
Pd26 Pd5 Pd9 Pd4 -147.78(2)
Pd20 Pd5 Pd9 Pd4 122.14(6)
Pd1 Pd5 Pd9 Pd4 67.730(17)
Pd6 Pd5 Pd9 Pd4 40.254(19)
Pd3 Pd5 Pd9 Pd4 103.97(2)
Pd10 Pd5 Pd9 Pd4 140.54(2)
C1 Pd5 Pd9 Pd29 102.84(18)
C7 Pd5 Pd9 Pd29 -165.16(17)
Pd26 Pd5 Pd9 Pd29 56.54(3)
Pd20 Pd5 Pd9 Pd29 -33.55(7)
Pd4 Pd5 Pd9 Pd29 -155.69(2)
Pd1 Pd5 Pd9 Pd29 -87.96(2)
Pd6 Pd5 Pd9 Pd29 -115.43(2)
Pd3 Pd5 Pd9 Pd29 -51.71(2)
Pd10 Pd5 Pd9 Pd29 -15.151(19)
C1 Pd5 Pd9 Pd8 -136.33(18)
C7 Pd5 Pd9 Pd8 -44.33(17)
Pd26 Pd5 Pd9 Pd8 177.369(18)
Pd20 Pd5 Pd9 Pd8 87.29(6)
Pd4 Pd5 Pd9 Pd8 -34.855(16)
Pd1 Pd5 Pd9 Pd8 32.875(16)
Pd6 Pd5 Pd9 Pd8 5.40(2)
Pd3 Pd5 Pd9 Pd8 69.12(2)
Pd10 Pd5 Pd9 Pd8 105.680(19)
C25 Pd8 Pd9 C27 15.3(3)
C11 Pd8 Pd9 C27 116.8(3)
Pd1 Pd8 Pd9 C27 -151.7(3)
Pd35 Pd8 Pd9 C27 1.6(3)
Pd12 Pd8 Pd9 C27 169.0(3)
Pd4 Pd8 Pd9 C27 -79.5(3)
Pd7 Pd8 Pd9 C27 -125.2(3)
Pd13 Pd8 Pd9 C27 135.5(3)
Pd34 Pd8 Pd9 C27 -64.7(3)
C25 Pd8 Pd9 Pd10 -166.1(2)
C11 Pd8 Pd9 Pd10 -64.52(18)
Pd1 Pd8 Pd9 Pd10 26.964(19)
Pd35 Pd8 Pd9 Pd10 -179.81(3)
Pd12 Pd8 Pd9 Pd10 -12.36(3)
Pd4 Pd8 Pd9 Pd10 99.17(2)
Pd7 Pd8 Pd9 Pd10 53.46(3)
Pd13 Pd8 Pd9 Pd10 -45.91(2)
Pd34 Pd8 Pd9 Pd10 113.91(2)
C25 Pd8 Pd9 Pd35 13.7(2)
C11 Pd8 Pd9 Pd35 115.29(18)
Pd1 Pd8 Pd9 Pd35 -153.23(3)
Pd12 Pd8 Pd9 Pd35 167.45(3)
Pd4 Pd8 Pd9 Pd35 -81.02(2)
Pd7 Pd8 Pd9 Pd35 -126.73(2)
Pd13 Pd8 Pd9 Pd35 133.90(2)
Pd34 Pd8 Pd9 Pd35 -66.28(2)
C25 Pd8 Pd9 Pd1 166.9(2)
C11 Pd8 Pd9 Pd1 -91.48(18)
Pd35 Pd8 Pd9 Pd1 153.23(3)
Pd12 Pd8 Pd9 Pd1 -39.320(19)
Pd4 Pd8 Pd9 Pd1 72.209(19)
Pd7 Pd8 Pd9 Pd1 26.499(19)
Pd13 Pd8 Pd9 Pd1 -72.876(19)
Pd34 Pd8 Pd9 Pd1 86.95(2)
C25 Pd8 Pd9 Pd13 -120.2(2)
C11 Pd8 Pd9 Pd13 -18.61(18)
Pd1 Pd8 Pd9 Pd13 72.877(19)
Pd35 Pd8 Pd9 Pd13 -133.90(2)
Pd12 Pd8 Pd9 Pd13 33.556(19)
Pd4 Pd8 Pd9 Pd13 145.09(2)
Pd7 Pd8 Pd9 Pd13 99.38(2)
Pd34 Pd8 Pd9 Pd13 159.83(2)
C25 Pd8 Pd9 Pd4 94.7(2)
C11 Pd8 Pd9 Pd4 -163.69(18)
Pd1 Pd8 Pd9 Pd4 -72.209(19)
Pd35 Pd8 Pd9 Pd4 81.02(2)
Pd12 Pd8 Pd9 Pd4 -111.53(2)
Pd7 Pd8 Pd9 Pd4 -45.710(19)
Pd13 Pd8 Pd9 Pd4 -145.09(2)
Pd34 Pd8 Pd9 Pd4 14.74(2)
C25 Pd8 Pd9 Pd5 130.9(2)
C11 Pd8 Pd9 Pd5 -127.55(18)
Pd1 Pd8 Pd9 Pd5 -36.064(18)
Pd35 Pd8 Pd9 Pd5 117.16(2)
Pd12 Pd8 Pd9 Pd5 -75.38(2)
Pd4 Pd8 Pd9 Pd5 36.144(18)
Pd7 Pd8 Pd9 Pd5 -9.57(2)
Pd13 Pd8 Pd9 Pd5 -108.94(2)
Pd34 Pd8 Pd9 Pd5 50.88(2)
C25 Pd8 Pd9 Pd29 -104.8(2)
C11 Pd8 Pd9 Pd29 -3.26(18)
Pd1 Pd8 Pd9 Pd29 88.22(2)
Pd35 Pd8 Pd9 Pd29 -118.55(3)
Pd12 Pd8 Pd9 Pd29 48.90(3)
Pd4 Pd8 Pd9 Pd29 160.43(2)
Pd7 Pd8 Pd9 Pd29 114.72(2)
Pd13 Pd8 Pd9 Pd29 15.341(19)
Pd34 Pd8 Pd9 Pd29 175.17(2)
Pd1 Pd3 Pd10 C18 111.6(4)
Pd2 Pd3 Pd10 C18 177.2(4)
Pd20 Pd3 Pd10 C18 1.9(4)
Pd23 Pd3 Pd10 C18 -73.9(4)
Pd21 Pd3 Pd10 C18 163.1(5)
Pd15 Pd3 Pd10 C18 -114.1(4)
Pd16 Pd3 Pd10 C18 -148.3(4)
Pd22 Pd3 Pd10 C18 -44.0(4)
Pd5 Pd3 Pd10 C18 41.8(4)
Pd6 Pd3 Pd10 C18 75.4(4)
Pd11 Pd3 Pd10 C18 145.0(4)
Pd1 Pd3 Pd10 Pd9 28.96(2)
Pd2 Pd3 Pd10 Pd9 94.47(2)
Pd20 Pd3 Pd10 Pd9 -80.81(2)
Pd23 Pd3 Pd10 Pd9 -156.64(2)
Pd21 Pd3 Pd10 Pd9 80.4(2)
Pd15 Pd3 Pd10 Pd9 163.24(2)
Pd16 Pd3 Pd10 Pd9 129.04(2)
Pd22 Pd3 Pd10 Pd9 -126.69(2)
Pd5 Pd3 Pd10 Pd9 -40.873(19)
Pd6 Pd3 Pd10 Pd9 -7.30(3)
Pd11 Pd3 Pd10 Pd9 62.34(3)
Pd1 Pd3 Pd10 Pd29 -43.19(6)
Pd2 Pd3 Pd10 Pd29 22.33(6)
Pd20 Pd3 Pd10 Pd29 -152.95(5)
Pd23 Pd3 Pd10 Pd29 131.22(5)
Pd21 Pd3 Pd10 Pd29 8.3(3)
Pd15 Pd3 Pd10 Pd29 91.10(6)
Pd16 Pd3 Pd10 Pd29 56.90(6)
Pd22 Pd3 Pd10 Pd29 161.16(6)
Pd5 Pd3 Pd10 Pd29 -113.01(6)
Pd6 Pd3 Pd10 Pd29 -79.45(6)
Pd11 Pd3 Pd10 Pd29 -9.80(7)
Pd2 Pd3 Pd10 Pd1 65.512(16)
Pd20 Pd3 Pd10 Pd1 -109.76(2)
Pd23 Pd3 Pd10 Pd1 174.40(3)
Pd21 Pd3 Pd10 Pd1 51.5(2)
Pd15 Pd3 Pd10 Pd1 134.29(2)
Pd16 Pd3 Pd10 Pd1 100.08(2)
Pd22 Pd3 Pd10 Pd1 -155.65(2)
Pd5 Pd3 Pd10 Pd1 -69.830(17)
Pd6 Pd3 Pd10 Pd1 -36.260(18)
Pd11 Pd3 Pd10 Pd1 33.388(19)
Pd1 Pd3 Pd10 Pd14 -96.77(2)
Pd2 Pd3 Pd10 Pd14 -31.254(18)
Pd20 Pd3 Pd10 Pd14 153.47(2)
Pd23 Pd3 Pd10 Pd14 77.63(3)
Pd21 Pd3 Pd10 Pd14 -45.3(2)
Pd15 Pd3 Pd10 Pd14 37.519(18)
Pd16 Pd3 Pd10 Pd14 3.32(3)
Pd22 Pd3 Pd10 Pd14 107.58(2)
Pd5 Pd3 Pd10 Pd14 -166.60(2)
Pd6 Pd3 Pd10 Pd14 -133.03(2)
Pd11 Pd3 Pd10 Pd14 -63.38(2)
Pd1 Pd3 Pd10 Pd22 155.65(2)
Pd2 Pd3 Pd10 Pd22 -138.84(2)
Pd20 Pd3 Pd10 Pd22 45.887(19)
Pd23 Pd3 Pd10 Pd22 -29.95(2)
Pd21 Pd3 Pd10 Pd22 -152.9(2)
Pd15 Pd3 Pd10 Pd22 -70.063(17)
Pd16 Pd3 Pd10 Pd22 -104.27(2)
Pd5 Pd3 Pd10 Pd22 85.821(18)
Pd6 Pd3 Pd10 Pd22 119.39(2)
Pd11 Pd3 Pd10 Pd22 -170.96(2)
Pd1 Pd3 Pd10 Pd15 -134.29(2)
Pd2 Pd3 Pd10 Pd15 -68.773(17)
Pd20 Pd3 Pd10 Pd15 115.95(2)
Pd23 Pd3 Pd10 Pd15 40.12(2)
Pd21 Pd3 Pd10 Pd15 -82.8(2)
Pd16 Pd3 Pd10 Pd15 -34.20(2)
Pd22 Pd3 Pd10 Pd15 70.063(17)
Pd5 Pd3 Pd10 Pd15 155.88(2)
Pd6 Pd3 Pd10 Pd15 -170.55(2)
Pd11 Pd3 Pd10 Pd15 -100.90(2)
Pd1 Pd3 Pd10 Pd5 69.830(17)
Pd2 Pd3 Pd10 Pd5 135.34(2)
Pd20 Pd3 Pd10 Pd5 -39.935(19)
Pd23 Pd3 Pd10 Pd5 -115.77(2)
Pd21 Pd3 Pd10 Pd5 121.3(2)
Pd15 Pd3 Pd10 Pd5 -155.88(2)
Pd16 Pd3 Pd10 Pd5 169.91(2)
Pd22 Pd3 Pd10 Pd5 -85.821(18)
Pd6 Pd3 Pd10 Pd5 33.570(19)
Pd11 Pd3 Pd10 Pd5 103.22(2)
Pd1 Pd3 Pd10 Pd2 -65.512(16)
Pd20 Pd3 Pd10 Pd2 -175.28(2)
Pd23 Pd3 Pd10 Pd2 108.89(2)
Pd21 Pd3 Pd10 Pd2 -14.0(2)
Pd15 Pd3 Pd10 Pd2 68.773(17)
Pd16 Pd3 Pd10 Pd2 34.57(2)
Pd22 Pd3 Pd10 Pd2 138.84(2)
Pd5 Pd3 Pd10 Pd2 -135.342(19)
Pd6 Pd3 Pd10 Pd2 -101.77(2)
Pd11 Pd3 Pd10 Pd2 -32.124(18)
Pd1 Pd3 Pd10 Pd13 -30.328(17)
Pd2 Pd3 Pd10 Pd13 35.184(17)
Pd20 Pd3 Pd10 Pd13 -140.09(2)
Pd23 Pd3 Pd10 Pd13 144.07(2)
Pd21 Pd3 Pd10 Pd13 21.2(2)
Pd15 Pd3 Pd10 Pd13 103.957(19)
Pd16 Pd3 Pd10 Pd13 69.75(2)
Pd22 Pd3 Pd10 Pd13 174.02(2)
Pd5 Pd3 Pd10 Pd13 -100.158(19)
Pd6 Pd3 Pd10 Pd13 -66.59(2)
Pd11 Pd3 Pd10 Pd13 3.06(2)
C27 Pd9 Pd10 C18 -25.3(5)
Pd35 Pd9 Pd10 C18 156.7(2)
Pd1 Pd9 Pd10 C18 -178.8(2)
Pd13 Pd9 Pd10 C18 116.8(2)
Pd4 Pd9 Pd10 C18 -144.9(2)
Pd5 Pd9 Pd10 C18 -110.7(2)
Pd29 Pd9 Pd10 C18 53.2(2)
Pd8 Pd9 Pd10 C18 157.2(2)
C27 Pd9 Pd10 Pd3 125.6(5)
Pd35 Pd9 Pd10 Pd3 -52.39(8)
Pd1 Pd9 Pd10 Pd3 -27.926(19)
Pd13 Pd9 Pd10 Pd3 -92.29(2)
Pd4 Pd9 Pd10 Pd3 5.98(3)
Pd5 Pd9 Pd10 Pd3 40.232(19)
Pd29 Pd9 Pd10 Pd3 -155.93(2)
Pd8 Pd9 Pd10 Pd3 -51.89(3)
C27 Pd9 Pd10 Pd29 -78.4(5)
Pd35 Pd9 Pd10 Pd29 103.54(8)
Pd1 Pd9 Pd10 Pd29 128.00(2)
Pd13 Pd9 Pd10 Pd29 63.641(17)
Pd4 Pd9 Pd10 Pd29 161.91(2)
Pd5 Pd9 Pd10 Pd29 -163.84(2)
Pd8 Pd9 Pd10 Pd29 104.03(2)
C27 Pd9 Pd10 Pd1 153.6(5)
Pd35 Pd9 Pd10 Pd1 -24.46(8)
Pd13 Pd9 Pd10 Pd1 -64.359(16)
Pd4 Pd9 Pd10 Pd1 33.911(18)
Pd5 Pd9 Pd10 Pd1 68.158(16)
Pd29 Pd9 Pd10 Pd1 -128.00(2)
Pd8 Pd9 Pd10 Pd1 -23.968(17)
C27 Pd9 Pd10 Pd14 -116.2(5)
Pd35 Pd9 Pd10 Pd14 65.82(8)
Pd1 Pd9 Pd10 Pd14 90.27(2)
Pd13 Pd9 Pd10 Pd14 25.92(2)
Pd4 Pd9 Pd10 Pd14 124.19(2)
Pd5 Pd9 Pd10 Pd14 158.43(2)
Pd29 Pd9 Pd10 Pd14 -37.73(2)
Pd8 Pd9 Pd10 Pd14 66.31(3)
C27 Pd9 Pd10 Pd22 59.5(5)
Pd35 Pd9 Pd10 Pd22 -118.55(8)
Pd1 Pd9 Pd10 Pd22 -94.10(3)
Pd13 Pd9 Pd10 Pd22 -158.45(3)
Pd4 Pd9 Pd10 Pd22 -60.18(3)
Pd5 Pd9 Pd10 Pd22 -25.94(3)
Pd29 Pd9 Pd10 Pd22 137.90(3)
Pd8 Pd9 Pd10 Pd22 -118.06(3)
C27 Pd9 Pd10 Pd15 174.6(5)
Pd35 Pd9 Pd10 Pd15 -3.41(13)
Pd1 Pd9 Pd10 Pd15 21.04(7)
Pd13 Pd9 Pd10 Pd15 -43.31(7)
Pd4 Pd9 Pd10 Pd15 54.96(7)
Pd5 Pd9 Pd10 Pd15 89.20(7)
Pd29 Pd9 Pd10 Pd15 -106.96(7)
Pd8 Pd9 Pd10 Pd15 -2.92(8)
C27 Pd9 Pd10 Pd5 85.4(5)
Pd35 Pd9 Pd10 Pd5 -92.62(8)
Pd1 Pd9 Pd10 Pd5 -68.158(16)
Pd13 Pd9 Pd10 Pd5 -132.517(19)
Pd4 Pd9 Pd10 Pd5 -34.247(18)
Pd29 Pd9 Pd10 Pd5 163.84(2)
Pd8 Pd9 Pd10 Pd5 -92.13(2)
C27 Pd9 Pd10 Pd2 -175.1(5)
Pd35 Pd9 Pd10 Pd2 6.91(9)
Pd1 Pd9 Pd10 Pd2 31.365(17)
Pd13 Pd9 Pd10 Pd2 -32.994(18)
Pd4 Pd9 Pd10 Pd2 65.28(2)
Pd5 Pd9 Pd10 Pd2 99.523(19)
Pd29 Pd9 Pd10 Pd2 -96.64(2)
Pd8 Pd9 Pd10 Pd2 7.40(2)
C27 Pd9 Pd10 Pd13 -142.1(5)
Pd35 Pd9 Pd10 Pd13 39.90(8)
Pd1 Pd9 Pd10 Pd13 64.359(16)
Pd4 Pd9 Pd10 Pd13 98.27(2)
Pd5 Pd9 Pd10 Pd13 132.517(19)
Pd29 Pd9 Pd10 Pd13 -63.641(17)
Pd8 Pd9 Pd10 Pd13 40.391(17)
Pd2 Pd1 Pd10 C18 142.6(3)
Pd3 Pd1 Pd10 C18 -146.4(3)
Pd8 Pd1 Pd10 C18 35.7(3)
Pd4 Pd1 Pd10 C18 -36.6(3)
Pd13 Pd1 Pd10 C18 71.2(3)
Pd6 Pd1 Pd10 C18 -106.9(3)
Pd9 Pd1 Pd10 C18 1.4(3)
Pd7 Pd1 Pd10 C18 -153.2(3)
Pd5 Pd1 Pd10 C18 -72.7(3)
Pd11 Pd1 Pd10 C18 178.3(3)
Pd12 Pd1 Pd10 C18 107.6(3)
Pd2 Pd1 Pd10 Pd3 -70.948(18)
Pd8 Pd1 Pd10 Pd3 -177.86(3)
Pd4 Pd1 Pd10 Pd3 109.85(2)
Pd13 Pd1 Pd10 Pd3 -142.35(2)
Pd6 Pd1 Pd10 Pd3 39.54(2)
Pd9 Pd1 Pd10 Pd3 147.87(2)
Pd7 Pd1 Pd10 Pd3 -6.80(17)
Pd5 Pd1 Pd10 Pd3 73.748(18)
Pd11 Pd1 Pd10 Pd3 -35.28(2)
Pd12 Pd1 Pd10 Pd3 -106.00(2)
Pd2 Pd1 Pd10 Pd9 141.18(2)
Pd3 Pd1 Pd10 Pd9 -147.87(2)
Pd8 Pd1 Pd10 Pd9 34.27(2)
Pd4 Pd1 Pd10 Pd9 -38.02(2)
Pd13 Pd1 Pd10 Pd9 69.782(18)
Pd6 Pd1 Pd10 Pd9 -108.33(2)
Pd7 Pd1 Pd10 Pd9 -154.67(18)
Pd5 Pd1 Pd10 Pd9 -74.123(18)
Pd11 Pd1 Pd10 Pd9 176.85(2)
Pd12 Pd1 Pd10 Pd9 106.13(2)
Pd2 Pd1 Pd10 Pd29 92.93(2)
Pd3 Pd1 Pd10 Pd29 163.88(2)
Pd8 Pd1 Pd10 Pd29 -13.98(3)
Pd4 Pd1 Pd10 Pd29 -86.27(2)
Pd13 Pd1 Pd10 Pd29 21.532(19)
Pd6 Pd1 Pd10 Pd29 -156.58(2)
Pd9 Pd1 Pd10 Pd29 -48.250(19)
Pd7 Pd1 Pd10 Pd29 157.08(17)
Pd5 Pd1 Pd10 Pd29 -122.37(2)
Pd11 Pd1 Pd10 Pd29 128.60(2)
Pd12 Pd1 Pd10 Pd29 57.88(3)
Pd2 Pd1 Pd10 Pd14 27.691(19)
Pd3 Pd1 Pd10 Pd14 98.64(2)
Pd8 Pd1 Pd10 Pd14 -79.22(3)
Pd4 Pd1 Pd10 Pd14 -151.51(2)
Pd13 Pd1 Pd10 Pd14 -43.708(19)
Pd6 Pd1 Pd10 Pd14 138.18(2)
Pd9 Pd1 Pd10 Pd14 -113.49(2)
Pd7 Pd1 Pd10 Pd14 91.84(17)
Pd5 Pd1 Pd10 Pd14 172.39(2)
Pd11 Pd1 Pd10 Pd14 63.36(3)
Pd12 Pd1 Pd10 Pd14 -7.36(3)
Pd2 Pd1 Pd10 Pd22 -93.61(2)
Pd3 Pd1 Pd10 Pd22 -22.661(19)
Pd8 Pd1 Pd10 Pd22 159.48(2)
Pd4 Pd1 Pd10 Pd22 87.19(2)
Pd13 Pd1 Pd10 Pd22 -165.01(2)
Pd6 Pd1 Pd10 Pd22 16.88(3)
Pd9 Pd1 Pd10 Pd22 125.21(2)
Pd7 Pd1 Pd10 Pd22 -29.46(18)
Pd5 Pd1 Pd10 Pd22 51.09(2)
Pd11 Pd1 Pd10 Pd22 -57.94(3)
Pd12 Pd1 Pd10 Pd22 -128.66(2)
Pd2 Pd1 Pd10 Pd15 -31.879(18)
Pd3 Pd1 Pd10 Pd15 39.069(18)
Pd8 Pd1 Pd10 Pd15 -138.79(2)
Pd4 Pd1 Pd10 Pd15 148.92(2)
Pd13 Pd1 Pd10 Pd15 -103.28(2)
Pd6 Pd1 Pd10 Pd15 78.61(2)
Pd9 Pd1 Pd10 Pd15 -173.06(2)
Pd7 Pd1 Pd10 Pd15 32.27(18)
Pd5 Pd1 Pd10 Pd15 112.82(2)
Pd11 Pd1 Pd10 Pd15 3.79(3)
Pd12 Pd1 Pd10 Pd15 -66.93(3)
Pd2 Pd1 Pd10 Pd5 -144.70(2)
Pd3 Pd1 Pd10 Pd5 -73.748(18)
Pd8 Pd1 Pd10 Pd5 108.39(3)
Pd4 Pd1 Pd10 Pd5 36.11(2)
Pd13 Pd1 Pd10 Pd5 143.90(2)
Pd6 Pd1 Pd10 Pd5 -34.20(2)
Pd9 Pd1 Pd10 Pd5 74.123(18)
Pd7 Pd1 Pd10 Pd5 -80.55(17)
Pd11 Pd1 Pd10 Pd5 -109.03(2)
Pd12 Pd1 Pd10 Pd5 -179.75(3)
Pd3 Pd1 Pd10 Pd2 70.948(18)
Pd8 Pd1 Pd10 Pd2 -106.92(3)
Pd4 Pd1 Pd10 Pd2 -179.20(3)
Pd13 Pd1 Pd10 Pd2 -71.399(17)
Pd6 Pd1 Pd10 Pd2 110.49(2)
Pd9 Pd1 Pd10 Pd2 -141.18(2)
Pd7 Pd1 Pd10 Pd2 64.15(17)
Pd5 Pd1 Pd10 Pd2 144.70(2)
Pd11 Pd1 Pd10 Pd2 35.667(19)
Pd12 Pd1 Pd10 Pd2 -35.05(2)
Pd2 Pd1 Pd10 Pd13 71.399(17)
Pd3 Pd1 Pd10 Pd13 142.35(2)
Pd8 Pd1 Pd10 Pd13 -35.52(2)
Pd4 Pd1 Pd10 Pd13 -107.80(2)
Pd6 Pd1 Pd10 Pd13 -178.11(2)
Pd9 Pd1 Pd10 Pd13 -69.782(18)
Pd7 Pd1 Pd10 Pd13 135.55(18)
Pd5 Pd1 Pd10 Pd13 -143.90(2)
Pd11 Pd1 Pd10 Pd13 107.07(2)
Pd12 Pd1 Pd10 Pd13 36.34(2)
C1 Pd5 Pd10 C18 -13.5(3)
C7 Pd5 Pd10 C18 131.2(4)
Pd26 Pd5 Pd10 C18 -52.7(2)
Pd20 Pd5 Pd10 C18 -124.6(2)
Pd4 Pd5 Pd10 C18 98.1(2)
Pd1 Pd5 Pd10 C18 131.8(2)
Pd6 Pd5 Pd10 C18 163.8(2)
Pd3 Pd5 Pd10 C18 -162.0(2)
Pd9 Pd5 Pd10 C18 62.4(2)
C1 Pd5 Pd10 Pd3 148.4(2)
C7 Pd5 Pd10 Pd3 -66.9(3)
Pd26 Pd5 Pd10 Pd3 109.28(2)
Pd20 Pd5 Pd10 Pd3 37.369(18)
Pd4 Pd5 Pd10 Pd3 -99.90(2)
Pd1 Pd5 Pd10 Pd3 -66.268(17)
Pd6 Pd5 Pd10 Pd3 -34.20(2)
Pd9 Pd5 Pd10 Pd3 -135.62(2)
C1 Pd5 Pd10 Pd9 -76.0(2)
C7 Pd5 Pd10 Pd9 68.8(3)
Pd26 Pd5 Pd10 Pd9 -115.09(2)
Pd20 Pd5 Pd10 Pd9 172.99(2)
Pd4 Pd5 Pd10 Pd9 35.73(2)
Pd1 Pd5 Pd10 Pd9 69.357(18)
Pd6 Pd5 Pd10 Pd9 101.42(2)
Pd3 Pd5 Pd10 Pd9 135.62(2)
C1 Pd5 Pd10 Pd29 -57.8(2)
C7 Pd5 Pd10 Pd29 86.9(3)
Pd26 Pd5 Pd10 Pd29 -96.94(3)
Pd20 Pd5 Pd10 Pd29 -168.85(2)
Pd4 Pd5 Pd10 Pd29 53.88(3)
Pd1 Pd5 Pd10 Pd29 87.52(3)
Pd6 Pd5 Pd10 Pd29 119.58(3)
Pd3 Pd5 Pd10 Pd29 153.78(3)
Pd9 Pd5 Pd10 Pd29 18.16(2)
C1 Pd5 Pd10 Pd1 -145.3(2)
C7 Pd5 Pd10 Pd1 -0.6(3)
Pd26 Pd5 Pd10 Pd1 175.55(2)
Pd20 Pd5 Pd10 Pd1 103.64(2)
Pd4 Pd5 Pd10 Pd1 -33.631(19)
Pd6 Pd5 Pd10 Pd1 32.065(19)
Pd3 Pd5 Pd10 Pd1 66.268(17)
Pd9 Pd5 Pd10 Pd1 -69.357(18)
C1 Pd5 Pd10 Pd14 -168.4(2)
C7 Pd5 Pd10 Pd14 -23.7(4)
Pd26 Pd5 Pd10 Pd14 152.43(6)
Pd20 Pd5 Pd10 Pd14 80.52(7)
Pd4 Pd5 Pd10 Pd14 -56.75(7)
Pd1 Pd5 Pd10 Pd14 -23.12(7)
Pd6 Pd5 Pd10 Pd14 8.95(7)
Pd3 Pd5 Pd10 Pd14 43.15(7)
Pd9 Pd5 Pd10 Pd14 -92.47(7)
C1 Pd5 Pd10 Pd22 83.7(2)
C7 Pd5 Pd10 Pd22 -131.6(3)
Pd26 Pd5 Pd10 Pd22 44.565(17)
Pd20 Pd5 Pd10 Pd22 -27.347(18)
Pd4 Pd5 Pd10 Pd22 -164.61(2)
Pd1 Pd5 Pd10 Pd22 -130.984(19)
Pd6 Pd5 Pd10 Pd22 -98.92(2)
Pd3 Pd5 Pd10 Pd22 -64.716(16)
Pd9 Pd5 Pd10 Pd22 159.66(2)
C1 Pd5 Pd10 Pd15 125.4(2)
C7 Pd5 Pd10 Pd15 -89.8(3)
Pd26 Pd5 Pd10 Pd15 86.31(2)
Pd20 Pd5 Pd10 Pd15 14.40(3)
Pd4 Pd5 Pd10 Pd15 -122.87(2)
Pd1 Pd5 Pd10 Pd15 -89.24(2)
Pd6 Pd5 Pd10 Pd15 -57.17(3)
Pd3 Pd5 Pd10 Pd15 -22.97(2)
Pd9 Pd5 Pd10 Pd15 -158.59(2)
C1 Pd5 Pd10 Pd2 -174.1(2)
C7 Pd5 Pd10 Pd2 -29.4(3)
Pd26 Pd5 Pd10 Pd2 146.756(19)
Pd20 Pd5 Pd10 Pd2 74.84(2)
Pd4 Pd5 Pd10 Pd2 -62.42(2)
Pd1 Pd5 Pd10 Pd2 -28.792(17)
Pd6 Pd5 Pd10 Pd2 3.27(3)
Pd3 Pd5 Pd10 Pd2 37.476(17)
Pd9 Pd5 Pd10 Pd2 -98.15(2)
C1 Pd5 Pd10 Pd13 -115.8(2)
C7 Pd5 Pd10 Pd13 28.9(3)
Pd26 Pd5 Pd10 Pd13 -154.964(19)
Pd20 Pd5 Pd10 Pd13 133.125(19)
Pd4 Pd5 Pd10 Pd13 -4.14(2)
Pd1 Pd5 Pd10 Pd13 29.488(17)
Pd6 Pd5 Pd10 Pd13 61.55(2)
Pd3 Pd5 Pd10 Pd13 95.76(2)
Pd9 Pd5 Pd10 Pd13 -39.869(17)
Pd1 Pd2 Pd10 C18 -107.3(4)
Pd3 Pd2 Pd10 C18 -177.3(4)
Pd18 Pd2 Pd10 C18 -5.3(4)
Pd19 Pd2 Pd10 C18 74.8(4)
Pd14 Pd2 Pd10 C18 39.8(4)
Pd16 Pd2 Pd10 C18 149.2(4)
Pd11 Pd2 Pd10 C18 -143.2(4)
Pd17 Pd2 Pd10 C18 161.6(4)
Pd15 Pd2 Pd10 C18 110.5(4)
Pd12 Pd2 Pd10 C18 -74.0(4)
Pd13 Pd2 Pd10 C18 -40.0(4)
Pd1 Pd2 Pd10 Pd3 70.064(18)
Pd18 Pd2 Pd10 Pd3 172.05(3)
Pd19 Pd2 Pd10 Pd3 -107.89(2)
Pd14 Pd2 Pd10 Pd3 -142.85(2)
Pd16 Pd2 Pd10 Pd3 -33.432(19)
Pd11 Pd2 Pd10 Pd3 34.15(2)
Pd17 Pd2 Pd10 Pd3 -21.03(16)
Pd15 Pd2 Pd10 Pd3 -72.160(18)
Pd12 Pd2 Pd10 Pd3 103.39(2)
Pd13 Pd2 Pd10 Pd3 137.30(2)
Pd1 Pd2 Pd10 Pd9 -33.766(19)
Pd3 Pd2 Pd10 Pd9 -103.83(2)
Pd18 Pd2 Pd10 Pd9 68.22(3)
Pd19 Pd2 Pd10 Pd9 148.28(2)
Pd14 Pd2 Pd10 Pd9 113.32(2)
Pd16 Pd2 Pd10 Pd9 -137.26(2)
Pd11 Pd2 Pd10 Pd9 -69.68(2)
Pd17 Pd2 Pd10 Pd9 -124.86(16)
Pd15 Pd2 Pd10 Pd9 -175.99(2)
Pd12 Pd2 Pd10 Pd9 -0.44(3)
Pd13 Pd2 Pd10 Pd9 33.468(18)
Pd1 Pd2 Pd10 Pd29 -101.23(2)
Pd3 Pd2 Pd10 Pd29 -171.29(2)
Pd18 Pd2 Pd10 Pd29 0.76(3)
Pd19 Pd2 Pd10 Pd29 80.81(2)
Pd14 Pd2 Pd10 Pd29 45.861(19)
Pd16 Pd2 Pd10 Pd29 155.28(2)
Pd11 Pd2 Pd10 Pd29 -137.14(2)
Pd17 Pd2 Pd10 Pd29 167.68(16)
Pd15 Pd2 Pd10 Pd29 116.55(2)
Pd12 Pd2 Pd10 Pd29 -67.90(2)
Pd13 Pd2 Pd10 Pd29 -33.995(18)
Pd3 Pd2 Pd10 Pd1 -70.064(18)
Pd18 Pd2 Pd10 Pd1 101.99(3)
Pd19 Pd2 Pd10 Pd1 -177.96(3)
Pd14 Pd2 Pd10 Pd1 147.09(2)
Pd16 Pd2 Pd10 Pd1 -103.50(2)
Pd11 Pd2 Pd10 Pd1 -35.91(2)
Pd17 Pd2 Pd10 Pd1 -91.09(16)
Pd15 Pd2 Pd10 Pd1 -142.22(2)
Pd12 Pd2 Pd10 Pd1 33.329(19)
Pd13 Pd2 Pd10 Pd1 67.234(17)
Pd1 Pd2 Pd10 Pd14 -147.09(2)
Pd3 Pd2 Pd10 Pd14 142.85(2)
Pd18 Pd2 Pd10 Pd14 -45.10(2)
Pd19 Pd2 Pd10 Pd14 34.95(2)
Pd16 Pd2 Pd10 Pd14 109.41(2)
Pd11 Pd2 Pd10 Pd14 177.00(2)
Pd17 Pd2 Pd10 Pd14 121.82(16)
Pd15 Pd2 Pd10 Pd14 70.686(18)
Pd12 Pd2 Pd10 Pd14 -113.76(2)
Pd13 Pd2 Pd10 Pd14 -79.855(18)
Pd1 Pd2 Pd10 Pd22 106.32(2)
Pd3 Pd2 Pd10 Pd22 36.260(18)
Pd18 Pd2 Pd10 Pd22 -151.69(2)
Pd19 Pd2 Pd10 Pd22 -71.63(2)
Pd14 Pd2 Pd10 Pd22 -106.59(2)
Pd16 Pd2 Pd10 Pd22 2.83(3)
Pd11 Pd2 Pd10 Pd22 70.41(2)
Pd17 Pd2 Pd10 Pd22 15.23(17)
Pd15 Pd2 Pd10 Pd22 -35.900(18)
Pd12 Pd2 Pd10 Pd22 139.65(2)
Pd13 Pd2 Pd10 Pd22 173.56(2)
Pd1 Pd2 Pd10 Pd15 142.22(2)
Pd3 Pd2 Pd10 Pd15 72.160(18)
Pd18 Pd2 Pd10 Pd15 -115.79(3)
Pd19 Pd2 Pd10 Pd15 -35.73(2)
Pd14 Pd2 Pd10 Pd15 -70.686(18)
Pd16 Pd2 Pd10 Pd15 38.728(19)
Pd11 Pd2 Pd10 Pd15 106.31(2)
Pd17 Pd2 Pd10 Pd15 51.13(16)
Pd12 Pd2 Pd10 Pd15 175.55(2)
Pd13 Pd2 Pd10 Pd15 -150.54(2)
Pd1 Pd2 Pd10 Pd5 30.674(19)
Pd3 Pd2 Pd10 Pd5 -39.390(18)
Pd18 Pd2 Pd10 Pd5 132.66(2)
Pd19 Pd2 Pd10 Pd5 -147.28(2)
Pd14 Pd2 Pd10 Pd5 177.76(2)
Pd16 Pd2 Pd10 Pd5 -72.82(2)
Pd11 Pd2 Pd10 Pd5 -5.24(3)
Pd17 Pd2 Pd10 Pd5 -60.42(17)
Pd15 Pd2 Pd10 Pd5 -111.55(2)
Pd12 Pd2 Pd10 Pd5 64.00(2)
Pd13 Pd2 Pd10 Pd5 97.91(2)
Pd1 Pd2 Pd10 Pd13 -67.234(17)
Pd3 Pd2 Pd10 Pd13 -137.30(2)
Pd18 Pd2 Pd10 Pd13 34.75(2)
Pd19 Pd2 Pd10 Pd13 114.81(2)
Pd14 Pd2 Pd10 Pd13 79.855(18)
Pd16 Pd2 Pd10 Pd13 -170.73(2)
Pd11 Pd2 Pd10 Pd13 -103.14(2)
Pd17 Pd2 Pd10 Pd13 -158.33(17)
Pd15 Pd2 Pd10 Pd13 150.54(2)
Pd12 Pd2 Pd10 Pd13 -33.905(19)
C15 Pd7 Pd11 C24 -35.6(5)
Pd34 Pd7 Pd11 C24 154.6(2)
Pd1 Pd7 Pd11 C24 -179.6(2)
Pd6 Pd7 Pd11 C24 115.9(2)
Pd8 Pd7 Pd11 C24 -146.4(2)
Pd12 Pd7 Pd11 C24 -111.4(2)
Pd28 Pd7 Pd11 C24 52.7(2)
Pd4 Pd7 Pd11 C24 155.3(2)
C15 Pd7 Pd11 Pd2 115.1(4)
Pd34 Pd7 Pd11 Pd2 -54.69(8)
Pd1 Pd7 Pd11 Pd2 -28.918(19)
Pd6 Pd7 Pd11 Pd2 -93.44(2)
Pd8 Pd7 Pd11 Pd2 4.32(3)
Pd12 Pd7 Pd11 Pd2 39.297(19)
Pd28 Pd7 Pd11 Pd2 -156.66(2)
Pd4 Pd7 Pd11 Pd2 -54.00(3)
C15 Pd7 Pd11 Pd28 -88.3(4)
Pd34 Pd7 Pd11 Pd28 101.96(8)
Pd1 Pd7 Pd11 Pd28 127.74(2)
Pd6 Pd7 Pd11 Pd28 63.218(17)
Pd8 Pd7 Pd11 Pd28 160.97(2)
Pd12 Pd7 Pd11 Pd28 -164.05(2)
Pd4 Pd7 Pd11 Pd28 102.66(2)
C15 Pd7 Pd11 Pd1 144.0(4)
Pd34 Pd7 Pd11 Pd1 -25.78(8)
Pd6 Pd7 Pd11 Pd1 -64.521(16)
Pd8 Pd7 Pd11 Pd1 33.236(19)
Pd12 Pd7 Pd11 Pd1 68.215(17)
Pd28 Pd7 Pd11 Pd1 -127.74(2)
Pd4 Pd7 Pd11 Pd1 -25.083(18)
C15 Pd7 Pd11 Pd21 -124.3(4)
Pd34 Pd7 Pd11 Pd21 65.94(8)
Pd1 Pd7 Pd11 Pd21 91.71(2)
Pd6 Pd7 Pd11 Pd21 27.19(2)
Pd8 Pd7 Pd11 Pd21 124.95(2)
Pd12 Pd7 Pd11 Pd21 159.93(3)
Pd28 Pd7 Pd11 Pd21 -36.03(2)
Pd4 Pd7 Pd11 Pd21 66.63(3)
C15 Pd7 Pd11 Pd16 158.4(4)
Pd34 Pd7 Pd11 Pd16 -11.31(14)
Pd1 Pd7 Pd11 Pd16 14.47(8)
Pd6 Pd7 Pd11 Pd16 -50.05(8)
Pd8 Pd7 Pd11 Pd16 47.70(9)
Pd12 Pd7 Pd11 Pd16 82.68(8)
Pd28 Pd7 Pd11 Pd16 -113.27(8)
Pd4 Pd7 Pd11 Pd16 -10.61(9)
C15 Pd7 Pd11 Pd17 49.3(4)
Pd34 Pd7 Pd11 Pd17 -120.42(7)
Pd1 Pd7 Pd11 Pd17 -94.64(3)
Pd6 Pd7 Pd11 Pd17 -159.16(3)
Pd8 Pd7 Pd11 Pd17 -61.41(3)
Pd12 Pd7 Pd11 Pd17 -26.43(2)
Pd28 Pd7 Pd11 Pd17 137.62(3)
Pd4 Pd7 Pd11 Pd17 -119.73(2)
C15 Pd7 Pd11 Pd12 75.8(4)
Pd34 Pd7 Pd11 Pd12 -93.99(8)
Pd1 Pd7 Pd11 Pd12 -68.215(17)
Pd6 Pd7 Pd11 Pd12 -132.736(19)
Pd8 Pd7 Pd11 Pd12 -34.980(19)
Pd28 Pd7 Pd11 Pd12 164.05(2)
Pd4 Pd7 Pd11 Pd12 -93.30(2)
C15 Pd7 Pd11 Pd3 174.8(4)
Pd34 Pd7 Pd11 Pd3 5.02(9)
Pd1 Pd7 Pd11 Pd3 30.799(18)
Pd6 Pd7 Pd11 Pd3 -33.722(18)
Pd8 Pd7 Pd11 Pd3 64.03(2)
Pd12 Pd7 Pd11 Pd3 99.01(2)
Pd28 Pd7 Pd11 Pd3 -96.94(2)
Pd4 Pd7 Pd11 Pd3 5.72(2)
C15 Pd7 Pd11 Pd6 -151.5(4)
Pd34 Pd7 Pd11 Pd6 38.74(8)
Pd1 Pd7 Pd11 Pd6 64.521(16)
Pd8 Pd7 Pd11 Pd6 97.76(2)
Pd12 Pd7 Pd11 Pd6 132.737(19)
Pd28 Pd7 Pd11 Pd6 -63.218(17)
Pd4 Pd7 Pd11 Pd6 39.438(17)
Pd1 Pd2 Pd11 C24 114.1(5)
Pd3 Pd2 Pd11 C24 -179.3(5)
Pd18 Pd2 Pd11 C24 5.7(5)
Pd19 Pd2 Pd11 C24 -71.1(5)
Pd14 Pd2 Pd11 C24 172.7(5)
Pd16 Pd2 Pd11 C24 -110.0(5)
Pd17 Pd2 Pd11 C24 -37.7(5)
Pd15 Pd2 Pd11 C24 -144.2(5)
Pd12 Pd2 Pd11 C24 43.3(5)
Pd13 Pd2 Pd11 C24 78.4(5)
Pd10 Pd2 Pd11 C24 149.3(5)
Pd1 Pd2 Pd11 Pd7 30.51(2)
Pd3 Pd2 Pd11 Pd7 97.03(2)
Pd18 Pd2 Pd11 Pd7 -77.91(2)
Pd19 Pd2 Pd11 Pd7 -154.73(2)
Pd14 Pd2 Pd11 Pd7 89.0(2)
Pd16 Pd2 Pd11 Pd7 166.42(2)
Pd17 Pd2 Pd11 Pd7 -121.29(2)
Pd15 Pd2 Pd11 Pd7 132.19(2)
Pd12 Pd2 Pd11 Pd7 -40.38(2)
Pd13 Pd2 Pd11 Pd7 -5.24(3)
Pd10 Pd2 Pd11 Pd7 65.68(3)
Pd1 Pd2 Pd11 Pd28 -45.26(6)
Pd3 Pd2 Pd11 Pd28 21.25(6)
Pd18 Pd2 Pd11 Pd28 -153.68(6)
Pd19 Pd2 Pd11 Pd28 129.50(6)
Pd14 Pd2 Pd11 Pd28 13.3(2)
Pd16 Pd2 Pd11 Pd28 90.64(6)
Pd17 Pd2 Pd11 Pd28 162.93(7)
Pd15 Pd2 Pd11 Pd28 56.42(7)
Pd12 Pd2 Pd11 Pd28 -116.15(6)
Pd13 Pd2 Pd11 Pd28 -81.02(7)
Pd10 Pd2 Pd11 Pd28 -10.09(7)
Pd3 Pd2 Pd11 Pd1 66.514(17)
Pd18 Pd2 Pd11 Pd1 -108.42(2)
Pd19 Pd2 Pd11 Pd1 174.76(3)
Pd14 Pd2 Pd11 Pd1 58.5(2)
Pd16 Pd2 Pd11 Pd1 135.90(2)
Pd17 Pd2 Pd11 Pd1 -151.81(2)
Pd15 Pd2 Pd11 Pd1 101.68(2)
Pd12 Pd2 Pd11 Pd1 -70.891(17)
Pd13 Pd2 Pd11 Pd1 -35.757(19)
Pd10 Pd2 Pd11 Pd1 35.170(19)
Pd1 Pd2 Pd11 Pd21 -98.02(2)
Pd3 Pd2 Pd11 Pd21 -31.508(18)
Pd18 Pd2 Pd11 Pd21 153.55(2)
Pd19 Pd2 Pd11 Pd21 76.74(3)
Pd14 Pd2 Pd11 Pd21 -39.5(2)
Pd16 Pd2 Pd11 Pd21 37.882(19)
Pd17 Pd2 Pd11 Pd21 110.17(2)
Pd15 Pd2 Pd11 Pd21 3.66(3)
Pd12 Pd2 Pd11 Pd21 -168.91(2)
Pd13 Pd2 Pd11 Pd21 -133.78(2)
Pd10 Pd2 Pd11 Pd21 -62.85(2)
Pd1 Pd2 Pd11 Pd16 -135.90(2)
Pd3 Pd2 Pd11 Pd16 -69.390(17)
Pd18 Pd2 Pd11 Pd16 115.67(2)
Pd19 Pd2 Pd11 Pd16 38.85(2)
Pd14 Pd2 Pd11 Pd16 -77.4(2)
Pd17 Pd2 Pd11 Pd16 72.290(18)
Pd15 Pd2 Pd11 Pd16 -34.23(2)
Pd12 Pd2 Pd11 Pd16 153.21(2)
Pd13 Pd2 Pd11 Pd16 -171.66(2)
Pd10 Pd2 Pd11 Pd16 -100.73(2)
Pd1 Pd2 Pd11 Pd17 151.81(2)
Pd3 Pd2 Pd11 Pd17 -141.68(2)
Pd18 Pd2 Pd11 Pd17 43.38(2)
Pd19 Pd2 Pd11 Pd17 -33.44(2)
Pd14 Pd2 Pd11 Pd17 -149.7(2)
Pd16 Pd2 Pd11 Pd17 -72.290(18)
Pd15 Pd2 Pd11 Pd17 -106.52(2)
Pd12 Pd2 Pd11 Pd17 80.916(18)
Pd13 Pd2 Pd11 Pd17 116.05(2)
Pd10 Pd2 Pd11 Pd17 -173.02(2)
Pd1 Pd2 Pd11 Pd12 70.891(17)
Pd3 Pd2 Pd11 Pd12 137.40(2)
Pd18 Pd2 Pd11 Pd12 -37.534(19)
Pd19 Pd2 Pd11 Pd12 -114.35(2)
Pd14 Pd2 Pd11 Pd12 129.4(2)
Pd16 Pd2 Pd11 Pd12 -153.21(2)
Pd17 Pd2 Pd11 Pd12 -80.916(18)
Pd15 Pd2 Pd11 Pd12 172.57(2)
Pd13 Pd2 Pd11 Pd12 35.134(19)
Pd10 Pd2 Pd11 Pd12 106.06(2)
Pd1 Pd2 Pd11 Pd3 -66.514(17)
Pd18 Pd2 Pd11 Pd3 -174.94(2)
Pd19 Pd2 Pd11 Pd3 108.24(2)
Pd14 Pd2 Pd11 Pd3 -8.0(2)
Pd16 Pd2 Pd11 Pd3 69.390(17)
Pd17 Pd2 Pd11 Pd3 141.68(2)
Pd15 Pd2 Pd11 Pd3 35.163(19)
Pd12 Pd2 Pd11 Pd3 -137.40(2)
Pd13 Pd2 Pd11 Pd3 -102.27(2)
Pd10 Pd2 Pd11 Pd3 -31.344(18)
Pd1 Pd2 Pd11 Pd6 -30.457(18)
Pd3 Pd2 Pd11 Pd6 36.057(18)
Pd18 Pd2 Pd11 Pd6 -138.88(2)
Pd19 Pd2 Pd11 Pd6 144.30(2)
Pd14 Pd2 Pd11 Pd6 28.1(2)
Pd16 Pd2 Pd11 Pd6 105.45(2)
Pd17 Pd2 Pd11 Pd6 177.74(2)
Pd15 Pd2 Pd11 Pd6 71.22(2)
Pd12 Pd2 Pd11 Pd6 -101.35(2)
Pd13 Pd2 Pd11 Pd6 -66.21(2)
Pd10 Pd2 Pd11 Pd6 4.71(3)
Pd2 Pd1 Pd11 C24 -146.2(3)
Pd3 Pd1 Pd11 C24 143.3(3)
Pd8 Pd1 Pd11 C24 -36.0(3)
Pd4 Pd1 Pd11 C24 35.3(3)
Pd13 Pd1 Pd11 C24 -107.3(3)
Pd6 Pd1 Pd11 C24 70.9(3)
Pd9 Pd1 Pd11 C24 -159.4(3)
Pd7 Pd1 Pd11 C24 0.5(3)
Pd5 Pd1 Pd11 C24 106.8(3)
Pd12 Pd1 Pd11 C24 -73.4(3)
Pd10 Pd1 Pd11 C24 176.4(3)
Pd2 Pd1 Pd11 Pd7 -146.73(2)
Pd3 Pd1 Pd11 Pd7 142.79(2)
Pd8 Pd1 Pd11 Pd7 -36.50(2)
Pd4 Pd1 Pd11 Pd7 34.82(2)
Pd13 Pd1 Pd11 Pd7 -107.76(2)
Pd6 Pd1 Pd11 Pd7 70.429(18)
Pd9 Pd1 Pd11 Pd7 -159.9(2)
Pd5 Pd1 Pd11 Pd7 106.34(2)
Pd12 Pd1 Pd11 Pd7 -73.860(18)
Pd10 Pd1 Pd11 Pd7 175.95(2)
Pd3 Pd1 Pd11 Pd2 -70.487(18)
Pd8 Pd1 Pd11 Pd2 110.23(2)
Pd4 Pd1 Pd11 Pd2 -178.45(3)
Pd13 Pd1 Pd11 Pd2 38.97(2)
Pd6 Pd1 Pd11 Pd2 -142.84(2)
Pd9 Pd1 Pd11 Pd2 -13.2(2)
Pd7 Pd1 Pd11 Pd2 146.73(2)
Pd5 Pd1 Pd11 Pd2 -106.94(2)
Pd12 Pd1 Pd11 Pd2 72.867(17)
Pd10 Pd1 Pd11 Pd2 -37.33(2)
Pd2 Pd1 Pd11 Pd28 163.79(2)
Pd3 Pd1 Pd11 Pd28 93.31(2)
Pd8 Pd1 Pd11 Pd28 -85.98(2)
Pd4 Pd1 Pd11 Pd28 -14.66(3)
Pd13 Pd1 Pd11 Pd28 -157.23(2)
Pd6 Pd1 Pd11 Pd28 20.95(2)
Pd9 Pd1 Pd11 Pd28 150.59(19)
Pd7 Pd1 Pd11 Pd28 -49.48(2)
Pd5 Pd1 Pd11 Pd28 56.86(3)
Pd12 Pd1 Pd11 Pd28 -123.34(2)
Pd10 Pd1 Pd11 Pd28 126.47(2)
Pd2 Pd1 Pd11 Pd21 98.46(2)
Pd3 Pd1 Pd11 Pd21 27.972(19)
Pd8 Pd1 Pd11 Pd21 -151.31(2)
Pd4 Pd1 Pd11 Pd21 -79.99(3)
Pd13 Pd1 Pd11 Pd21 137.43(2)
Pd6 Pd1 Pd11 Pd21 -44.385(19)
Pd9 Pd1 Pd11 Pd21 85.3(2)
Pd7 Pd1 Pd11 Pd21 -114.81(2)
Pd5 Pd1 Pd11 Pd21 -8.48(3)
Pd12 Pd1 Pd11 Pd21 171.33(2)
Pd10 Pd1 Pd11 Pd21 61.13(3)
Pd2 Pd1 Pd11 Pd16 37.565(18)
Pd3 Pd1 Pd11 Pd16 -32.922(18)
Pd8 Pd1 Pd11 Pd16 147.80(2)
Pd4 Pd1 Pd11 Pd16 -140.88(2)
Pd13 Pd1 Pd11 Pd16 76.54(2)
Pd6 Pd1 Pd11 Pd16 -105.28(2)
Pd9 Pd1 Pd11 Pd16 24.4(2)
Pd7 Pd1 Pd11 Pd16 -175.71(2)
Pd5 Pd1 Pd11 Pd16 -69.37(2)
Pd12 Pd1 Pd11 Pd16 110.43(2)
Pd10 Pd1 Pd11 Pd16 0.24(3)
Pd2 Pd1 Pd11 Pd17 -25.669(19)
Pd3 Pd1 Pd11 Pd17 -96.16(2)
Pd8 Pd1 Pd11 Pd17 84.56(2)
Pd4 Pd1 Pd11 Pd17 155.88(2)
Pd13 Pd1 Pd11 Pd17 13.30(3)
Pd6 Pd1 Pd11 Pd17 -168.51(2)
Pd9 Pd1 Pd11 Pd17 -38.9(2)
Pd7 Pd1 Pd11 Pd17 121.06(2)
Pd5 Pd1 Pd11 Pd17 -132.60(2)
Pd12 Pd1 Pd11 Pd17 47.197(19)
Pd10 Pd1 Pd11 Pd17 -63.00(3)
Pd2 Pd1 Pd11 Pd12 -72.867(17)
Pd3 Pd1 Pd11 Pd12 -143.35(2)
Pd8 Pd1 Pd11 Pd12 37.364(19)
Pd4 Pd1 Pd11 Pd12 108.68(3)
Pd13 Pd1 Pd11 Pd12 -33.90(2)
Pd6 Pd1 Pd11 Pd12 144.29(2)
Pd9 Pd1 Pd11 Pd12 -86.1(2)
Pd7 Pd1 Pd11 Pd12 73.860(18)
Pd5 Pd1 Pd11 Pd12 -179.80(2)
Pd10 Pd1 Pd11 Pd12 -110.19(2)
Pd2 Pd1 Pd11 Pd3 70.487(18)
Pd8 Pd1 Pd11 Pd3 -179.28(2)
Pd4 Pd1 Pd11 Pd3 -107.96(3)
Pd13 Pd1 Pd11 Pd3 109.46(2)
Pd6 Pd1 Pd11 Pd3 -72.358(18)
Pd9 Pd1 Pd11 Pd3 57.3(2)
Pd7 Pd1 Pd11 Pd3 -142.79(2)
Pd5 Pd1 Pd11 Pd3 -36.45(2)
Pd12 Pd1 Pd11 Pd3 143.35(2)
Pd10 Pd1 Pd11 Pd3 33.160(19)
Pd2 Pd1 Pd11 Pd6 142.84(2)
Pd3 Pd1 Pd11 Pd6 72.358(18)
Pd8 Pd1 Pd11 Pd6 -106.93(2)
Pd4 Pd1 Pd11 Pd6 -35.60(2)
Pd13 Pd1 Pd11 Pd6 -178.18(3)
Pd9 Pd1 Pd11 Pd6 129.6(2)
Pd7 Pd1 Pd11 Pd6 -70.429(18)
Pd5 Pd1 Pd11 Pd6 35.91(2)
Pd12 Pd1 Pd11 Pd6 -144.29(2)
Pd10 Pd1 Pd11 Pd6 105.52(2)
Pd1 Pd3 Pd11 C24 -111.0(4)
Pd2 Pd3 Pd11 C24 179.4(4)
Pd10 Pd3 Pd11 C24 -145.8(4)
Pd20 Pd3 Pd11 C24 -8.7(4)
Pd23 Pd3 Pd11 C24 70.0(4)
Pd21 Pd3 Pd11 C24 36.3(4)
Pd15 Pd3 Pd11 C24 145.3(4)
Pd16 Pd3 Pd11 C24 107.9(4)
Pd22 Pd3 Pd11 C24 141.0(4)
Pd5 Pd3 Pd11 C24 -76.8(4)
Pd6 Pd3 Pd11 C24 -43.5(4)
Pd1 Pd3 Pd11 Pd7 -33.337(19)
Pd2 Pd3 Pd11 Pd7 -102.97(2)
Pd10 Pd3 Pd11 Pd7 -68.13(3)
Pd20 Pd3 Pd11 Pd7 68.92(3)
Pd23 Pd3 Pd11 Pd7 147.68(2)
Pd21 Pd3 Pd11 Pd7 113.98(2)
Pd15 Pd3 Pd11 Pd7 -137.09(2)
Pd16 Pd3 Pd11 Pd7 -174.41(2)
Pd22 Pd3 Pd11 Pd7 -141.38(14)
Pd5 Pd3 Pd11 Pd7 0.84(3)
Pd6 Pd3 Pd11 Pd7 34.183(19)
Pd1 Pd3 Pd11 Pd2 69.635(18)
Pd10 Pd3 Pd11 Pd2 34.84(2)
Pd20 Pd3 Pd11 Pd2 171.89(3)
Pd23 Pd3 Pd11 Pd2 -109.35(2)
Pd21 Pd3 Pd11 Pd2 -143.05(2)
Pd15 Pd3 Pd11 Pd2 -34.120(19)
Pd16 Pd3 Pd11 Pd2 -71.441(18)
Pd22 Pd3 Pd11 Pd2 -38.41(15)
Pd5 Pd3 Pd11 Pd2 103.81(2)
Pd6 Pd3 Pd11 Pd2 137.15(2)
Pd1 Pd3 Pd11 Pd28 -102.35(2)
Pd2 Pd3 Pd11 Pd28 -171.99(2)
Pd10 Pd3 Pd11 Pd28 -137.15(2)
Pd20 Pd3 Pd11 Pd28 -0.10(3)
Pd23 Pd3 Pd11 Pd28 78.66(2)
Pd21 Pd3 Pd11 Pd28 44.96(2)
Pd15 Pd3 Pd11 Pd28 153.89(2)
Pd16 Pd3 Pd11 Pd28 116.57(2)
Pd22 Pd3 Pd11 Pd28 149.60(14)
Pd5 Pd3 Pd11 Pd28 -68.18(2)
Pd6 Pd3 Pd11 Pd28 -34.834(19)
Pd2 Pd3 Pd11 Pd1 -69.635(18)
Pd10 Pd3 Pd11 Pd1 -34.80(2)
Pd20 Pd3 Pd11 Pd1 102.25(3)
Pd23 Pd3 Pd11 Pd1 -178.98(2)
Pd21 Pd3 Pd11 Pd1 147.31(2)
Pd15 Pd3 Pd11 Pd1 -103.75(2)
Pd16 Pd3 Pd11 Pd1 -141.08(2)
Pd22 Pd3 Pd11 Pd1 -108.04(15)
Pd5 Pd3 Pd11 Pd1 34.174(19)
Pd6 Pd3 Pd11 Pd1 67.520(17)
Pd1 Pd3 Pd11 Pd21 -147.31(2)
Pd2 Pd3 Pd11 Pd21 143.05(2)
Pd10 Pd3 Pd11 Pd21 177.89(2)
Pd20 Pd3 Pd11 Pd21 -45.06(2)
Pd23 Pd3 Pd11 Pd21 33.70(2)
Pd15 Pd3 Pd11 Pd21 108.93(2)
Pd16 Pd3 Pd11 Pd21 71.612(18)
Pd22 Pd3 Pd11 Pd21 104.64(15)
Pd5 Pd3 Pd11 Pd21 -113.14(2)
Pd6 Pd3 Pd11 Pd21 -79.793(18)
Pd1 Pd3 Pd11 Pd16 141.08(2)
Pd2 Pd3 Pd11 Pd16 71.441(18)
Pd10 Pd3 Pd11 Pd16 106.28(2)
Pd20 Pd3 Pd11 Pd16 -116.67(3)
Pd23 Pd3 Pd11 Pd16 -37.91(2)
Pd21 Pd3 Pd11 Pd16 -71.612(18)
Pd15 Pd3 Pd11 Pd16 37.32(2)
Pd22 Pd3 Pd11 Pd16 33.03(15)
Pd5 Pd3 Pd11 Pd16 175.25(2)
Pd6 Pd3 Pd11 Pd16 -151.40(2)
Pd1 Pd3 Pd11 Pd17 103.43(2)
Pd2 Pd3 Pd11 Pd17 33.791(19)
Pd10 Pd3 Pd11 Pd17 68.63(3)
Pd20 Pd3 Pd11 Pd17 -154.32(2)
Pd23 Pd3 Pd11 Pd17 -75.56(2)
Pd21 Pd3 Pd11 Pd17 -109.26(2)
Pd15 Pd3 Pd11 Pd17 -0.33(3)
Pd16 Pd3 Pd11 Pd17 -37.650(19)
Pd22 Pd3 Pd11 Pd17 -4.62(16)
Pd5 Pd3 Pd11 Pd17 137.60(2)
Pd6 Pd3 Pd11 Pd17 170.95(2)
Pd1 Pd3 Pd11 Pd12 32.095(18)
Pd2 Pd3 Pd11 Pd12 -37.540(18)
Pd10 Pd3 Pd11 Pd12 -2.70(3)
Pd20 Pd3 Pd11 Pd12 134.35(2)
Pd23 Pd3 Pd11 Pd12 -146.89(2)
Pd21 Pd3 Pd11 Pd12 179.41(2)
Pd15 Pd3 Pd11 Pd12 -71.66(2)
Pd16 Pd3 Pd11 Pd12 -108.98(2)
Pd22 Pd3 Pd11 Pd12 -75.95(15)
Pd5 Pd3 Pd11 Pd12 66.27(2)
Pd6 Pd3 Pd11 Pd12 99.61(2)
Pd1 Pd3 Pd11 Pd6 -67.520(17)
Pd2 Pd3 Pd11 Pd6 -137.15(2)
Pd10 Pd3 Pd11 Pd6 -102.32(2)
Pd20 Pd3 Pd11 Pd6 34.73(2)
Pd23 Pd3 Pd11 Pd6 113.50(2)
Pd21 Pd3 Pd11 Pd6 79.793(18)
Pd15 Pd3 Pd11 Pd6 -171.27(2)
Pd16 Pd3 Pd11 Pd6 151.40(2)
Pd22 Pd3 Pd11 Pd6 -175.56(15)
Pd5 Pd3 Pd11 Pd6 -33.346(19)
C7 Pd6 Pd11 C24 -125.9(5)
C8 Pd6 Pd11 C24 16.3(3)
Pd1 Pd6 Pd11 C24 -133.3(2)
Pd25 Pd6 Pd11 C24 68.3(2)
Pd28 Pd6 Pd11 C24 22.4(2)
Pd5 Pd6 Pd11 C24 -166.7(2)
Pd7 Pd6 Pd11 C24 -59.0(2)
Pd4 Pd6 Pd11 C24 -104.3(2)
Pd3 Pd6 Pd11 C24 160.1(2)
Pd20 Pd6 Pd11 C24 134.9(2)
Pd21 Pd6 Pd11 C24 94.8(2)
C7 Pd6 Pd11 Pd7 -66.9(4)
C8 Pd6 Pd11 Pd7 75.4(2)
Pd1 Pd6 Pd11 Pd7 -74.233(19)
Pd25 Pd6 Pd11 Pd7 127.32(2)
Pd28 Pd6 Pd11 Pd7 81.44(2)
Pd5 Pd6 Pd11 Pd7 -107.70(2)
Pd4 Pd6 Pd11 Pd7 -45.31(2)
Pd3 Pd6 Pd11 Pd7 -140.84(2)
Pd20 Pd6 Pd11 Pd7 -166.05(2)
Pd21 Pd6 Pd11 Pd7 153.82(2)
C7 Pd6 Pd11 Pd2 38.3(4)
C8 Pd6 Pd11 Pd2 -179.4(2)
Pd1 Pd6 Pd11 Pd2 30.973(18)
Pd25 Pd6 Pd11 Pd2 -127.47(2)
Pd28 Pd6 Pd11 Pd2 -173.36(2)
Pd5 Pd6 Pd11 Pd2 -2.49(3)
Pd7 Pd6 Pd11 Pd2 105.21(2)
Pd4 Pd6 Pd11 Pd2 59.90(2)
Pd3 Pd6 Pd11 Pd2 -35.631(18)
Pd20 Pd6 Pd11 Pd2 -60.84(2)
Pd21 Pd6 Pd11 Pd2 -100.98(2)
C7 Pd6 Pd11 Pd28 -148.4(4)
C8 Pd6 Pd11 Pd28 -6.1(2)
Pd1 Pd6 Pd11 Pd28 -155.67(2)
Pd25 Pd6 Pd11 Pd28 45.88(2)
Pd5 Pd6 Pd11 Pd28 170.86(3)
Pd7 Pd6 Pd11 Pd28 -81.44(2)
Pd4 Pd6 Pd11 Pd28 -126.74(2)
Pd3 Pd6 Pd11 Pd28 137.73(2)
Pd20 Pd6 Pd11 Pd28 112.51(2)
Pd21 Pd6 Pd11 Pd28 72.38(2)
C7 Pd6 Pd11 Pd1 7.3(4)
C8 Pd6 Pd11 Pd1 149.6(2)
Pd25 Pd6 Pd11 Pd1 -158.45(2)
Pd28 Pd6 Pd11 Pd1 155.67(2)
Pd5 Pd6 Pd11 Pd1 -33.466(19)
Pd7 Pd6 Pd11 Pd1 74.233(19)
Pd4 Pd6 Pd11 Pd1 28.925(18)
Pd3 Pd6 Pd11 Pd1 -66.604(17)
Pd20 Pd6 Pd11 Pd1 -91.82(2)
Pd21 Pd6 Pd11 Pd1 -131.95(2)
C7 Pd6 Pd11 Pd21 139.3(4)
C8 Pd6 Pd11 Pd21 -78.5(2)
Pd1 Pd6 Pd11 Pd21 131.95(2)
Pd25 Pd6 Pd11 Pd21 -26.497(19)
Pd28 Pd6 Pd11 Pd21 -72.38(2)
Pd5 Pd6 Pd11 Pd21 98.48(2)
Pd7 Pd6 Pd11 Pd21 -153.82(2)
Pd4 Pd6 Pd11 Pd21 160.87(2)
Pd3 Pd6 Pd11 Pd21 65.345(17)
Pd20 Pd6 Pd11 Pd21 40.133(18)
C7 Pd6 Pd11 Pd16 99.3(4)
C8 Pd6 Pd11 Pd16 -118.4(2)
Pd1 Pd6 Pd11 Pd16 92.00(2)
Pd25 Pd6 Pd11 Pd16 -66.44(2)
Pd28 Pd6 Pd11 Pd16 -112.33(2)
Pd5 Pd6 Pd11 Pd16 58.54(3)
Pd7 Pd6 Pd11 Pd16 166.24(2)
Pd4 Pd6 Pd11 Pd16 120.93(2)
Pd3 Pd6 Pd11 Pd16 25.400(19)
Pd20 Pd6 Pd11 Pd16 0.19(2)
Pd21 Pd6 Pd11 Pd16 -39.945(19)
C7 Pd6 Pd11 Pd17 44.6(4)
C8 Pd6 Pd11 Pd17 -173.1(2)
Pd1 Pd6 Pd11 Pd17 37.30(7)
Pd25 Pd6 Pd11 Pd17 -121.15(7)
Pd28 Pd6 Pd11 Pd17 -167.03(8)
Pd5 Pd6 Pd11 Pd17 3.83(8)
Pd7 Pd6 Pd11 Pd17 111.53(7)
Pd4 Pd6 Pd11 Pd17 66.22(8)
Pd3 Pd6 Pd11 Pd17 -29.31(7)
Pd20 Pd6 Pd11 Pd17 -54.52(8)
Pd21 Pd6 Pd11 Pd17 -94.65(7)
C7 Pd6 Pd11 Pd12 -24.1(4)
C8 Pd6 Pd11 Pd12 118.1(2)
Pd1 Pd6 Pd11 Pd12 -31.452(18)
Pd25 Pd6 Pd11 Pd12 170.10(2)
Pd28 Pd6 Pd11 Pd12 124.22(2)
Pd5 Pd6 Pd11 Pd12 -64.92(2)
Pd7 Pd6 Pd11 Pd12 42.782(19)
Pd4 Pd6 Pd11 Pd12 -2.53(2)
Pd3 Pd6 Pd11 Pd12 -98.06(2)
Pd20 Pd6 Pd11 Pd12 -123.27(2)
Pd21 Pd6 Pd11 Pd12 -163.40(2)
C7 Pd6 Pd11 Pd3 73.9(4)
C8 Pd6 Pd11 Pd3 -143.8(2)
Pd1 Pd6 Pd11 Pd3 66.604(17)
Pd25 Pd6 Pd11 Pd3 -91.84(2)
Pd28 Pd6 Pd11 Pd3 -137.73(2)
Pd5 Pd6 Pd11 Pd3 33.138(19)
Pd7 Pd6 Pd11 Pd3 140.84(2)
Pd4 Pd6 Pd11 Pd3 95.53(2)
Pd20 Pd6 Pd11 Pd3 -25.212(17)
Pd21 Pd6 Pd11 Pd3 -65.345(17)
C25 Pd8 Pd12 C3 -37.6(4)
C11 Pd8 Pd12 C3 -84.3(3)
Pd1 Pd8 Pd12 C3 153.71(19)
Pd35 Pd8 Pd12 C3 -145.4(2)
Pd4 Pd8 Pd12 C3 130.00(19)
Pd7 Pd8 Pd12 C3 84.55(19)
Pd13 Pd8 Pd12 C3 -139.10(19)
Pd34 Pd8 Pd12 C3 66.73(19)
Pd9 Pd8 Pd12 C3 -170.58(19)
C25 Pd8 Pd12 C11 46.7(4)
Pd1 Pd8 Pd12 C11 -122.0(2)
Pd35 Pd8 Pd12 C11 -61.1(2)
Pd4 Pd8 Pd12 C11 -145.7(2)
Pd7 Pd8 Pd12 C11 168.8(2)
Pd13 Pd8 Pd12 C11 -54.8(2)
Pd34 Pd8 Pd12 C11 151.0(2)
Pd9 Pd8 Pd12 C11 -86.3(2)
C25 Pd8 Pd12 Pd37 -50.1(4)
C11 Pd8 Pd12 Pd37 -96.8(2)
Pd1 Pd8 Pd12 Pd37 141.21(4)
Pd35 Pd8 Pd12 Pd37 -157.87(5)
Pd4 Pd8 Pd12 Pd37 117.50(4)
Pd7 Pd8 Pd12 Pd37 72.05(4)
Pd13 Pd8 Pd12 Pd37 -151.60(4)
Pd34 Pd8 Pd12 Pd37 54.23(5)
Pd9 Pd8 Pd12 Pd37 176.92(4)
C25 Pd8 Pd12 Pd18 81.8(4)
C11 Pd8 Pd12 Pd18 35.1(2)
Pd1 Pd8 Pd12 Pd18 -86.89(3)
Pd35 Pd8 Pd12 Pd18 -25.97(7)
Pd4 Pd8 Pd12 Pd18 -110.60(3)
Pd7 Pd8 Pd12 Pd18 -156.05(3)
Pd13 Pd8 Pd12 Pd18 -19.70(2)
Pd34 Pd8 Pd12 Pd18 -173.87(2)
Pd9 Pd8 Pd12 Pd18 -51.19(3)
C25 Pd8 Pd12 Pd13 101.5(4)
C11 Pd8 Pd12 Pd13 54.8(2)
Pd1 Pd8 Pd12 Pd13 -67.190(17)
Pd35 Pd8 Pd12 Pd13 -6.27(6)
Pd4 Pd8 Pd12 Pd13 -90.90(2)
Pd7 Pd8 Pd12 Pd13 -136.35(2)
Pd34 Pd8 Pd12 Pd13 -154.17(2)
Pd9 Pd8 Pd12 Pd13 -31.487(18)
C25 Pd8 Pd12 Pd1 168.7(4)
C11 Pd8 Pd12 Pd1 122.0(2)
Pd35 Pd8 Pd12 Pd1 60.92(6)
Pd4 Pd8 Pd12 Pd1 -23.71(2)
Pd7 Pd8 Pd12 Pd1 -69.159(17)
Pd13 Pd8 Pd12 Pd1 67.190(17)
Pd34 Pd8 Pd12 Pd1 -86.98(2)
Pd9 Pd8 Pd12 Pd1 35.703(17)
C25 Pd8 Pd12 Pd2 144.3(4)
C11 Pd8 Pd12 Pd2 97.7(2)
Pd1 Pd8 Pd12 Pd2 -24.353(19)
Pd35 Pd8 Pd12 Pd2 36.56(7)
Pd4 Pd8 Pd12 Pd2 -48.06(3)
Pd7 Pd8 Pd12 Pd2 -93.51(2)
Pd13 Pd8 Pd12 Pd2 42.837(18)
Pd34 Pd8 Pd12 Pd2 -111.34(2)
Pd9 Pd8 Pd12 Pd2 11.35(2)
C25 Pd8 Pd12 Pd11 -156.0(4)
C11 Pd8 Pd12 Pd11 157.3(2)
Pd1 Pd8 Pd12 Pd11 35.315(18)
Pd35 Pd8 Pd12 Pd11 96.23(6)
Pd4 Pd8 Pd12 Pd11 11.61(3)
Pd7 Pd8 Pd12 Pd11 -33.844(18)
Pd13 Pd8 Pd12 Pd11 102.51(2)
Pd34 Pd8 Pd12 Pd11 -51.67(3)
Pd9 Pd8 Pd12 Pd11 71.02(2)
C25 Pd8 Pd12 Pd7 -122.2(4)
C11 Pd8 Pd12 Pd7 -168.8(2)
Pd1 Pd8 Pd12 Pd7 69.159(17)
Pd35 Pd8 Pd12 Pd7 130.08(6)
Pd4 Pd8 Pd12 Pd7 45.45(2)
Pd13 Pd8 Pd12 Pd7 136.35(2)
Pd34 Pd8 Pd12 Pd7 -17.82(2)
Pd9 Pd8 Pd12 Pd7 104.86(2)
C25 Pd8 Pd12 Pd17 175.5(4)
C11 Pd8 Pd12 Pd17 128.9(2)
Pd1 Pd8 Pd12 Pd17 6.87(5)
Pd35 Pd8 Pd12 Pd17 67.79(9)
Pd4 Pd8 Pd12 Pd17 -16.84(7)
Pd7 Pd8 Pd12 Pd17 -62.29(6)
Pd13 Pd8 Pd12 Pd17 74.06(5)
Pd34 Pd8 Pd12 Pd17 -80.11(6)
Pd9 Pd8 Pd12 Pd17 42.57(6)
Pd2 Pd1 Pd12 C3 159.0(3)
Pd3 Pd1 Pd12 C3 126.9(3)
Pd8 Pd1 Pd12 C3 -49.8(3)
Pd4 Pd1 Pd12 C3 -23.8(3)
Pd13 Pd1 Pd12 C3 -126.2(3)
Pd6 Pd1 Pd12 C3 51.4(3)
Pd9 Pd1 Pd12 C3 -98.0(3)
Pd7 Pd1 Pd12 C3 22.9(3)
Pd5 Pd1 Pd12 C3 134(30)
Pd11 Pd1 Pd12 C3 89.4(3)
Pd10 Pd1 Pd12 C3 -165.2(3)
Pd2 Pd1 Pd12 C11 -111.83(17)
Pd3 Pd1 Pd12 C11 -143.96(17)
Pd8 Pd1 Pd12 C11 39.41(17)
Pd4 Pd1 Pd12 C11 65.41(17)
Pd13 Pd1 Pd12 C11 -37.01(17)
Pd6 Pd1 Pd12 C11 140.59(17)
Pd9 Pd1 Pd12 C11 -8.80(17)
Pd7 Pd1 Pd12 C11 112.06(17)
Pd5 Pd1 Pd12 C11 -137(16)
Pd11 Pd1 Pd12 C11 178.60(17)
Pd10 Pd1 Pd12 C11 -75.98(17)
Pd2 Pd1 Pd12 Pd37 69.17(4)
Pd3 Pd1 Pd12 Pd37 37.03(5)
Pd8 Pd1 Pd12 Pd37 -139.60(4)
Pd4 Pd1 Pd12 Pd37 -113.59(4)
Pd13 Pd1 Pd12 Pd37 143.99(4)
Pd6 Pd1 Pd12 Pd37 -38.41(5)
Pd9 Pd1 Pd12 Pd37 172.20(3)
Pd7 Pd1 Pd12 Pd37 -66.95(4)
Pd5 Pd1 Pd12 Pd37 44(6)
Pd11 Pd1 Pd12 Pd37 -0.40(4)
Pd10 Pd1 Pd12 Pd37 105.02(4)
Pd2 Pd1 Pd12 Pd8 -151.23(2)
Pd3 Pd1 Pd12 Pd8 176.63(3)
Pd4 Pd1 Pd12 Pd8 26.00(2)
Pd13 Pd1 Pd12 Pd8 -76.416(19)
Pd6 Pd1 Pd12 Pd8 101.19(3)
Pd9 Pd1 Pd12 Pd8 -48.20(2)
Pd7 Pd1 Pd12 Pd8 72.650(19)
Pd5 Pd1 Pd12 Pd8 -176(66)
Pd11 Pd1 Pd12 Pd8 139.19(2)
Pd10 Pd1 Pd12 Pd8 -115.38(2)
Pd2 Pd1 Pd12 Pd18 -27.01(2)
Pd3 Pd1 Pd12 Pd18 -59.15(3)
Pd8 Pd1 Pd12 Pd18 124.22(2)
Pd4 Pd1 Pd12 Pd18 150.23(2)
Pd13 Pd1 Pd12 Pd18 47.80(2)
Pd6 Pd1 Pd12 Pd18 -134.59(2)
Pd9 Pd1 Pd12 Pd18 76.02(3)
Pd7 Pd1 Pd12 Pd18 -163.13(2)
Pd5 Pd1 Pd12 Pd18 -52(6)
Pd11 Pd1 Pd12 Pd18 -96.59(2)
Pd10 Pd1 Pd12 Pd18 8.84(3)
Pd2 Pd1 Pd12 Pd13 -74.819(18)
Pd3 Pd1 Pd12 Pd13 -106.95(2)
Pd8 Pd1 Pd12 Pd13 76.416(19)
Pd4 Pd1 Pd12 Pd13 102.42(3)
Pd6 Pd1 Pd12 Pd13 177.60(3)
Pd9 Pd1 Pd12 Pd13 28.21(2)
Pd7 Pd1 Pd12 Pd13 149.07(2)
Pd5 Pd1 Pd12 Pd13 -100(6)
Pd11 Pd1 Pd12 Pd13 -144.39(2)
Pd10 Pd1 Pd12 Pd13 -38.97(2)
Pd3 Pd1 Pd12 Pd2 -32.13(2)
Pd8 Pd1 Pd12 Pd2 151.23(2)
Pd4 Pd1 Pd12 Pd2 177.24(3)
Pd13 Pd1 Pd12 Pd2 74.819(18)
Pd6 Pd1 Pd12 Pd2 -107.58(3)
Pd9 Pd1 Pd12 Pd2 103.03(2)
Pd7 Pd1 Pd12 Pd2 -136.12(2)
Pd5 Pd1 Pd12 Pd2 -25(6)
Pd11 Pd1 Pd12 Pd2 -69.572(17)
Pd10 Pd1 Pd12 Pd2 35.85(2)
Pd2 Pd1 Pd12 Pd11 69.572(18)
Pd3 Pd1 Pd12 Pd11 37.44(2)
Pd8 Pd1 Pd12 Pd11 -139.19(2)
Pd4 Pd1 Pd12 Pd11 -113.19(3)
Pd13 Pd1 Pd12 Pd11 144.39(2)
Pd6 Pd1 Pd12 Pd11 -38.00(2)
Pd9 Pd1 Pd12 Pd11 172.60(2)
Pd7 Pd1 Pd12 Pd11 -66.543(18)
Pd5 Pd1 Pd12 Pd11 44(6)
Pd10 Pd1 Pd12 Pd11 105.42(2)
Pd2 Pd1 Pd12 Pd7 136.12(2)
Pd3 Pd1 Pd12 Pd7 103.98(2)
Pd8 Pd1 Pd12 Pd7 -72.650(19)
Pd4 Pd1 Pd12 Pd7 -46.65(2)
Pd13 Pd1 Pd12 Pd7 -149.07(2)
Pd6 Pd1 Pd12 Pd7 28.54(2)
Pd9 Pd1 Pd12 Pd7 -120.85(2)
Pd5 Pd1 Pd12 Pd7 111(6)
Pd11 Pd1 Pd12 Pd7 66.544(18)
Pd10 Pd1 Pd12 Pd7 171.97(3)
Pd2 Pd1 Pd12 Pd17 31.472(17)
Pd3 Pd1 Pd12 Pd17 -0.66(3)
Pd8 Pd1 Pd12 Pd17 -177.29(2)
Pd4 Pd1 Pd12 Pd17 -151.29(2)
Pd13 Pd1 Pd12 Pd17 106.291(19)
Pd6 Pd1 Pd12 Pd17 -76.10(2)
Pd9 Pd1 Pd12 Pd17 134.50(2)
Pd7 Pd1 Pd12 Pd17 -104.64(2)
Pd5 Pd1 Pd12 Pd17 6(6)
Pd11 Pd1 Pd12 Pd17 -38.099(17)
Pd10 Pd1 Pd12 Pd17 67.33(2)
Pd1 Pd2 Pd12 C3 -150.3(5)
Pd3 Pd2 Pd12 C3 -120.1(5)
Pd18 Pd2 Pd12 C3 60.5(5)
Pd19 Pd2 Pd12 C3 31.3(5)
Pd14 Pd2 Pd12 C3 107.9(5)
Pd16 Pd2 Pd12 C3 -50.8(5)
Pd11 Pd2 Pd12 C3 -78.0(5)
Pd17 Pd2 Pd12 C3 -9.8(5)
Pd15 Pd2 Pd12 C3 -150.2(5)
Pd13 Pd2 Pd12 C3 140.7(5)
Pd10 Pd2 Pd12 C3 176.8(5)
Pd1 Pd2 Pd12 C11 75.93(18)
Pd3 Pd2 Pd12 C11 106.13(18)
Pd18 Pd2 Pd12 C11 -73.30(18)
Pd19 Pd2 Pd12 C11 -102.48(18)
Pd14 Pd2 Pd12 C11 -25.83(18)
Pd16 Pd2 Pd12 C11 175.42(18)
Pd11 Pd2 Pd12 C11 148.20(18)
Pd17 Pd2 Pd12 C11 -143.61(18)
Pd15 Pd2 Pd12 C11 76.0(3)
Pd13 Pd2 Pd12 C11 6.92(18)
Pd10 Pd2 Pd12 C11 42.98(18)
Pd1 Pd2 Pd12 Pd37 -146.04(2)
Pd3 Pd2 Pd12 Pd37 -115.84(2)
Pd18 Pd2 Pd12 Pd37 64.73(2)
Pd19 Pd2 Pd12 Pd37 35.55(3)
Pd14 Pd2 Pd12 Pd37 112.20(3)
Pd16 Pd2 Pd12 Pd37 -46.55(3)
Pd11 Pd2 Pd12 Pd37 -73.77(2)
Pd17 Pd2 Pd12 Pd37 -5.58(2)
Pd15 Pd2 Pd12 Pd37 -145.95(18)
Pd13 Pd2 Pd12 Pd37 144.95(2)
Pd10 Pd2 Pd12 Pd37 -178.99(2)
Pd1 Pd2 Pd12 Pd8 25.09(2)
Pd3 Pd2 Pd12 Pd8 55.29(3)
Pd18 Pd2 Pd12 Pd8 -124.13(2)
Pd19 Pd2 Pd12 Pd8 -153.32(2)
Pd14 Pd2 Pd12 Pd8 -76.67(3)
Pd16 Pd2 Pd12 Pd8 124.58(2)
Pd11 Pd2 Pd12 Pd8 97.36(2)
Pd17 Pd2 Pd12 Pd8 165.55(2)
Pd15 Pd2 Pd12 Pd8 25.18(19)
Pd13 Pd2 Pd12 Pd8 -43.914(19)
Pd10 Pd2 Pd12 Pd8 -7.86(3)
Pd1 Pd2 Pd12 Pd18 149.22(2)
Pd3 Pd2 Pd12 Pd18 179.43(2)
Pd19 Pd2 Pd12 Pd18 -29.18(2)
Pd14 Pd2 Pd12 Pd18 47.46(2)
Pd16 Pd2 Pd12 Pd18 -111.28(2)
Pd11 Pd2 Pd12 Pd18 -138.51(2)
Pd17 Pd2 Pd12 Pd18 -70.316(18)
Pd15 Pd2 Pd12 Pd18 149.32(18)
Pd13 Pd2 Pd12 Pd18 80.220(19)
Pd10 Pd2 Pd12 Pd18 116.27(2)
Pd1 Pd2 Pd12 Pd13 69.005(18)
Pd3 Pd2 Pd12 Pd13 99.21(2)
Pd18 Pd2 Pd12 Pd13 -80.220(19)
Pd19 Pd2 Pd12 Pd13 -109.40(3)
Pd14 Pd2 Pd12 Pd13 -32.76(2)
Pd16 Pd2 Pd12 Pd13 168.50(2)
Pd11 Pd2 Pd12 Pd13 141.27(2)
Pd17 Pd2 Pd12 Pd13 -150.54(2)
Pd15 Pd2 Pd12 Pd13 69.10(18)
Pd10 Pd2 Pd12 Pd13 36.053(19)
Pd3 Pd2 Pd12 Pd1 30.20(2)
Pd18 Pd2 Pd12 Pd1 -149.22(2)
Pd19 Pd2 Pd12 Pd1 -178.41(3)
Pd14 Pd2 Pd12 Pd1 -101.76(3)
Pd16 Pd2 Pd12 Pd1 99.49(2)
Pd11 Pd2 Pd12 Pd1 72.269(18)
Pd17 Pd2 Pd12 Pd1 140.46(2)
Pd15 Pd2 Pd12 Pd1 0.09(18)
Pd13 Pd2 Pd12 Pd1 -69.005(18)
Pd10 Pd2 Pd12 Pd1 -32.952(19)
Pd1 Pd2 Pd12 Pd11 -72.269(18)
Pd3 Pd2 Pd12 Pd11 -42.07(2)
Pd18 Pd2 Pd12 Pd11 138.51(2)
Pd19 Pd2 Pd12 Pd11 109.32(3)
Pd14 Pd2 Pd12 Pd11 -174.03(3)
Pd16 Pd2 Pd12 Pd11 27.22(2)
Pd17 Pd2 Pd12 Pd11 68.190(17)
Pd15 Pd2 Pd12 Pd11 -72.18(18)
Pd13 Pd2 Pd12 Pd11 -141.27(2)
Pd10 Pd2 Pd12 Pd11 -105.22(2)
Pd1 Pd2 Pd12 Pd7 -36.894(18)
Pd3 Pd2 Pd12 Pd7 -6.69(3)
Pd18 Pd2 Pd12 Pd7 173.88(2)
Pd19 Pd2 Pd12 Pd7 144.70(2)
Pd14 Pd2 Pd12 Pd7 -138.66(2)
Pd16 Pd2 Pd12 Pd7 62.60(3)
Pd11 Pd2 Pd12 Pd7 35.375(18)
Pd17 Pd2 Pd12 Pd7 103.57(2)
Pd15 Pd2 Pd12 Pd7 -36.80(19)
Pd13 Pd2 Pd12 Pd7 -105.90(2)
Pd10 Pd2 Pd12 Pd7 -69.85(2)
Pd1 Pd2 Pd12 Pd17 -140.46(2)
Pd3 Pd2 Pd12 Pd17 -110.26(2)
Pd18 Pd2 Pd12 Pd17 70.316(18)
Pd19 Pd2 Pd12 Pd17 41.13(2)
Pd14 Pd2 Pd12 Pd17 117.78(3)
Pd16 Pd2 Pd12 Pd17 -40.97(2)
Pd11 Pd2 Pd12 Pd17 -68.190(17)
Pd15 Pd2 Pd12 Pd17 -140.37(18)
Pd13 Pd2 Pd12 Pd17 150.54(2)
Pd10 Pd2 Pd12 Pd17 -173.41(2)
C24 Pd11 Pd12 C3 -8.0(3)
Pd7 Pd11 Pd12 C3 -70.1(2)
Pd2 Pd11 Pd12 C3 153.3(2)
Pd28 Pd11 Pd12 C3 -51.6(2)
Pd1 Pd11 Pd12 C3 -140.6(2)
Pd21 Pd11 Pd12 C3 -169.2(2)
Pd16 Pd11 Pd12 C3 128.4(2)
Pd17 Pd11 Pd12 C3 87.2(2)
Pd3 Pd11 Pd12 C3 -170.8(2)
Pd6 Pd11 Pd12 C3 -110.8(2)
C24 Pd11 Pd12 C11 130.1(4)
Pd7 Pd11 Pd12 C11 68.0(3)
Pd2 Pd11 Pd12 C11 -68.6(3)
Pd28 Pd11 Pd12 C11 86.4(3)
Pd1 Pd11 Pd12 C11 -2.6(3)
Pd21 Pd11 Pd12 C11 -31.1(3)
Pd16 Pd11 Pd12 C11 -93.6(3)
Pd17 Pd11 Pd12 C11 -134.8(3)
Pd3 Pd11 Pd12 C11 -32.8(3)
Pd6 Pd11 Pd12 C11 27.2(3)
C24 Pd11 Pd12 Pd37 -47.6(2)
Pd7 Pd11 Pd12 Pd37 -109.67(2)
Pd2 Pd11 Pd12 Pd37 113.73(2)
Pd28 Pd11 Pd12 Pd37 -91.24(3)
Pd1 Pd11 Pd12 Pd37 179.77(2)
Pd21 Pd11 Pd12 Pd37 151.22(7)
Pd16 Pd11 Pd12 Pd37 88.81(2)
Pd17 Pd11 Pd12 Pd37 47.596(17)
Pd3 Pd11 Pd12 Pd37 149.59(2)
Pd6 Pd11 Pd12 Pd37 -150.426(19)
C24 Pd11 Pd12 Pd8 97.9(2)
Pd7 Pd11 Pd12 Pd8 35.781(19)
Pd2 Pd11 Pd12 Pd8 -100.81(2)
Pd28 Pd11 Pd12 Pd8 54.22(3)
Pd1 Pd11 Pd12 Pd8 -34.775(18)
Pd21 Pd11 Pd12 Pd8 -63.32(8)
Pd16 Pd11 Pd12 Pd8 -125.74(2)
Pd17 Pd11 Pd12 Pd8 -166.95(2)
Pd3 Pd11 Pd12 Pd8 -64.95(2)
Pd6 Pd11 Pd12 Pd8 -4.97(2)
C24 Pd11 Pd12 Pd18 -125.9(2)
Pd7 Pd11 Pd12 Pd18 172.06(2)
Pd2 Pd11 Pd12 Pd18 35.461(18)
Pd28 Pd11 Pd12 Pd18 -169.51(2)
Pd1 Pd11 Pd12 Pd18 101.50(2)
Pd21 Pd11 Pd12 Pd18 72.95(7)
Pd16 Pd11 Pd12 Pd18 10.54(3)
Pd17 Pd11 Pd12 Pd18 -30.673(19)
Pd3 Pd11 Pd12 Pd18 71.32(2)
Pd6 Pd11 Pd12 Pd18 131.30(2)
C24 Pd11 Pd12 Pd13 163.7(2)
Pd7 Pd11 Pd12 Pd13 101.62(2)
Pd2 Pd11 Pd12 Pd13 -34.972(18)
Pd28 Pd11 Pd12 Pd13 120.06(3)
Pd1 Pd11 Pd12 Pd13 31.068(18)
Pd21 Pd11 Pd12 Pd13 2.52(8)
Pd16 Pd11 Pd12 Pd13 -59.89(3)
Pd17 Pd11 Pd12 Pd13 -101.11(2)
Pd3 Pd11 Pd12 Pd13 0.89(2)
Pd6 Pd11 Pd12 Pd13 60.87(2)
C24 Pd11 Pd12 Pd1 132.6(2)
Pd7 Pd11 Pd12 Pd1 70.556(18)
Pd2 Pd11 Pd12 Pd1 -66.040(17)
Pd28 Pd11 Pd12 Pd1 88.99(3)
Pd21 Pd11 Pd12 Pd1 -28.55(7)
Pd16 Pd11 Pd12 Pd1 -90.96(2)
Pd17 Pd11 Pd12 Pd1 -132.17(2)
Pd3 Pd11 Pd12 Pd1 -30.179(17)
Pd6 Pd11 Pd12 Pd1 29.804(17)
C24 Pd11 Pd12 Pd2 -161.3(2)
Pd7 Pd11 Pd12 Pd2 136.60(2)
Pd28 Pd11 Pd12 Pd2 155.03(3)
Pd1 Pd11 Pd12 Pd2 66.040(17)
Pd21 Pd11 Pd12 Pd2 37.49(7)
Pd16 Pd11 Pd12 Pd2 -24.923(19)
Pd17 Pd11 Pd12 Pd2 -66.134(17)
Pd3 Pd11 Pd12 Pd2 35.861(17)
Pd6 Pd11 Pd12 Pd2 95.84(2)
C24 Pd11 Pd12 Pd7 62.1(2)
Pd2 Pd11 Pd12 Pd7 -136.60(2)
Pd28 Pd11 Pd12 Pd7 18.44(2)
Pd1 Pd11 Pd12 Pd7 -70.556(17)
Pd21 Pd11 Pd12 Pd7 -99.10(7)
Pd16 Pd11 Pd12 Pd7 -161.52(2)
Pd17 Pd11 Pd12 Pd7 157.27(2)
Pd3 Pd11 Pd12 Pd7 -100.73(2)
Pd6 Pd11 Pd12 Pd7 -40.752(18)
C24 Pd11 Pd12 Pd17 -95.2(2)
Pd7 Pd11 Pd12 Pd17 -157.27(2)
Pd2 Pd11 Pd12 Pd17 66.134(17)
Pd28 Pd11 Pd12 Pd17 -138.83(3)
Pd1 Pd11 Pd12 Pd17 132.17(2)
Pd21 Pd11 Pd12 Pd17 103.63(7)
Pd16 Pd11 Pd12 Pd17 41.212(19)
Pd3 Pd11 Pd12 Pd17 102.00(2)
Pd6 Pd11 Pd12 Pd17 161.98(2)
C15 Pd7 Pd12 C3 -26.4(3)
Pd11 Pd7 Pd12 C3 121.5(2)
Pd34 Pd7 Pd12 C3 -79.6(2)
Pd1 Pd7 Pd12 C3 -167.1(2)
Pd6 Pd7 Pd12 C3 167.69(19)
Pd8 Pd7 Pd12 C3 -99.10(19)
Pd28 Pd7 Pd12 C3 106.5(2)
Pd4 Pd7 Pd12 C3 -134.37(19)
C15 Pd7 Pd12 C11 64.0(3)
Pd11 Pd7 Pd12 C11 -148.18(19)
Pd34 Pd7 Pd12 C11 10.75(19)
Pd1 Pd7 Pd12 C11 -76.74(19)
Pd6 Pd7 Pd12 C11 -101.98(19)
Pd8 Pd7 Pd12 C11 -8.77(19)
Pd28 Pd7 Pd12 C11 -163.22(19)
Pd4 Pd7 Pd12 C11 -44.04(19)
C15 Pd7 Pd12 Pd37 -72.0(2)
Pd11 Pd7 Pd12 Pd37 75.88(2)
Pd34 Pd7 Pd12 Pd37 -125.19(2)
Pd1 Pd7 Pd12 Pd37 147.32(2)
Pd6 Pd7 Pd12 Pd37 122.08(2)
Pd8 Pd7 Pd12 Pd37 -144.71(2)
Pd28 Pd7 Pd12 Pd37 60.84(3)
Pd4 Pd7 Pd12 Pd37 -179.979(19)
C15 Pd7 Pd12 Pd8 72.7(2)
Pd11 Pd7 Pd12 Pd8 -139.41(2)
Pd34 Pd7 Pd12 Pd8 19.52(2)
Pd1 Pd7 Pd12 Pd8 -67.972(18)
Pd6 Pd7 Pd12 Pd8 -93.21(2)
Pd28 Pd7 Pd12 Pd8 -154.45(2)
Pd4 Pd7 Pd12 Pd8 -35.267(17)
C15 Pd7 Pd12 Pd18 -169.5(2)
Pd11 Pd7 Pd12 Pd18 -21.64(6)
Pd34 Pd7 Pd12 Pd18 137.30(6)
Pd1 Pd7 Pd12 Pd18 49.80(6)
Pd6 Pd7 Pd12 Pd18 24.56(7)
Pd8 Pd7 Pd12 Pd18 117.78(6)
Pd28 Pd7 Pd12 Pd18 -36.67(7)
Pd4 Pd7 Pd12 Pd18 82.51(6)
C15 Pd7 Pd12 Pd13 113.3(2)
Pd11 Pd7 Pd12 Pd13 -98.80(2)
Pd34 Pd7 Pd12 Pd13 60.13(3)
Pd1 Pd7 Pd12 Pd13 -27.365(19)
Pd6 Pd7 Pd12 Pd13 -52.60(3)
Pd8 Pd7 Pd12 Pd13 40.607(19)
Pd28 Pd7 Pd12 Pd13 -113.84(2)
Pd4 Pd7 Pd12 Pd13 5.34(2)
C15 Pd7 Pd12 Pd1 140.7(2)
Pd11 Pd7 Pd12 Pd1 -71.439(18)
Pd34 Pd7 Pd12 Pd1 87.49(2)
Pd6 Pd7 Pd12 Pd1 -25.239(19)
Pd8 Pd7 Pd12 Pd1 67.972(18)
Pd28 Pd7 Pd12 Pd1 -86.48(2)
Pd4 Pd7 Pd12 Pd1 32.705(17)
C15 Pd7 Pd12 Pd2 176.1(2)
Pd11 Pd7 Pd12 Pd2 -36.057(18)
Pd34 Pd7 Pd12 Pd2 122.88(2)
Pd1 Pd7 Pd12 Pd2 35.383(18)
Pd6 Pd7 Pd12 Pd2 10.14(3)
Pd8 Pd7 Pd12 Pd2 103.35(2)
Pd28 Pd7 Pd12 Pd2 -51.09(3)
Pd4 Pd7 Pd12 Pd2 68.09(2)
C15 Pd7 Pd12 Pd11 -147.9(2)
Pd34 Pd7 Pd12 Pd11 158.93(3)
Pd1 Pd7 Pd12 Pd11 71.439(18)
Pd6 Pd7 Pd12 Pd11 46.20(2)
Pd8 Pd7 Pd12 Pd11 139.41(2)
Pd28 Pd7 Pd12 Pd11 -15.037(19)
Pd4 Pd7 Pd12 Pd11 104.14(2)
C15 Pd7 Pd12 Pd17 -128.4(2)
Pd11 Pd7 Pd12 Pd17 19.418(18)
Pd34 Pd7 Pd12 Pd17 178.35(2)
Pd1 Pd7 Pd12 Pd17 90.86(2)
Pd6 Pd7 Pd12 Pd17 65.62(2)
Pd8 Pd7 Pd12 Pd17 158.83(2)
Pd28 Pd7 Pd12 Pd17 4.38(3)
Pd4 Pd7 Pd12 Pd17 123.562(18)
Pd2 Pd1 Pd13 C11 111.95(18)
Pd3 Pd1 Pd13 C11 147.84(18)
Pd8 Pd1 Pd13 C11 -28.08(18)
Pd4 Pd1 Pd13 C11 -71.22(18)
Pd6 Pd1 Pd13 C11 -52.4(7)
Pd9 Pd1 Pd13 C11 -111.27(18)
Pd7 Pd1 Pd13 C11 9.49(19)
Pd5 Pd1 Pd13 C11 -139.94(18)
Pd11 Pd1 Pd13 C11 74.62(18)
Pd12 Pd1 Pd13 C11 40.34(18)
Pd10 Pd1 Pd13 C11 -176.18(18)
Pd2 Pd1 Pd13 C16 -136.7(3)
Pd3 Pd1 Pd13 C16 -100.8(3)
Pd8 Pd1 Pd13 C16 83.3(3)
Pd4 Pd1 Pd13 C16 40.2(3)
Pd6 Pd1 Pd13 C16 59.0(7)
Pd9 Pd1 Pd13 C16 0.1(3)
Pd7 Pd1 Pd13 C16 120.9(3)
Pd5 Pd1 Pd13 C16 -28.6(3)
Pd11 Pd1 Pd13 C16 -174.0(3)
Pd12 Pd1 Pd13 C16 151.7(3)
Pd10 Pd1 Pd13 C16 -64.8(3)
Pd2 Pd1 Pd13 Pd24 -25.86(5)
Pd3 Pd1 Pd13 Pd24 10.03(6)
Pd8 Pd1 Pd13 Pd24 -165.89(5)
Pd4 Pd1 Pd13 Pd24 150.97(5)
Pd6 Pd1 Pd13 Pd24 169.8(6)
Pd9 Pd1 Pd13 Pd24 110.92(5)
Pd7 Pd1 Pd13 Pd24 -128.32(5)
Pd5 Pd1 Pd13 Pd24 82.24(5)
Pd11 Pd1 Pd13 Pd24 -63.19(6)
Pd12 Pd1 Pd13 Pd24 -97.48(5)
Pd10 Pd1 Pd13 Pd24 46.00(5)
Pd2 Pd1 Pd13 Pd29 -93.64(2)
Pd3 Pd1 Pd13 Pd29 -57.75(3)
Pd8 Pd1 Pd13 Pd29 126.33(2)
Pd4 Pd1 Pd13 Pd29 83.19(3)
Pd6 Pd1 Pd13 Pd29 102.0(6)
Pd9 Pd1 Pd13 Pd29 43.14(2)
Pd7 Pd1 Pd13 Pd29 163.90(2)
Pd5 Pd1 Pd13 Pd29 14.46(3)
Pd11 Pd1 Pd13 Pd29 -130.97(2)
Pd12 Pd1 Pd13 Pd29 -165.25(2)
Pd10 Pd1 Pd13 Pd29 -21.78(2)
Pd2 Pd1 Pd13 Pd12 71.612(17)
Pd3 Pd1 Pd13 Pd12 107.50(2)
Pd8 Pd1 Pd13 Pd12 -68.418(17)
Pd4 Pd1 Pd13 Pd12 -111.56(2)
Pd6 Pd1 Pd13 Pd12 -92.7(6)
Pd9 Pd1 Pd13 Pd12 -151.61(2)
Pd7 Pd1 Pd13 Pd12 -30.85(2)
Pd5 Pd1 Pd13 Pd12 179.72(2)
Pd11 Pd1 Pd13 Pd12 34.28(2)
Pd10 Pd1 Pd13 Pd12 143.48(2)
Pd2 Pd1 Pd13 Pd9 -136.78(2)
Pd3 Pd1 Pd13 Pd9 -100.89(2)
Pd8 Pd1 Pd13 Pd9 83.187(18)
Pd4 Pd1 Pd13 Pd9 40.05(2)
Pd6 Pd1 Pd13 Pd9 58.9(6)
Pd7 Pd1 Pd13 Pd9 120.76(2)
Pd5 Pd1 Pd13 Pd9 -28.68(2)
Pd11 Pd1 Pd13 Pd9 -174.11(2)
Pd12 Pd1 Pd13 Pd9 151.61(2)
Pd10 Pd1 Pd13 Pd9 -64.918(16)
Pd3 Pd1 Pd13 Pd2 35.89(2)
Pd8 Pd1 Pd13 Pd2 -140.03(2)
Pd4 Pd1 Pd13 Pd2 176.83(2)
Pd6 Pd1 Pd13 Pd2 -164.3(6)
Pd9 Pd1 Pd13 Pd2 136.78(2)
Pd7 Pd1 Pd13 Pd2 -102.46(2)
Pd5 Pd1 Pd13 Pd2 108.11(2)
Pd11 Pd1 Pd13 Pd2 -37.331(19)
Pd12 Pd1 Pd13 Pd2 -71.612(17)
Pd10 Pd1 Pd13 Pd2 71.865(17)
Pd2 Pd1 Pd13 Pd8 140.03(2)
Pd3 Pd1 Pd13 Pd8 175.92(3)
Pd4 Pd1 Pd13 Pd8 -43.14(2)
Pd6 Pd1 Pd13 Pd8 -24.3(6)
Pd9 Pd1 Pd13 Pd8 -83.187(18)
Pd7 Pd1 Pd13 Pd8 37.57(2)
Pd5 Pd1 Pd13 Pd8 -111.86(2)
Pd11 Pd1 Pd13 Pd8 102.70(2)
Pd12 Pd1 Pd13 Pd8 68.418(17)
Pd10 Pd1 Pd13 Pd8 -148.11(2)
Pd2 Pd1 Pd13 Pd18 31.358(17)
Pd3 Pd1 Pd13 Pd18 67.25(2)
Pd8 Pd1 Pd13 Pd18 -108.67(2)
Pd4 Pd1 Pd13 Pd18 -151.81(2)
Pd6 Pd1 Pd13 Pd18 -133.0(6)
Pd9 Pd1 Pd13 Pd18 168.14(2)
Pd7 Pd1 Pd13 Pd18 -71.10(2)
Pd5 Pd1 Pd13 Pd18 139.46(2)
Pd11 Pd1 Pd13 Pd18 -5.97(3)
Pd12 Pd1 Pd13 Pd18 -40.253(17)
Pd10 Pd1 Pd13 Pd18 103.224(18)
Pd2 Pd1 Pd13 Pd10 -71.865(17)
Pd3 Pd1 Pd13 Pd10 -35.98(2)
Pd8 Pd1 Pd13 Pd10 148.11(2)
Pd4 Pd1 Pd13 Pd10 104.97(2)
Pd6 Pd1 Pd13 Pd10 123.8(6)
Pd9 Pd1 Pd13 Pd10 64.918(16)
Pd7 Pd1 Pd13 Pd10 -174.33(2)
Pd5 Pd1 Pd13 Pd10 36.24(2)
Pd11 Pd1 Pd13 Pd10 -109.20(2)
Pd12 Pd1 Pd13 Pd10 -143.48(2)
Pd2 Pd1 Pd13 Pd14 -34.489(17)
Pd3 Pd1 Pd13 Pd14 1.40(3)
Pd8 Pd1 Pd13 Pd14 -174.52(2)
Pd4 Pd1 Pd13 Pd14 142.34(2)
Pd6 Pd1 Pd13 Pd14 161.2(6)
Pd9 Pd1 Pd13 Pd14 102.294(19)
Pd7 Pd1 Pd13 Pd14 -136.95(2)
Pd5 Pd1 Pd13 Pd14 73.62(2)
Pd11 Pd1 Pd13 Pd14 -71.82(2)
Pd12 Pd1 Pd13 Pd14 -106.101(19)
Pd10 Pd1 Pd13 Pd14 37.376(16)
C3 Pd12 Pd13 C11 13.4(3)
Pd37 Pd12 Pd13 C11 92.6(2)
Pd8 Pd12 Pd13 C11 -57.3(2)
Pd18 Pd12 Pd13 C11 105.9(2)
Pd1 Pd12 Pd13 C11 -124.2(2)
Pd2 Pd12 Pd13 C11 170.9(2)
Pd11 Pd12 Pd13 C11 -155.6(2)
Pd7 Pd12 Pd13 C11 -96.6(2)
Pd17 Pd12 Pd13 C11 146.0(2)
C3 Pd12 Pd13 C16 -13.3(4)
C11 Pd12 Pd13 C16 -26.7(4)
Pd37 Pd12 Pd13 C16 65.9(3)
Pd8 Pd12 Pd13 C16 -84.0(3)
Pd18 Pd12 Pd13 C16 79.2(3)
Pd1 Pd12 Pd13 C16 -150.9(3)
Pd2 Pd12 Pd13 C16 144.2(3)
Pd11 Pd12 Pd13 C16 177.7(3)
Pd7 Pd12 Pd13 C16 -123.3(3)
Pd17 Pd12 Pd13 C16 119.3(3)
C3 Pd12 Pd13 Pd1 137.6(3)
C11 Pd12 Pd13 Pd1 124.2(2)
Pd37 Pd12 Pd13 Pd1 -143.19(4)
Pd8 Pd12 Pd13 Pd1 66.906(17)
Pd18 Pd12 Pd13 Pd1 -129.90(2)
Pd2 Pd12 Pd13 Pd1 -64.950(17)
Pd11 Pd12 Pd13 Pd1 -31.463(18)
Pd7 Pd12 Pd13 Pd1 27.545(19)
Pd17 Pd12 Pd13 Pd1 -89.80(2)
C3 Pd12 Pd13 Pd24 -73.9(3)
C11 Pd12 Pd13 Pd24 -87.3(2)
Pd37 Pd12 Pd13 Pd24 5.31(5)
Pd8 Pd12 Pd13 Pd24 -144.59(3)
Pd18 Pd12 Pd13 Pd24 18.61(2)
Pd1 Pd12 Pd13 Pd24 148.50(3)
Pd2 Pd12 Pd13 Pd24 83.55(2)
Pd11 Pd12 Pd13 Pd24 117.04(2)
Pd7 Pd12 Pd13 Pd24 176.05(2)
Pd17 Pd12 Pd13 Pd24 58.70(3)
C3 Pd12 Pd13 Pd29 -165.3(3)
C11 Pd12 Pd13 Pd29 -179(18)
Pd37 Pd12 Pd13 Pd29 -86.07(9)
Pd8 Pd12 Pd13 Pd29 124.03(8)
Pd18 Pd12 Pd13 Pd29 -72.78(8)
Pd1 Pd12 Pd13 Pd29 57.12(8)
Pd2 Pd12 Pd13 Pd29 -7.83(8)
Pd11 Pd12 Pd13 Pd29 25.66(9)
Pd7 Pd12 Pd13 Pd29 84.67(8)
Pd17 Pd12 Pd13 Pd29 -32.68(9)
C3 Pd12 Pd13 Pd9 110.5(3)
C11 Pd12 Pd13 Pd9 97.2(2)
Pd37 Pd12 Pd13 Pd9 -170.21(4)
Pd8 Pd12 Pd13 Pd9 39.89(2)
Pd18 Pd12 Pd13 Pd9 -156.92(2)
Pd1 Pd12 Pd13 Pd9 -27.02(2)
Pd2 Pd12 Pd13 Pd9 -91.97(2)
Pd11 Pd12 Pd13 Pd9 -58.48(3)
Pd7 Pd12 Pd13 Pd9 0.52(3)
Pd17 Pd12 Pd13 Pd9 -116.82(2)
C3 Pd12 Pd13 Pd2 -157.5(3)
C11 Pd12 Pd13 Pd2 -170.9(2)
Pd37 Pd12 Pd13 Pd2 -78.24(4)
Pd8 Pd12 Pd13 Pd2 131.86(2)
Pd18 Pd12 Pd13 Pd2 -64.946(16)
Pd1 Pd12 Pd13 Pd2 64.950(17)
Pd11 Pd12 Pd13 Pd2 33.486(18)
Pd7 Pd12 Pd13 Pd2 92.49(2)
Pd17 Pd12 Pd13 Pd2 -24.851(17)
C3 Pd12 Pd13 Pd8 70.7(3)
C11 Pd12 Pd13 Pd8 57.3(2)
Pd37 Pd12 Pd13 Pd8 149.90(4)
Pd18 Pd12 Pd13 Pd8 163.20(2)
Pd1 Pd12 Pd13 Pd8 -66.906(18)
Pd2 Pd12 Pd13 Pd8 -131.86(2)
Pd11 Pd12 Pd13 Pd8 -98.37(2)
Pd7 Pd12 Pd13 Pd8 -39.361(19)
Pd17 Pd12 Pd13 Pd8 -156.71(2)
C3 Pd12 Pd13 Pd18 -92.5(3)
C11 Pd12 Pd13 Pd18 -105.9(2)
Pd37 Pd12 Pd13 Pd18 -13.30(4)
Pd8 Pd12 Pd13 Pd18 -163.20(2)
Pd1 Pd12 Pd13 Pd18 129.90(2)
Pd2 Pd12 Pd13 Pd18 64.946(16)
Pd11 Pd12 Pd13 Pd18 98.43(2)
Pd7 Pd12 Pd13 Pd18 157.44(2)
Pd17 Pd12 Pd13 Pd18 40.095(17)
C3 Pd12 Pd13 Pd10 169.9(3)
C11 Pd12 Pd13 Pd10 156.5(2)
Pd37 Pd12 Pd13 Pd10 -110.86(4)
Pd8 Pd12 Pd13 Pd10 99.24(2)
Pd18 Pd12 Pd13 Pd10 -97.56(2)
Pd1 Pd12 Pd13 Pd10 32.334(18)
Pd2 Pd12 Pd13 Pd10 -32.616(17)
Pd11 Pd12 Pd13 Pd10 0.87(2)
Pd7 Pd12 Pd13 Pd10 59.88(2)
Pd17 Pd12 Pd13 Pd10 -57.47(2)
C3 Pd12 Pd13 Pd14 -132.9(3)
C11 Pd12 Pd13 Pd14 -146.3(2)
Pd37 Pd12 Pd13 Pd14 -53.70(5)
Pd8 Pd12 Pd13 Pd14 156.40(2)
Pd18 Pd12 Pd13 Pd14 -40.404(19)
Pd1 Pd12 Pd13 Pd14 89.49(2)
Pd2 Pd12 Pd13 Pd14 24.542(17)
Pd11 Pd12 Pd13 Pd14 58.03(2)
Pd7 Pd12 Pd13 Pd14 117.04(2)
Pd17 Pd12 Pd13 Pd14 -0.31(2)
C27 Pd9 Pd13 C11 -54.8(4)
Pd10 Pd9 Pd13 C11 153.1(2)
Pd35 Pd9 Pd13 C11 -15.3(2)
Pd1 Pd9 Pd13 C11 83.3(2)
Pd4 Pd9 Pd13 C11 49.0(2)
Pd5 Pd9 Pd13 C11 109.1(2)
Pd29 Pd9 Pd13 C11 -142.6(2)
Pd8 Pd9 Pd13 C11 20.2(2)
C27 Pd9 Pd13 C16 42.0(4)
Pd10 Pd9 Pd13 C16 -110.13(18)
Pd35 Pd9 Pd13 C16 81.49(18)
Pd1 Pd9 Pd13 C16 -179.94(18)
Pd4 Pd9 Pd13 C16 145.80(18)
Pd5 Pd9 Pd13 C16 -154.15(18)
Pd29 Pd9 Pd13 C16 -45.86(18)
Pd8 Pd9 Pd13 C16 117.03(18)
C27 Pd9 Pd13 Pd1 -138.1(4)
Pd10 Pd9 Pd13 Pd1 69.802(17)
Pd35 Pd9 Pd13 Pd1 -98.57(2)
Pd4 Pd9 Pd13 Pd1 -34.268(18)
Pd5 Pd9 Pd13 Pd1 25.787(19)
Pd29 Pd9 Pd13 Pd1 134.08(2)
Pd8 Pd9 Pd13 Pd1 -63.038(17)
C27 Pd9 Pd13 Pd24 74.2(4)
Pd10 Pd9 Pd13 Pd24 -77.88(3)
Pd35 Pd9 Pd13 Pd24 113.75(3)
Pd1 Pd9 Pd13 Pd24 -147.68(3)
Pd4 Pd9 Pd13 Pd24 178.05(2)
Pd5 Pd9 Pd13 Pd24 -121.90(3)
Pd29 Pd9 Pd13 Pd24 -13.60(2)
Pd8 Pd9 Pd13 Pd24 149.28(3)
C27 Pd9 Pd13 Pd29 87.8(4)
Pd10 Pd9 Pd13 Pd29 -64.278(17)
Pd35 Pd9 Pd13 Pd29 127.35(2)
Pd1 Pd9 Pd13 Pd29 -134.08(2)
Pd4 Pd9 Pd13 Pd29 -168.35(2)
Pd5 Pd9 Pd13 Pd29 -108.29(2)
Pd8 Pd9 Pd13 Pd29 162.88(2)
C27 Pd9 Pd13 Pd12 -110.6(4)
Pd10 Pd9 Pd13 Pd12 97.26(2)
Pd35 Pd9 Pd13 Pd12 -71.12(3)
Pd1 Pd9 Pd13 Pd12 27.45(2)
Pd4 Pd9 Pd13 Pd12 -6.81(3)
Pd5 Pd9 Pd13 Pd12 53.24(3)
Pd29 Pd9 Pd13 Pd12 161.53(3)
Pd8 Pd9 Pd13 Pd12 -35.58(2)
C27 Pd9 Pd13 Pd2 -173.8(4)
Pd10 Pd9 Pd13 Pd2 34.093(18)
Pd35 Pd9 Pd13 Pd2 -134.28(2)
Pd1 Pd9 Pd13 Pd2 -35.709(18)
Pd4 Pd9 Pd13 Pd2 -69.98(2)
Pd5 Pd9 Pd13 Pd2 -9.92(3)
Pd29 Pd9 Pd13 Pd2 98.37(2)
Pd8 Pd9 Pd13 Pd2 -98.75(2)
C27 Pd9 Pd13 Pd8 -75.1(4)
Pd10 Pd9 Pd13 Pd8 132.84(2)
Pd35 Pd9 Pd13 Pd8 -35.53(2)
Pd1 Pd9 Pd13 Pd8 63.038(17)
Pd4 Pd9 Pd13 Pd8 28.770(19)
Pd5 Pd9 Pd13 Pd8 88.83(2)
Pd29 Pd9 Pd13 Pd8 -162.88(2)
C27 Pd9 Pd13 Pd18 -170.8(4)
Pd10 Pd9 Pd13 Pd18 37.15(6)
Pd35 Pd9 Pd13 Pd18 -131.22(5)
Pd1 Pd9 Pd13 Pd18 -32.65(6)
Pd4 Pd9 Pd13 Pd18 -66.92(6)
Pd5 Pd9 Pd13 Pd18 -6.86(7)
Pd29 Pd9 Pd13 Pd18 101.43(6)
Pd8 Pd9 Pd13 Pd18 -95.69(6)
C27 Pd9 Pd13 Pd10 152.1(4)
Pd35 Pd9 Pd13 Pd10 -168.37(2)
Pd1 Pd9 Pd13 Pd10 -69.802(17)
Pd4 Pd9 Pd13 Pd10 -104.07(2)
Pd5 Pd9 Pd13 Pd10 -44.015(18)
Pd29 Pd9 Pd13 Pd10 64.278(17)
Pd8 Pd9 Pd13 Pd10 -132.840(19)
C27 Pd9 Pd13 Pd14 131.0(4)
Pd10 Pd9 Pd13 Pd14 -21.122(18)
Pd35 Pd9 Pd13 Pd14 170.51(2)
Pd1 Pd9 Pd13 Pd14 -90.92(2)
Pd4 Pd9 Pd13 Pd14 -125.191(19)
Pd5 Pd9 Pd13 Pd14 -65.14(2)
Pd29 Pd9 Pd13 Pd14 43.157(17)
Pd8 Pd9 Pd13 Pd14 -153.96(2)
Pd1 Pd2 Pd13 C11 -81.39(19)
Pd3 Pd2 Pd13 C11 -114.09(19)
Pd18 Pd2 Pd13 C11 59.64(19)
Pd19 Pd2 Pd13 C11 104.89(19)
Pd14 Pd2 Pd13 C11 142.91(19)
Pd16 Pd2 Pd13 C11 -91.3(2)
Pd11 Pd2 Pd13 C11 -44.1(2)
Pd17 Pd2 Pd13 C11 25.5(2)
Pd15 Pd2 Pd13 C11 179.89(19)
Pd12 Pd2 Pd13 C11 -7.60(19)
Pd10 Pd2 Pd13 C11 -151.26(19)
Pd1 Pd2 Pd13 C16 139.1(3)
Pd3 Pd2 Pd13 C16 106.4(3)
Pd18 Pd2 Pd13 C16 -79.8(3)
Pd19 Pd2 Pd13 C16 -34.6(3)
Pd14 Pd2 Pd13 C16 3.4(3)
Pd16 Pd2 Pd13 C16 129.2(3)
Pd11 Pd2 Pd13 C16 176.4(3)
Pd17 Pd2 Pd13 C16 -114.0(3)
Pd15 Pd2 Pd13 C16 40.4(3)
Pd12 Pd2 Pd13 C16 -147.1(3)
Pd10 Pd2 Pd13 C16 69.3(3)
Pd3 Pd2 Pd13 Pd1 -32.696(19)
Pd18 Pd2 Pd13 Pd1 141.03(2)
Pd19 Pd2 Pd13 Pd1 -173.72(3)
Pd14 Pd2 Pd13 Pd1 -135.70(2)
Pd16 Pd2 Pd13 Pd1 -9.89(12)
Pd11 Pd2 Pd13 Pd1 37.291(19)
Pd17 Pd2 Pd13 Pd1 106.86(3)
Pd15 Pd2 Pd13 Pd1 -98.72(2)
Pd12 Pd2 Pd13 Pd1 73.792(18)
Pd10 Pd2 Pd13 Pd1 -69.869(17)
Pd1 Pd2 Pd13 Pd24 168.21(2)
Pd3 Pd2 Pd13 Pd24 135.52(2)
Pd18 Pd2 Pd13 Pd24 -50.757(19)
Pd19 Pd2 Pd13 Pd24 -5.51(3)
Pd14 Pd2 Pd13 Pd24 32.516(19)
Pd16 Pd2 Pd13 Pd24 158.32(12)
Pd11 Pd2 Pd13 Pd24 -154.50(2)
Pd17 Pd2 Pd13 Pd24 -84.92(3)
Pd15 Pd2 Pd13 Pd24 69.49(3)
Pd12 Pd2 Pd13 Pd24 -117.99(2)
Pd10 Pd2 Pd13 Pd24 98.34(2)
Pd1 Pd2 Pd13 Pd29 103.91(2)
Pd3 Pd2 Pd13 Pd29 71.21(2)
Pd18 Pd2 Pd13 Pd29 -115.06(2)
Pd19 Pd2 Pd13 Pd29 -69.81(3)
Pd14 Pd2 Pd13 Pd29 -31.791(19)
Pd16 Pd2 Pd13 Pd29 94.02(13)
Pd11 Pd2 Pd13 Pd29 141.20(2)
Pd17 Pd2 Pd13 Pd29 -149.23(2)
Pd15 Pd2 Pd13 Pd29 5.19(3)
Pd12 Pd2 Pd13 Pd29 177.70(2)
Pd10 Pd2 Pd13 Pd29 34.037(18)
Pd1 Pd2 Pd13 Pd12 -73.792(18)
Pd3 Pd2 Pd13 Pd12 -106.49(2)
Pd18 Pd2 Pd13 Pd12 67.237(17)
Pd19 Pd2 Pd13 Pd12 112.49(2)
Pd14 Pd2 Pd13 Pd12 150.51(2)
Pd16 Pd2 Pd13 Pd12 -83.68(13)
Pd11 Pd2 Pd13 Pd12 -36.501(19)
Pd17 Pd2 Pd13 Pd12 33.07(2)
Pd15 Pd2 Pd13 Pd12 -172.51(2)
Pd10 Pd2 Pd13 Pd12 -143.661(19)
Pd1 Pd2 Pd13 Pd9 37.563(18)
Pd3 Pd2 Pd13 Pd9 4.87(3)
Pd18 Pd2 Pd13 Pd9 178.59(2)
Pd19 Pd2 Pd13 Pd9 -136.16(2)
Pd14 Pd2 Pd13 Pd9 -98.13(2)
Pd16 Pd2 Pd13 Pd9 27.67(13)
Pd11 Pd2 Pd13 Pd9 74.85(2)
Pd17 Pd2 Pd13 Pd9 144.43(2)
Pd15 Pd2 Pd13 Pd9 -61.16(3)
Pd12 Pd2 Pd13 Pd9 111.36(2)
Pd10 Pd2 Pd13 Pd9 -32.306(17)
Pd1 Pd2 Pd13 Pd8 -33.492(18)
Pd3 Pd2 Pd13 Pd8 -66.19(2)
Pd18 Pd2 Pd13 Pd8 107.54(2)
Pd19 Pd2 Pd13 Pd8 152.79(2)
Pd14 Pd2 Pd13 Pd8 -169.19(2)
Pd16 Pd2 Pd13 Pd8 -43.38(13)
Pd11 Pd2 Pd13 Pd8 3.80(3)
Pd17 Pd2 Pd13 Pd8 73.37(3)
Pd15 Pd2 Pd13 Pd8 -132.21(2)
Pd12 Pd2 Pd13 Pd8 40.300(17)
Pd10 Pd2 Pd13 Pd8 -103.361(19)
Pd1 Pd2 Pd13 Pd18 -141.03(2)
Pd3 Pd2 Pd13 Pd18 -173.73(2)
Pd19 Pd2 Pd13 Pd18 45.25(2)
Pd14 Pd2 Pd13 Pd18 83.273(18)
Pd16 Pd2 Pd13 Pd18 -150.92(13)
Pd11 Pd2 Pd13 Pd18 -103.74(2)
Pd17 Pd2 Pd13 Pd18 -34.17(2)
Pd15 Pd2 Pd13 Pd18 120.25(2)
Pd12 Pd2 Pd13 Pd18 -67.237(17)
Pd10 Pd2 Pd13 Pd18 149.102(19)
Pd1 Pd2 Pd13 Pd10 69.869(17)
Pd3 Pd2 Pd13 Pd10 37.173(18)
Pd18 Pd2 Pd13 Pd10 -149.101(19)
Pd19 Pd2 Pd13 Pd10 -103.85(2)
Pd14 Pd2 Pd13 Pd10 -65.828(16)
Pd16 Pd2 Pd13 Pd10 59.98(13)
Pd11 Pd2 Pd13 Pd10 107.16(2)
Pd17 Pd2 Pd13 Pd10 176.73(3)
Pd15 Pd2 Pd13 Pd10 -28.850(19)
Pd12 Pd2 Pd13 Pd10 143.661(19)
Pd1 Pd2 Pd13 Pd14 135.70(2)
Pd3 Pd2 Pd13 Pd14 103.00(2)
Pd18 Pd2 Pd13 Pd14 -83.273(18)
Pd19 Pd2 Pd13 Pd14 -38.02(2)
Pd16 Pd2 Pd13 Pd14 125.81(13)
Pd11 Pd2 Pd13 Pd14 172.99(2)
Pd17 Pd2 Pd13 Pd14 -117.44(3)
Pd15 Pd2 Pd13 Pd14 36.98(2)
Pd12 Pd2 Pd13 Pd14 -150.51(2)
Pd10 Pd2 Pd13 Pd14 65.828(16)
C25 Pd8 Pd13 C11 -72.3(4)
Pd1 Pd8 Pd13 C11 139.6(3)
Pd35 Pd8 Pd13 C11 -117.6(3)
Pd12 Pd8 Pd13 C11 65.0(3)
Pd4 Pd8 Pd13 C11 177.2(3)
Pd7 Pd8 Pd13 C11 105.4(3)
Pd34 Pd8 Pd13 C11 151.0(3)
Pd9 Pd8 Pd13 C11 -153.4(3)
C25 Pd8 Pd13 C16 5.9(3)
C11 Pd8 Pd13 C16 78.2(3)
Pd1 Pd8 Pd13 C16 -142.17(19)
Pd35 Pd8 Pd13 C16 -39.32(19)
Pd12 Pd8 Pd13 C16 143.28(19)
Pd4 Pd8 Pd13 C16 -104.58(19)
Pd7 Pd8 Pd13 C16 -176.34(19)
Pd34 Pd8 Pd13 C16 -130.7(2)
Pd9 Pd8 Pd13 C16 -75.20(19)
C25 Pd8 Pd13 Pd1 148.1(2)
C11 Pd8 Pd13 Pd1 -139.6(3)
Pd35 Pd8 Pd13 Pd1 102.85(2)
Pd12 Pd8 Pd13 Pd1 -74.553(19)
Pd4 Pd8 Pd13 Pd1 37.590(19)
Pd7 Pd8 Pd13 Pd1 -34.173(19)
Pd34 Pd8 Pd13 Pd1 11.45(6)
Pd9 Pd8 Pd13 Pd1 66.974(17)
C25 Pd8 Pd13 Pd24 -44.7(2)
C11 Pd8 Pd13 Pd24 27.6(3)
Pd1 Pd8 Pd13 Pd24 167.21(5)
Pd35 Pd8 Pd13 Pd24 -89.94(5)
Pd12 Pd8 Pd13 Pd24 92.65(5)
Pd4 Pd8 Pd13 Pd24 -155.20(4)
Pd7 Pd8 Pd13 Pd24 133.03(4)
Pd34 Pd8 Pd13 Pd24 178.66(5)
Pd9 Pd8 Pd13 Pd24 -125.82(5)
C25 Pd8 Pd13 Pd29 60.8(2)
C11 Pd8 Pd13 Pd29 133.1(3)
Pd1 Pd8 Pd13 Pd29 -87.30(3)
Pd35 Pd8 Pd13 Pd29 15.55(3)
Pd12 Pd8 Pd13 Pd29 -161.85(3)
Pd4 Pd8 Pd13 Pd29 -49.71(3)
Pd7 Pd8 Pd13 Pd29 -121.47(3)
Pd34 Pd8 Pd13 Pd29 -75.85(7)
Pd9 Pd8 Pd13 Pd29 -20.33(2)
C25 Pd8 Pd13 Pd12 -137.4(2)
C11 Pd8 Pd13 Pd12 -65.0(3)
Pd1 Pd8 Pd13 Pd12 74.553(19)
Pd35 Pd8 Pd13 Pd12 177.40(2)
Pd4 Pd8 Pd13 Pd12 112.14(2)
Pd7 Pd8 Pd13 Pd12 40.380(19)
Pd34 Pd8 Pd13 Pd12 86.00(6)
Pd9 Pd8 Pd13 Pd12 141.53(2)
C25 Pd8 Pd13 Pd9 81.1(2)
C11 Pd8 Pd13 Pd9 153.4(3)
Pd1 Pd8 Pd13 Pd9 -66.974(17)
Pd35 Pd8 Pd13 Pd9 35.875(19)
Pd12 Pd8 Pd13 Pd9 -141.53(2)
Pd4 Pd8 Pd13 Pd9 -29.384(19)
Pd7 Pd8 Pd13 Pd9 -101.15(2)
Pd34 Pd8 Pd13 Pd9 -55.53(6)
C25 Pd8 Pd13 Pd2 -178.8(2)
C11 Pd8 Pd13 Pd2 -106.5(3)
Pd1 Pd8 Pd13 Pd2 33.060(18)
Pd35 Pd8 Pd13 Pd2 135.91(2)
Pd12 Pd8 Pd13 Pd2 -41.493(18)
Pd4 Pd8 Pd13 Pd2 70.65(2)
Pd7 Pd8 Pd13 Pd2 -1.11(2)
Pd34 Pd8 Pd13 Pd2 44.51(6)
Pd9 Pd8 Pd13 Pd2 100.03(2)
C25 Pd8 Pd13 Pd18 -122.5(2)
C11 Pd8 Pd13 Pd18 -50.1(3)
Pd1 Pd8 Pd13 Pd18 89.44(2)
Pd35 Pd8 Pd13 Pd18 -167.71(2)
Pd12 Pd8 Pd13 Pd18 14.890(19)
Pd4 Pd8 Pd13 Pd18 127.03(2)
Pd7 Pd8 Pd13 Pd18 55.27(3)
Pd34 Pd8 Pd13 Pd18 100.89(6)
Pd9 Pd8 Pd13 Pd18 156.42(2)
C25 Pd8 Pd13 Pd10 120.1(2)
C11 Pd8 Pd13 Pd10 -167.6(3)
Pd1 Pd8 Pd13 Pd10 -28.006(18)
Pd35 Pd8 Pd13 Pd10 74.84(2)
Pd12 Pd8 Pd13 Pd10 -102.56(2)
Pd4 Pd8 Pd13 Pd10 9.58(2)
Pd7 Pd8 Pd13 Pd10 -62.18(2)
Pd34 Pd8 Pd13 Pd10 -16.56(6)
Pd9 Pd8 Pd13 Pd10 38.968(17)
C25 Pd8 Pd13 Pd14 160.7(2)
C11 Pd8 Pd13 Pd14 -126.9(3)
Pd1 Pd8 Pd13 Pd14 12.65(5)
Pd35 Pd8 Pd13 Pd14 115.50(5)
Pd12 Pd8 Pd13 Pd14 -61.90(5)
Pd4 Pd8 Pd13 Pd14 50.24(5)
Pd7 Pd8 Pd13 Pd14 -21.52(6)
Pd34 Pd8 Pd13 Pd14 24.10(9)
Pd9 Pd8 Pd13 Pd14 79.63(5)
C18 Pd10 Pd13 C11 -123.7(4)
Pd3 Pd10 Pd13 C11 39.5(4)
Pd9 Pd10 Pd13 C11 -65.5(4)
Pd29 Pd10 Pd13 C11 -146.5(4)
Pd1 Pd10 Pd13 C11 8.2(4)
Pd14 Pd10 Pd13 C11 140.1(4)
Pd22 Pd10 Pd13 C11 55.6(4)
Pd15 Pd10 Pd13 C11 100.8(4)
Pd5 Pd10 Pd13 C11 -23.1(4)
Pd2 Pd10 Pd13 C11 75.0(4)
C18 Pd10 Pd13 C16 16.2(3)
Pd3 Pd10 Pd13 C16 179.45(18)
Pd9 Pd10 Pd13 C16 74.43(18)
Pd29 Pd10 Pd13 C16 -6.59(18)
Pd1 Pd10 Pd13 C16 148.11(18)
Pd14 Pd10 Pd13 C16 -79.99(18)
Pd22 Pd10 Pd13 C16 -164.47(19)
Pd15 Pd10 Pd13 C16 -119.28(18)
Pd5 Pd10 Pd13 C16 116.80(18)
Pd2 Pd10 Pd13 C16 -145.07(18)
C18 Pd10 Pd13 Pd1 -131.9(2)
Pd3 Pd10 Pd13 Pd1 31.332(18)
Pd9 Pd10 Pd13 Pd1 -73.682(18)
Pd29 Pd10 Pd13 Pd1 -154.70(2)
Pd14 Pd10 Pd13 Pd1 131.90(2)
Pd22 Pd10 Pd13 Pd1 47.42(6)
Pd15 Pd10 Pd13 Pd1 92.61(2)
Pd5 Pd10 Pd13 Pd1 -31.317(18)
Pd2 Pd10 Pd13 Pd1 66.815(17)
C18 Pd10 Pd13 Pd24 67.9(2)
Pd3 Pd10 Pd13 Pd24 -128.80(2)
Pd9 Pd10 Pd13 Pd24 126.19(2)
Pd29 Pd10 Pd13 Pd24 45.17(2)
Pd1 Pd10 Pd13 Pd24 -160.13(2)
Pd14 Pd10 Pd13 Pd24 -28.233(19)
Pd22 Pd10 Pd13 Pd24 -112.71(6)
Pd15 Pd10 Pd13 Pd24 -67.52(2)
Pd5 Pd10 Pd13 Pd24 168.55(2)
Pd2 Pd10 Pd13 Pd24 -93.32(2)
C18 Pd10 Pd13 Pd29 22.8(2)
Pd3 Pd10 Pd13 Pd29 -173.97(2)
Pd9 Pd10 Pd13 Pd29 81.02(2)
Pd1 Pd10 Pd13 Pd29 154.70(2)
Pd14 Pd10 Pd13 Pd29 -73.401(18)
Pd22 Pd10 Pd13 Pd29 -157.88(7)
Pd15 Pd10 Pd13 Pd29 -112.69(2)
Pd5 Pd10 Pd13 Pd29 123.39(2)
Pd2 Pd10 Pd13 Pd29 -138.48(2)
C18 Pd10 Pd13 Pd12 -165.7(2)
Pd3 Pd10 Pd13 Pd12 -2.38(2)
Pd9 Pd10 Pd13 Pd12 -107.40(2)
Pd29 Pd10 Pd13 Pd12 171.58(2)
Pd1 Pd10 Pd13 Pd12 -33.714(18)
Pd14 Pd10 Pd13 Pd12 98.18(2)
Pd22 Pd10 Pd13 Pd12 13.71(7)
Pd15 Pd10 Pd13 Pd12 58.90(2)
Pd5 Pd10 Pd13 Pd12 -65.03(2)
Pd2 Pd10 Pd13 Pd12 33.101(18)
C18 Pd10 Pd13 Pd9 -58.3(2)
Pd3 Pd10 Pd13 Pd9 105.01(2)
Pd29 Pd10 Pd13 Pd9 -81.02(2)
Pd1 Pd10 Pd13 Pd9 73.682(18)
Pd14 Pd10 Pd13 Pd9 -154.42(2)
Pd22 Pd10 Pd13 Pd9 121.10(7)
Pd15 Pd10 Pd13 Pd9 166.29(2)
Pd5 Pd10 Pd13 Pd9 42.366(18)
Pd2 Pd10 Pd13 Pd9 140.50(2)
C18 Pd10 Pd13 Pd2 161.2(2)
Pd3 Pd10 Pd13 Pd2 -35.483(17)
Pd9 Pd10 Pd13 Pd2 -140.50(2)
Pd29 Pd10 Pd13 Pd2 138.48(2)
Pd1 Pd10 Pd13 Pd2 -66.815(17)
Pd14 Pd10 Pd13 Pd2 65.083(17)
Pd22 Pd10 Pd13 Pd2 -19.40(6)
Pd15 Pd10 Pd13 Pd2 25.797(18)
Pd5 Pd10 Pd13 Pd2 -98.132(19)
C18 Pd10 Pd13 Pd8 -104.2(2)
Pd3 Pd10 Pd13 Pd8 59.05(2)
Pd9 Pd10 Pd13 Pd8 -45.97(2)
Pd29 Pd10 Pd13 Pd8 -126.99(2)
Pd1 Pd10 Pd13 Pd8 27.713(18)
Pd14 Pd10 Pd13 Pd8 159.61(2)
Pd22 Pd10 Pd13 Pd8 75.13(7)
Pd15 Pd10 Pd13 Pd8 120.32(2)
Pd5 Pd10 Pd13 Pd8 -3.60(2)
Pd2 Pd10 Pd13 Pd8 94.53(2)
C18 Pd10 Pd13 Pd18 135.4(2)
Pd3 Pd10 Pd13 Pd18 -61.33(2)
Pd9 Pd10 Pd13 Pd18 -166.35(2)
Pd29 Pd10 Pd13 Pd18 112.63(2)
Pd1 Pd10 Pd13 Pd18 -92.66(2)
Pd14 Pd10 Pd13 Pd18 39.234(18)
Pd22 Pd10 Pd13 Pd18 -45.25(7)
Pd15 Pd10 Pd13 Pd18 -0.05(2)
Pd5 Pd10 Pd13 Pd18 -123.981(19)
Pd2 Pd10 Pd13 Pd18 -25.849(17)
C18 Pd10 Pd13 Pd14 96.2(2)
Pd3 Pd10 Pd13 Pd14 -100.57(2)
Pd9 Pd10 Pd13 Pd14 154.42(2)
Pd29 Pd10 Pd13 Pd14 73.401(18)
Pd1 Pd10 Pd13 Pd14 -131.90(2)
Pd22 Pd10 Pd13 Pd14 -84.48(6)
Pd15 Pd10 Pd13 Pd14 -39.286(18)
Pd5 Pd10 Pd13 Pd14 -163.21(2)
Pd2 Pd10 Pd13 Pd14 -65.083(17)
Pd1 Pd2 Pd14 C4 123.8(2)
Pd3 Pd2 Pd14 C4 60.2(2)
Pd18 Pd2 Pd14 C4 -124.8(2)
Pd19 Pd2 Pd14 C4 -51.5(2)
Pd16 Pd2 Pd14 C4 -6.3(2)
Pd11 Pd2 Pd14 C4 67.9(3)
Pd17 Pd2 Pd14 C4 -79.8(2)
Pd15 Pd2 Pd14 C4 22.3(2)
Pd12 Pd2 Pd14 C4 -165.7(2)
Pd13 Pd2 Pd14 C4 164.6(2)
Pd10 Pd2 Pd14 C4 92.5(2)
Pd1 Pd2 Pd14 C17 -111.2(3)
Pd3 Pd2 Pd14 C17 -174.7(3)
Pd18 Pd2 Pd14 C17 0.3(3)
Pd19 Pd2 Pd14 C17 73.5(3)
Pd16 Pd2 Pd14 C17 118.8(3)
Pd11 Pd2 Pd14 C17 -167.1(3)
Pd17 Pd2 Pd14 C17 45.3(3)
Pd15 Pd2 Pd14 C17 147.4(3)
Pd12 Pd2 Pd14 C17 -40.6(3)
Pd13 Pd2 Pd14 C17 -70.3(3)
Pd10 Pd2 Pd14 C17 -142.4(3)
Pd1 Pd2 Pd14 Pd24 -73.24(3)
Pd3 Pd2 Pd14 Pd24 -136.78(2)
Pd18 Pd2 Pd14 Pd24 38.24(2)
Pd19 Pd2 Pd14 Pd24 111.48(2)
Pd16 Pd2 Pd14 Pd24 156.71(2)
Pd11 Pd2 Pd14 Pd24 -129.1(2)
Pd17 Pd2 Pd14 Pd24 83.21(3)
Pd15 Pd2 Pd14 Pd24 -174.69(2)
Pd12 Pd2 Pd14 Pd24 -2.67(3)
Pd13 Pd2 Pd14 Pd24 -32.384(18)
Pd10 Pd2 Pd14 Pd24 -104.44(2)
Pd1 Pd2 Pd14 Pd15 101.46(2)
Pd3 Pd2 Pd14 Pd15 37.912(19)
Pd18 Pd2 Pd14 Pd15 -147.06(2)
Pd19 Pd2 Pd14 Pd15 -73.831(18)
Pd16 Pd2 Pd14 Pd15 -28.60(2)
Pd11 Pd2 Pd14 Pd15 45.6(2)
Pd17 Pd2 Pd14 Pd15 -102.09(3)
Pd12 Pd2 Pd14 Pd15 172.02(3)
Pd13 Pd2 Pd14 Pd15 142.31(2)
Pd10 Pd2 Pd14 Pd15 70.249(17)
Pd1 Pd2 Pd14 Pd27 -135.99(2)
Pd3 Pd2 Pd14 Pd27 160.46(2)
Pd18 Pd2 Pd14 Pd27 -24.510(19)
Pd19 Pd2 Pd14 Pd27 48.722(18)
Pd16 Pd2 Pd14 Pd27 93.96(2)
Pd11 Pd2 Pd14 Pd27 168.1(2)
Pd17 Pd2 Pd14 Pd27 20.46(3)
Pd15 Pd2 Pd14 Pd27 122.55(2)
Pd12 Pd2 Pd14 Pd27 -65.43(3)
Pd13 Pd2 Pd14 Pd27 -95.140(19)
Pd10 Pd2 Pd14 Pd27 -167.20(2)
Pd1 Pd2 Pd14 Pd10 31.21(2)
Pd3 Pd2 Pd14 Pd10 -32.337(19)
Pd18 Pd2 Pd14 Pd10 142.69(2)
Pd19 Pd2 Pd14 Pd10 -144.08(2)
Pd16 Pd2 Pd14 Pd10 -98.85(2)
Pd11 Pd2 Pd14 Pd10 -24.7(2)
Pd17 Pd2 Pd14 Pd10 -172.34(3)
Pd15 Pd2 Pd14 Pd10 -70.249(17)
Pd12 Pd2 Pd14 Pd10 101.77(2)
Pd13 Pd2 Pd14 Pd10 72.059(16)
Pd1 Pd2 Pd14 Pd19 175.29(3)
Pd3 Pd2 Pd14 Pd19 111.74(2)
Pd18 Pd2 Pd14 Pd19 -73.232(18)
Pd16 Pd2 Pd14 Pd19 45.23(2)
Pd11 Pd2 Pd14 Pd19 119.4(2)
Pd17 Pd2 Pd14 Pd19 -28.26(2)
Pd15 Pd2 Pd14 Pd19 73.831(18)
Pd12 Pd2 Pd14 Pd19 -114.15(2)
Pd13 Pd2 Pd14 Pd19 -143.86(2)
Pd10 Pd2 Pd14 Pd19 144.08(2)
Pd1 Pd2 Pd14 Pd29 -11.21(3)
Pd3 Pd2 Pd14 Pd29 -74.75(2)
Pd18 Pd2 Pd14 Pd29 100.27(2)
Pd19 Pd2 Pd14 Pd29 173.51(2)
Pd16 Pd2 Pd14 Pd29 -141.26(2)
Pd11 Pd2 Pd14 Pd29 -67.1(2)
Pd17 Pd2 Pd14 Pd29 145.24(2)
Pd15 Pd2 Pd14 Pd29 -112.66(2)
Pd12 Pd2 Pd14 Pd29 59.36(3)
Pd13 Pd2 Pd14 Pd29 29.644(18)
Pd10 Pd2 Pd14 Pd29 -42.416(17)
Pd1 Pd2 Pd14 Pd13 -40.853(19)
Pd3 Pd2 Pd14 Pd13 -104.40(2)
Pd18 Pd2 Pd14 Pd13 70.629(16)
Pd19 Pd2 Pd14 Pd13 143.86(2)
Pd16 Pd2 Pd14 Pd13 -170.90(2)
Pd11 Pd2 Pd14 Pd13 -96.7(2)
Pd17 Pd2 Pd14 Pd13 115.60(3)
Pd15 Pd2 Pd14 Pd13 -142.31(2)
Pd12 Pd2 Pd14 Pd13 29.71(2)
Pd10 Pd2 Pd14 Pd13 -72.059(16)
C18 Pd10 Pd14 C4 99.5(3)
Pd3 Pd10 Pd14 C4 -67.6(2)
Pd9 Pd10 Pd14 C4 171.8(2)
Pd29 Pd10 Pd14 C4 133.0(2)
Pd1 Pd10 Pd14 C4 -125.9(2)
Pd22 Pd10 Pd14 C4 -4.6(2)
Pd15 Pd10 Pd14 C4 -29.5(2)
Pd5 Pd10 Pd14 C4 -105.7(2)
Pd2 Pd10 Pd14 C4 -99.1(2)
Pd13 Pd10 Pd14 C4 -164.1(2)
C18 Pd10 Pd14 C17 -19.7(4)
Pd3 Pd10 Pd14 C17 173.2(3)
Pd9 Pd10 Pd14 C17 52.6(3)
Pd29 Pd10 Pd14 C17 13.8(3)
Pd1 Pd10 Pd14 C17 114.9(3)
Pd22 Pd10 Pd14 C17 -123.8(3)
Pd15 Pd10 Pd14 C17 -148.7(3)
Pd5 Pd10 Pd14 C17 135.1(3)
Pd2 Pd10 Pd14 C17 141.7(3)
Pd13 Pd10 Pd14 C17 76.7(3)
C18 Pd10 Pd14 Pd2 -161.4(2)
Pd3 Pd10 Pd14 Pd2 31.495(18)
Pd9 Pd10 Pd14 Pd2 -89.08(2)
Pd29 Pd10 Pd14 Pd2 -127.84(2)
Pd1 Pd10 Pd14 Pd2 -26.776(18)
Pd22 Pd10 Pd14 Pd2 94.50(2)
Pd15 Pd10 Pd14 Pd2 69.661(17)
Pd5 Pd10 Pd14 Pd2 -6.61(7)
Pd13 Pd10 Pd14 Pd2 -65.026(16)
C18 Pd10 Pd14 Pd24 -67.6(2)
Pd3 Pd10 Pd14 Pd24 125.29(2)
Pd9 Pd10 Pd14 Pd24 4.72(3)
Pd29 Pd10 Pd14 Pd24 -34.04(2)
Pd1 Pd10 Pd14 Pd24 67.02(2)
Pd22 Pd10 Pd14 Pd24 -171.70(2)
Pd15 Pd10 Pd14 Pd24 163.46(2)
Pd5 Pd10 Pd14 Pd24 87.19(7)
Pd2 Pd10 Pd14 Pd24 93.80(2)
Pd13 Pd10 Pd14 Pd24 28.773(19)
C18 Pd10 Pd14 Pd15 129.0(2)
Pd3 Pd10 Pd14 Pd15 -38.166(19)
Pd9 Pd10 Pd14 Pd15 -158.74(2)
Pd29 Pd10 Pd14 Pd15 162.50(2)
Pd1 Pd10 Pd14 Pd15 -96.44(2)
Pd22 Pd10 Pd14 Pd15 24.84(2)
Pd5 Pd10 Pd14 Pd15 -76.27(7)
Pd2 Pd10 Pd14 Pd15 -69.661(17)
Pd13 Pd10 Pd14 Pd15 -134.687(19)
C18 Pd10 Pd14 Pd27 -126.2(2)
Pd3 Pd10 Pd14 Pd27 66.67(6)
Pd9 Pd10 Pd14 Pd27 -53.90(7)
Pd29 Pd10 Pd14 Pd27 -92.66(6)
Pd1 Pd10 Pd14 Pd27 8.40(7)
Pd22 Pd10 Pd14 Pd27 129.68(6)
Pd15 Pd10 Pd14 Pd27 104.84(6)
Pd5 Pd10 Pd14 Pd27 28.57(11)
Pd2 Pd10 Pd14 Pd27 35.18(6)
Pd13 Pd10 Pd14 Pd27 -29.85(6)
C18 Pd10 Pd14 Pd19 166.0(2)
Pd3 Pd10 Pd14 Pd19 -1.17(3)
Pd9 Pd10 Pd14 Pd19 -121.74(2)
Pd29 Pd10 Pd14 Pd19 -160.50(2)
Pd1 Pd10 Pd14 Pd19 -59.44(2)
Pd22 Pd10 Pd14 Pd19 61.84(3)
Pd15 Pd10 Pd14 Pd19 37.00(2)
Pd5 Pd10 Pd14 Pd19 -39.27(7)
Pd2 Pd10 Pd14 Pd19 -32.662(19)
Pd13 Pd10 Pd14 Pd19 -97.69(2)
C18 Pd10 Pd14 Pd29 -33.5(2)
Pd3 Pd10 Pd14 Pd29 159.34(2)
Pd9 Pd10 Pd14 Pd29 38.76(2)
Pd1 Pd10 Pd14 Pd29 101.07(2)
Pd22 Pd10 Pd14 Pd29 -137.66(2)
Pd15 Pd10 Pd14 Pd29 -162.50(2)
Pd5 Pd10 Pd14 Pd29 121.23(7)
Pd2 Pd10 Pd14 Pd29 127.84(2)
Pd13 Pd10 Pd14 Pd29 62.815(17)
C18 Pd10 Pd14 Pd13 -96.3(2)
Pd3 Pd10 Pd14 Pd13 96.52(2)
Pd9 Pd10 Pd14 Pd13 -24.05(2)
Pd29 Pd10 Pd14 Pd13 -62.815(17)
Pd1 Pd10 Pd14 Pd13 38.250(17)
Pd22 Pd10 Pd14 Pd13 159.53(2)
Pd15 Pd10 Pd14 Pd13 134.687(19)
Pd5 Pd10 Pd14 Pd13 58.42(7)
Pd2 Pd10 Pd14 Pd13 65.026(16)
C11 Pd13 Pd14 C4 -110.9(6)
C16 Pd13 Pd14 C4 145.3(5)
Pd1 Pd13 Pd14 C4 -1.0(5)
Pd24 Pd13 Pd14 C4 -176.1(5)
Pd29 Pd13 Pd14 C4 106.3(5)
Pd12 Pd13 Pd14 C4 -63.3(5)
Pd9 Pd13 Pd14 C4 59.8(5)
Pd2 Pd13 Pd14 C4 -36.7(5)
Pd8 Pd13 Pd14 C4 -11.6(5)
Pd18 Pd13 Pd14 C4 -99.6(5)
Pd10 Pd13 Pd14 C4 38.5(5)
C11 Pd13 Pd14 C17 68.6(4)
C16 Pd13 Pd14 C17 -35.2(3)
Pd1 Pd13 Pd14 C17 178.52(19)
Pd24 Pd13 Pd14 C17 3.39(19)
Pd29 Pd13 Pd14 C17 -74.26(19)
Pd12 Pd13 Pd14 C17 116.14(19)
Pd9 Pd13 Pd14 C17 -120.67(19)
Pd2 Pd13 Pd14 C17 142.79(19)
Pd8 Pd13 Pd14 C17 167.8(2)
Pd18 Pd13 Pd14 C17 79.88(19)
Pd10 Pd13 Pd14 C17 -142.02(19)
C11 Pd13 Pd14 Pd2 -74.2(3)
C16 Pd13 Pd14 Pd2 -177.96(18)
Pd1 Pd13 Pd14 Pd2 35.722(17)
Pd24 Pd13 Pd14 Pd2 -139.40(2)
Pd29 Pd13 Pd14 Pd2 142.94(2)
Pd12 Pd13 Pd14 Pd2 -26.654(19)
Pd9 Pd13 Pd14 Pd2 96.53(2)
Pd8 Pd13 Pd14 Pd2 25.05(5)
Pd18 Pd13 Pd14 Pd2 -62.918(17)
Pd10 Pd13 Pd14 Pd2 75.181(18)
C11 Pd13 Pd14 Pd24 65.2(3)
C16 Pd13 Pd14 Pd24 -38.56(18)
Pd1 Pd13 Pd14 Pd24 175.12(2)
Pd29 Pd13 Pd14 Pd24 -77.65(2)
Pd12 Pd13 Pd14 Pd24 112.75(2)
Pd9 Pd13 Pd14 Pd24 -124.07(2)
Pd2 Pd13 Pd14 Pd24 139.40(2)
Pd8 Pd13 Pd14 Pd24 164.45(5)
Pd18 Pd13 Pd14 Pd24 76.484(19)
Pd10 Pd13 Pd14 Pd24 -145.42(2)
C11 Pd13 Pd14 Pd15 -108.4(3)
C16 Pd13 Pd14 Pd15 147.85(18)
Pd1 Pd13 Pd14 Pd15 1.53(2)
Pd24 Pd13 Pd14 Pd15 -173.59(3)
Pd29 Pd13 Pd14 Pd15 108.75(2)
Pd12 Pd13 Pd14 Pd15 -60.85(2)
Pd9 Pd13 Pd14 Pd15 62.34(2)
Pd2 Pd13 Pd14 Pd15 -34.192(19)
Pd8 Pd13 Pd14 Pd15 -9.14(6)
Pd18 Pd13 Pd14 Pd15 -97.11(2)
Pd10 Pd13 Pd14 Pd15 40.989(18)
C11 Pd13 Pd14 Pd27 19.6(3)
C16 Pd13 Pd14 Pd27 -84.20(18)
Pd1 Pd13 Pd14 Pd27 129.48(2)
Pd24 Pd13 Pd14 Pd27 -45.64(2)
Pd29 Pd13 Pd14 Pd27 -123.29(2)
Pd12 Pd13 Pd14 Pd27 67.11(2)
Pd9 Pd13 Pd14 Pd27 -169.71(2)
Pd2 Pd13 Pd14 Pd27 93.76(2)
Pd8 Pd13 Pd14 Pd27 118.81(5)
Pd18 Pd13 Pd14 Pd27 30.845(17)
Pd10 Pd13 Pd14 Pd27 168.94(2)
C11 Pd13 Pd14 Pd10 -149.4(3)
C16 Pd13 Pd14 Pd10 106.86(18)
Pd1 Pd13 Pd14 Pd10 -39.459(17)
Pd24 Pd13 Pd14 Pd10 145.42(2)
Pd29 Pd13 Pd14 Pd10 67.764(18)
Pd12 Pd13 Pd14 Pd10 -101.84(2)
Pd9 Pd13 Pd14 Pd10 21.350(18)
Pd2 Pd13 Pd14 Pd10 -75.181(18)
Pd8 Pd13 Pd14 Pd10 -50.13(5)
Pd18 Pd13 Pd14 Pd10 -138.099(19)
C11 Pd13 Pd14 Pd19 -42.6(3)
C16 Pd13 Pd14 Pd19 -146.35(18)
Pd1 Pd13 Pd14 Pd19 67.33(2)
Pd24 Pd13 Pd14 Pd19 -107.79(2)
Pd29 Pd13 Pd14 Pd19 174.55(2)
Pd12 Pd13 Pd14 Pd19 4.95(3)
Pd9 Pd13 Pd14 Pd19 128.14(2)
Pd2 Pd13 Pd14 Pd19 31.608(18)
Pd8 Pd13 Pd14 Pd19 56.66(5)
Pd18 Pd13 Pd14 Pd19 -31.310(18)
Pd10 Pd13 Pd14 Pd19 106.79(2)
C11 Pd13 Pd14 Pd29 142.9(3)
C16 Pd13 Pd14 Pd29 39.10(17)
Pd1 Pd13 Pd14 Pd29 -107.22(2)
Pd24 Pd13 Pd14 Pd29 77.65(2)
Pd12 Pd13 Pd14 Pd29 -169.60(2)
Pd9 Pd13 Pd14 Pd29 -46.413(19)
Pd2 Pd13 Pd14 Pd29 -142.94(2)
Pd8 Pd13 Pd14 Pd29 -117.90(5)
Pd18 Pd13 Pd14 Pd29 154.14(2)
Pd10 Pd13 Pd14 Pd29 -67.764(18)
Pd1 Pd3 Pd15 C4 13.1(5)
Pd2 Pd3 Pd15 C4 45.1(5)
Pd10 Pd3 Pd15 C4 -30.7(5)
Pd20 Pd3 Pd15 C4 -127.2(5)
Pd23 Pd3 Pd15 C4 -174.5(5)
Pd21 Pd3 Pd15 C4 142.8(4)
Pd16 Pd3 Pd15 C4 114.3(5)
Pd22 Pd3 Pd15 C4 -102.7(5)
Pd5 Pd3 Pd15 C4 -55.7(5)
Pd6 Pd3 Pd15 C4 28.5(5)
Pd11 Pd3 Pd15 C4 78.0(5)
Pd1 Pd3 Pd15 Pd38 -129.6(2)
Pd2 Pd3 Pd15 Pd38 -97.6(2)
Pd10 Pd3 Pd15 Pd38 -173.4(2)
Pd20 Pd3 Pd15 Pd38 90.1(2)
Pd23 Pd3 Pd15 Pd38 42.8(2)
Pd21 Pd3 Pd15 Pd38 0.2(2)
Pd16 Pd3 Pd15 Pd38 -28.4(2)
Pd22 Pd3 Pd15 Pd38 114.6(2)
Pd5 Pd3 Pd15 Pd38 161.6(2)
Pd6 Pd3 Pd15 Pd38 -114.2(3)
Pd11 Pd3 Pd15 Pd38 -64.7(2)
Pd1 Pd3 Pd15 Pd14 4.64(3)
Pd2 Pd3 Pd15 Pd14 36.661(19)
Pd10 Pd3 Pd15 Pd14 -39.163(19)
Pd20 Pd3 Pd15 Pd14 -135.69(2)
Pd23 Pd3 Pd15 Pd14 177.06(2)
Pd21 Pd3 Pd15 Pd14 134.38(2)
Pd16 Pd3 Pd15 Pd14 105.84(2)
Pd22 Pd3 Pd15 Pd14 -111.16(2)
Pd5 Pd3 Pd15 Pd14 -64.16(3)
Pd6 Pd3 Pd15 Pd14 20.00(13)
Pd11 Pd3 Pd15 Pd14 69.55(2)
Pd1 Pd3 Pd15 Pd2 -32.022(19)
Pd10 Pd3 Pd15 Pd2 -75.824(18)
Pd20 Pd3 Pd15 Pd2 -172.35(3)
Pd23 Pd3 Pd15 Pd2 140.40(2)
Pd21 Pd3 Pd15 Pd2 97.72(2)
Pd16 Pd3 Pd15 Pd2 69.180(17)
Pd22 Pd3 Pd15 Pd2 -147.82(2)
Pd5 Pd3 Pd15 Pd2 -100.82(2)
Pd6 Pd3 Pd15 Pd2 -16.66(12)
Pd11 Pd3 Pd15 Pd2 32.893(19)
Pd1 Pd3 Pd15 Pd36 159.08(2)
Pd2 Pd3 Pd15 Pd36 -168.90(2)
Pd10 Pd3 Pd15 Pd36 115.28(2)
Pd20 Pd3 Pd15 Pd36 18.75(3)
Pd23 Pd3 Pd15 Pd36 -28.49(2)
Pd21 Pd3 Pd15 Pd36 -71.18(3)
Pd16 Pd3 Pd15 Pd36 -99.72(2)
Pd22 Pd3 Pd15 Pd36 43.284(19)
Pd5 Pd3 Pd15 Pd36 90.28(3)
Pd6 Pd3 Pd15 Pd36 174.44(12)
Pd11 Pd3 Pd15 Pd36 -136.00(2)
Pd1 Pd3 Pd15 Pd22 115.80(2)
Pd2 Pd3 Pd15 Pd22 147.82(2)
Pd10 Pd3 Pd15 Pd22 71.994(18)
Pd20 Pd3 Pd15 Pd22 -24.53(2)
Pd23 Pd3 Pd15 Pd22 -71.778(18)
Pd21 Pd3 Pd15 Pd22 -114.46(2)
Pd16 Pd3 Pd15 Pd22 -143.00(2)
Pd5 Pd3 Pd15 Pd22 47.00(2)
Pd6 Pd3 Pd15 Pd22 131.16(12)
Pd11 Pd3 Pd15 Pd22 -179.29(2)
Pd1 Pd3 Pd15 Pd16 -101.20(2)
Pd2 Pd3 Pd15 Pd16 -69.180(17)
Pd10 Pd3 Pd15 Pd16 -145.00(2)
Pd20 Pd3 Pd15 Pd16 118.47(3)
Pd23 Pd3 Pd15 Pd16 71.224(18)
Pd21 Pd3 Pd15 Pd16 28.54(2)
Pd22 Pd3 Pd15 Pd16 143.00(2)
Pd5 Pd3 Pd15 Pd16 -170.00(3)
Pd6 Pd3 Pd15 Pd16 -85.84(12)
Pd11 Pd3 Pd15 Pd16 -36.287(19)
Pd1 Pd3 Pd15 Pd10 43.80(2)
Pd2 Pd3 Pd15 Pd10 75.824(18)
Pd20 Pd3 Pd15 Pd10 -96.53(2)
Pd23 Pd3 Pd15 Pd10 -143.77(2)
Pd21 Pd3 Pd15 Pd10 173.55(3)
Pd16 Pd3 Pd15 Pd10 145.00(2)
Pd22 Pd3 Pd15 Pd10 -71.994(18)
Pd5 Pd3 Pd15 Pd10 -25.00(2)
Pd6 Pd3 Pd15 Pd10 59.17(12)
Pd11 Pd3 Pd15 Pd10 108.72(2)
Pd1 Pd3 Pd15 Pd19 -58.87(3)
Pd2 Pd3 Pd15 Pd19 -26.852(19)
Pd10 Pd3 Pd15 Pd19 -102.68(2)
Pd20 Pd3 Pd15 Pd19 160.80(2)
Pd23 Pd3 Pd15 Pd19 113.55(2)
Pd21 Pd3 Pd15 Pd19 70.87(3)
Pd16 Pd3 Pd15 Pd19 42.33(2)
Pd22 Pd3 Pd15 Pd19 -174.67(2)
Pd5 Pd3 Pd15 Pd19 -127.67(2)
Pd6 Pd3 Pd15 Pd19 -43.51(13)
Pd11 Pd3 Pd15 Pd19 6.04(3)
Pd1 Pd3 Pd15 Pd23 -172.43(2)
Pd2 Pd3 Pd15 Pd23 -140.40(2)
Pd10 Pd3 Pd15 Pd23 143.77(2)
Pd20 Pd3 Pd15 Pd23 47.25(2)
Pd21 Pd3 Pd15 Pd23 -42.68(2)
Pd16 Pd3 Pd15 Pd23 -71.224(18)
Pd22 Pd3 Pd15 Pd23 71.778(18)
Pd5 Pd3 Pd15 Pd23 118.78(3)
Pd6 Pd3 Pd15 Pd23 -157.06(13)
Pd11 Pd3 Pd15 Pd23 -107.51(2)
C17 Pd14 Pd15 C4 6.9(4)
Pd2 Pd14 Pd15 C4 148.8(3)
Pd24 Pd14 Pd15 C4 165.2(3)
Pd27 Pd14 Pd15 C4 68.5(3)
Pd10 Pd14 Pd15 C4 -137.3(3)
Pd19 Pd14 Pd15 C4 81.6(3)
Pd29 Pd14 Pd15 C4 -121.1(3)
Pd13 Pd14 Pd15 C4 -178.5(3)
C4 Pd14 Pd15 Pd38 -59.9(4)
C17 Pd14 Pd15 Pd38 -53.0(4)
Pd2 Pd14 Pd15 Pd38 88.9(3)
Pd24 Pd14 Pd15 Pd38 105.3(3)
Pd27 Pd14 Pd15 Pd38 8.6(3)
Pd10 Pd14 Pd15 Pd38 162.8(3)
Pd19 Pd14 Pd15 Pd38 21.7(3)
Pd29 Pd14 Pd15 Pd38 179.0(3)
Pd13 Pd14 Pd15 Pd38 121.6(3)
C4 Pd14 Pd15 Pd3 174.8(3)
C17 Pd14 Pd15 Pd3 -178.3(3)
Pd2 Pd14 Pd15 Pd3 -36.319(18)
Pd24 Pd14 Pd15 Pd3 -19.92(8)
Pd27 Pd14 Pd15 Pd3 -116.65(2)
Pd10 Pd14 Pd15 Pd3 37.580(18)
Pd19 Pd14 Pd15 Pd3 -103.52(2)
Pd29 Pd14 Pd15 Pd3 53.74(3)
Pd13 Pd14 Pd15 Pd3 -3.64(3)
C4 Pd14 Pd15 Pd2 -148.8(3)
C17 Pd14 Pd15 Pd2 -141.9(3)
Pd24 Pd14 Pd15 Pd2 16.40(7)
Pd27 Pd14 Pd15 Pd2 -80.33(2)
Pd10 Pd14 Pd15 Pd2 73.898(17)
Pd19 Pd14 Pd15 Pd2 -67.204(17)
Pd29 Pd14 Pd15 Pd2 90.06(2)
Pd13 Pd14 Pd15 Pd2 32.680(17)
C4 Pd14 Pd15 Pd36 38.5(3)
C17 Pd14 Pd15 Pd36 45.3(4)
Pd2 Pd14 Pd15 Pd36 -172.70(4)
Pd24 Pd14 Pd15 Pd36 -156.30(6)
Pd27 Pd14 Pd15 Pd36 106.97(4)
Pd10 Pd14 Pd15 Pd36 -98.80(4)
Pd19 Pd14 Pd15 Pd36 120.09(4)
Pd29 Pd14 Pd15 Pd36 -82.64(4)
Pd13 Pd14 Pd15 Pd36 -140.02(3)
C4 Pd14 Pd15 Pd22 111.4(3)
C17 Pd14 Pd15 Pd22 118.3(3)
Pd2 Pd14 Pd15 Pd22 -99.75(2)
Pd24 Pd14 Pd15 Pd22 -83.35(8)
Pd27 Pd14 Pd15 Pd22 179.92(2)
Pd10 Pd14 Pd15 Pd22 -25.85(2)
Pd19 Pd14 Pd15 Pd22 -166.95(2)
Pd29 Pd14 Pd15 Pd22 -9.69(3)
Pd13 Pd14 Pd15 Pd22 -67.07(3)
C4 Pd14 Pd15 Pd16 -122.5(3)
C17 Pd14 Pd15 Pd16 -115.6(3)
Pd2 Pd14 Pd15 Pd16 26.302(19)
Pd24 Pd14 Pd15 Pd16 42.70(8)
Pd27 Pd14 Pd15 Pd16 -54.03(3)
Pd10 Pd14 Pd15 Pd16 100.20(2)
Pd19 Pd14 Pd15 Pd16 -40.902(19)
Pd29 Pd14 Pd15 Pd16 116.36(2)
Pd13 Pd14 Pd15 Pd16 58.98(2)
C4 Pd14 Pd15 Pd10 137.3(3)
C17 Pd14 Pd15 Pd10 144.2(3)
Pd2 Pd14 Pd15 Pd10 -73.898(17)
Pd24 Pd14 Pd15 Pd10 -57.50(7)
Pd27 Pd14 Pd15 Pd10 -154.23(3)
Pd19 Pd14 Pd15 Pd10 -141.10(2)
Pd29 Pd14 Pd15 Pd10 16.16(2)
Pd13 Pd14 Pd15 Pd10 -41.219(18)
C4 Pd14 Pd15 Pd19 -81.6(3)
C17 Pd14 Pd15 Pd19 -74.7(3)
Pd2 Pd14 Pd15 Pd19 67.204(17)
Pd24 Pd14 Pd15 Pd19 83.60(7)
Pd27 Pd14 Pd15 Pd19 -13.13(2)
Pd10 Pd14 Pd15 Pd19 141.10(2)
Pd29 Pd14 Pd15 Pd19 157.27(2)
Pd13 Pd14 Pd15 Pd19 99.88(2)
C4 Pd14 Pd15 Pd23 -178.0(3)
C17 Pd14 Pd15 Pd23 -171.1(3)
Pd2 Pd14 Pd15 Pd23 -29.17(6)
Pd24 Pd14 Pd15 Pd23 -12.77(12)
Pd27 Pd14 Pd15 Pd23 -109.50(6)
Pd10 Pd14 Pd15 Pd23 44.73(6)
Pd19 Pd14 Pd15 Pd23 -96.37(7)
Pd29 Pd14 Pd15 Pd23 60.89(7)
Pd13 Pd14 Pd15 Pd23 3.51(7)
Pd1 Pd2 Pd15 C4 -128.9(2)
Pd3 Pd2 Pd15 C4 -160.9(2)
Pd18 Pd2 Pd15 C4 17.9(2)
Pd19 Pd2 Pd15 C4 49.6(2)
Pd14 Pd2 Pd15 C4 -23.0(2)
Pd16 Pd2 Pd15 C4 127.9(2)
Pd11 Pd2 Pd15 C4 162.1(2)
Pd17 Pd2 Pd15 C4 92.6(2)
Pd12 Pd2 Pd15 C4 -129.0(3)
Pd13 Pd2 Pd15 C4 -63.6(2)
Pd10 Pd2 Pd15 C4 -93.9(2)
Pd1 Pd2 Pd15 Pd38 134.1(2)
Pd3 Pd2 Pd15 Pd38 102.1(2)
Pd18 Pd2 Pd15 Pd38 -79.1(2)
Pd19 Pd2 Pd15 Pd38 -47.4(2)
Pd14 Pd2 Pd15 Pd38 -120.1(2)
Pd16 Pd2 Pd15 Pd38 30.8(2)
Pd11 Pd2 Pd15 Pd38 65.1(2)
Pd17 Pd2 Pd15 Pd38 -4.5(2)
Pd12 Pd2 Pd15 Pd38 134.0(3)
Pd13 Pd2 Pd15 Pd38 -160.6(2)
Pd10 Pd2 Pd15 Pd38 169.1(2)
Pd1 Pd2 Pd15 Pd3 32.02(2)
Pd18 Pd2 Pd15 Pd3 178.80(3)
Pd19 Pd2 Pd15 Pd3 -149.46(2)
Pd14 Pd2 Pd15 Pd3 137.86(2)
Pd16 Pd2 Pd15 Pd3 -71.235(18)
Pd11 Pd2 Pd15 Pd3 -36.95(2)
Pd17 Pd2 Pd15 Pd3 -106.52(2)
Pd12 Pd2 Pd15 Pd3 31.94(18)
Pd13 Pd2 Pd15 Pd3 97.35(2)
Pd10 Pd2 Pd15 Pd3 67.011(17)
Pd1 Pd2 Pd15 Pd14 -105.84(2)
Pd3 Pd2 Pd15 Pd14 -137.86(2)
Pd18 Pd2 Pd15 Pd14 40.94(3)
Pd19 Pd2 Pd15 Pd14 72.676(18)
Pd16 Pd2 Pd15 Pd14 150.90(2)
Pd11 Pd2 Pd15 Pd14 -174.81(2)
Pd17 Pd2 Pd15 Pd14 115.61(2)
Pd12 Pd2 Pd15 Pd14 -105.93(18)
Pd13 Pd2 Pd15 Pd14 -40.52(2)
Pd10 Pd2 Pd15 Pd14 -70.850(17)
Pd1 Pd2 Pd15 Pd36 62.19(7)
Pd3 Pd2 Pd15 Pd36 30.17(6)
Pd18 Pd2 Pd15 Pd36 -151.03(5)
Pd19 Pd2 Pd15 Pd36 -119.29(6)
Pd14 Pd2 Pd15 Pd36 168.03(6)
Pd16 Pd2 Pd15 Pd36 -41.06(6)
Pd11 Pd2 Pd15 Pd36 -6.78(7)
Pd17 Pd2 Pd15 Pd36 -76.35(6)
Pd12 Pd2 Pd15 Pd36 62.1(2)
Pd13 Pd2 Pd15 Pd36 127.52(6)
Pd10 Pd2 Pd15 Pd36 97.18(6)
Pd1 Pd2 Pd15 Pd22 2.57(3)
Pd3 Pd2 Pd15 Pd22 -29.457(19)
Pd18 Pd2 Pd15 Pd22 149.34(2)
Pd19 Pd2 Pd15 Pd22 -178.92(2)
Pd14 Pd2 Pd15 Pd22 108.40(2)
Pd16 Pd2 Pd15 Pd22 -100.69(2)
Pd11 Pd2 Pd15 Pd22 -66.41(3)
Pd17 Pd2 Pd15 Pd22 -135.98(2)
Pd12 Pd2 Pd15 Pd22 2.48(19)
Pd13 Pd2 Pd15 Pd22 67.89(3)
Pd10 Pd2 Pd15 Pd22 37.555(19)
Pd1 Pd2 Pd15 Pd16 103.26(2)
Pd3 Pd2 Pd15 Pd16 71.235(18)
Pd18 Pd2 Pd15 Pd16 -109.96(3)
Pd19 Pd2 Pd15 Pd16 -78.228(18)
Pd14 Pd2 Pd15 Pd16 -150.90(2)
Pd11 Pd2 Pd15 Pd16 34.29(2)
Pd17 Pd2 Pd15 Pd16 -35.29(2)
Pd12 Pd2 Pd15 Pd16 103.17(18)
Pd13 Pd2 Pd15 Pd16 168.58(2)
Pd10 Pd2 Pd15 Pd16 138.25(2)
Pd1 Pd2 Pd15 Pd10 -34.99(2)
Pd3 Pd2 Pd15 Pd10 -67.011(17)
Pd18 Pd2 Pd15 Pd10 111.79(3)
Pd19 Pd2 Pd15 Pd10 143.53(2)
Pd14 Pd2 Pd15 Pd10 70.850(17)
Pd16 Pd2 Pd15 Pd10 -138.25(2)
Pd11 Pd2 Pd15 Pd10 -103.96(2)
Pd17 Pd2 Pd15 Pd10 -173.54(2)
Pd12 Pd2 Pd15 Pd10 -35.08(18)
Pd13 Pd2 Pd15 Pd10 30.33(2)
Pd1 Pd2 Pd15 Pd19 -178.51(2)
Pd3 Pd2 Pd15 Pd19 149.46(2)
Pd18 Pd2 Pd15 Pd19 -31.74(2)
Pd14 Pd2 Pd15 Pd19 -72.676(18)
Pd16 Pd2 Pd15 Pd19 78.228(18)
Pd11 Pd2 Pd15 Pd19 112.51(2)
Pd17 Pd2 Pd15 Pd19 42.94(2)
Pd12 Pd2 Pd15 Pd19 -179(36)
Pd13 Pd2 Pd15 Pd19 -113.19(2)
Pd10 Pd2 Pd15 Pd19 -143.53(2)
Pd1 Pd2 Pd15 Pd23 64.45(2)
Pd3 Pd2 Pd15 Pd23 32.429(17)
Pd18 Pd2 Pd15 Pd23 -148.77(2)
Pd19 Pd2 Pd15 Pd23 -117.03(2)
Pd14 Pd2 Pd15 Pd23 170.29(2)
Pd16 Pd2 Pd15 Pd23 -38.806(18)
Pd11 Pd2 Pd15 Pd23 -4.52(3)
Pd17 Pd2 Pd15 Pd23 -74.10(2)
Pd12 Pd2 Pd15 Pd23 64.36(18)
Pd13 Pd2 Pd15 Pd23 129.77(2)
Pd10 Pd2 Pd15 Pd23 99.441(19)
C18 Pd10 Pd15 C4 -45.7(3)
Pd3 Pd10 Pd15 C4 166.5(2)
Pd9 Pd10 Pd15 C4 110.4(2)
Pd29 Pd10 Pd15 C4 12.8(2)
Pd1 Pd10 Pd15 C4 128.8(2)
Pd14 Pd10 Pd15 C4 30.6(2)
Pd22 Pd10 Pd15 C4 -122.5(2)
Pd5 Pd10 Pd15 C4 -170.2(2)
Pd2 Pd10 Pd15 C4 98.5(2)
Pd13 Pd10 Pd15 C4 73.0(2)
C18 Pd10 Pd15 Pd38 172.2(8)
Pd3 Pd10 Pd15 Pd38 24.4(8)
Pd9 Pd10 Pd15 Pd38 -31.7(8)
Pd29 Pd10 Pd15 Pd38 -129.2(8)
Pd1 Pd10 Pd15 Pd38 -13.2(8)
Pd14 Pd10 Pd15 Pd38 -111.5(8)
Pd22 Pd10 Pd15 Pd38 95.4(8)
Pd5 Pd10 Pd15 Pd38 47.8(8)
Pd2 Pd10 Pd15 Pd38 -43.6(8)
Pd13 Pd10 Pd15 Pd38 -69.0(8)
C18 Pd10 Pd15 Pd3 147.8(3)
Pd9 Pd10 Pd15 Pd3 -56.10(7)
Pd29 Pd10 Pd15 Pd3 -153.64(3)
Pd1 Pd10 Pd15 Pd3 -37.635(18)
Pd14 Pd10 Pd15 Pd3 -135.90(2)
Pd22 Pd10 Pd15 Pd3 70.967(18)
Pd5 Pd10 Pd15 Pd3 23.36(2)
Pd2 Pd10 Pd15 Pd3 -68.022(17)
Pd13 Pd10 Pd15 Pd3 -93.47(2)
C18 Pd10 Pd15 Pd14 -76.3(3)
Pd3 Pd10 Pd15 Pd14 135.90(2)
Pd9 Pd10 Pd15 Pd14 79.80(7)
Pd29 Pd10 Pd15 Pd14 -17.74(2)
Pd1 Pd10 Pd15 Pd14 98.26(2)
Pd22 Pd10 Pd15 Pd14 -153.13(2)
Pd5 Pd10 Pd15 Pd14 159.26(2)
Pd2 Pd10 Pd15 Pd14 67.878(17)
Pd13 Pd10 Pd15 Pd14 42.426(18)
C18 Pd10 Pd15 Pd2 -144.2(3)
Pd3 Pd10 Pd15 Pd2 68.022(17)
Pd9 Pd10 Pd15 Pd2 11.93(7)
Pd29 Pd10 Pd15 Pd2 -85.61(2)
Pd1 Pd10 Pd15 Pd2 30.387(17)
Pd14 Pd10 Pd15 Pd2 -67.878(17)
Pd22 Pd10 Pd15 Pd2 138.99(2)
Pd5 Pd10 Pd15 Pd2 91.38(2)
Pd13 Pd10 Pd15 Pd2 -25.452(18)
C18 Pd10 Pd15 Pd36 60.6(3)
Pd3 Pd10 Pd15 Pd36 -87.15(2)
Pd9 Pd10 Pd15 Pd36 -143.25(6)
Pd29 Pd10 Pd15 Pd36 119.21(3)
Pd1 Pd10 Pd15 Pd36 -124.79(2)
Pd14 Pd10 Pd15 Pd36 136.95(3)
Pd22 Pd10 Pd15 Pd36 -16.18(2)
Pd5 Pd10 Pd15 Pd36 -63.79(3)
Pd2 Pd10 Pd15 Pd36 -155.17(3)
Pd13 Pd10 Pd15 Pd36 179.38(2)
C18 Pd10 Pd15 Pd22 76.8(3)
Pd3 Pd10 Pd15 Pd22 -70.967(18)
Pd9 Pd10 Pd15 Pd22 -127.06(7)
Pd29 Pd10 Pd15 Pd22 135.40(3)
Pd1 Pd10 Pd15 Pd22 -108.60(2)
Pd14 Pd10 Pd15 Pd22 153.13(2)
Pd5 Pd10 Pd15 Pd22 -47.61(2)
Pd2 Pd10 Pd15 Pd22 -138.99(2)
Pd13 Pd10 Pd15 Pd22 -164.44(2)
C18 Pd10 Pd15 Pd16 179.2(3)
Pd3 Pd10 Pd15 Pd16 31.379(19)
Pd9 Pd10 Pd15 Pd16 -24.72(8)
Pd29 Pd10 Pd15 Pd16 -122.26(2)
Pd1 Pd10 Pd15 Pd16 -6.26(2)
Pd14 Pd10 Pd15 Pd16 -104.52(2)
Pd22 Pd10 Pd15 Pd16 102.35(2)
Pd5 Pd10 Pd15 Pd16 54.74(3)
Pd2 Pd10 Pd15 Pd16 -36.643(18)
Pd13 Pd10 Pd15 Pd16 -62.10(2)
C18 Pd10 Pd15 Pd19 -112.0(3)
Pd3 Pd10 Pd15 Pd19 100.23(2)
Pd9 Pd10 Pd15 Pd19 44.14(8)
Pd29 Pd10 Pd15 Pd19 -53.40(3)
Pd1 Pd10 Pd15 Pd19 62.60(2)
Pd14 Pd10 Pd15 Pd19 -35.666(19)
Pd22 Pd10 Pd15 Pd19 171.20(2)
Pd5 Pd10 Pd15 Pd19 123.59(2)
Pd2 Pd10 Pd15 Pd19 32.212(18)
Pd13 Pd10 Pd15 Pd19 6.76(3)
C18 Pd10 Pd15 Pd23 117.8(3)
Pd3 Pd10 Pd15 Pd23 -29.947(18)
Pd9 Pd10 Pd15 Pd23 -86.04(7)
Pd29 Pd10 Pd15 Pd23 176.42(2)
Pd1 Pd10 Pd15 Pd23 -67.58(2)
Pd14 Pd10 Pd15 Pd23 -165.85(2)
Pd22 Pd10 Pd15 Pd23 41.020(18)
Pd5 Pd10 Pd15 Pd23 -6.59(3)
Pd2 Pd10 Pd15 Pd23 -97.97(2)
Pd13 Pd10 Pd15 Pd23 -123.421(19)
Pd1 Pd2 Pd16 C21 17.8(5)
Pd3 Pd2 Pd16 C21 51.5(5)
Pd18 Pd2 Pd16 C21 -121.4(5)
Pd19 Pd2 Pd16 C21 -168.0(5)
Pd14 Pd2 Pd16 C21 149.1(5)
Pd11 Pd2 Pd16 C21 -23.8(5)
Pd17 Pd2 Pd16 C21 -94.9(5)
Pd15 Pd2 Pd16 C21 121.1(5)
Pd12 Pd2 Pd16 C21 -51.0(5)
Pd13 Pd2 Pd16 C21 26.9(5)
Pd10 Pd2 Pd16 C21 83.3(5)
Pd1 Pd2 Pd16 Pd38 -134.7(2)
Pd3 Pd2 Pd16 Pd38 -101.0(2)
Pd18 Pd2 Pd16 Pd38 86.0(2)
Pd19 Pd2 Pd16 Pd38 39.5(2)
Pd14 Pd2 Pd16 Pd38 -3.4(2)
Pd11 Pd2 Pd16 Pd38 -176.3(2)
Pd17 Pd2 Pd16 Pd38 112.6(2)
Pd15 Pd2 Pd16 Pd38 -31.4(2)
Pd12 Pd2 Pd16 Pd38 156.5(2)
Pd13 Pd2 Pd16 Pd38 -125.6(3)
Pd10 Pd2 Pd16 Pd38 -69.2(2)
Pd1 Pd2 Pd16 Pd3 -33.69(2)
Pd18 Pd2 Pd16 Pd3 -172.93(3)
Pd19 Pd2 Pd16 Pd3 140.56(2)
Pd14 Pd2 Pd16 Pd3 97.60(2)
Pd11 Pd2 Pd16 Pd3 -75.239(17)
Pd17 Pd2 Pd16 Pd3 -146.36(2)
Pd15 Pd2 Pd16 Pd3 69.586(17)
Pd12 Pd2 Pd16 Pd3 -102.52(2)
Pd13 Pd2 Pd16 Pd3 -24.61(13)
Pd10 Pd2 Pd16 Pd3 31.829(18)
Pd1 Pd2 Pd16 Pd21 2.90(3)
Pd3 Pd2 Pd16 Pd21 36.592(19)
Pd18 Pd2 Pd16 Pd21 -136.34(2)
Pd19 Pd2 Pd16 Pd21 177.15(2)
Pd14 Pd2 Pd16 Pd21 134.19(2)
Pd11 Pd2 Pd16 Pd21 -38.646(19)
Pd17 Pd2 Pd16 Pd21 -109.77(2)
Pd15 Pd2 Pd16 Pd21 106.18(2)
Pd12 Pd2 Pd16 Pd21 -65.93(3)
Pd13 Pd2 Pd16 Pd21 11.98(14)
Pd10 Pd2 Pd16 Pd21 68.42(2)
Pd1 Pd2 Pd16 Pd33 154.49(2)
Pd3 Pd2 Pd16 Pd33 -171.82(2)
Pd18 Pd2 Pd16 Pd33 15.25(3)
Pd19 Pd2 Pd16 Pd33 -31.26(2)
Pd14 Pd2 Pd16 Pd33 -74.22(3)
Pd11 Pd2 Pd16 Pd33 112.94(2)
Pd17 Pd2 Pd16 Pd33 41.818(19)
Pd15 Pd2 Pd16 Pd33 -102.23(2)
Pd12 Pd2 Pd16 Pd33 85.66(3)
Pd13 Pd2 Pd16 Pd33 163.57(12)
Pd10 Pd2 Pd16 Pd33 -139.99(2)
Pd1 Pd2 Pd16 Pd11 41.544(19)
Pd3 Pd2 Pd16 Pd11 75.239(17)
Pd18 Pd2 Pd16 Pd11 -97.69(2)
Pd19 Pd2 Pd16 Pd11 -144.20(2)
Pd14 Pd2 Pd16 Pd11 172.84(2)
Pd17 Pd2 Pd16 Pd11 -71.124(17)
Pd15 Pd2 Pd16 Pd11 144.82(2)
Pd12 Pd2 Pd16 Pd11 -27.28(2)
Pd13 Pd2 Pd16 Pd11 50.63(13)
Pd10 Pd2 Pd16 Pd11 107.07(2)
Pd1 Pd2 Pd16 Pd15 -103.28(2)
Pd3 Pd2 Pd16 Pd15 -69.585(17)
Pd18 Pd2 Pd16 Pd15 117.48(3)
Pd19 Pd2 Pd16 Pd15 70.976(17)
Pd14 Pd2 Pd16 Pd15 28.02(2)
Pd11 Pd2 Pd16 Pd15 -144.82(2)
Pd17 Pd2 Pd16 Pd15 144.05(2)
Pd12 Pd2 Pd16 Pd15 -172.11(2)
Pd13 Pd2 Pd16 Pd15 -94.19(13)
Pd10 Pd2 Pd16 Pd15 -37.757(18)
Pd1 Pd2 Pd16 Pd17 112.67(2)
Pd3 Pd2 Pd16 Pd17 146.36(2)
Pd18 Pd2 Pd16 Pd17 -26.57(2)
Pd19 Pd2 Pd16 Pd17 -73.075(18)
Pd14 Pd2 Pd16 Pd17 -116.04(2)
Pd11 Pd2 Pd16 Pd17 71.124(17)
Pd15 Pd2 Pd16 Pd17 -144.05(2)
Pd12 Pd2 Pd16 Pd17 43.84(2)
Pd13 Pd2 Pd16 Pd17 121.75(13)
Pd10 Pd2 Pd16 Pd17 178.19(2)
Pd1 Pd2 Pd16 Pd23 -59.78(3)
Pd3 Pd2 Pd16 Pd23 -26.089(19)
Pd18 Pd2 Pd16 Pd23 160.98(2)
Pd19 Pd2 Pd16 Pd23 114.47(2)
Pd14 Pd2 Pd16 Pd23 71.51(3)
Pd11 Pd2 Pd16 Pd23 -101.33(2)
Pd17 Pd2 Pd16 Pd23 -172.45(2)
Pd15 Pd2 Pd16 Pd23 43.50(2)
Pd12 Pd2 Pd16 Pd23 -128.61(2)
Pd13 Pd2 Pd16 Pd23 -50.70(13)
Pd10 Pd2 Pd16 Pd23 5.74(3)
Pd1 Pd2 Pd16 Pd19 -174.26(2)
Pd3 Pd2 Pd16 Pd19 -140.56(2)
Pd18 Pd2 Pd16 Pd19 46.51(2)
Pd14 Pd2 Pd16 Pd19 -42.96(2)
Pd11 Pd2 Pd16 Pd19 144.20(2)
Pd17 Pd2 Pd16 Pd19 73.075(18)
Pd15 Pd2 Pd16 Pd19 -70.976(17)
Pd12 Pd2 Pd16 Pd19 116.92(2)
Pd13 Pd2 Pd16 Pd19 -165.17(13)
Pd10 Pd2 Pd16 Pd19 -108.73(2)
Pd1 Pd3 Pd16 C21 -125.2(2)
Pd2 Pd3 Pd16 C21 -158.3(2)
Pd10 Pd3 Pd16 C21 164.9(2)
Pd20 Pd3 Pd16 C21 21.1(2)
Pd23 Pd3 Pd16 C21 51.2(2)
Pd21 Pd3 Pd16 C21 -20.1(2)
Pd15 Pd3 Pd16 C21 130.3(2)
Pd22 Pd3 Pd16 C21 95.1(2)
Pd5 Pd3 Pd16 C21 -118.5(3)
Pd6 Pd3 Pd16 C21 -61.2(2)
Pd11 Pd3 Pd16 C21 -89.8(2)
Pd1 Pd3 Pd16 Pd38 133.2(2)
Pd2 Pd3 Pd16 Pd38 100.0(2)
Pd10 Pd3 Pd16 Pd38 63.2(2)
Pd20 Pd3 Pd16 Pd38 -80.6(2)
Pd23 Pd3 Pd16 Pd38 -50.5(2)
Pd21 Pd3 Pd16 Pd38 -121.8(2)
Pd15 Pd3 Pd16 Pd38 28.6(2)
Pd22 Pd3 Pd16 Pd38 -6.6(2)
Pd5 Pd3 Pd16 Pd38 139.8(3)
Pd6 Pd3 Pd16 Pd38 -162.9(2)
Pd11 Pd3 Pd16 Pd38 168.5(2)
Pd1 Pd3 Pd16 Pd2 33.190(19)
Pd10 Pd3 Pd16 Pd2 -36.75(2)
Pd20 Pd3 Pd16 Pd2 179.47(3)
Pd23 Pd3 Pd16 Pd2 -150.43(2)
Pd21 Pd3 Pd16 Pd2 138.22(2)
Pd15 Pd3 Pd16 Pd2 -71.362(18)
Pd22 Pd3 Pd16 Pd2 -106.53(2)
Pd5 Pd3 Pd16 Pd2 39.84(14)
Pd6 Pd3 Pd16 Pd2 97.15(2)
Pd11 Pd3 Pd16 Pd2 68.504(17)
Pd1 Pd3 Pd16 Pd21 -105.03(2)
Pd2 Pd3 Pd16 Pd21 -138.22(2)
Pd10 Pd3 Pd16 Pd21 -174.96(3)
Pd20 Pd3 Pd16 Pd21 41.26(3)
Pd23 Pd3 Pd16 Pd21 71.355(19)
Pd15 Pd3 Pd16 Pd21 150.42(2)
Pd22 Pd3 Pd16 Pd21 115.26(2)
Pd5 Pd3 Pd16 Pd21 -98.38(14)
Pd6 Pd3 Pd16 Pd21 -41.07(2)
Pd11 Pd3 Pd16 Pd21 -69.712(18)
Pd1 Pd3 Pd16 Pd33 56.42(7)
Pd2 Pd3 Pd16 Pd33 23.23(7)
Pd10 Pd3 Pd16 Pd33 -13.51(8)
Pd20 Pd3 Pd16 Pd33 -157.29(6)
Pd23 Pd3 Pd16 Pd33 -127.19(7)
Pd21 Pd3 Pd16 Pd33 161.45(7)
Pd15 Pd3 Pd16 Pd33 -48.13(7)
Pd22 Pd3 Pd16 Pd33 -83.29(7)
Pd5 Pd3 Pd16 Pd33 63.07(17)
Pd6 Pd3 Pd16 Pd33 120.39(6)
Pd11 Pd3 Pd16 Pd33 91.74(7)
Pd1 Pd3 Pd16 Pd11 -35.31(2)
Pd2 Pd3 Pd16 Pd11 -68.504(17)
Pd10 Pd3 Pd16 Pd11 -105.25(2)
Pd20 Pd3 Pd16 Pd11 110.97(3)
Pd23 Pd3 Pd16 Pd11 141.07(2)
Pd21 Pd3 Pd16 Pd11 69.712(18)
Pd15 Pd3 Pd16 Pd11 -139.87(2)
Pd22 Pd3 Pd16 Pd11 -175.03(2)
Pd5 Pd3 Pd16 Pd11 -28.66(14)
Pd6 Pd3 Pd16 Pd11 28.65(2)
Pd1 Pd3 Pd16 Pd15 104.55(2)
Pd2 Pd3 Pd16 Pd15 71.362(18)
Pd10 Pd3 Pd16 Pd15 34.61(2)
Pd20 Pd3 Pd16 Pd15 -109.17(3)
Pd23 Pd3 Pd16 Pd15 -79.067(19)
Pd21 Pd3 Pd16 Pd15 -150.42(2)
Pd22 Pd3 Pd16 Pd15 -35.17(2)
Pd5 Pd3 Pd16 Pd15 111.20(14)
Pd6 Pd3 Pd16 Pd15 168.51(2)
Pd11 Pd3 Pd16 Pd15 139.87(2)
Pd1 Pd3 Pd16 Pd17 2.82(3)
Pd2 Pd3 Pd16 Pd17 -30.374(19)
Pd10 Pd3 Pd16 Pd17 -67.12(3)
Pd20 Pd3 Pd16 Pd17 149.10(2)
Pd23 Pd3 Pd16 Pd17 179.20(2)
Pd21 Pd3 Pd16 Pd17 107.84(2)
Pd15 Pd3 Pd16 Pd17 -101.74(2)
Pd22 Pd3 Pd16 Pd17 -136.90(2)
Pd5 Pd3 Pd16 Pd17 9.47(15)
Pd6 Pd3 Pd16 Pd17 66.78(3)
Pd11 Pd3 Pd16 Pd17 38.130(19)
Pd1 Pd3 Pd16 Pd23 -176.38(2)
Pd2 Pd3 Pd16 Pd23 150.43(2)
Pd10 Pd3 Pd16 Pd23 113.68(2)
Pd20 Pd3 Pd16 Pd23 -30.10(3)
Pd21 Pd3 Pd16 Pd23 -71.355(19)
Pd15 Pd3 Pd16 Pd23 79.067(19)
Pd22 Pd3 Pd16 Pd23 43.90(2)
Pd5 Pd3 Pd16 Pd23 -169.73(14)
Pd6 Pd3 Pd16 Pd23 -112.42(2)
Pd11 Pd3 Pd16 Pd23 -141.07(2)
Pd1 Pd3 Pd16 Pd19 65.98(2)
Pd2 Pd3 Pd16 Pd19 32.786(17)
Pd10 Pd3 Pd16 Pd19 -3.96(3)
Pd20 Pd3 Pd16 Pd19 -147.74(2)
Pd23 Pd3 Pd16 Pd19 -117.64(2)
Pd21 Pd3 Pd16 Pd19 171.00(2)
Pd15 Pd3 Pd16 Pd19 -38.575(18)
Pd22 Pd3 Pd16 Pd19 -73.74(2)
Pd5 Pd3 Pd16 Pd19 72.63(14)
Pd6 Pd3 Pd16 Pd19 129.94(2)
Pd11 Pd3 Pd16 Pd19 101.29(2)
C24 Pd11 Pd16 C21 -43.5(3)
Pd7 Pd11 Pd16 C21 120.0(2)
Pd2 Pd11 Pd16 C21 169.3(2)
Pd28 Pd11 Pd16 C21 14.7(2)
Pd1 Pd11 Pd16 C21 132.9(2)
Pd21 Pd11 Pd16 C21 33.0(2)
Pd17 Pd11 Pd16 C21 -120.8(2)
Pd12 Pd11 Pd16 C21 -165.4(2)
Pd3 Pd11 Pd16 C21 101.3(2)
Pd6 Pd11 Pd16 C21 75.9(2)
C24 Pd11 Pd16 Pd38 162.4(9)
Pd7 Pd11 Pd16 Pd38 -34.1(9)
Pd2 Pd11 Pd16 Pd38 15.1(9)
Pd28 Pd11 Pd16 Pd38 -139.5(9)
Pd1 Pd11 Pd16 Pd38 -21.2(9)
Pd21 Pd11 Pd16 Pd38 -121.1(9)
Pd17 Pd11 Pd16 Pd38 85.0(9)
Pd12 Pd11 Pd16 Pd38 40.5(9)
Pd3 Pd11 Pd16 Pd38 -52.8(9)
Pd6 Pd11 Pd16 Pd38 -78.2(9)
C24 Pd11 Pd16 Pd2 147.2(2)
Pd7 Pd11 Pd16 Pd2 -49.27(8)
Pd28 Pd11 Pd16 Pd2 -154.59(3)
Pd1 Pd11 Pd16 Pd2 -36.353(18)
Pd21 Pd11 Pd16 Pd2 -136.24(2)
Pd17 Pd11 Pd16 Pd2 69.903(18)
Pd12 Pd11 Pd16 Pd2 25.369(19)
Pd3 Pd11 Pd16 Pd2 -67.927(17)
Pd6 Pd11 Pd16 Pd2 -93.33(2)
C24 Pd11 Pd16 Pd3 -144.8(2)
Pd7 Pd11 Pd16 Pd3 18.66(8)
Pd2 Pd11 Pd16 Pd3 67.927(17)
Pd28 Pd11 Pd16 Pd3 -86.66(2)
Pd1 Pd11 Pd16 Pd3 31.573(18)
Pd21 Pd11 Pd16 Pd3 -68.318(17)
Pd17 Pd11 Pd16 Pd3 137.83(2)
Pd12 Pd11 Pd16 Pd3 93.30(2)
Pd6 Pd11 Pd16 Pd3 -25.408(18)
C24 Pd11 Pd16 Pd21 -76.5(2)
Pd7 Pd11 Pd16 Pd21 86.98(8)
Pd2 Pd11 Pd16 Pd21 136.24(2)
Pd28 Pd11 Pd16 Pd21 -18.34(2)
Pd1 Pd11 Pd16 Pd21 99.89(2)
Pd17 Pd11 Pd16 Pd21 -153.85(2)
Pd12 Pd11 Pd16 Pd21 161.61(2)
Pd3 Pd11 Pd16 Pd21 68.318(17)
Pd6 Pd11 Pd16 Pd21 42.910(19)
C24 Pd11 Pd16 Pd33 58.2(2)
Pd7 Pd11 Pd16 Pd33 -138.30(7)
Pd2 Pd11 Pd16 Pd33 -89.03(2)
Pd28 Pd11 Pd16 Pd33 116.38(3)
Pd1 Pd11 Pd16 Pd33 -125.38(2)
Pd21 Pd11 Pd16 Pd33 134.73(3)
Pd17 Pd11 Pd16 Pd33 -19.13(2)
Pd12 Pd11 Pd16 Pd33 -63.66(3)
Pd3 Pd11 Pd16 Pd33 -156.96(3)
Pd6 Pd11 Pd16 Pd33 177.64(2)
C24 Pd11 Pd16 Pd15 179.3(2)
Pd7 Pd11 Pd16 Pd15 -17.26(9)
Pd2 Pd11 Pd16 Pd15 32.010(19)
Pd28 Pd11 Pd16 Pd15 -122.58(2)
Pd1 Pd11 Pd16 Pd15 -4.34(3)
Pd21 Pd11 Pd16 Pd15 -104.23(2)
Pd17 Pd11 Pd16 Pd15 101.91(2)
Pd12 Pd11 Pd16 Pd15 57.38(3)
Pd3 Pd11 Pd16 Pd15 -35.917(18)
Pd6 Pd11 Pd16 Pd15 -61.32(2)
C24 Pd11 Pd16 Pd17 77.3(2)
Pd7 Pd11 Pd16 Pd17 -119.17(8)
Pd2 Pd11 Pd16 Pd17 -69.903(18)
Pd28 Pd11 Pd16 Pd17 135.51(3)
Pd1 Pd11 Pd16 Pd17 -106.26(2)
Pd21 Pd11 Pd16 Pd17 153.85(2)
Pd12 Pd11 Pd16 Pd17 -44.53(2)
Pd3 Pd11 Pd16 Pd17 -137.83(2)
Pd6 Pd11 Pd16 Pd17 -163.24(2)
C24 Pd11 Pd16 Pd23 -110.9(2)
Pd7 Pd11 Pd16 Pd23 52.63(9)
Pd2 Pd11 Pd16 Pd23 101.90(2)
Pd28 Pd11 Pd16 Pd23 -52.69(3)
Pd1 Pd11 Pd16 Pd23 65.55(2)
Pd21 Pd11 Pd16 Pd23 -34.345(19)
Pd17 Pd11 Pd16 Pd23 171.80(2)
Pd12 Pd11 Pd16 Pd23 127.27(2)
Pd3 Pd11 Pd16 Pd23 33.974(18)
Pd6 Pd11 Pd16 Pd23 8.57(3)
C24 Pd11 Pd16 Pd19 117.0(2)
Pd7 Pd11 Pd16 Pd19 -79.49(8)
Pd2 Pd11 Pd16 Pd19 -30.222(18)
Pd28 Pd11 Pd16 Pd19 175.19(2)
Pd1 Pd11 Pd16 Pd19 -66.58(2)
Pd21 Pd11 Pd16 Pd19 -166.47(2)
Pd17 Pd11 Pd16 Pd19 39.681(18)
Pd12 Pd11 Pd16 Pd19 -4.85(3)
Pd3 Pd11 Pd16 Pd19 -98.15(2)
Pd6 Pd11 Pd16 Pd19 -123.56(2)
C4 Pd15 Pd16 C21 132.3(4)
Pd38 Pd15 Pd16 C21 67.8(4)
Pd3 Pd15 Pd16 C21 -79.2(3)
Pd14 Pd15 Pd16 C21 -175.2(3)
Pd2 Pd15 Pd16 C21 -148.6(3)
Pd36 Pd15 Pd16 C21 16.6(3)
Pd22 Pd15 Pd16 C21 -45.8(3)
Pd10 Pd15 Pd16 C21 -110.0(3)
Pd19 Pd15 Pd16 C21 145.6(3)
Pd23 Pd15 Pd16 C21 -14.2(3)
C4 Pd15 Pd16 Pd38 64.5(4)
Pd3 Pd15 Pd16 Pd38 -147.1(3)
Pd14 Pd15 Pd16 Pd38 117.0(3)
Pd2 Pd15 Pd16 Pd38 143.5(3)
Pd36 Pd15 Pd16 Pd38 -51.2(3)
Pd22 Pd15 Pd16 Pd38 -113.6(3)
Pd10 Pd15 Pd16 Pd38 -177.8(3)
Pd19 Pd15 Pd16 Pd38 77.8(3)
Pd23 Pd15 Pd16 Pd38 -82.0(3)
C4 Pd15 Pd16 Pd2 -79.0(2)
Pd38 Pd15 Pd16 Pd2 -143.5(3)
Pd3 Pd15 Pd16 Pd2 69.416(17)
Pd14 Pd15 Pd16 Pd2 -26.576(19)
Pd36 Pd15 Pd16 Pd2 165.28(2)
Pd22 Pd15 Pd16 Pd2 102.87(2)
Pd10 Pd15 Pd16 Pd2 38.680(19)
Pd19 Pd15 Pd16 Pd2 -65.727(17)
Pd23 Pd15 Pd16 Pd2 134.49(2)
C4 Pd15 Pd16 Pd3 -148.4(2)
Pd38 Pd15 Pd16 Pd3 147.1(3)
Pd14 Pd15 Pd16 Pd3 -95.99(2)
Pd2 Pd15 Pd16 Pd3 -69.416(17)
Pd36 Pd15 Pd16 Pd3 95.87(2)
Pd22 Pd15 Pd16 Pd3 33.453(19)
Pd10 Pd15 Pd16 Pd3 -30.735(19)
Pd19 Pd15 Pd16 Pd3 -135.14(2)
Pd23 Pd15 Pd16 Pd3 65.071(17)
C4 Pd15 Pd16 Pd21 -175.6(2)
Pd38 Pd15 Pd16 Pd21 119.9(3)
Pd3 Pd15 Pd16 Pd21 -27.18(2)
Pd14 Pd15 Pd16 Pd21 -123.17(2)
Pd2 Pd15 Pd16 Pd21 -96.59(2)
Pd36 Pd15 Pd16 Pd21 68.69(3)
Pd22 Pd15 Pd16 Pd21 6.27(3)
Pd10 Pd15 Pd16 Pd21 -57.91(3)
Pd19 Pd15 Pd16 Pd21 -162.32(2)
Pd23 Pd15 Pd16 Pd21 37.89(2)
C4 Pd15 Pd16 Pd33 15.7(2)
Pd38 Pd15 Pd16 Pd33 -48.8(3)
Pd3 Pd15 Pd16 Pd33 164.10(2)
Pd14 Pd15 Pd16 Pd33 68.11(3)
Pd2 Pd15 Pd16 Pd33 94.69(2)
Pd36 Pd15 Pd16 Pd33 -100.03(2)
Pd22 Pd15 Pd16 Pd33 -162.44(2)
Pd10 Pd15 Pd16 Pd33 133.37(2)
Pd19 Pd15 Pd16 Pd33 28.960(19)
Pd23 Pd15 Pd16 Pd33 -130.83(2)
C4 Pd15 Pd16 Pd11 -110.8(2)
Pd38 Pd15 Pd16 Pd11 -175.3(3)
Pd3 Pd15 Pd16 Pd11 37.693(19)
Pd14 Pd15 Pd16 Pd11 -58.30(3)
Pd2 Pd15 Pd16 Pd11 -31.722(19)
Pd36 Pd15 Pd16 Pd11 133.56(2)
Pd22 Pd15 Pd16 Pd11 71.15(2)
Pd10 Pd15 Pd16 Pd11 6.96(3)
Pd19 Pd15 Pd16 Pd11 -97.45(2)
Pd23 Pd15 Pd16 Pd11 102.76(2)
C4 Pd15 Pd16 Pd17 -46.6(2)
Pd38 Pd15 Pd16 Pd17 -111.1(3)
Pd3 Pd15 Pd16 Pd17 101.81(2)
Pd14 Pd15 Pd16 Pd17 5.82(3)
Pd2 Pd15 Pd16 Pd17 32.393(19)
Pd36 Pd15 Pd16 Pd17 -162.32(2)
Pd22 Pd15 Pd16 Pd17 135.26(2)
Pd10 Pd15 Pd16 Pd17 71.07(2)
Pd19 Pd15 Pd16 Pd17 -33.334(19)
Pd23 Pd15 Pd16 Pd17 166.88(2)
C4 Pd15 Pd16 Pd23 146.5(2)
Pd38 Pd15 Pd16 Pd23 82.0(3)
Pd3 Pd15 Pd16 Pd23 -65.071(17)
Pd14 Pd15 Pd16 Pd23 -161.06(2)
Pd2 Pd15 Pd16 Pd23 -134.49(2)
Pd36 Pd15 Pd16 Pd23 30.798(19)
Pd22 Pd15 Pd16 Pd23 -31.618(19)
Pd10 Pd15 Pd16 Pd23 -95.81(2)
Pd19 Pd15 Pd16 Pd23 159.79(2)
C4 Pd15 Pd16 Pd19 -13.3(2)
Pd38 Pd15 Pd16 Pd19 -77.8(3)
Pd3 Pd15 Pd16 Pd19 135.14(2)
Pd14 Pd15 Pd16 Pd19 39.151(19)
Pd2 Pd15 Pd16 Pd19 65.727(17)
Pd36 Pd15 Pd16 Pd19 -128.99(2)
Pd22 Pd15 Pd16 Pd19 168.60(2)
Pd10 Pd15 Pd16 Pd19 104.41(2)
Pd23 Pd15 Pd16 Pd19 -159.79(2)
Pd1 Pd2 Pd17 C6 -97.0(2)
Pd3 Pd2 Pd17 C6 -29.7(2)
Pd18 Pd2 Pd17 C6 157.8(2)
Pd19 Pd2 Pd17 C6 80.1(2)
Pd14 Pd2 Pd17 C6 107.7(2)
Pd16 Pd2 Pd17 C6 3.0(2)
Pd11 Pd2 Pd17 C6 -68.3(2)
Pd15 Pd2 Pd17 C6 38.0(2)
Pd12 Pd2 Pd17 C6 -137.0(2)
Pd13 Pd2 Pd17 C6 -166.9(2)
Pd10 Pd2 Pd17 C6 -10.1(3)
Pd1 Pd2 Pd17 C26 83.7(4)
Pd3 Pd2 Pd17 C26 151.0(4)
Pd18 Pd2 Pd17 C26 -21.5(4)
Pd19 Pd2 Pd17 C26 -99.2(4)
Pd14 Pd2 Pd17 C26 -71.6(4)
Pd16 Pd2 Pd17 C26 -176.3(4)
Pd11 Pd2 Pd17 C26 112.4(4)
Pd15 Pd2 Pd17 C26 -141.3(4)
Pd12 Pd2 Pd17 C26 43.7(4)
Pd13 Pd2 Pd17 C26 13.8(4)
Pd10 Pd2 Pd17 C26 170.6(4)
Pd1 Pd2 Pd17 Pd37 45.55(3)
Pd3 Pd2 Pd17 Pd37 112.92(2)
Pd18 Pd2 Pd17 Pd37 -59.65(2)
Pd19 Pd2 Pd17 Pd37 -137.30(2)
Pd14 Pd2 Pd17 Pd37 -109.71(3)
Pd16 Pd2 Pd17 Pd37 145.60(2)
Pd11 Pd2 Pd17 Pd37 74.27(2)
Pd15 Pd2 Pd17 Pd37 -179.39(2)
Pd12 Pd2 Pd17 Pd37 5.59(2)
Pd13 Pd2 Pd17 Pd37 -24.28(3)
Pd10 Pd2 Pd17 Pd37 132.48(16)
Pd1 Pd2 Pd17 Pd33 -141.73(2)
Pd3 Pd2 Pd17 Pd33 -74.36(3)
Pd18 Pd2 Pd17 Pd33 113.08(2)
Pd19 Pd2 Pd17 Pd33 35.424(19)
Pd14 Pd2 Pd17 Pd33 63.01(3)
Pd16 Pd2 Pd17 Pd33 -41.671(19)
Pd11 Pd2 Pd17 Pd33 -113.01(2)
Pd15 Pd2 Pd17 Pd33 -6.66(3)
Pd12 Pd2 Pd17 Pd33 178.31(2)
Pd13 Pd2 Pd17 Pd33 148.44(2)
Pd10 Pd2 Pd17 Pd33 -54.79(17)
Pd1 Pd2 Pd17 Pd11 -28.72(2)
Pd3 Pd2 Pd17 Pd11 38.65(2)
Pd18 Pd2 Pd17 Pd11 -133.91(2)
Pd19 Pd2 Pd17 Pd11 148.43(2)
Pd14 Pd2 Pd17 Pd11 176.02(3)
Pd16 Pd2 Pd17 Pd11 71.339(18)
Pd15 Pd2 Pd17 Pd11 106.35(2)
Pd12 Pd2 Pd17 Pd11 -68.677(17)
Pd13 Pd2 Pd17 Pd11 -98.55(2)
Pd10 Pd2 Pd17 Pd11 58.22(16)
Pd1 Pd2 Pd17 Pd16 -100.06(2)
Pd3 Pd2 Pd17 Pd16 -32.69(2)
Pd18 Pd2 Pd17 Pd16 154.75(2)
Pd19 Pd2 Pd17 Pd16 77.095(18)
Pd14 Pd2 Pd17 Pd16 104.68(3)
Pd11 Pd2 Pd17 Pd16 -71.339(18)
Pd15 Pd2 Pd17 Pd16 35.01(2)
Pd12 Pd2 Pd17 Pd16 -140.02(2)
Pd13 Pd2 Pd17 Pd16 -169.89(3)
Pd10 Pd2 Pd17 Pd16 -13.12(16)
Pd1 Pd2 Pd17 Pd18 105.20(2)
Pd3 Pd2 Pd17 Pd18 172.56(2)
Pd19 Pd2 Pd17 Pd18 -77.653(18)
Pd14 Pd2 Pd17 Pd18 -50.07(2)
Pd16 Pd2 Pd17 Pd18 -154.75(2)
Pd11 Pd2 Pd17 Pd18 133.91(2)
Pd15 Pd2 Pd17 Pd18 -119.74(2)
Pd12 Pd2 Pd17 Pd18 65.237(17)
Pd13 Pd2 Pd17 Pd18 35.37(2)
Pd10 Pd2 Pd17 Pd18 -167.87(17)
Pd1 Pd2 Pd17 Pd19 -177.15(3)
Pd3 Pd2 Pd17 Pd19 -109.78(2)
Pd18 Pd2 Pd17 Pd19 77.653(18)
Pd14 Pd2 Pd17 Pd19 27.59(2)
Pd16 Pd2 Pd17 Pd19 -77.095(18)
Pd11 Pd2 Pd17 Pd19 -148.43(2)
Pd15 Pd2 Pd17 Pd19 -42.09(2)
Pd12 Pd2 Pd17 Pd19 142.89(2)
Pd13 Pd2 Pd17 Pd19 113.02(2)
Pd10 Pd2 Pd17 Pd19 -90.21(16)
Pd1 Pd2 Pd17 Pd12 39.96(2)
Pd3 Pd2 Pd17 Pd12 107.33(2)
Pd18 Pd2 Pd17 Pd12 -65.237(16)
Pd19 Pd2 Pd17 Pd12 -142.89(2)
Pd14 Pd2 Pd17 Pd12 -115.30(3)
Pd16 Pd2 Pd17 Pd12 140.02(2)
Pd11 Pd2 Pd17 Pd12 68.677(17)
Pd15 Pd2 Pd17 Pd12 175.02(2)
Pd13 Pd2 Pd17 Pd12 -29.87(2)
Pd10 Pd2 Pd17 Pd12 126.90(16)
C24 Pd11 Pd17 C6 -66.0(3)
Pd7 Pd11 Pd17 C6 -136.75(19)
Pd2 Pd11 Pd17 C6 130.58(19)
Pd28 Pd11 Pd17 C6 -39.26(19)
Pd1 Pd11 Pd17 C6 155.31(19)
Pd21 Pd11 Pd17 C6 37.10(19)
Pd16 Pd11 Pd17 C6 61.69(19)
Pd12 Pd11 Pd17 C6 -161.96(19)
Pd3 Pd11 Pd17 C6 97.89(19)
Pd6 Pd11 Pd17 C6 123.4(2)
C24 Pd11 Pd17 C26 22.2(4)
Pd7 Pd11 Pd17 C26 -48.5(3)
Pd2 Pd11 Pd17 C26 -141.2(3)
Pd28 Pd11 Pd17 C26 49.0(3)
Pd1 Pd11 Pd17 C26 -116.5(3)
Pd21 Pd11 Pd17 C26 125.3(3)
Pd16 Pd11 Pd17 C26 149.9(3)
Pd12 Pd11 Pd17 C26 -73.7(3)
Pd3 Pd11 Pd17 C26 -173.9(3)
Pd6 Pd11 Pd17 C26 -148.4(3)
C24 Pd11 Pd17 Pd37 48.9(2)
Pd7 Pd11 Pd17 Pd37 -21.91(3)
Pd2 Pd11 Pd17 Pd37 -114.57(2)
Pd28 Pd11 Pd17 Pd37 75.59(4)
Pd1 Pd11 Pd17 Pd37 -89.84(2)
Pd21 Pd11 Pd17 Pd37 151.95(2)
Pd16 Pd11 Pd17 Pd37 176.54(2)
Pd12 Pd11 Pd17 Pd37 -47.109(18)
Pd3 Pd11 Pd17 Pd37 -147.26(2)
Pd6 Pd11 Pd17 Pd37 -121.75(7)
C24 Pd11 Pd17 Pd2 163.4(2)
Pd7 Pd11 Pd17 Pd2 92.67(3)
Pd28 Pd11 Pd17 Pd2 -169.84(4)
Pd1 Pd11 Pd17 Pd2 24.732(19)
Pd21 Pd11 Pd17 Pd2 -93.48(2)
Pd16 Pd11 Pd17 Pd2 -68.889(17)
Pd12 Pd11 Pd17 Pd2 67.465(17)
Pd3 Pd11 Pd17 Pd2 -32.689(18)
Pd6 Pd11 Pd17 Pd2 -7.17(7)
C24 Pd11 Pd17 Pd33 -108.6(2)
Pd7 Pd11 Pd17 Pd33 -179.37(2)
Pd2 Pd11 Pd17 Pd33 87.96(2)
Pd28 Pd11 Pd17 Pd33 -81.88(4)
Pd1 Pd11 Pd17 Pd33 112.69(2)
Pd21 Pd11 Pd17 Pd33 -5.52(3)
Pd16 Pd11 Pd17 Pd33 19.07(2)
Pd12 Pd11 Pd17 Pd33 155.42(2)
Pd3 Pd11 Pd17 Pd33 55.27(3)
Pd6 Pd11 Pd17 Pd33 80.78(8)
C24 Pd11 Pd17 Pd16 -127.7(2)
Pd7 Pd11 Pd17 Pd16 161.56(3)
Pd2 Pd11 Pd17 Pd16 68.889(17)
Pd28 Pd11 Pd17 Pd16 -100.95(4)
Pd1 Pd11 Pd17 Pd16 93.62(2)
Pd21 Pd11 Pd17 Pd16 -24.59(2)
Pd12 Pd11 Pd17 Pd16 136.35(2)
Pd3 Pd11 Pd17 Pd16 36.200(18)
Pd6 Pd11 Pd17 Pd16 61.72(7)
C24 Pd11 Pd17 Pd18 125.0(2)
Pd7 Pd11 Pd17 Pd18 54.22(3)
Pd2 Pd11 Pd17 Pd18 -38.452(18)
Pd28 Pd11 Pd17 Pd18 151.71(3)
Pd1 Pd11 Pd17 Pd18 -13.72(3)
Pd21 Pd11 Pd17 Pd18 -131.93(2)
Pd16 Pd11 Pd17 Pd18 -107.34(2)
Pd12 Pd11 Pd17 Pd18 29.013(18)
Pd3 Pd11 Pd17 Pd18 -71.14(2)
Pd6 Pd11 Pd17 Pd18 -45.63(8)
C24 Pd11 Pd17 Pd19 -169.2(2)
Pd7 Pd11 Pd17 Pd19 120.01(3)
Pd2 Pd11 Pd17 Pd19 27.339(19)
Pd28 Pd11 Pd17 Pd19 -142.50(3)
Pd1 Pd11 Pd17 Pd19 52.07(3)
Pd21 Pd11 Pd17 Pd19 -66.14(3)
Pd16 Pd11 Pd17 Pd19 -41.550(19)
Pd12 Pd11 Pd17 Pd19 94.80(2)
Pd3 Pd11 Pd17 Pd19 -5.35(3)
Pd6 Pd11 Pd17 Pd19 20.17(8)
C24 Pd11 Pd17 Pd12 96.0(2)
Pd7 Pd11 Pd17 Pd12 25.20(2)
Pd2 Pd11 Pd17 Pd12 -67.465(17)
Pd28 Pd11 Pd17 Pd12 122.70(4)
Pd1 Pd11 Pd17 Pd12 -42.733(18)
Pd21 Pd11 Pd17 Pd12 -160.94(2)
Pd16 Pd11 Pd17 Pd12 -136.35(2)
Pd3 Pd11 Pd17 Pd12 -100.15(2)
Pd6 Pd11 Pd17 Pd12 -74.64(7)
C21 Pd16 Pd17 C6 -29.0(3)
Pd38 Pd16 Pd17 C6 88.0(3)
Pd2 Pd16 Pd17 C6 -177.3(2)
Pd3 Pd16 Pd17 C6 -147.1(2)
Pd21 Pd16 Pd17 C6 -82.7(2)
Pd33 Pd16 Pd17 C6 52.2(2)
Pd11 Pd16 Pd17 C6 -107.6(2)
Pd15 Pd16 Pd17 C6 150.0(2)
Pd23 Pd16 Pd17 C6 -144.1(2)
Pd19 Pd16 Pd17 C6 117.2(2)
C21 Pd16 Pd17 C26 -36.3(5)
Pd38 Pd16 Pd17 C26 80.7(5)
Pd2 Pd16 Pd17 C26 175.4(5)
Pd3 Pd16 Pd17 C26 -154.4(5)
Pd21 Pd16 Pd17 C26 -90.0(5)
Pd33 Pd16 Pd17 C26 45.0(5)
Pd11 Pd16 Pd17 C26 -114.9(5)
Pd15 Pd16 Pd17 C26 142.8(5)
Pd23 Pd16 Pd17 C26 -151.4(5)
Pd19 Pd16 Pd17 C26 110.0(5)
C21 Pd16 Pd17 Pd37 72.3(2)
Pd38 Pd16 Pd17 Pd37 -170.7(2)
Pd2 Pd16 Pd17 Pd37 -75.99(4)
Pd3 Pd16 Pd17 Pd37 -45.80(5)
Pd21 Pd16 Pd17 Pd37 18.63(5)
Pd33 Pd16 Pd17 Pd37 153.55(5)
Pd11 Pd16 Pd17 Pd37 -6.30(4)
Pd15 Pd16 Pd17 Pd37 -108.63(4)
Pd23 Pd16 Pd17 Pd37 -42.82(13)
Pd19 Pd16 Pd17 Pd37 -141.44(4)
C21 Pd16 Pd17 Pd2 148.3(2)
Pd38 Pd16 Pd17 Pd2 -94.7(2)
Pd3 Pd16 Pd17 Pd2 30.193(19)
Pd21 Pd16 Pd17 Pd2 94.62(2)
Pd33 Pd16 Pd17 Pd2 -130.46(2)
Pd11 Pd16 Pd17 Pd2 69.687(17)
Pd15 Pd16 Pd17 Pd2 -32.638(19)
Pd23 Pd16 Pd17 Pd2 33.17(10)
Pd19 Pd16 Pd17 Pd2 -65.445(17)
C21 Pd16 Pd17 Pd33 -81.3(2)
Pd38 Pd16 Pd17 Pd33 35.7(2)
Pd2 Pd16 Pd17 Pd33 130.46(2)
Pd3 Pd16 Pd17 Pd33 160.65(3)
Pd21 Pd16 Pd17 Pd33 -134.93(3)
Pd11 Pd16 Pd17 Pd33 -159.86(2)
Pd15 Pd16 Pd17 Pd33 97.82(2)
Pd23 Pd16 Pd17 Pd33 163.63(11)
Pd19 Pd16 Pd17 Pd33 65.012(18)
C21 Pd16 Pd17 Pd11 78.6(2)
Pd38 Pd16 Pd17 Pd11 -164.4(2)
Pd2 Pd16 Pd17 Pd11 -69.687(17)
Pd3 Pd16 Pd17 Pd11 -39.494(19)
Pd21 Pd16 Pd17 Pd11 24.93(2)
Pd33 Pd16 Pd17 Pd11 159.86(2)
Pd15 Pd16 Pd17 Pd11 -102.32(2)
Pd23 Pd16 Pd17 Pd11 -36.52(10)
Pd19 Pd16 Pd17 Pd11 -135.13(2)
C21 Pd16 Pd17 Pd18 170.9(2)
Pd38 Pd16 Pd17 Pd18 -72.0(2)
Pd2 Pd16 Pd17 Pd18 22.673(19)
Pd3 Pd16 Pd17 Pd18 52.87(3)
Pd21 Pd16 Pd17 Pd18 117.29(2)
Pd33 Pd16 Pd17 Pd18 -107.78(2)
Pd11 Pd16 Pd17 Pd18 92.36(2)
Pd15 Pd16 Pd17 Pd18 -9.96(3)
Pd23 Pd16 Pd17 Pd18 55.84(11)
Pd19 Pd16 Pd17 Pd18 -42.772(19)
C21 Pd16 Pd17 Pd19 -146.3(2)
Pd38 Pd16 Pd17 Pd19 -29.3(2)
Pd2 Pd16 Pd17 Pd19 65.445(17)
Pd3 Pd16 Pd17 Pd19 95.64(2)
Pd21 Pd16 Pd17 Pd19 160.06(2)
Pd33 Pd16 Pd17 Pd19 -65.012(18)
Pd11 Pd16 Pd17 Pd19 135.13(2)
Pd15 Pd16 Pd17 Pd19 32.807(19)
Pd23 Pd16 Pd17 Pd19 98.62(10)
C21 Pd16 Pd17 Pd12 115.0(2)
Pd38 Pd16 Pd17 Pd12 -128.0(2)
Pd2 Pd16 Pd17 Pd12 -33.249(17)
Pd3 Pd16 Pd17 Pd12 -3.06(3)
Pd21 Pd16 Pd17 Pd12 61.37(3)
Pd33 Pd16 Pd17 Pd12 -163.71(2)
Pd11 Pd16 Pd17 Pd12 36.438(17)
Pd15 Pd16 Pd17 Pd12 -65.89(2)
Pd23 Pd16 Pd17 Pd12 -0.08(11)
Pd19 Pd16 Pd17 Pd12 -98.694(19)
C3 Pd12 Pd17 C6 -79.7(4)
C11 Pd12 Pd17 C6 173.3(4)
Pd37 Pd12 Pd17 C6 -82.1(3)
Pd8 Pd12 Pd17 C6 66.6(3)
Pd18 Pd12 Pd17 C6 176.5(3)
Pd13 Pd12 Pd17 C6 131.4(3)
Pd1 Pd12 Pd17 C6 72.5(3)
Pd2 Pd12 Pd17 C6 104.4(3)
Pd11 Pd12 Pd17 C6 32.5(3)
Pd7 Pd12 Pd17 C6 13.0(3)
C3 Pd12 Pd17 C26 17.8(3)
C11 Pd12 Pd17 C26 -89.2(4)
Pd37 Pd12 Pd17 C26 15.4(2)
Pd8 Pd12 Pd17 C26 164.1(2)
Pd18 Pd12 Pd17 C26 -86.0(2)
Pd13 Pd12 Pd17 C26 -131.1(2)
Pd1 Pd12 Pd17 C26 170.0(2)
Pd2 Pd12 Pd17 C26 -158.1(2)
Pd11 Pd12 Pd17 C26 130.0(2)
Pd7 Pd12 Pd17 C26 110.5(2)
C3 Pd12 Pd17 Pd37 2.39(19)
C11 Pd12 Pd17 Pd37 -104.5(3)
Pd8 Pd12 Pd17 Pd37 148.74(6)
Pd18 Pd12 Pd17 Pd37 -101.40(2)
Pd13 Pd12 Pd17 Pd37 -146.46(3)
Pd1 Pd12 Pd17 Pd37 154.61(2)
Pd2 Pd12 Pd17 Pd37 -173.45(2)
Pd11 Pd12 Pd17 Pd37 114.66(2)
Pd7 Pd12 Pd17 Pd37 95.10(2)
C3 Pd12 Pd17 Pd2 175.84(19)
C11 Pd12 Pd17 Pd2 68.9(3)
Pd37 Pd12 Pd17 Pd2 173.45(2)
Pd8 Pd12 Pd17 Pd2 -37.82(5)
Pd18 Pd12 Pd17 Pd2 72.047(19)
Pd13 Pd12 Pd17 Pd2 26.985(19)
Pd1 Pd12 Pd17 Pd2 -31.948(17)
Pd11 Pd12 Pd17 Pd2 -71.893(18)
Pd7 Pd12 Pd17 Pd2 -91.45(2)
C3 Pd12 Pd17 Pd33 171.56(19)
C11 Pd12 Pd17 Pd33 64.6(3)
Pd37 Pd12 Pd17 Pd33 169.17(6)
Pd8 Pd12 Pd17 Pd33 -42.10(9)
Pd18 Pd12 Pd17 Pd33 67.77(6)
Pd13 Pd12 Pd17 Pd33 22.71(6)
Pd1 Pd12 Pd17 Pd33 -36.23(6)
Pd2 Pd12 Pd17 Pd33 -4.28(5)
Pd11 Pd12 Pd17 Pd33 -76.17(6)
Pd7 Pd12 Pd17 Pd33 -95.73(6)
C3 Pd12 Pd17 Pd11 -112.27(19)
C11 Pd12 Pd17 Pd11 140.8(3)
Pd37 Pd12 Pd17 Pd11 -114.66(2)
Pd8 Pd12 Pd17 Pd11 34.08(5)
Pd18 Pd12 Pd17 Pd11 143.94(2)
Pd13 Pd12 Pd17 Pd11 98.88(2)
Pd1 Pd12 Pd17 Pd11 39.945(17)
Pd2 Pd12 Pd17 Pd11 71.893(18)
Pd7 Pd12 Pd17 Pd11 -19.559(18)
C3 Pd12 Pd17 Pd16 -150.02(19)
C11 Pd12 Pd17 Pd16 103.1(3)
Pd37 Pd12 Pd17 Pd16 -152.41(3)
Pd8 Pd12 Pd17 Pd16 -3.68(6)
Pd18 Pd12 Pd17 Pd16 106.19(2)
Pd13 Pd12 Pd17 Pd16 61.13(2)
Pd1 Pd12 Pd17 Pd16 2.19(2)
Pd2 Pd12 Pd17 Pd16 34.142(18)
Pd11 Pd12 Pd17 Pd16 -37.751(18)
Pd7 Pd12 Pd17 Pd16 -57.31(2)
C3 Pd12 Pd17 Pd18 103.79(19)
C11 Pd12 Pd17 Pd18 -3.1(3)
Pd37 Pd12 Pd17 Pd18 101.40(2)
Pd8 Pd12 Pd17 Pd18 -109.87(6)
Pd13 Pd12 Pd17 Pd18 -45.062(19)
Pd1 Pd12 Pd17 Pd18 -104.00(2)
Pd2 Pd12 Pd17 Pd18 -72.047(18)
Pd11 Pd12 Pd17 Pd18 -143.94(2)
Pd7 Pd12 Pd17 Pd18 -163.50(2)
C3 Pd12 Pd17 Pd19 144.67(19)
C11 Pd12 Pd17 Pd19 37.8(3)
Pd37 Pd12 Pd17 Pd19 142.28(2)
Pd8 Pd12 Pd17 Pd19 -68.98(6)
Pd18 Pd12 Pd17 Pd19 40.886(18)
Pd13 Pd12 Pd17 Pd19 -4.18(2)
Pd1 Pd12 Pd17 Pd19 -63.11(2)
Pd2 Pd12 Pd17 Pd19 -31.162(17)
Pd11 Pd12 Pd17 Pd19 -103.06(2)
Pd7 Pd12 Pd17 Pd19 -122.61(2)
Pd1 Pd2 Pd18 C10 -109.1(9)
Pd3 Pd2 Pd18 C10 -83.7(9)
Pd19 Pd2 Pd18 C10 74.8(9)
Pd14 Pd2 Pd18 C10 141.0(9)
Pd16 Pd2 Pd18 C10 28.6(9)
Pd11 Pd2 Pd18 C10 -40.5(9)
Pd17 Pd2 Pd18 C10 2.2(9)
Pd15 Pd2 Pd18 C10 105.2(9)
Pd12 Pd2 Pd18 C10 -79.2(9)
Pd13 Pd2 Pd18 C10 -145.7(9)
Pd10 Pd2 Pd18 C10 -180(19)
Pd1 Pd2 Pd18 Pd27 135.47(2)
Pd3 Pd2 Pd18 Pd27 160.87(19)
Pd19 Pd2 Pd18 Pd27 -40.551(19)
Pd14 Pd2 Pd18 Pd27 25.64(2)
Pd16 Pd2 Pd18 Pd27 -86.78(3)
Pd11 Pd2 Pd18 Pd27 -155.89(2)
Pd17 Pd2 Pd18 Pd27 -113.19(2)
Pd15 Pd2 Pd18 Pd27 -10.18(3)
Pd12 Pd2 Pd18 Pd27 165.36(2)
Pd13 Pd2 Pd18 Pd27 98.93(2)
Pd10 Pd2 Pd18 Pd27 64.92(3)
Pd1 Pd2 Pd18 Pd31 61.67(4)
Pd3 Pd2 Pd18 Pd31 87.1(2)
Pd19 Pd2 Pd18 Pd31 -114.36(4)
Pd14 Pd2 Pd18 Pd31 -48.17(4)
Pd16 Pd2 Pd18 Pd31 -160.59(3)
Pd11 Pd2 Pd18 Pd31 130.30(4)
Pd17 Pd2 Pd18 Pd31 173.01(4)
Pd15 Pd2 Pd18 Pd31 -83.98(4)
Pd12 Pd2 Pd18 Pd31 91.55(4)
Pd13 Pd2 Pd18 Pd31 25.13(4)
Pd10 Pd2 Pd18 Pd31 -8.89(5)
Pd1 Pd2 Pd18 Pd12 -29.88(2)
Pd3 Pd2 Pd18 Pd12 -4.5(2)
Pd19 Pd2 Pd18 Pd12 154.09(2)
Pd14 Pd2 Pd18 Pd12 -139.72(2)
Pd16 Pd2 Pd18 Pd12 107.86(3)
Pd11 Pd2 Pd18 Pd12 38.75(2)
Pd17 Pd2 Pd18 Pd12 81.457(18)
Pd15 Pd2 Pd18 Pd12 -175.53(3)
Pd13 Pd2 Pd18 Pd12 -66.425(17)
Pd10 Pd2 Pd18 Pd12 -100.44(2)
Pd1 Pd2 Pd18 Pd17 -111.34(2)
Pd3 Pd2 Pd18 Pd17 -85.9(2)
Pd19 Pd2 Pd18 Pd17 72.634(18)
Pd14 Pd2 Pd18 Pd17 138.82(2)
Pd16 Pd2 Pd18 Pd17 26.40(2)
Pd11 Pd2 Pd18 Pd17 -42.709(19)
Pd15 Pd2 Pd18 Pd17 103.01(3)
Pd12 Pd2 Pd18 Pd17 -81.457(18)
Pd13 Pd2 Pd18 Pd17 -147.88(2)
Pd10 Pd2 Pd18 Pd17 178.10(3)
Pd1 Pd2 Pd18 Pd19 176.03(3)
Pd3 Pd2 Pd18 Pd19 -158.6(2)
Pd14 Pd2 Pd18 Pd19 66.187(17)
Pd16 Pd2 Pd18 Pd19 -46.23(2)
Pd11 Pd2 Pd18 Pd19 -115.34(2)
Pd17 Pd2 Pd18 Pd19 -72.634(18)
Pd15 Pd2 Pd18 Pd19 30.37(2)
Pd12 Pd2 Pd18 Pd19 -154.09(2)
Pd13 Pd2 Pd18 Pd19 139.48(2)
Pd10 Pd2 Pd18 Pd19 105.47(2)
Pd1 Pd2 Pd18 Pd13 36.54(2)
Pd3 Pd2 Pd18 Pd13 61.9(2)
Pd19 Pd2 Pd18 Pd13 -139.48(2)
Pd14 Pd2 Pd18 Pd13 -73.296(17)
Pd16 Pd2 Pd18 Pd13 174.28(3)
Pd11 Pd2 Pd18 Pd13 105.17(2)
Pd17 Pd2 Pd18 Pd13 147.88(2)
Pd15 Pd2 Pd18 Pd13 -109.11(3)
Pd12 Pd2 Pd18 Pd13 66.425(17)
Pd10 Pd2 Pd18 Pd13 -34.01(2)
Pd1 Pd2 Pd18 Pd24 77.86(2)
Pd3 Pd2 Pd18 Pd24 103.3(2)
Pd19 Pd2 Pd18 Pd24 -98.167(18)
Pd14 Pd2 Pd18 Pd24 -31.980(17)
Pd16 Pd2 Pd18 Pd24 -144.40(2)
Pd11 Pd2 Pd18 Pd24 146.49(2)
Pd17 Pd2 Pd18 Pd24 -170.80(2)
Pd15 Pd2 Pd18 Pd24 -67.79(3)
Pd12 Pd2 Pd18 Pd24 107.742(19)
Pd13 Pd2 Pd18 Pd24 41.317(16)
Pd10 Pd2 Pd18 Pd24 7.30(3)
C3 Pd12 Pd18 C10 9.3(3)
C11 Pd12 Pd18 C10 -79.9(3)
Pd37 Pd12 Pd18 C10 48.0(2)
Pd8 Pd12 Pd18 C10 -105.5(2)
Pd13 Pd12 Pd18 C10 -124.5(2)
Pd1 Pd12 Pd18 C10 -167.1(2)
Pd2 Pd12 Pd18 C10 166.9(2)
Pd11 Pd12 Pd18 C10 131.9(2)
Pd7 Pd12 Pd18 C10 150.2(2)
Pd17 Pd12 Pd18 C10 102.0(2)
C3 Pd12 Pd18 Pd2 -157.6(2)
C11 Pd12 Pd18 Pd2 113.18(18)
Pd37 Pd12 Pd18 Pd2 -118.89(2)
Pd8 Pd12 Pd18 Pd2 87.58(3)
Pd13 Pd12 Pd18 Pd2 68.617(17)
Pd1 Pd12 Pd18 Pd2 25.992(19)
Pd11 Pd12 Pd18 Pd2 -35.031(18)
Pd7 Pd12 Pd18 Pd2 -16.72(6)
Pd17 Pd12 Pd18 Pd2 -64.909(16)
C3 Pd12 Pd18 Pd27 161.3(2)
C11 Pd12 Pd18 Pd27 72.07(19)
Pd37 Pd12 Pd18 Pd27 -159.99(6)
Pd8 Pd12 Pd18 Pd27 46.47(7)
Pd13 Pd12 Pd18 Pd27 27.51(6)
Pd1 Pd12 Pd18 Pd27 -15.11(7)
Pd2 Pd12 Pd18 Pd27 -41.10(6)
Pd11 Pd12 Pd18 Pd27 -76.14(7)
Pd7 Pd12 Pd18 Pd27 -57.82(10)
Pd17 Pd12 Pd18 Pd27 -106.01(6)
C3 Pd12 Pd18 Pd31 61.8(2)
C11 Pd12 Pd18 Pd31 -27.34(18)
Pd37 Pd12 Pd18 Pd31 100.59(2)
Pd8 Pd12 Pd18 Pd31 -52.95(3)
Pd13 Pd12 Pd18 Pd31 -71.91(2)
Pd1 Pd12 Pd18 Pd31 -114.53(2)
Pd2 Pd12 Pd18 Pd31 -140.52(3)
Pd11 Pd12 Pd18 Pd31 -175.55(2)
Pd7 Pd12 Pd18 Pd31 -157.24(6)
Pd17 Pd12 Pd18 Pd31 154.57(3)
C3 Pd12 Pd18 Pd17 -92.7(2)
C11 Pd12 Pd18 Pd17 178.09(18)
Pd37 Pd12 Pd18 Pd17 -53.980(17)
Pd8 Pd12 Pd18 Pd17 152.49(3)
Pd13 Pd12 Pd18 Pd17 133.526(19)
Pd1 Pd12 Pd18 Pd17 90.90(2)
Pd2 Pd12 Pd18 Pd17 64.909(16)
Pd11 Pd12 Pd18 Pd17 29.878(18)
Pd7 Pd12 Pd18 Pd17 48.19(6)
C3 Pd12 Pd18 Pd19 -134.6(2)
C11 Pd12 Pd18 Pd19 136.21(18)
Pd37 Pd12 Pd18 Pd19 -95.86(2)
Pd8 Pd12 Pd18 Pd19 110.60(3)
Pd13 Pd12 Pd18 Pd19 91.64(2)
Pd1 Pd12 Pd18 Pd19 49.02(3)
Pd2 Pd12 Pd18 Pd19 23.028(19)
Pd11 Pd12 Pd18 Pd19 -12.00(3)
Pd7 Pd12 Pd18 Pd19 6.31(7)
Pd17 Pd12 Pd18 Pd19 -41.881(18)
C3 Pd12 Pd18 Pd13 133.7(2)
C11 Pd12 Pd18 Pd13 44.56(18)
Pd37 Pd12 Pd18 Pd13 172.49(2)
Pd8 Pd12 Pd18 Pd13 18.96(2)
Pd1 Pd12 Pd18 Pd13 -42.625(18)
Pd2 Pd12 Pd18 Pd13 -68.617(17)
Pd11 Pd12 Pd18 Pd13 -103.65(2)
Pd7 Pd12 Pd18 Pd13 -85.34(6)
Pd17 Pd12 Pd18 Pd13 -133.526(19)
C3 Pd12 Pd18 Pd24 119.2(2)
C11 Pd12 Pd18 Pd24 29.97(18)
Pd37 Pd12 Pd18 Pd24 157.90(2)
Pd8 Pd12 Pd18 Pd24 4.36(3)
Pd13 Pd12 Pd18 Pd24 -14.596(18)
Pd1 Pd12 Pd18 Pd24 -57.22(2)
Pd2 Pd12 Pd18 Pd24 -83.21(2)
Pd11 Pd12 Pd18 Pd24 -118.24(2)
Pd7 Pd12 Pd18 Pd24 -99.93(6)
Pd17 Pd12 Pd18 Pd24 -148.12(2)
C6 Pd17 Pd18 C10 76.1(6)
C26 Pd17 Pd18 C10 -10.8(3)
Pd37 Pd17 Pd18 C10 -56.2(2)
Pd2 Pd17 Pd18 C10 -179.5(2)
Pd33 Pd17 Pd18 C10 93.1(2)
Pd11 Pd17 Pd18 C10 -140.5(2)
Pd16 Pd17 Pd18 C10 157.7(2)
Pd19 Pd17 Pd18 C10 115.0(2)
Pd12 Pd17 Pd18 C10 -110.3(2)
C6 Pd17 Pd18 Pd2 -104.4(6)
C26 Pd17 Pd18 Pd2 168.7(2)
Pd37 Pd17 Pd18 Pd2 123.31(2)
Pd33 Pd17 Pd18 Pd2 -87.43(2)
Pd11 Pd17 Pd18 Pd2 38.965(18)
Pd16 Pd17 Pd18 Pd2 -22.815(19)
Pd19 Pd17 Pd18 Pd2 -65.491(17)
Pd12 Pd17 Pd18 Pd2 69.203(17)
C6 Pd17 Pd18 Pd27 -17.3(6)
C26 Pd17 Pd18 Pd27 -104.2(2)
Pd37 Pd17 Pd18 Pd27 -149.57(2)
Pd2 Pd17 Pd18 Pd27 87.12(2)
Pd33 Pd17 Pd18 Pd27 -0.31(3)
Pd11 Pd17 Pd18 Pd27 126.09(2)
Pd16 Pd17 Pd18 Pd27 64.31(3)
Pd19 Pd17 Pd18 Pd27 21.63(2)
Pd12 Pd17 Pd18 Pd27 156.33(3)
C6 Pd17 Pd18 Pd31 85.8(6)
C26 Pd17 Pd18 Pd31 -1.1(2)
Pd37 Pd17 Pd18 Pd31 -46.49(6)
Pd2 Pd17 Pd18 Pd31 -169.79(6)
Pd33 Pd17 Pd18 Pd31 102.77(6)
Pd11 Pd17 Pd18 Pd31 -130.83(5)
Pd16 Pd17 Pd18 Pd31 167.39(5)
Pd19 Pd17 Pd18 Pd31 124.72(6)
Pd12 Pd17 Pd18 Pd31 -100.59(6)
C6 Pd17 Pd18 Pd12 -173.6(6)
C26 Pd17 Pd18 Pd12 99.5(2)
Pd37 Pd17 Pd18 Pd12 54.103(17)
Pd2 Pd17 Pd18 Pd12 -69.203(17)
Pd33 Pd17 Pd18 Pd12 -156.64(2)
Pd11 Pd17 Pd18 Pd12 -30.238(18)
Pd16 Pd17 Pd18 Pd12 -92.02(2)
Pd19 Pd17 Pd18 Pd12 -134.694(19)
C6 Pd17 Pd18 Pd19 -38.9(6)
C26 Pd17 Pd18 Pd19 -125.8(2)
Pd37 Pd17 Pd18 Pd19 -171.20(2)
Pd2 Pd17 Pd18 Pd19 65.491(16)
Pd33 Pd17 Pd18 Pd19 -21.94(2)
Pd11 Pd17 Pd18 Pd19 104.46(2)
Pd16 Pd17 Pd18 Pd19 42.675(19)
Pd12 Pd17 Pd18 Pd19 134.694(19)
C6 Pd17 Pd18 Pd13 -133.3(6)
C26 Pd17 Pd18 Pd13 139.8(2)
Pd37 Pd17 Pd18 Pd13 94.46(2)
Pd2 Pd17 Pd18 Pd13 -28.843(18)
Pd33 Pd17 Pd18 Pd13 -116.28(2)
Pd11 Pd17 Pd18 Pd13 10.12(2)
Pd16 Pd17 Pd18 Pd13 -51.66(3)
Pd19 Pd17 Pd18 Pd13 -94.33(2)
Pd12 Pd17 Pd18 Pd13 40.360(17)
C6 Pd17 Pd18 Pd24 -86.1(6)
C26 Pd17 Pd18 Pd24 -172.9(2)
Pd37 Pd17 Pd18 Pd24 141.69(4)
Pd2 Pd17 Pd18 Pd24 18.38(4)
Pd33 Pd17 Pd18 Pd24 -69.05(5)
Pd11 Pd17 Pd18 Pd24 57.35(4)
Pd16 Pd17 Pd18 Pd24 -4.43(5)
Pd19 Pd17 Pd18 Pd24 -47.11(4)
Pd12 Pd17 Pd18 Pd24 87.58(4)
C11 Pd13 Pd18 C10 46.0(3)
C16 Pd13 Pd18 C10 -48.4(3)
Pd1 Pd13 Pd18 C10 138.9(3)
Pd24 Pd13 Pd18 C10 -66.4(3)
Pd29 Pd13 Pd18 C10 -102.5(3)
Pd12 Pd13 Pd18 C10 95.6(3)
Pd9 Pd13 Pd18 C10 167.3(3)
Pd2 Pd13 Pd18 C10 171.0(3)
Pd8 Pd13 Pd18 C10 80.3(3)
Pd10 Pd13 Pd18 C10 -161.7(3)
Pd14 Pd13 Pd18 C10 -127.3(3)
C11 Pd13 Pd18 Pd2 -124.98(19)
C16 Pd13 Pd18 Pd2 140.63(19)
Pd1 Pd13 Pd18 Pd2 -32.048(18)
Pd24 Pd13 Pd18 Pd2 122.59(2)
Pd29 Pd13 Pd18 Pd2 86.55(2)
Pd12 Pd13 Pd18 Pd2 -75.371(19)
Pd9 Pd13 Pd18 Pd2 -3.66(6)
Pd8 Pd13 Pd18 Pd2 -90.63(2)
Pd10 Pd13 Pd18 Pd2 27.362(18)
Pd14 Pd13 Pd18 Pd2 61.702(16)
C11 Pd13 Pd18 Pd27 140.72(19)
C16 Pd13 Pd18 Pd27 46.33(19)
Pd1 Pd13 Pd18 Pd27 -126.35(2)
Pd24 Pd13 Pd18 Pd27 28.29(2)
Pd29 Pd13 Pd18 Pd27 -7.75(3)
Pd12 Pd13 Pd18 Pd27 -169.67(2)
Pd9 Pd13 Pd18 Pd27 -97.96(6)
Pd2 Pd13 Pd18 Pd27 -94.30(2)
Pd8 Pd13 Pd18 Pd27 175.07(2)
Pd10 Pd13 Pd18 Pd27 -66.94(2)
Pd14 Pd13 Pd18 Pd27 -32.598(18)
C11 Pd13 Pd18 Pd31 69.41(19)
C16 Pd13 Pd18 Pd31 -24.99(19)
Pd1 Pd13 Pd18 Pd31 162.34(2)
Pd24 Pd13 Pd18 Pd31 -43.020(19)
Pd29 Pd13 Pd18 Pd31 -79.06(3)
Pd12 Pd13 Pd18 Pd31 119.01(2)
Pd9 Pd13 Pd18 Pd31 -169.27(5)
Pd2 Pd13 Pd18 Pd31 -165.61(2)
Pd8 Pd13 Pd18 Pd31 103.75(2)
Pd10 Pd13 Pd18 Pd31 -138.25(2)
Pd14 Pd13 Pd18 Pd31 -103.912(19)
C11 Pd13 Pd18 Pd12 -49.60(19)
C16 Pd13 Pd18 Pd12 -144.00(19)
Pd1 Pd13 Pd18 Pd12 43.323(18)
Pd24 Pd13 Pd18 Pd12 -162.03(2)
Pd29 Pd13 Pd18 Pd12 161.92(3)
Pd9 Pd13 Pd18 Pd12 71.71(6)
Pd2 Pd13 Pd18 Pd12 75.371(19)
Pd8 Pd13 Pd18 Pd12 -15.26(2)
Pd10 Pd13 Pd18 Pd12 102.73(2)
Pd14 Pd13 Pd18 Pd12 137.07(2)
C11 Pd13 Pd18 Pd17 -95.92(19)
C16 Pd13 Pd18 Pd17 169.68(19)
Pd1 Pd13 Pd18 Pd17 -2.99(2)
Pd24 Pd13 Pd18 Pd17 151.65(2)
Pd29 Pd13 Pd18 Pd17 115.61(2)
Pd12 Pd13 Pd18 Pd17 -46.32(2)
Pd9 Pd13 Pd18 Pd17 25.39(6)
Pd2 Pd13 Pd18 Pd17 29.053(18)
Pd8 Pd13 Pd18 Pd17 -61.58(3)
Pd10 Pd13 Pd18 Pd17 56.42(2)
Pd14 Pd13 Pd18 Pd17 90.76(2)
C11 Pd13 Pd18 Pd19 -158.40(19)
C16 Pd13 Pd18 Pd19 107.20(19)
Pd1 Pd13 Pd18 Pd19 -65.47(2)
Pd24 Pd13 Pd18 Pd19 89.17(2)
Pd29 Pd13 Pd18 Pd19 53.13(3)
Pd12 Pd13 Pd18 Pd19 -108.80(2)
Pd9 Pd13 Pd18 Pd19 -37.09(6)
Pd2 Pd13 Pd18 Pd19 -33.425(17)
Pd8 Pd13 Pd18 Pd19 -124.06(2)
Pd10 Pd13 Pd18 Pd19 -6.06(2)
Pd14 Pd13 Pd18 Pd19 28.277(17)
C11 Pd13 Pd18 Pd24 112.43(19)
C16 Pd13 Pd18 Pd24 18.04(19)
Pd1 Pd13 Pd18 Pd24 -154.64(2)
Pd29 Pd13 Pd18 Pd24 -36.04(2)
Pd12 Pd13 Pd18 Pd24 162.03(2)
Pd9 Pd13 Pd18 Pd24 -126.25(6)
Pd2 Pd13 Pd18 Pd24 -122.59(2)
Pd8 Pd13 Pd18 Pd24 146.77(2)
Pd10 Pd13 Pd18 Pd24 -95.23(2)
Pd14 Pd13 Pd18 Pd24 -60.892(17)
Pd1 Pd2 Pd19 C2 -143.0(3)
Pd3 Pd2 Pd19 C2 172.3(2)
Pd18 Pd2 Pd19 C2 -4.9(2)
Pd14 Pd2 Pd19 C2 -89.8(2)
Pd16 Pd2 Pd19 C2 133.5(2)
Pd11 Pd2 Pd19 C2 96.8(2)
Pd17 Pd2 Pd19 C2 64.5(2)
Pd15 Pd2 Pd19 C2 -157.9(2)
Pd12 Pd2 Pd19 C2 21.9(2)
Pd13 Pd2 Pd19 C2 -49.5(2)
Pd10 Pd2 Pd19 C2 -123.7(2)
Pd1 Pd2 Pd19 C22 77.3(4)
Pd3 Pd2 Pd19 C22 32.6(3)
Pd18 Pd2 Pd19 C22 -144.6(3)
Pd14 Pd2 Pd19 C22 130.5(3)
Pd16 Pd2 Pd19 C22 -6.2(3)
Pd11 Pd2 Pd19 C22 -42.9(3)
Pd17 Pd2 Pd19 C22 -75.2(3)
Pd15 Pd2 Pd19 C22 62.4(3)
Pd12 Pd2 Pd19 C22 -117.8(3)
Pd13 Pd2 Pd19 C22 170.8(3)
Pd10 Pd2 Pd19 C22 96.6(3)
Pd1 Pd2 Pd19 Pd33 115.7(3)
Pd3 Pd2 Pd19 Pd33 71.06(3)
Pd18 Pd2 Pd19 Pd33 -106.19(2)
Pd14 Pd2 Pd19 Pd33 168.94(2)
Pd16 Pd2 Pd19 Pd33 32.25(2)
Pd11 Pd2 Pd19 Pd33 -4.44(3)
Pd17 Pd2 Pd19 Pd33 -36.71(2)
Pd15 Pd2 Pd19 Pd33 100.81(2)
Pd12 Pd2 Pd19 Pd33 -79.39(3)
Pd13 Pd2 Pd19 Pd33 -150.76(2)
Pd10 Pd2 Pd19 Pd33 135.06(2)
Pd1 Pd2 Pd19 Pd14 -53.2(3)
Pd3 Pd2 Pd19 Pd14 -97.88(2)
Pd18 Pd2 Pd19 Pd14 84.866(19)
Pd16 Pd2 Pd19 Pd14 -136.70(2)
Pd11 Pd2 Pd19 Pd14 -173.38(3)
Pd17 Pd2 Pd19 Pd14 154.35(2)
Pd15 Pd2 Pd19 Pd14 -68.132(18)
Pd12 Pd2 Pd19 Pd14 111.66(3)
Pd13 Pd2 Pd19 Pd14 40.30(2)
Pd10 Pd2 Pd19 Pd14 -33.88(2)
Pd1 Pd2 Pd19 Pd27 -100.5(3)
Pd3 Pd2 Pd19 Pd27 -145.18(2)
Pd18 Pd2 Pd19 Pd27 37.564(18)
Pd14 Pd2 Pd19 Pd27 -47.302(18)
Pd16 Pd2 Pd19 Pd27 176.00(2)
Pd11 Pd2 Pd19 Pd27 139.32(2)
Pd17 Pd2 Pd19 Pd27 107.05(2)
Pd15 Pd2 Pd19 Pd27 -115.43(2)
Pd12 Pd2 Pd19 Pd27 64.36(3)
Pd13 Pd2 Pd19 Pd27 -7.00(3)
Pd10 Pd2 Pd19 Pd27 -81.18(2)
Pd1 Pd2 Pd19 Pd15 14.9(3)
Pd3 Pd2 Pd19 Pd15 -29.75(2)
Pd18 Pd2 Pd19 Pd15 153.00(2)
Pd14 Pd2 Pd19 Pd15 68.132(18)
Pd16 Pd2 Pd19 Pd15 -68.565(17)
Pd11 Pd2 Pd19 Pd15 -105.25(2)
Pd17 Pd2 Pd19 Pd15 -137.52(2)
Pd12 Pd2 Pd19 Pd15 179.79(3)
Pd13 Pd2 Pd19 Pd15 108.43(2)
Pd10 Pd2 Pd19 Pd15 34.25(2)
Pd1 Pd2 Pd19 Pd17 152.4(3)
Pd3 Pd2 Pd19 Pd17 107.77(2)
Pd18 Pd2 Pd19 Pd17 -69.482(17)
Pd14 Pd2 Pd19 Pd17 -154.35(2)
Pd16 Pd2 Pd19 Pd17 68.956(17)
Pd11 Pd2 Pd19 Pd17 32.27(2)
Pd15 Pd2 Pd19 Pd17 137.52(2)
Pd12 Pd2 Pd19 Pd17 -42.68(2)
Pd13 Pd2 Pd19 Pd17 -114.05(2)
Pd10 Pd2 Pd19 Pd17 171.77(2)
Pd1 Pd2 Pd19 Pd38 52.4(3)
Pd3 Pd2 Pd19 Pd38 7.70(19)
Pd18 Pd2 Pd19 Pd38 -169.55(19)
Pd14 Pd2 Pd19 Pd38 105.58(19)
Pd16 Pd2 Pd19 Pd38 -31.11(19)
Pd11 Pd2 Pd19 Pd38 -67.80(19)
Pd17 Pd2 Pd19 Pd38 -100.07(19)
Pd15 Pd2 Pd19 Pd38 37.45(19)
Pd12 Pd2 Pd19 Pd38 -142.76(19)
Pd13 Pd2 Pd19 Pd38 145.88(19)
Pd10 Pd2 Pd19 Pd38 71.70(19)
Pd1 Pd2 Pd19 Pd16 83.5(3)
Pd3 Pd2 Pd19 Pd16 38.81(2)
Pd18 Pd2 Pd19 Pd16 -138.44(2)
Pd14 Pd2 Pd19 Pd16 136.70(2)
Pd11 Pd2 Pd19 Pd16 -36.68(2)
Pd17 Pd2 Pd19 Pd16 -68.956(17)
Pd15 Pd2 Pd19 Pd16 68.565(17)
Pd12 Pd2 Pd19 Pd16 -111.64(3)
Pd13 Pd2 Pd19 Pd16 176.99(3)
Pd10 Pd2 Pd19 Pd16 102.81(2)
Pd1 Pd2 Pd19 Pd18 -138.1(3)
Pd3 Pd2 Pd19 Pd18 177.25(3)
Pd14 Pd2 Pd19 Pd18 -84.866(19)
Pd16 Pd2 Pd19 Pd18 138.44(2)
Pd11 Pd2 Pd19 Pd18 101.75(2)
Pd17 Pd2 Pd19 Pd18 69.482(17)
Pd15 Pd2 Pd19 Pd18 -153.00(2)
Pd12 Pd2 Pd19 Pd18 26.80(2)
Pd13 Pd2 Pd19 Pd18 -44.57(2)
Pd10 Pd2 Pd19 Pd18 -118.75(2)
C4 Pd14 Pd19 C2 -124.5(3)
C17 Pd14 Pd19 C2 -28.8(3)
Pd2 Pd14 Pd19 C2 113.1(2)
Pd24 Pd14 Pd19 C2 24.6(2)
Pd15 Pd14 Pd19 C2 -175.9(2)
Pd27 Pd14 Pd19 C2 -8.57(19)
Pd10 Pd14 Pd19 C2 147.6(2)
Pd29 Pd14 Pd19 C2 94.6(2)
Pd13 Pd14 Pd19 C2 81.9(2)
C4 Pd14 Pd19 C22 -8.6(4)
C17 Pd14 Pd19 C22 87.0(4)
Pd2 Pd14 Pd19 C22 -131.1(3)
Pd24 Pd14 Pd19 C22 140.4(3)
Pd15 Pd14 Pd19 C22 -60.0(3)
Pd27 Pd14 Pd19 C22 107.3(3)
Pd10 Pd14 Pd19 C22 -96.5(3)
Pd29 Pd14 Pd19 C22 -149.6(3)
Pd13 Pd14 Pd19 C22 -162.2(3)
C4 Pd14 Pd19 Pd2 122.5(2)
C17 Pd14 Pd19 Pd2 -141.8(2)
Pd24 Pd14 Pd19 Pd2 -88.45(2)
Pd15 Pd14 Pd19 Pd2 71.082(18)
Pd27 Pd14 Pd19 Pd2 -121.63(2)
Pd10 Pd14 Pd19 Pd2 34.57(2)
Pd29 Pd14 Pd19 Pd2 -18.49(6)
Pd13 Pd14 Pd19 Pd2 -31.113(18)
C4 Pd14 Pd19 Pd33 90.0(2)
C17 Pd14 Pd19 Pd33 -174.4(2)
Pd2 Pd14 Pd19 Pd33 -32.51(7)
Pd24 Pd14 Pd19 Pd33 -120.96(6)
Pd15 Pd14 Pd19 Pd33 38.57(7)
Pd27 Pd14 Pd19 Pd33 -154.14(7)
Pd10 Pd14 Pd19 Pd33 2.06(8)
Pd29 Pd14 Pd19 Pd33 -51.00(11)
Pd13 Pd14 Pd19 Pd33 -63.62(7)
C4 Pd14 Pd19 Pd27 -115.9(2)
C17 Pd14 Pd19 Pd27 -20.2(2)
Pd2 Pd14 Pd19 Pd27 121.63(2)
Pd24 Pd14 Pd19 Pd27 33.18(2)
Pd15 Pd14 Pd19 Pd27 -167.29(2)
Pd10 Pd14 Pd19 Pd27 156.20(2)
Pd29 Pd14 Pd19 Pd27 103.13(7)
Pd13 Pd14 Pd19 Pd27 90.51(2)
C4 Pd14 Pd19 Pd15 51.4(2)
C17 Pd14 Pd19 Pd15 147.1(2)
Pd2 Pd14 Pd19 Pd15 -71.082(18)
Pd24 Pd14 Pd19 Pd15 -159.53(3)
Pd27 Pd14 Pd19 Pd15 167.29(2)
Pd10 Pd14 Pd19 Pd15 -36.510(19)
Pd29 Pd14 Pd19 Pd15 -89.57(6)
Pd13 Pd14 Pd19 Pd15 -102.19(2)
C4 Pd14 Pd19 Pd17 145.7(2)
C17 Pd14 Pd19 Pd17 -118.6(2)
Pd2 Pd14 Pd19 Pd17 23.207(19)
Pd24 Pd14 Pd19 Pd17 -65.24(3)
Pd15 Pd14 Pd19 Pd17 94.29(2)
Pd27 Pd14 Pd19 Pd17 -98.42(2)
Pd10 Pd14 Pd19 Pd17 57.78(3)
Pd29 Pd14 Pd19 Pd17 4.71(7)
Pd13 Pd14 Pd19 Pd17 -7.91(3)
C4 Pd14 Pd19 Pd38 35.5(3)
C17 Pd14 Pd19 Pd38 131.2(3)
Pd2 Pd14 Pd19 Pd38 -87.00(19)
Pd24 Pd14 Pd19 Pd38 -175.44(19)
Pd15 Pd14 Pd19 Pd38 -15.92(19)
Pd27 Pd14 Pd19 Pd38 151.38(19)
Pd10 Pd14 Pd19 Pd38 -52.43(19)
Pd29 Pd14 Pd19 Pd38 -105.5(2)
Pd13 Pd14 Pd19 Pd38 -118.11(19)
C4 Pd14 Pd19 Pd16 86.9(2)
C17 Pd14 Pd19 Pd16 -177.5(2)
Pd2 Pd14 Pd19 Pd16 -35.619(18)
Pd24 Pd14 Pd19 Pd16 -124.07(2)
Pd15 Pd14 Pd19 Pd16 35.463(18)
Pd27 Pd14 Pd19 Pd16 -157.25(2)
Pd10 Pd14 Pd19 Pd16 -1.05(3)
Pd29 Pd14 Pd19 Pd16 -54.11(7)
Pd13 Pd14 Pd19 Pd16 -66.73(2)
C4 Pd14 Pd19 Pd18 -176.1(2)
C17 Pd14 Pd19 Pd18 -80.4(2)
Pd2 Pd14 Pd19 Pd18 61.455(16)
Pd24 Pd14 Pd19 Pd18 -26.99(2)
Pd15 Pd14 Pd19 Pd18 132.537(19)
Pd27 Pd14 Pd19 Pd18 -60.172(16)
Pd10 Pd14 Pd19 Pd18 96.03(2)
Pd29 Pd14 Pd19 Pd18 42.96(6)
Pd13 Pd14 Pd19 Pd18 30.343(17)
C4 Pd15 Pd19 C2 -42.2(6)
Pd38 Pd15 Pd19 C2 -148.4(6)
Pd3 Pd15 Pd19 C2 109.4(6)
Pd14 Pd15 Pd19 C2 11.9(6)
Pd2 Pd15 Pd19 C2 82.2(6)
Pd36 Pd15 Pd19 C2 -123.5(6)
Pd22 Pd15 Pd19 C2 87.0(6)
Pd16 Pd15 Pd19 C2 149.4(6)
Pd10 Pd15 Pd19 C2 47.8(6)
Pd23 Pd15 Pd19 C2 169.3(6)
C4 Pd15 Pd19 C22 91.0(3)
Pd38 Pd15 Pd19 C22 -15.2(3)
Pd3 Pd15 Pd19 C22 -117.4(2)
Pd14 Pd15 Pd19 C22 145.1(2)
Pd2 Pd15 Pd19 C22 -144.6(2)
Pd36 Pd15 Pd19 C22 9.7(2)
Pd22 Pd15 Pd19 C22 -139.8(2)
Pd16 Pd15 Pd19 C22 -77.4(2)
Pd10 Pd15 Pd19 C22 -179.0(2)
Pd23 Pd15 Pd19 C22 -57.5(2)
C4 Pd15 Pd19 Pd2 -124.4(2)
Pd38 Pd15 Pd19 Pd2 129.4(2)
Pd3 Pd15 Pd19 Pd2 27.220(19)
Pd14 Pd15 Pd19 Pd2 -70.245(18)
Pd36 Pd15 Pd19 Pd2 154.32(3)
Pd22 Pd15 Pd19 Pd2 4.81(11)
Pd16 Pd15 Pd19 Pd2 67.179(17)
Pd10 Pd15 Pd19 Pd2 -34.360(19)
Pd23 Pd15 Pd19 Pd2 87.07(2)
C4 Pd15 Pd19 Pd33 138.9(2)
Pd38 Pd15 Pd19 Pd33 32.6(2)
Pd3 Pd15 Pd19 Pd33 -69.54(2)
Pd14 Pd15 Pd19 Pd33 -167.00(2)
Pd2 Pd15 Pd19 Pd33 -96.76(2)
Pd36 Pd15 Pd19 Pd33 57.56(3)
Pd22 Pd15 Pd19 Pd33 -91.95(11)
Pd16 Pd15 Pd19 Pd33 -29.58(2)
Pd10 Pd15 Pd19 Pd33 -131.12(2)
Pd23 Pd15 Pd19 Pd33 -9.68(3)
C4 Pd15 Pd19 Pd14 -54.1(2)
Pd38 Pd15 Pd19 Pd14 -160.4(2)
Pd3 Pd15 Pd19 Pd14 97.46(2)
Pd2 Pd15 Pd19 Pd14 70.245(18)
Pd36 Pd15 Pd19 Pd14 -135.44(3)
Pd22 Pd15 Pd19 Pd14 75.05(11)
Pd16 Pd15 Pd19 Pd14 137.42(2)
Pd10 Pd15 Pd19 Pd14 35.885(19)
Pd23 Pd15 Pd19 Pd14 157.32(2)
C4 Pd15 Pd19 Pd27 -42.1(2)
Pd38 Pd15 Pd19 Pd27 -148.3(2)
Pd3 Pd15 Pd19 Pd27 109.49(2)
Pd14 Pd15 Pd19 Pd27 12.03(2)
Pd2 Pd15 Pd19 Pd27 82.27(2)
Pd36 Pd15 Pd19 Pd27 -123.41(3)
Pd22 Pd15 Pd19 Pd27 87.08(11)
Pd16 Pd15 Pd19 Pd27 149.45(2)
Pd10 Pd15 Pd19 Pd27 47.91(3)
Pd23 Pd15 Pd19 Pd27 169.35(2)
C4 Pd15 Pd19 Pd17 -160.6(2)
Pd38 Pd15 Pd19 Pd17 93.2(2)
Pd3 Pd15 Pd19 Pd17 -9.02(3)
Pd14 Pd15 Pd19 Pd17 -106.48(2)
Pd2 Pd15 Pd19 Pd17 -36.236(18)
Pd36 Pd15 Pd19 Pd17 118.08(3)
Pd22 Pd15 Pd19 Pd17 -31.43(12)
Pd16 Pd15 Pd19 Pd17 30.943(18)
Pd10 Pd15 Pd19 Pd17 -70.60(2)
Pd23 Pd15 Pd19 Pd17 50.84(3)
C4 Pd15 Pd19 Pd38 106.2(3)
Pd3 Pd15 Pd19 Pd38 -102.2(2)
Pd14 Pd15 Pd19 Pd38 160.4(2)
Pd2 Pd15 Pd19 Pd38 -129.4(2)
Pd36 Pd15 Pd19 Pd38 24.9(2)
Pd22 Pd15 Pd19 Pd38 -124.6(3)
Pd16 Pd15 Pd19 Pd38 -62.2(2)
Pd10 Pd15 Pd19 Pd38 -163.8(2)
Pd23 Pd15 Pd19 Pd38 -42.3(2)
C4 Pd15 Pd19 Pd16 168.4(2)
Pd38 Pd15 Pd19 Pd16 62.2(2)
Pd3 Pd15 Pd19 Pd16 -39.959(19)
Pd14 Pd15 Pd19 Pd16 -137.42(2)
Pd2 Pd15 Pd19 Pd16 -67.179(17)
Pd36 Pd15 Pd19 Pd16 87.14(3)
Pd22 Pd15 Pd19 Pd16 -62.37(11)
Pd10 Pd15 Pd19 Pd16 -101.54(2)
Pd23 Pd15 Pd19 Pd16 19.90(2)
C4 Pd15 Pd19 Pd18 -101.0(2)
Pd38 Pd15 Pd19 Pd18 152.8(2)
Pd3 Pd15 Pd19 Pd18 50.59(3)
Pd14 Pd15 Pd19 Pd18 -46.875(19)
Pd2 Pd15 Pd19 Pd18 23.369(18)
Pd36 Pd15 Pd19 Pd18 177.69(3)
Pd22 Pd15 Pd19 Pd18 28.18(12)
Pd16 Pd15 Pd19 Pd18 90.55(2)
Pd10 Pd15 Pd19 Pd18 -10.99(3)
Pd23 Pd15 Pd19 Pd18 110.44(2)
C6 Pd17 Pd19 C2 109.5(3)
C26 Pd17 Pd19 C2 15.5(3)
Pd37 Pd17 Pd19 C2 -45.4(2)
Pd2 Pd17 Pd19 C2 -125.75(19)
Pd33 Pd17 Pd19 C2 97.37(19)
Pd11 Pd17 Pd19 C2 -153.79(19)
Pd16 Pd17 Pd19 C2 166.43(19)
Pd18 Pd17 Pd19 C2 -58.69(19)
Pd12 Pd17 Pd19 C2 -94.77(19)
C6 Pd17 Pd19 C22 14.7(3)
C26 Pd17 Pd19 C22 -79.3(3)
Pd37 Pd17 Pd19 C22 -140.18(19)
Pd2 Pd17 Pd19 C22 139.49(19)
Pd33 Pd17 Pd19 C22 2.61(19)
Pd11 Pd17 Pd19 C22 111.45(19)
Pd16 Pd17 Pd19 C22 71.66(19)
Pd18 Pd17 Pd19 C22 -153.45(19)
Pd12 Pd17 Pd19 C22 170.46(19)
C6 Pd17 Pd19 Pd2 -124.75(18)
C26 Pd17 Pd19 Pd2 141.2(3)
Pd37 Pd17 Pd19 Pd2 80.33(3)
Pd33 Pd17 Pd19 Pd2 -136.88(2)
Pd11 Pd17 Pd19 Pd2 -28.037(19)
Pd16 Pd17 Pd19 Pd2 -67.826(17)
Pd18 Pd17 Pd19 Pd2 67.061(17)
Pd12 Pd17 Pd19 Pd2 30.975(17)
C6 Pd17 Pd19 Pd33 12.13(18)
C26 Pd17 Pd19 Pd33 -81.9(3)
Pd37 Pd17 Pd19 Pd33 -142.79(4)
Pd2 Pd17 Pd19 Pd33 136.88(2)
Pd11 Pd17 Pd19 Pd33 108.84(2)
Pd16 Pd17 Pd19 Pd33 69.056(18)
Pd18 Pd17 Pd19 Pd33 -156.06(2)
Pd12 Pd17 Pd19 Pd33 167.86(2)
C6 Pd17 Pd19 Pd14 -148.17(18)
C26 Pd17 Pd19 Pd14 117.8(3)
Pd37 Pd17 Pd19 Pd14 56.91(4)
Pd2 Pd17 Pd19 Pd14 -23.416(19)
Pd33 Pd17 Pd19 Pd14 -160.30(3)
Pd11 Pd17 Pd19 Pd14 -51.45(3)
Pd16 Pd17 Pd19 Pd14 -91.24(2)
Pd18 Pd17 Pd19 Pd14 43.64(2)
Pd12 Pd17 Pd19 Pd14 7.56(2)
C6 Pd17 Pd19 Pd27 148.79(18)
C26 Pd17 Pd19 Pd27 54.8(3)
Pd37 Pd17 Pd19 Pd27 -6.13(4)
Pd2 Pd17 Pd19 Pd27 -86.46(2)
Pd33 Pd17 Pd19 Pd27 136.66(2)
Pd11 Pd17 Pd19 Pd27 -114.50(2)
Pd16 Pd17 Pd19 Pd27 -154.29(2)
Pd18 Pd17 Pd19 Pd27 -19.399(18)
Pd12 Pd17 Pd19 Pd27 -55.49(2)
C6 Pd17 Pd19 Pd15 -87.94(18)
C26 Pd17 Pd19 Pd15 178.1(3)
Pd37 Pd17 Pd19 Pd15 117.14(3)
Pd2 Pd17 Pd19 Pd15 36.813(18)
Pd33 Pd17 Pd19 Pd15 -100.07(2)
Pd11 Pd17 Pd19 Pd15 8.78(3)
Pd16 Pd17 Pd19 Pd15 -31.013(18)
Pd18 Pd17 Pd19 Pd15 103.87(2)
Pd12 Pd17 Pd19 Pd15 67.79(2)
C6 Pd17 Pd19 Pd38 -35.0(3)
C26 Pd17 Pd19 Pd38 -129.0(3)
Pd37 Pd17 Pd19 Pd38 170.08(18)
Pd2 Pd17 Pd19 Pd38 89.75(18)
Pd33 Pd17 Pd19 Pd38 -47.13(18)
Pd11 Pd17 Pd19 Pd38 61.71(18)
Pd16 Pd17 Pd19 Pd38 21.92(18)
Pd18 Pd17 Pd19 Pd38 156.81(18)
Pd12 Pd17 Pd19 Pd38 120.72(18)
C6 Pd17 Pd19 Pd16 -56.92(18)
C26 Pd17 Pd19 Pd16 -150.9(3)
Pd37 Pd17 Pd19 Pd16 148.16(4)
Pd2 Pd17 Pd19 Pd16 67.826(17)
Pd33 Pd17 Pd19 Pd16 -69.056(18)
Pd11 Pd17 Pd19 Pd16 39.788(18)
Pd18 Pd17 Pd19 Pd16 134.89(2)
Pd12 Pd17 Pd19 Pd16 98.801(19)
C6 Pd17 Pd19 Pd18 168.19(18)
C26 Pd17 Pd19 Pd18 74.2(3)
Pd37 Pd17 Pd19 Pd18 13.27(3)
Pd2 Pd17 Pd19 Pd18 -67.061(17)
Pd33 Pd17 Pd19 Pd18 156.06(2)
Pd11 Pd17 Pd19 Pd18 -95.10(2)
Pd16 Pd17 Pd19 Pd18 -134.89(2)
Pd12 Pd17 Pd19 Pd18 -36.086(16)
C21 Pd16 Pd19 C2 76.6(5)
Pd38 Pd16 Pd19 C2 130.3(4)
Pd2 Pd16 Pd19 C2 -92.0(3)
Pd3 Pd16 Pd19 C2 -126.1(3)
Pd21 Pd16 Pd19 C2 -100.8(3)
Pd33 Pd16 Pd19 C2 49.8(3)
Pd11 Pd16 Pd19 C2 -60.6(3)
Pd15 Pd16 Pd19 C2 -164.6(3)
Pd17 Pd16 Pd19 C2 -21.1(3)
Pd23 Pd16 Pd19 C2 174.0(3)
C21 Pd16 Pd19 C22 -15.4(5)
Pd38 Pd16 Pd19 C22 38.3(3)
Pd2 Pd16 Pd19 C22 175.96(19)
Pd3 Pd16 Pd19 C22 141.93(19)
Pd21 Pd16 Pd19 C22 167.2(2)
Pd33 Pd16 Pd19 C22 -42.16(19)
Pd11 Pd16 Pd19 C22 -152.54(19)
Pd15 Pd16 Pd19 C22 103.45(19)
Pd17 Pd16 Pd19 C22 -113.07(19)
Pd23 Pd16 Pd19 C22 82.01(19)
C21 Pd16 Pd19 Pd2 168.7(4)
Pd38 Pd16 Pd19 Pd2 -137.7(2)
Pd3 Pd16 Pd19 Pd2 -34.040(18)
Pd21 Pd16 Pd19 Pd2 -8.73(7)
Pd33 Pd16 Pd19 Pd2 141.88(2)
Pd11 Pd16 Pd19 Pd2 31.495(18)
Pd15 Pd16 Pd19 Pd2 -72.518(18)
Pd17 Pd16 Pd19 Pd2 70.968(18)
Pd23 Pd16 Pd19 Pd2 -93.95(2)
C21 Pd16 Pd19 Pd33 26.8(4)
Pd38 Pd16 Pd19 Pd33 80.5(2)
Pd2 Pd16 Pd19 Pd33 -141.88(2)
Pd3 Pd16 Pd19 Pd33 -175.92(2)
Pd21 Pd16 Pd19 Pd33 -150.60(8)
Pd11 Pd16 Pd19 Pd33 -110.38(2)
Pd15 Pd16 Pd19 Pd33 145.61(2)
Pd17 Pd16 Pd19 Pd33 -70.909(19)
Pd23 Pd16 Pd19 Pd33 124.17(3)
C21 Pd16 Pd19 Pd14 -154.5(4)
Pd38 Pd16 Pd19 Pd14 -100.8(2)
Pd2 Pd16 Pd19 Pd14 36.840(18)
Pd3 Pd16 Pd19 Pd14 2.80(2)
Pd21 Pd16 Pd19 Pd14 28.11(8)
Pd33 Pd16 Pd19 Pd14 178.72(2)
Pd11 Pd16 Pd19 Pd14 68.34(2)
Pd15 Pd16 Pd19 Pd14 -35.678(18)
Pd17 Pd16 Pd19 Pd14 107.81(2)
Pd23 Pd16 Pd19 Pd14 -57.11(3)
C21 Pd16 Pd19 Pd27 160.1(4)
Pd38 Pd16 Pd19 Pd27 -146.2(2)
Pd2 Pd16 Pd19 Pd27 -8.55(5)
Pd3 Pd16 Pd19 Pd27 -42.59(5)
Pd21 Pd16 Pd19 Pd27 -17.28(10)
Pd33 Pd16 Pd19 Pd27 133.32(5)
Pd11 Pd16 Pd19 Pd27 22.94(5)
Pd15 Pd16 Pd19 Pd27 -81.07(5)
Pd17 Pd16 Pd19 Pd27 62.42(5)
Pd23 Pd16 Pd19 Pd27 -102.50(5)
C21 Pd16 Pd19 Pd15 -118.8(4)
Pd38 Pd16 Pd19 Pd15 -65.1(2)
Pd2 Pd16 Pd19 Pd15 72.518(18)
Pd3 Pd16 Pd19 Pd15 38.479(18)
Pd21 Pd16 Pd19 Pd15 63.79(7)
Pd33 Pd16 Pd19 Pd15 -145.61(2)
Pd11 Pd16 Pd19 Pd15 104.01(2)
Pd17 Pd16 Pd19 Pd15 143.49(2)
Pd23 Pd16 Pd19 Pd15 -21.43(2)
C21 Pd16 Pd19 Pd17 97.7(4)
Pd38 Pd16 Pd19 Pd17 151.4(2)
Pd2 Pd16 Pd19 Pd17 -70.968(18)
Pd3 Pd16 Pd19 Pd17 -105.01(2)
Pd21 Pd16 Pd19 Pd17 -79.69(7)
Pd33 Pd16 Pd19 Pd17 70.909(19)
Pd11 Pd16 Pd19 Pd17 -39.473(18)
Pd15 Pd16 Pd19 Pd17 -143.49(2)
Pd23 Pd16 Pd19 Pd17 -164.92(3)
C21 Pd16 Pd19 Pd38 -53.7(5)
Pd2 Pd16 Pd19 Pd38 137.7(2)
Pd3 Pd16 Pd19 Pd38 103.6(2)
Pd21 Pd16 Pd19 Pd38 128.9(2)
Pd33 Pd16 Pd19 Pd38 -80.5(2)
Pd11 Pd16 Pd19 Pd38 169.2(2)
Pd15 Pd16 Pd19 Pd38 65.1(2)
Pd17 Pd16 Pd19 Pd38 -151.4(2)
Pd23 Pd16 Pd19 Pd38 43.7(2)
C21 Pd16 Pd19 Pd18 134.9(4)
Pd38 Pd16 Pd19 Pd18 -171.5(2)
Pd2 Pd16 Pd19 Pd18 -33.799(17)
Pd3 Pd16 Pd19 Pd18 -67.84(2)
Pd21 Pd16 Pd19 Pd18 -42.53(8)
Pd33 Pd16 Pd19 Pd18 108.08(2)
Pd11 Pd16 Pd19 Pd18 -2.30(2)
Pd15 Pd16 Pd19 Pd18 -106.32(2)
Pd17 Pd16 Pd19 Pd18 37.169(17)
Pd23 Pd16 Pd19 Pd18 -127.75(2)
C10 Pd18 Pd19 C2 8.5(3)
Pd2 Pd18 Pd19 C2 174.9(2)
Pd27 Pd18 Pd19 C2 -53.2(2)
Pd31 Pd18 Pd19 C2 -50.1(2)
Pd12 Pd18 Pd19 C2 150.1(2)
Pd17 Pd18 Pd19 C2 103.9(2)
Pd13 Pd18 Pd19 C2 -150.4(2)
Pd24 Pd18 Pd19 C2 -98.2(2)
C10 Pd18 Pd19 C22 -35.4(5)
Pd2 Pd18 Pd19 C22 131.1(4)
Pd27 Pd18 Pd19 C22 -97.1(4)
Pd31 Pd18 Pd19 C22 -94.0(4)
Pd12 Pd18 Pd19 C22 106.3(4)
Pd17 Pd18 Pd19 C22 60.0(4)
Pd13 Pd18 Pd19 C22 165.8(4)
Pd24 Pd18 Pd19 C22 -142.0(4)
C10 Pd18 Pd19 Pd2 -166.5(3)
Pd27 Pd18 Pd19 Pd2 131.80(2)
Pd31 Pd18 Pd19 Pd2 134.93(3)
Pd12 Pd18 Pd19 Pd2 -24.82(2)
Pd17 Pd18 Pd19 Pd2 -71.091(18)
Pd13 Pd18 Pd19 Pd2 34.677(18)
Pd24 Pd18 Pd19 Pd2 86.902(19)
C10 Pd18 Pd19 Pd33 -73.7(3)
Pd2 Pd18 Pd19 Pd33 92.75(2)
Pd27 Pd18 Pd19 Pd33 -135.44(2)
Pd31 Pd18 Pd19 Pd33 -132.31(3)
Pd12 Pd18 Pd19 Pd33 67.93(3)
Pd17 Pd18 Pd19 Pd33 21.66(2)
Pd13 Pd18 Pd19 Pd33 127.43(2)
Pd24 Pd18 Pd19 Pd33 179.66(2)
C10 Pd18 Pd19 Pd14 128.0(3)
Pd2 Pd18 Pd19 Pd14 -65.516(17)
Pd27 Pd18 Pd19 Pd14 66.287(18)
Pd31 Pd18 Pd19 Pd14 69.42(3)
Pd12 Pd18 Pd19 Pd14 -90.34(2)
Pd17 Pd18 Pd19 Pd14 -136.61(2)
Pd13 Pd18 Pd19 Pd14 -30.839(18)
Pd24 Pd18 Pd19 Pd14 21.386(17)
C10 Pd18 Pd19 Pd27 61.7(3)
Pd2 Pd18 Pd19 Pd27 -131.80(2)
Pd31 Pd18 Pd19 Pd27 3.13(3)
Pd12 Pd18 Pd19 Pd27 -156.63(3)
Pd17 Pd18 Pd19 Pd27 157.11(2)
Pd13 Pd18 Pd19 Pd27 -97.13(2)
Pd24 Pd18 Pd19 Pd27 -44.901(17)
C10 Pd18 Pd19 Pd15 169.1(3)
Pd2 Pd18 Pd19 Pd15 -24.397(19)
Pd27 Pd18 Pd19 Pd15 107.41(2)
Pd31 Pd18 Pd19 Pd15 110.54(3)
Pd12 Pd18 Pd19 Pd15 -49.22(3)
Pd17 Pd18 Pd19 Pd15 -95.49(2)
Pd13 Pd18 Pd19 Pd15 10.28(2)
Pd24 Pd18 Pd19 Pd15 62.51(2)
C10 Pd18 Pd19 Pd17 -95.4(3)
Pd2 Pd18 Pd19 Pd17 71.091(18)
Pd27 Pd18 Pd19 Pd17 -157.11(2)
Pd31 Pd18 Pd19 Pd17 -153.97(3)
Pd12 Pd18 Pd19 Pd17 46.27(2)
Pd13 Pd18 Pd19 Pd17 105.77(2)
Pd24 Pd18 Pd19 Pd17 157.99(2)
C10 Pd18 Pd19 Pd38 -145.4(4)
Pd2 Pd18 Pd19 Pd38 21.0(4)
Pd27 Pd18 Pd19 Pd38 152.8(4)
Pd31 Pd18 Pd19 Pd38 156.0(4)
Pd12 Pd18 Pd19 Pd38 -3.8(4)
Pd17 Pd18 Pd19 Pd38 -50.1(4)
Pd13 Pd18 Pd19 Pd38 55.7(4)
Pd24 Pd18 Pd19 Pd38 107.9(4)
C10 Pd18 Pd19 Pd16 -132.4(3)
Pd2 Pd18 Pd19 Pd16 34.041(17)
Pd27 Pd18 Pd19 Pd16 165.84(2)
Pd31 Pd18 Pd19 Pd16 168.98(3)
Pd12 Pd18 Pd19 Pd16 9.22(3)
Pd17 Pd18 Pd19 Pd16 -37.050(17)
Pd13 Pd18 Pd19 Pd16 68.72(2)
Pd24 Pd18 Pd19 Pd16 120.943(18)
Pd1 Pd3 Pd20 C14 -107.7(8)
Pd2 Pd3 Pd20 C14 -76.0(8)
Pd10 Pd3 Pd20 C14 -38.1(8)
Pd23 Pd3 Pd20 C14 78.7(8)
Pd21 Pd3 Pd20 C14 143.8(8)
Pd15 Pd3 Pd20 C14 31.2(8)
Pd16 Pd3 Pd20 C14 107.7(8)
Pd22 Pd3 Pd20 C14 7.2(8)
Pd5 Pd3 Pd20 C14 -79.1(8)
Pd6 Pd3 Pd20 C14 -144.3(8)
Pd11 Pd3 Pd20 C14 -177.5(8)
Pd1 Pd3 Pd20 Pd32 133.30(2)
Pd2 Pd3 Pd20 Pd32 164.97(18)
Pd10 Pd3 Pd20 Pd32 -157.11(2)
Pd23 Pd3 Pd20 Pd32 -40.33(2)
Pd21 Pd3 Pd20 Pd32 24.81(2)
Pd15 Pd3 Pd20 Pd32 -87.81(3)
Pd16 Pd3 Pd20 Pd32 -11.29(3)
Pd22 Pd3 Pd20 Pd32 -111.79(2)
Pd5 Pd3 Pd20 Pd32 161.86(2)
Pd6 Pd3 Pd20 Pd32 96.72(2)
Pd11 Pd3 Pd20 Pd32 63.51(3)
Pd1 Pd3 Pd20 Pd30 62.40(5)
Pd2 Pd3 Pd20 Pd30 94.07(19)
Pd10 Pd3 Pd20 Pd30 131.99(4)
Pd23 Pd3 Pd20 Pd30 -111.23(4)
Pd21 Pd3 Pd20 Pd30 -46.08(4)
Pd15 Pd3 Pd20 Pd30 -158.71(4)
Pd16 Pd3 Pd20 Pd30 -82.18(5)
Pd22 Pd3 Pd20 Pd30 177.31(4)
Pd5 Pd3 Pd20 Pd30 90.97(4)
Pd6 Pd3 Pd20 Pd30 25.82(4)
Pd11 Pd3 Pd20 Pd30 -7.39(5)
Pd1 Pd3 Pd20 Pd5 -28.56(2)
Pd2 Pd3 Pd20 Pd5 3.10(19)
Pd10 Pd3 Pd20 Pd5 41.024(19)
Pd23 Pd3 Pd20 Pd5 157.81(2)
Pd21 Pd3 Pd20 Pd5 -137.05(2)
Pd15 Pd3 Pd20 Pd5 110.33(2)
Pd16 Pd3 Pd20 Pd5 -173.15(3)
Pd22 Pd3 Pd20 Pd5 86.345(18)
Pd6 Pd3 Pd20 Pd5 -65.149(16)
Pd11 Pd3 Pd20 Pd5 -98.36(2)
Pd1 Pd3 Pd20 Pd22 -114.91(2)
Pd2 Pd3 Pd20 Pd22 -83.24(19)
Pd10 Pd3 Pd20 Pd22 -45.321(19)
Pd23 Pd3 Pd20 Pd22 71.464(18)
Pd21 Pd3 Pd20 Pd22 136.61(2)
Pd15 Pd3 Pd20 Pd22 23.98(2)
Pd16 Pd3 Pd20 Pd22 100.50(3)
Pd5 Pd3 Pd20 Pd22 -86.345(18)
Pd6 Pd3 Pd20 Pd22 -151.49(2)
Pd11 Pd3 Pd20 Pd22 175.30(3)
Pd1 Pd3 Pd20 Pd23 173.63(3)
Pd2 Pd3 Pd20 Pd23 -154.70(19)
Pd10 Pd3 Pd20 Pd23 -116.78(2)
Pd21 Pd3 Pd20 Pd23 65.141(18)
Pd15 Pd3 Pd20 Pd23 -47.48(2)
Pd16 Pd3 Pd20 Pd23 29.04(2)
Pd22 Pd3 Pd20 Pd23 -71.464(18)
Pd5 Pd3 Pd20 Pd23 -157.81(2)
Pd6 Pd3 Pd20 Pd23 137.04(2)
Pd11 Pd3 Pd20 Pd23 103.83(3)
Pd1 Pd3 Pd20 Pd25 76.50(2)
Pd2 Pd3 Pd20 Pd25 108.16(19)
Pd10 Pd3 Pd20 Pd25 146.08(2)
Pd23 Pd3 Pd20 Pd25 -97.133(19)
Pd21 Pd3 Pd20 Pd25 -31.992(18)
Pd15 Pd3 Pd20 Pd25 -144.61(2)
Pd16 Pd3 Pd20 Pd25 -68.09(3)
Pd22 Pd3 Pd20 Pd25 -168.60(2)
Pd5 Pd3 Pd20 Pd25 105.059(19)
Pd6 Pd3 Pd20 Pd25 39.910(17)
Pd11 Pd3 Pd20 Pd25 6.70(3)
Pd1 Pd3 Pd20 Pd6 36.59(2)
Pd2 Pd3 Pd20 Pd6 68.25(19)
Pd10 Pd3 Pd20 Pd6 106.17(2)
Pd23 Pd3 Pd20 Pd6 -137.04(2)
Pd21 Pd3 Pd20 Pd6 -71.902(17)
Pd15 Pd3 Pd20 Pd6 175.48(3)
Pd16 Pd3 Pd20 Pd6 -108.00(3)
Pd22 Pd3 Pd20 Pd6 151.49(2)
Pd5 Pd3 Pd20 Pd6 65.149(16)
Pd11 Pd3 Pd20 Pd6 -33.21(2)
C1 Pd5 Pd20 C14 8.4(3)
C7 Pd5 Pd20 C14 -81.9(3)
Pd26 Pd5 Pd20 C14 46.2(2)
Pd4 Pd5 Pd20 C14 -108.1(2)
Pd1 Pd5 Pd20 C14 -170.3(2)
Pd6 Pd5 Pd20 C14 -126.5(2)
Pd3 Pd5 Pd20 C14 164.5(2)
Pd10 Pd5 Pd20 C14 127.7(2)
Pd9 Pd5 Pd20 C14 143.3(2)
C1 Pd5 Pd20 Pd3 -156.08(19)
C7 Pd5 Pd20 Pd3 113.63(16)
Pd26 Pd5 Pd20 Pd3 -118.272(19)
Pd4 Pd5 Pd20 Pd3 87.42(3)
Pd1 Pd5 Pd20 Pd3 25.174(19)
Pd6 Pd5 Pd20 Pd3 69.035(17)
Pd10 Pd5 Pd20 Pd3 -36.817(18)
Pd9 Pd5 Pd20 Pd3 -21.19(6)
C1 Pd5 Pd20 Pd32 155.96(19)
C7 Pd5 Pd20 Pd32 65.67(17)
Pd26 Pd5 Pd20 Pd32 -166.23(6)
Pd4 Pd5 Pd20 Pd32 39.46(7)
Pd1 Pd5 Pd20 Pd32 -22.78(6)
Pd6 Pd5 Pd20 Pd32 21.08(6)
Pd3 Pd5 Pd20 Pd32 -47.95(5)
Pd10 Pd5 Pd20 Pd32 -84.77(6)
Pd9 Pd5 Pd20 Pd32 -69.14(9)
C1 Pd5 Pd20 Pd30 61.10(19)
C7 Pd5 Pd20 Pd30 -29.19(16)
Pd26 Pd5 Pd20 Pd30 98.91(2)
Pd4 Pd5 Pd20 Pd30 -55.40(3)
Pd1 Pd5 Pd20 Pd30 -117.64(2)
Pd6 Pd5 Pd20 Pd30 -73.78(2)
Pd3 Pd5 Pd20 Pd30 -142.82(3)
Pd10 Pd5 Pd20 Pd30 -179.63(2)
Pd9 Pd5 Pd20 Pd30 -164.00(5)
C1 Pd5 Pd20 Pd22 -92.50(18)
C7 Pd5 Pd20 Pd22 177.21(16)
Pd26 Pd5 Pd20 Pd22 -54.691(16)
Pd4 Pd5 Pd20 Pd22 151.00(3)
Pd1 Pd5 Pd20 Pd22 88.75(2)
Pd6 Pd5 Pd20 Pd22 132.616(18)
Pd3 Pd5 Pd20 Pd22 63.581(16)
Pd10 Pd5 Pd20 Pd22 26.764(18)
Pd9 Pd5 Pd20 Pd22 42.39(6)
C1 Pd5 Pd20 Pd23 -135.99(19)
C7 Pd5 Pd20 Pd23 133.72(16)
Pd26 Pd5 Pd20 Pd23 -98.18(2)
Pd4 Pd5 Pd20 Pd23 107.51(3)
Pd1 Pd5 Pd20 Pd23 45.27(3)
Pd6 Pd5 Pd20 Pd23 89.13(2)
Pd3 Pd5 Pd20 Pd23 20.092(19)
Pd10 Pd5 Pd20 Pd23 -16.72(3)
Pd9 Pd5 Pd20 Pd23 -1.09(7)
C1 Pd5 Pd20 Pd25 118.75(18)
C7 Pd5 Pd20 Pd25 28.46(16)
Pd26 Pd5 Pd20 Pd25 156.56(2)
Pd4 Pd5 Pd20 Pd25 2.25(3)
Pd1 Pd5 Pd20 Pd25 -59.99(2)
Pd6 Pd5 Pd20 Pd25 -16.130(17)
Pd3 Pd5 Pd20 Pd25 -85.164(19)
Pd10 Pd5 Pd20 Pd25 -121.981(19)
Pd9 Pd5 Pd20 Pd25 -106.35(6)
C1 Pd5 Pd20 Pd6 134.88(19)
C7 Pd5 Pd20 Pd6 44.59(16)
Pd26 Pd5 Pd20 Pd6 172.69(2)
Pd4 Pd5 Pd20 Pd6 18.38(2)
Pd1 Pd5 Pd20 Pd6 -43.861(17)
Pd3 Pd5 Pd20 Pd6 -69.035(17)
Pd10 Pd5 Pd20 Pd6 -105.85(2)
Pd9 Pd5 Pd20 Pd6 -90.22(6)
C7 Pd6 Pd20 C14 43.3(3)
C8 Pd6 Pd20 C14 -50.1(3)
Pd1 Pd6 Pd20 C14 136.7(3)
Pd25 Pd6 Pd20 C14 -66.9(3)
Pd28 Pd6 Pd20 C14 -104.0(3)
Pd5 Pd6 Pd20 C14 92.9(3)
Pd7 Pd6 Pd20 C14 165.0(3)
Pd4 Pd6 Pd20 C14 77.9(3)
Pd3 Pd6 Pd20 C14 168.6(3)
Pd11 Pd6 Pd20 C14 -164.2(3)
Pd21 Pd6 Pd20 C14 -129.3(3)
C7 Pd6 Pd20 Pd3 -125.32(19)
C8 Pd6 Pd20 Pd3 141.27(19)
Pd1 Pd6 Pd20 Pd3 -31.955(18)
Pd25 Pd6 Pd20 Pd3 124.52(2)
Pd28 Pd6 Pd20 Pd3 87.40(2)
Pd5 Pd6 Pd20 Pd3 -75.709(18)
Pd7 Pd6 Pd20 Pd3 -3.66(6)
Pd4 Pd6 Pd20 Pd3 -90.69(2)
Pd11 Pd6 Pd20 Pd3 27.148(18)
Pd21 Pd6 Pd20 Pd3 62.131(16)
C7 Pd6 Pd20 Pd32 139.08(19)
C8 Pd6 Pd20 Pd32 45.66(19)
Pd1 Pd6 Pd20 Pd32 -127.56(2)
Pd25 Pd6 Pd20 Pd32 28.917(19)
Pd28 Pd6 Pd20 Pd32 -8.20(3)
Pd5 Pd6 Pd20 Pd32 -171.31(2)
Pd7 Pd6 Pd20 Pd32 -99.26(6)
Pd4 Pd6 Pd20 Pd32 173.71(2)
Pd3 Pd6 Pd20 Pd32 -95.60(2)
Pd11 Pd6 Pd20 Pd32 -68.45(2)
Pd21 Pd6 Pd20 Pd32 -33.470(18)
C7 Pd6 Pd20 Pd30 68.65(19)
C8 Pd6 Pd20 Pd30 -24.76(19)
Pd1 Pd6 Pd20 Pd30 162.02(2)
Pd25 Pd6 Pd20 Pd30 -41.508(18)
Pd28 Pd6 Pd20 Pd30 -78.62(2)
Pd5 Pd6 Pd20 Pd30 118.26(2)
Pd7 Pd6 Pd20 Pd30 -169.68(5)
Pd4 Pd6 Pd20 Pd30 103.29(2)
Pd3 Pd6 Pd20 Pd30 -166.03(2)
Pd11 Pd6 Pd20 Pd30 -138.88(2)
Pd21 Pd6 Pd20 Pd30 -103.896(19)
C7 Pd6 Pd20 Pd5 -49.61(19)
C8 Pd6 Pd20 Pd5 -143.02(19)
Pd1 Pd6 Pd20 Pd5 43.754(18)
Pd25 Pd6 Pd20 Pd5 -159.77(2)
Pd28 Pd6 Pd20 Pd5 163.11(3)
Pd7 Pd6 Pd20 Pd5 72.05(6)
Pd4 Pd6 Pd20 Pd5 -14.977(19)
Pd3 Pd6 Pd20 Pd5 75.709(18)
Pd11 Pd6 Pd20 Pd5 102.86(2)
Pd21 Pd6 Pd20 Pd5 137.84(2)
C7 Pd6 Pd20 Pd22 -99.07(19)
C8 Pd6 Pd20 Pd22 167.52(19)
Pd1 Pd6 Pd20 Pd22 -5.71(2)
Pd25 Pd6 Pd20 Pd22 150.77(2)
Pd28 Pd6 Pd20 Pd22 113.65(2)
Pd5 Pd6 Pd20 Pd22 -49.46(2)
Pd7 Pd6 Pd20 Pd22 22.59(6)
Pd4 Pd6 Pd20 Pd22 -64.44(3)
Pd3 Pd6 Pd20 Pd22 26.249(18)
Pd11 Pd6 Pd20 Pd22 53.40(2)
Pd21 Pd6 Pd20 Pd22 88.38(2)
C7 Pd6 Pd20 Pd23 -160.67(19)
C8 Pd6 Pd20 Pd23 105.92(19)
Pd1 Pd6 Pd20 Pd23 -67.30(2)
Pd25 Pd6 Pd20 Pd23 89.17(2)
Pd28 Pd6 Pd20 Pd23 52.06(3)
Pd5 Pd6 Pd20 Pd23 -111.05(2)
Pd7 Pd6 Pd20 Pd23 -39.00(6)
Pd4 Pd6 Pd20 Pd23 -126.03(2)
Pd3 Pd6 Pd20 Pd23 -35.345(17)
Pd11 Pd6 Pd20 Pd23 -8.20(2)
Pd21 Pd6 Pd20 Pd23 26.787(17)
C7 Pd6 Pd20 Pd25 110.16(19)
C8 Pd6 Pd20 Pd25 16.75(19)
Pd1 Pd6 Pd20 Pd25 -156.47(2)
Pd28 Pd6 Pd20 Pd25 -37.12(2)
Pd5 Pd6 Pd20 Pd25 159.77(2)
Pd7 Pd6 Pd20 Pd25 -128.18(6)
Pd4 Pd6 Pd20 Pd25 144.80(2)
Pd3 Pd6 Pd20 Pd25 -124.52(2)
Pd11 Pd6 Pd20 Pd25 -97.37(2)
Pd21 Pd6 Pd20 Pd25 -62.387(17)
Pd1 Pd3 Pd21 C21 119.8(2)
Pd2 Pd3 Pd21 C21 56.9(2)
Pd10 Pd3 Pd21 C21 70.4(3)
Pd20 Pd3 Pd21 C21 -127.9(2)
Pd23 Pd3 Pd21 C21 -55.3(2)
Pd15 Pd3 Pd21 C21 -9.6(2)
Pd16 Pd3 Pd21 C21 19.4(2)
Pd22 Pd3 Pd21 C21 -80.9(2)
Pd5 Pd3 Pd21 C21 -171.1(2)
Pd6 Pd3 Pd21 C21 160.4(2)
Pd11 Pd3 Pd21 C21 89.4(2)
Pd1 Pd3 Pd21 C19 -111.8(3)
Pd2 Pd3 Pd21 C19 -174.8(3)
Pd10 Pd3 Pd21 C19 -161.3(4)
Pd20 Pd3 Pd21 C19 0.5(3)
Pd23 Pd3 Pd21 C19 73.1(3)
Pd15 Pd3 Pd21 C19 118.8(3)
Pd16 Pd3 Pd21 C19 147.8(3)
Pd22 Pd3 Pd21 C19 47.4(3)
Pd5 Pd3 Pd21 C19 -42.8(3)
Pd6 Pd3 Pd21 C19 -71.3(3)
Pd11 Pd3 Pd21 C19 -142.2(3)
Pd1 Pd3 Pd21 Pd16 100.41(2)
Pd2 Pd3 Pd21 Pd16 37.45(2)
Pd10 Pd3 Pd21 Pd16 50.9(2)
Pd20 Pd3 Pd21 Pd16 -147.29(2)
Pd23 Pd3 Pd21 Pd16 -74.693(19)
Pd15 Pd3 Pd21 Pd16 -29.00(2)
Pd22 Pd3 Pd21 Pd16 -100.36(2)
Pd5 Pd3 Pd21 Pd16 169.44(3)
Pd6 Pd3 Pd21 Pd16 140.96(2)
Pd11 Pd3 Pd21 Pd16 70.017(18)
Pd1 Pd3 Pd21 Pd25 -75.00(2)
Pd2 Pd3 Pd21 Pd25 -137.97(2)
Pd10 Pd3 Pd21 Pd25 -124.5(2)
Pd20 Pd3 Pd21 Pd25 37.30(2)
Pd23 Pd3 Pd21 Pd25 109.89(2)
Pd15 Pd3 Pd21 Pd25 155.59(2)
Pd16 Pd3 Pd21 Pd25 -175.41(2)
Pd22 Pd3 Pd21 Pd25 84.23(3)
Pd5 Pd3 Pd21 Pd25 -5.97(3)
Pd6 Pd3 Pd21 Pd25 -34.452(18)
Pd11 Pd3 Pd21 Pd25 -105.40(2)
Pd1 Pd3 Pd21 Pd11 30.40(2)
Pd2 Pd3 Pd21 Pd11 -32.570(19)
Pd10 Pd3 Pd21 Pd11 -19.1(2)
Pd20 Pd3 Pd21 Pd11 142.69(2)
Pd23 Pd3 Pd21 Pd11 -144.71(2)
Pd15 Pd3 Pd21 Pd11 -99.01(2)
Pd16 Pd3 Pd21 Pd11 -70.017(17)
Pd22 Pd3 Pd21 Pd11 -170.38(3)
Pd5 Pd3 Pd21 Pd11 99.42(2)
Pd6 Pd3 Pd21 Pd11 70.944(17)
Pd1 Pd3 Pd21 Pd23 175.11(2)
Pd2 Pd3 Pd21 Pd23 112.14(2)
Pd10 Pd3 Pd21 Pd23 125.6(2)
Pd20 Pd3 Pd21 Pd23 -72.599(18)
Pd15 Pd3 Pd21 Pd23 45.70(2)
Pd16 Pd3 Pd21 Pd23 74.693(19)
Pd22 Pd3 Pd21 Pd23 -25.67(2)
Pd5 Pd3 Pd21 Pd23 -115.87(3)
Pd6 Pd3 Pd21 Pd23 -144.35(2)
Pd11 Pd3 Pd21 Pd23 144.71(2)
Pd1 Pd3 Pd21 Pd32 -136.14(2)
Pd2 Pd3 Pd21 Pd32 160.90(2)
Pd10 Pd3 Pd21 Pd32 174.4(2)
Pd20 Pd3 Pd21 Pd32 -23.842(19)
Pd23 Pd3 Pd21 Pd32 48.757(19)
Pd15 Pd3 Pd21 Pd32 94.45(2)
Pd16 Pd3 Pd21 Pd32 123.45(2)
Pd22 Pd3 Pd21 Pd32 23.09(3)
Pd5 Pd3 Pd21 Pd32 -67.11(3)
Pd6 Pd3 Pd21 Pd32 -95.590(19)
Pd11 Pd3 Pd21 Pd32 -166.53(2)
Pd1 Pd3 Pd21 Pd28 -12.24(3)
Pd2 Pd3 Pd21 Pd28 -75.21(2)
Pd10 Pd3 Pd21 Pd28 -61.7(2)
Pd20 Pd3 Pd21 Pd28 100.05(2)
Pd23 Pd3 Pd21 Pd28 172.65(2)
Pd15 Pd3 Pd21 Pd28 -141.65(2)
Pd16 Pd3 Pd21 Pd28 -112.65(2)
Pd22 Pd3 Pd21 Pd28 146.99(2)
Pd5 Pd3 Pd21 Pd28 56.79(3)
Pd6 Pd3 Pd21 Pd28 28.307(18)
Pd11 Pd3 Pd21 Pd28 -42.637(18)
Pd1 Pd3 Pd21 Pd6 -40.547(19)
Pd2 Pd3 Pd21 Pd6 -103.51(2)
Pd10 Pd3 Pd21 Pd6 -90.0(2)
Pd20 Pd3 Pd21 Pd6 71.747(17)
Pd23 Pd3 Pd21 Pd6 144.35(2)
Pd15 Pd3 Pd21 Pd6 -169.96(2)
Pd16 Pd3 Pd21 Pd6 -140.96(2)
Pd22 Pd3 Pd21 Pd6 118.68(2)
Pd5 Pd3 Pd21 Pd6 28.48(2)
Pd11 Pd3 Pd21 Pd6 -70.944(17)
Pd38 Pd16 Pd21 C21 -62.0(4)
Pd2 Pd16 Pd21 C21 170.8(3)
Pd3 Pd16 Pd21 C21 -152.9(3)
Pd33 Pd16 Pd21 C21 37.1(3)
Pd11 Pd16 Pd21 C21 132.7(3)
Pd15 Pd16 Pd21 C21 -125.9(3)
Pd17 Pd16 Pd21 C21 107.8(3)
Pd23 Pd16 Pd21 C21 -85.5(3)
Pd19 Pd16 Pd21 C21 178.3(3)
C21 Pd16 Pd21 C19 11.7(5)
Pd38 Pd16 Pd21 C19 -50.2(5)
Pd2 Pd16 Pd21 C19 -177.5(4)
Pd3 Pd16 Pd21 C19 -141.2(4)
Pd33 Pd16 Pd21 C19 48.9(4)
Pd11 Pd16 Pd21 C19 144.4(4)
Pd15 Pd16 Pd21 C19 -114.2(4)
Pd17 Pd16 Pd21 C19 119.6(4)
Pd23 Pd16 Pd21 C19 -73.8(4)
Pd19 Pd16 Pd21 C19 -170.0(4)
C21 Pd16 Pd21 Pd3 152.9(3)
Pd38 Pd16 Pd21 Pd3 90.9(3)
Pd2 Pd16 Pd21 Pd3 -36.311(19)
Pd33 Pd16 Pd21 Pd3 -169.95(4)
Pd11 Pd16 Pd21 Pd3 -74.416(18)
Pd15 Pd16 Pd21 Pd3 27.02(2)
Pd17 Pd16 Pd21 Pd3 -99.27(2)
Pd23 Pd16 Pd21 Pd3 67.403(17)
Pd19 Pd16 Pd21 Pd3 -28.82(7)
C21 Pd16 Pd21 Pd25 166.2(3)
Pd38 Pd16 Pd21 Pd25 104.2(3)
Pd2 Pd16 Pd21 Pd25 -23.04(8)
Pd3 Pd16 Pd21 Pd25 13.27(7)
Pd33 Pd16 Pd21 Pd25 -156.68(6)
Pd11 Pd16 Pd21 Pd25 -61.15(7)
Pd15 Pd16 Pd21 Pd25 40.28(8)
Pd17 Pd16 Pd21 Pd25 -86.00(7)
Pd23 Pd16 Pd21 Pd25 80.67(7)
Pd19 Pd16 Pd21 Pd25 -15.55(13)
C21 Pd16 Pd21 Pd11 -132.7(3)
Pd38 Pd16 Pd21 Pd11 165.4(3)
Pd2 Pd16 Pd21 Pd11 38.104(19)
Pd3 Pd16 Pd21 Pd11 74.416(18)
Pd33 Pd16 Pd21 Pd11 -95.53(4)
Pd15 Pd16 Pd21 Pd11 101.43(2)
Pd17 Pd16 Pd21 Pd11 -24.85(2)
Pd23 Pd16 Pd21 Pd11 141.82(2)
Pd19 Pd16 Pd21 Pd11 45.60(7)
C21 Pd16 Pd21 Pd23 85.5(3)
Pd38 Pd16 Pd21 Pd23 23.5(3)
Pd2 Pd16 Pd21 Pd23 -103.71(2)
Pd3 Pd16 Pd21 Pd23 -67.403(17)
Pd33 Pd16 Pd21 Pd23 122.65(4)
Pd11 Pd16 Pd21 Pd23 -141.82(2)
Pd15 Pd16 Pd21 Pd23 -40.39(2)
Pd17 Pd16 Pd21 Pd23 -166.67(2)
Pd19 Pd16 Pd21 Pd23 -96.22(7)
C21 Pd16 Pd21 Pd32 73.5(3)
Pd38 Pd16 Pd21 Pd32 11.5(3)
Pd2 Pd16 Pd21 Pd32 -115.76(3)
Pd3 Pd16 Pd21 Pd32 -79.45(2)
Pd33 Pd16 Pd21 Pd32 110.60(4)
Pd11 Pd16 Pd21 Pd32 -153.86(3)
Pd15 Pd16 Pd21 Pd32 -52.43(3)
Pd17 Pd16 Pd21 Pd32 -178.71(2)
Pd23 Pd16 Pd21 Pd32 -12.05(2)
Pd19 Pd16 Pd21 Pd32 -108.26(7)
C21 Pd16 Pd21 Pd28 -115.6(3)
Pd38 Pd16 Pd21 Pd28 -177.6(3)
Pd2 Pd16 Pd21 Pd28 55.13(3)
Pd3 Pd16 Pd21 Pd28 91.44(2)
Pd33 Pd16 Pd21 Pd28 -78.51(4)
Pd11 Pd16 Pd21 Pd28 17.02(2)
Pd15 Pd16 Pd21 Pd28 118.46(2)
Pd17 Pd16 Pd21 Pd28 -7.83(3)
Pd23 Pd16 Pd21 Pd28 158.84(3)
Pd19 Pd16 Pd21 Pd28 62.62(8)
C21 Pd16 Pd21 Pd6 -173.1(3)
Pd38 Pd16 Pd21 Pd6 125.0(3)
Pd2 Pd16 Pd21 Pd6 -2.29(3)
Pd3 Pd16 Pd21 Pd6 34.025(18)
Pd33 Pd16 Pd21 Pd6 -135.92(3)
Pd11 Pd16 Pd21 Pd6 -40.391(18)
Pd15 Pd16 Pd21 Pd6 61.04(3)
Pd17 Pd16 Pd21 Pd6 -65.24(3)
Pd23 Pd16 Pd21 Pd6 101.43(2)
Pd19 Pd16 Pd21 Pd6 5.21(8)
C24 Pd11 Pd21 C21 96.0(3)
Pd7 Pd11 Pd21 C21 167.6(2)
Pd2 Pd11 Pd21 C21 -69.6(2)
Pd28 Pd11 Pd21 C21 130.1(2)
Pd1 Pd11 Pd21 C21 -127.9(2)
Pd16 Pd11 Pd21 C21 -31.8(2)
Pd17 Pd11 Pd21 C21 -6.8(2)
Pd12 Pd11 Pd21 C21 -102.8(2)
Pd3 Pd11 Pd21 C21 -100.9(2)
Pd6 Pd11 Pd21 C21 -167.0(2)
C24 Pd11 Pd21 C19 -21.8(4)
Pd7 Pd11 Pd21 C19 49.8(3)
Pd2 Pd11 Pd21 C19 172.6(3)
Pd28 Pd11 Pd21 C19 12.3(3)
Pd1 Pd11 Pd21 C19 114.3(3)
Pd16 Pd11 Pd21 C19 -149.6(3)
Pd17 Pd11 Pd21 C19 -124.6(3)
Pd12 Pd11 Pd21 C19 139.4(3)
Pd3 Pd11 Pd21 C19 141.3(3)
Pd6 Pd11 Pd21 C19 75.2(3)
C24 Pd11 Pd21 Pd3 -163.1(2)
Pd7 Pd11 Pd21 Pd3 -91.49(2)
Pd2 Pd11 Pd21 Pd3 31.343(18)
Pd28 Pd11 Pd21 Pd3 -128.98(2)
Pd1 Pd11 Pd21 Pd3 -27.017(18)
Pd16 Pd11 Pd21 Pd3 69.094(17)
Pd17 Pd11 Pd21 Pd3 94.16(2)
Pd12 Pd11 Pd21 Pd3 -1.88(7)
Pd6 Pd11 Pd21 Pd3 -66.054(16)
C24 Pd11 Pd21 Pd16 127.8(2)
Pd7 Pd11 Pd21 Pd16 -160.58(3)
Pd2 Pd11 Pd21 Pd16 -37.751(18)
Pd28 Pd11 Pd21 Pd16 161.93(2)
Pd1 Pd11 Pd21 Pd16 -96.11(2)
Pd17 Pd11 Pd21 Pd16 25.06(2)
Pd12 Pd11 Pd21 Pd16 -70.97(7)
Pd3 Pd11 Pd21 Pd16 -69.094(17)
Pd6 Pd11 Pd21 Pd16 -135.148(19)
C24 Pd11 Pd21 Pd25 -70.6(2)
Pd7 Pd11 Pd21 Pd25 0.98(3)
Pd2 Pd11 Pd21 Pd25 123.81(2)
Pd28 Pd11 Pd21 Pd25 -36.51(2)
Pd1 Pd11 Pd21 Pd25 65.45(2)
Pd16 Pd11 Pd21 Pd25 161.56(2)
Pd17 Pd11 Pd21 Pd25 -173.38(2)
Pd12 Pd11 Pd21 Pd25 90.59(7)
Pd3 Pd11 Pd21 Pd25 92.47(2)
Pd6 Pd11 Pd21 Pd25 26.412(18)
C24 Pd11 Pd21 Pd23 164.6(2)
Pd7 Pd11 Pd21 Pd23 -123.84(2)
Pd2 Pd11 Pd21 Pd23 -1.01(3)
Pd28 Pd11 Pd21 Pd23 -161.33(2)
Pd1 Pd11 Pd21 Pd23 -59.37(3)
Pd16 Pd11 Pd21 Pd23 36.74(2)
Pd17 Pd11 Pd21 Pd23 61.80(3)
Pd12 Pd11 Pd21 Pd23 -34.23(8)
Pd3 Pd11 Pd21 Pd23 -32.353(19)
Pd6 Pd11 Pd21 Pd23 -98.41(2)
C24 Pd11 Pd21 Pd32 -126.3(2)
Pd7 Pd11 Pd21 Pd32 -54.68(7)
Pd2 Pd11 Pd21 Pd32 68.15(6)
Pd28 Pd11 Pd21 Pd32 -92.17(6)
Pd1 Pd11 Pd21 Pd32 9.79(7)
Pd16 Pd11 Pd21 Pd32 105.90(6)
Pd17 Pd11 Pd21 Pd32 130.96(6)
Pd12 Pd11 Pd21 Pd32 34.93(11)
Pd3 Pd11 Pd21 Pd32 36.80(6)
Pd6 Pd11 Pd21 Pd32 -29.25(6)
C24 Pd11 Pd21 Pd28 -34.1(2)
Pd7 Pd11 Pd21 Pd28 37.49(2)
Pd2 Pd11 Pd21 Pd28 160.32(2)
Pd1 Pd11 Pd21 Pd28 101.96(2)
Pd16 Pd11 Pd21 Pd28 -161.93(2)
Pd17 Pd11 Pd21 Pd28 -136.87(2)
Pd12 Pd11 Pd21 Pd28 127.10(7)
Pd3 Pd11 Pd21 Pd28 128.98(2)
Pd6 Pd11 Pd21 Pd28 62.923(16)
C24 Pd11 Pd21 Pd6 -97.0(2)
Pd7 Pd11 Pd21 Pd6 -25.43(2)
Pd2 Pd11 Pd21 Pd6 97.40(2)
Pd28 Pd11 Pd21 Pd6 -62.923(16)
Pd1 Pd11 Pd21 Pd6 39.037(17)
Pd16 Pd11 Pd21 Pd6 135.148(19)
Pd17 Pd11 Pd21 Pd6 160.21(2)
Pd12 Pd11 Pd21 Pd6 64.18(7)
Pd3 Pd11 Pd21 Pd6 66.054(16)
C7 Pd6 Pd21 C21 -119.9(6)
C8 Pd6 Pd21 C21 138.3(5)
Pd1 Pd6 Pd21 C21 -9.9(5)
Pd25 Pd6 Pd21 C21 177.8(5)
Pd28 Pd6 Pd21 C21 99.1(5)
Pd5 Pd6 Pd21 C21 -71.9(5)
Pd7 Pd6 Pd21 C21 51.3(5)
Pd4 Pd6 Pd21 C21 -18.1(5)
Pd3 Pd6 Pd21 C21 -46.0(5)
Pd11 Pd6 Pd21 C21 29.4(5)
Pd20 Pd6 Pd21 C21 -107.5(5)
C7 Pd6 Pd21 C19 68.3(4)
C8 Pd6 Pd21 C19 -33.4(3)
Pd1 Pd6 Pd21 C19 178.3(2)
Pd25 Pd6 Pd21 C19 6.1(2)
Pd28 Pd6 Pd21 C19 -72.7(2)
Pd5 Pd6 Pd21 C19 116.3(2)
Pd7 Pd6 Pd21 C19 -120.4(2)
Pd4 Pd6 Pd21 C19 170.2(2)
Pd3 Pd6 Pd21 C19 142.3(2)
Pd11 Pd6 Pd21 C19 -142.3(2)
Pd20 Pd6 Pd21 C19 80.8(2)
C7 Pd6 Pd21 Pd3 -74.0(3)
C8 Pd6 Pd21 Pd3 -175.68(17)
Pd1 Pd6 Pd21 Pd3 36.021(17)
Pd25 Pd6 Pd21 Pd3 -136.24(2)
Pd28 Pd6 Pd21 Pd3 145.04(2)
Pd5 Pd6 Pd21 Pd3 -25.984(19)
Pd7 Pd6 Pd21 Pd3 97.27(2)
Pd4 Pd6 Pd21 Pd3 27.86(5)
Pd11 Pd6 Pd21 Pd3 75.414(18)
Pd20 Pd6 Pd21 Pd3 -61.495(16)
C7 Pd6 Pd21 Pd16 -109.1(3)
C8 Pd6 Pd21 Pd16 149.24(17)
Pd1 Pd6 Pd21 Pd16 0.95(2)
Pd25 Pd6 Pd21 Pd16 -171.31(3)
Pd28 Pd6 Pd21 Pd16 109.97(2)
Pd5 Pd6 Pd21 Pd16 -61.06(2)
Pd7 Pd6 Pd21 Pd16 62.19(2)
Pd4 Pd6 Pd21 Pd16 -7.21(6)
Pd3 Pd6 Pd21 Pd16 -35.074(19)
Pd11 Pd6 Pd21 Pd16 40.340(19)
Pd20 Pd6 Pd21 Pd16 -96.57(2)
C7 Pd6 Pd21 Pd25 62.3(3)
C8 Pd6 Pd21 Pd25 -39.44(17)
Pd1 Pd6 Pd21 Pd25 172.26(2)
Pd28 Pd6 Pd21 Pd25 -78.72(2)
Pd5 Pd6 Pd21 Pd25 110.26(2)
Pd7 Pd6 Pd21 Pd25 -126.49(2)
Pd4 Pd6 Pd21 Pd25 164.10(5)
Pd3 Pd6 Pd21 Pd25 136.24(2)
Pd11 Pd6 Pd21 Pd25 -148.34(2)
Pd20 Pd6 Pd21 Pd25 74.746(18)
C7 Pd6 Pd21 Pd11 -149.4(3)
C8 Pd6 Pd21 Pd11 108.90(17)
Pd1 Pd6 Pd21 Pd11 -39.394(17)
Pd25 Pd6 Pd21 Pd11 148.34(2)
Pd28 Pd6 Pd21 Pd11 69.626(18)
Pd5 Pd6 Pd21 Pd11 -101.40(2)
Pd7 Pd6 Pd21 Pd11 21.854(18)
Pd4 Pd6 Pd21 Pd11 -47.55(5)
Pd3 Pd6 Pd21 Pd11 -75.414(18)
Pd20 Pd6 Pd21 Pd11 -136.909(19)
C7 Pd6 Pd21 Pd23 -42.5(3)
C8 Pd6 Pd21 Pd23 -144.20(17)
Pd1 Pd6 Pd21 Pd23 67.50(2)
Pd25 Pd6 Pd21 Pd23 -104.76(2)
Pd28 Pd6 Pd21 Pd23 176.52(2)
Pd5 Pd6 Pd21 Pd23 5.50(3)
Pd7 Pd6 Pd21 Pd23 128.75(2)
Pd4 Pd6 Pd21 Pd23 59.34(5)
Pd3 Pd6 Pd21 Pd23 31.481(18)
Pd11 Pd6 Pd21 Pd23 106.90(2)
Pd20 Pd6 Pd21 Pd23 -30.014(18)
C7 Pd6 Pd21 Pd32 19.6(3)
C8 Pd6 Pd21 Pd32 -82.08(17)
Pd1 Pd6 Pd21 Pd32 129.63(2)
Pd25 Pd6 Pd21 Pd32 -42.636(19)
Pd28 Pd6 Pd21 Pd32 -121.35(2)
Pd5 Pd6 Pd21 Pd32 67.62(2)
Pd7 Pd6 Pd21 Pd32 -169.126(19)
Pd4 Pd6 Pd21 Pd32 121.47(5)
Pd3 Pd6 Pd21 Pd32 93.61(2)
Pd11 Pd6 Pd21 Pd32 169.02(2)
Pd20 Pd6 Pd21 Pd32 32.110(17)
C7 Pd6 Pd21 Pd28 141.0(3)
C8 Pd6 Pd21 Pd28 39.27(17)
Pd1 Pd6 Pd21 Pd28 -109.02(2)
Pd25 Pd6 Pd21 Pd28 78.72(2)
Pd5 Pd6 Pd21 Pd28 -171.02(2)
Pd7 Pd6 Pd21 Pd28 -47.772(19)
Pd4 Pd6 Pd21 Pd28 -117.18(5)
Pd3 Pd6 Pd21 Pd28 -145.04(2)
Pd11 Pd6 Pd21 Pd28 -69.626(18)
Pd20 Pd6 Pd21 Pd28 153.46(2)
Pd1 Pd3 Pd22 C5 84.3(3)
Pd2 Pd3 Pd22 C5 151.8(3)
Pd10 Pd3 Pd22 C5 110.3(3)
Pd20 Pd3 Pd22 C5 -20.5(3)
Pd23 Pd3 Pd22 C5 -98.0(3)
Pd21 Pd3 Pd22 C5 -72.9(3)
Pd15 Pd3 Pd22 C5 -177.1(3)
Pd16 Pd3 Pd22 C5 -141.7(3)
Pd5 Pd3 Pd22 C5 43.6(3)
Pd6 Pd3 Pd22 C5 12.3(3)
Pd11 Pd3 Pd22 C5 -172.5(3)
Pd1 Pd3 Pd22 C13 -97.3(2)
Pd2 Pd3 Pd22 C13 -29.8(2)
Pd10 Pd3 Pd22 C13 -71.4(2)
Pd20 Pd3 Pd22 C13 157.9(2)
Pd23 Pd3 Pd22 C13 80.4(2)
Pd21 Pd3 Pd22 C13 105.5(2)
Pd15 Pd3 Pd22 C13 1.3(2)
Pd16 Pd3 Pd22 C13 36.6(2)
Pd5 Pd3 Pd22 C13 -138.1(2)
Pd6 Pd3 Pd22 C13 -169.3(2)
Pd11 Pd3 Pd22 C13 5.9(3)
Pd1 Pd3 Pd22 Pd26 49.04(3)
Pd2 Pd3 Pd22 Pd26 116.58(2)
Pd10 Pd3 Pd22 Pd26 75.01(2)
Pd20 Pd3 Pd22 Pd26 -55.71(2)
Pd23 Pd3 Pd22 Pd26 -133.25(2)
Pd21 Pd3 Pd22 Pd26 -108.15(3)
Pd15 Pd3 Pd22 Pd26 147.67(2)
Pd16 Pd3 Pd22 Pd26 -176.97(2)
Pd5 Pd3 Pd22 Pd26 8.297(19)
Pd6 Pd3 Pd22 Pd26 -22.91(3)
Pd11 Pd3 Pd22 Pd26 152.25(14)
Pd1 Pd3 Pd22 Pd36 -141.68(2)
Pd2 Pd3 Pd22 Pd36 -74.14(3)
Pd10 Pd3 Pd22 Pd36 -115.72(2)
Pd20 Pd3 Pd22 Pd36 113.57(2)
Pd23 Pd3 Pd22 Pd36 36.03(2)
Pd21 Pd3 Pd22 Pd36 61.13(3)
Pd15 Pd3 Pd22 Pd36 -43.058(19)
Pd16 Pd3 Pd22 Pd36 -7.70(3)
Pd5 Pd3 Pd22 Pd36 177.57(2)
Pd6 Pd3 Pd22 Pd36 146.37(2)
Pd11 Pd3 Pd22 Pd36 -38.47(16)
Pd1 Pd3 Pd22 Pd15 -98.62(3)
Pd2 Pd3 Pd22 Pd15 -31.08(2)
Pd10 Pd3 Pd22 Pd15 -72.659(18)
Pd20 Pd3 Pd22 Pd15 156.63(2)
Pd23 Pd3 Pd22 Pd15 79.088(18)
Pd21 Pd3 Pd22 Pd15 104.19(3)
Pd16 Pd3 Pd22 Pd15 35.36(2)
Pd5 Pd3 Pd22 Pd15 -139.37(2)
Pd6 Pd3 Pd22 Pd15 -170.58(3)
Pd11 Pd3 Pd22 Pd15 4.58(15)
Pd1 Pd3 Pd22 Pd10 -25.96(2)
Pd2 Pd3 Pd22 Pd10 41.58(2)
Pd20 Pd3 Pd22 Pd10 -130.71(2)
Pd23 Pd3 Pd22 Pd10 151.75(2)
Pd21 Pd3 Pd22 Pd10 176.84(3)
Pd15 Pd3 Pd22 Pd10 72.659(18)
Pd16 Pd3 Pd22 Pd10 108.02(2)
Pd5 Pd3 Pd22 Pd10 -66.708(16)
Pd6 Pd3 Pd22 Pd10 -97.92(3)
Pd11 Pd3 Pd22 Pd10 77.24(15)
Pd1 Pd3 Pd22 Pd20 104.75(3)
Pd2 Pd3 Pd22 Pd20 172.29(3)
Pd10 Pd3 Pd22 Pd20 130.71(2)
Pd23 Pd3 Pd22 Pd20 -77.540(18)
Pd21 Pd3 Pd22 Pd20 -52.44(2)
Pd15 Pd3 Pd22 Pd20 -156.63(2)
Pd16 Pd3 Pd22 Pd20 -121.27(2)
Pd5 Pd3 Pd22 Pd20 64.005(17)
Pd6 Pd3 Pd22 Pd20 32.80(2)
Pd11 Pd3 Pd22 Pd20 -152.04(15)
Pd1 Pd3 Pd22 Pd23 -177.71(3)
Pd2 Pd3 Pd22 Pd23 -110.17(2)
Pd10 Pd3 Pd22 Pd23 -151.75(2)
Pd20 Pd3 Pd22 Pd23 77.539(18)
Pd21 Pd3 Pd22 Pd23 25.10(2)
Pd15 Pd3 Pd22 Pd23 -79.088(18)
Pd16 Pd3 Pd22 Pd23 -43.73(2)
Pd5 Pd3 Pd22 Pd23 141.54(2)
Pd6 Pd3 Pd22 Pd23 110.34(3)
Pd11 Pd3 Pd22 Pd23 -74.51(15)
C4 Pd15 Pd22 C5 -35.9(5)
Pd38 Pd15 Pd22 C5 80.9(5)
Pd3 Pd15 Pd22 C5 175.6(5)
Pd14 Pd15 Pd22 C5 -90.8(5)
Pd2 Pd15 Pd22 C5 -155.4(5)
Pd36 Pd15 Pd22 C5 46.6(5)
Pd16 Pd15 Pd22 C5 142.3(5)
Pd10 Pd15 Pd22 C5 -116.8(5)
Pd19 Pd15 Pd22 C5 -159.7(5)
Pd23 Pd15 Pd22 C5 110.9(5)
C4 Pd15 Pd22 C13 -30.4(3)
Pd38 Pd15 Pd22 C13 86.4(3)
Pd3 Pd15 Pd22 C13 -178.9(2)
Pd14 Pd15 Pd22 C13 -85.3(2)
Pd2 Pd15 Pd22 C13 -149.9(2)
Pd36 Pd15 Pd22 C13 52.1(2)
Pd16 Pd15 Pd22 C13 147.8(2)
Pd10 Pd15 Pd22 C13 -111.3(2)
Pd19 Pd15 Pd22 C13 -154.2(2)
Pd23 Pd15 Pd22 C13 116.4(2)
C4 Pd15 Pd22 Pd26 80.5(2)
Pd38 Pd15 Pd22 Pd26 -162.7(2)
Pd3 Pd15 Pd22 Pd26 -67.98(4)
Pd14 Pd15 Pd22 Pd26 25.63(5)
Pd2 Pd15 Pd22 Pd26 -39.01(5)
Pd36 Pd15 Pd22 Pd26 162.99(4)
Pd16 Pd15 Pd22 Pd26 -101.29(4)
Pd10 Pd15 Pd22 Pd26 -0.40(4)
Pd19 Pd15 Pd22 Pd26 -43.32(13)
Pd23 Pd15 Pd22 Pd26 -132.70(4)
C4 Pd15 Pd22 Pd3 148.5(2)
Pd38 Pd15 Pd22 Pd3 -94.7(2)
Pd14 Pd15 Pd22 Pd3 93.61(2)
Pd2 Pd15 Pd22 Pd3 28.974(19)
Pd36 Pd15 Pd22 Pd3 -129.03(2)
Pd16 Pd15 Pd22 Pd3 -33.313(19)
Pd10 Pd15 Pd22 Pd3 67.582(17)
Pd19 Pd15 Pd22 Pd3 24.66(11)
Pd23 Pd15 Pd22 Pd3 -64.715(17)
C4 Pd15 Pd22 Pd36 -82.5(2)
Pd38 Pd15 Pd22 Pd36 34.3(2)
Pd3 Pd15 Pd22 Pd36 129.03(2)
Pd14 Pd15 Pd22 Pd36 -137.35(3)
Pd2 Pd15 Pd22 Pd36 158.00(3)
Pd16 Pd15 Pd22 Pd36 95.72(2)
Pd10 Pd15 Pd22 Pd36 -163.39(2)
Pd19 Pd15 Pd22 Pd36 153.69(11)
Pd23 Pd15 Pd22 Pd36 64.315(19)
C4 Pd15 Pd22 Pd10 80.9(2)
Pd38 Pd15 Pd22 Pd10 -162.3(2)
Pd3 Pd15 Pd22 Pd10 -67.582(17)
Pd14 Pd15 Pd22 Pd10 26.03(2)
Pd2 Pd15 Pd22 Pd10 -38.608(19)
Pd36 Pd15 Pd22 Pd10 163.39(2)
Pd16 Pd15 Pd22 Pd10 -100.89(2)
Pd19 Pd15 Pd22 Pd10 -42.93(11)
Pd23 Pd15 Pd22 Pd10 -132.30(2)
C4 Pd15 Pd22 Pd20 169.5(2)
Pd38 Pd15 Pd22 Pd20 -73.7(2)
Pd3 Pd15 Pd22 Pd20 21.009(19)
Pd14 Pd15 Pd22 Pd20 114.62(2)
Pd2 Pd15 Pd22 Pd20 49.98(3)
Pd36 Pd15 Pd22 Pd20 -108.02(2)
Pd16 Pd15 Pd22 Pd20 -12.30(3)
Pd10 Pd15 Pd22 Pd20 88.59(2)
Pd19 Pd15 Pd22 Pd20 45.67(12)
Pd23 Pd15 Pd22 Pd20 -43.706(19)
C4 Pd15 Pd22 Pd23 -146.8(2)
Pd38 Pd15 Pd22 Pd23 -30.0(2)
Pd3 Pd15 Pd22 Pd23 64.715(17)
Pd14 Pd15 Pd22 Pd23 158.33(2)
Pd2 Pd15 Pd22 Pd23 93.69(2)
Pd36 Pd15 Pd22 Pd23 -64.315(18)
Pd16 Pd15 Pd22 Pd23 31.402(19)
Pd10 Pd15 Pd22 Pd23 132.30(2)
Pd19 Pd15 Pd22 Pd23 89.37(11)
C18 Pd10 Pd22 C5 25.0(3)
Pd3 Pd10 Pd22 C5 -136.1(2)
Pd9 Pd10 Pd22 C5 -46.3(2)
Pd29 Pd10 Pd22 C5 55.5(2)
Pd1 Pd10 Pd22 C5 -114.4(2)
Pd14 Pd10 Pd22 C5 129.5(2)
Pd15 Pd10 Pd22 C5 153.9(2)
Pd5 Pd10 Pd22 C5 -70.2(2)
Pd2 Pd10 Pd22 C5 -171.1(2)
Pd13 Pd10 Pd22 C5 -154.4(2)
C18 Pd10 Pd22 C13 -69.3(3)
Pd3 Pd10 Pd22 C13 129.58(19)
Pd9 Pd10 Pd22 C13 -140.58(19)
Pd29 Pd10 Pd22 C13 -38.8(2)
Pd1 Pd10 Pd22 C13 151.35(19)
Pd14 Pd10 Pd22 C13 35.21(19)
Pd15 Pd10 Pd22 C13 59.64(19)
Pd5 Pd10 Pd22 C13 -164.51(19)
Pd2 Pd10 Pd22 C13 94.65(19)
Pd13 Pd10 Pd22 C13 111.3(2)
C18 Pd10 Pd22 Pd26 50.8(2)
Pd3 Pd10 Pd22 Pd26 -110.287(19)
Pd9 Pd10 Pd22 Pd26 -20.45(3)
Pd29 Pd10 Pd22 Pd26 81.37(4)
Pd1 Pd10 Pd22 Pd26 -88.52(2)
Pd14 Pd10 Pd22 Pd26 155.34(2)
Pd15 Pd10 Pd22 Pd26 179.78(2)
Pd5 Pd10 Pd22 Pd26 -44.380(16)
Pd2 Pd10 Pd22 Pd26 -145.212(19)
Pd13 Pd10 Pd22 Pd26 -128.55(6)
C18 Pd10 Pd22 Pd3 161.1(2)
Pd9 Pd10 Pd22 Pd3 89.84(3)
Pd29 Pd10 Pd22 Pd3 -168.34(4)
Pd1 Pd10 Pd22 Pd3 21.772(18)
Pd14 Pd10 Pd22 Pd3 -94.37(2)
Pd15 Pd10 Pd22 Pd3 -69.937(17)
Pd5 Pd10 Pd22 Pd3 65.907(16)
Pd2 Pd10 Pd22 Pd3 -34.926(17)
Pd13 Pd10 Pd22 Pd3 -18.26(6)
C18 Pd10 Pd22 Pd36 -112.8(2)
Pd3 Pd10 Pd22 Pd36 86.09(2)
Pd9 Pd10 Pd22 Pd36 175.93(2)
Pd29 Pd10 Pd22 Pd36 -82.25(4)
Pd1 Pd10 Pd22 Pd36 107.86(2)
Pd14 Pd10 Pd22 Pd36 -8.28(3)
Pd15 Pd10 Pd22 Pd36 16.16(2)
Pd5 Pd10 Pd22 Pd36 152.00(2)
Pd2 Pd10 Pd22 Pd36 51.17(3)
Pd13 Pd10 Pd22 Pd36 67.83(7)
C18 Pd10 Pd22 Pd15 -129.0(2)
Pd3 Pd10 Pd22 Pd15 69.937(17)
Pd9 Pd10 Pd22 Pd15 159.77(3)
Pd29 Pd10 Pd22 Pd15 -98.41(4)
Pd1 Pd10 Pd22 Pd15 91.71(2)
Pd14 Pd10 Pd22 Pd15 -24.44(2)
Pd5 Pd10 Pd22 Pd15 135.844(19)
Pd2 Pd10 Pd22 Pd15 35.011(18)
Pd13 Pd10 Pd22 Pd15 51.67(6)
C18 Pd10 Pd22 Pd20 121.0(2)
Pd3 Pd10 Pd22 Pd20 -40.079(17)
Pd9 Pd10 Pd22 Pd20 49.76(3)
Pd29 Pd10 Pd22 Pd20 151.58(3)
Pd1 Pd10 Pd22 Pd20 -18.31(2)
Pd14 Pd10 Pd22 Pd20 -134.45(2)
Pd15 Pd10 Pd22 Pd20 -110.02(2)
Pd5 Pd10 Pd22 Pd20 25.828(17)
Pd2 Pd10 Pd22 Pd20 -75.00(2)
Pd13 Pd10 Pd22 Pd20 -58.34(7)
C18 Pd10 Pd22 Pd23 -174.2(2)
Pd3 Pd10 Pd22 Pd23 24.724(19)
Pd9 Pd10 Pd22 Pd23 114.56(3)
Pd29 Pd10 Pd22 Pd23 -143.62(3)
Pd1 Pd10 Pd22 Pd23 46.50(3)
Pd14 Pd10 Pd22 Pd23 -69.65(3)
Pd15 Pd10 Pd22 Pd23 -45.213(19)
Pd5 Pd10 Pd22 Pd23 90.63(2)
Pd2 Pd10 Pd22 Pd23 -10.20(2)
Pd13 Pd10 Pd22 Pd23 6.46(7)
C14 Pd20 Pd22 C5 -10.0(3)
Pd3 Pd20 Pd22 C5 168.17(18)
Pd32 Pd20 Pd22 C5 -103.65(18)
Pd30 Pd20 Pd22 C5 -8.38(19)
Pd5 Pd20 Pd22 C5 101.17(18)
Pd23 Pd20 Pd22 C5 -125.70(18)
Pd25 Pd20 Pd22 C5 -168.67(18)
Pd6 Pd20 Pd22 C5 142.19(18)
C14 Pd20 Pd22 C13 76.7(6)
Pd3 Pd20 Pd22 C13 -105.2(6)
Pd32 Pd20 Pd22 C13 -17.0(6)
Pd30 Pd20 Pd22 C13 78.3(6)
Pd5 Pd20 Pd22 C13 -172.2(6)
Pd23 Pd20 Pd22 C13 -39.1(6)
Pd25 Pd20 Pd22 C13 -82.0(6)
Pd6 Pd20 Pd22 C13 -131.2(6)
C14 Pd20 Pd22 Pd26 -55.7(2)
Pd3 Pd20 Pd22 Pd26 122.39(2)
Pd32 Pd20 Pd22 Pd26 -149.43(2)
Pd30 Pd20 Pd22 Pd26 -54.16(5)
Pd5 Pd20 Pd22 Pd26 55.382(16)
Pd23 Pd20 Pd22 Pd26 -171.49(2)
Pd25 Pd20 Pd22 Pd26 145.54(4)
Pd6 Pd20 Pd22 Pd26 96.41(2)
C14 Pd20 Pd22 Pd3 -178.1(2)
Pd32 Pd20 Pd22 Pd3 88.18(2)
Pd30 Pd20 Pd22 Pd3 -176.55(6)
Pd5 Pd20 Pd22 Pd3 -67.008(17)
Pd23 Pd20 Pd22 Pd3 66.125(17)
Pd25 Pd20 Pd22 Pd3 23.15(4)
Pd6 Pd20 Pd22 Pd3 -25.982(18)
C14 Pd20 Pd22 Pd36 94.8(2)
Pd3 Pd20 Pd22 Pd36 -87.08(2)
Pd32 Pd20 Pd22 Pd36 1.10(3)
Pd30 Pd20 Pd22 Pd36 96.37(5)
Pd5 Pd20 Pd22 Pd36 -154.09(2)
Pd23 Pd20 Pd22 Pd36 -20.95(2)
Pd25 Pd20 Pd22 Pd36 -63.92(5)
Pd6 Pd20 Pd22 Pd36 -113.06(2)
C14 Pd20 Pd22 Pd15 160.4(2)
Pd3 Pd20 Pd22 Pd15 -21.48(2)
Pd32 Pd20 Pd22 Pd15 66.70(3)
Pd30 Pd20 Pd22 Pd15 161.96(5)
Pd5 Pd20 Pd22 Pd15 -88.49(2)
Pd23 Pd20 Pd22 Pd15 44.64(2)
Pd25 Pd20 Pd22 Pd15 1.67(5)
Pd6 Pd20 Pd22 Pd15 -47.46(3)
C14 Pd20 Pd22 Pd10 -137.8(2)
Pd3 Pd20 Pd22 Pd10 40.331(17)
Pd32 Pd20 Pd22 Pd10 128.51(2)
Pd30 Pd20 Pd22 Pd10 -136.22(5)
Pd5 Pd20 Pd22 Pd10 -26.676(18)
Pd23 Pd20 Pd22 Pd10 106.46(2)
Pd25 Pd20 Pd22 Pd10 63.49(5)
Pd6 Pd20 Pd22 Pd10 14.35(2)
C14 Pd20 Pd22 Pd23 115.7(2)
Pd3 Pd20 Pd22 Pd23 -66.125(17)
Pd32 Pd20 Pd22 Pd23 22.05(2)
Pd30 Pd20 Pd22 Pd23 117.32(5)
Pd5 Pd20 Pd22 Pd23 -133.132(19)
Pd25 Pd20 Pd22 Pd23 -42.97(4)
Pd6 Pd20 Pd22 Pd23 -92.11(2)
Pd1 Pd3 Pd23 C28 86.5(4)
Pd2 Pd3 Pd23 C28 28.8(4)
Pd10 Pd3 Pd23 C28 -48.2(4)
Pd20 Pd3 Pd23 C28 -147.8(4)
Pd21 Pd3 Pd23 C28 126.2(4)
Pd15 Pd3 Pd23 C28 -10.3(4)
Pd16 Pd3 Pd23 C28 57.7(4)
Pd22 Pd3 Pd23 C28 -77.6(4)
Pd5 Pd3 Pd23 C28 -124.3(4)
Pd6 Pd3 Pd23 C28 165.1(4)
Pd11 Pd3 Pd23 C28 93.6(4)
Pd1 Pd3 Pd23 C12 -130.9(3)
Pd2 Pd3 Pd23 C12 171.5(2)
Pd10 Pd3 Pd23 C12 94.4(2)
Pd20 Pd3 Pd23 C12 -5.2(2)
Pd21 Pd3 Pd23 C12 -91.2(2)
Pd15 Pd3 Pd23 C12 132.3(2)
Pd16 Pd3 Pd23 C12 -159.7(2)
Pd22 Pd3 Pd23 C12 65.0(2)
Pd5 Pd3 Pd23 C12 18.3(2)
Pd6 Pd3 Pd23 C12 -52.3(2)
Pd11 Pd3 Pd23 C12 -123.8(2)
Pd1 Pd3 Pd23 Pd36 126.38(19)
Pd2 Pd3 Pd23 Pd36 68.74(3)
Pd10 Pd3 Pd23 Pd36 -8.33(3)
Pd20 Pd3 Pd23 Pd36 -107.87(2)
Pd21 Pd3 Pd23 Pd36 166.13(2)
Pd15 Pd3 Pd23 Pd36 29.60(2)
Pd16 Pd3 Pd23 Pd36 97.57(2)
Pd22 Pd3 Pd23 Pd36 -37.71(2)
Pd5 Pd3 Pd23 Pd36 -84.41(3)
Pd6 Pd3 Pd23 Pd36 -155.01(2)
Pd11 Pd3 Pd23 Pd36 133.53(2)
Pd1 Pd3 Pd23 Pd21 -39.75(19)
Pd2 Pd3 Pd23 Pd21 -97.39(2)
Pd10 Pd3 Pd23 Pd21 -174.46(3)
Pd20 Pd3 Pd23 Pd21 85.995(18)
Pd15 Pd3 Pd23 Pd21 -136.53(2)
Pd16 Pd3 Pd23 Pd21 -68.561(18)
Pd22 Pd3 Pd23 Pd21 156.16(2)
Pd5 Pd3 Pd23 Pd21 109.46(3)
Pd6 Pd3 Pd23 Pd21 38.86(2)
Pd11 Pd3 Pd23 Pd21 -32.602(19)
Pd1 Pd3 Pd23 Pd32 -87.73(19)
Pd2 Pd3 Pd23 Pd32 -145.37(2)
Pd10 Pd3 Pd23 Pd32 137.56(2)
Pd20 Pd3 Pd23 Pd32 38.013(18)
Pd21 Pd3 Pd23 Pd32 -47.981(18)
Pd15 Pd3 Pd23 Pd32 175.49(2)
Pd16 Pd3 Pd23 Pd32 -116.54(2)
Pd22 Pd3 Pd23 Pd32 108.18(2)
Pd5 Pd3 Pd23 Pd32 61.47(3)
Pd6 Pd3 Pd23 Pd32 -9.12(3)
Pd11 Pd3 Pd23 Pd32 -80.58(2)
Pd1 Pd3 Pd23 Pd16 28.81(19)
Pd2 Pd3 Pd23 Pd16 -28.83(2)
Pd10 Pd3 Pd23 Pd16 -105.90(2)
Pd20 Pd3 Pd23 Pd16 154.56(2)
Pd21 Pd3 Pd23 Pd16 68.561(18)
Pd15 Pd3 Pd23 Pd16 -67.969(17)
Pd22 Pd3 Pd23 Pd16 -135.28(2)
Pd5 Pd3 Pd23 Pd16 178.02(3)
Pd6 Pd3 Pd23 Pd16 107.42(2)
Pd11 Pd3 Pd23 Pd16 35.959(19)
Pd1 Pd3 Pd23 Pd22 164.08(19)
Pd2 Pd3 Pd23 Pd22 106.45(2)
Pd10 Pd3 Pd23 Pd22 29.38(2)
Pd20 Pd3 Pd23 Pd22 -70.168(17)
Pd21 Pd3 Pd23 Pd22 -156.16(2)
Pd15 Pd3 Pd23 Pd22 67.307(17)
Pd16 Pd3 Pd23 Pd22 135.28(2)
Pd5 Pd3 Pd23 Pd22 -46.71(2)
Pd6 Pd3 Pd23 Pd22 -117.30(2)
Pd11 Pd3 Pd23 Pd22 171.24(2)
Pd1 Pd3 Pd23 Pd20 -125.75(19)
Pd2 Pd3 Pd23 Pd20 176.62(3)
Pd10 Pd3 Pd23 Pd20 99.54(2)
Pd21 Pd3 Pd23 Pd20 -85.995(18)
Pd15 Pd3 Pd23 Pd20 137.48(2)
Pd16 Pd3 Pd23 Pd20 -154.56(2)
Pd22 Pd3 Pd23 Pd20 70.168(17)
Pd5 Pd3 Pd23 Pd20 23.46(2)
Pd6 Pd3 Pd23 Pd20 -47.13(2)
Pd11 Pd3 Pd23 Pd20 -118.60(2)
Pd1 Pd3 Pd23 Pd15 96.78(19)
Pd2 Pd3 Pd23 Pd15 39.14(2)
Pd10 Pd3 Pd23 Pd15 -37.93(2)
Pd20 Pd3 Pd23 Pd15 -137.48(2)
Pd21 Pd3 Pd23 Pd15 136.53(2)
Pd16 Pd3 Pd23 Pd15 67.969(17)
Pd22 Pd3 Pd23 Pd15 -67.307(17)
Pd5 Pd3 Pd23 Pd15 -114.01(3)
Pd6 Pd3 Pd23 Pd15 175.39(3)
Pd11 Pd3 Pd23 Pd15 103.93(2)
Pd1 Pd3 Pd23 Pd38 65.1(3)
Pd2 Pd3 Pd23 Pd38 7.44(18)
Pd10 Pd3 Pd23 Pd38 -69.63(18)
Pd20 Pd3 Pd23 Pd38 -169.18(18)
Pd21 Pd3 Pd23 Pd38 104.83(18)
Pd15 Pd3 Pd23 Pd38 -31.70(18)
Pd16 Pd3 Pd23 Pd38 36.27(18)
Pd22 Pd3 Pd23 Pd38 -99.01(18)
Pd5 Pd3 Pd23 Pd38 -145.71(18)
Pd6 Pd3 Pd23 Pd38 143.69(18)
Pd11 Pd3 Pd23 Pd38 72.23(18)
C21 Pd21 Pd23 C28 -11.9(4)
C19 Pd21 Pd23 C28 86.2(4)
Pd3 Pd21 Pd23 C28 -132.0(3)
Pd16 Pd21 Pd23 C28 -61.9(3)
Pd25 Pd21 Pd23 C28 139.6(3)
Pd11 Pd21 Pd23 C28 -97.8(3)
Pd32 Pd21 Pd23 C28 106.5(3)
Pd28 Pd21 Pd23 C28 -154.5(3)
Pd6 Pd21 Pd23 C28 -163.2(3)
C21 Pd21 Pd23 C12 -127.2(3)
C19 Pd21 Pd23 C12 -29.1(3)
Pd3 Pd21 Pd23 C12 112.65(18)
Pd16 Pd21 Pd23 C12 -177.22(18)
Pd25 Pd21 Pd23 C12 24.23(19)
Pd11 Pd21 Pd23 C12 146.85(18)
Pd32 Pd21 Pd23 C12 -8.81(18)
Pd28 Pd21 Pd23 C12 90.1(2)
Pd6 Pd21 Pd23 C12 81.45(18)
C21 Pd21 Pd23 Pd36 78.6(2)
C19 Pd21 Pd23 Pd36 176.7(2)
Pd3 Pd21 Pd23 Pd36 -41.53(7)
Pd16 Pd21 Pd23 Pd36 28.60(7)
Pd25 Pd21 Pd23 Pd36 -129.95(6)
Pd11 Pd21 Pd23 Pd36 -7.33(8)
Pd32 Pd21 Pd23 Pd36 -162.99(7)
Pd28 Pd21 Pd23 Pd36 -64.07(11)
Pd6 Pd21 Pd23 Pd36 -72.72(7)
C21 Pd21 Pd23 Pd3 120.1(2)
C19 Pd21 Pd23 Pd3 -141.8(2)
Pd16 Pd21 Pd23 Pd3 70.129(18)
Pd25 Pd21 Pd23 Pd3 -88.43(2)
Pd11 Pd21 Pd23 Pd3 34.20(2)
Pd32 Pd21 Pd23 Pd3 -121.46(2)
Pd28 Pd21 Pd23 Pd3 -22.54(7)
Pd6 Pd21 Pd23 Pd3 -31.198(18)
C21 Pd21 Pd23 Pd32 -118.4(2)
C19 Pd21 Pd23 Pd32 -20.3(2)
Pd3 Pd21 Pd23 Pd32 121.46(2)
Pd16 Pd21 Pd23 Pd32 -168.41(2)
Pd25 Pd21 Pd23 Pd32 33.03(2)
Pd11 Pd21 Pd23 Pd32 155.66(2)
Pd28 Pd21 Pd23 Pd32 98.92(7)
Pd6 Pd21 Pd23 Pd32 90.26(2)
C21 Pd21 Pd23 Pd16 50.0(2)
C19 Pd21 Pd23 Pd16 148.1(2)
Pd3 Pd21 Pd23 Pd16 -70.129(18)
Pd25 Pd21 Pd23 Pd16 -158.56(3)
Pd11 Pd21 Pd23 Pd16 -35.93(2)
Pd32 Pd21 Pd23 Pd16 168.41(2)
Pd28 Pd21 Pd23 Pd16 -92.67(7)
Pd6 Pd21 Pd23 Pd16 -101.33(2)
C21 Pd21 Pd23 Pd22 142.2(2)
C19 Pd21 Pd23 Pd22 -119.7(2)
Pd3 Pd21 Pd23 Pd22 22.09(2)
Pd16 Pd21 Pd23 Pd22 92.22(2)
Pd25 Pd21 Pd23 Pd22 -66.33(3)
Pd11 Pd21 Pd23 Pd22 56.29(3)
Pd32 Pd21 Pd23 Pd22 -99.37(2)
Pd28 Pd21 Pd23 Pd22 -0.45(8)
Pd6 Pd21 Pd23 Pd22 -9.10(3)
C21 Pd21 Pd23 Pd20 -179.0(2)
C19 Pd21 Pd23 Pd20 -80.9(2)
Pd3 Pd21 Pd23 Pd20 60.852(16)
Pd16 Pd21 Pd23 Pd20 130.982(19)
Pd25 Pd21 Pd23 Pd20 -27.58(2)
Pd11 Pd21 Pd23 Pd20 95.05(2)
Pd32 Pd21 Pd23 Pd20 -60.610(16)
Pd28 Pd21 Pd23 Pd20 38.31(7)
Pd6 Pd21 Pd23 Pd20 29.654(18)
C21 Pd21 Pd23 Pd15 84.4(2)
C19 Pd21 Pd23 Pd15 -177.5(2)
Pd3 Pd21 Pd23 Pd15 -35.755(17)
Pd16 Pd21 Pd23 Pd15 34.374(18)
Pd25 Pd21 Pd23 Pd15 -124.18(2)
Pd11 Pd21 Pd23 Pd15 -1.56(3)
Pd32 Pd21 Pd23 Pd15 -157.22(2)
Pd28 Pd21 Pd23 Pd15 -58.30(7)
Pd6 Pd21 Pd23 Pd15 -66.95(2)
C21 Pd21 Pd23 Pd38 34.4(3)
C19 Pd21 Pd23 Pd38 132.5(3)
Pd3 Pd21 Pd23 Pd38 -85.72(17)
Pd16 Pd21 Pd23 Pd38 -15.59(17)
Pd25 Pd21 Pd23 Pd38 -174.14(17)
Pd11 Pd21 Pd23 Pd38 -51.52(17)
Pd32 Pd21 Pd23 Pd38 152.82(17)
Pd28 Pd21 Pd23 Pd38 -108.26(18)
Pd6 Pd21 Pd23 Pd38 -116.91(17)
C21 Pd16 Pd23 C28 88.8(3)
Pd38 Pd16 Pd23 C28 -18.0(3)
Pd2 Pd16 Pd23 C28 -120.4(2)
Pd3 Pd16 Pd23 C28 -147.0(2)
Pd21 Pd16 Pd23 C28 141.9(2)
Pd33 Pd16 Pd23 C28 10.2(2)
Pd11 Pd16 Pd23 C28 176.6(2)
Pd15 Pd16 Pd23 C28 -79.5(2)
Pd17 Pd16 Pd23 C28 -150.4(3)
Pd19 Pd16 Pd23 C28 -59.4(2)
C21 Pd16 Pd23 C12 -44.5(6)
Pd38 Pd16 Pd23 C12 -151.4(6)
Pd2 Pd16 Pd23 C12 106.2(6)
Pd3 Pd16 Pd23 C12 79.6(6)
Pd21 Pd16 Pd23 C12 8.6(6)
Pd33 Pd16 Pd23 C12 -123.2(6)
Pd11 Pd16 Pd23 C12 43.2(6)
Pd15 Pd16 Pd23 C12 147.1(6)
Pd17 Pd16 Pd23 C12 76.3(6)
Pd19 Pd16 Pd23 C12 167.2(6)
C21 Pd16 Pd23 Pd36 136.8(2)
Pd38 Pd16 Pd23 Pd36 29.9(2)
Pd2 Pd16 Pd23 Pd36 -72.46(2)
Pd3 Pd16 Pd23 Pd36 -99.04(2)
Pd21 Pd16 Pd23 Pd36 -170.07(2)
Pd33 Pd16 Pd23 Pd36 58.18(4)
Pd11 Pd16 Pd23 Pd36 -135.43(2)
Pd15 Pd16 Pd23 Pd36 -31.555(19)
Pd17 Pd16 Pd23 Pd36 -102.38(10)
Pd19 Pd16 Pd23 Pd36 -11.40(3)
C21 Pd16 Pd23 Pd3 -124.1(2)
Pd38 Pd16 Pd23 Pd3 129.0(2)
Pd2 Pd16 Pd23 Pd3 26.582(19)
Pd21 Pd16 Pd23 Pd3 -71.031(18)
Pd33 Pd16 Pd23 Pd3 157.22(3)
Pd11 Pd16 Pd23 Pd3 -36.39(2)
Pd15 Pd16 Pd23 Pd3 67.483(17)
Pd17 Pd16 Pd23 Pd3 -3.34(10)
Pd19 Pd16 Pd23 Pd3 87.64(2)
C21 Pd16 Pd23 Pd21 -53.1(2)
Pd38 Pd16 Pd23 Pd21 -160.0(2)
Pd2 Pd16 Pd23 Pd21 97.61(2)
Pd3 Pd16 Pd23 Pd21 71.031(18)
Pd33 Pd16 Pd23 Pd21 -131.75(3)
Pd11 Pd16 Pd23 Pd21 34.64(2)
Pd15 Pd16 Pd23 Pd21 138.51(2)
Pd17 Pd16 Pd23 Pd21 67.69(10)
Pd19 Pd16 Pd23 Pd21 158.67(3)
C21 Pd16 Pd23 Pd32 -41.9(2)
Pd38 Pd16 Pd23 Pd32 -148.8(2)
Pd2 Pd16 Pd23 Pd32 108.79(2)
Pd3 Pd16 Pd23 Pd32 82.21(2)
Pd21 Pd16 Pd23 Pd32 11.18(2)
Pd33 Pd16 Pd23 Pd32 -120.58(3)
Pd11 Pd16 Pd23 Pd32 45.81(3)
Pd15 Pd16 Pd23 Pd32 149.69(2)
Pd17 Pd16 Pd23 Pd32 78.87(11)
Pd19 Pd16 Pd23 Pd32 169.84(2)
C21 Pd16 Pd23 Pd22 -162.4(2)
Pd38 Pd16 Pd23 Pd22 90.8(2)
Pd2 Pd16 Pd23 Pd22 -11.64(3)
Pd3 Pd16 Pd23 Pd22 -38.224(18)
Pd21 Pd16 Pd23 Pd22 -109.25(2)
Pd33 Pd16 Pd23 Pd22 118.99(3)
Pd11 Pd16 Pd23 Pd22 -74.62(2)
Pd15 Pd16 Pd23 Pd22 29.260(18)
Pd17 Pd16 Pd23 Pd22 -41.56(11)
Pd19 Pd16 Pd23 Pd22 49.41(3)
C21 Pd16 Pd23 Pd20 -102.1(2)
Pd38 Pd16 Pd23 Pd20 151.1(2)
Pd2 Pd16 Pd23 Pd20 48.66(3)
Pd3 Pd16 Pd23 Pd20 22.073(18)
Pd21 Pd16 Pd23 Pd20 -48.96(2)
Pd33 Pd16 Pd23 Pd20 179.29(3)
Pd11 Pd16 Pd23 Pd20 -14.32(3)
Pd15 Pd16 Pd23 Pd20 89.56(2)
Pd17 Pd16 Pd23 Pd20 18.74(11)
Pd19 Pd16 Pd23 Pd20 109.71(2)
C21 Pd16 Pd23 Pd15 168.4(2)
Pd38 Pd16 Pd23 Pd15 61.5(2)
Pd2 Pd16 Pd23 Pd15 -40.901(19)
Pd3 Pd16 Pd23 Pd15 -67.483(17)
Pd21 Pd16 Pd23 Pd15 -138.51(2)
Pd33 Pd16 Pd23 Pd15 89.73(3)
Pd11 Pd16 Pd23 Pd15 -103.88(2)
Pd17 Pd16 Pd23 Pd15 -70.82(10)
Pd19 Pd16 Pd23 Pd15 20.15(2)
C21 Pd16 Pd23 Pd38 106.9(3)
Pd2 Pd16 Pd23 Pd38 -102.4(2)
Pd3 Pd16 Pd23 Pd38 -129.0(2)
Pd21 Pd16 Pd23 Pd38 160.0(2)
Pd33 Pd16 Pd23 Pd38 28.2(2)
Pd11 Pd16 Pd23 Pd38 -165.4(2)
Pd15 Pd16 Pd23 Pd38 -61.5(2)
Pd17 Pd16 Pd23 Pd38 -132.3(2)
Pd19 Pd16 Pd23 Pd38 -41.3(2)
C5 Pd22 Pd23 C28 -83.3(3)
C13 Pd22 Pd23 C28 14.0(3)
Pd26 Pd22 Pd23 C28 -143.1(3)
Pd3 Pd22 Pd23 C28 139.3(3)
Pd36 Pd22 Pd23 C28 3.0(3)
Pd15 Pd22 Pd23 C28 71.5(3)
Pd10 Pd22 Pd23 C28 114.4(3)
Pd20 Pd22 Pd23 C28 -154.3(3)
C5 Pd22 Pd23 C12 12.0(3)
C13 Pd22 Pd23 C12 109.2(3)
Pd26 Pd22 Pd23 C12 -47.9(2)
Pd3 Pd22 Pd23 C12 -125.5(2)
Pd36 Pd22 Pd23 C12 98.3(2)
Pd15 Pd22 Pd23 C12 166.8(2)
Pd10 Pd22 Pd23 C12 -150.4(2)
Pd20 Pd22 Pd23 C12 -59.1(2)
C5 Pd22 Pd23 Pd36 -86.3(2)
C13 Pd22 Pd23 Pd36 10.95(19)
Pd26 Pd22 Pd23 Pd36 -146.12(3)
Pd3 Pd22 Pd23 Pd36 136.28(2)
Pd15 Pd22 Pd23 Pd36 68.533(18)
Pd10 Pd22 Pd23 Pd36 111.36(2)
Pd20 Pd22 Pd23 Pd36 -157.32(2)
C5 Pd22 Pd23 Pd3 137.4(2)
C13 Pd22 Pd23 Pd3 -125.33(19)
Pd26 Pd22 Pd23 Pd3 77.60(3)
Pd36 Pd22 Pd23 Pd3 -136.28(2)
Pd15 Pd22 Pd23 Pd3 -67.748(17)
Pd10 Pd22 Pd23 Pd3 -24.918(19)
Pd20 Pd22 Pd23 Pd3 66.402(17)
C5 Pd22 Pd23 Pd21 115.2(2)
C13 Pd22 Pd23 Pd21 -147.58(19)
Pd26 Pd22 Pd23 Pd21 55.35(4)
Pd3 Pd22 Pd23 Pd21 -22.25(2)
Pd36 Pd22 Pd23 Pd21 -158.53(3)
Pd15 Pd22 Pd23 Pd21 -90.00(2)
Pd10 Pd22 Pd23 Pd21 -47.17(3)
Pd20 Pd22 Pd23 Pd21 44.15(2)
C5 Pd22 Pd23 Pd32 50.6(2)
C13 Pd22 Pd23 Pd32 147.85(19)
Pd26 Pd22 Pd23 Pd32 -9.22(4)
Pd3 Pd22 Pd23 Pd32 -86.82(2)
Pd36 Pd22 Pd23 Pd32 136.90(3)
Pd15 Pd22 Pd23 Pd32 -154.57(2)
Pd10 Pd22 Pd23 Pd32 -111.74(2)
Pd20 Pd22 Pd23 Pd32 -20.42(2)
C5 Pd22 Pd23 Pd16 175.7(2)
C13 Pd22 Pd23 Pd16 -87.05(19)
Pd26 Pd22 Pd23 Pd16 115.88(3)
Pd3 Pd22 Pd23 Pd16 38.273(18)
Pd36 Pd22 Pd23 Pd16 -98.01(2)
Pd15 Pd22 Pd23 Pd16 -29.474(18)
Pd10 Pd22 Pd23 Pd16 13.36(3)
Pd20 Pd22 Pd23 Pd16 104.68(2)
C5 Pd22 Pd23 Pd20 71.0(2)
C13 Pd22 Pd23 Pd20 168.27(19)
Pd26 Pd22 Pd23 Pd20 11.20(3)
Pd3 Pd22 Pd23 Pd20 -66.402(17)
Pd36 Pd22 Pd23 Pd20 157.32(2)
Pd15 Pd22 Pd23 Pd20 -134.15(2)
Pd10 Pd22 Pd23 Pd20 -91.32(2)
C5 Pd22 Pd23 Pd15 -154.8(2)
C13 Pd22 Pd23 Pd15 -57.58(19)
Pd26 Pd22 Pd23 Pd15 145.35(3)
Pd3 Pd22 Pd23 Pd15 67.748(17)
Pd36 Pd22 Pd23 Pd15 -68.533(18)
Pd10 Pd22 Pd23 Pd15 42.829(18)
Pd20 Pd22 Pd23 Pd15 134.15(2)
C5 Pd22 Pd23 Pd38 -133.9(3)
C13 Pd22 Pd23 Pd38 -36.7(3)
Pd26 Pd22 Pd23 Pd38 166.25(17)
Pd3 Pd22 Pd23 Pd38 88.65(17)
Pd36 Pd22 Pd23 Pd38 -47.63(17)
Pd15 Pd22 Pd23 Pd38 20.90(17)
Pd10 Pd22 Pd23 Pd38 63.73(17)
Pd20 Pd22 Pd23 Pd38 155.05(17)
C14 Pd20 Pd23 C28 -30.1(5)
Pd3 Pd20 Pd23 C28 133.6(5)
Pd32 Pd20 Pd23 C28 -94.5(5)
Pd30 Pd20 Pd23 C28 -88.3(5)
Pd5 Pd20 Pd23 C28 112.0(5)
Pd22 Pd20 Pd23 C28 61.9(5)
Pd25 Pd20 Pd23 C28 -138.3(5)
Pd6 Pd20 Pd23 C28 170.0(5)
C14 Pd20 Pd23 C12 11.1(3)
Pd3 Pd20 Pd23 C12 174.7(2)
Pd32 Pd20 Pd23 C12 -53.3(2)
Pd30 Pd20 Pd23 C12 -47.1(2)
Pd5 Pd20 Pd23 C12 153.2(2)
Pd22 Pd20 Pd23 C12 103.1(2)
Pd25 Pd20 Pd23 C12 -97.1(2)
Pd6 Pd20 Pd23 C12 -148.8(2)
C14 Pd20 Pd23 Pd36 -71.0(2)
Pd3 Pd20 Pd23 Pd36 92.64(2)
Pd32 Pd20 Pd23 Pd36 -135.39(3)
Pd30 Pd20 Pd23 Pd36 -129.23(3)
Pd5 Pd20 Pd23 Pd36 71.14(3)
Pd22 Pd20 Pd23 Pd36 20.99(2)
Pd25 Pd20 Pd23 Pd36 -179.21(2)
Pd6 Pd20 Pd23 Pd36 129.14(2)
C14 Pd20 Pd23 Pd3 -163.7(2)
Pd32 Pd20 Pd23 Pd3 131.97(2)
Pd30 Pd20 Pd23 Pd3 138.12(3)
Pd5 Pd20 Pd23 Pd3 -21.50(2)
Pd22 Pd20 Pd23 Pd3 -71.656(18)
Pd25 Pd20 Pd23 Pd3 88.15(2)
Pd6 Pd20 Pd23 Pd3 36.497(18)
C14 Pd20 Pd23 Pd21 130.7(2)
Pd3 Pd20 Pd23 Pd21 -65.598(18)
Pd32 Pd20 Pd23 Pd21 66.372(18)
Pd30 Pd20 Pd23 Pd21 72.52(3)
Pd5 Pd20 Pd23 Pd21 -87.10(2)
Pd22 Pd20 Pd23 Pd21 -137.25(2)
Pd25 Pd20 Pd23 Pd21 22.551(18)
Pd6 Pd20 Pd23 Pd21 -29.101(18)
C14 Pd20 Pd23 Pd32 64.4(2)
Pd3 Pd20 Pd23 Pd32 -131.97(2)
Pd30 Pd20 Pd23 Pd32 6.15(3)
Pd5 Pd20 Pd23 Pd32 -153.47(3)
Pd22 Pd20 Pd23 Pd32 156.37(2)
Pd25 Pd20 Pd23 Pd32 -43.821(18)
Pd6 Pd20 Pd23 Pd32 -95.47(2)
C14 Pd20 Pd23 Pd16 173.4(2)
Pd3 Pd20 Pd23 Pd16 -22.934(19)
Pd32 Pd20 Pd23 Pd16 109.04(2)
Pd30 Pd20 Pd23 Pd16 115.19(3)
Pd5 Pd20 Pd23 Pd16 -44.44(3)
Pd22 Pd20 Pd23 Pd16 -94.59(2)
Pd25 Pd20 Pd23 Pd16 65.21(2)
Pd6 Pd20 Pd23 Pd16 13.56(2)
C14 Pd20 Pd23 Pd22 -92.0(2)
Pd3 Pd20 Pd23 Pd22 71.656(18)
Pd32 Pd20 Pd23 Pd22 -156.37(2)
Pd30 Pd20 Pd23 Pd22 -150.22(3)
Pd5 Pd20 Pd23 Pd22 50.15(2)
Pd25 Pd20 Pd23 Pd22 159.80(2)
Pd6 Pd20 Pd23 Pd22 108.15(2)
C14 Pd20 Pd23 Pd15 -129.0(2)
Pd3 Pd20 Pd23 Pd15 34.658(17)
Pd32 Pd20 Pd23 Pd15 166.63(2)
Pd30 Pd20 Pd23 Pd15 172.78(2)
Pd5 Pd20 Pd23 Pd15 13.16(3)
Pd22 Pd20 Pd23 Pd15 -36.997(17)
Pd25 Pd20 Pd23 Pd15 122.807(19)
Pd6 Pd20 Pd23 Pd15 71.16(2)
C14 Pd20 Pd23 Pd38 -143.1(4)
Pd3 Pd20 Pd23 Pd38 20.5(3)
Pd32 Pd20 Pd23 Pd38 152.5(3)
Pd30 Pd20 Pd23 Pd38 158.7(3)
Pd5 Pd20 Pd23 Pd38 -1.0(3)
Pd22 Pd20 Pd23 Pd38 -51.1(3)
Pd25 Pd20 Pd23 Pd38 108.7(3)
Pd6 Pd20 Pd23 Pd38 57.0(3)
C4 Pd15 Pd23 C28 -11.9(5)
Pd38 Pd15 Pd23 C28 37.9(3)
Pd3 Pd15 Pd23 C28 173.4(3)
Pd14 Pd15 Pd23 C28 165.0(3)
Pd2 Pd15 Pd23 C28 139.5(3)
Pd36 Pd15 Pd23 C28 -41.5(3)
Pd22 Pd15 Pd23 C28 -114.1(3)
Pd16 Pd15 Pd23 C28 101.0(3)
Pd10 Pd15 Pd23 C28 -155.6(3)
Pd19 Pd15 Pd23 C28 80.0(3)
C4 Pd15 Pd23 C12 82.1(5)
Pd38 Pd15 Pd23 C12 131.9(4)
Pd3 Pd15 Pd23 C12 -92.6(3)
Pd14 Pd15 Pd23 C12 -101.1(3)
Pd2 Pd15 Pd23 C12 -126.5(3)
Pd36 Pd15 Pd23 C12 52.5(3)
Pd22 Pd15 Pd23 C12 -20.1(3)
Pd16 Pd15 Pd23 C12 -165.0(3)
Pd10 Pd15 Pd23 C12 -61.6(3)
Pd19 Pd15 Pd23 C12 173.9(3)
C4 Pd15 Pd23 Pd36 29.6(4)
Pd38 Pd15 Pd23 Pd36 79.4(2)
Pd3 Pd15 Pd23 Pd36 -145.09(2)
Pd14 Pd15 Pd23 Pd36 -153.52(7)
Pd2 Pd15 Pd23 Pd36 -178.96(2)
Pd22 Pd15 Pd23 Pd36 -72.564(19)
Pd16 Pd15 Pd23 Pd36 142.52(2)
Pd10 Pd15 Pd23 Pd36 -114.10(2)
Pd19 Pd15 Pd23 Pd36 121.47(3)
C4 Pd15 Pd23 Pd3 174.7(4)
Pd38 Pd15 Pd23 Pd3 -135.5(2)
Pd14 Pd15 Pd23 Pd3 -8.43(6)
Pd2 Pd15 Pd23 Pd3 -33.867(18)
Pd36 Pd15 Pd23 Pd3 145.09(2)
Pd22 Pd15 Pd23 Pd3 72.531(18)
Pd16 Pd15 Pd23 Pd3 -72.387(18)
Pd10 Pd15 Pd23 Pd3 30.997(18)
Pd19 Pd15 Pd23 Pd3 -93.44(2)
C4 Pd15 Pd23 Pd21 -148.0(4)
Pd38 Pd15 Pd23 Pd21 -98.2(2)
Pd3 Pd15 Pd23 Pd21 37.319(18)
Pd14 Pd15 Pd23 Pd21 28.89(7)
Pd2 Pd15 Pd23 Pd21 3.45(2)
Pd36 Pd15 Pd23 Pd21 -177.59(2)
Pd22 Pd15 Pd23 Pd21 109.85(2)
Pd16 Pd15 Pd23 Pd21 -35.069(18)
Pd10 Pd15 Pd23 Pd21 68.32(2)
Pd19 Pd15 Pd23 Pd21 -56.12(3)
C4 Pd15 Pd23 Pd32 164.9(4)
Pd38 Pd15 Pd23 Pd32 -145.4(2)
Pd3 Pd15 Pd23 Pd32 -9.85(5)
Pd14 Pd15 Pd23 Pd32 -18.28(10)
Pd2 Pd15 Pd23 Pd32 -43.71(5)
Pd36 Pd15 Pd23 Pd32 135.25(5)
Pd22 Pd15 Pd23 Pd32 62.68(5)
Pd16 Pd15 Pd23 Pd32 -82.23(5)
Pd10 Pd15 Pd23 Pd32 21.15(6)
Pd19 Pd15 Pd23 Pd32 -103.29(5)
C4 Pd15 Pd23 Pd16 -112.9(4)
Pd38 Pd15 Pd23 Pd16 -63.1(2)
Pd3 Pd15 Pd23 Pd16 72.387(18)
Pd14 Pd15 Pd23 Pd16 63.96(6)
Pd2 Pd15 Pd23 Pd16 38.520(18)
Pd36 Pd15 Pd23 Pd16 -142.52(2)
Pd22 Pd15 Pd23 Pd16 144.92(2)
Pd10 Pd15 Pd23 Pd16 103.38(2)
Pd19 Pd15 Pd23 Pd16 -21.05(2)
C4 Pd15 Pd23 Pd22 102.2(4)
Pd38 Pd15 Pd23 Pd22 152.0(2)
Pd3 Pd15 Pd23 Pd22 -72.531(18)
Pd14 Pd15 Pd23 Pd22 -80.96(7)
Pd2 Pd15 Pd23 Pd22 -106.40(2)
Pd36 Pd15 Pd23 Pd22 72.564(19)
Pd16 Pd15 Pd23 Pd22 -144.92(2)
Pd10 Pd15 Pd23 Pd22 -41.535(18)
Pd19 Pd15 Pd23 Pd22 -165.97(3)
C4 Pd15 Pd23 Pd20 140.2(4)
Pd38 Pd15 Pd23 Pd20 -170.0(2)
Pd3 Pd15 Pd23 Pd20 -34.461(17)
Pd14 Pd15 Pd23 Pd20 -42.89(7)
Pd2 Pd15 Pd23 Pd20 -68.33(2)
Pd36 Pd15 Pd23 Pd20 110.63(2)
Pd22 Pd15 Pd23 Pd20 38.070(17)
Pd16 Pd15 Pd23 Pd20 -106.85(2)
Pd10 Pd15 Pd23 Pd20 -3.46(2)
Pd19 Pd15 Pd23 Pd20 -127.90(2)
C4 Pd15 Pd23 Pd38 -49.8(5)
Pd3 Pd15 Pd23 Pd38 135.5(2)
Pd14 Pd15 Pd23 Pd38 127.1(2)
Pd2 Pd15 Pd23 Pd38 101.6(2)
Pd36 Pd15 Pd23 Pd38 -79.4(2)
Pd22 Pd15 Pd23 Pd38 -152.0(2)
Pd16 Pd15 Pd23 Pd38 63.1(2)
Pd10 Pd15 Pd23 Pd38 166.5(2)
Pd19 Pd15 Pd23 Pd38 42.1(2)
C11 Pd13 Pd24 C20 19.3(3)
C16 Pd13 Pd24 C20 -68.1(3)
Pd1 Pd13 Pd24 C20 155.4(3)
Pd29 Pd13 Pd24 C20 -125.5(3)
Pd12 Pd13 Pd24 C20 73.3(3)
Pd9 Pd13 Pd24 C20 -111.7(3)
Pd2 Pd13 Pd24 C20 133.9(3)
Pd8 Pd13 Pd24 C20 -1.0(3)
Pd18 Pd13 Pd24 C20 90.1(3)
Pd10 Pd13 Pd24 C20 -166.3(3)
Pd14 Pd13 Pd24 C20 165.8(3)
C11 Pd13 Pd24 C16 87.4(3)
Pd1 Pd13 Pd24 C16 -136.5(2)
Pd29 Pd13 Pd24 C16 -57.4(2)
Pd12 Pd13 Pd24 C16 141.4(2)
Pd9 Pd13 Pd24 C16 -43.6(2)
Pd2 Pd13 Pd24 C16 -158.0(2)
Pd8 Pd13 Pd24 C16 67.1(2)
Pd18 Pd13 Pd24 C16 158.2(2)
Pd10 Pd13 Pd24 C16 -98.2(2)
Pd14 Pd13 Pd24 C16 -126.1(2)
C11 Pd13 Pd24 C17 -150.4(3)
C16 Pd13 Pd24 C17 122.2(3)
Pd1 Pd13 Pd24 C17 -14.4(2)
Pd29 Pd13 Pd24 C17 64.8(2)
Pd12 Pd13 Pd24 C17 -96.4(2)
Pd9 Pd13 Pd24 C17 78.5(2)
Pd2 Pd13 Pd24 C17 -35.8(2)
Pd8 Pd13 Pd24 C17 -170.7(2)
Pd18 Pd13 Pd24 C17 -79.6(2)
Pd10 Pd13 Pd24 C17 24.0(2)
Pd14 Pd13 Pd24 C17 -3.9(2)
C11 Pd13 Pd24 Pd31 -26.02(19)
C16 Pd13 Pd24 Pd31 -113.5(2)
Pd1 Pd13 Pd24 Pd31 109.99(5)
Pd29 Pd13 Pd24 Pd31 -170.84(2)
Pd12 Pd13 Pd24 Pd31 27.91(3)
Pd9 Pd13 Pd24 Pd31 -157.10(2)
Pd2 Pd13 Pd24 Pd31 88.57(2)
Pd8 Pd13 Pd24 Pd31 -46.39(5)
Pd18 Pd13 Pd24 Pd31 44.781(18)
Pd10 Pd13 Pd24 Pd31 148.38(2)
Pd14 Pd13 Pd24 Pd31 120.47(2)
C11 Pd13 Pd24 Pd14 -146.49(19)
C16 Pd13 Pd24 Pd14 126.1(2)
Pd1 Pd13 Pd24 Pd14 -10.48(5)
Pd29 Pd13 Pd24 Pd14 68.686(18)
Pd12 Pd13 Pd24 Pd14 -92.56(2)
Pd9 Pd13 Pd24 Pd14 82.43(3)
Pd2 Pd13 Pd24 Pd14 -31.908(18)
Pd8 Pd13 Pd24 Pd14 -166.86(4)
Pd18 Pd13 Pd24 Pd14 -75.694(17)
Pd10 Pd13 Pd24 Pd14 27.900(18)
C11 Pd13 Pd24 Pd29 144.82(19)
C16 Pd13 Pd24 Pd29 57.4(2)
Pd1 Pd13 Pd24 Pd29 -79.17(5)
Pd12 Pd13 Pd24 Pd29 -161.25(3)
Pd9 Pd13 Pd24 Pd29 13.74(2)
Pd2 Pd13 Pd24 Pd29 -100.59(2)
Pd8 Pd13 Pd24 Pd29 124.45(5)
Pd18 Pd13 Pd24 Pd29 -144.38(2)
Pd10 Pd13 Pd24 Pd29 -40.786(17)
Pd14 Pd13 Pd24 Pd29 -68.686(18)
C11 Pd13 Pd24 Pd27 -98.67(19)
C16 Pd13 Pd24 Pd27 173.9(2)
Pd1 Pd13 Pd24 Pd27 37.34(6)
Pd29 Pd13 Pd24 Pd27 116.50(2)
Pd12 Pd13 Pd24 Pd27 -44.74(3)
Pd9 Pd13 Pd24 Pd27 130.24(3)
Pd2 Pd13 Pd24 Pd27 15.91(3)
Pd8 Pd13 Pd24 Pd27 -119.05(4)
Pd18 Pd13 Pd24 Pd27 -27.876(19)
Pd10 Pd13 Pd24 Pd27 75.72(2)
Pd14 Pd13 Pd24 Pd27 47.818(19)
C11 Pd13 Pd24 Pd18 -70.80(19)
C16 Pd13 Pd24 Pd18 -158.2(2)
Pd1 Pd13 Pd24 Pd18 65.21(5)
Pd29 Pd13 Pd24 Pd18 144.38(2)
Pd12 Pd13 Pd24 Pd18 -16.87(2)
Pd9 Pd13 Pd24 Pd18 158.12(3)
Pd2 Pd13 Pd24 Pd18 43.786(16)
Pd8 Pd13 Pd24 Pd18 -91.17(4)
Pd10 Pd13 Pd24 Pd18 103.594(19)
Pd14 Pd13 Pd24 Pd18 75.694(17)
C4 Pd14 Pd24 C20 40.7(8)
C17 Pd14 Pd24 C20 48.5(8)
Pd2 Pd14 Pd24 C20 -101.9(7)
Pd15 Pd14 Pd24 C20 -116.5(7)
Pd27 Pd14 Pd24 C20 -9.0(7)
Pd10 Pd14 Pd24 C20 -167.4(7)
Pd19 Pd14 Pd24 C20 -41.9(7)
Pd29 Pd14 Pd24 C20 160.2(7)
Pd13 Pd14 Pd24 C20 -135.7(7)
C4 Pd14 Pd24 C16 -141.9(5)
C17 Pd14 Pd24 C16 -134.1(3)
Pd2 Pd14 Pd24 C16 75.5(2)
Pd15 Pd14 Pd24 C16 61.0(2)
Pd27 Pd14 Pd24 C16 168.4(2)
Pd10 Pd14 Pd24 C16 10.1(2)
Pd19 Pd14 Pd24 C16 135.6(2)
Pd29 Pd14 Pd24 C16 -22.4(2)
Pd13 Pd14 Pd24 C16 41.7(2)
C4 Pd14 Pd24 C17 -7.8(5)
Pd2 Pd14 Pd24 C17 -150.4(2)
Pd15 Pd14 Pd24 C17 -165.0(3)
Pd27 Pd14 Pd24 C17 -57.5(2)
Pd10 Pd14 Pd24 C17 144.1(2)
Pd19 Pd14 Pd24 C17 -90.4(2)
Pd29 Pd14 Pd24 C17 111.7(2)
Pd13 Pd14 Pd24 C17 175.8(2)
C4 Pd14 Pd24 Pd31 88.0(4)
C17 Pd14 Pd24 Pd31 95.9(2)
Pd2 Pd14 Pd24 Pd31 -54.55(3)
Pd15 Pd14 Pd24 Pd31 -69.10(8)
Pd27 Pd14 Pd24 Pd31 38.37(2)
Pd10 Pd14 Pd24 Pd31 -119.99(3)
Pd19 Pd14 Pd24 Pd31 5.51(3)
Pd29 Pd14 Pd24 Pd31 -152.42(3)
Pd13 Pd14 Pd24 Pd31 -88.35(3)
C4 Pd14 Pd24 Pd13 176.4(4)
C17 Pd14 Pd24 Pd13 -175.8(2)
Pd2 Pd14 Pd24 Pd13 33.793(19)
Pd15 Pd14 Pd24 Pd13 19.25(7)
Pd27 Pd14 Pd24 Pd13 126.72(2)
Pd10 Pd14 Pd24 Pd13 -31.64(2)
Pd19 Pd14 Pd24 Pd13 93.86(2)
Pd29 Pd14 Pd24 Pd13 -64.072(17)
C4 Pd14 Pd24 Pd29 -119.5(4)
C17 Pd14 Pd24 Pd29 -111.7(2)
Pd2 Pd14 Pd24 Pd29 97.87(2)
Pd15 Pd14 Pd24 Pd29 83.32(7)
Pd27 Pd14 Pd24 Pd29 -169.21(2)
Pd10 Pd14 Pd24 Pd29 32.432(19)
Pd19 Pd14 Pd24 Pd29 157.93(2)
Pd13 Pd14 Pd24 Pd29 64.072(17)
C4 Pd14 Pd24 Pd27 49.7(4)
C17 Pd14 Pd24 Pd27 57.5(2)
Pd2 Pd14 Pd24 Pd27 -92.92(2)
Pd15 Pd14 Pd24 Pd27 -107.47(7)
Pd10 Pd14 Pd24 Pd27 -158.36(2)
Pd19 Pd14 Pd24 Pd27 -32.86(2)
Pd29 Pd14 Pd24 Pd27 169.21(2)
Pd13 Pd14 Pd24 Pd27 -126.72(2)
C4 Pd14 Pd24 Pd18 108.9(4)
C17 Pd14 Pd24 Pd18 116.7(2)
Pd2 Pd14 Pd24 Pd18 -33.724(17)
Pd15 Pd14 Pd24 Pd18 -48.27(7)
Pd27 Pd14 Pd24 Pd18 59.199(16)
Pd10 Pd14 Pd24 Pd18 -99.16(2)
Pd19 Pd14 Pd24 Pd18 26.34(2)
Pd29 Pd14 Pd24 Pd18 -131.589(19)
Pd13 Pd14 Pd24 Pd18 -67.517(16)
C10 Pd18 Pd24 C20 17.9(3)
Pd2 Pd18 Pd24 C20 -163.6(2)
Pd27 Pd18 Pd24 C20 95.3(2)
Pd31 Pd18 Pd24 C20 4.8(2)
Pd12 Pd18 Pd24 C20 -102.1(2)
Pd17 Pd18 Pd24 C20 -179.3(2)
Pd19 Pd18 Pd24 C20 141.0(2)
Pd13 Pd18 Pd24 C20 -117.7(2)
C10 Pd18 Pd24 C16 117.0(3)
Pd2 Pd18 Pd24 C16 -64.5(2)
Pd27 Pd18 Pd24 C16 -165.6(2)
Pd31 Pd18 Pd24 C16 103.8(2)
Pd12 Pd18 Pd24 C16 -3.0(2)
Pd17 Pd18 Pd24 C16 -80.2(2)
Pd19 Pd18 Pd24 C16 -119.9(2)
Pd13 Pd18 Pd24 C16 -18.7(2)
C10 Pd18 Pd24 C17 -101.3(3)
Pd2 Pd18 Pd24 C17 77.26(18)
Pd27 Pd18 Pd24 C17 -23.83(18)
Pd31 Pd18 Pd24 C17 -114.37(18)
Pd12 Pd18 Pd24 C17 138.74(18)
Pd17 Pd18 Pd24 C17 61.58(19)
Pd19 Pd18 Pd24 C17 21.85(18)
Pd13 Pd18 Pd24 C17 123.10(18)
C10 Pd18 Pd24 Pd31 13.11(19)
Pd2 Pd18 Pd24 Pd31 -168.37(2)
Pd27 Pd18 Pd24 Pd31 90.54(2)
Pd12 Pd18 Pd24 Pd31 -106.89(2)
Pd17 Pd18 Pd24 Pd31 175.95(4)
Pd19 Pd18 Pd24 Pd31 136.22(2)
Pd13 Pd18 Pd24 Pd31 -122.53(2)
C10 Pd18 Pd24 Pd13 135.64(19)
Pd2 Pd18 Pd24 Pd13 -45.843(18)
Pd27 Pd18 Pd24 Pd13 -146.93(2)
Pd31 Pd18 Pd24 Pd13 122.53(2)
Pd12 Pd18 Pd24 Pd13 15.64(2)
Pd17 Pd18 Pd24 Pd13 -61.52(4)
Pd19 Pd18 Pd24 Pd13 -101.253(19)
C10 Pd18 Pd24 Pd14 -145.36(19)
Pd2 Pd18 Pd24 Pd14 33.163(17)
Pd27 Pd18 Pd24 Pd14 -67.924(18)
Pd31 Pd18 Pd24 Pd14 -158.47(2)
Pd12 Pd18 Pd24 Pd14 94.64(2)
Pd17 Pd18 Pd24 Pd14 17.48(4)
Pd19 Pd18 Pd24 Pd14 -22.248(17)
Pd13 Pd18 Pd24 Pd14 79.006(18)
C10 Pd18 Pd24 Pd29 168.48(19)
Pd2 Pd18 Pd24 Pd29 -13.00(2)
Pd27 Pd18 Pd24 Pd29 -114.09(2)
Pd31 Pd18 Pd24 Pd29 155.36(3)
Pd12 Pd18 Pd24 Pd29 48.47(3)
Pd17 Pd18 Pd24 Pd29 -28.69(5)
Pd19 Pd18 Pd24 Pd29 -68.41(2)
Pd13 Pd18 Pd24 Pd29 32.839(19)
C10 Pd18 Pd24 Pd27 -77.43(19)
Pd2 Pd18 Pd24 Pd27 101.09(2)
Pd31 Pd18 Pd24 Pd27 -90.54(2)
Pd12 Pd18 Pd24 Pd27 162.57(2)
Pd17 Pd18 Pd24 Pd27 85.41(4)
Pd19 Pd18 Pd24 Pd27 45.676(17)
Pd13 Pd18 Pd24 Pd27 146.93(2)
C7 Pd6 Pd25 C23 18.7(3)
C8 Pd6 Pd25 C23 -69.5(3)
Pd1 Pd6 Pd25 C23 149.3(2)
Pd28 Pd6 Pd25 C23 -126.3(2)
Pd5 Pd6 Pd25 C23 71.6(2)
Pd7 Pd6 Pd25 C23 -112.4(2)
Pd4 Pd6 Pd25 C23 -1.2(2)
Pd3 Pd6 Pd25 C23 132.0(2)
Pd11 Pd6 Pd25 C23 -168.0(2)
Pd20 Pd6 Pd25 C23 90.2(2)
Pd21 Pd6 Pd25 C23 166.2(2)
C7 Pd6 Pd25 C8 88.1(3)
Pd1 Pd6 Pd25 C8 -141.2(2)
Pd28 Pd6 Pd25 C8 -56.9(2)
Pd5 Pd6 Pd25 C8 141.1(2)
Pd7 Pd6 Pd25 C8 -42.9(2)
Pd4 Pd6 Pd25 C8 68.2(2)
Pd3 Pd6 Pd25 C8 -158.6(2)
Pd11 Pd6 Pd25 C8 -98.5(2)
Pd20 Pd6 Pd25 C8 159.6(2)
Pd21 Pd6 Pd25 C8 -124.3(2)
C7 Pd6 Pd25 C19 -154.1(3)
C8 Pd6 Pd25 C19 117.8(3)
Pd1 Pd6 Pd25 C19 -23.4(2)
Pd28 Pd6 Pd25 C19 60.9(2)
Pd5 Pd6 Pd25 C19 -101.1(2)
Pd7 Pd6 Pd25 C19 74.9(2)
Pd4 Pd6 Pd25 C19 -174.0(2)
Pd3 Pd6 Pd25 C19 -40.8(2)
Pd11 Pd6 Pd25 C19 19.3(2)
Pd20 Pd6 Pd25 C19 -82.6(2)
Pd21 Pd6 Pd25 C19 -6.5(2)
C7 Pd6 Pd25 Pd30 -28.45(19)
C8 Pd6 Pd25 Pd30 -116.6(2)
Pd1 Pd6 Pd25 Pd30 102.16(5)
Pd28 Pd6 Pd25 Pd30 -173.46(2)
Pd5 Pd6 Pd25 Pd30 24.50(3)
Pd7 Pd6 Pd25 Pd30 -159.54(2)
Pd4 Pd6 Pd25 Pd30 -48.37(5)
Pd3 Pd6 Pd25 Pd30 84.84(2)
Pd11 Pd6 Pd25 Pd30 144.86(2)
Pd20 Pd6 Pd25 Pd30 43.034(18)
Pd21 Pd6 Pd25 Pd30 119.10(2)
C7 Pd6 Pd25 Pd21 -147.55(19)
C8 Pd6 Pd25 Pd21 124.3(2)
Pd1 Pd6 Pd25 Pd21 -16.94(5)
Pd28 Pd6 Pd25 Pd21 67.446(18)
Pd5 Pd6 Pd25 Pd21 -94.60(2)
Pd7 Pd6 Pd25 Pd21 81.36(3)
Pd4 Pd6 Pd25 Pd21 -167.47(4)
Pd3 Pd6 Pd25 Pd21 -34.257(18)
Pd11 Pd6 Pd25 Pd21 25.765(18)
Pd20 Pd6 Pd25 Pd21 -76.063(17)
C7 Pd6 Pd25 Pd32 -101.29(19)
C8 Pd6 Pd25 Pd32 170.6(2)
Pd1 Pd6 Pd25 Pd32 29.32(6)
Pd28 Pd6 Pd25 Pd32 113.70(2)
Pd5 Pd6 Pd25 Pd32 -48.34(3)
Pd7 Pd6 Pd25 Pd32 127.62(3)
Pd4 Pd6 Pd25 Pd32 -121.21(4)
Pd3 Pd6 Pd25 Pd32 12.00(2)
Pd11 Pd6 Pd25 Pd32 72.02(2)
Pd20 Pd6 Pd25 Pd32 -29.807(19)
Pd21 Pd6 Pd25 Pd32 46.26(2)
C7 Pd6 Pd25 Pd28 145.00(19)
C8 Pd6 Pd25 Pd28 56.9(2)
Pd1 Pd6 Pd25 Pd28 -84.38(5)
Pd5 Pd6 Pd25 Pd28 -162.05(3)
Pd7 Pd6 Pd25 Pd28 13.91(3)
Pd4 Pd6 Pd25 Pd28 125.09(4)
Pd3 Pd6 Pd25 Pd28 -101.70(2)
Pd11 Pd6 Pd25 Pd28 -41.682(18)
Pd20 Pd6 Pd25 Pd28 -143.51(2)
Pd21 Pd6 Pd25 Pd28 -67.446(18)
C7 Pd6 Pd25 Pd20 -71.49(19)
C8 Pd6 Pd25 Pd20 -159.6(2)
Pd1 Pd6 Pd25 Pd20 59.13(5)
Pd28 Pd6 Pd25 Pd20 143.51(2)
Pd5 Pd6 Pd25 Pd20 -18.54(2)
Pd7 Pd6 Pd25 Pd20 157.42(3)
Pd4 Pd6 Pd25 Pd20 -91.40(4)
Pd3 Pd6 Pd25 Pd20 41.806(16)
Pd11 Pd6 Pd25 Pd20 101.828(19)
Pd21 Pd6 Pd25 Pd20 76.063(17)
C21 Pd21 Pd25 C23 51.1(9)
C19 Pd21 Pd25 C23 56.4(8)
Pd3 Pd21 Pd25 C23 -94.7(7)
Pd16 Pd21 Pd25 C23 -106.3(7)
Pd11 Pd21 Pd25 C23 -160.0(7)
Pd23 Pd21 Pd25 C23 -34.7(7)
Pd32 Pd21 Pd25 C23 -1.5(7)
Pd28 Pd21 Pd25 C23 165.0(7)
Pd6 Pd21 Pd25 C23 -131.1(7)
C21 Pd21 Pd25 C8 -134.9(5)
C19 Pd21 Pd25 C8 -129.6(3)
Pd3 Pd21 Pd25 C8 79.30(19)
Pd16 Pd21 Pd25 C8 67.6(2)
Pd11 Pd21 Pd25 C8 13.95(19)
Pd23 Pd21 Pd25 C8 139.27(19)
Pd32 Pd21 Pd25 C8 172.49(19)
Pd28 Pd21 Pd25 C8 -21.05(19)
Pd6 Pd21 Pd25 C8 42.85(19)
C21 Pd21 Pd25 C19 -5.3(5)
Pd3 Pd21 Pd25 C19 -151.1(3)
Pd16 Pd21 Pd25 C19 -162.8(3)
Pd11 Pd21 Pd25 C19 143.5(3)
Pd23 Pd21 Pd25 C19 -91.1(3)
Pd32 Pd21 Pd25 C19 -57.9(3)
Pd28 Pd21 Pd25 C19 108.5(3)
Pd6 Pd21 Pd25 C19 172.4(3)
C21 Pd21 Pd25 Pd6 -177.7(5)
C19 Pd21 Pd25 Pd6 -172.4(3)
Pd3 Pd21 Pd25 Pd6 36.453(19)
Pd16 Pd21 Pd25 Pd6 24.77(7)
Pd11 Pd21 Pd25 Pd6 -28.89(2)
Pd23 Pd21 Pd25 Pd6 96.42(2)
Pd32 Pd21 Pd25 Pd6 129.64(2)
Pd28 Pd21 Pd25 Pd6 -63.894(18)
C21 Pd21 Pd25 Pd30 90.4(5)
C19 Pd21 Pd25 Pd30 95.7(3)
Pd3 Pd21 Pd25 Pd30 -55.44(3)
Pd16 Pd21 Pd25 Pd30 -67.13(8)
Pd11 Pd21 Pd25 Pd30 -120.79(3)
Pd23 Pd21 Pd25 Pd30 4.52(4)
Pd32 Pd21 Pd25 Pd30 37.74(2)
Pd28 Pd21 Pd25 Pd30 -155.79(3)
Pd6 Pd21 Pd25 Pd30 -91.90(3)
C21 Pd21 Pd25 Pd32 52.6(5)
C19 Pd21 Pd25 Pd32 57.9(3)
Pd3 Pd21 Pd25 Pd32 -93.19(2)
Pd16 Pd21 Pd25 Pd32 -104.87(7)
Pd11 Pd21 Pd25 Pd32 -158.53(2)
Pd23 Pd21 Pd25 Pd32 -33.22(2)
Pd28 Pd21 Pd25 Pd32 166.46(2)
Pd6 Pd21 Pd25 Pd32 -129.64(2)
C21 Pd21 Pd25 Pd28 -113.8(5)
C19 Pd21 Pd25 Pd28 -108.5(3)
Pd3 Pd21 Pd25 Pd28 100.35(2)
Pd16 Pd21 Pd25 Pd28 88.67(7)
Pd11 Pd21 Pd25 Pd28 35.00(2)
Pd23 Pd21 Pd25 Pd28 160.31(2)
Pd32 Pd21 Pd25 Pd28 -166.46(2)
Pd6 Pd21 Pd25 Pd28 63.894(18)
C21 Pd21 Pd25 Pd20 112.8(5)
C19 Pd21 Pd25 Pd20 118.1(3)
Pd3 Pd21 Pd25 Pd20 -32.959(18)
Pd16 Pd21 Pd25 Pd20 -44.64(7)
Pd11 Pd21 Pd25 Pd20 -98.31(2)
Pd23 Pd21 Pd25 Pd20 27.01(2)
Pd32 Pd21 Pd25 Pd20 60.229(16)
Pd28 Pd21 Pd25 Pd20 -133.31(2)
Pd6 Pd21 Pd25 Pd20 -69.412(16)
C14 Pd20 Pd25 C23 19.6(3)
Pd3 Pd20 Pd25 C23 -161.5(2)
Pd32 Pd20 Pd25 C23 97.6(2)
Pd30 Pd20 Pd25 C23 9.0(2)
Pd5 Pd20 Pd25 C23 -99.7(2)
Pd22 Pd20 Pd25 C23 178.7(2)
Pd23 Pd20 Pd25 C23 142.6(2)
Pd6 Pd20 Pd25 C23 -116.9(2)
C14 Pd20 Pd25 C8 118.5(3)
Pd3 Pd20 Pd25 C8 -62.5(2)
Pd32 Pd20 Pd25 C8 -163.5(2)
Pd30 Pd20 Pd25 C8 108.0(2)
Pd5 Pd20 Pd25 C8 -0.8(2)
Pd22 Pd20 Pd25 C8 -82.3(2)
Pd23 Pd20 Pd25 C8 -118.5(2)
Pd6 Pd20 Pd25 C8 -17.9(2)
C14 Pd20 Pd25 C19 -104.2(3)
Pd3 Pd20 Pd25 C19 74.74(18)
Pd32 Pd20 Pd25 C19 -26.19(18)
Pd30 Pd20 Pd25 C19 -114.76(18)
Pd5 Pd20 Pd25 C19 136.51(18)
Pd22 Pd20 Pd25 C19 54.97(18)
Pd23 Pd20 Pd25 C19 18.82(18)
Pd6 Pd20 Pd25 C19 119.33(18)
C14 Pd20 Pd25 Pd6 136.46(19)
Pd3 Pd20 Pd25 Pd6 -44.591(18)
Pd32 Pd20 Pd25 Pd6 -145.52(2)
Pd30 Pd20 Pd25 Pd6 125.91(2)
Pd5 Pd20 Pd25 Pd6 17.181(19)
Pd22 Pd20 Pd25 Pd6 -64.36(4)
Pd23 Pd20 Pd25 Pd6 -100.514(19)
C14 Pd20 Pd25 Pd30 10.55(19)
Pd3 Pd20 Pd25 Pd30 -170.50(2)
Pd32 Pd20 Pd25 Pd30 88.57(2)
Pd5 Pd20 Pd25 Pd30 -108.73(2)
Pd22 Pd20 Pd25 Pd30 169.73(5)
Pd23 Pd20 Pd25 Pd30 133.57(2)
Pd6 Pd20 Pd25 Pd30 -125.91(2)
C14 Pd20 Pd25 Pd21 -146.07(19)
Pd3 Pd20 Pd25 Pd21 32.875(18)
Pd32 Pd20 Pd25 Pd21 -68.051(19)
Pd30 Pd20 Pd25 Pd21 -156.62(2)
Pd5 Pd20 Pd25 Pd21 94.65(2)
Pd22 Pd20 Pd25 Pd21 13.11(4)
Pd23 Pd20 Pd25 Pd21 -23.048(18)
Pd6 Pd20 Pd25 Pd21 77.466(18)
C14 Pd20 Pd25 Pd32 -78.02(19)
Pd3 Pd20 Pd25 Pd32 100.93(2)
Pd30 Pd20 Pd25 Pd32 -88.57(2)
Pd5 Pd20 Pd25 Pd32 162.70(2)
Pd22 Pd20 Pd25 Pd32 81.16(4)
Pd23 Pd20 Pd25 Pd32 45.003(18)
Pd6 Pd20 Pd25 Pd32 145.52(2)
C14 Pd20 Pd25 Pd28 169.95(19)
Pd3 Pd20 Pd25 Pd28 -11.10(3)
Pd32 Pd20 Pd25 Pd28 -112.03(3)
Pd30 Pd20 Pd25 Pd28 159.40(3)
Pd5 Pd20 Pd25 Pd28 50.67(3)
Pd22 Pd20 Pd25 Pd28 -30.87(5)
Pd23 Pd20 Pd25 Pd28 -67.03(2)
Pd6 Pd20 Pd25 Pd28 33.49(2)
C7 Pd5 Pd26 C1 -53.0(3)
Pd20 Pd5 Pd26 C1 -126.5(3)
Pd4 Pd5 Pd26 C1 12.8(3)
Pd1 Pd5 Pd26 C1 136.1(3)
Pd6 Pd5 Pd26 C1 -115.5(3)
Pd3 Pd5 Pd26 C1 -176.5(3)
Pd10 Pd5 Pd26 C1 129.4(3)
Pd9 Pd5 Pd26 C1 76.7(3)
C1 Pd5 Pd26 C5 168.5(3)
C7 Pd5 Pd26 C5 115.5(3)
Pd20 Pd5 Pd26 C5 42.0(2)
Pd4 Pd5 Pd26 C5 -178.7(2)
Pd1 Pd5 Pd26 C5 -55.4(2)
Pd6 Pd5 Pd26 C5 53.0(2)
Pd3 Pd5 Pd26 C5 -8.0(2)
Pd10 Pd5 Pd26 C5 -62.1(2)
Pd9 Pd5 Pd26 C5 -114.8(2)
C1 Pd5 Pd26 P1 -21.3(3)
C7 Pd5 Pd26 P1 -74.4(2)
Pd20 Pd5 Pd26 P1 -147.84(8)
Pd4 Pd5 Pd26 P1 -8.57(10)
Pd1 Pd5 Pd26 P1 114.77(8)
Pd6 Pd5 Pd26 P1 -136.84(8)
Pd3 Pd5 Pd26 P1 162.17(8)
Pd10 Pd5 Pd26 P1 108.03(8)
Pd9 Pd5 Pd26 P1 55.39(8)
C1 Pd5 Pd26 Pd22 -175.2(3)
C7 Pd5 Pd26 Pd22 131.8(2)
Pd20 Pd5 Pd26 Pd22 58.307(17)
Pd4 Pd5 Pd26 Pd22 -162.42(4)
Pd1 Pd5 Pd26 Pd22 -39.09(4)
Pd6 Pd5 Pd26 Pd22 69.31(4)
Pd3 Pd5 Pd26 Pd22 8.316(19)
Pd10 Pd5 Pd26 Pd22 -45.828(17)
Pd9 Pd5 Pd26 Pd22 -98.47(2)
C5 Pd22 Pd26 C1 -165.9(3)
C13 Pd22 Pd26 C1 135.9(3)
Pd3 Pd22 Pd26 C1 -12.9(2)
Pd36 Pd22 Pd26 C1 -170.1(2)
Pd15 Pd22 Pd26 C1 42.1(2)
Pd10 Pd22 Pd26 C1 41.8(2)
Pd20 Pd22 Pd26 C1 -59.8(2)
Pd23 Pd22 Pd26 C1 -70.4(2)
C13 Pd22 Pd26 C5 -58.3(3)
Pd3 Pd22 Pd26 C5 153.0(2)
Pd36 Pd22 Pd26 C5 -4.3(2)
Pd15 Pd22 Pd26 C5 -152.0(2)
Pd10 Pd22 Pd26 C5 -152.3(2)
Pd20 Pd22 Pd26 C5 106.1(2)
Pd23 Pd22 Pd26 C5 95.5(2)
C5 Pd22 Pd26 P1 40.5(2)
C13 Pd22 Pd26 P1 -17.8(2)
Pd3 Pd22 Pd26 P1 -166.52(7)
Pd36 Pd22 Pd26 P1 36.21(9)
Pd15 Pd22 Pd26 P1 -111.51(8)
Pd10 Pd22 Pd26 P1 -111.86(7)
Pd20 Pd22 Pd26 P1 146.54(7)
Pd23 Pd22 Pd26 P1 136.00(7)
C5 Pd22 Pd26 Pd5 -161.5(2)
C13 Pd22 Pd26 Pd5 140.2(2)
Pd3 Pd22 Pd26 Pd5 -8.51(2)
Pd36 Pd22 Pd26 Pd5 -165.77(5)
Pd15 Pd22 Pd26 Pd5 46.50(4)
Pd10 Pd22 Pd26 Pd5 46.157(17)
Pd20 Pd22 Pd26 Pd5 -55.441(16)
Pd23 Pd22 Pd26 Pd5 -65.99(3)
C10 Pd18 Pd27 C2 -80.7(3)
Pd2 Pd18 Pd27 C2 88.40(19)
Pd31 Pd18 Pd27 C2 -127.77(19)
Pd12 Pd18 Pd27 C2 124.6(2)
Pd17 Pd18 Pd27 C2 27.95(19)
Pd19 Pd18 Pd27 C2 49.75(19)
Pd13 Pd18 Pd27 C2 148.03(19)
Pd24 Pd18 Pd27 C2 174.04(19)
C10 Pd18 Pd27 C17 131.1(3)
Pd2 Pd18 Pd27 C17 -59.8(2)
Pd31 Pd18 Pd27 C17 84.0(2)
Pd12 Pd18 Pd27 C17 -23.6(2)
Pd17 Pd18 Pd27 C17 -120.3(2)
Pd19 Pd18 Pd27 C17 -98.5(2)
Pd13 Pd18 Pd27 C17 -0.2(2)
Pd24 Pd18 Pd27 C17 25.8(2)
C10 Pd18 Pd27 P2 -18.2(2)
Pd2 Pd18 Pd27 P2 150.87(12)
Pd31 Pd18 Pd27 P2 -65.30(12)
Pd12 Pd18 Pd27 P2 -172.90(12)
Pd17 Pd18 Pd27 P2 90.43(12)
Pd19 Pd18 Pd27 P2 112.23(12)
Pd13 Pd18 Pd27 P2 -149.50(12)
Pd24 Pd18 Pd27 P2 -123.49(12)
C10 Pd18 Pd27 Pd14 166.0(2)
Pd2 Pd18 Pd27 Pd14 -24.884(19)
Pd31 Pd18 Pd27 Pd14 118.95(2)
Pd12 Pd18 Pd27 Pd14 11.35(6)
Pd17 Pd18 Pd27 Pd14 -85.33(2)
Pd19 Pd18 Pd27 Pd14 -63.526(16)
Pd13 Pd18 Pd27 Pd14 34.748(19)
Pd24 Pd18 Pd27 Pd14 60.761(17)
C10 Pd18 Pd27 Pd24 105.3(2)
Pd2 Pd18 Pd27 Pd24 -85.64(2)
Pd31 Pd18 Pd27 Pd24 58.189(18)
Pd12 Pd18 Pd27 Pd24 -49.41(6)
Pd17 Pd18 Pd27 Pd24 -146.09(2)
Pd19 Pd18 Pd27 Pd24 -124.29(2)
Pd13 Pd18 Pd27 Pd24 -26.013(18)
C10 Pd18 Pd27 Pd19 -130.4(2)
Pd2 Pd18 Pd27 Pd19 38.642(18)
Pd31 Pd18 Pd27 Pd19 -177.52(2)
Pd12 Pd18 Pd27 Pd19 74.88(6)
Pd17 Pd18 Pd27 Pd19 -21.80(2)
Pd13 Pd18 Pd27 Pd19 98.274(19)
Pd24 Pd18 Pd27 Pd19 124.29(2)
C10 Pd18 Pd27 Pd31 47.1(2)
Pd2 Pd18 Pd27 Pd31 -143.83(2)
Pd12 Pd18 Pd27 Pd31 -107.60(6)
Pd17 Pd18 Pd27 Pd31 155.72(3)
Pd19 Pd18 Pd27 Pd31 177.52(2)
Pd13 Pd18 Pd27 Pd31 -84.20(2)
Pd24 Pd18 Pd27 Pd31 -58.189(18)
C4 Pd14 Pd27 C2 64.6(3)
C17 Pd14 Pd27 C2 162.3(3)
Pd2 Pd14 Pd27 C2 -38.2(2)
Pd24 Pd14 Pd27 C2 -136.7(2)
Pd15 Pd14 Pd27 C2 22.1(2)
Pd10 Pd14 Pd27 C2 -69.5(2)
Pd19 Pd14 Pd27 C2 8.8(2)
Pd29 Pd14 Pd27 C2 -147.7(2)
Pd13 Pd14 Pd27 C2 -95.8(2)
C4 Pd14 Pd27 C17 -97.6(3)
Pd2 Pd14 Pd27 C17 159.5(2)
Pd24 Pd14 Pd27 C17 61.0(2)
Pd15 Pd14 Pd27 C17 -140.2(2)
Pd10 Pd14 Pd27 C17 128.2(3)
Pd19 Pd14 Pd27 C17 -153.5(2)
Pd29 Pd14 Pd27 C17 50.0(2)
Pd13 Pd14 Pd27 C17 101.9(2)
C4 Pd14 Pd27 P2 -50.3(2)
C17 Pd14 Pd27 P2 47.4(3)
Pd2 Pd14 Pd27 P2 -153.07(6)
Pd24 Pd14 Pd27 P2 108.42(7)
Pd15 Pd14 Pd27 P2 -92.80(7)
Pd10 Pd14 Pd27 P2 175.59(8)
Pd19 Pd14 Pd27 P2 -106.11(7)
Pd29 Pd14 Pd27 P2 97.38(7)
Pd13 Pd14 Pd27 P2 149.30(6)
C4 Pd14 Pd27 Pd18 127.4(2)
C17 Pd14 Pd27 Pd18 -135.0(2)
Pd2 Pd14 Pd27 Pd18 24.596(19)
Pd24 Pd14 Pd27 Pd18 -73.914(19)
Pd15 Pd14 Pd27 Pd18 84.87(2)
Pd10 Pd14 Pd27 Pd18 -6.74(6)
Pd19 Pd14 Pd27 Pd18 71.563(18)
Pd29 Pd14 Pd27 Pd18 -84.95(2)
Pd13 Pd14 Pd27 Pd18 -33.028(18)
C4 Pd14 Pd27 Pd24 -158.7(2)
C17 Pd14 Pd27 Pd24 -61.0(2)
Pd2 Pd14 Pd27 Pd24 98.51(2)
Pd15 Pd14 Pd27 Pd24 158.78(3)
Pd10 Pd14 Pd27 Pd24 67.18(6)
Pd19 Pd14 Pd27 Pd24 145.48(2)
Pd29 Pd14 Pd27 Pd24 -11.04(2)
Pd13 Pd14 Pd27 Pd24 40.886(17)
C4 Pd14 Pd27 Pd19 55.8(2)
C17 Pd14 Pd27 Pd19 153.5(2)
Pd2 Pd14 Pd27 Pd19 -46.967(18)
Pd24 Pd14 Pd27 Pd19 -145.48(2)
Pd15 Pd14 Pd27 Pd19 13.30(2)
Pd10 Pd14 Pd27 Pd19 -78.30(6)
Pd29 Pd14 Pd27 Pd19 -156.52(3)
Pd13 Pd14 Pd27 Pd19 -104.591(19)
C4 Pd14 Pd27 Pd31 174.3(2)
C17 Pd14 Pd27 Pd31 -88.1(2)
Pd2 Pd14 Pd27 Pd31 71.49(2)
Pd24 Pd14 Pd27 Pd31 -27.017(19)
Pd15 Pd14 Pd27 Pd31 131.76(2)
Pd10 Pd14 Pd27 Pd31 40.16(7)
Pd19 Pd14 Pd27 Pd31 118.46(2)
Pd29 Pd14 Pd27 Pd31 -38.06(3)
Pd13 Pd14 Pd27 Pd31 13.87(2)
C20 Pd24 Pd27 C2 -106.0(3)
C16 Pd24 Pd27 C2 38.6(7)
C17 Pd24 Pd27 C2 138.9(4)
Pd31 Pd24 Pd27 C2 -69.2(3)
Pd13 Pd24 Pd27 C2 22.9(3)
Pd14 Pd24 Pd27 C2 76.7(3)
Pd29 Pd24 Pd27 C2 88.1(3)
Pd18 Pd24 Pd27 C2 -8.2(3)
C20 Pd24 Pd27 C17 115.1(3)
C16 Pd24 Pd27 C17 -100.3(6)
Pd31 Pd24 Pd27 C17 151.9(2)
Pd13 Pd24 Pd27 C17 -115.9(2)
Pd14 Pd24 Pd27 C17 -62.1(2)
Pd29 Pd24 Pd27 C17 -50.8(2)
Pd18 Pd24 Pd27 C17 -147.1(2)
C20 Pd24 Pd27 P2 57.4(2)
C16 Pd24 Pd27 P2 -158.0(6)
C17 Pd24 Pd27 P2 -57.7(2)
Pd31 Pd24 Pd27 P2 94.25(6)
Pd13 Pd24 Pd27 P2 -173.63(6)
Pd14 Pd24 Pd27 P2 -119.83(6)
Pd29 Pd24 Pd27 P2 -108.49(6)
Pd18 Pd24 Pd27 P2 155.24(6)
C20 Pd24 Pd27 Pd18 -97.8(2)
C16 Pd24 Pd27 Pd18 46.8(6)
C17 Pd24 Pd27 Pd18 147.1(2)
Pd31 Pd24 Pd27 Pd18 -60.995(18)
Pd13 Pd24 Pd27 Pd18 31.13(2)
Pd14 Pd24 Pd27 Pd18 84.928(19)
Pd29 Pd24 Pd27 Pd18 96.27(3)
C20 Pd24 Pd27 Pd14 177.2(2)
C16 Pd24 Pd27 Pd14 -38.1(6)
C17 Pd24 Pd27 Pd14 62.1(2)
Pd31 Pd24 Pd27 Pd14 -145.92(2)
Pd13 Pd24 Pd27 Pd14 -53.80(2)
Pd29 Pd24 Pd27 Pd14 11.34(2)
Pd18 Pd24 Pd27 Pd14 -84.928(19)
C20 Pd24 Pd27 Pd19 -151.4(2)
C16 Pd24 Pd27 Pd19 -6.8(6)
C17 Pd24 Pd27 Pd19 93.5(2)
Pd31 Pd24 Pd27 Pd19 -114.55(2)
Pd13 Pd24 Pd27 Pd19 -22.42(3)
Pd14 Pd24 Pd27 Pd19 31.37(2)
Pd29 Pd24 Pd27 Pd19 42.71(3)
Pd18 Pd24 Pd27 Pd19 -53.554(19)
C20 Pd24 Pd27 Pd31 -36.8(2)
C16 Pd24 Pd27 Pd31 107.8(6)
C17 Pd24 Pd27 Pd31 -151.9(2)
Pd13 Pd24 Pd27 Pd31 92.13(2)
Pd14 Pd24 Pd27 Pd31 145.92(2)
Pd29 Pd24 Pd27 Pd31 157.26(3)
Pd18 Pd24 Pd27 Pd31 60.995(18)
C22 Pd19 Pd27 C2 60.5(4)
Pd2 Pd19 Pd27 C2 -121.2(3)
Pd33 Pd19 Pd27 C2 -1.4(3)
Pd14 Pd19 Pd27 C2 -168.2(3)
Pd15 Pd19 Pd27 C2 -180.0(3)
Pd17 Pd19 Pd27 C2 -63.1(3)
Pd38 Pd19 Pd27 C2 124.4(4)
Pd16 Pd19 Pd27 C2 -114.1(3)
Pd18 Pd19 Pd27 C2 -83.1(3)
C2 Pd19 Pd27 C17 -171.2(3)
C22 Pd19 Pd27 C17 -110.7(3)
Pd2 Pd19 Pd27 C17 67.55(19)
Pd33 Pd19 Pd27 C17 -172.60(19)
Pd14 Pd19 Pd27 C17 20.60(19)
Pd15 Pd19 Pd27 C17 8.81(19)
Pd17 Pd19 Pd27 C17 125.69(19)
Pd38 Pd19 Pd27 C17 -46.8(4)
Pd16 Pd19 Pd27 C17 74.67(19)
Pd18 Pd19 Pd27 C17 105.68(19)
C2 Pd19 Pd27 P2 -70.2(3)
C22 Pd19 Pd27 P2 -9.7(2)
Pd2 Pd19 Pd27 P2 168.63(6)
Pd33 Pd19 Pd27 P2 -71.52(7)
Pd14 Pd19 Pd27 P2 121.68(6)
Pd15 Pd19 Pd27 P2 109.89(6)
Pd17 Pd19 Pd27 P2 -133.23(6)
Pd38 Pd19 Pd27 P2 54.2(4)
Pd16 Pd19 Pd27 P2 175.75(6)
Pd18 Pd19 Pd27 P2 -153.24(6)
C2 Pd19 Pd27 Pd18 83.1(3)
C22 Pd19 Pd27 Pd18 143.6(2)
Pd2 Pd19 Pd27 Pd18 -38.136(18)
Pd33 Pd19 Pd27 Pd18 81.71(3)
Pd14 Pd19 Pd27 Pd18 -85.088(18)
Pd15 Pd19 Pd27 Pd18 -96.88(2)
Pd17 Pd19 Pd27 Pd18 20.008(19)
Pd38 Pd19 Pd27 Pd18 -152.5(4)
Pd16 Pd19 Pd27 Pd18 -31.01(5)
C2 Pd19 Pd27 Pd14 168.2(3)
C22 Pd19 Pd27 Pd14 -131.3(2)
Pd2 Pd19 Pd27 Pd14 46.952(18)
Pd33 Pd19 Pd27 Pd14 166.80(4)
Pd15 Pd19 Pd27 Pd14 -11.79(2)
Pd17 Pd19 Pd27 Pd14 105.10(2)
Pd38 Pd19 Pd27 Pd14 -67.4(4)
Pd16 Pd19 Pd27 Pd14 54.07(5)
Pd18 Pd19 Pd27 Pd14 85.088(18)
C2 Pd19 Pd27 Pd24 137.7(3)
C22 Pd19 Pd27 Pd24 -161.8(2)
Pd2 Pd19 Pd27 Pd24 16.45(3)
Pd33 Pd19 Pd27 Pd24 136.29(3)
Pd14 Pd19 Pd27 Pd24 -30.51(2)
Pd15 Pd19 Pd27 Pd24 -42.29(3)
Pd17 Pd19 Pd27 Pd24 74.59(2)
Pd38 Pd19 Pd27 Pd24 -97.9(4)
Pd16 Pd19 Pd27 Pd24 23.57(6)
Pd18 Pd19 Pd27 Pd24 54.58(2)
C2 Pd19 Pd27 Pd31 80.7(3)
C22 Pd19 Pd27 Pd31 141.2(2)
Pd2 Pd19 Pd27 Pd31 -40.48(3)
Pd33 Pd19 Pd27 Pd31 79.37(4)
Pd14 Pd19 Pd27 Pd31 -87.43(2)
Pd15 Pd19 Pd27 Pd31 -99.22(3)
Pd17 Pd19 Pd27 Pd31 17.66(3)
Pd38 Pd19 Pd27 Pd31 -154.9(4)
Pd16 Pd19 Pd27 Pd31 -33.36(6)
Pd18 Pd19 Pd27 Pd31 -2.35(2)
C7 Pd6 Pd28 C24 133.4(4)
C8 Pd6 Pd28 C24 150.4(3)
Pd1 Pd6 Pd28 C24 0.0(2)
Pd25 Pd6 Pd28 C24 -151.0(2)
Pd5 Pd6 Pd28 C24 -54.4(2)
Pd7 Pd6 Pd28 C24 41.1(2)
Pd4 Pd6 Pd28 C24 63.8(2)
Pd3 Pd6 Pd28 C24 -58.3(2)
Pd11 Pd6 Pd28 C24 -21.8(2)
Pd20 Pd6 Pd28 C24 -113.9(2)
Pd21 Pd6 Pd28 C24 -86.7(2)
C7 Pd6 Pd28 C8 -17.0(4)
Pd1 Pd6 Pd28 C8 -150.4(3)
Pd25 Pd6 Pd28 C8 58.7(3)
Pd5 Pd6 Pd28 C8 155.2(3)
Pd7 Pd6 Pd28 C8 -109.3(3)
Pd4 Pd6 Pd28 C8 -86.5(3)
Pd3 Pd6 Pd28 C8 151.3(3)
Pd11 Pd6 Pd28 C8 -172.2(3)
Pd20 Pd6 Pd28 C8 95.8(3)
Pd21 Pd6 Pd28 C8 122.9(3)
C7 Pd6 Pd28 P7 -30.9(4)
C8 Pd6 Pd28 P7 -14.0(3)
Pd1 Pd6 Pd28 P7 -164.36(14)
Pd25 Pd6 Pd28 P7 44.71(14)
Pd5 Pd6 Pd28 P7 141.24(15)
Pd7 Pd6 Pd28 P7 -123.25(14)
Pd4 Pd6 Pd28 P7 -100.49(14)
Pd3 Pd6 Pd28 P7 137.36(14)
Pd11 Pd6 Pd28 P7 173.85(14)
Pd20 Pd6 Pd28 P7 81.82(14)
Pd21 Pd6 Pd28 P7 108.95(14)
C7 Pd6 Pd28 Pd11 155.2(3)
C8 Pd6 Pd28 Pd11 172.2(3)
Pd1 Pd6 Pd28 Pd11 21.79(2)
Pd25 Pd6 Pd28 Pd11 -129.14(2)
Pd5 Pd6 Pd28 Pd11 -32.61(9)
Pd7 Pd6 Pd28 Pd11 62.899(17)
Pd4 Pd6 Pd28 Pd11 85.66(3)
Pd3 Pd6 Pd28 Pd11 -36.493(19)
Pd20 Pd6 Pd28 Pd11 -92.03(2)
Pd21 Pd6 Pd28 Pd11 -64.900(17)
C7 Pd6 Pd28 Pd21 -139.9(3)
C8 Pd6 Pd28 Pd21 -122.9(3)
Pd1 Pd6 Pd28 Pd21 86.69(2)
Pd25 Pd6 Pd28 Pd21 -64.243(18)
Pd5 Pd6 Pd28 Pd21 32.29(9)
Pd7 Pd6 Pd28 Pd21 127.800(19)
Pd4 Pd6 Pd28 Pd21 150.56(3)
Pd3 Pd6 Pd28 Pd21 28.408(18)
Pd11 Pd6 Pd28 Pd21 64.900(17)
Pd20 Pd6 Pd28 Pd21 -27.13(2)
C7 Pd6 Pd28 Pd25 -75.6(3)
C8 Pd6 Pd28 Pd25 -58.7(3)
Pd1 Pd6 Pd28 Pd25 150.94(3)
Pd5 Pd6 Pd28 Pd25 96.54(9)
Pd7 Pd6 Pd28 Pd25 -167.96(2)
Pd4 Pd6 Pd28 Pd25 -145.20(3)
Pd3 Pd6 Pd28 Pd25 92.65(2)
Pd11 Pd6 Pd28 Pd25 129.14(2)
Pd20 Pd6 Pd28 Pd25 37.11(2)
Pd21 Pd6 Pd28 Pd25 64.243(18)
C7 Pd6 Pd28 Pd7 92.3(3)
C8 Pd6 Pd28 Pd7 109.3(3)
Pd1 Pd6 Pd28 Pd7 -41.11(2)
Pd25 Pd6 Pd28 Pd7 167.96(2)
Pd5 Pd6 Pd28 Pd7 -95.51(9)
Pd4 Pd6 Pd28 Pd7 22.76(2)
Pd3 Pd6 Pd28 Pd7 -99.39(2)
Pd11 Pd6 Pd28 Pd7 -62.899(17)
Pd20 Pd6 Pd28 Pd7 -154.93(2)
Pd21 Pd6 Pd28 Pd7 -127.800(19)
Pd7 Pd11 Pd28 C24 83.1(3)
Pd2 Pd11 Pd28 C24 167.5(3)
Pd1 Pd11 Pd28 C24 129.3(3)
Pd21 Pd11 Pd28 C24 -132.5(3)
Pd16 Pd11 Pd28 C24 -114.8(3)
Pd17 Pd11 Pd28 C24 -36.4(3)
Pd12 Pd11 Pd28 C24 65.3(3)
Pd3 Pd11 Pd28 C24 -174.4(3)
Pd6 Pd11 Pd28 C24 150.0(3)
C24 Pd11 Pd28 C8 -142.8(4)
Pd7 Pd11 Pd28 C8 -59.7(2)
Pd2 Pd11 Pd28 C8 24.7(2)
Pd1 Pd11 Pd28 C8 -13.5(2)
Pd21 Pd11 Pd28 C8 84.7(2)
Pd16 Pd11 Pd28 C8 102.4(2)
Pd17 Pd11 Pd28 C8 -179.2(2)
Pd12 Pd11 Pd28 C8 -77.6(2)
Pd3 Pd11 Pd28 C8 42.8(2)
Pd6 Pd11 Pd28 C8 7.2(2)
C24 Pd11 Pd28 P7 33.7(3)
Pd7 Pd11 Pd28 P7 116.76(8)
Pd2 Pd11 Pd28 P7 -158.84(9)
Pd1 Pd11 Pd28 P7 163.00(8)
Pd21 Pd11 Pd28 P7 -98.82(8)
Pd16 Pd11 Pd28 P7 -81.12(8)
Pd17 Pd11 Pd28 P7 -2.69(10)
Pd12 Pd11 Pd28 P7 98.93(8)
Pd3 Pd11 Pd28 P7 -140.76(8)
Pd6 Pd11 Pd28 P7 -176.33(9)
C24 Pd11 Pd28 Pd6 -150.0(3)
Pd7 Pd11 Pd28 Pd6 -66.918(18)
Pd2 Pd11 Pd28 Pd6 17.49(6)
Pd1 Pd11 Pd28 Pd6 -20.67(2)
Pd21 Pd11 Pd28 Pd6 77.510(18)
Pd16 Pd11 Pd28 Pd6 95.21(2)
Pd17 Pd11 Pd28 Pd6 173.64(4)
Pd12 Pd11 Pd28 Pd6 -84.74(3)
Pd3 Pd11 Pd28 Pd6 35.564(19)
C24 Pd11 Pd28 Pd21 132.5(3)
Pd7 Pd11 Pd28 Pd21 -144.43(2)
Pd2 Pd11 Pd28 Pd21 -60.02(6)
Pd1 Pd11 Pd28 Pd21 -98.18(2)
Pd16 Pd11 Pd28 Pd21 17.70(2)
Pd17 Pd11 Pd28 Pd21 96.13(4)
Pd12 Pd11 Pd28 Pd21 -162.25(3)
Pd3 Pd11 Pd28 Pd21 -41.945(17)
Pd6 Pd11 Pd28 Pd21 -77.510(18)
C24 Pd11 Pd28 Pd25 167.0(3)
Pd7 Pd11 Pd28 Pd25 -109.90(2)
Pd2 Pd11 Pd28 Pd25 -25.50(7)
Pd1 Pd11 Pd28 Pd25 -63.66(3)
Pd21 Pd11 Pd28 Pd25 34.52(2)
Pd16 Pd11 Pd28 Pd25 52.22(3)
Pd17 Pd11 Pd28 Pd25 130.65(3)
Pd12 Pd11 Pd28 Pd25 -127.73(3)
Pd3 Pd11 Pd28 Pd25 -7.42(3)
Pd6 Pd11 Pd28 Pd25 -42.987(19)
C24 Pd11 Pd28 Pd7 -83.1(3)
Pd2 Pd11 Pd28 Pd7 84.41(6)
Pd1 Pd11 Pd28 Pd7 46.247(18)
Pd21 Pd11 Pd28 Pd7 144.43(2)
Pd16 Pd11 Pd28 Pd7 162.13(3)
Pd17 Pd11 Pd28 Pd7 -119.45(4)
Pd12 Pd11 Pd28 Pd7 -17.82(2)
Pd3 Pd11 Pd28 Pd7 102.48(2)
Pd6 Pd11 Pd28 Pd7 66.918(18)
C21 Pd21 Pd28 C24 -38.7(3)
C19 Pd21 Pd28 C24 -140.8(3)
Pd3 Pd21 Pd28 C24 77.44(18)
Pd16 Pd21 Pd28 C24 14.03(19)
Pd25 Pd21 Pd28 C24 171.53(18)
Pd11 Pd21 Pd28 C24 31.63(18)
Pd23 Pd21 Pd28 C24 97.1(2)
Pd32 Pd21 Pd28 C24 -174.84(18)
Pd6 Pd21 Pd28 C24 107.38(18)
C21 Pd21 Pd28 C8 170.9(3)
C19 Pd21 Pd28 C8 68.8(3)
Pd3 Pd21 Pd28 C8 -72.9(2)
Pd16 Pd21 Pd28 C8 -136.3(2)
Pd25 Pd21 Pd28 C8 21.2(2)
Pd11 Pd21 Pd28 C8 -118.7(2)
Pd23 Pd21 Pd28 C8 -53.2(2)
Pd32 Pd21 Pd28 C8 34.8(2)
Pd6 Pd21 Pd28 C8 -43.0(2)
C21 Pd21 Pd28 P7 59.8(2)
C19 Pd21 Pd28 P7 -42.3(2)
Pd3 Pd21 Pd28 P7 175.99(5)
Pd16 Pd21 Pd28 P7 112.58(6)
Pd25 Pd21 Pd28 P7 -89.92(5)
Pd11 Pd21 Pd28 P7 130.18(6)
Pd23 Pd21 Pd28 P7 -164.33(8)
Pd32 Pd21 Pd28 P7 -76.29(6)
Pd6 Pd21 Pd28 P7 -154.07(6)
C21 Pd21 Pd28 Pd6 -146.1(2)
C19 Pd21 Pd28 Pd6 111.8(2)
Pd3 Pd21 Pd28 Pd6 -29.941(19)
Pd16 Pd21 Pd28 Pd6 -93.35(2)
Pd25 Pd21 Pd28 Pd6 64.147(18)
Pd11 Pd21 Pd28 Pd6 -75.752(18)
Pd23 Pd21 Pd28 Pd6 -10.27(7)
Pd32 Pd21 Pd28 Pd6 77.77(2)
C21 Pd21 Pd28 Pd11 -70.4(2)
C19 Pd21 Pd28 Pd11 -172.5(2)
Pd3 Pd21 Pd28 Pd11 45.811(19)
Pd16 Pd21 Pd28 Pd11 -17.60(2)
Pd25 Pd21 Pd28 Pd11 139.90(2)
Pd23 Pd21 Pd28 Pd11 65.48(7)
Pd32 Pd21 Pd28 Pd11 153.53(3)
Pd6 Pd21 Pd28 Pd11 75.752(18)
C21 Pd21 Pd28 Pd25 149.7(2)
C19 Pd21 Pd28 Pd25 47.6(2)
Pd3 Pd21 Pd28 Pd25 -94.09(2)
Pd16 Pd21 Pd28 Pd25 -157.50(3)
Pd11 Pd21 Pd28 Pd25 -139.90(2)
Pd23 Pd21 Pd28 Pd25 -74.42(7)
Pd32 Pd21 Pd28 Pd25 13.63(2)
Pd6 Pd21 Pd28 Pd25 -64.147(18)
C21 Pd21 Pd28 Pd7 -100.8(2)
C19 Pd21 Pd28 Pd7 157.1(2)
Pd3 Pd21 Pd28 Pd7 15.38(2)
Pd16 Pd21 Pd28 Pd7 -48.04(3)
Pd25 Pd21 Pd28 Pd7 109.46(2)
Pd11 Pd21 Pd28 Pd7 -30.434(18)
Pd23 Pd21 Pd28 Pd7 35.05(8)
Pd32 Pd21 Pd28 Pd7 123.09(2)
Pd6 Pd21 Pd28 Pd7 45.318(18)
C23 Pd25 Pd28 C24 168.7(5)
C8 Pd25 Pd28 C24 134.3(5)
C19 Pd25 Pd28 C24 -62.9(4)
Pd6 Pd25 Pd28 C24 66.9(4)
Pd30 Pd25 Pd28 C24 85.0(4)
Pd21 Pd25 Pd28 C24 -17.0(4)
Pd32 Pd25 Pd28 C24 -30.7(4)
Pd20 Pd25 Pd28 C24 31.0(4)
C23 Pd25 Pd28 C8 34.4(4)
C19 Pd25 Pd28 C8 162.9(3)
Pd6 Pd25 Pd28 C8 -67.4(3)
Pd30 Pd25 Pd28 C8 -49.3(3)
Pd21 Pd25 Pd28 C8 -151.3(3)
Pd32 Pd25 Pd28 C8 -165.0(3)
Pd20 Pd25 Pd28 C8 -103.2(3)
C23 Pd25 Pd28 P7 -60.8(3)
C8 Pd25 Pd28 P7 -95.3(3)
C19 Pd25 Pd28 P7 67.60(19)
Pd6 Pd25 Pd28 P7 -162.64(6)
Pd30 Pd25 Pd28 P7 -144.52(8)
Pd21 Pd25 Pd28 P7 113.48(6)
Pd32 Pd25 Pd28 P7 99.73(6)
Pd20 Pd25 Pd28 P7 161.49(5)
C23 Pd25 Pd28 Pd6 101.8(3)
C8 Pd25 Pd28 Pd6 67.4(2)
C19 Pd25 Pd28 Pd6 -129.75(18)
Pd30 Pd25 Pd28 Pd6 18.12(6)
Pd21 Pd25 Pd28 Pd6 -83.880(19)
Pd32 Pd25 Pd28 Pd6 -97.63(3)
Pd20 Pd25 Pd28 Pd6 -35.87(2)
C23 Pd25 Pd28 Pd11 150.2(3)
C8 Pd25 Pd28 Pd11 115.8(3)
C19 Pd25 Pd28 Pd11 -81.35(18)
Pd6 Pd25 Pd28 Pd11 48.41(2)
Pd30 Pd25 Pd28 Pd11 66.52(7)
Pd21 Pd25 Pd28 Pd11 -35.47(2)
Pd32 Pd25 Pd28 Pd11 -49.22(3)
Pd20 Pd25 Pd28 Pd11 12.54(3)
C23 Pd25 Pd28 Pd21 -174.3(3)
C8 Pd25 Pd28 Pd21 151.3(3)
C19 Pd25 Pd28 Pd21 -45.87(18)
Pd6 Pd25 Pd28 Pd21 83.880(19)
Pd30 Pd25 Pd28 Pd21 102.00(7)
Pd32 Pd25 Pd28 Pd21 -13.75(2)
Pd20 Pd25 Pd28 Pd21 48.01(2)
C23 Pd25 Pd28 Pd7 90.4(3)
C8 Pd25 Pd28 Pd7 55.9(3)
C19 Pd25 Pd28 Pd7 -141.19(18)
Pd6 Pd25 Pd28 Pd7 -11.44(2)
Pd30 Pd25 Pd28 Pd7 6.68(8)
Pd21 Pd25 Pd28 Pd7 -95.32(2)
Pd32 Pd25 Pd28 Pd7 -109.06(3)
Pd20 Pd25 Pd28 Pd7 -47.30(3)
C15 Pd7 Pd28 C24 91.4(3)
Pd11 Pd7 Pd28 C24 -52.7(2)
Pd34 Pd7 Pd28 C24 149.5(2)
Pd1 Pd7 Pd28 C24 -97.4(2)
Pd6 Pd7 Pd28 C24 -135.0(2)
Pd8 Pd7 Pd28 C24 -105.8(2)
Pd12 Pd7 Pd28 C24 -36.9(2)
Pd4 Pd7 Pd28 C24 -151.3(2)
C15 Pd7 Pd28 C8 -84.6(3)
Pd11 Pd7 Pd28 C8 131.38(19)
Pd34 Pd7 Pd28 C8 -26.40(19)
Pd1 Pd7 Pd28 C8 86.63(19)
Pd6 Pd7 Pd28 C8 49.10(19)
Pd8 Pd7 Pd28 C8 78.23(19)
Pd12 Pd7 Pd28 C8 147.13(19)
Pd4 Pd7 Pd28 C8 32.75(19)
C15 Pd7 Pd28 P7 19.0(2)
Pd11 Pd7 Pd28 P7 -125.02(7)
Pd34 Pd7 Pd28 P7 77.20(7)
Pd1 Pd7 Pd28 P7 -169.77(6)
Pd6 Pd7 Pd28 P7 152.70(7)
Pd8 Pd7 Pd28 P7 -178.17(7)
Pd12 Pd7 Pd28 P7 -109.28(7)
Pd4 Pd7 Pd28 P7 136.35(6)
C15 Pd7 Pd28 Pd6 -133.7(2)
Pd11 Pd7 Pd28 Pd6 82.279(19)
Pd34 Pd7 Pd28 Pd6 -75.50(3)
Pd1 Pd7 Pd28 Pd6 37.535(18)
Pd8 Pd7 Pd28 Pd6 29.13(6)
Pd12 Pd7 Pd28 Pd6 98.03(2)
Pd4 Pd7 Pd28 Pd6 -16.349(18)
C15 Pd7 Pd28 Pd11 144.1(2)
Pd34 Pd7 Pd28 Pd11 -157.78(3)
Pd1 Pd7 Pd28 Pd11 -44.745(18)
Pd6 Pd7 Pd28 Pd11 -82.279(19)
Pd8 Pd7 Pd28 Pd11 -53.15(6)
Pd12 Pd7 Pd28 Pd11 15.75(2)
Pd4 Pd7 Pd28 Pd11 -98.63(2)
C15 Pd7 Pd28 Pd21 175.8(2)
Pd11 Pd7 Pd28 Pd21 31.791(19)
Pd34 Pd7 Pd28 Pd21 -125.99(2)
Pd1 Pd7 Pd28 Pd21 -12.95(2)
Pd6 Pd7 Pd28 Pd21 -50.488(19)
Pd8 Pd7 Pd28 Pd21 -21.36(6)
Pd12 Pd7 Pd28 Pd21 47.54(3)
Pd4 Pd7 Pd28 Pd21 -66.84(2)
C15 Pd7 Pd28 Pd25 -122.4(2)
Pd11 Pd7 Pd28 Pd25 93.51(2)
Pd34 Pd7 Pd28 Pd25 -64.27(3)
Pd1 Pd7 Pd28 Pd25 48.76(3)
Pd6 Pd7 Pd28 Pd25 11.23(2)
Pd8 Pd7 Pd28 Pd25 40.36(6)
Pd12 Pd7 Pd28 Pd25 109.26(2)
Pd4 Pd7 Pd28 Pd25 -5.12(3)
Pd3 Pd10 Pd29 C18 165.0(3)
Pd9 Pd10 Pd29 C18 83.8(3)
Pd1 Pd10 Pd29 C18 128.7(3)
Pd14 Pd10 Pd29 C18 -134.0(3)
Pd22 Pd10 Pd29 C18 -41.6(3)
Pd15 Pd10 Pd29 C18 -117.1(3)
Pd5 Pd10 Pd29 C18 66.2(3)
Pd2 Pd10 Pd29 C18 -176.1(3)
Pd13 Pd10 Pd29 C18 149.7(3)
C18 Pd10 Pd29 C16 -141.8(3)
Pd3 Pd10 Pd29 C16 23.1(2)
Pd9 Pd10 Pd29 C16 -58.0(2)
Pd1 Pd10 Pd29 C16 -13.2(2)
Pd14 Pd10 Pd29 C16 84.2(2)
Pd22 Pd10 Pd29 C16 176.5(2)
Pd15 Pd10 Pd29 C16 101.0(2)
Pd5 Pd10 Pd29 C16 -75.6(2)
Pd2 Pd10 Pd29 C16 42.1(2)
Pd13 Pd10 Pd29 C16 7.9(2)
C18 Pd10 Pd29 P6 34.6(3)
Pd3 Pd10 Pd29 P6 -160.41(8)
Pd9 Pd10 Pd29 P6 118.43(8)
Pd1 Pd10 Pd29 P6 163.27(7)
Pd14 Pd10 Pd29 P6 -99.37(8)
Pd22 Pd10 Pd29 P6 -7.01(9)
Pd15 Pd10 Pd29 P6 -82.52(8)
Pd5 Pd10 Pd29 P6 100.81(8)
Pd2 Pd10 Pd29 P6 -141.46(8)
Pd13 Pd10 Pd29 P6 -175.68(8)
C18 Pd10 Pd29 Pd13 -149.7(3)
Pd3 Pd10 Pd29 Pd13 15.27(6)
Pd9 Pd10 Pd29 Pd13 -65.885(17)
Pd1 Pd10 Pd29 Pd13 -21.049(19)
Pd14 Pd10 Pd29 Pd13 76.316(17)
Pd22 Pd10 Pd29 Pd13 168.68(3)
Pd15 Pd10 Pd29 Pd13 93.17(2)
Pd5 Pd10 Pd29 Pd13 -83.51(3)
Pd2 Pd10 Pd29 Pd13 34.222(18)
C18 Pd10 Pd29 Pd24 166.5(3)
Pd3 Pd10 Pd29 Pd24 -28.55(7)
Pd9 Pd10 Pd29 Pd24 -109.71(2)
Pd1 Pd10 Pd29 Pd24 -64.87(2)
Pd14 Pd10 Pd29 Pd24 32.493(19)
Pd22 Pd10 Pd29 Pd24 124.86(3)
Pd15 Pd10 Pd29 Pd24 49.34(3)
Pd5 Pd10 Pd29 Pd24 -127.33(2)
Pd2 Pd10 Pd29 Pd24 -9.60(2)
Pd13 Pd10 Pd29 Pd24 -43.823(18)
C18 Pd10 Pd29 Pd14 134.0(3)
Pd3 Pd10 Pd29 Pd14 -61.04(6)
Pd9 Pd10 Pd29 Pd14 -142.20(2)
Pd1 Pd10 Pd29 Pd14 -97.37(2)
Pd22 Pd10 Pd29 Pd14 92.36(3)
Pd15 Pd10 Pd29 Pd14 16.85(2)
Pd5 Pd10 Pd29 Pd14 -159.82(3)
Pd2 Pd10 Pd29 Pd14 -42.094(17)
Pd13 Pd10 Pd29 Pd14 -76.316(17)
C18 Pd10 Pd29 Pd9 -83.8(3)
Pd3 Pd10 Pd29 Pd9 81.16(6)
Pd1 Pd10 Pd29 Pd9 44.836(18)
Pd14 Pd10 Pd29 Pd9 142.20(2)
Pd22 Pd10 Pd29 Pd9 -125.44(4)
Pd15 Pd10 Pd29 Pd9 159.05(3)
Pd5 Pd10 Pd29 Pd9 -17.62(2)
Pd2 Pd10 Pd29 Pd9 100.107(19)
Pd13 Pd10 Pd29 Pd9 65.885(17)
C11 Pd13 Pd29 C18 130.5(4)
C16 Pd13 Pd29 C18 148.9(3)
Pd1 Pd13 Pd29 C18 -0.1(2)
Pd24 Pd13 Pd29 C18 -151.4(2)
Pd12 Pd13 Pd29 C18 -51.3(2)
Pd9 Pd13 Pd29 C18 40.9(2)
Pd2 Pd13 Pd29 C18 -58.2(2)
Pd8 Pd13 Pd29 C18 61.9(2)
Pd18 Pd13 Pd29 C18 -114.6(2)
Pd10 Pd13 Pd29 C18 -22.6(2)
Pd14 Pd13 Pd29 C18 -88.1(2)
C11 Pd13 Pd29 C16 -18.4(4)
Pd1 Pd13 Pd29 C16 -149.0(2)
Pd24 Pd13 Pd29 C16 59.7(2)
Pd12 Pd13 Pd29 C16 159.8(2)
Pd9 Pd13 Pd29 C16 -108.0(2)
Pd2 Pd13 Pd29 C16 152.9(2)
Pd8 Pd13 Pd29 C16 -86.9(2)
Pd18 Pd13 Pd29 C16 96.5(2)
Pd10 Pd13 Pd29 C16 -171.5(2)
Pd14 Pd13 Pd29 C16 123.1(2)
C11 Pd13 Pd29 P6 -34.6(4)
C16 Pd13 Pd29 P6 -16.2(3)
Pd1 Pd13 Pd29 P6 -165.22(13)
Pd24 Pd13 Pd29 P6 43.48(14)
Pd12 Pd13 Pd29 P6 143.66(14)
Pd9 Pd13 Pd29 P6 -124.21(14)
Pd2 Pd13 Pd29 P6 136.68(14)
Pd8 Pd13 Pd29 P6 -103.13(14)
Pd18 Pd13 Pd29 P6 80.30(14)
Pd10 Pd13 Pd29 P6 172.34(14)
Pd14 Pd13 Pd29 P6 106.87(14)
C11 Pd13 Pd29 Pd10 153.1(3)
C16 Pd13 Pd29 Pd10 171.5(2)
Pd1 Pd13 Pd29 Pd10 22.44(2)
Pd24 Pd13 Pd29 Pd10 -128.86(2)
Pd12 Pd13 Pd29 Pd10 -28.68(8)
Pd9 Pd13 Pd29 Pd10 63.454(17)
Pd2 Pd13 Pd29 Pd10 -35.657(18)
Pd8 Pd13 Pd29 Pd10 84.53(3)
Pd18 Pd13 Pd29 Pd10 -92.04(2)
Pd14 Pd13 Pd29 Pd10 -65.468(16)
C11 Pd13 Pd29 Pd24 -78.1(3)
C16 Pd13 Pd29 Pd24 -59.7(2)
Pd1 Pd13 Pd29 Pd24 151.30(2)
Pd12 Pd13 Pd29 Pd24 100.17(8)
Pd9 Pd13 Pd29 Pd24 -167.69(2)
Pd2 Pd13 Pd29 Pd24 93.20(2)
Pd8 Pd13 Pd29 Pd24 -146.61(3)
Pd18 Pd13 Pd29 Pd24 36.82(2)
Pd10 Pd13 Pd29 Pd24 128.86(2)
Pd14 Pd13 Pd29 Pd24 63.387(17)
C11 Pd13 Pd29 Pd14 -141.4(3)
C16 Pd13 Pd29 Pd14 -123.1(2)
Pd1 Pd13 Pd29 Pd14 87.91(2)
Pd24 Pd13 Pd29 Pd14 -63.387(17)
Pd12 Pd13 Pd29 Pd14 36.78(8)
Pd9 Pd13 Pd29 Pd14 128.92(2)
Pd2 Pd13 Pd29 Pd14 29.811(18)
Pd8 Pd13 Pd29 Pd14 150.00(3)
Pd18 Pd13 Pd29 Pd14 -26.57(2)
Pd10 Pd13 Pd29 Pd14 65.468(16)
C11 Pd13 Pd29 Pd9 89.6(3)
C16 Pd13 Pd29 Pd9 108.0(2)
Pd1 Pd13 Pd29 Pd9 -41.013(19)
Pd24 Pd13 Pd29 Pd9 167.69(2)
Pd12 Pd13 Pd29 Pd9 -92.14(8)
Pd2 Pd13 Pd29 Pd9 -99.11(2)
Pd8 Pd13 Pd29 Pd9 21.08(3)
Pd18 Pd13 Pd29 Pd9 -155.49(2)
Pd10 Pd13 Pd29 Pd9 -63.454(17)
Pd14 Pd13 Pd29 Pd9 -128.92(2)
C20 Pd24 Pd29 C18 174.7(5)
C16 Pd24 Pd29 C18 136.4(5)
C17 Pd24 Pd29 C18 -59.5(4)
Pd31 Pd24 Pd29 C18 92.9(4)
Pd13 Pd24 Pd29 C18 70.4(4)
Pd14 Pd24 Pd29 C18 -13.4(4)
Pd27 Pd24 Pd29 C18 -24.5(4)
Pd18 Pd24 Pd29 C18 36.0(4)
C20 Pd24 Pd29 C16 38.2(4)
C17 Pd24 Pd29 C16 164.0(3)
Pd31 Pd24 Pd29 C16 -43.6(3)
Pd13 Pd24 Pd29 C16 -66.1(3)
Pd14 Pd24 Pd29 C16 -149.9(3)
Pd27 Pd24 Pd29 C16 -161.0(3)
Pd18 Pd24 Pd29 C16 -100.4(3)
C20 Pd24 Pd29 P6 -59.1(3)
C16 Pd24 Pd29 P6 -97.3(3)
C17 Pd24 Pd29 P6 66.69(19)
Pd31 Pd24 Pd29 P6 -140.90(7)
Pd13 Pd24 Pd29 P6 -163.41(6)
Pd14 Pd24 Pd29 P6 112.79(6)
Pd27 Pd24 Pd29 P6 101.69(6)
Pd18 Pd24 Pd29 P6 162.25(5)
C20 Pd24 Pd29 Pd10 154.1(3)
C16 Pd24 Pd29 Pd10 115.9(3)
C17 Pd24 Pd29 Pd10 -80.11(18)
Pd31 Pd24 Pd29 Pd10 72.30(6)
Pd13 Pd24 Pd29 Pd10 49.79(2)
Pd14 Pd24 Pd29 Pd10 -34.01(2)
Pd27 Pd24 Pd29 Pd10 -45.11(3)
Pd18 Pd24 Pd29 Pd10 15.45(3)
C20 Pd24 Pd29 Pd13 104.3(3)
C16 Pd24 Pd29 Pd13 66.1(3)
C17 Pd24 Pd29 Pd13 -129.90(18)
Pd31 Pd24 Pd29 Pd13 22.51(6)
Pd14 Pd24 Pd29 Pd13 -83.802(19)
Pd27 Pd24 Pd29 Pd13 -94.91(3)
Pd18 Pd24 Pd29 Pd13 -34.35(2)
C20 Pd24 Pd29 Pd14 -171.9(3)
C16 Pd24 Pd29 Pd14 149.9(3)
C17 Pd24 Pd29 Pd14 -46.10(18)
Pd31 Pd24 Pd29 Pd14 106.31(6)
Pd13 Pd24 Pd29 Pd14 83.802(19)
Pd27 Pd24 Pd29 Pd14 -11.11(2)
Pd18 Pd24 Pd29 Pd14 49.45(2)
C20 Pd24 Pd29 Pd9 92.6(3)
C16 Pd24 Pd29 Pd9 54.4(3)
C17 Pd24 Pd29 Pd9 -141.62(18)
Pd31 Pd24 Pd29 Pd9 10.79(7)
Pd13 Pd24 Pd29 Pd9 -11.72(2)
Pd14 Pd24 Pd29 Pd9 -95.52(2)
Pd27 Pd24 Pd29 Pd9 -106.63(3)
Pd18 Pd24 Pd29 Pd9 -46.07(3)
C4 Pd14 Pd29 C18 -38.5(3)
C17 Pd14 Pd29 C18 -140.3(3)
Pd2 Pd14 Pd29 C18 77.58(18)
Pd24 Pd14 Pd29 C18 173.58(18)
Pd15 Pd14 Pd29 C18 14.31(18)
Pd27 Pd14 Pd29 C18 -175.24(18)
Pd10 Pd14 Pd29 C18 31.30(18)
Pd19 Pd14 Pd29 C18 93.60(19)
Pd13 Pd14 Pd29 C18 108.71(18)
C4 Pd14 Pd29 C16 170.3(3)
C17 Pd14 Pd29 C16 68.6(3)
Pd2 Pd14 Pd29 C16 -73.58(19)
Pd24 Pd14 Pd29 C16 22.42(19)
Pd15 Pd14 Pd29 C16 -136.84(19)
Pd27 Pd14 Pd29 C16 33.60(19)
Pd10 Pd14 Pd29 C16 -119.86(19)
Pd19 Pd14 Pd29 C16 -57.6(2)
Pd13 Pd14 Pd29 C16 -42.45(19)
C4 Pd14 Pd29 P6 58.3(3)
C17 Pd14 Pd29 P6 -43.5(2)
Pd2 Pd14 Pd29 P6 174.38(6)
Pd24 Pd14 Pd29 P6 -89.61(6)
Pd15 Pd14 Pd29 P6 111.12(6)
Pd27 Pd14 Pd29 P6 -78.43(6)
Pd10 Pd14 Pd29 P6 128.11(6)
Pd19 Pd14 Pd29 P6 -169.59(8)
Pd13 Pd14 Pd29 P6 -154.48(6)
C4 Pd14 Pd29 Pd10 -69.8(2)
C17 Pd14 Pd29 Pd10 -171.56(19)
Pd2 Pd14 Pd29 Pd10 46.274(19)
Pd24 Pd14 Pd29 Pd10 142.28(2)
Pd15 Pd14 Pd29 Pd10 -16.99(2)
Pd27 Pd14 Pd29 Pd10 153.46(3)
Pd19 Pd14 Pd29 Pd10 62.30(6)
Pd13 Pd14 Pd29 Pd10 77.409(18)
C4 Pd14 Pd29 Pd13 -147.2(2)
C17 Pd14 Pd29 Pd13 111.03(19)
Pd2 Pd14 Pd29 Pd13 -31.135(19)
Pd24 Pd14 Pd29 Pd13 64.871(18)
Pd15 Pd14 Pd29 Pd13 -94.40(2)
Pd27 Pd14 Pd29 Pd13 76.05(2)
Pd10 Pd14 Pd29 Pd13 -77.409(18)
Pd19 Pd14 Pd29 Pd13 -15.11(6)
C4 Pd14 Pd29 Pd24 147.9(2)
C17 Pd14 Pd29 Pd24 46.16(19)
Pd2 Pd14 Pd29 Pd24 -96.01(2)
Pd15 Pd14 Pd29 Pd24 -159.27(3)
Pd27 Pd14 Pd29 Pd24 11.18(2)
Pd10 Pd14 Pd29 Pd24 -142.28(2)
Pd19 Pd14 Pd29 Pd24 -79.98(6)
Pd13 Pd14 Pd29 Pd24 -64.871(18)
C4 Pd14 Pd29 Pd9 -102.6(2)
C17 Pd14 Pd29 Pd9 155.61(19)
Pd2 Pd14 Pd29 Pd9 13.45(3)
Pd24 Pd14 Pd29 Pd9 109.46(2)
Pd15 Pd14 Pd29 Pd9 -49.81(3)
Pd27 Pd14 Pd29 Pd9 120.64(2)
Pd10 Pd14 Pd29 Pd9 -32.821(19)
Pd19 Pd14 Pd29 Pd9 29.48(7)
Pd13 Pd14 Pd29 Pd9 44.588(18)
C27 Pd9 Pd29 C18 92.8(3)
Pd10 Pd9 Pd29 C18 -52.8(2)
Pd35 Pd9 Pd29 C18 148.9(2)
Pd1 Pd9 Pd29 C18 -98.1(2)
Pd13 Pd9 Pd29 C18 -136.5(2)
Pd4 Pd9 Pd29 C18 -104.9(2)
Pd5 Pd9 Pd29 C18 -37.0(2)
Pd8 Pd9 Pd29 C18 -151.9(2)
C27 Pd9 Pd29 C16 -81.5(3)
Pd10 Pd9 Pd29 C16 132.97(19)
Pd35 Pd9 Pd29 C16 -25.3(2)
Pd1 Pd9 Pd29 C16 87.72(19)
Pd13 Pd9 Pd29 C16 49.26(19)
Pd4 Pd9 Pd29 C16 80.9(2)
Pd5 Pd9 Pd29 C16 148.79(19)
Pd8 Pd9 Pd29 C16 33.91(19)
C27 Pd9 Pd29 P6 22.8(2)
Pd10 Pd9 Pd29 P6 -122.79(7)
Pd35 Pd9 Pd29 P6 78.95(8)
Pd1 Pd9 Pd29 P6 -168.05(7)
Pd13 Pd9 Pd29 P6 153.50(7)
Pd4 Pd9 Pd29 P6 -174.92(8)
Pd5 Pd9 Pd29 P6 -106.98(7)
Pd8 Pd9 Pd29 P6 138.14(7)
C27 Pd9 Pd29 Pd10 145.6(2)
Pd35 Pd9 Pd29 Pd10 -158.26(3)
Pd1 Pd9 Pd29 Pd10 -45.254(19)
Pd13 Pd9 Pd29 Pd10 -83.713(19)
Pd4 Pd9 Pd29 Pd10 -52.12(6)
Pd5 Pd9 Pd29 Pd10 15.81(2)
Pd8 Pd9 Pd29 Pd10 -99.07(2)
C27 Pd9 Pd29 Pd13 -130.7(2)
Pd10 Pd9 Pd29 Pd13 83.713(19)
Pd35 Pd9 Pd29 Pd13 -74.55(3)
Pd1 Pd9 Pd29 Pd13 38.459(19)
Pd4 Pd9 Pd29 Pd13 31.59(6)
Pd5 Pd9 Pd29 Pd13 99.53(2)
Pd8 Pd9 Pd29 Pd13 -15.353(19)
C27 Pd9 Pd29 Pd24 -119.2(2)
Pd10 Pd9 Pd29 Pd24 95.28(2)
Pd35 Pd9 Pd29 Pd24 -62.98(3)
Pd1 Pd9 Pd29 Pd24 50.03(3)
Pd13 Pd9 Pd29 Pd24 11.57(2)
Pd4 Pd9 Pd29 Pd24 43.16(7)
Pd5 Pd9 Pd29 Pd24 111.09(2)
Pd8 Pd9 Pd29 Pd24 -3.79(3)
C27 Pd9 Pd29 Pd14 179.7(2)
Pd10 Pd9 Pd29 Pd14 34.152(19)
Pd35 Pd9 Pd29 Pd14 -124.11(3)
Pd1 Pd9 Pd29 Pd14 -11.10(3)
Pd13 Pd9 Pd29 Pd14 -49.56(2)
Pd4 Pd9 Pd29 Pd14 -17.97(7)
Pd5 Pd9 Pd29 Pd14 49.96(3)
Pd8 Pd9 Pd29 Pd14 -64.91(2)
C8 Pd25 Pd30 C23 65.3(4)
C19 Pd25 Pd30 C23 -111.4(4)
Pd6 Pd25 Pd30 C23 119.6(3)
Pd21 Pd25 Pd30 C23 -166.3(3)
Pd32 Pd25 Pd30 C23 -131.6(3)
Pd28 Pd25 Pd30 C23 103.9(3)
Pd20 Pd25 Pd30 C23 168.0(3)
C23 Pd25 Pd30 C14 -179.2(4)
C8 Pd25 Pd30 C14 -113.9(3)
C19 Pd25 Pd30 C14 69.4(3)
Pd6 Pd25 Pd30 C14 -59.6(2)
Pd21 Pd25 Pd30 C14 14.5(2)
Pd32 Pd25 Pd30 C14 49.2(2)
Pd28 Pd25 Pd30 C14 -75.3(2)
Pd20 Pd25 Pd30 C14 -11.3(2)
C23 Pd25 Pd30 P4 -6.2(3)
C8 Pd25 Pd30 P4 59.1(2)
C19 Pd25 Pd30 P4 -117.6(2)
Pd6 Pd25 Pd30 P4 113.36(10)
Pd21 Pd25 Pd30 P4 -172.53(10)
Pd32 Pd25 Pd30 P4 -137.85(10)
Pd28 Pd25 Pd30 P4 97.68(12)
Pd20 Pd25 Pd30 P4 161.73(10)
C23 Pd25 Pd30 Pd20 -168.0(3)
C8 Pd25 Pd30 Pd20 -102.7(2)
C19 Pd25 Pd30 Pd20 80.67(19)
Pd6 Pd25 Pd30 Pd20 -48.37(2)
Pd21 Pd25 Pd30 Pd20 25.74(3)
Pd32 Pd25 Pd30 Pd20 60.420(17)
Pd28 Pd25 Pd30 Pd20 -64.04(7)
C23 Pd25 Pd30 Pd32 131.6(3)
C8 Pd25 Pd30 Pd32 -163.1(2)
C19 Pd25 Pd30 Pd32 20.25(19)
Pd6 Pd25 Pd30 Pd32 -108.78(2)
Pd21 Pd25 Pd30 Pd32 -34.68(2)
Pd28 Pd25 Pd30 Pd32 -124.46(7)
Pd20 Pd25 Pd30 Pd32 -60.420(17)
C14 Pd20 Pd30 C23 -176.5(4)
Pd3 Pd20 Pd30 C23 6.8(3)
Pd32 Pd20 Pd30 C23 -73.0(3)
Pd5 Pd20 Pd30 C23 81.2(3)
Pd22 Pd20 Pd30 C23 -178.5(3)
Pd23 Pd20 Pd30 C23 -78.6(3)
Pd25 Pd20 Pd30 C23 -10.5(3)
Pd6 Pd20 Pd30 C23 28.6(3)
Pd3 Pd20 Pd30 C14 -176.7(3)
Pd32 Pd20 Pd30 C14 103.4(3)
Pd5 Pd20 Pd30 C14 -102.3(3)
Pd22 Pd20 Pd30 C14 -2.0(3)
Pd23 Pd20 Pd30 C14 97.9(3)
Pd25 Pd20 Pd30 C14 166.0(3)
Pd6 Pd20 Pd30 C14 -154.9(3)
C14 Pd20 Pd30 P4 30.6(3)
Pd3 Pd20 Pd30 P4 -146.08(9)
Pd32 Pd20 Pd30 P4 134.05(9)
Pd5 Pd20 Pd30 P4 -71.74(10)
Pd22 Pd20 Pd30 P4 28.57(12)
Pd23 Pd20 Pd30 P4 128.48(9)
Pd25 Pd20 Pd30 P4 -163.38(10)
Pd6 Pd20 Pd30 P4 -124.32(9)
C14 Pd20 Pd30 Pd25 -166.0(3)
Pd3 Pd20 Pd30 Pd25 17.29(4)
Pd32 Pd20 Pd30 Pd25 -62.571(19)
Pd5 Pd20 Pd30 Pd25 91.64(2)
Pd22 Pd20 Pd30 Pd25 -168.05(5)
Pd23 Pd20 Pd30 Pd25 -68.15(3)
Pd6 Pd20 Pd30 Pd25 39.054(18)
C14 Pd20 Pd30 Pd32 -103.4(3)
Pd3 Pd20 Pd30 Pd32 79.86(4)
Pd5 Pd20 Pd30 Pd32 154.21(3)
Pd22 Pd20 Pd30 Pd32 -105.48(5)
Pd23 Pd20 Pd30 Pd32 -5.58(2)
Pd25 Pd20 Pd30 Pd32 62.571(19)
Pd6 Pd20 Pd30 Pd32 101.625(19)
C16 Pd24 Pd31 C20 71.4(3)
C17 Pd24 Pd31 C20 -105.4(3)
Pd13 Pd24 Pd31 C20 124.2(3)
Pd14 Pd24 Pd31 C20 -162.6(3)
Pd29 Pd24 Pd31 C20 104.9(3)
Pd27 Pd24 Pd31 C20 -127.7(3)
Pd18 Pd24 Pd31 C20 173.7(3)
C20 Pd24 Pd31 C10 172.2(4)
C16 Pd24 Pd31 C10 -116.4(3)
C17 Pd24 Pd31 C10 66.8(3)
Pd13 Pd24 Pd31 C10 -63.5(2)
Pd14 Pd24 Pd31 C10 9.7(2)
Pd29 Pd24 Pd31 C10 -82.9(2)
Pd27 Pd24 Pd31 C10 44.5(2)
Pd18 Pd24 Pd31 C10 -14.1(2)
C20 Pd24 Pd31 P11 -13.0(3)
C16 Pd24 Pd31 P11 58.4(2)
C17 Pd24 Pd31 P11 -118.4(2)
Pd13 Pd24 Pd31 P11 111.26(11)
Pd14 Pd24 Pd31 P11 -175.54(10)
Pd29 Pd24 Pd31 P11 91.89(12)
Pd27 Pd24 Pd31 P11 -140.69(11)
Pd18 Pd24 Pd31 P11 160.73(11)
C20 Pd24 Pd31 Pd18 -173.7(3)
C16 Pd24 Pd31 Pd18 -102.3(2)
C17 Pd24 Pd31 Pd18 80.9(2)
Pd13 Pd24 Pd31 Pd18 -49.470(19)
Pd14 Pd24 Pd31 Pd18 23.73(3)
Pd29 Pd24 Pd31 Pd18 -68.84(6)
Pd27 Pd24 Pd31 Pd18 58.586(16)
C20 Pd24 Pd31 Pd27 127.7(3)
C16 Pd24 Pd31 Pd27 -160.9(2)
C17 Pd24 Pd31 Pd27 22.3(2)
Pd13 Pd24 Pd31 Pd27 -108.06(2)
Pd14 Pd24 Pd31 Pd27 -34.86(2)
Pd29 Pd24 Pd31 Pd27 -127.42(6)
Pd18 Pd24 Pd31 Pd27 -58.586(16)
C10 Pd18 Pd31 C20 -168.0(4)
Pd2 Pd18 Pd31 C20 14.6(3)
Pd27 Pd18 Pd31 C20 -68.4(3)
Pd12 Pd18 Pd31 C20 88.6(3)
Pd17 Pd18 Pd31 C20 179.5(3)
Pd19 Pd18 Pd31 C20 -71.2(3)
Pd13 Pd18 Pd31 C20 35.8(3)
Pd24 Pd18 Pd31 C20 -5.6(3)
Pd2 Pd18 Pd31 C10 -177.4(3)
Pd27 Pd18 Pd31 C10 99.7(3)
Pd12 Pd18 Pd31 C10 -103.4(3)
Pd17 Pd18 Pd31 C10 -12.5(3)
Pd19 Pd18 Pd31 C10 96.8(3)
Pd13 Pd18 Pd31 C10 -156.2(3)
Pd24 Pd18 Pd31 C10 162.4(3)
C10 Pd18 Pd31 P11 33.9(3)
Pd2 Pd18 Pd31 P11 -143.54(8)
Pd27 Pd18 Pd31 P11 133.53(8)
Pd12 Pd18 Pd31 P11 -69.55(8)
Pd17 Pd18 Pd31 P11 21.41(11)
Pd19 Pd18 Pd31 P11 130.71(8)
Pd13 Pd18 Pd31 P11 -122.35(8)
Pd24 Pd18 Pd31 P11 -163.70(8)
C10 Pd18 Pd31 Pd24 -162.4(3)
Pd2 Pd18 Pd31 Pd24 20.15(4)
Pd27 Pd18 Pd31 Pd24 -62.777(18)
Pd12 Pd18 Pd31 Pd24 94.14(2)
Pd17 Pd18 Pd31 Pd24 -174.89(6)
Pd19 Pd18 Pd31 Pd24 -65.60(3)
Pd13 Pd18 Pd31 Pd24 41.344(17)
C10 Pd18 Pd31 Pd27 -99.7(3)
Pd2 Pd18 Pd31 Pd27 82.93(4)
Pd12 Pd18 Pd31 Pd27 156.92(3)
Pd17 Pd18 Pd31 Pd27 -112.11(6)
Pd19 Pd18 Pd31 Pd27 -2.82(2)
Pd13 Pd18 Pd31 Pd27 104.121(19)
Pd24 Pd18 Pd31 Pd27 62.777(18)
C2 Pd27 Pd31 C20 176.3(3)
C17 Pd27 Pd31 C20 16.6(3)
P2 Pd27 Pd31 C20 -77.9(2)
Pd18 Pd27 Pd31 C20 126.5(2)
Pd14 Pd27 Pd31 C20 66.5(2)
Pd24 Pd27 Pd31 C20 37.5(2)
Pd19 Pd27 Pd31 C20 129.1(2)
C2 Pd27 Pd31 C10 0.7(3)
C17 Pd27 Pd31 C10 -159.0(3)
P2 Pd27 Pd31 C10 106.5(2)
Pd18 Pd27 Pd31 C10 -49.15(19)
Pd14 Pd27 Pd31 C10 -109.07(19)
Pd24 Pd27 Pd31 C10 -138.10(19)
Pd19 Pd27 Pd31 C10 -46.50(19)
C2 Pd27 Pd31 P11 -77.4(2)
C17 Pd27 Pd31 P11 122.9(2)
P2 Pd27 Pd31 P11 28.31(13)
Pd18 Pd27 Pd31 P11 -127.29(11)
Pd14 Pd27 Pd31 P11 172.79(11)
Pd24 Pd27 Pd31 P11 143.75(11)
Pd19 Pd27 Pd31 P11 -124.64(11)
C2 Pd27 Pd31 Pd24 138.84(19)
C17 Pd27 Pd31 Pd24 -20.89(18)
P2 Pd27 Pd31 Pd24 -115.44(6)
Pd18 Pd27 Pd31 Pd24 88.95(2)
Pd14 Pd27 Pd31 Pd24 29.04(2)
Pd19 Pd27 Pd31 Pd24 91.60(3)
C2 Pd27 Pd31 Pd18 49.88(18)
C17 Pd27 Pd31 Pd18 -109.84(18)
P2 Pd27 Pd31 Pd18 155.60(6)
Pd14 Pd27 Pd31 Pd18 -59.92(2)
Pd24 Pd27 Pd31 Pd18 -88.95(2)
Pd19 Pd27 Pd31 Pd18 2.65(2)
C14 Pd20 Pd32 C12 -77.4(3)
Pd3 Pd20 Pd32 C12 90.1(2)
Pd30 Pd20 Pd32 C12 -123.6(2)
Pd5 Pd20 Pd32 C12 132.0(2)
Pd22 Pd20 Pd32 C12 29.2(2)
Pd23 Pd20 Pd32 C12 51.3(2)
Pd25 Pd20 Pd32 C12 176.3(2)
Pd6 Pd20 Pd32 C12 149.6(2)
C14 Pd20 Pd32 C19 135.1(3)
Pd3 Pd20 Pd32 C19 -57.4(2)
Pd30 Pd20 Pd32 C19 88.9(2)
Pd5 Pd20 Pd32 C19 -15.5(2)
Pd22 Pd20 Pd32 C19 -118.3(2)
Pd23 Pd20 Pd32 C19 -96.2(2)
Pd25 Pd20 Pd32 C19 28.8(2)
Pd6 Pd20 Pd32 C19 2.1(2)
C14 Pd20 Pd32 P8 -0.5(2)
Pd3 Pd20 Pd32 P8 166.94(13)
Pd30 Pd20 Pd32 P8 -46.78(14)
Pd5 Pd20 Pd32 P8 -151.20(13)
Pd22 Pd20 Pd32 P8 106.04(14)
Pd23 Pd20 Pd32 P8 128.17(14)
Pd25 Pd20 Pd32 P8 -106.88(14)
Pd6 Pd20 Pd32 P8 -133.55(14)
C14 Pd20 Pd32 Pd25 106.4(2)
Pd3 Pd20 Pd32 Pd25 -86.19(2)
Pd30 Pd20 Pd32 Pd25 60.092(17)
Pd5 Pd20 Pd32 Pd25 -44.33(6)
Pd22 Pd20 Pd32 Pd25 -147.08(2)
Pd23 Pd20 Pd32 Pd25 -124.95(2)
Pd6 Pd20 Pd32 Pd25 -26.676(17)
C14 Pd20 Pd32 Pd21 168.4(2)
Pd3 Pd20 Pd32 Pd21 -24.17(2)
Pd30 Pd20 Pd32 Pd21 122.11(2)
Pd5 Pd20 Pd32 Pd21 17.69(6)
Pd22 Pd20 Pd32 Pd21 -85.06(2)
Pd23 Pd20 Pd32 Pd21 -62.933(17)
Pd25 Pd20 Pd32 Pd21 62.019(17)
Pd6 Pd20 Pd32 Pd21 35.343(18)
C14 Pd20 Pd32 Pd23 -128.7(2)
Pd3 Pd20 Pd32 Pd23 38.766(19)
Pd30 Pd20 Pd32 Pd23 -174.96(2)
Pd5 Pd20 Pd32 Pd23 80.62(6)
Pd22 Pd20 Pd32 Pd23 -22.13(2)
Pd25 Pd20 Pd32 Pd23 124.95(2)
Pd6 Pd20 Pd32 Pd23 98.276(19)
C14 Pd20 Pd32 Pd30 46.3(2)
Pd3 Pd20 Pd32 Pd30 -146.28(2)
Pd5 Pd20 Pd32 Pd30 -104.42(6)
Pd22 Pd20 Pd32 Pd30 152.83(3)
Pd23 Pd20 Pd32 Pd30 174.96(2)
Pd25 Pd20 Pd32 Pd30 -60.092(17)
Pd6 Pd20 Pd32 Pd30 -86.767(19)
C23 Pd25 Pd32 C12 -100.8(3)
C8 Pd25 Pd32 C12 54.4(7)
C19 Pd25 Pd32 C12 138.8(4)
Pd6 Pd25 Pd32 C12 28.3(3)
Pd30 Pd25 Pd32 C12 -66.5(3)
Pd21 Pd25 Pd32 C12 79.6(3)
Pd28 Pd25 Pd32 C12 93.4(3)
Pd20 Pd25 Pd32 C12 -5.0(3)
C23 Pd25 Pd32 C19 120.4(3)
C8 Pd25 Pd32 C19 -84.4(6)
Pd6 Pd25 Pd32 C19 -110.4(2)
Pd30 Pd25 Pd32 C19 154.8(2)
Pd21 Pd25 Pd32 C19 -59.2(2)
Pd28 Pd25 Pd32 C19 -45.4(2)
Pd20 Pd25 Pd32 C19 -143.8(2)
C23 Pd25 Pd32 P8 57.7(2)
C8 Pd25 Pd32 P8 -147.0(6)
C19 Pd25 Pd32 P8 -62.7(2)
Pd6 Pd25 Pd32 P8 -173.09(6)
Pd30 Pd25 Pd32 P8 92.09(6)
Pd21 Pd25 Pd32 P8 -121.84(6)
Pd28 Pd25 Pd32 P8 -108.05(6)
Pd20 Pd25 Pd32 P8 153.55(6)
C23 Pd25 Pd32 Pd20 -95.8(2)
C8 Pd25 Pd32 Pd20 59.4(6)
C19 Pd25 Pd32 Pd20 143.8(2)
Pd6 Pd25 Pd32 Pd20 33.36(2)
Pd30 Pd25 Pd32 Pd20 -61.458(17)
Pd21 Pd25 Pd32 Pd20 84.616(18)
Pd28 Pd25 Pd32 Pd20 98.40(2)
C23 Pd25 Pd32 Pd21 179.6(2)
C8 Pd25 Pd32 Pd21 -25.2(6)
C19 Pd25 Pd32 Pd21 59.2(2)
Pd6 Pd25 Pd32 Pd21 -51.26(2)
Pd30 Pd25 Pd32 Pd21 -146.07(2)
Pd28 Pd25 Pd32 Pd21 13.79(2)
Pd20 Pd25 Pd32 Pd21 -84.616(18)
C23 Pd25 Pd32 Pd23 -148.4(2)
C8 Pd25 Pd32 Pd23 6.9(6)
C19 Pd25 Pd32 Pd23 91.2(2)
Pd6 Pd25 Pd32 Pd23 -19.22(3)
Pd30 Pd25 Pd32 Pd23 -114.04(2)
Pd21 Pd25 Pd32 Pd23 32.04(2)
Pd28 Pd25 Pd32 Pd23 45.82(3)
Pd20 Pd25 Pd32 Pd23 -52.579(19)
C23 Pd25 Pd32 Pd30 -34.3(2)
C8 Pd25 Pd32 Pd30 120.9(6)
C19 Pd25 Pd32 Pd30 -154.8(2)
Pd6 Pd25 Pd32 Pd30 94.82(2)
Pd21 Pd25 Pd32 Pd30 146.07(2)
Pd28 Pd25 Pd32 Pd30 159.86(3)
Pd20 Pd25 Pd32 Pd30 61.458(17)
C21 Pd21 Pd32 C12 65.9(3)
C19 Pd21 Pd32 C12 162.3(3)
Pd3 Pd21 Pd32 C12 -38.1(2)
Pd16 Pd21 Pd32 C12 21.5(2)
Pd25 Pd21 Pd32 C12 -135.3(2)
Pd11 Pd21 Pd32 C12 -70.8(2)
Pd23 Pd21 Pd32 C12 9.16(19)
Pd28 Pd21 Pd32 C12 -149.09(19)
Pd6 Pd21 Pd32 C12 -96.46(19)
C21 Pd21 Pd32 C19 -96.4(3)
Pd3 Pd21 Pd32 C19 159.7(3)
Pd16 Pd21 Pd32 C19 -140.8(3)
Pd25 Pd21 Pd32 C19 62.4(3)
Pd11 Pd21 Pd32 C19 126.9(3)
Pd23 Pd21 Pd32 C19 -153.1(3)
Pd28 Pd21 Pd32 C19 48.7(3)
Pd6 Pd21 Pd32 C19 101.3(3)
C21 Pd21 Pd32 P8 -58.4(2)
C19 Pd21 Pd32 P8 38.0(3)
Pd3 Pd21 Pd32 P8 -162.31(7)
Pd16 Pd21 Pd32 P8 -102.80(7)
Pd25 Pd21 Pd32 P8 100.42(7)
Pd11 Pd21 Pd32 P8 164.91(8)
Pd23 Pd21 Pd32 P8 -115.09(7)
Pd28 Pd21 Pd32 P8 86.66(7)
Pd6 Pd21 Pd32 P8 139.29(7)
C21 Pd21 Pd32 Pd20 127.6(2)
C19 Pd21 Pd32 Pd20 -136.0(3)
Pd3 Pd21 Pd32 Pd20 23.651(19)
Pd16 Pd21 Pd32 Pd20 83.15(3)
Pd25 Pd21 Pd32 Pd20 -73.624(19)
Pd11 Pd21 Pd32 Pd20 -9.13(6)
Pd23 Pd21 Pd32 Pd20 70.868(18)
Pd28 Pd21 Pd32 Pd20 -87.38(2)
Pd6 Pd21 Pd32 Pd20 -34.757(18)
C21 Pd21 Pd32 Pd25 -158.8(2)
C19 Pd21 Pd32 Pd25 -62.4(3)
Pd3 Pd21 Pd32 Pd25 97.27(2)
Pd16 Pd21 Pd32 Pd25 156.78(3)
Pd11 Pd21 Pd32 Pd25 64.49(6)
Pd23 Pd21 Pd32 Pd25 144.49(2)
Pd28 Pd21 Pd32 Pd25 -13.76(2)
Pd6 Pd21 Pd32 Pd25 38.867(17)
C21 Pd21 Pd32 Pd23 56.7(2)
C19 Pd21 Pd32 Pd23 153.1(3)
Pd3 Pd21 Pd32 Pd23 -47.217(18)
Pd16 Pd21 Pd32 Pd23 12.29(2)
Pd25 Pd21 Pd32 Pd23 -144.49(2)
Pd11 Pd21 Pd32 Pd23 -80.00(6)
Pd28 Pd21 Pd32 Pd23 -158.25(3)
Pd6 Pd21 Pd32 Pd23 -105.624(19)
C21 Pd21 Pd32 Pd30 173.4(2)
C19 Pd21 Pd32 Pd30 -90.2(3)
Pd3 Pd21 Pd32 Pd30 69.48(2)
Pd16 Pd21 Pd32 Pd30 128.98(2)
Pd25 Pd21 Pd32 Pd30 -27.797(18)
Pd11 Pd21 Pd32 Pd30 36.70(7)
Pd23 Pd21 Pd32 Pd30 116.69(2)
Pd28 Pd21 Pd32 Pd30 -41.56(3)
Pd6 Pd21 Pd32 Pd30 11.07(2)
C28 Pd23 Pd32 C12 64.0(4)
Pd36 Pd23 Pd32 C12 3.0(3)
Pd3 Pd23 Pd32 C12 -120.3(3)
Pd21 Pd23 Pd32 C12 -167.9(3)
Pd16 Pd23 Pd32 C12 -178.8(3)
Pd22 Pd23 Pd32 C12 -61.2(3)
Pd20 Pd23 Pd32 C12 -82.2(3)
Pd15 Pd23 Pd32 C12 -112.1(3)
Pd38 Pd23 Pd32 C12 127.9(4)
C28 Pd23 Pd32 C19 -107.8(4)
C12 Pd23 Pd32 C19 -171.9(3)
Pd36 Pd23 Pd32 C19 -168.8(2)
Pd3 Pd23 Pd32 C19 67.8(2)
Pd21 Pd23 Pd32 C19 20.2(2)
Pd16 Pd23 Pd32 C19 9.3(2)
Pd22 Pd23 Pd32 C19 126.9(2)
Pd20 Pd23 Pd32 C19 105.9(2)
Pd15 Pd23 Pd32 C19 76.0(2)
Pd38 Pd23 Pd32 C19 -43.9(4)
C28 Pd23 Pd32 P8 -9.5(3)
C12 Pd23 Pd32 P8 -73.5(3)
Pd36 Pd23 Pd32 P8 -70.49(7)
Pd3 Pd23 Pd32 P8 166.15(6)
Pd21 Pd23 Pd32 P8 118.58(7)
Pd16 Pd23 Pd32 P8 107.65(7)
Pd22 Pd23 Pd32 P8 -134.72(6)
Pd20 Pd23 Pd32 P8 -155.75(7)
Pd15 Pd23 Pd32 P8 174.35(7)
Pd38 Pd23 Pd32 P8 54.4(3)
C28 Pd23 Pd32 Pd20 146.3(3)
C12 Pd23 Pd32 Pd20 82.2(3)
Pd36 Pd23 Pd32 Pd20 85.26(4)
Pd3 Pd23 Pd32 Pd20 -38.102(18)
Pd21 Pd23 Pd32 Pd20 -85.677(19)
Pd16 Pd23 Pd32 Pd20 -96.60(2)
Pd22 Pd23 Pd32 Pd20 21.03(2)
Pd15 Pd23 Pd32 Pd20 -29.90(5)
Pd38 Pd23 Pd32 Pd20 -149.8(3)
C28 Pd23 Pd32 Pd25 -159.8(3)
C12 Pd23 Pd32 Pd25 136.1(3)
Pd36 Pd23 Pd32 Pd25 139.14(3)
Pd3 Pd23 Pd32 Pd25 15.78(3)
Pd21 Pd23 Pd32 Pd25 -31.80(2)
Pd16 Pd23 Pd32 Pd25 -42.72(3)
Pd22 Pd23 Pd32 Pd25 74.91(3)
Pd20 Pd23 Pd32 Pd25 53.88(2)
Pd15 Pd23 Pd32 Pd25 23.98(6)
Pd38 Pd23 Pd32 Pd25 -96.0(3)
C28 Pd23 Pd32 Pd21 -128.0(3)
C12 Pd23 Pd32 Pd21 167.9(3)
Pd36 Pd23 Pd32 Pd21 170.94(4)
Pd3 Pd23 Pd32 Pd21 47.575(18)
Pd16 Pd23 Pd32 Pd21 -10.93(2)
Pd22 Pd23 Pd32 Pd21 106.70(2)
Pd20 Pd23 Pd32 Pd21 85.677(19)
Pd15 Pd23 Pd32 Pd21 55.78(5)
Pd38 Pd23 Pd32 Pd21 -64.2(3)
C28 Pd23 Pd32 Pd30 141.5(3)
C12 Pd23 Pd32 Pd30 77.5(3)
Pd36 Pd23 Pd32 Pd30 80.48(4)
Pd3 Pd23 Pd32 Pd30 -42.88(3)
Pd21 Pd23 Pd32 Pd30 -90.46(2)
Pd16 Pd23 Pd32 Pd30 -101.38(3)
Pd22 Pd23 Pd32 Pd30 16.25(3)
Pd20 Pd23 Pd32 Pd30 -4.78(2)
Pd15 Pd23 Pd32 Pd30 -34.68(6)
Pd38 Pd23 Pd32 Pd30 -154.6(3)
C23 Pd30 Pd32 C12 174.9(3)
C14 Pd30 Pd32 C12 4.9(3)
P4 Pd30 Pd32 C12 -79.5(2)
Pd25 Pd30 Pd32 C12 139.8(2)
Pd20 Pd30 Pd32 C12 52.3(2)
C23 Pd30 Pd32 C19 15.6(3)
C14 Pd30 Pd32 C19 -154.3(3)
P4 Pd30 Pd32 C19 121.2(2)
Pd25 Pd30 Pd32 C19 -19.42(18)
Pd20 Pd30 Pd32 C19 -106.90(18)
C23 Pd30 Pd32 P8 -76.0(2)
C14 Pd30 Pd32 P8 114.1(2)
P4 Pd30 Pd32 P8 29.64(10)
Pd25 Pd30 Pd32 P8 -111.00(6)
Pd20 Pd30 Pd32 P8 161.52(6)
C23 Pd30 Pd32 Pd20 122.5(2)
C14 Pd30 Pd32 Pd20 -47.40(19)
P4 Pd30 Pd32 Pd20 -131.89(8)
Pd25 Pd30 Pd32 Pd20 87.47(2)
C23 Pd30 Pd32 Pd25 35.0(2)
C14 Pd30 Pd32 Pd25 -134.87(19)
P4 Pd30 Pd32 Pd25 140.64(8)
Pd20 Pd30 Pd32 Pd25 -87.47(2)
C23 Pd30 Pd32 Pd21 64.7(2)
C14 Pd30 Pd32 Pd21 -105.22(19)
P4 Pd30 Pd32 Pd21 170.29(8)
Pd25 Pd30 Pd32 Pd21 29.65(2)
Pd20 Pd30 Pd32 Pd21 -57.82(2)
C23 Pd30 Pd32 Pd23 127.9(2)
C14 Pd30 Pd32 Pd23 -42.05(19)
P4 Pd30 Pd32 Pd23 -126.54(8)
Pd25 Pd30 Pd32 Pd23 92.82(3)
Pd20 Pd30 Pd32 Pd23 5.35(2)
C2 Pd19 Pd33 C22 94.8(3)
Pd2 Pd19 Pd33 C22 -146.9(3)
Pd14 Pd19 Pd33 C22 -118.7(3)
Pd27 Pd19 Pd33 C22 95.7(3)
Pd15 Pd19 Pd33 C22 -85.6(3)
Pd17 Pd19 Pd33 C22 176.6(3)
Pd38 Pd19 Pd33 C22 -57.2(3)
Pd16 Pd19 Pd33 C22 -115.1(3)
Pd18 Pd19 Pd33 C22 155.2(3)
C2 Pd19 Pd33 C6 -94.8(3)
C22 Pd19 Pd33 C6 170.4(3)
Pd2 Pd19 Pd33 C6 23.6(2)
Pd14 Pd19 Pd33 C6 51.7(2)
Pd27 Pd19 Pd33 C6 -93.8(2)
Pd15 Pd19 Pd33 C6 84.83(19)
Pd17 Pd19 Pd33 C6 -12.99(19)
Pd38 Pd19 Pd33 C6 113.2(3)
Pd16 Pd19 Pd33 C6 55.34(19)
Pd18 Pd19 Pd33 C6 -34.3(2)
C2 Pd19 Pd33 P10 63.9(2)
C22 Pd19 Pd33 P10 -30.8(3)
Pd2 Pd19 Pd33 P10 -177.70(10)
Pd14 Pd19 Pd33 P10 -149.53(10)
Pd27 Pd19 Pd33 P10 64.90(11)
Pd15 Pd19 Pd33 P10 -116.43(10)
Pd17 Pd19 Pd33 P10 145.75(10)
Pd38 Pd19 Pd33 P10 -88.1(2)
Pd16 Pd19 Pd33 P10 -145.91(10)
Pd18 Pd19 Pd33 P10 124.41(10)
C2 Pd19 Pd33 Pd17 -81.82(19)
C22 Pd19 Pd33 Pd17 -176.6(3)
Pd2 Pd19 Pd33 Pd17 36.543(19)
Pd14 Pd19 Pd33 Pd17 64.72(7)
Pd27 Pd19 Pd33 Pd17 -80.85(3)
Pd15 Pd19 Pd33 Pd17 97.82(2)
Pd38 Pd19 Pd33 Pd17 126.2(2)
Pd16 Pd19 Pd33 Pd17 68.335(17)
Pd18 Pd19 Pd33 Pd17 -21.347(19)
C2 Pd19 Pd33 Pd16 -150.15(19)
C22 Pd19 Pd33 Pd16 115.1(3)
Pd2 Pd19 Pd33 Pd16 -31.791(19)
Pd14 Pd19 Pd33 Pd16 -3.62(7)
Pd27 Pd19 Pd33 Pd16 -149.19(3)
Pd15 Pd19 Pd33 Pd16 29.484(19)
Pd17 Pd19 Pd33 Pd16 -68.335(17)
Pd38 Pd19 Pd33 Pd16 57.8(2)
Pd18 Pd19 Pd33 Pd16 -89.68(2)
C2 Pd19 Pd33 Pd38 152.0(3)
C22 Pd19 Pd33 Pd38 57.2(3)
Pd2 Pd19 Pd33 Pd38 -89.6(2)
Pd14 Pd19 Pd33 Pd38 -61.4(2)
Pd27 Pd19 Pd33 Pd38 153.0(2)
Pd15 Pd19 Pd33 Pd38 -28.3(2)
Pd17 Pd19 Pd33 Pd38 -126.2(2)
Pd16 Pd19 Pd33 Pd38 -57.8(2)
Pd18 Pd19 Pd33 Pd38 -147.5(2)
C6 Pd17 Pd33 C22 -166.6(3)
C26 Pd17 Pd33 C22 118.7(3)
Pd37 Pd17 Pd33 C22 128.3(2)
Pd2 Pd17 Pd33 C22 -38.4(2)
Pd11 Pd17 Pd33 C22 -98.8(2)
Pd16 Pd17 Pd33 C22 -79.6(2)
Pd18 Pd17 Pd33 C22 20.7(2)
Pd19 Pd17 Pd33 C22 -2.9(2)
Pd12 Pd17 Pd33 C22 -34.8(2)
C26 Pd17 Pd33 C6 -74.7(3)
Pd37 Pd17 Pd33 C6 -65.1(2)
Pd2 Pd17 Pd33 C6 128.1(2)
Pd11 Pd17 Pd33 C6 67.8(2)
Pd16 Pd17 Pd33 C6 87.0(2)
Pd18 Pd17 Pd33 C6 -172.7(2)
Pd19 Pd17 Pd33 C6 163.6(2)
Pd12 Pd17 Pd33 C6 131.8(2)
C6 Pd17 Pd33 P10 43.5(3)
C26 Pd17 Pd33 P10 -31.2(2)
Pd37 Pd17 Pd33 P10 -21.59(10)
Pd2 Pd17 Pd33 P10 171.63(8)
Pd11 Pd17 Pd33 P10 111.31(8)
Pd16 Pd17 Pd33 P10 130.48(8)
Pd18 Pd17 Pd33 P10 -129.19(8)
Pd19 Pd17 Pd33 P10 -152.88(8)
Pd12 Pd17 Pd33 P10 175.24(8)
C6 Pd17 Pd33 Pd19 -163.6(2)
C26 Pd17 Pd33 Pd19 121.7(2)
Pd37 Pd17 Pd33 Pd19 131.29(5)
Pd2 Pd17 Pd33 Pd19 -35.490(19)
Pd11 Pd17 Pd33 Pd19 -95.81(2)
Pd16 Pd17 Pd33 Pd19 -76.638(18)
Pd18 Pd17 Pd33 Pd19 23.69(2)
Pd12 Pd17 Pd33 Pd19 -31.88(6)
C6 Pd17 Pd33 Pd16 -87.0(2)
C26 Pd17 Pd33 Pd16 -161.7(2)
Pd37 Pd17 Pd33 Pd16 -152.07(5)
Pd2 Pd17 Pd33 Pd16 41.148(19)
Pd11 Pd17 Pd33 Pd16 -19.17(2)
Pd18 Pd17 Pd33 Pd16 100.33(2)
Pd19 Pd17 Pd33 Pd16 76.638(18)
Pd12 Pd17 Pd33 Pd16 44.76(6)
C6 Pd17 Pd33 Pd38 -114.4(3)
C26 Pd17 Pd33 Pd38 170.9(3)
Pd37 Pd17 Pd33 Pd38 -179.5(2)
Pd2 Pd17 Pd33 Pd38 13.7(2)
Pd11 Pd17 Pd33 Pd38 -46.6(2)
Pd16 Pd17 Pd33 Pd38 -27.4(2)
Pd18 Pd17 Pd33 Pd38 72.9(2)
Pd19 Pd17 Pd33 Pd38 49.2(2)
Pd12 Pd17 Pd33 Pd38 17.3(2)
C21 Pd16 Pd33 C22 -122.5(3)
Pd38 Pd16 Pd33 C22 -28.3(3)
Pd2 Pd16 Pd33 C22 76.09(19)
Pd3 Pd16 Pd33 C22 55.9(2)
Pd21 Pd16 Pd33 C22 -149.22(19)
Pd11 Pd16 Pd33 C22 137.31(19)
Pd15 Pd16 Pd33 C22 14.36(19)
Pd17 Pd16 Pd33 C22 118.00(19)
Pd23 Pd16 Pd33 C22 -56.96(19)
Pd19 Pd16 Pd33 C22 44.67(19)
C21 Pd16 Pd33 C6 67.4(3)
Pd38 Pd16 Pd33 C6 161.6(3)
Pd2 Pd16 Pd33 C6 -94.0(2)
Pd3 Pd16 Pd33 C6 -114.2(2)
Pd21 Pd16 Pd33 C6 40.7(2)
Pd11 Pd16 Pd33 C6 -32.8(2)
Pd15 Pd16 Pd33 C6 -155.8(2)
Pd17 Pd16 Pd33 C6 -52.1(2)
Pd23 Pd16 Pd33 C6 132.9(2)
Pd19 Pd16 Pd33 C6 -125.5(2)
C21 Pd16 Pd33 P10 -13.2(2)
Pd38 Pd16 Pd33 P10 81.0(2)
Pd2 Pd16 Pd33 P10 -174.59(9)
Pd3 Pd16 Pd33 P10 165.26(10)
Pd21 Pd16 Pd33 P10 -39.91(10)
Pd11 Pd16 Pd33 P10 -113.38(9)
Pd15 Pd16 Pd33 P10 123.68(9)
Pd17 Pd16 Pd33 P10 -132.69(9)
Pd23 Pd16 Pd33 P10 52.35(10)
Pd19 Pd16 Pd33 P10 153.98(9)
C21 Pd16 Pd33 Pd19 -167.2(2)
Pd38 Pd16 Pd33 Pd19 -73.0(2)
Pd2 Pd16 Pd33 Pd19 31.426(19)
Pd3 Pd16 Pd33 Pd19 11.28(7)
Pd21 Pd16 Pd33 Pd19 166.11(4)
Pd11 Pd16 Pd33 Pd19 92.64(2)
Pd15 Pd16 Pd33 Pd19 -30.30(2)
Pd17 Pd16 Pd33 Pd19 73.331(18)
Pd23 Pd16 Pd33 Pd19 -101.63(3)
C21 Pd16 Pd33 Pd17 119.5(2)
Pd38 Pd16 Pd33 Pd17 -146.3(2)
Pd2 Pd16 Pd33 Pd17 -41.905(19)
Pd3 Pd16 Pd33 Pd17 -62.05(7)
Pd21 Pd16 Pd33 Pd17 92.78(4)
Pd11 Pd16 Pd33 Pd17 19.31(2)
Pd15 Pd16 Pd33 Pd17 -103.63(2)
Pd23 Pd16 Pd33 Pd17 -174.96(3)
Pd19 Pd16 Pd33 Pd17 -73.331(18)
C21 Pd16 Pd33 Pd38 -94.2(3)
Pd2 Pd16 Pd33 Pd38 104.4(2)
Pd3 Pd16 Pd33 Pd38 84.2(2)
Pd21 Pd16 Pd33 Pd38 -120.9(2)
Pd11 Pd16 Pd33 Pd38 165.6(2)
Pd15 Pd16 Pd33 Pd38 42.7(2)
Pd17 Pd16 Pd33 Pd38 146.3(2)
Pd23 Pd16 Pd33 Pd38 -28.7(2)
Pd19 Pd16 Pd33 Pd38 73.0(2)
C7 Pd4 Pd34 C9 75.5(3)
Pd1 Pd4 Pd34 C9 178.8(3)
Pd5 Pd4 Pd34 C9 127.4(3)
Pd8 Pd4 Pd34 C9 -139.3(3)
Pd6 Pd4 Pd34 C9 119.6(3)
Pd9 Pd4 Pd34 C9 -118.8(3)
Pd35 Pd4 Pd34 C9 -84.7(3)
Pd7 Pd4 Pd34 C9 155.5(3)
C9 Pd4 Pd34 C15 -161.6(4)
C7 Pd4 Pd34 C15 -86.2(3)
Pd1 Pd4 Pd34 C15 17.2(2)
Pd5 Pd4 Pd34 C15 -34.2(2)
Pd8 Pd4 Pd34 C15 59.1(2)
Pd6 Pd4 Pd34 C15 -42.0(2)
Pd9 Pd4 Pd34 C15 79.6(2)
Pd35 Pd4 Pd34 C15 113.6(2)
Pd7 Pd4 Pd34 C15 -6.1(2)
C9 Pd4 Pd34 P5 -3.3(3)
C7 Pd4 Pd34 P5 72.2(2)
Pd1 Pd4 Pd34 P5 175.54(12)
Pd5 Pd4 Pd34 P5 124.11(12)
Pd8 Pd4 Pd34 P5 -142.55(12)
Pd6 Pd4 Pd34 P5 116.34(12)
Pd9 Pd4 Pd34 P5 -122.05(12)
Pd35 Pd4 Pd34 P5 -88.03(12)
Pd7 Pd4 Pd34 P5 152.19(12)
C9 Pd4 Pd34 Pd7 -155.5(3)
C7 Pd4 Pd34 Pd7 -80.03(19)
Pd1 Pd4 Pd34 Pd7 23.35(2)
Pd5 Pd4 Pd34 Pd7 -28.08(6)
Pd8 Pd4 Pd34 Pd7 65.259(18)
Pd6 Pd4 Pd34 Pd7 -35.847(19)
Pd9 Pd4 Pd34 Pd7 85.76(3)
Pd35 Pd4 Pd34 Pd7 119.784(19)
C9 Pd4 Pd34 Pd8 139.3(3)
C7 Pd4 Pd34 Pd8 -145.29(19)
Pd1 Pd4 Pd34 Pd8 -41.91(2)
Pd5 Pd4 Pd34 Pd8 -93.34(6)
Pd6 Pd4 Pd34 Pd8 -101.11(2)
Pd9 Pd4 Pd34 Pd8 20.50(3)
Pd35 Pd4 Pd34 Pd8 54.525(17)
Pd7 Pd4 Pd34 Pd8 -65.259(18)
C15 Pd7 Pd34 C9 167.2(4)
Pd11 Pd7 Pd34 C9 -19.8(2)
Pd1 Pd7 Pd34 C9 -42.7(2)
Pd6 Pd7 Pd34 C9 15.7(2)
Pd8 Pd7 Pd34 C9 -85.5(2)
Pd12 Pd7 Pd34 C9 -103.7(2)
Pd28 Pd7 Pd34 C9 69.8(2)
Pd4 Pd7 Pd34 C9 -20.6(2)
Pd11 Pd7 Pd34 C15 173.0(3)
Pd1 Pd7 Pd34 C15 150.1(3)
Pd6 Pd7 Pd34 C15 -151.5(3)
Pd8 Pd7 Pd34 C15 107.3(3)
Pd12 Pd7 Pd34 C15 89.0(3)
Pd28 Pd7 Pd34 C15 -97.5(3)
Pd4 Pd7 Pd34 C15 172.2(3)
C15 Pd7 Pd34 P5 27.0(3)
Pd11 Pd7 Pd34 P5 -160.02(9)
Pd1 Pd7 Pd34 P5 177.09(7)
Pd6 Pd7 Pd34 P5 -124.53(7)
Pd8 Pd7 Pd34 P5 134.27(7)
Pd12 Pd7 Pd34 P5 116.03(7)
Pd28 Pd7 Pd34 P5 -70.50(8)
Pd4 Pd7 Pd34 P5 -160.84(8)
C15 Pd7 Pd34 Pd4 -172.2(3)
Pd11 Pd7 Pd34 Pd4 0.82(8)
Pd1 Pd7 Pd34 Pd4 -22.07(2)
Pd6 Pd7 Pd34 Pd4 36.318(19)
Pd8 Pd7 Pd34 Pd4 -64.883(18)
Pd12 Pd7 Pd34 Pd4 -83.12(2)
Pd28 Pd7 Pd34 Pd4 90.34(3)
C15 Pd7 Pd34 Pd8 -107.3(3)
Pd11 Pd7 Pd34 Pd8 65.70(8)
Pd1 Pd7 Pd34 Pd8 42.817(18)
Pd6 Pd7 Pd34 Pd8 101.20(2)
Pd12 Pd7 Pd34 Pd8 -18.24(2)
Pd28 Pd7 Pd34 Pd8 155.22(3)
Pd4 Pd7 Pd34 Pd8 64.883(18)
C25 Pd8 Pd34 C9 -81.6(3)
C11 Pd8 Pd34 C9 -168.2(5)
Pd1 Pd8 Pd34 C9 70.9(2)
Pd35 Pd8 Pd34 C9 -32.7(2)
Pd12 Pd8 Pd34 C9 134.6(2)
Pd4 Pd8 Pd34 C9 30.1(2)
Pd7 Pd8 Pd34 C9 115.5(2)
Pd13 Pd8 Pd34 C9 61.1(2)
Pd9 Pd8 Pd34 C9 15.3(2)
C25 Pd8 Pd34 C15 119.8(3)
C11 Pd8 Pd34 C15 33.2(4)
Pd1 Pd8 Pd34 C15 -87.7(2)
Pd35 Pd8 Pd34 C15 168.7(2)
Pd12 Pd8 Pd34 C15 -24.0(2)
Pd4 Pd8 Pd34 C15 -128.5(2)
Pd7 Pd8 Pd34 C15 -43.1(2)
Pd13 Pd8 Pd34 C15 -97.5(2)
Pd9 Pd8 Pd34 C15 -143.3(2)
C25 Pd8 Pd34 P5 38.7(2)
C11 Pd8 Pd34 P5 -47.8(4)
Pd1 Pd8 Pd34 P5 -168.77(9)
Pd35 Pd8 Pd34 P5 87.61(9)
Pd12 Pd8 Pd34 P5 -105.10(9)
Pd4 Pd8 Pd34 P5 150.39(9)
Pd7 Pd8 Pd34 P5 -124.18(9)
Pd13 Pd8 Pd34 P5 -178.58(9)
Pd9 Pd8 Pd34 P5 135.60(9)
C25 Pd8 Pd34 Pd4 -111.7(2)
C11 Pd8 Pd34 Pd4 161.8(4)
Pd1 Pd8 Pd34 Pd4 40.841(19)
Pd35 Pd8 Pd34 Pd4 -62.783(19)
Pd12 Pd8 Pd34 Pd4 104.51(2)
Pd7 Pd8 Pd34 Pd4 85.43(2)
Pd13 Pd8 Pd34 Pd4 31.03(6)
Pd9 Pd8 Pd34 Pd4 -14.79(2)
C25 Pd8 Pd34 Pd7 162.9(2)
C11 Pd8 Pd34 Pd7 76.3(4)
Pd1 Pd8 Pd34 Pd7 -44.592(19)
Pd35 Pd8 Pd34 Pd7 -148.22(2)
Pd12 Pd8 Pd34 Pd7 19.08(2)
Pd4 Pd8 Pd34 Pd7 -85.43(2)
Pd13 Pd8 Pd34 Pd7 -54.40(6)
Pd9 Pd8 Pd34 Pd7 -100.22(2)
C11 Pd8 Pd35 C25 82.4(3)
Pd1 Pd8 Pd35 C25 -175.8(3)
Pd12 Pd8 Pd35 C25 131.3(3)
Pd4 Pd8 Pd35 C25 -132.2(3)
Pd7 Pd8 Pd35 C25 -112.6(3)
Pd13 Pd8 Pd35 C25 125.9(3)
Pd34 Pd8 Pd35 C25 -77.2(3)
Pd9 Pd8 Pd35 C25 162.0(3)
C25 Pd8 Pd35 C27 -163.5(4)
C11 Pd8 Pd35 C27 -81.2(3)
Pd1 Pd8 Pd35 C27 20.7(3)
Pd12 Pd8 Pd35 C27 -32.2(3)
Pd4 Pd8 Pd35 C27 64.3(3)
Pd7 Pd8 Pd35 C27 83.8(3)
Pd13 Pd8 Pd35 C27 -37.7(3)
Pd34 Pd8 Pd35 C27 119.2(3)
Pd9 Pd8 Pd35 C27 -1.6(3)
C25 Pd8 Pd35 P3 10.3(3)
C11 Pd8 Pd35 P3 92.7(2)
Pd1 Pd8 Pd35 P3 -165.41(10)
Pd12 Pd8 Pd35 P3 141.64(10)
Pd4 Pd8 Pd35 P3 -121.86(10)
Pd7 Pd8 Pd35 P3 -102.28(10)
Pd13 Pd8 Pd35 P3 136.21(10)
Pd34 Pd8 Pd35 P3 -66.90(10)
Pd9 Pd8 Pd35 P3 172.33(11)
C25 Pd8 Pd35 Pd9 -162.0(3)
C11 Pd8 Pd35 Pd9 -79.6(2)
Pd1 Pd8 Pd35 Pd9 22.26(2)
Pd12 Pd8 Pd35 Pd9 -30.69(6)
Pd4 Pd8 Pd35 Pd9 65.812(17)
Pd7 Pd8 Pd35 Pd9 85.39(3)
Pd13 Pd8 Pd35 Pd9 -36.117(19)
Pd34 Pd8 Pd35 Pd9 120.77(2)
C25 Pd8 Pd35 Pd4 132.2(3)
C11 Pd8 Pd35 Pd4 -145.4(2)
Pd1 Pd8 Pd35 Pd4 -43.547(19)
Pd12 Pd8 Pd35 Pd4 -96.50(6)
Pd7 Pd8 Pd35 Pd4 19.58(3)
Pd13 Pd8 Pd35 Pd4 -101.929(19)
Pd34 Pd8 Pd35 Pd4 54.961(17)
Pd9 Pd8 Pd35 Pd4 -65.812(17)
C27 Pd9 Pd35 C25 166.3(4)
Pd10 Pd9 Pd35 C25 -15.1(3)
Pd1 Pd9 Pd35 C25 -37.0(3)
Pd13 Pd9 Pd35 C25 21.8(3)
Pd4 Pd9 Pd35 C25 -80.1(2)
Pd5 Pd9 Pd35 C25 -97.8(2)
Pd29 Pd9 Pd35 C25 76.2(3)
Pd8 Pd9 Pd35 C25 -15.7(2)
Pd10 Pd9 Pd35 C27 178.6(3)
Pd1 Pd9 Pd35 C27 156.7(3)
Pd13 Pd9 Pd35 C27 -144.5(3)
Pd4 Pd9 Pd35 C27 113.6(3)
Pd5 Pd9 Pd35 C27 95.9(3)
Pd29 Pd9 Pd35 C27 -90.1(3)
Pd8 Pd9 Pd35 C27 178.0(3)
C27 Pd9 Pd35 P3 7.7(3)
Pd10 Pd9 Pd35 P3 -173.65(9)
Pd1 Pd9 Pd35 P3 164.47(7)
Pd13 Pd9 Pd35 P3 -136.76(7)
Pd4 Pd9 Pd35 P3 121.35(8)
Pd5 Pd9 Pd35 P3 103.64(8)
Pd29 Pd9 Pd35 P3 -82.37(8)
Pd8 Pd9 Pd35 P3 -174.23(8)
C27 Pd9 Pd35 Pd8 -178.0(3)
Pd10 Pd9 Pd35 Pd8 0.58(8)
Pd1 Pd9 Pd35 Pd8 -21.30(2)
Pd13 Pd9 Pd35 Pd8 37.469(19)
Pd4 Pd9 Pd35 Pd8 -64.421(18)
Pd5 Pd9 Pd35 Pd8 -82.13(2)
Pd29 Pd9 Pd35 Pd8 91.86(3)
C27 Pd9 Pd35 Pd4 -113.6(3)
Pd10 Pd9 Pd35 Pd4 65.00(8)
Pd1 Pd9 Pd35 Pd4 43.118(18)
Pd13 Pd9 Pd35 Pd4 101.89(2)
Pd5 Pd9 Pd35 Pd4 -17.71(2)
Pd29 Pd9 Pd35 Pd4 156.28(3)
Pd8 Pd9 Pd35 Pd4 64.421(18)
C9 Pd4 Pd35 C25 -76.4(3)
C7 Pd4 Pd35 C25 -168.2(4)
Pd1 Pd4 Pd35 C25 76.64(19)
Pd34 Pd4 Pd35 C25 -28.20(19)
Pd5 Pd4 Pd35 C25 138.70(19)
Pd8 Pd4 Pd35 C25 34.36(19)
Pd6 Pd4 Pd35 C25 69.1(2)
Pd9 Pd4 Pd35 C25 120.74(19)
Pd7 Pd4 Pd35 C25 20.46(19)
C9 Pd4 Pd35 C27 122.5(3)
C7 Pd4 Pd35 C27 30.7(4)
Pd1 Pd4 Pd35 C27 -84.47(19)
Pd34 Pd4 Pd35 C27 170.69(19)
Pd5 Pd4 Pd35 C27 -22.41(19)
Pd8 Pd4 Pd35 C27 -126.75(19)
Pd6 Pd4 Pd35 C27 -92.0(2)
Pd9 Pd4 Pd35 C27 -40.37(19)
Pd7 Pd4 Pd35 C27 -140.65(19)
C9 Pd4 Pd35 P3 33.7(2)
C7 Pd4 Pd35 P3 -58.0(4)
Pd1 Pd4 Pd35 P3 -173.25(8)
Pd34 Pd4 Pd35 P3 81.91(8)
Pd5 Pd4 Pd35 P3 -111.19(8)
Pd8 Pd4 Pd35 P3 144.47(8)
Pd6 Pd4 Pd35 P3 179.22(8)
Pd9 Pd4 Pd35 P3 -129.15(8)
Pd7 Pd4 Pd35 P3 130.57(8)
C9 Pd4 Pd35 Pd8 -110.8(2)
C7 Pd4 Pd35 Pd8 157.5(4)
Pd1 Pd4 Pd35 Pd8 42.273(19)
Pd34 Pd4 Pd35 Pd8 -62.566(18)
Pd5 Pd4 Pd35 Pd8 104.34(2)
Pd6 Pd4 Pd35 Pd8 34.75(5)
Pd9 Pd4 Pd35 Pd8 86.38(2)
Pd7 Pd4 Pd35 Pd8 -13.902(19)
C9 Pd4 Pd35 Pd9 162.8(2)
C7 Pd4 Pd35 Pd9 71.1(4)
Pd1 Pd4 Pd35 Pd9 -44.106(18)
Pd34 Pd4 Pd35 Pd9 -148.95(2)
Pd5 Pd4 Pd35 Pd9 17.96(2)
Pd8 Pd4 Pd35 Pd9 -86.38(2)
Pd6 Pd4 Pd35 Pd9 -51.63(5)
Pd7 Pd4 Pd35 Pd9 -100.28(2)
C12 Pd23 Pd36 C28 94.8(4)
Pd3 Pd23 Pd36 C28 -146.3(3)
Pd21 Pd23 Pd36 C28 -110.3(3)
Pd32 Pd23 Pd36 C28 92.7(3)
Pd16 Pd23 Pd36 C28 -85.6(3)
Pd22 Pd23 Pd36 C28 176.1(3)
Pd20 Pd23 Pd36 C28 155.4(3)
Pd15 Pd23 Pd36 C28 -117.0(3)
Pd38 Pd23 Pd36 C28 -60.0(4)
C28 Pd23 Pd36 C13 172.0(4)
C12 Pd23 Pd36 C13 -93.2(3)
Pd3 Pd23 Pd36 C13 25.7(2)
Pd21 Pd23 Pd36 C13 61.7(2)
Pd32 Pd23 Pd36 C13 -95.4(2)
Pd16 Pd23 Pd36 C13 86.4(2)
Pd22 Pd23 Pd36 C13 -11.9(2)
Pd20 Pd23 Pd36 C13 -32.6(2)
Pd15 Pd23 Pd36 C13 55.0(2)
Pd38 Pd23 Pd36 C13 112.0(3)
C28 Pd23 Pd36 P9 -38.4(3)
C12 Pd23 Pd36 P9 56.4(2)
Pd3 Pd23 Pd36 P9 175.25(9)
Pd21 Pd23 Pd36 P9 -148.69(10)
Pd32 Pd23 Pd36 P9 54.23(10)
Pd16 Pd23 Pd36 P9 -124.05(9)
Pd22 Pd23 Pd36 P9 137.69(9)
Pd20 Pd23 Pd36 P9 116.97(9)
Pd15 Pd23 Pd36 P9 -155.43(9)
Pd38 Pd23 Pd36 P9 -98.4(2)
C28 Pd23 Pd36 Pd15 117.0(3)
C12 Pd23 Pd36 Pd15 -148.20(18)
Pd3 Pd23 Pd36 Pd15 -29.321(19)
Pd21 Pd23 Pd36 Pd15 6.74(7)
Pd32 Pd23 Pd36 Pd15 -150.34(4)
Pd16 Pd23 Pd36 Pd15 31.374(19)
Pd22 Pd23 Pd36 Pd15 -66.881(17)
Pd20 Pd23 Pd36 Pd15 -87.60(2)
Pd38 Pd23 Pd36 Pd15 56.98(18)
C28 Pd23 Pd36 Pd22 -176.1(3)
C12 Pd23 Pd36 Pd22 -81.32(18)
Pd3 Pd23 Pd36 Pd22 37.560(19)
Pd21 Pd23 Pd36 Pd22 73.62(7)
Pd32 Pd23 Pd36 Pd22 -83.46(4)
Pd16 Pd23 Pd36 Pd22 98.25(2)
Pd20 Pd23 Pd36 Pd22 -20.72(2)
Pd15 Pd23 Pd36 Pd22 66.881(17)
Pd38 Pd23 Pd36 Pd22 123.86(18)
C28 Pd23 Pd36 Pd38 60.0(4)
C12 Pd23 Pd36 Pd38 154.8(3)
Pd3 Pd23 Pd36 Pd38 -86.30(18)
Pd21 Pd23 Pd36 Pd38 -50.24(19)
Pd32 Pd23 Pd36 Pd38 152.68(19)
Pd16 Pd23 Pd36 Pd38 -25.61(18)
Pd22 Pd23 Pd36 Pd38 -123.86(18)
Pd20 Pd23 Pd36 Pd38 -144.58(18)
Pd15 Pd23 Pd36 Pd38 -56.98(18)
C4 Pd15 Pd36 C28 -123.3(3)
Pd38 Pd15 Pd36 C28 -33.5(3)
Pd3 Pd15 Pd36 C28 71.6(2)
Pd14 Pd15 Pd36 C28 -151.3(2)
Pd2 Pd15 Pd36 C28 45.6(2)
Pd22 Pd15 Pd36 C28 114.9(2)
Pd16 Pd15 Pd36 C28 10.5(2)
Pd10 Pd15 Pd36 C28 131.2(2)
Pd19 Pd15 Pd36 C28 -58.0(2)
Pd23 Pd15 Pd36 C28 42.9(2)
C4 Pd15 Pd36 C13 68.4(3)
Pd38 Pd15 Pd36 C13 158.2(3)
Pd3 Pd15 Pd36 C13 -96.7(2)
Pd14 Pd15 Pd36 C13 40.4(2)
Pd2 Pd15 Pd36 C13 -122.7(2)
Pd22 Pd15 Pd36 C13 -53.4(2)
Pd16 Pd15 Pd36 C13 -157.8(2)
Pd10 Pd15 Pd36 C13 -37.1(2)
Pd19 Pd15 Pd36 C13 133.7(2)
Pd23 Pd15 Pd36 C13 -125.3(2)
C4 Pd15 Pd36 P9 -9.2(2)
Pd38 Pd15 Pd36 P9 80.7(2)
Pd3 Pd15 Pd36 P9 -174.27(9)
Pd14 Pd15 Pd36 P9 -37.11(10)
Pd2 Pd15 Pd36 P9 159.80(10)
Pd22 Pd15 Pd36 P9 -130.94(9)
Pd16 Pd15 Pd36 P9 124.63(9)
Pd10 Pd15 Pd36 P9 -114.64(9)
Pd19 Pd15 Pd36 P9 56.17(10)
Pd23 Pd15 Pd36 P9 157.10(9)
C4 Pd15 Pd36 Pd23 -166.3(2)
Pd38 Pd15 Pd36 Pd23 -76.4(2)
Pd3 Pd15 Pd36 Pd23 28.630(19)
Pd14 Pd15 Pd36 Pd23 165.79(4)
Pd2 Pd15 Pd36 Pd23 2.70(6)
Pd22 Pd15 Pd36 Pd23 71.962(18)
Pd16 Pd15 Pd36 Pd23 -32.474(19)
Pd10 Pd15 Pd36 Pd23 88.26(2)
Pd19 Pd15 Pd36 Pd23 -100.93(3)
C4 Pd15 Pd36 Pd22 121.8(2)
Pd38 Pd15 Pd36 Pd22 -148.4(2)
Pd3 Pd15 Pd36 Pd22 -43.331(19)
Pd14 Pd15 Pd36 Pd22 93.83(4)
Pd2 Pd15 Pd36 Pd22 -69.26(6)
Pd16 Pd15 Pd36 Pd22 -104.44(2)
Pd10 Pd15 Pd36 Pd22 16.30(2)
Pd19 Pd15 Pd36 Pd22 -172.89(3)
Pd23 Pd15 Pd36 Pd22 -71.962(18)
C4 Pd15 Pd36 Pd38 -89.8(3)
Pd3 Pd15 Pd36 Pd38 105.1(2)
Pd14 Pd15 Pd36 Pd38 -117.8(2)
Pd2 Pd15 Pd36 Pd38 79.1(2)
Pd22 Pd15 Pd36 Pd38 148.4(2)
Pd16 Pd15 Pd36 Pd38 44.0(2)
Pd10 Pd15 Pd36 Pd38 164.7(2)
Pd19 Pd15 Pd36 Pd38 -24.5(2)
Pd23 Pd15 Pd36 Pd38 76.4(2)
C5 Pd22 Pd36 C28 114.9(3)
C13 Pd22 Pd36 C28 -168.5(4)
Pd26 Pd22 Pd36 C28 118.2(3)
Pd3 Pd22 Pd36 C28 -39.4(3)
Pd15 Pd22 Pd36 C28 -82.1(3)
Pd10 Pd22 Pd36 C28 -98.4(3)
Pd20 Pd22 Pd36 C28 19.3(3)
Pd23 Pd22 Pd36 C28 -3.2(3)
C5 Pd22 Pd36 C13 -76.6(3)
Pd26 Pd22 Pd36 C13 -73.4(3)
Pd3 Pd22 Pd36 C13 129.1(3)
Pd15 Pd22 Pd36 C13 86.4(3)
Pd10 Pd22 Pd36 C13 70.0(3)
Pd20 Pd22 Pd36 C13 -172.3(3)
Pd23 Pd22 Pd36 C13 165.2(3)
C5 Pd22 Pd36 P9 -26.7(2)
C13 Pd22 Pd36 P9 49.9(3)
Pd26 Pd22 Pd36 P9 -23.42(11)
Pd3 Pd22 Pd36 P9 179.03(9)
Pd15 Pd22 Pd36 P9 136.31(9)
Pd10 Pd22 Pd36 P9 119.99(9)
Pd20 Pd22 Pd36 P9 -122.32(9)
Pd23 Pd22 Pd36 P9 -144.83(9)
C5 Pd22 Pd36 Pd23 118.14(19)
C13 Pd22 Pd36 Pd23 -165.2(2)
Pd26 Pd22 Pd36 Pd23 121.41(5)
Pd3 Pd22 Pd36 Pd23 -36.137(19)
Pd15 Pd22 Pd36 Pd23 -78.861(19)
Pd10 Pd22 Pd36 Pd23 -95.18(2)
Pd20 Pd22 Pd36 Pd23 22.51(2)
C5 Pd22 Pd36 Pd15 -163.00(19)
C13 Pd22 Pd36 Pd15 -86.4(2)
Pd26 Pd22 Pd36 Pd15 -159.73(5)
Pd3 Pd22 Pd36 Pd15 42.724(19)
Pd10 Pd22 Pd36 Pd15 -16.32(2)
Pd20 Pd22 Pd36 Pd15 101.37(2)
Pd23 Pd22 Pd36 Pd15 78.861(19)
C5 Pd22 Pd36 Pd38 171.2(3)
C13 Pd22 Pd36 Pd38 -112.2(3)
Pd26 Pd22 Pd36 Pd38 174.5(2)
Pd3 Pd22 Pd36 Pd38 16.93(19)
Pd15 Pd22 Pd36 Pd38 -25.80(19)
Pd10 Pd22 Pd36 Pd38 -42.11(19)
Pd20 Pd22 Pd36 Pd38 75.58(19)
Pd23 Pd22 Pd36 Pd38 53.07(19)
C11 Pd12 Pd37 C3 -49.9(3)
Pd8 Pd12 Pd37 C3 16.9(3)
Pd18 Pd12 Pd37 C3 -126.3(3)
Pd13 Pd12 Pd37 C3 -113.8(3)
Pd1 Pd12 Pd37 C3 128.9(3)
Pd2 Pd12 Pd37 C3 -177.6(3)
Pd11 Pd12 Pd37 C3 128.5(3)
Pd7 Pd12 Pd37 C3 75.2(3)
Pd17 Pd12 Pd37 C3 176.8(3)
C3 Pd12 Pd37 C26 165.6(4)
C11 Pd12 Pd37 C26 115.7(3)
Pd8 Pd12 Pd37 C26 -177.5(3)
Pd18 Pd12 Pd37 C26 39.3(3)
Pd13 Pd12 Pd37 C26 51.8(3)
Pd1 Pd12 Pd37 C26 -65.5(3)
Pd2 Pd12 Pd37 C26 -12.0(3)
Pd11 Pd12 Pd37 C26 -65.9(3)
Pd7 Pd12 Pd37 C26 -119.2(3)
Pd17 Pd12 Pd37 C26 -17.6(3)
C3 Pd12 Pd37 P12 -20.4(3)
C11 Pd12 Pd37 P12 -70.3(2)
Pd8 Pd12 Pd37 P12 -3.49(13)
Pd18 Pd12 Pd37 P12 -146.67(11)
Pd13 Pd12 Pd37 P12 -134.20(11)
Pd1 Pd12 Pd37 P12 108.50(12)
Pd2 Pd12 Pd37 P12 162.02(11)
Pd11 Pd12 Pd37 P12 108.16(11)
Pd7 Pd12 Pd37 P12 54.82(12)
Pd17 Pd12 Pd37 P12 156.46(12)
C3 Pd12 Pd37 Pd17 -176.8(3)
C11 Pd12 Pd37 Pd17 133.3(2)
Pd8 Pd12 Pd37 Pd17 -159.95(4)
Pd18 Pd12 Pd37 Pd17 56.873(17)
Pd13 Pd12 Pd37 Pd17 69.35(4)
Pd1 Pd12 Pd37 Pd17 -47.95(4)
Pd2 Pd12 Pd37 Pd17 5.56(2)
Pd11 Pd12 Pd37 Pd17 -48.296(17)
Pd7 Pd12 Pd37 Pd17 -101.64(2)
C6 Pd17 Pd37 C3 138.3(3)
C26 Pd17 Pd37 C3 -162.0(4)
Pd2 Pd17 Pd37 C3 -8.5(2)
Pd33 Pd17 Pd37 C3 -174.8(2)
Pd11 Pd17 Pd37 C3 46.7(2)
Pd16 Pd17 Pd37 C3 52.1(2)
Pd18 Pd17 Pd37 C3 -56.8(2)
Pd19 Pd17 Pd37 C3 -69.0(2)
Pd12 Pd17 Pd37 C3 -2.8(2)
C6 Pd17 Pd37 C26 -59.8(4)
Pd2 Pd17 Pd37 C26 153.4(3)
Pd33 Pd17 Pd37 C26 -12.8(3)
Pd11 Pd17 Pd37 C26 -151.4(3)
Pd16 Pd17 Pd37 C26 -145.9(3)
Pd18 Pd17 Pd37 C26 105.2(3)
Pd19 Pd17 Pd37 C26 93.0(3)
Pd12 Pd17 Pd37 C26 159.2(3)
C6 Pd17 Pd37 P12 -20.2(2)
C26 Pd17 Pd37 P12 39.5(3)
Pd2 Pd17 Pd37 P12 -167.04(8)
Pd33 Pd17 Pd37 P12 26.70(10)
Pd11 Pd17 Pd37 P12 -111.84(8)
Pd16 Pd17 Pd37 P12 -106.41(9)
Pd18 Pd17 Pd37 P12 144.70(8)
Pd19 Pd17 Pd37 P12 132.54(8)
Pd12 Pd17 Pd37 P12 -161.29(9)
C6 Pd17 Pd37 Pd12 141.07(19)
C26 Pd17 Pd37 Pd12 -159.2(3)
Pd2 Pd17 Pd37 Pd12 -5.75(2)
Pd33 Pd17 Pd37 Pd12 -172.01(5)
Pd11 Pd17 Pd37 Pd12 49.451(18)
Pd16 Pd17 Pd37 Pd12 54.88(4)
Pd18 Pd17 Pd37 Pd12 -54.013(17)
Pd19 Pd17 Pd37 Pd12 -66.17(3)
C21 Pd16 Pd38 C22 121.1(4)
Pd2 Pd16 Pd38 C22 -71.3(3)
Pd3 Pd16 Pd38 C22 -133.2(3)
Pd21 Pd16 Pd38 C22 162.1(2)
Pd33 Pd16 Pd38 C22 25.1(3)
Pd11 Pd16 Pd38 C22 -84.8(10)
Pd15 Pd16 Pd38 C22 -103.9(4)
Pd17 Pd16 Pd38 C22 -7.5(4)
Pd23 Pd16 Pd38 C22 -176.5(4)
Pd19 Pd16 Pd38 C22 -35.6(3)
C21 Pd16 Pd38 C28 -46.8(4)
Pd2 Pd16 Pd38 C28 120.8(3)
Pd3 Pd16 Pd38 C28 58.9(4)
Pd21 Pd16 Pd38 C28 -5.8(5)
Pd33 Pd16 Pd38 C28 -142.8(4)
Pd11 Pd16 Pd38 C28 107.3(9)
Pd15 Pd16 Pd38 C28 88.2(4)
Pd17 Pd16 Pd38 C28 -175.3(3)
Pd23 Pd16 Pd38 C28 15.6(3)
Pd19 Pd16 Pd38 C28 156.5(4)
C21 Pd16 Pd38 Pd15 -135.0(2)
Pd2 Pd16 Pd38 Pd15 32.6(2)
Pd3 Pd16 Pd38 Pd15 -29.3(2)
Pd21 Pd16 Pd38 Pd15 -94.1(2)
Pd33 Pd16 Pd38 Pd15 129.0(2)
Pd11 Pd16 Pd38 Pd15 19.0(10)
Pd17 Pd16 Pd38 Pd15 96.43(17)
Pd23 Pd16 Pd38 Pd15 -72.65(14)
Pd19 Pd16 Pd38 Pd15 68.31(14)
C21 Pd16 Pd38 Pd33 95.9(2)
Pd2 Pd16 Pd38 Pd33 -96.42(10)
Pd3 Pd16 Pd38 Pd33 -158.32(4)
Pd21 Pd16 Pd38 Pd33 136.91(11)
Pd11 Pd16 Pd38 Pd33 -110.0(9)
Pd15 Pd16 Pd38 Pd33 -129.0(2)
Pd17 Pd16 Pd38 Pd33 -32.59(19)
Pd23 Pd16 Pd38 Pd33 158.32(15)
Pd19 Pd16 Pd38 Pd33 -60.72(10)
C21 Pd16 Pd38 Pd19 156.7(2)
Pd2 Pd16 Pd38 Pd19 -35.70(16)
Pd3 Pd16 Pd38 Pd19 -97.60(12)
Pd21 Pd16 Pd38 Pd19 -162.37(7)
Pd33 Pd16 Pd38 Pd19 60.72(10)
Pd11 Pd16 Pd38 Pd19 -49.3(10)
Pd15 Pd16 Pd38 Pd19 -68.31(14)
Pd17 Pd16 Pd38 Pd19 28.1(2)
Pd23 Pd16 Pd38 Pd19 -140.96(17)
C21 Pd16 Pd38 Pd36 -89.1(3)
Pd2 Pd16 Pd38 Pd36 78.5(3)
Pd3 Pd16 Pd38 Pd36 16.6(3)
Pd21 Pd16 Pd38 Pd36 -48.2(4)
Pd33 Pd16 Pd38 Pd36 174.9(3)
Pd11 Pd16 Pd38 Pd36 64.9(10)
Pd15 Pd16 Pd38 Pd36 45.90(17)
Pd17 Pd16 Pd38 Pd36 142.34(17)
Pd23 Pd16 Pd38 Pd36 -26.75(18)
Pd19 Pd16 Pd38 Pd36 114.2(3)
C21 Pd16 Pd38 Pd23 -62.4(2)
Pd2 Pd16 Pd38 Pd23 105.26(9)
Pd3 Pd16 Pd38 Pd23 43.36(13)
Pd21 Pd16 Pd38 Pd23 -21.4(2)
Pd33 Pd16 Pd38 Pd23 -158.32(15)
Pd11 Pd16 Pd38 Pd23 91.7(9)
Pd15 Pd16 Pd38 Pd23 72.65(14)
Pd17 Pd16 Pd38 Pd23 169.09(5)
Pd19 Pd16 Pd38 Pd23 140.96(17)
C4 Pd15 Pd38 C22 -45.9(4)
Pd3 Pd15 Pd38 C22 118.2(3)
Pd14 Pd15 Pd38 C22 -5.9(5)
Pd2 Pd15 Pd38 C22 57.0(4)
Pd36 Pd15 Pd38 C22 -145.4(4)
Pd22 Pd15 Pd38 C22 -176.9(3)
Pd16 Pd15 Pd38 C22 88.6(4)
Pd10 Pd15 Pd38 C22 96.6(8)
Pd19 Pd15 Pd38 C22 14.6(3)
Pd23 Pd15 Pd38 C22 155.3(4)
C4 Pd15 Pd38 C28 127.0(4)
Pd3 Pd15 Pd38 C28 -69.0(3)
Pd14 Pd15 Pd38 C28 167.0(2)
Pd2 Pd15 Pd38 C28 -130.1(3)
Pd36 Pd15 Pd38 C28 27.4(3)
Pd22 Pd15 Pd38 C28 -4.0(4)
Pd16 Pd15 Pd38 C28 -98.5(4)
Pd10 Pd15 Pd38 C28 -90.5(8)
Pd19 Pd15 Pd38 C28 -172.5(4)
Pd23 Pd15 Pd38 C28 -31.8(3)
C4 Pd15 Pd38 Pd16 -134.5(2)
Pd3 Pd15 Pd38 Pd16 29.5(2)
Pd14 Pd15 Pd38 Pd16 -94.5(2)
Pd2 Pd15 Pd38 Pd16 -31.6(2)
Pd36 Pd15 Pd38 Pd16 125.9(2)
Pd22 Pd15 Pd38 Pd16 94.47(18)
Pd10 Pd15 Pd38 Pd16 7.9(9)
Pd19 Pd15 Pd38 Pd16 -74.00(15)
Pd23 Pd15 Pd38 Pd16 66.66(14)
C4 Pd15 Pd38 Pd33 -90.0(3)
Pd3 Pd15 Pd38 Pd33 74.0(3)
Pd14 Pd15 Pd38 Pd33 -50.0(4)
Pd2 Pd15 Pd38 Pd33 12.9(3)
Pd36 Pd15 Pd38 Pd33 170.4(3)
Pd22 Pd15 Pd38 Pd33 138.96(19)
Pd16 Pd15 Pd38 Pd33 44.50(19)
Pd10 Pd15 Pd38 Pd33 52.4(10)
Pd19 Pd15 Pd38 Pd33 -29.51(19)
Pd23 Pd15 Pd38 Pd33 111.2(3)
C4 Pd15 Pd38 Pd19 -60.5(2)
Pd3 Pd15 Pd38 Pd19 103.51(11)
Pd14 Pd15 Pd38 Pd19 -20.5(2)
Pd2 Pd15 Pd38 Pd19 42.38(15)
Pd36 Pd15 Pd38 Pd19 -160.07(18)
Pd22 Pd15 Pd38 Pd19 168.47(5)
Pd16 Pd15 Pd38 Pd19 74.00(15)
Pd10 Pd15 Pd38 Pd19 81.9(8)
Pd23 Pd15 Pd38 Pd19 140.66(17)
C4 Pd15 Pd38 Pd36 99.5(2)
Pd3 Pd15 Pd38 Pd36 -96.42(11)
Pd14 Pd15 Pd38 Pd36 139.54(10)
Pd2 Pd15 Pd38 Pd36 -157.54(4)
Pd22 Pd15 Pd38 Pd36 -31.5(2)
Pd16 Pd15 Pd38 Pd36 -125.9(2)
Pd10 Pd15 Pd38 Pd36 -118.0(7)
Pd19 Pd15 Pd38 Pd36 160.07(18)
Pd23 Pd15 Pd38 Pd36 -59.27(9)
C4 Pd15 Pd38 Pd23 158.8(2)
Pd3 Pd15 Pd38 Pd23 -37.15(15)
Pd14 Pd15 Pd38 Pd23 -161.20(7)
Pd2 Pd15 Pd38 Pd23 -98.28(10)
Pd36 Pd15 Pd38 Pd23 59.27(9)
Pd22 Pd15 Pd38 Pd23 27.8(2)
Pd16 Pd15 Pd38 Pd23 -66.66(14)
Pd10 Pd15 Pd38 Pd23 -58.7(8)
Pd19 Pd15 Pd38 Pd23 -140.66(17)
C6 Pd33 Pd38 C22 -161.0(3)
P10 Pd33 Pd38 C22 85.2(3)
Pd19 Pd33 Pd38 C22 -59.8(3)
Pd17 Pd33 Pd38 C22 -110.2(3)
Pd16 Pd33 Pd38 C22 -141.1(4)
C22 Pd33 Pd38 C28 -153.6(7)
C6 Pd33 Pd38 C28 45.4(7)
P10 Pd33 Pd38 C28 -68.3(6)
Pd19 Pd33 Pd38 C28 146.7(6)
Pd17 Pd33 Pd38 C28 96.2(6)
Pd16 Pd33 Pd38 C28 65.3(6)
C22 Pd33 Pd38 Pd16 141.1(4)
C6 Pd33 Pd38 Pd16 -19.9(3)
P10 Pd33 Pd38 Pd16 -133.63(12)
Pd19 Pd33 Pd38 Pd16 81.35(14)
Pd17 Pd33 Pd38 Pd16 30.93(19)
C22 Pd33 Pd38 Pd15 92.4(4)
C6 Pd33 Pd38 Pd15 -68.6(4)
P10 Pd33 Pd38 Pd15 177.7(2)
Pd19 Pd33 Pd38 Pd15 32.7(2)
Pd17 Pd33 Pd38 Pd15 -17.8(3)
Pd16 Pd33 Pd38 Pd15 -48.7(2)
C22 Pd33 Pd38 Pd19 59.8(3)
C6 Pd33 Pd38 Pd19 -101.2(3)
P10 Pd33 Pd38 Pd19 145.02(8)
Pd17 Pd33 Pd38 Pd19 -50.42(14)
Pd16 Pd33 Pd38 Pd19 -81.35(14)
C22 Pd33 Pd38 Pd36 123.3(14)
C6 Pd33 Pd38 Pd36 -37.8(14)
P10 Pd33 Pd38 Pd36 -151.5(12)
Pd19 Pd33 Pd38 Pd36 63.5(12)
Pd17 Pd33 Pd38 Pd36 13.0(13)
Pd16 Pd33 Pd38 Pd36 -17.9(12)
C22 Pd33 Pd38 Pd23 162.1(5)
C6 Pd33 Pd38 Pd23 1.0(4)
P10 Pd33 Pd38 Pd23 -112.7(2)
Pd19 Pd33 Pd38 Pd23 102.3(3)
Pd17 Pd33 Pd38 Pd23 51.9(3)
Pd16 Pd33 Pd38 Pd23 20.92(15)
C2 Pd19 Pd38 C22 2.6(6)
Pd2 Pd19 Pd38 C22 158.6(3)
Pd33 Pd19 Pd38 C22 56.0(3)
Pd14 Pd19 Pd38 C22 -142.5(3)
Pd27 Pd19 Pd38 C22 -86.9(4)
Pd15 Pd19 Pd38 C22 -159.6(4)
Pd17 Pd19 Pd38 C22 100.4(3)
Pd16 Pd19 Pd38 C22 124.5(4)
Pd18 Pd19 Pd38 C22 141.3(3)
C2 Pd19 Pd38 C28 178.8(8)
C22 Pd19 Pd38 C28 176.2(12)
Pd2 Pd19 Pd38 C28 -25.2(10)
Pd33 Pd19 Pd38 C28 -127.8(10)
Pd14 Pd19 Pd38 C28 33.7(10)
Pd27 Pd19 Pd38 C28 89.3(10)
Pd15 Pd19 Pd38 C28 16.6(9)
Pd17 Pd19 Pd38 C28 -83.4(10)
Pd16 Pd19 Pd38 C28 -59.3(9)
Pd18 Pd19 Pd38 C28 -42.4(12)
C2 Pd19 Pd38 Pd16 -121.9(4)
C22 Pd19 Pd38 Pd16 -124.5(4)
Pd2 Pd19 Pd38 Pd16 34.12(17)
Pd33 Pd19 Pd38 Pd16 -68.51(15)
Pd14 Pd19 Pd38 Pd16 93.00(16)
Pd27 Pd19 Pd38 Pd16 148.6(2)
Pd15 Pd19 Pd38 Pd16 75.87(18)
Pd17 Pd19 Pd38 Pd16 -24.11(19)
Pd18 Pd19 Pd38 Pd16 16.8(5)
C2 Pd19 Pd38 Pd15 162.3(3)
C22 Pd19 Pd38 Pd15 159.6(4)
Pd2 Pd19 Pd38 Pd15 -41.75(16)
Pd33 Pd19 Pd38 Pd15 -144.4(2)
Pd14 Pd19 Pd38 Pd15 17.1(2)
Pd27 Pd19 Pd38 Pd15 72.8(4)
Pd17 Pd19 Pd38 Pd15 -99.97(15)
Pd16 Pd19 Pd38 Pd15 -75.87(18)
Pd18 Pd19 Pd38 Pd15 -59.0(4)
C2 Pd19 Pd38 Pd33 -53.3(5)
C22 Pd19 Pd38 Pd33 -56.0(3)
Pd2 Pd19 Pd38 Pd33 102.63(9)
Pd14 Pd19 Pd38 Pd33 161.51(5)
Pd27 Pd19 Pd38 Pd33 -142.9(2)
Pd15 Pd19 Pd38 Pd33 144.4(2)
Pd17 Pd19 Pd38 Pd33 44.41(12)
Pd16 Pd19 Pd38 Pd33 68.51(15)
Pd18 Pd19 Pd38 Pd33 85.4(3)
C2 Pd19 Pd38 Pd36 143.0(4)
C22 Pd19 Pd38 Pd36 140.4(5)
Pd2 Pd19 Pd38 Pd36 -61.0(3)
Pd33 Pd19 Pd38 Pd36 -163.7(4)
Pd14 Pd19 Pd38 Pd36 -2.1(4)
Pd27 Pd19 Pd38 Pd36 53.5(5)
Pd15 Pd19 Pd38 Pd36 -19.27(17)
Pd17 Pd19 Pd38 Pd36 -119.2(3)
Pd16 Pd19 Pd38 Pd36 -95.1(3)
Pd18 Pd19 Pd38 Pd36 -78.3(5)
C2 Pd19 Pd38 Pd23 -158.8(3)
C22 Pd19 Pd38 Pd23 -161.4(5)
Pd2 Pd19 Pd38 Pd23 -2.8(3)
Pd33 Pd19 Pd38 Pd23 -105.4(3)
Pd14 Pd19 Pd38 Pd23 56.1(3)
Pd27 Pd19 Pd38 Pd23 111.7(3)
Pd15 Pd19 Pd38 Pd23 38.94(18)
Pd17 Pd19 Pd38 Pd23 -61.0(3)
Pd16 Pd19 Pd38 Pd23 -36.92(18)
Pd18 Pd19 Pd38 Pd23 -20.1(6)
C28 Pd36 Pd38 C22 -153.5(8)
C13 Pd36 Pd38 C22 47.1(8)
P9 Pd36 Pd38 C22 -68.1(7)
Pd23 Pd36 Pd38 C22 150.6(7)
Pd15 Pd36 Pd38 C22 70.1(6)
Pd22 Pd36 Pd38 C22 98.8(7)
C13 Pd36 Pd38 C28 -159.4(4)
P9 Pd36 Pd38 C28 85.4(3)
Pd23 Pd36 Pd38 C28 -55.9(3)
Pd15 Pd36 Pd38 C28 -136.4(4)
Pd22 Pd36 Pd38 C28 -107.7(3)
C28 Pd36 Pd38 Pd16 85.7(4)
C13 Pd36 Pd38 Pd16 -73.7(4)
P9 Pd36 Pd38 Pd16 171.1(2)
Pd23 Pd36 Pd38 Pd16 29.8(2)
Pd15 Pd36 Pd38 Pd16 -50.7(2)
Pd22 Pd36 Pd38 Pd16 -22.0(3)
C28 Pd36 Pd38 Pd15 136.4(4)
C13 Pd36 Pd38 Pd15 -23.0(3)
P9 Pd36 Pd38 Pd15 -138.21(12)
Pd23 Pd36 Pd38 Pd15 80.47(14)
Pd22 Pd36 Pd38 Pd15 28.67(19)
C28 Pd36 Pd38 Pd33 101.6(14)
C13 Pd36 Pd38 Pd33 -57.8(14)
P9 Pd36 Pd38 Pd33 -173.0(12)
Pd23 Pd36 Pd38 Pd33 45.7(12)
Pd15 Pd36 Pd38 Pd33 -34.8(12)
Pd22 Pd36 Pd38 Pd33 -6.1(13)
C28 Pd36 Pd38 Pd19 156.3(5)
C13 Pd36 Pd38 Pd19 -3.1(4)
P9 Pd36 Pd38 Pd19 -118.3(3)
Pd23 Pd36 Pd38 Pd19 100.4(3)
Pd15 Pd36 Pd38 Pd19 19.92(17)
Pd22 Pd36 Pd38 Pd19 48.6(3)
C28 Pd36 Pd38 Pd23 55.9(3)
C13 Pd36 Pd38 Pd23 -103.5(2)
P9 Pd36 Pd38 Pd23 141.31(9)
Pd15 Pd36 Pd38 Pd23 -80.47(15)
Pd22 Pd36 Pd38 Pd23 -51.80(12)
C28 Pd23 Pd38 C22 164.2(12)
C12 Pd23 Pd38 C22 172.4(8)
Pd36 Pd23 Pd38 C22 -138.5(11)
Pd3 Pd23 Pd38 C22 -33.7(10)
Pd21 Pd23 Pd38 C22 25.4(10)
Pd32 Pd23 Pd38 C22 78.9(11)
Pd16 Pd23 Pd38 C22 8.0(9)
Pd22 Pd23 Pd38 C22 -92.4(10)
Pd20 Pd23 Pd38 C22 -50.5(12)
Pd15 Pd23 Pd38 C22 -69.2(9)
C12 Pd23 Pd38 C28 8.2(6)
Pd36 Pd23 Pd38 C28 57.4(3)
Pd3 Pd23 Pd38 C28 162.2(3)
Pd21 Pd23 Pd38 C28 -138.8(3)
Pd32 Pd23 Pd38 C28 -85.3(5)
Pd16 Pd23 Pd38 C28 -156.2(4)
Pd22 Pd23 Pd38 C28 103.5(3)
Pd20 Pd23 Pd38 C28 145.3(4)
Pd15 Pd23 Pd38 C28 126.6(4)
C28 Pd23 Pd38 Pd16 156.2(4)
C12 Pd23 Pd38 Pd16 164.4(3)
Pd36 Pd23 Pd38 Pd16 -146.5(2)
Pd3 Pd23 Pd38 Pd16 -41.68(15)
Pd21 Pd23 Pd38 Pd16 17.39(18)
Pd32 Pd23 Pd38 Pd16 70.9(4)
Pd22 Pd23 Pd38 Pd16 -100.37(14)
Pd20 Pd23 Pd38 Pd16 -58.5(4)
Pd15 Pd23 Pd38 Pd16 -77.21(18)
C28 Pd23 Pd38 Pd15 -126.6(4)
C12 Pd23 Pd38 Pd15 -118.4(4)
Pd36 Pd23 Pd38 Pd15 -69.27(15)
Pd3 Pd23 Pd38 Pd15 35.53(16)
Pd21 Pd23 Pd38 Pd15 94.60(16)
Pd32 Pd23 Pd38 Pd15 148.11(19)
Pd16 Pd23 Pd38 Pd15 77.21(18)
Pd22 Pd23 Pd38 Pd15 -23.16(18)
Pd20 Pd23 Pd38 Pd15 18.7(4)
C28 Pd23 Pd38 Pd33 135.4(5)
C12 Pd23 Pd38 Pd33 143.7(4)
Pd36 Pd23 Pd38 Pd33 -167.2(4)
Pd3 Pd23 Pd38 Pd33 -62.4(3)
Pd21 Pd23 Pd38 Pd33 -3.3(3)
Pd32 Pd23 Pd38 Pd33 50.2(5)
Pd16 Pd23 Pd38 Pd33 -20.73(15)
Pd22 Pd23 Pd38 Pd33 -121.1(3)
Pd20 Pd23 Pd38 Pd33 -79.2(4)
Pd15 Pd23 Pd38 Pd33 -97.9(3)
C28 Pd23 Pd38 Pd19 -164.6(5)
C12 Pd23 Pd38 Pd19 -156.4(3)
Pd36 Pd23 Pd38 Pd19 -107.2(3)
Pd3 Pd23 Pd38 Pd19 -2.4(3)
Pd21 Pd23 Pd38 Pd19 56.6(3)
Pd32 Pd23 Pd38 Pd19 110.1(3)
Pd16 Pd23 Pd38 Pd19 39.24(19)
Pd22 Pd23 Pd38 Pd19 -61.1(3)
Pd20 Pd23 Pd38 Pd19 -19.3(6)
Pd15 Pd23 Pd38 Pd19 -37.97(18)
C28 Pd23 Pd38 Pd36 -57.4(3)
C12 Pd23 Pd38 Pd36 -49.1(4)
Pd3 Pd23 Pd38 Pd36 104.79(9)
Pd21 Pd23 Pd38 Pd36 163.87(5)
Pd32 Pd23 Pd38 Pd36 -142.6(2)
Pd16 Pd23 Pd38 Pd36 146.5(2)
Pd22 Pd23 Pd38 Pd36 46.11(11)
Pd20 Pd23 Pd38 Pd36 88.0(3)
Pd15 Pd23 Pd38 Pd36 69.27(15)
C1 Pd26 P1 C43 -125.3(3)
C5 Pd26 P1 C43 62.2(3)
Pd5 Pd26 P1 C43 -109.4(3)
Pd22 Pd26 P1 C43 33.1(3)
C1 Pd26 P1 C29 113.6(3)
C5 Pd26 P1 C29 -58.9(3)
Pd5 Pd26 P1 C29 129.4(2)
Pd22 Pd26 P1 C29 -88.0(2)
C1 Pd26 P1 C36 -7.2(3)
C5 Pd26 P1 C36 -179.6(3)
Pd5 Pd26 P1 C36 8.7(3)
Pd22 Pd26 P1 C36 151.3(3)
C2 Pd27 P2 C50 -93.3(3)
C17 Pd27 P2 C50 58.5(3)
Pd18 Pd27 P2 C50 -150.2(2)
Pd14 Pd27 P2 C50 24.5(2)
Pd24 Pd27 P2 C50 98.0(2)
Pd19 Pd27 P2 C50 -50.3(2)
Pd31 Pd27 P2 C50 156.6(2)
C2 Pd27 P2 C57 25.5(3)
C17 Pd27 P2 C57 177.3(3)
Pd18 Pd27 P2 C57 -31.4(3)
Pd14 Pd27 P2 C57 143.2(3)
Pd24 Pd27 P2 C57 -143.2(3)
Pd19 Pd27 P2 C57 68.5(3)
Pd31 Pd27 P2 C57 -84.6(3)
C2 Pd27 P2 C64 147.8(4)
C17 Pd27 P2 C64 -60.4(4)
Pd18 Pd27 P2 C64 90.9(3)
Pd14 Pd27 P2 C64 -94.4(3)
Pd24 Pd27 P2 C64 -20.9(3)
Pd19 Pd27 P2 C64 -169.2(3)
Pd31 Pd27 P2 C64 37.7(3)
C25 Pd35 P3 C71 -123.2(3)
C27 Pd35 P3 C71 43.5(3)
Pd8 Pd35 P3 C71 -131.1(3)
Pd9 Pd35 P3 C71 38.0(3)
Pd4 Pd35 P3 C71 128.4(3)
C25 Pd35 P3 C78 -2.2(4)
C27 Pd35 P3 C78 164.4(4)
Pd8 Pd35 P3 C78 -10.2(3)
Pd9 Pd35 P3 C78 159.0(3)
Pd4 Pd35 P3 C78 -110.6(3)
C25 Pd35 P3 C85 118.8(3)
C27 Pd35 P3 C85 -74.6(3)
Pd8 Pd35 P3 C85 110.8(2)
Pd9 Pd35 P3 C85 -80.0(2)
Pd4 Pd35 P3 C85 10.4(2)
C23 Pd30 P4 C106 136.7(4)
C14 Pd30 P4 C106 -44.9(3)
Pd25 Pd30 P4 C106 141.5(3)
Pd20 Pd30 P4 C106 -67.0(3)
Pd32 Pd30 P4 C106 31.8(3)
C23 Pd30 P4 C99 17.1(4)
C14 Pd30 P4 C99 -164.5(4)
Pd25 Pd30 P4 C99 21.9(4)
Pd20 Pd30 P4 C99 173.4(3)
Pd32 Pd30 P4 C99 -87.8(4)
C23 Pd30 P4 C92 -101.5(3)
C14 Pd30 P4 C92 76.9(3)
Pd25 Pd30 P4 C92 -96.7(3)
Pd20 Pd30 P4 C92 54.8(3)
Pd32 Pd30 P4 C92 153.7(2)
C9 Pd34 P5 C113 -121.9(3)
C15 Pd34 P5 C113 41.3(3)
Pd4 Pd34 P5 C113 -119.3(2)
Pd7 Pd34 P5 C113 22.6(3)
Pd8 Pd34 P5 C113 118.1(2)
C9 Pd34 P5 C127 -4.2(3)
C15 Pd34 P5 C127 159.0(3)
Pd4 Pd34 P5 C127 -1.7(3)
Pd7 Pd34 P5 C127 140.3(2)
Pd8 Pd34 P5 C127 -124.2(2)
C9 Pd34 P5 C120 121.5(4)
C15 Pd34 P5 C120 -75.3(4)
Pd4 Pd34 P5 C120 124.1(3)
Pd7 Pd34 P5 C120 -94.0(3)
Pd8 Pd34 P5 C120 1.5(4)
C18 Pd29 P6 C148 -51.9(3)
C16 Pd29 P6 C148 100.8(3)
Pd10 Pd29 P6 C148 -76.0(2)
Pd13 Pd29 P6 C148 114.0(3)
Pd24 Pd29 P6 C148 150.9(2)
Pd14 Pd29 P6 C148 -149.7(2)
Pd9 Pd29 P6 C148 5.8(3)
C18 Pd29 P6 C134 66.5(3)
C16 Pd29 P6 C134 -140.8(3)
Pd10 Pd29 P6 C134 42.3(3)
Pd13 Pd29 P6 C134 -127.6(3)
Pd24 Pd29 P6 C134 -90.7(3)
Pd14 Pd29 P6 C134 -31.3(3)
Pd9 Pd29 P6 C134 124.1(3)
C18 Pd29 P6 C141 -174.4(3)
C16 Pd29 P6 C141 -21.7(3)
Pd10 Pd29 P6 C141 161.5(2)
Pd13 Pd29 P6 C141 -8.5(3)
Pd24 Pd29 P6 C141 28.4(3)
Pd14 Pd29 P6 C141 87.9(3)
Pd9 Pd29 P6 C141 -116.7(3)
C24 Pd28 P7 C169 -41.9(3)
C8 Pd28 P7 C169 111.7(3)
Pd6 Pd28 P7 C169 123.1(2)
Pd11 Pd28 P7 C169 -65.2(2)
Pd21 Pd28 P7 C169 -138.8(2)
Pd25 Pd28 P7 C169 160.7(2)
Pd7 Pd28 P7 C169 16.2(2)
C24 Pd28 P7 C162 78.8(3)
C8 Pd28 P7 C162 -127.7(3)
Pd6 Pd28 P7 C162 -116.3(3)
Pd11 Pd28 P7 C162 55.4(3)
Pd21 Pd28 P7 C162 -18.2(3)
Pd25 Pd28 P7 C162 -78.6(3)
Pd7 Pd28 P7 C162 136.9(3)
C24 Pd28 P7 C155 -162.0(4)
C8 Pd28 P7 C155 -8.4(4)
Pd6 Pd28 P7 C155 3.0(4)
Pd11 Pd28 P7 C155 174.7(3)
Pd21 Pd28 P7 C155 101.1(3)
Pd25 Pd28 P7 C155 40.7(3)
Pd7 Pd28 P7 C155 -103.9(3)
C12 Pd32 P8 C190 42.3(3)
C19 Pd32 P8 C190 -165.6(3)
Pd20 Pd32 P8 C190 -26.8(3)
Pd25 Pd32 P8 C190 -122.6(3)
Pd21 Pd32 P8 C190 167.1(3)
Pd23 Pd32 P8 C190 88.8(3)
Pd30 Pd32 P8 C190 -65.3(3)
C12 Pd32 P8 C176 -78.1(3)
C19 Pd32 P8 C176 74.0(3)
Pd20 Pd32 P8 C176 -147.2(3)
Pd25 Pd32 P8 C176 117.0(3)
Pd21 Pd32 P8 C176 46.7(3)
Pd23 Pd32 P8 C176 -31.6(3)
Pd30 Pd32 P8 C176 174.3(3)
C12 Pd32 P8 C183 163.6(3)
C19 Pd32 P8 C183 -44.4(3)
Pd20 Pd32 P8 C183 94.4(3)
Pd25 Pd32 P8 C183 -1.4(3)
Pd21 Pd32 P8 C183 -71.6(3)
Pd23 Pd32 P8 C183 -150.0(3)
Pd30 Pd32 P8 C183 56.0(3)
C28 Pd36 P9 C204 -172.7(4)
C13 Pd36 P9 C204 7.7(3)
Pd23 Pd36 P9 C204 -143.9(3)
Pd15 Pd36 P9 C204 74.9(3)
Pd22 Pd36 P9 C204 -27.9(3)
Pd38 Pd36 P9 C204 133.4(3)
C28 Pd36 P9 C314 -55.7(5)
C13 Pd36 P9 C314 124.6(5)
Pd23 Pd36 P9 C314 -26.9(5)
Pd15 Pd36 P9 C314 -168.1(5)
Pd22 Pd36 P9 C314 89.1(5)
Pd38 Pd36 P9 C314 -109.6(5)
C28 Pd36 P9 C197 52.4(5)
C13 Pd36 P9 C197 -127.3(4)
Pd23 Pd36 P9 C197 81.2(4)
Pd15 Pd36 P9 C197 -60.0(4)
Pd22 Pd36 P9 C197 -162.8(4)
Pd38 Pd36 P9 C197 -1.5(4)
C28 Pd36 P9 C307 72.9(5)
C13 Pd36 P9 C307 -106.7(5)
Pd23 Pd36 P9 C307 101.7(4)
Pd15 Pd36 P9 C307 -39.5(4)
Pd22 Pd36 P9 C307 -142.3(4)
Pd38 Pd36 P9 C307 19.1(5)
C28 Pd36 P9 C211 -57.1(4)
C13 Pd36 P9 C211 123.3(4)
Pd23 Pd36 P9 C211 -28.3(4)
Pd15 Pd36 P9 C211 -169.5(4)
Pd22 Pd36 P9 C211 87.7(4)
Pd38 Pd36 P9 C211 -110.9(4)
C22 Pd33 P10 C328 44.2(4)
C6 Pd33 P10 C328 -131.9(4)
Pd19 Pd33 P10 C328 68.0(4)
Pd17 Pd33 P10 C328 -162.9(4)
Pd16 Pd33 P10 C328 -62.6(4)
Pd38 Pd33 P10 C328 -5.5(4)
C22 Pd33 P10 C321 -82.2(4)
C6 Pd33 P10 C321 101.7(4)
Pd19 Pd33 P10 C321 -58.4(4)
Pd17 Pd33 P10 C321 70.6(4)
Pd16 Pd33 P10 C321 170.9(3)
Pd38 Pd33 P10 C321 -132.0(4)
C22 Pd33 P10 C225 164.6(3)
C6 Pd33 P10 C225 -11.5(3)
Pd19 Pd33 P10 C225 -171.6(2)
Pd17 Pd33 P10 C225 -42.5(3)
Pd16 Pd33 P10 C225 57.8(3)
Pd38 Pd33 P10 C225 114.9(3)
C22 Pd33 P10 C232 42.0(6)
C6 Pd33 P10 C232 -134.1(6)
Pd19 Pd33 P10 C232 65.8(5)
Pd17 Pd33 P10 C232 -165.2(5)
Pd16 Pd33 P10 C232 -64.9(5)
Pd38 Pd33 P10 C232 -7.8(6)
C22 Pd33 P10 C218 -64.7(6)
C6 Pd33 P10 C218 119.2(6)
Pd19 Pd33 P10 C218 -40.9(6)
Pd17 Pd33 P10 C218 88.1(6)
Pd16 Pd33 P10 C218 -171.6(6)
Pd38 Pd33 P10 C218 -114.5(6)
C20 Pd31 P11 C239 126.7(4)
C10 Pd31 P11 C239 -48.1(4)
Pd24 Pd31 P11 C239 136.7(3)
Pd18 Pd31 P11 C239 -72.3(3)
Pd27 Pd31 P11 C239 21.9(4)
C20 Pd31 P11 C246 8.6(4)
C10 Pd31 P11 C246 -166.1(4)
Pd24 Pd31 P11 C246 18.7(4)
Pd18 Pd31 P11 C246 169.7(3)
Pd27 Pd31 P11 C246 -96.1(3)
C20 Pd31 P11 C253 -111.9(4)
C10 Pd31 P11 C253 73.3(4)
Pd24 Pd31 P11 C253 -101.9(3)
Pd18 Pd31 P11 C253 49.1(3)
Pd27 Pd31 P11 C253 143.3(3)
C3 Pd37 P12 C267 -124.4(3)
C26 Pd37 P12 C267 65.8(4)
Pd12 Pd37 P12 C267 -108.9(3)
Pd17 Pd37 P12 C267 37.1(3)
C3 Pd37 P12 C335 -10.4(5)
C26 Pd37 P12 C335 179.7(5)
Pd12 Pd37 P12 C335 5.0(5)
Pd17 Pd37 P12 C335 151.0(4)
C3 Pd37 P12 C260 0.7(4)
C26 Pd37 P12 C260 -169.1(4)
Pd12 Pd37 P12 C260 16.2(4)
Pd17 Pd37 P12 C260 162.2(4)
C3 Pd37 P12 C274 115.1(4)
C26 Pd37 P12 C274 -54.7(4)
Pd12 Pd37 P12 C274 130.6(3)
Pd17 Pd37 P12 C274 -83.4(4)
C5 Pd26 C1 O1 129.1(11)
P1 Pd26 C1 O1 -15.7(10)
Pd5 Pd26 C1 O1 177.0(11)
Pd22 Pd26 C1 O1 -177.3(9)
C5 Pd26 C1 Pd5 -47.8(12)
P1 Pd26 C1 Pd5 167.33(15)
Pd22 Pd26 C1 Pd5 5.7(3)
C7 Pd5 C1 O1 -38.6(7)
Pd26 Pd5 C1 O1 -177.7(8)
Pd20 Pd5 C1 O1 -125.4(7)
Pd4 Pd5 C1 O1 9.0(7)
Pd1 Pd5 C1 O1 52.3(9)
Pd6 Pd5 C1 O1 -52.1(8)
Pd3 Pd5 C1 O1 -170.7(4)
Pd10 Pd5 C1 O1 124.3(6)
Pd9 Pd5 C1 O1 70.1(7)
C7 Pd5 C1 Pd26 139.1(2)
Pd20 Pd5 C1 Pd26 52.3(2)
Pd4 Pd5 C1 Pd26 -173.27(13)
Pd1 Pd5 C1 Pd26 -130.0(2)
Pd6 Pd5 C1 Pd26 125.61(16)
Pd3 Pd5 C1 Pd26 7.1(5)
Pd10 Pd5 C1 Pd26 -58.0(2)
Pd9 Pd5 C1 Pd26 -112.12(17)
C17 Pd27 C2 O2 -153.2(7)
P2 Pd27 C2 O2 -45.5(9)
Pd18 Pd27 C2 O2 112.4(9)
Pd14 Pd27 C2 O2 178.9(8)
Pd24 Pd27 C2 O2 120.6(8)
Pd19 Pd27 C2 O2 -170.5(10)
Pd31 Pd27 C2 O2 70.7(9)
C17 Pd27 C2 Pd19 17.2(6)
P2 Pd27 C2 Pd19 124.98(18)
Pd18 Pd27 C2 Pd19 -77.10(18)
Pd14 Pd27 C2 Pd19 -10.6(2)
Pd24 Pd27 C2 Pd19 -68.9(3)
Pd31 Pd27 C2 Pd19 -118.81(17)
C22 Pd19 C2 O2 38.5(7)
Pd2 Pd19 C2 O2 -116.6(7)
Pd33 Pd19 C2 O2 -9.0(7)
Pd14 Pd19 C2 O2 -177.7(7)
Pd27 Pd19 C2 O2 171.9(9)
Pd15 Pd19 C2 O2 172.0(4)
Pd17 Pd19 C2 O2 -66.5(7)
Pd38 Pd19 C2 O2 36.6(10)
Pd16 Pd19 C2 O2 -49.0(8)
Pd18 Pd19 C2 O2 -121.2(7)
C22 Pd19 C2 Pd27 -133.3(3)
Pd2 Pd19 C2 Pd27 71.6(2)
Pd33 Pd19 C2 Pd27 179.09(18)
Pd14 Pd19 C2 Pd27 10.4(2)
Pd15 Pd19 C2 Pd27 0.1(7)
Pd17 Pd19 C2 Pd27 121.6(2)
Pd38 Pd19 C2 Pd27 -135.3(4)
Pd16 Pd19 C2 Pd27 139.14(15)
Pd18 Pd19 C2 Pd27 66.94(18)
C26 Pd37 C3 O3 127.1(11)
P12 Pd37 C3 O3 -17.4(11)
Pd12 Pd37 C3 O3 173.7(12)
Pd17 Pd37 C3 O3 177.2(9)
C26 Pd37 C3 Pd12 -46.5(9)
P12 Pd37 C3 Pd12 168.89(15)
Pd17 Pd37 C3 Pd12 3.5(3)
C11 Pd12 C3 O3 -33.7(7)
Pd37 Pd12 C3 O3 -175.5(8)
Pd8 Pd12 C3 O3 14.4(7)
Pd18 Pd12 C3 O3 -119.1(7)
Pd13 Pd12 C3 O3 -43.4(8)
Pd1 Pd12 C3 O3 54.8(9)
Pd2 Pd12 C3 O3 -170.0(4)
Pd11 Pd12 C3 O3 125.1(6)
Pd7 Pd12 C3 O3 74.1(7)
Pd17 Pd12 C3 O3 -178.1(6)
C11 Pd12 C3 Pd37 141.8(2)
Pd8 Pd12 C3 Pd37 -170.07(15)
Pd18 Pd12 C3 Pd37 56.4(2)
Pd13 Pd12 C3 Pd37 132.08(16)
Pd1 Pd12 C3 Pd37 -129.7(2)
Pd2 Pd12 C3 Pd37 5.5(6)
Pd11 Pd12 C3 Pd37 -59.4(2)
Pd7 Pd12 C3 Pd37 -110.39(17)
Pd17 Pd12 C3 Pd37 -2.6(2)
Pd38 Pd15 C4 O4 -61.4(9)
Pd3 Pd15 C4 O4 153.9(6)
Pd14 Pd15 C4 O4 164.9(10)
Pd2 Pd15 C4 O4 -168.2(8)
Pd36 Pd15 C4 O4 7.6(9)
Pd22 Pd15 C4 O4 67.9(9)
Pd16 Pd15 C4 O4 -110.0(8)
Pd10 Pd15 C4 O4 128.0(8)
Pd19 Pd15 C4 O4 -123.2(9)
Pd23 Pd15 C4 O4 -16.6(12)
Pd38 Pd15 C4 Pd14 133.8(3)
Pd3 Pd15 C4 Pd14 -11.0(6)
Pd2 Pd15 C4 Pd14 26.9(2)
Pd36 Pd15 C4 Pd14 -157.28(15)
Pd22 Pd15 C4 Pd14 -97.0(2)
Pd16 Pd15 C4 Pd14 85.1(3)
Pd10 Pd15 C4 Pd14 -36.9(2)
Pd19 Pd15 C4 Pd14 71.88(18)
Pd23 Pd15 C4 Pd14 178.6(2)
C17 Pd14 C4 O4 18.0(8)
Pd2 Pd14 C4 O4 166.8(7)
Pd24 Pd14 C4 O4 24.2(11)
Pd15 Pd14 C4 O4 -165.8(9)
Pd27 Pd14 C4 O4 67.0(8)
Pd10 Pd14 C4 O4 -129.0(7)
Pd19 Pd14 C4 O4 119.7(8)
Pd29 Pd14 C4 O4 -76.8(8)
Pd13 Pd14 C4 O4 -162.5(5)
C17 Pd14 C4 Pd15 -176.2(2)
Pd2 Pd14 C4 Pd15 -27.4(2)
Pd24 Pd14 C4 Pd15 -170.0(2)
Pd27 Pd14 C4 Pd15 -127.17(17)
Pd10 Pd14 C4 Pd15 36.8(2)
Pd19 Pd14 C4 Pd15 -74.48(19)
Pd29 Pd14 C4 Pd15 89.0(3)
Pd13 Pd14 C4 Pd15 3.3(6)
C1 Pd26 C5 O5 -114.5(12)
P1 Pd26 C5 O5 30.6(9)
Pd5 Pd26 C5 O5 -155.3(8)
Pd22 Pd26 C5 O5 -176.8(10)
C1 Pd26 C5 Pd22 62.3(11)
P1 Pd26 C5 Pd22 -152.70(16)
Pd5 Pd26 C5 Pd22 21.4(3)
C13 Pd22 C5 O5 -49.9(7)
Pd26 Pd22 C5 O5 177.3(8)
Pd3 Pd22 C5 O5 128.8(6)
Pd36 Pd22 C5 O5 -4.8(7)
Pd15 Pd22 C5 O5 -44.8(10)
Pd10 Pd22 C5 O5 -147.0(6)
Pd20 Pd22 C5 O5 111.7(7)
Pd23 Pd22 C5 O5 54.1(8)
C13 Pd22 C5 Pd26 132.8(3)
Pd3 Pd22 C5 Pd26 -48.5(4)
Pd36 Pd22 C5 Pd26 177.93(12)
Pd15 Pd22 C5 Pd26 137.9(3)
Pd10 Pd22 C5 Pd26 35.7(3)
Pd20 Pd22 C5 Pd26 -65.56(16)
Pd23 Pd22 C5 Pd26 -123.16(14)
C22 Pd33 C6 O6 -143.7(9)
P10 Pd33 C6 O6 24.6(9)
Pd19 Pd33 C6 O6 -166.8(8)
Pd17 Pd33 C6 O6 177.2(10)
Pd16 Pd33 C6 O6 -112.4(9)
Pd38 Pd33 C6 O6 -95.7(9)
C22 Pd33 C6 Pd17 39.1(9)
P10 Pd33 C6 Pd17 -152.64(14)
Pd19 Pd33 C6 Pd17 16.1(2)
Pd16 Pd33 C6 Pd17 70.36(15)
Pd38 Pd33 C6 Pd17 87.1(3)
C26 Pd17 C6 O6 -69.0(7)
Pd37 Pd17 C6 O6 -29.4(7)
Pd2 Pd17 C6 O6 111.4(6)
Pd33 Pd17 C6 O6 -177.9(8)
Pd11 Pd17 C6 O6 58.9(6)
Pd16 Pd17 C6 O6 114.1(7)
Pd18 Pd17 C6 O6 -156.7(4)
Pd19 Pd17 C6 O6 168.3(6)
Pd12 Pd17 C6 O6 32.2(8)
C26 Pd17 C6 Pd33 108.9(3)
Pd37 Pd17 C6 Pd33 148.49(11)
Pd2 Pd17 C6 Pd33 -70.7(2)
Pd11 Pd17 C6 Pd33 -123.18(16)
Pd16 Pd17 C6 Pd33 -67.96(16)
Pd18 Pd17 C6 Pd33 21.2(7)
Pd19 Pd17 C6 Pd33 -13.8(2)
Pd12 Pd17 C6 Pd33 -149.90(15)
C8 Pd6 C7 O7 30.4(7)
Pd1 Pd6 C7 O7 -179.9(7)
Pd25 Pd6 C7 O7 -20.3(7)
Pd28 Pd6 C7 O7 43.2(9)
Pd5 Pd6 C7 O7 -134.0(8)
Pd7 Pd6 C7 O7 120.1(6)
Pd4 Pd6 C7 O7 145.3(8)
Pd3 Pd6 C7 O7 -124.7(6)
Pd11 Pd6 C7 O7 173.9(4)
Pd20 Pd6 C7 O7 -80.5(7)
Pd21 Pd6 C7 O7 -69.1(8)
C8 Pd6 C7 Pd4 -114.9(2)
Pd1 Pd6 C7 Pd4 34.77(18)
Pd25 Pd6 C7 Pd4 -165.65(13)
Pd28 Pd6 C7 Pd4 -102.1(3)
Pd5 Pd6 C7 Pd4 80.7(2)
Pd7 Pd6 C7 Pd4 -25.2(2)
Pd3 Pd6 C7 Pd4 90.04(18)
Pd11 Pd6 C7 Pd4 28.6(5)
Pd20 Pd6 C7 Pd4 134.17(19)
Pd21 Pd6 C7 Pd4 145.65(16)
C8 Pd6 C7 Pd5 164.4(2)
Pd1 Pd6 C7 Pd5 -45.91(17)
Pd25 Pd6 C7 Pd5 113.67(14)
Pd28 Pd6 C7 Pd5 177.22(13)
Pd7 Pd6 C7 Pd5 -105.93(15)
Pd4 Pd6 C7 Pd5 -80.7(2)
Pd3 Pd6 C7 Pd5 9.3(2)
Pd11 Pd6 C7 Pd5 -52.1(5)
Pd20 Pd6 C7 Pd5 53.49(14)
Pd21 Pd6 C7 Pd5 65.0(3)
C9 Pd4 C7 O7 -25.1(7)
Pd1 Pd4 C7 O7 178.7(6)
Pd34 Pd4 C7 O7 -71.5(7)
Pd5 Pd4 C7 O7 131.5(7)
Pd8 Pd4 C7 O7 -155.0(4)
Pd6 Pd4 C7 O7 -146.2(8)
Pd9 Pd4 C7 O7 120.1(6)
Pd35 Pd4 C7 O7 62.8(8)
Pd7 Pd4 C7 O7 -125.4(6)
C9 Pd4 C7 Pd6 121.1(3)
Pd1 Pd4 C7 Pd6 -35.12(18)
Pd34 Pd4 C7 Pd6 74.7(2)
Pd5 Pd4 C7 Pd6 -82.3(2)
Pd8 Pd4 C7 Pd6 -8.9(5)
Pd9 Pd4 C7 Pd6 -93.69(18)
Pd35 Pd4 C7 Pd6 -151.0(2)
Pd7 Pd4 C7 Pd6 20.80(19)
C9 Pd4 C7 Pd5 -156.6(2)
Pd1 Pd4 C7 Pd5 47.20(15)
Pd34 Pd4 C7 Pd5 157.01(7)
Pd8 Pd4 C7 Pd5 73.5(4)
Pd6 Pd4 C7 Pd5 82.3(2)
Pd9 Pd4 C7 Pd5 -11.4(2)
Pd35 Pd4 C7 Pd5 -68.7(4)
Pd7 Pd4 C7 Pd5 103.12(13)
C1 Pd5 C7 O7 -29.7(7)
Pd26 Pd5 C7 O7 6.6(7)
Pd20 Pd5 C7 O7 73.6(6)
Pd4 Pd5 C7 O7 -134.0(7)
Pd1 Pd5 C7 O7 -178.6(6)
Pd6 Pd5 C7 O7 137.5(8)
Pd3 Pd5 C7 O7 128.1(6)
Pd10 Pd5 C7 O7 -178.1(4)
Pd9 Pd5 C7 O7 -122.8(6)
C1 Pd5 C7 Pd6 -167.3(2)
Pd26 Pd5 C7 Pd6 -130.88(12)
Pd20 Pd5 C7 Pd6 -63.91(16)
Pd4 Pd5 C7 Pd6 88.5(2)
Pd1 Pd5 C7 Pd6 43.91(17)
Pd3 Pd5 C7 Pd6 -9.4(2)
Pd10 Pd5 C7 Pd6 44.4(4)
Pd9 Pd5 C7 Pd6 99.65(17)
C1 Pd5 C7 Pd4 104.2(2)
Pd26 Pd5 C7 Pd4 140.60(10)
Pd20 Pd5 C7 Pd4 -152.44(15)
Pd1 Pd5 C7 Pd4 -44.61(14)
Pd6 Pd5 C7 Pd4 -88.5(2)
Pd3 Pd5 C7 Pd4 -97.91(15)
Pd10 Pd5 C7 Pd4 -44.1(4)
Pd9 Pd5 C7 Pd4 11.1(2)
C24 Pd28 C8 O8 71.5(9)
P7 Pd28 C8 O8 -53.3(8)
Pd6 Pd28 C8 O8 132.5(8)
Pd11 Pd28 C8 O8 124.2(7)
Pd21 Pd28 C8 O8 -174.8(7)
Pd25 Pd28 C8 O8 -150.5(9)
Pd7 Pd28 C8 O8 78.2(7)
C24 Pd28 C8 Pd25 -138.1(4)
P7 Pd28 C8 Pd25 97.13(18)
Pd6 Pd28 C8 Pd25 -77.02(19)
Pd11 Pd28 C8 Pd25 -85.4(2)
Pd21 Pd28 C8 Pd25 -24.4(2)
Pd7 Pd28 C8 Pd25 -131.37(18)
C24 Pd28 C8 Pd6 -61.0(5)
P7 Pd28 C8 Pd6 174.15(12)
Pd11 Pd28 C8 Pd6 -8.3(3)
Pd21 Pd28 C8 Pd6 52.66(18)
Pd25 Pd28 C8 Pd6 77.02(19)
Pd7 Pd28 C8 Pd6 -54.34(14)
C23 Pd25 C8 O8 -7.8(8)
C19 Pd25 C8 O8 126.4(7)
Pd6 Pd25 C8 O8 -133.0(8)
Pd30 Pd25 C8 O8 -49.8(8)
Pd21 Pd25 C8 O8 173.9(7)
Pd32 Pd25 C8 O8 -163.7(4)
Pd28 Pd25 C8 O8 148.2(9)
Pd20 Pd25 C8 O8 -112.6(7)
C23 Pd25 C8 Pd28 -156.0(3)
C19 Pd25 C8 Pd28 -21.8(4)
Pd6 Pd25 C8 Pd28 78.8(2)
Pd30 Pd25 C8 Pd28 162.04(9)
Pd21 Pd25 C8 Pd28 25.6(2)
Pd32 Pd25 C8 Pd28 48.1(7)
Pd20 Pd25 C8 Pd28 99.14(18)
C23 Pd25 C8 Pd6 125.2(2)
C19 Pd25 C8 Pd6 -100.6(3)
Pd30 Pd25 C8 Pd6 83.25(17)
Pd21 Pd25 C8 Pd6 -53.15(16)
Pd32 Pd25 C8 Pd6 -30.7(7)
Pd28 Pd25 C8 Pd6 -78.8(2)
Pd20 Pd25 C8 Pd6 20.4(2)
C7 Pd6 C8 O8 36.5(7)
Pd1 Pd6 C8 O8 -74.3(7)
Pd25 Pd6 C8 O8 137.8(7)
Pd28 Pd6 C8 O8 -133.7(8)
Pd5 Pd6 C8 O8 58.1(8)
Pd7 Pd6 C8 O8 -74.7(6)
Pd4 Pd6 C8 O8 -9.6(7)
Pd3 Pd6 C8 O8 175.1(5)
Pd11 Pd6 C8 O8 -127.0(6)
Pd20 Pd6 C8 O8 118.1(6)
Pd21 Pd6 C8 O8 -179.1(7)
C7 Pd6 C8 Pd28 170.2(2)
Pd1 Pd6 C8 Pd28 59.4(4)
Pd25 Pd6 C8 Pd28 -88.4(2)
Pd5 Pd6 C8 Pd28 -168.23(13)
Pd7 Pd6 C8 Pd28 59.06(16)
Pd4 Pd6 C8 Pd28 124.07(14)
Pd3 Pd6 C8 Pd28 -51.2(4)
Pd11 Pd6 C8 Pd28 6.7(2)
Pd20 Pd6 C8 Pd28 -108.15(15)
Pd21 Pd6 C8 Pd28 -45.37(17)
C7 Pd6 C8 Pd25 -101.3(2)
Pd1 Pd6 C8 Pd25 147.82(19)
Pd28 Pd6 C8 Pd25 88.4(2)
Pd5 Pd6 C8 Pd25 -79.8(3)
Pd7 Pd6 C8 Pd25 147.50(15)
Pd4 Pd6 C8 Pd25 -147.49(10)
Pd3 Pd6 C8 Pd25 37.2(3)
Pd11 Pd6 C8 Pd25 95.18(14)
Pd20 Pd6 C8 Pd25 -19.7(2)
Pd21 Pd6 C8 Pd25 43.07(14)
C15 Pd34 C9 O9 -113.7(12)
P5 Pd34 C9 O9 12.7(12)
Pd4 Pd34 C9 O9 -165.6(13)
Pd7 Pd34 C9 O9 -139.4(11)
Pd8 Pd34 C9 O9 159.6(11)
C15 Pd34 C9 Pd4 51.8(8)
P5 Pd34 C9 Pd4 178.31(15)
Pd7 Pd34 C9 Pd4 26.2(3)
Pd8 Pd34 C9 Pd4 -34.8(2)
C7 Pd4 C9 O9 50.5(8)
Pd1 Pd4 C9 O9 167.2(5)
Pd34 Pd4 C9 O9 169.7(10)
Pd5 Pd4 C9 O9 19.9(10)
Pd8 Pd4 C9 O9 -153.3(8)
Pd6 Pd4 C9 O9 94.1(8)
Pd9 Pd4 C9 O9 -81.0(8)
Pd35 Pd4 C9 O9 -101.1(8)
Pd7 Pd4 C9 O9 149.7(8)
C7 Pd4 C9 Pd34 -119.2(2)
Pd1 Pd4 C9 Pd34 -2.5(6)
Pd5 Pd4 C9 Pd34 -149.75(15)
Pd8 Pd4 C9 Pd34 37.0(2)
Pd6 Pd4 C9 Pd34 -75.6(2)
Pd9 Pd4 C9 Pd34 109.4(2)
Pd35 Pd4 C9 Pd34 89.20(19)
Pd7 Pd4 C9 Pd34 -20.0(2)
Pd2 Pd18 C10 O10 -12.1(16)
Pd27 Pd18 C10 O10 104.8(8)
Pd31 Pd18 C10 O10 175.2(9)
Pd12 Pd18 C10 O10 -85.5(8)
Pd17 Pd18 C10 O10 -10.1(8)
Pd19 Pd18 C10 O10 55.5(9)
Pd13 Pd18 C10 O10 -152.3(7)
Pd24 Pd18 C10 O10 160.8(8)
Pd2 Pd18 C10 Pd31 172.7(7)
Pd27 Pd18 C10 Pd31 -70.40(17)
Pd12 Pd18 C10 Pd31 99.3(2)
Pd17 Pd18 C10 Pd31 174.74(11)
Pd19 Pd18 C10 Pd31 -119.73(15)
Pd13 Pd18 C10 Pd31 32.5(3)
Pd24 Pd18 C10 Pd31 -14.4(2)
C20 Pd31 C10 O10 -134.4(10)
P11 Pd31 C10 O10 26.5(9)
Pd24 Pd31 C10 O10 -156.4(8)
Pd18 Pd31 C10 O10 -174.7(10)
Pd27 Pd31 C10 O10 -118.3(9)
C20 Pd31 C10 Pd18 40.3(11)
P11 Pd31 C10 Pd18 -158.87(16)
Pd24 Pd31 C10 Pd18 18.3(3)
Pd27 Pd31 C10 Pd18 56.37(15)
C16 Pd13 C11 O11 30.9(7)
Pd1 Pd13 C11 O11 178.6(6)
Pd24 Pd13 C11 O11 -20.2(7)
Pd29 Pd13 C11 O11 44.7(8)
Pd12 Pd13 C11 O11 -134.6(8)
Pd9 Pd13 C11 O11 119.1(6)
Pd2 Pd13 C11 O11 -126.2(6)
Pd8 Pd13 C11 O11 145.6(8)
Pd18 Pd13 C11 O11 -80.8(7)
Pd10 Pd13 C11 O11 171.7(4)
Pd14 Pd13 C11 O11 -70.5(8)
C16 Pd13 C11 Pd8 -114.8(2)
Pd1 Pd13 C11 Pd8 33.00(19)
Pd24 Pd13 C11 Pd8 -165.81(13)
Pd29 Pd13 C11 Pd8 -100.9(3)
Pd12 Pd13 C11 Pd8 79.7(2)
Pd9 Pd13 C11 Pd8 -26.5(2)
Pd2 Pd13 C11 Pd8 88.21(19)
Pd18 Pd13 C11 Pd8 133.6(2)
Pd10 Pd13 C11 Pd8 26.1(5)
Pd14 Pd13 C11 Pd8 143.91(16)
C16 Pd13 C11 Pd12 165.5(2)
Pd1 Pd13 C11 Pd12 -46.75(16)
Pd24 Pd13 C11 Pd12 114.44(14)
Pd29 Pd13 C11 Pd12 179.35(12)
Pd9 Pd13 C11 Pd12 -106.23(14)
Pd2 Pd13 C11 Pd12 8.5(2)
Pd8 Pd13 C11 Pd12 -79.7(2)
Pd18 Pd13 C11 Pd12 53.81(13)
Pd10 Pd13 C11 Pd12 -53.7(5)
Pd14 Pd13 C11 Pd12 64.2(4)
C25 Pd8 C11 O11 -22.5(7)
Pd1 Pd8 C11 O11 -179.7(7)
Pd35 Pd8 C11 O11 -71.8(7)
Pd12 Pd8 C11 O11 131.5(8)
Pd4 Pd8 C11 O11 -151.6(5)
Pd7 Pd8 C11 O11 120.6(6)
Pd13 Pd8 C11 O11 -146.3(8)
Pd34 Pd8 C11 O11 58.4(9)
Pd9 Pd8 C11 O11 -124.8(7)
C25 Pd8 C11 Pd13 123.8(3)
Pd1 Pd8 C11 Pd13 -33.4(2)
Pd35 Pd8 C11 Pd13 74.5(2)
Pd12 Pd8 C11 Pd13 -82.3(2)
Pd4 Pd8 C11 Pd13 -5.3(5)
Pd7 Pd8 C11 Pd13 -93.1(2)
Pd34 Pd8 C11 Pd13 -155.3(2)
Pd9 Pd8 C11 Pd13 21.4(2)
C25 Pd8 C11 Pd12 -154.0(3)
Pd1 Pd8 C11 Pd12 48.84(16)
Pd35 Pd8 C11 Pd12 156.75(8)
Pd4 Pd8 C11 Pd12 77.0(4)
Pd7 Pd8 C11 Pd12 -10.9(2)
Pd13 Pd8 C11 Pd12 82.3(2)
Pd34 Pd8 C11 Pd12 -73.1(4)
Pd9 Pd8 C11 Pd12 103.69(14)
C3 Pd12 C11 O11 -33.8(6)
Pd37 Pd12 C11 O11 0.6(7)
Pd8 Pd12 C11 O11 -133.1(7)
Pd18 Pd12 C11 O11 74.1(6)
Pd13 Pd12 C11 O11 137.0(7)
Pd1 Pd12 C11 O11 -178.7(6)
Pd2 Pd12 C11 O11 128.7(6)
Pd11 Pd12 C11 O11 -176.5(4)
Pd7 Pd12 C11 O11 -122.9(6)
Pd17 Pd12 C11 O11 76.7(7)
C3 Pd12 C11 Pd13 -170.8(2)
Pd37 Pd12 C11 Pd13 -136.41(12)
Pd8 Pd12 C11 Pd13 89.9(2)
Pd18 Pd12 C11 Pd13 -62.94(15)
Pd1 Pd12 C11 Pd13 44.29(16)
Pd2 Pd12 C11 Pd13 -8.3(2)
Pd11 Pd12 C11 Pd13 46.5(4)
Pd7 Pd12 C11 Pd13 100.04(16)
Pd17 Pd12 C11 Pd13 -60.3(3)
C3 Pd12 C11 Pd8 99.3(2)
Pd37 Pd12 C11 Pd8 133.73(12)
Pd18 Pd12 C11 Pd8 -152.81(17)
Pd13 Pd12 C11 Pd8 -89.9(2)
Pd1 Pd12 C11 Pd8 -45.57(15)
Pd2 Pd12 C11 Pd8 -98.18(15)
Pd11 Pd12 C11 Pd8 -43.4(4)
Pd7 Pd12 C11 Pd8 10.2(2)
Pd17 Pd12 C11 Pd8 -150.16(13)
C19 Pd32 C12 O12 -155.2(8)
P8 Pd32 C12 O12 -42.9(9)
Pd20 Pd32 C12 O12 112.4(9)
Pd25 Pd32 C12 O12 117.4(8)
Pd21 Pd32 C12 O12 178.3(8)
Pd23 Pd32 C12 O12 -171.0(10)
Pd30 Pd32 C12 O12 68.4(9)
C19 Pd32 C12 Pd23 15.8(6)
P8 Pd32 C12 Pd23 128.06(16)
Pd20 Pd32 C12 Pd23 -76.64(17)
Pd25 Pd32 C12 Pd23 -71.6(3)
Pd21 Pd32 C12 Pd23 -10.8(2)
Pd30 Pd32 C12 Pd23 -120.68(16)
C28 Pd23 C12 O12 42.8(7)
Pd36 Pd23 C12 O12 -5.2(7)
Pd3 Pd23 C12 O12 -114.1(6)
Pd21 Pd23 C12 O12 -176.4(6)
Pd32 Pd23 C12 O12 172.9(8)
Pd16 Pd23 C12 O12 176.1(3)
Pd22 Pd23 C12 O12 -63.3(7)
Pd20 Pd23 C12 O12 -119.0(7)
Pd15 Pd23 C12 O12 -46.7(8)
Pd38 Pd23 C12 O12 36.5(9)
C28 Pd23 C12 Pd32 -130.1(3)
Pd36 Pd23 C12 Pd32 -178.04(17)
Pd3 Pd23 C12 Pd32 73.0(2)
Pd21 Pd23 C12 Pd32 10.7(2)
Pd16 Pd23 C12 Pd32 3.3(7)
Pd22 Pd23 C12 Pd32 123.86(19)
Pd20 Pd23 C12 Pd32 68.14(18)
Pd15 Pd23 C12 Pd32 140.39(15)
Pd38 Pd23 C12 Pd32 -136.4(4)
C28 Pd36 C13 O13 -152.9(10)
P9 Pd36 C13 O13 26.1(10)
Pd23 Pd36 C13 O13 -171.2(9)
Pd15 Pd36 C13 O13 -116.1(10)
Pd22 Pd36 C13 O13 174.4(11)
Pd38 Pd36 C13 O13 -96.7(10)
C28 Pd36 C13 Pd22 32.7(10)
P9 Pd36 C13 Pd22 -148.32(15)
Pd23 Pd36 C13 Pd22 14.4(2)
Pd15 Pd36 C13 Pd22 69.47(16)
Pd38 Pd36 C13 Pd22 88.9(3)
C5 Pd22 C13 O13 -67.0(7)
Pd26 Pd22 C13 O13 -27.7(7)
Pd3 Pd22 C13 O13 113.9(6)
Pd36 Pd22 C13 O13 -176.1(8)
Pd15 Pd22 C13 O13 115.1(7)
Pd10 Pd22 C13 O13 60.6(7)
Pd20 Pd22 C13 O13 -153.5(4)
Pd23 Pd22 C13 O13 171.4(6)
C5 Pd22 C13 Pd36 109.0(2)
Pd26 Pd22 C13 Pd36 148.41(10)
Pd3 Pd22 C13 Pd36 -70.0(3)
Pd15 Pd22 C13 Pd36 -68.81(16)
Pd10 Pd22 C13 Pd36 -123.31(16)
Pd20 Pd22 C13 Pd36 22.6(7)
Pd23 Pd22 C13 Pd36 -12.6(2)
Pd3 Pd20 C14 O14 -10.1(14)
Pd32 Pd20 C14 O14 110.4(8)
Pd30 Pd20 C14 O14 177.3(9)
Pd5 Pd20 C14 O14 -82.4(8)
Pd22 Pd20 C14 O14 -3.7(8)
Pd23 Pd20 C14 O14 59.8(8)
Pd25 Pd20 C14 O14 165.6(7)
Pd6 Pd20 C14 O14 -147.5(6)
Pd3 Pd20 C14 Pd30 172.6(6)
Pd32 Pd20 C14 Pd30 -66.84(17)
Pd5 Pd20 C14 Pd30 100.36(17)
Pd22 Pd20 C14 Pd30 179.08(12)
Pd23 Pd20 C14 Pd30 -117.45(16)
Pd25 Pd20 C14 Pd30 -11.7(2)
Pd6 Pd20 C14 Pd30 35.3(3)
C23 Pd30 C14 O14 -164.8(11)
P4 Pd30 C14 O14 21.5(9)
Pd25 Pd30 C14 O14 -162.4(8)
Pd20 Pd30 C14 O14 -176.9(10)
Pd32 Pd30 C14 O14 -121.8(9)
C23 Pd30 C14 Pd20 12.2(13)
P4 Pd30 C14 Pd20 -161.56(16)
Pd25 Pd30 C14 Pd20 14.5(3)
Pd32 Pd30 C14 Pd20 55.09(15)
Pd11 Pd7 C15 O15 8.0(11)
Pd34 Pd7 C15 O15 -176.2(10)
Pd1 Pd7 C15 O15 132.0(7)
Pd6 Pd7 C15 O15 -129.5(7)
Pd8 Pd7 C15 O15 124.6(8)
Pd12 Pd7 C15 O15 71.0(8)
Pd28 Pd7 C15 O15 -62.0(8)
Pd4 Pd7 C15 O15 177.3(8)
Pd11 Pd7 C15 Pd34 -175.76(18)
Pd1 Pd7 C15 Pd34 -51.8(4)
Pd6 Pd7 C15 Pd34 46.8(4)
Pd8 Pd7 C15 Pd34 -59.17(17)
Pd12 Pd7 C15 Pd34 -112.73(15)
Pd28 Pd7 C15 Pd34 114.21(18)
Pd4 Pd7 C15 Pd34 -6.5(2)
C9 Pd34 C15 O15 142.7(8)
P5 Pd34 C15 O15 15.0(9)
Pd4 Pd34 C15 O15 -175.8(8)
Pd7 Pd34 C15 O15 175.9(11)
Pd8 Pd34 C15 O15 -127.0(9)
C9 Pd34 C15 Pd7 -33.3(8)
P5 Pd34 C15 Pd7 -160.94(19)
Pd4 Pd34 C15 Pd7 8.3(3)
Pd8 Pd34 C15 Pd7 57.04(17)
C18 Pd29 C16 O16 68.3(9)
P6 Pd29 C16 O16 -53.7(7)
Pd10 Pd29 C16 O16 123.7(7)
Pd13 Pd29 C16 O16 133.0(8)
Pd24 Pd29 C16 O16 -149.4(9)
Pd14 Pd29 C16 O16 -174.6(7)
Pd9 Pd29 C16 O16 77.9(7)
C18 Pd29 C16 Pd24 -142.3(4)
P6 Pd29 C16 Pd24 95.76(18)
Pd10 Pd29 C16 Pd24 -86.9(2)
Pd13 Pd29 C16 Pd24 -77.6(2)
Pd14 Pd29 C16 Pd24 -25.2(2)
Pd9 Pd29 C16 Pd24 -132.64(19)
C18 Pd29 C16 Pd13 -64.7(5)
P6 Pd29 C16 Pd13 173.34(11)
Pd10 Pd29 C16 Pd13 -9.3(2)
Pd24 Pd29 C16 Pd13 77.6(2)
Pd14 Pd29 C16 Pd13 52.35(16)
Pd9 Pd29 C16 Pd13 -55.07(13)
C20 Pd24 C16 O16 -6.0(8)
C17 Pd24 C16 O16 125.3(8)
Pd31 Pd24 C16 O16 -50.7(8)
Pd13 Pd24 C16 O16 -132.8(9)
Pd14 Pd24 C16 O16 174.8(7)
Pd29 Pd24 C16 O16 147.4(9)
Pd27 Pd24 C16 O16 -151.5(5)
Pd18 Pd24 C16 O16 -111.8(8)
C20 Pd24 C16 Pd29 -153.4(3)
C17 Pd24 C16 Pd29 -22.1(4)
Pd31 Pd24 C16 Pd29 161.96(10)
Pd13 Pd24 C16 Pd29 79.8(2)
Pd14 Pd24 C16 Pd29 27.4(2)
Pd27 Pd24 C16 Pd29 61.2(7)
Pd18 Pd24 C16 Pd29 100.79(18)
C20 Pd24 C16 Pd13 126.9(3)
C17 Pd24 C16 Pd13 -101.8(3)
Pd31 Pd24 C16 Pd13 82.19(17)
Pd14 Pd24 C16 Pd13 -52.35(18)
Pd29 Pd24 C16 Pd13 -79.8(2)
Pd27 Pd24 C16 Pd13 -18.6(7)
Pd18 Pd24 C16 Pd13 21.0(2)
C11 Pd13 C16 O16 34.5(7)
Pd1 Pd13 C16 O16 -76.0(8)
Pd24 Pd13 C16 O16 138.1(8)
Pd29 Pd13 C16 O16 -135.1(8)
Pd12 Pd13 C16 O16 55.2(8)
Pd9 Pd13 C16 O16 -75.9(7)
Pd2 Pd13 C16 O16 176.6(5)
Pd8 Pd13 C16 O16 -11.2(7)
Pd18 Pd13 C16 O16 116.7(6)
Pd10 Pd13 C16 O16 -127.9(6)
Pd14 Pd13 C16 O16 179.4(7)
C11 Pd13 C16 Pd29 169.6(2)
Pd1 Pd13 C16 Pd29 59.1(4)
Pd24 Pd13 C16 Pd29 -86.8(2)
Pd12 Pd13 C16 Pd29 -169.69(12)
Pd9 Pd13 C16 Pd29 59.21(15)
Pd2 Pd13 C16 Pd29 -48.2(4)
Pd8 Pd13 C16 Pd29 123.94(13)
Pd18 Pd13 C16 Pd29 -108.15(15)
Pd10 Pd13 C16 Pd29 7.20(19)
Pd14 Pd13 C16 Pd29 -45.47(15)
C11 Pd13 C16 Pd24 -103.6(2)
Pd1 Pd13 C16 Pd24 145.88(16)
Pd29 Pd13 C16 Pd24 86.8(2)
Pd12 Pd13 C16 Pd24 -82.9(3)
Pd9 Pd13 C16 Pd24 145.97(16)
Pd2 Pd13 C16 Pd24 38.5(4)
Pd8 Pd13 C16 Pd24 -149.29(9)
Pd18 Pd13 C16 Pd24 -21.4(2)
Pd10 Pd13 C16 Pd24 93.96(15)
Pd14 Pd13 C16 Pd24 41.29(15)
C2 Pd27 C17 O17 101.4(9)
P2 Pd27 C17 O17 -8.0(9)
Pd18 Pd27 C17 O17 -175.6(8)
Pd14 Pd27 C17 O17 137.8(10)
Pd24 Pd27 C17 O17 -143.1(10)
Pd19 Pd27 C17 O17 114.1(8)
Pd31 Pd27 C17 O17 -121.1(8)
C2 Pd27 C17 Pd24 -115.5(5)
P2 Pd27 C17 Pd24 135.07(16)
Pd18 Pd27 C17 Pd24 -32.6(2)
Pd14 Pd27 C17 Pd24 -79.14(19)
Pd19 Pd27 C17 Pd24 -102.77(16)
Pd31 Pd27 C17 Pd24 22.00(18)
C2 Pd27 C17 Pd14 -36.4(6)
P2 Pd27 C17 Pd14 -145.79(16)
Pd18 Pd27 C17 Pd14 46.6(2)
Pd24 Pd27 C17 Pd14 79.14(19)
Pd19 Pd27 C17 Pd14 -23.6(2)
Pd31 Pd27 C17 Pd14 101.14(16)
C20 Pd24 C17 O17 67.2(7)
C16 Pd24 C17 O17 -55.7(8)
Pd31 Pd24 C17 O17 120.3(6)
Pd13 Pd24 C17 O17 -122.7(6)
Pd14 Pd24 C17 O17 -127.4(8)
Pd29 Pd24 C17 O17 -71.7(7)
Pd27 Pd24 C17 O17 149.3(8)
Pd18 Pd24 C17 O17 175.4(7)
C20 Pd24 C17 Pd27 -82.0(3)
C16 Pd24 C17 Pd27 155.0(3)
Pd31 Pd24 C17 Pd27 -29.0(2)
Pd13 Pd24 C17 Pd27 88.1(2)
Pd14 Pd24 C17 Pd27 83.3(2)
Pd29 Pd24 C17 Pd27 139.01(17)
Pd18 Pd24 C17 Pd27 26.16(18)
C20 Pd24 C17 Pd14 -165.4(3)
C16 Pd24 C17 Pd14 71.7(4)
Pd31 Pd24 C17 Pd14 -112.32(14)
Pd13 Pd24 C17 Pd14 4.7(3)
Pd29 Pd24 C17 Pd14 55.68(15)
Pd27 Pd24 C17 Pd14 -83.3(2)
Pd18 Pd24 C17 Pd14 -57.16(16)
C4 Pd14 C17 O17 -54.7(7)
Pd2 Pd14 C17 O17 -179.8(5)
Pd24 Pd14 C17 O17 129.0(7)
Pd15 Pd14 C17 O17 -59.8(8)
Pd27 Pd14 C17 O17 -146.0(8)
Pd10 Pd14 C17 O17 63.3(8)
Pd19 Pd14 C17 O17 -122.1(6)
Pd29 Pd14 C17 O17 74.8(6)
Pd13 Pd14 C17 O17 125.5(6)
C4 Pd14 C17 Pd27 91.3(3)
Pd2 Pd14 C17 Pd27 -33.8(4)
Pd24 Pd14 C17 Pd27 -85.0(2)
Pd15 Pd14 C17 Pd27 86.2(4)
Pd10 Pd14 C17 Pd27 -150.72(14)
Pd19 Pd14 C17 Pd27 23.9(2)
Pd29 Pd14 C17 Pd27 -139.18(17)
Pd13 Pd14 C17 Pd27 -88.50(17)
C4 Pd14 C17 Pd24 176.2(2)
Pd2 Pd14 C17 Pd24 51.1(3)
Pd15 Pd14 C17 Pd24 171.19(15)
Pd27 Pd14 C17 Pd24 85.0(2)
Pd10 Pd14 C17 Pd24 -65.8(3)
Pd19 Pd14 C17 Pd24 108.83(14)
Pd29 Pd14 C17 Pd24 -54.21(15)
Pd13 Pd14 C17 Pd24 -3.5(2)
Pd3 Pd10 C18 O18 13.1(12)
Pd9 Pd10 C18 O18 105.7(9)
Pd29 Pd10 C18 O18 -179.6(10)
Pd1 Pd10 C18 O18 104.4(8)
Pd14 Pd10 C18 O18 -139.0(8)
Pd22 Pd10 C18 O18 -24.4(9)
Pd15 Pd10 C18 O18 -82.4(9)
Pd5 Pd10 C18 O18 49.1(9)
Pd2 Pd10 C18 O18 -171.7(6)
Pd13 Pd10 C18 O18 155.4(8)
Pd3 Pd10 C18 Pd29 -167.3(2)
Pd9 Pd10 C18 Pd29 -74.69(17)
Pd1 Pd10 C18 Pd29 -76.0(3)
Pd14 Pd10 C18 Pd29 40.5(2)
Pd22 Pd10 C18 Pd29 155.19(15)
Pd15 Pd10 C18 Pd29 97.2(2)
Pd5 Pd10 C18 Pd29 -131.34(16)
Pd2 Pd10 C18 Pd29 7.9(5)
Pd13 Pd10 C18 Pd29 -25.0(2)
C16 Pd29 C18 O18 -101.1(9)
P6 Pd29 C18 O18 23.5(8)
Pd10 Pd29 C18 O18 179.6(10)
Pd13 Pd29 C18 O18 -150.5(8)
Pd24 Pd29 C18 O18 151.8(6)
Pd14 Pd29 C18 O18 140.6(8)
Pd9 Pd29 C18 O18 -111.8(9)
C16 Pd29 C18 Pd10 79.3(5)
P6 Pd29 C18 Pd10 -156.03(18)
Pd13 Pd29 C18 Pd10 29.9(2)
Pd24 Pd29 C18 Pd10 -27.7(5)
Pd14 Pd29 C18 Pd10 -39.0(2)
Pd9 Pd29 C18 Pd10 68.64(16)
C12 Pd32 C19 O19 102.5(9)
P8 Pd32 C19 O19 -13.7(8)
Pd20 Pd32 C19 O19 -176.8(7)
Pd25 Pd32 C19 O19 -141.2(9)
Pd21 Pd32 C19 O19 137.9(9)
Pd23 Pd32 C19 O19 114.3(8)
Pd30 Pd32 C19 O19 -120.8(8)
C12 Pd32 C19 Pd21 -35.4(6)
P8 Pd32 C19 Pd21 -151.62(19)
Pd20 Pd32 C19 Pd21 45.3(2)
Pd25 Pd32 C19 Pd21 80.9(2)
Pd23 Pd32 C19 Pd21 -23.6(2)
Pd30 Pd32 C19 Pd21 101.38(18)
C12 Pd32 C19 Pd25 -116.3(5)
P8 Pd32 C19 Pd25 127.44(16)
Pd20 Pd32 C19 Pd25 -35.7(2)
Pd21 Pd32 C19 Pd25 -80.9(2)
Pd23 Pd32 C19 Pd25 -104.52(15)
Pd30 Pd32 C19 Pd25 20.44(18)
C21 Pd21 C19 O19 -50.4(7)
Pd3 Pd21 C19 O19 -178.5(5)
Pd16 Pd21 C19 O19 -58.9(9)
Pd25 Pd21 C19 O19 132.1(8)
Pd11 Pd21 C19 O19 65.0(8)
Pd23 Pd21 C19 O19 -121.0(7)
Pd32 Pd21 C19 O19 -145.2(8)
Pd28 Pd21 C19 O19 75.4(7)
Pd6 Pd21 C19 O19 125.8(7)
C21 Pd21 C19 Pd32 94.8(3)
Pd3 Pd21 C19 Pd32 -33.3(4)
Pd16 Pd21 C19 Pd32 86.2(4)
Pd25 Pd21 C19 Pd32 -82.8(2)
Pd11 Pd21 C19 Pd32 -149.84(14)
Pd23 Pd21 C19 Pd32 24.1(2)
Pd28 Pd21 C19 Pd32 -139.41(19)
Pd6 Pd21 C19 Pd32 -89.07(19)
C21 Pd21 C19 Pd25 177.6(2)
Pd3 Pd21 C19 Pd25 49.5(4)
Pd16 Pd21 C19 Pd25 169.01(17)
Pd11 Pd21 C19 Pd25 -67.0(3)
Pd23 Pd21 C19 Pd25 106.90(15)
Pd32 Pd21 C19 Pd25 82.8(2)
Pd28 Pd21 C19 Pd25 -56.62(15)
Pd6 Pd21 C19 Pd25 -6.3(2)
C23 Pd25 C19 O19 66.8(7)
C8 Pd25 C19 O19 -56.3(8)
Pd6 Pd25 C19 O19 -120.6(6)
Pd30 Pd25 C19 O19 119.9(6)
Pd21 Pd25 C19 O19 -128.8(8)
Pd32 Pd25 C19 O19 145.9(8)
Pd28 Pd25 C19 O19 -72.1(7)
Pd20 Pd25 C19 O19 175.0(6)
C23 Pd25 C19 Pd32 -79.1(3)
C8 Pd25 C19 Pd32 157.8(2)
Pd6 Pd25 C19 Pd32 93.47(18)
Pd30 Pd25 C19 Pd32 -26.0(2)
Pd21 Pd25 C19 Pd32 85.3(2)
Pd28 Pd25 C19 Pd32 141.98(17)
Pd20 Pd25 C19 Pd32 29.06(17)
C23 Pd25 C19 Pd21 -164.4(2)
C8 Pd25 C19 Pd21 72.5(3)
Pd6 Pd25 C19 Pd21 8.2(3)
Pd30 Pd25 C19 Pd21 -111.29(15)
Pd32 Pd25 C19 Pd21 -85.3(2)
Pd28 Pd25 C19 Pd21 56.66(16)
Pd20 Pd25 C19 Pd21 -56.25(18)
C10 Pd31 C20 O20 149.9(11)
P11 Pd31 C20 O20 -10.9(13)
Pd24 Pd31 C20 O20 176.1(14)
Pd18 Pd31 C20 O20 -177.0(12)
Pd27 Pd31 C20 O20 134.6(13)
C10 Pd31 C20 Pd24 -26.3(11)
P11 Pd31 C20 Pd24 172.91(16)
Pd18 Pd31 C20 Pd24 6.9(3)
Pd27 Pd31 C20 Pd24 -41.51(19)
C16 Pd24 C20 O20 63.0(8)
C17 Pd24 C20 O20 -79.0(8)
Pd31 Pd24 C20 O20 -177.4(9)
Pd13 Pd24 C20 O20 110.7(8)
Pd14 Pd24 C20 O20 -119.5(8)
Pd29 Pd24 C20 O20 35.9(9)
Pd27 Pd24 C20 O20 -127.5(8)
Pd18 Pd24 C20 O20 177.2(7)
C16 Pd24 C20 Pd31 -119.6(3)
C17 Pd24 C20 Pd31 98.4(3)
Pd13 Pd24 C20 Pd31 -71.9(3)
Pd14 Pd24 C20 Pd31 57.9(8)
Pd29 Pd24 C20 Pd31 -146.64(12)
Pd27 Pd24 C20 Pd31 49.9(2)
Pd18 Pd24 C20 Pd31 -5.3(2)
Pd38 Pd16 C21 O21 -56.5(9)
Pd2 Pd16 C21 O21 149.7(6)
Pd3 Pd16 C21 O21 -167.1(8)
Pd21 Pd16 C21 O21 169.3(11)
Pd33 Pd16 C21 O21 12.4(9)
Pd11 Pd16 C21 O21 129.5(9)
Pd15 Pd16 C21 O21 -107.8(8)
Pd17 Pd16 C21 O21 71.1(9)
Pd23 Pd16 C21 O21 -121.8(9)
Pd19 Pd16 C21 O21 -9.6(12)
Pd38 Pd16 C21 Pd21 134.2(3)
Pd2 Pd16 C21 Pd21 -19.5(6)
Pd3 Pd16 C21 Pd21 23.6(2)
Pd33 Pd16 C21 Pd21 -156.94(17)
Pd11 Pd16 C21 Pd21 -39.8(2)
Pd15 Pd16 C21 Pd21 82.9(3)
Pd17 Pd16 C21 Pd21 -98.2(2)
Pd23 Pd16 C21 Pd21 68.95(17)
Pd19 Pd16 C21 Pd21 -178.9(2)
C19 Pd21 C21 O21 17.1(9)
Pd3 Pd21 C21 O21 166.9(8)
Pd16 Pd21 C21 O21 -169.3(10)
Pd25 Pd21 C21 O21 21.3(12)
Pd11 Pd21 C21 O21 -129.1(8)
Pd23 Pd21 C21 O21 118.0(9)
Pd32 Pd21 C21 O21 66.2(9)
Pd28 Pd21 C21 O21 -76.0(9)
Pd6 Pd21 C21 O21 -154.7(6)
C19 Pd21 C21 Pd16 -173.6(3)
Pd3 Pd21 C21 Pd16 -23.8(2)
Pd25 Pd21 C21 Pd16 -169.4(2)
Pd11 Pd21 C21 Pd16 40.1(2)
Pd23 Pd21 C21 Pd16 -72.7(2)
Pd32 Pd21 C21 Pd16 -124.50(18)
Pd28 Pd21 C21 Pd16 93.2(2)
Pd6 Pd21 C21 Pd16 14.6(6)
C6 Pd33 C22 O22 153.5(10)
P10 Pd33 C22 O22 -14.7(13)
Pd19 Pd33 C22 O22 -178.5(14)
Pd17 Pd33 C22 O22 -175.1(11)
Pd16 Pd33 C22 O22 124.3(12)
Pd38 Pd33 C22 O22 94.4(13)
C6 Pd33 C22 Pd19 -27.9(9)
P10 Pd33 C22 Pd19 163.82(13)
Pd17 Pd33 C22 Pd19 3.5(3)
Pd16 Pd33 C22 Pd19 -57.15(17)
Pd38 Pd33 C22 Pd19 -87.0(3)
C6 Pd33 C22 Pd38 59.1(9)
P10 Pd33 C22 Pd38 -109.1(3)
Pd19 Pd33 C22 Pd38 87.0(3)
Pd17 Pd33 C22 Pd38 90.5(3)
Pd16 Pd33 C22 Pd38 29.9(3)
C2 Pd19 C22 O22 89.7(7)
Pd2 Pd19 C22 O22 -125.9(6)
Pd33 Pd19 C22 O22 179.1(8)
Pd14 Pd19 C22 O22 -28.6(9)
Pd27 Pd19 C22 O22 51.4(8)
Pd15 Pd19 C22 O22 -75.9(7)
Pd17 Pd19 C22 O22 176.1(7)
Pd38 Pd19 C22 O22 -91.9(8)
Pd16 Pd19 C22 O22 -131.1(7)
Pd18 Pd19 C22 O22 127.3(6)
C2 Pd19 C22 Pd33 -89.4(3)
Pd2 Pd19 C22 Pd33 55.0(3)
Pd14 Pd19 C22 Pd33 152.31(12)
Pd27 Pd19 C22 Pd33 -127.65(15)
Pd15 Pd19 C22 Pd33 105.00(17)
Pd17 Pd19 C22 Pd33 -3.0(2)
Pd38 Pd19 C22 Pd33 89.1(4)
Pd16 Pd19 C22 Pd33 49.82(16)
Pd18 Pd19 C22 Pd33 -51.8(5)
C2 Pd19 C22 Pd38 -178.5(4)
Pd2 Pd19 C22 Pd38 -34.1(5)
Pd33 Pd19 C22 Pd38 -89.1(4)
Pd14 Pd19 C22 Pd38 63.3(4)
Pd27 Pd19 C22 Pd38 143.3(3)
Pd15 Pd19 C22 Pd38 15.9(3)
Pd17 Pd19 C22 Pd38 -92.1(3)
Pd16 Pd19 C22 Pd38 -39.2(3)
Pd18 Pd19 C22 Pd38 -140.8(3)
C28 Pd38 C22 O22 -46.4(19)
Pd16 Pd38 C22 O22 176.9(5)
Pd15 Pd38 C22 O22 109.3(5)
Pd33 Pd38 C22 O22 -150.4(6)
Pd19 Pd38 C22 O22 127.8(6)
Pd36 Pd38 C22 O22 53.1(8)
Pd23 Pd38 C22 O22 169.9(9)
C28 Pd38 C22 Pd33 103.9(18)
Pd16 Pd38 C22 Pd33 -32.8(3)
Pd15 Pd38 C22 Pd33 -100.3(3)
Pd19 Pd38 C22 Pd33 -81.8(2)
Pd36 Pd38 C22 Pd33 -156.6(6)
Pd23 Pd38 C22 Pd33 -39.7(10)
C28 Pd38 C22 Pd19 -174.3(18)
Pd16 Pd38 C22 Pd19 49.1(3)
Pd15 Pd38 C22 Pd19 -18.5(4)
Pd33 Pd38 C22 Pd19 81.8(2)
Pd36 Pd38 C22 Pd19 -74.7(7)
Pd23 Pd38 C22 Pd19 42.1(10)
C14 Pd30 C23 O23 -172.5(10)
P4 Pd30 C23 O23 1.3(13)
Pd25 Pd30 C23 O23 -175.2(15)
Pd20 Pd30 C23 O23 -162.4(12)
Pd32 Pd30 C23 O23 146.3(13)
C14 Pd30 C23 Pd25 2.7(13)
P4 Pd30 C23 Pd25 176.49(19)
Pd20 Pd30 C23 Pd25 12.8(3)
Pd32 Pd30 C23 Pd25 -38.5(2)
C8 Pd25 C23 O23 49.9(9)
C19 Pd25 C23 O23 -88.8(9)
Pd6 Pd25 C23 O23 98.6(9)
Pd30 Pd25 C23 O23 176.5(11)
Pd21 Pd25 C23 O23 -136.0(7)
Pd32 Pd25 C23 O23 -137.3(9)
Pd28 Pd25 C23 O23 25.6(11)
Pd20 Pd25 C23 O23 166.4(8)
C8 Pd25 C23 Pd30 -126.6(3)
C19 Pd25 C23 Pd30 94.7(3)
Pd6 Pd25 C23 Pd30 -77.9(3)
Pd21 Pd25 C23 Pd30 47.5(9)
Pd32 Pd25 C23 Pd30 46.2(3)
Pd28 Pd25 C23 Pd30 -150.93(10)
Pd20 Pd25 C23 Pd30 -10.1(3)
Pd7 Pd11 C24 O24 106.0(9)
Pd2 Pd11 C24 O24 12.2(12)
Pd28 Pd11 C24 O24 -177.9(10)
Pd1 Pd11 C24 O24 105.5(8)
Pd21 Pd11 C24 O24 -136.5(9)
Pd16 Pd11 C24 O24 -79.1(9)
Pd17 Pd11 C24 O24 -19.8(9)
Pd12 Pd11 C24 O24 49.2(9)
Pd3 Pd11 C24 O24 -166.6(6)
Pd6 Pd11 C24 O24 157.3(8)
Pd7 Pd11 C24 Pd28 -76.12(18)
Pd2 Pd11 C24 Pd28 -169.9(2)
Pd1 Pd11 C24 Pd28 -76.6(3)
Pd21 Pd11 C24 Pd28 41.4(2)
Pd16 Pd11 C24 Pd28 98.8(2)
Pd17 Pd11 C24 Pd28 158.07(16)
Pd12 Pd11 C24 Pd28 -132.89(17)
Pd3 Pd11 C24 Pd28 11.2(6)
Pd6 Pd11 C24 Pd28 -24.9(2)
C8 Pd28 C24 O24 -106.1(9)
P7 Pd28 C24 O24 20.4(9)
Pd6 Pd28 C24 O24 -153.2(8)
Pd11 Pd28 C24 O24 177.9(10)
Pd21 Pd28 C24 O24 138.2(9)
Pd25 Pd28 C24 O24 152.5(6)
Pd7 Pd28 C24 O24 -113.7(9)
C8 Pd28 C24 Pd11 76.0(5)
P7 Pd28 C24 Pd11 -157.47(19)
Pd6 Pd28 C24 Pd11 28.9(3)
Pd21 Pd28 C24 Pd11 -39.6(2)
Pd25 Pd28 C24 Pd11 -25.4(5)
Pd7 Pd28 C24 Pd11 68.45(18)
C27 Pd35 C25 O25 -117.5(12)
P3 Pd35 C25 O25 16.7(11)
Pd8 Pd35 C25 O25 -168.6(13)
Pd9 Pd35 C25 O25 -148.7(10)
Pd4 Pd35 C25 O25 151.3(11)
C27 Pd35 C25 Pd8 51.1(10)
P3 Pd35 C25 Pd8 -174.65(15)
Pd9 Pd35 C25 Pd8 20.0(3)
Pd4 Pd35 C25 Pd8 -40.12(19)
C11 Pd8 C25 O25 58.6(8)
Pd1 Pd8 C25 O25 -179.3(5)
Pd35 Pd8 C25 O25 171.7(10)
Pd12 Pd8 C25 O25 23.1(11)
Pd4 Pd8 C25 O25 -145.6(8)
Pd7 Pd8 C25 O25 -75.2(8)
Pd13 Pd8 C25 O25 102.0(8)
Pd34 Pd8 C25 O25 -94.0(8)
Pd9 Pd8 C25 O25 156.9(8)
C11 Pd8 C25 Pd35 -113.0(3)
Pd1 Pd8 C25 Pd35 9.0(6)
Pd12 Pd8 C25 Pd35 -148.57(17)
Pd4 Pd8 C25 Pd35 42.7(2)
Pd7 Pd8 C25 Pd35 113.2(2)
Pd13 Pd8 C25 Pd35 -69.6(2)
Pd34 Pd8 C25 Pd35 94.36(19)
Pd9 Pd8 C25 Pd35 -14.8(2)
C3 Pd37 C26 O26 -115.7(13)
P12 Pd37 C26 O26 29.2(13)
Pd12 Pd37 C26 O26 -154.0(11)
Pd17 Pd37 C26 O26 -176.5(14)
C3 Pd37 C26 Pd17 60.8(10)
P12 Pd37 C26 Pd17 -154.2(2)
Pd12 Pd37 C26 Pd17 22.5(3)
C6 Pd17 C26 O26 -54.3(9)
Pd37 Pd17 C26 O26 177.4(11)
Pd2 Pd17 C26 O26 125.1(8)
Pd33 Pd17 C26 O26 -9.5(9)
Pd11 Pd17 C26 O26 -145.3(8)
Pd16 Pd17 C26 O26 -47.6(12)
Pd18 Pd17 C26 O26 107.1(9)
Pd19 Pd17 C26 O26 47.7(10)
Pd12 Pd17 C26 O26 160.5(9)
C6 Pd17 C26 Pd37 128.3(3)
Pd2 Pd17 C26 Pd37 -52.2(5)
Pd33 Pd17 C26 Pd37 173.19(16)
Pd11 Pd17 C26 Pd37 37.4(4)
Pd16 Pd17 C26 Pd37 135.0(3)
Pd18 Pd17 C26 Pd37 -70.3(2)
Pd19 Pd17 C26 Pd37 -129.66(15)
Pd12 Pd17 C26 Pd37 -16.8(2)
Pd10 Pd9 C27 O27 3.3(14)
Pd35 Pd9 C27 O27 -177.5(12)
Pd1 Pd9 C27 O27 139.8(9)
Pd13 Pd9 C27 O27 -122.8(9)
Pd4 Pd9 C27 O27 127.6(10)
Pd5 Pd9 C27 O27 73.3(11)
Pd29 Pd9 C27 O27 -58.9(11)
Pd8 Pd9 C27 O27 -179.1(10)
Pd10 Pd9 C27 Pd35 -179.20(19)
Pd1 Pd9 C27 Pd35 -42.7(5)
Pd13 Pd9 C27 Pd35 54.7(4)
Pd4 Pd9 C27 Pd35 -54.9(2)
Pd5 Pd9 C27 Pd35 -109.21(18)
Pd29 Pd9 C27 Pd35 118.55(19)
Pd8 Pd9 C27 Pd35 -1.6(3)
C25 Pd35 C27 O27 137.7(10)
P3 Pd35 C27 O27 2.6(11)
Pd8 Pd35 C27 O27 179.5(10)
Pd9 Pd35 C27 O27 177.4(13)
Pd4 Pd35 C27 O27 -129.0(11)
C25 Pd35 C27 Pd9 -39.7(11)
P3 Pd35 C27 Pd9 -174.8(2)
Pd8 Pd35 C27 Pd9 2.1(3)
Pd4 Pd35 C27 Pd9 53.6(2)
C13 Pd36 C28 O28 162.3(14)
P9 Pd36 C28 O28 -16.7(17)
Pd23 Pd36 C28 O28 -175.2(19)
Pd15 Pd36 C28 O28 128.2(17)
Pd22 Pd36 C28 O28 -171.4(16)
Pd38 Pd36 C28 O28 94.9(17)
C13 Pd36 C28 Pd23 -22.5(10)
P9 Pd36 C28 Pd23 158.51(18)
Pd15 Pd36 C28 Pd23 -56.6(2)
Pd22 Pd36 C28 Pd23 3.8(3)
Pd38 Pd36 C28 Pd23 -89.9(4)
C13 Pd36 C28 Pd38 67.4(10)
P9 Pd36 C28 Pd38 -111.6(3)
Pd23 Pd36 C28 Pd38 89.9(4)
Pd15 Pd36 C28 Pd38 33.3(3)
Pd22 Pd36 C28 Pd38 93.7(3)
C12 Pd23 C28 O28 86.9(10)
Pd36 Pd23 C28 O28 176.9(12)
Pd3 Pd23 C28 O28 -126.2(9)
Pd21 Pd23 C28 O28 -31.2(12)
Pd32 Pd23 C28 O28 47.0(11)
Pd16 Pd23 C28 O28 -79.7(10)
Pd22 Pd23 C28 O28 173.5(10)
Pd20 Pd23 C28 O28 122.4(10)
Pd15 Pd23 C28 O28 -134.8(10)
Pd38 Pd23 C28 O28 -97.7(11)
C12 Pd23 C28 Pd36 -90.0(3)
Pd3 Pd23 C28 Pd36 56.8(5)
Pd21 Pd23 C28 Pd36 151.85(12)
Pd32 Pd23 C28 Pd36 -129.97(16)
Pd16 Pd23 C28 Pd36 103.3(2)
Pd22 Pd23 C28 Pd36 -3.5(3)
Pd20 Pd23 C28 Pd36 -54.5(6)
Pd15 Pd23 C28 Pd36 48.3(2)
Pd38 Pd23 C28 Pd36 85.4(4)
C12 Pd23 C28 Pd38 -175.4(3)
Pd36 Pd23 C28 Pd38 -85.4(4)
Pd3 Pd23 C28 Pd38 -28.5(5)
Pd21 Pd23 C28 Pd38 66.5(4)
Pd32 Pd23 C28 Pd38 144.7(3)
Pd16 Pd23 C28 Pd38 18.0(3)
Pd22 Pd23 C28 Pd38 -88.8(3)
Pd20 Pd23 C28 Pd38 -139.8(4)
Pd15 Pd23 C28 Pd38 -37.1(3)
C22 Pd38 C28 O28 -29(2)
Pd16 Pd38 C28 O28 107.2(6)
Pd15 Pd38 C28 O28 174.3(6)
Pd33 Pd38 C28 O28 55.0(9)
Pd19 Pd38 C28 O28 159.8(9)
Pd36 Pd38 C28 O28 -149.5(7)
Pd23 Pd38 C28 O28 127.9(7)
C22 Pd38 C28 Pd36 120.4(18)
Pd16 Pd38 C28 Pd36 -103.4(3)
Pd15 Pd38 C28 Pd36 -36.2(3)
Pd33 Pd38 C28 Pd36 -155.6(5)
Pd19 Pd38 C28 Pd36 -50.8(10)
Pd23 Pd38 C28 Pd36 -82.6(3)
C22 Pd38 C28 Pd23 -157.0(17)
Pd16 Pd38 C28 Pd23 -20.8(4)
Pd15 Pd38 C28 Pd23 46.4(3)
Pd33 Pd38 C28 Pd23 -73.0(6)
Pd19 Pd38 C28 Pd23 31.8(11)
Pd36 Pd38 C28 Pd23 82.6(3)
C43 P1 C29 C30 4.3(7)
C36 P1 C29 C30 -103.9(6)
Pd26 P1 C29 C30 130.5(6)
C43 P1 C29 C35 -171.3(5)
C36 P1 C29 C35 80.6(6)
Pd26 P1 C29 C35 -45.0(6)
C35 C29 C30 C31 -0.4(11)
P1 C29 C30 C31 -175.8(6)
C29 C30 C31 C32 0.0(12)
C30 C31 C32 C34 0.1(12)
C30 C31 C32 C33 177.6(8)
C31 C32 C34 C35 0.0(11)
C33 C32 C34 C35 -177.5(8)
C32 C34 C35 C29 -0.3(11)
C30 C29 C35 C34 0.5(11)
P1 C29 C35 C34 176.3(6)
C43 P1 C36 C42 -120.8(6)
C29 P1 C36 C42 -10.5(7)
Pd26 P1 C36 C42 114.4(6)
C43 P1 C36 C37 64.6(6)
C29 P1 C36 C37 174.8(6)
Pd26 P1 C36 C37 -60.3(6)
C42 C36 C37 C38 -1.2(11)
P1 C36 C37 C38 173.7(6)
C36 C37 C38 C39 -0.5(12)
C37 C38 C39 C41 1.5(12)
C37 C38 C39 C40 -177.5(8)
C38 C39 C41 C42 -0.8(12)
C40 C39 C41 C42 178.2(8)
C37 C36 C42 C41 2.0(11)
P1 C36 C42 C41 -172.6(6)
C39 C41 C42 C36 -1.0(12)
C29 P1 C43 C44 109.3(6)
C36 P1 C43 C44 -140.5(6)
Pd26 P1 C43 C44 -15.9(7)
C29 P1 C43 C49 -73.3(7)
C36 P1 C43 C49 36.9(7)
Pd26 P1 C43 C49 161.5(6)
C49 C43 C44 C45 -2.7(11)
P1 C43 C44 C45 174.8(6)
C43 C44 C45 C46 1.1(12)
C44 C45 C46 C48 1.5(13)
C44 C45 C46 C47 -175.7(8)
C45 C46 C48 C49 -2.6(15)
C47 C46 C48 C49 174.7(9)
C46 C48 C49 C43 0.9(15)
C44 C43 C49 C48 1.6(13)
P1 C43 C49 C48 -175.9(7)
C57 P2 C50 C56 132.3(6)
C64 P2 C50 C56 26.4(7)
Pd27 P2 C50 C56 -99.7(6)
C57 P2 C50 C51 -59.4(6)
C64 P2 C50 C51 -165.2(5)
Pd27 P2 C50 C51 68.7(5)
C56 C50 C51 C52 -1.5(10)
P2 C50 C51 C52 -170.3(5)
C50 C51 C52 C53 2.0(11)
C51 C52 C53 C55 -1.8(11)
C51 C52 C53 C54 176.2(8)
C52 C53 C55 C56 1.2(12)
C54 C53 C55 C56 -176.8(8)
C51 C50 C56 C55 0.9(11)
P2 C50 C56 C55 169.0(6)
C53 C55 C56 C50 -0.8(12)
C50 P2 C57 C63 159.2(6)
C64 P2 C57 C63 -91.4(6)
Pd27 P2 C57 C63 38.7(7)
C50 P2 C57 C58 -26.3(7)
C64 P2 C57 C58 83.1(7)
Pd27 P2 C57 C58 -146.8(6)
C63 C57 C58 C59 -0.3(13)
P2 C57 C58 C59 -174.9(7)
C57 C58 C59 C60 0.6(15)
C58 C59 C60 C62 -1.0(14)
C58 C59 C60 C61 178.0(9)
C59 C60 C62 C63 1.2(12)
C61 C60 C62 C63 -177.8(8)
C58 C57 C63 C62 0.5(11)
P2 C57 C63 C62 175.1(6)
C60 C62 C63 C57 -1.0(12)
C50 P2 C64 C70 -137.4(7)
C57 P2 C64 C70 114.1(7)
Pd27 P2 C64 C70 -17.4(8)
C50 P2 C64 C65 46.2(9)
C57 P2 C64 C65 -62.2(9)
Pd27 P2 C64 C65 166.3(7)
C70 C64 C65 C66 0.1(16)
P2 C64 C65 C66 176.5(10)
C64 C65 C66 C67 0(2)
C65 C66 C67 C69 1(2)
C65 C66 C67 C68 178.1(13)
C66 C67 C69 C70 -1.5(18)
C68 C67 C69 C70 -178.5(10)
C65 C64 C70 C69 -0.5(13)
P2 C64 C70 C69 -177.0(7)
C67 C69 C70 C64 1.2(15)
C78 P3 C71 C77 86.1(8)
C85 P3 C71 C77 -22.1(8)
Pd35 P3 C71 C77 -145.0(7)
C78 P3 C71 C72 -94.2(7)
C85 P3 C71 C72 157.6(6)
Pd35 P3 C71 C72 34.6(7)
C77 C71 C72 C73 -1.2(12)
P3 C71 C72 C73 179.1(6)
C71 C72 C73 C74 0.8(14)
C72 C73 C74 C76 -2.3(15)
C72 C73 C74 C75 -178.9(10)
C73 C74 C76 C77 4.3(16)
C75 C74 C76 C77 -179.0(10)
C74 C76 C77 C71 -5.0(16)
C72 C71 C77 C76 3.3(14)
P3 C71 C77 C76 -177.1(8)
C71 P3 C78 C84 179.7(6)
C85 P3 C78 C84 -72.2(7)
Pd35 P3 C78 C84 53.2(7)
C71 P3 C78 C79 2.7(8)
C85 P3 C78 C79 110.9(7)
Pd35 P3 C78 C79 -123.7(7)
C84 C78 C79 C80 0.0(13)
P3 C78 C79 C80 177.0(8)
C78 C79 C80 C81 0.1(16)
C79 C80 C81 C83 0.3(16)
C79 C80 C81 C82 -178.5(10)
C80 C81 C83 C84 -0.9(14)
C82 C81 C83 C84 177.9(9)
C81 C83 C84 C78 1.0(13)
C79 C78 C84 C83 -0.6(12)
P3 C78 C84 C83 -177.7(6)
C71 P3 C85 C86 -92.1(4)
C78 P3 C85 C86 160.4(4)
Pd35 P3 C85 C86 31.7(4)
C71 P3 C85 C91 86.6(4)
C78 P3 C85 C91 -20.9(5)
Pd35 P3 C85 C91 -149.5(3)
C91 C85 C86 C87 0.0
P3 C85 C86 C87 178.8(4)
C85 C86 C87 C88 0.0
C86 C87 C88 C90 0.0
C86 C87 C88 C89 179.1(9)
C87 C88 C90 C91 0.0
C89 C88 C90 C91 -179.2(9)
C88 C90 C91 C85 0.0
C86 C85 C91 C90 0.0
P3 C85 C91 C90 -178.7(5)
C106 P4 C92 C98 104.7(6)
C99 P4 C92 C98 -148.2(6)
Pd30 P4 C92 C98 -22.9(6)
C106 P4 C92 C93 -72.5(6)
C99 P4 C92 C93 34.6(7)
Pd30 P4 C92 C93 159.9(5)
C98 C92 C93 C94 -0.2(10)
P4 C92 C93 C94 177.1(6)
C92 C93 C94 C95 -1.0(11)
C93 C94 C95 C97 1.2(12)
C93 C94 C95 C96 -179.6(8)
C94 C95 C97 C98 -0.2(12)
C96 C95 C97 C98 -179.4(8)
C93 C92 C98 C97 1.1(10)
P4 C92 C98 C97 -176.3(6)
C95 C97 C98 C92 -0.9(11)
C106 P4 C99 C100 -36.0(4)
C92 P4 C99 C100 -144.3(4)
Pd30 P4 C99 C100 90.4(4)
C106 P4 C99 C105 152.5(4)
C92 P4 C99 C105 44.2(5)
Pd30 P4 C99 C105 -81.2(4)
C105 C99 C100 C101 -0.1(3)
P4 C99 C100 C101 -172.0(4)
C99 C100 C101 C102 -0.2(3)
C100 C101 C102 C104 0.1(6)
C100 C101 C102 C103 179.6(3)
C101 C102 C104 C105 0.2(7)
C103 C102 C104 C105 -179.3(5)
C102 C104 C105 C99 -0.5(8)
C100 C99 C105 C104 0.4(6)
P4 C99 C105 C104 172.2(5)
C99 P4 C106 C112 -66.0(7)
C92 P4 C106 C112 40.8(7)
Pd30 P4 C106 C112 168.1(6)
C99 P4 C106 C107 114.3(7)
C92 P4 C106 C107 -138.9(6)
Pd30 P4 C106 C107 -11.6(7)
C112 C106 C107 C108 -1.0(12)
P4 C106 C107 C108 178.8(7)
C106 C107 C108 C109 2.3(14)
C107 C108 C109 C111 -2.4(14)
C107 C108 C109 C110 178.2(8)
C108 C109 C111 C112 1.3(14)
C110 C109 C111 C112 -179.3(9)
C107 C106 C112 C111 -0.1(12)
P4 C106 C112 C111 -179.9(7)
C109 C111 C112 C106 -0.1(14)
C127 P5 C113 C114 -82.1(6)
C120 P5 C113 C114 169.8(6)
Pd34 P5 C113 C114 44.6(6)
C127 P5 C113 C119 100.2(7)
C120 P5 C113 C119 -7.8(7)
Pd34 P5 C113 C119 -133.1(6)
C119 C113 C114 C115 -1.3(11)
P5 C113 C114 C115 -179.1(6)
C113 C114 C115 C116 0.3(11)
C114 C115 C116 C118 0.0(11)
C114 C115 C116 C117 177.7(7)
C115 C116 C118 C119 0.6(12)
C117 C116 C118 C119 -177.0(8)
C116 C118 C119 C113 -1.6(12)
C114 C113 C119 C118 1.9(11)
P5 C113 C119 C118 179.5(6)
C113 P5 C120 C126 -89.3(8)
C127 P5 C120 C126 163.3(7)
Pd34 P5 C120 C126 30.7(9)
C113 P5 C120 C121 85.9(8)
C127 P5 C120 C121 -21.5(8)
Pd34 P5 C120 C121 -154.1(7)
C126 C120 C121 C122 1.9(14)
P5 C120 C121 C122 -173.2(7)
C120 C121 C122 C123 -0.2(15)
C121 C122 C123 C125 -1.3(16)
C121 C122 C123 C124 178.9(10)
C122 C123 C125 C126 1.2(18)
C124 C123 C125 C126 -179.0(11)
C123 C125 C126 C120 0.5(18)
C121 C120 C126 C125 -2.0(15)
P5 C120 C126 C125 173.3(9)
C113 P5 C127 C128 175.7(4)
C120 P5 C127 C128 -77.1(4)
Pd34 P5 C127 C128 54.8(4)
C113 P5 C127 C133 -0.8(5)
C120 P5 C127 C133 106.5(5)
Pd34 P5 C127 C133 -121.7(4)
C133 C127 C128 C129 0.1(3)
P5 C127 C128 C129 -176.6(4)
C127 C128 C129 C130 -0.1(3)
C128 C129 C130 C132 -0.1(6)
C128 C129 C130 C131 179.5(3)
C129 C130 C132 C133 0.2(8)
C131 C130 C132 C133 -179.3(5)
C130 C132 C133 C127 -0.3(8)
C128 C127 C133 C132 0.1(6)
P5 C127 C133 C132 176.6(5)
C148 P6 C134 C135 118.2(6)
C141 P6 C134 C135 -128.6(6)
Pd29 P6 C134 C135 -3.7(7)
C148 P6 C134 C140 -64.3(7)
C141 P6 C134 C140 48.9(7)
Pd29 P6 C134 C140 173.8(6)
C140 C134 C135 C136 -1.5(12)
P6 C134 C135 C136 176.0(6)
C134 C135 C136 C137 -0.5(13)
C135 C136 C137 C139 2.0(13)
C135 C136 C137 C138 -177.4(9)
C136 C137 C139 C140 -1.4(14)
C138 C137 C139 C140 178.0(9)
C137 C139 C140 C134 -0.7(15)
C135 C134 C140 C139 2.1(13)
P6 C134 C140 C139 -175.4(7)
C148 P6 C141 C142 144.3(4)
C134 P6 C141 C142 34.2(4)
Pd29 P6 C141 C142 -91.9(4)
C148 P6 C141 C147 -47.0(5)
C134 P6 C141 C147 -157.2(4)
Pd29 P6 C141 C147 76.7(5)
C147 C141 C142 C143 -0.2(3)
P6 C141 C142 C143 168.8(4)
C141 C142 C143 C144 -0.1(3)
C142 C143 C144 C146 0.4(6)
C142 C143 C144 C145 -179.7(3)
C143 C144 C146 C147 -0.6(8)
C145 C144 C146 C147 179.5(5)
C144 C146 C147 C141 0.4(8)
C142 C141 C147 C146 0.0(6)
P6 C141 C147 C146 -169.0(5)
C134 P6 C148 C154 -172.6(5)
C141 P6 C148 C154 78.1(5)
Pd29 P6 C148 C154 -47.5(5)
C134 P6 C148 C149 3.4(5)
C141 P6 C148 C149 -105.8(5)
Pd29 P6 C148 C149 128.5(4)
C154 C148 C149 C150 -0.6(3)
P6 C148 C149 C150 -176.7(4)
C148 C149 C150 C151 -0.2(3)
C149 C150 C151 C153 0.6(6)
C149 C150 C151 C152 -179.9(4)
C150 C151 C153 C154 -0.1(8)
C152 C151 C153 C154 -179.6(5)
C149 C148 C154 C153 1.1(6)
P6 C148 C154 C153 177.4(5)
C151 C153 C154 C148 -0.7(8)
C169 P7 C155 C156 -179.8(7)
C162 P7 C155 C156 69.0(7)
Pd28 P7 C155 C156 -55.6(8)
C169 P7 C155 C161 -4.8(8)
C162 P7 C155 C161 -116.1(8)
Pd28 P7 C155 C161 119.3(7)
C161 C155 C156 C157 1.7(14)
P7 C155 C156 C157 176.9(7)
C155 C156 C157 C158 -4.2(15)
C156 C157 C158 C160 3.8(15)
C156 C157 C158 C159 -178.6(9)
C157 C158 C160 C161 -1.1(16)
C159 C158 C160 C161 -178.6(10)
C156 C155 C161 C160 1.1(14)
P7 C155 C161 C160 -174.0(8)
C158 C160 C161 C155 -1.4(17)
C169 P7 C162 C163 -108.4(6)
C155 P7 C162 C163 1.7(7)
Pd28 P7 C162 C163 127.6(6)
C169 P7 C162 C168 81.6(6)
C155 P7 C162 C168 -168.3(6)
Pd28 P7 C162 C168 -42.5(6)
C168 C162 C163 C164 1.1(11)
P7 C162 C163 C164 -169.2(6)
C162 C163 C164 C165 1.3(13)
C163 C164 C165 C167 -3.4(13)
C163 C164 C165 C166 174.4(8)
C164 C165 C167 C168 3.2(12)
C166 C165 C167 C168 -174.5(8)
C165 C167 C168 C162 -0.8(12)
C163 C162 C168 C167 -1.3(11)
P7 C162 C168 C167 169.3(6)
C162 P7 C169 C175 -155.3(4)
C155 P7 C169 C175 95.5(4)
Pd28 P7 C169 C175 -30.6(4)
C162 P7 C169 C170 26.3(4)
C155 P7 C169 C170 -82.9(4)
Pd28 P7 C169 C170 151.0(3)
C175 C169 C170 C171 0.0(3)
P7 C169 C170 C171 178.4(4)
C169 C170 C171 C172 0.1(2)
C170 C171 C172 C174 -0.2(5)
C170 C171 C172 C173 -180.0(3)
C171 C172 C174 C175 0.3(7)
C173 C172 C174 C175 -180.0(4)
C170 C169 C175 C174 0.0(5)
P7 C169 C175 C174 -178.4(4)
C172 C174 C175 C169 -0.2(7)
C190 P8 C176 C182 52.4(8)
C183 P8 C176 C182 -54.7(8)
Pd32 P8 C176 C182 -178.6(7)
C190 P8 C176 C177 -128.0(6)
C183 P8 C176 C177 124.8(7)
Pd32 P8 C176 C177 0.9(7)
C182 C176 C177 C178 0.9(12)
P8 C176 C177 C178 -178.7(7)
C176 C177 C178 C179 1.7(14)
C177 C178 C179 C181 -3.1(14)
C177 C178 C179 C180 179.0(9)
C178 C179 C181 C182 2.0(16)
C180 C179 C181 C182 179.9(10)
C177 C176 C182 C181 -2.0(14)
P8 C176 C182 C181 177.5(8)
C179 C181 C182 C176 0.6(16)
C190 P8 C183 C184 -115.9(7)
C176 P8 C183 C184 -8.7(8)
Pd32 P8 C183 C184 114.5(7)
C190 P8 C183 C189 67.9(7)
C176 P8 C183 C189 175.1(6)
Pd32 P8 C183 C189 -61.7(7)
C189 C183 C184 C185 -4.4(12)
P8 C183 C184 C185 179.5(6)
C183 C184 C185 C186 0.8(14)
C184 C185 C186 C188 1.7(14)
C184 C185 C186 C187 -179.9(9)
C185 C186 C188 C189 -0.7(16)
C187 C186 C188 C189 -179.0(10)
C186 C188 C189 C183 -2.8(15)
C184 C183 C189 C188 5.3(12)
P8 C183 C189 C188 -178.3(7)
C176 P8 C190 C196 -114.0(5)
C183 P8 C190 C196 -5.9(6)
Pd32 P8 C190 C196 120.8(5)
C176 P8 C190 C191 69.5(4)
C183 P8 C190 C191 177.6(4)
Pd32 P8 C190 C191 -55.8(4)
C196 C190 C191 C192 0.0(3)
P8 C190 C191 C192 177.0(4)
C190 C191 C192 C193 0.1(3)
C191 C192 C193 C195 -0.2(6)
C191 C192 C193 C194 -180.0(3)
C192 C193 C195 C196 0.3(8)
C194 C193 C195 C196 -180.0(5)
C193 C195 C196 C190 -0.2(8)
C191 C190 C196 C195 0.1(6)
P8 C190 C196 C195 -176.5(5)
C204 P9 C197 C198 -111.5(6)
C314 P9 C197 C198 144.6(7)
C307 P9 C197 C198 -75.7(17)
C211 P9 C197 C198 138.8(6)
Pd36 P9 C197 C198 23.6(7)
C204 P9 C197 C203 61.7(7)
C314 P9 C197 C203 -42.3(8)
C307 P9 C197 C203 97.5(18)
C211 P9 C197 C203 -48.0(7)
Pd36 P9 C197 C203 -163.2(6)
C203 C197 C198 C199 -0.2(3)
P9 C197 C198 C199 173.2(7)
C197 C198 C199 C200 -0.1(3)
C198 C199 C200 C202 0.1(6)
C198 C199 C200 C201 180.0(4)
C199 C200 C202 C203 0.3(9)
C201 C200 C202 C203 -179.6(6)
C198 C197 C203 C202 0.6(6)
P9 C197 C203 C202 -172.8(8)
C200 C202 C203 C197 -0.6(9)
C204 P9 C307 C308 -136.9(6)
C314 P9 C307 C308 118.4(7)
C197 P9 C307 C308 75.7(17)
C211 P9 C307 C308 113.4(7)
Pd36 P9 C307 C308 -13.9(7)
C204 P9 C307 C313 54.1(8)
C314 P9 C307 C313 -50.6(9)
C197 P9 C307 C313 -93.3(18)
C211 P9 C307 C313 -55.6(9)
Pd36 P9 C307 C313 177.1(7)
C313 C307 C308 C309 -0.07(19)
P9 C307 C308 C309 -170.0(7)
C307 C308 C309 C310 0.0(2)
C308 C309 C310 C312 0.0(4)
C308 C309 C310 C311 179.9(3)
C309 C310 C312 C313 0.2(5)
C311 C310 C312 C313 -179.8(4)
C310 C312 C313 C307 -0.3(6)
C308 C307 C313 C312 0.2(5)
P9 C307 C313 C312 168.7(8)
C314 P9 C204 C210 -67.2(6)
C197 P9 C204 C210 -167.0(5)
C307 P9 C204 C210 -177.9(5)
C211 P9 C204 C210 -60.2(6)
Pd36 P9 C204 C210 58.0(5)
C314 P9 C204 C205 119.0(6)
C197 P9 C204 C205 19.2(6)
C307 P9 C204 C205 8.3(5)
C211 P9 C204 C205 126.0(5)
Pd36 P9 C204 C205 -115.8(4)
C210 C204 C205 C206 0.0(3)
P9 C204 C205 C206 173.9(4)
C204 C205 C206 C207 -0.1(3)
C205 C206 C207 C209 0.4(6)
C205 C206 C207 C208 -179.9(4)
C206 C207 C209 C210 -0.5(8)
C208 C207 C209 C210 179.7(5)
C207 C209 C210 C204 0.4(8)
C205 C204 C210 C209 -0.1(6)
P9 C204 C210 C209 -174.6(5)
C204 P9 C211 C212 -25.8(7)
C314 P9 C211 C212 41(5)
C197 P9 C211 C212 92.1(7)
C307 P9 C211 C212 80.7(7)
Pd36 P9 C211 C212 -148.2(5)
C204 P9 C211 C217 153.6(6)
C314 P9 C211 C217 -139(5)
C197 P9 C211 C217 -88.5(7)
C307 P9 C211 C217 -99.9(7)
Pd36 P9 C211 C217 31.2(7)
C217 C211 C212 C213 0.0
P9 C211 C212 C213 179.4(9)
C211 C212 C213 C214 0.0
C212 C213 C214 C216 0.0
C212 C213 C214 C215 -178.0(12)
C213 C214 C216 C217 0.0
C215 C214 C216 C217 177.9(13)
C214 C216 C217 C211 0.0
C212 C211 C217 C216 0.0
P9 C211 C217 C216 -179.3(9)
C204 P9 C314 C315 -93.9(8)
C197 P9 C314 C315 21.8(8)
C307 P9 C314 C315 9.3(10)
C211 P9 C314 C315 152(5)
Pd36 P9 C314 C315 141.7(7)
C204 P9 C314 C320 86.8(7)
C197 P9 C314 C320 -157.5(7)
C307 P9 C314 C320 -170.0(7)
C211 P9 C314 C320 -28(4)
Pd36 P9 C314 C320 -37.6(8)
C320 C314 C315 C316 -0.1(3)
P9 C314 C315 C316 -179.3(11)
C314 C315 C316 C317 -0.1(3)
C315 C316 C317 C319 0.1(6)
C315 C316 C317 C318 179.9(4)
C316 C317 C319 C320 0.0(8)
C318 C317 C319 C320 -179.8(5)
C315 C314 C320 C319 0.3(6)
P9 C314 C320 C319 179.6(10)
C317 C319 C320 C314 -0.2(8)
C328 P10 C218 C219 69.9(10)
C321 P10 C218 C219 -78(2)
C225 P10 C218 C219 -38.0(10)
C232 P10 C218 C219 71.9(10)
Pd33 P10 C218 C219 -172.8(8)
C328 P10 C218 C224 -118.0(10)
C321 P10 C218 C224 94(2)
C225 P10 C218 C224 134.1(9)
C232 P10 C218 C224 -116.0(10)
Pd33 P10 C218 C224 -0.7(11)
C224 C218 C219 C220 0.0
P10 C218 C219 C220 172.2(12)
C218 C219 C220 C221 0.0
C219 C220 C221 C223 0.0
C219 C220 C221 C222 -177.1(19)
C220 C221 C223 C224 0.0
C222 C221 C223 C224 177.0(19)
C221 C223 C224 C218 0.0
C219 C218 C224 C223 0.0
P10 C218 C224 C223 -171.9(13)
C328 P10 C321 C327 -101.7(6)
C225 P10 C321 C327 150.3(5)
C232 P10 C321 C327 -99.4(7)
C218 P10 C321 C327 -67(2)
Pd33 P10 C321 C327 25.0(6)
C328 P10 C321 C322 73.1(7)
C225 P10 C321 C322 -34.9(6)
C232 P10 C321 C322 75.4(7)
C218 P10 C321 C322 107(2)
Pd33 P10 C321 C322 -160.2(5)
C327 C321 C322 C323 0.0(3)
P10 C321 C322 C323 -174.7(6)
C321 C322 C323 C324 0.1(3)
C322 C323 C324 C326 -0.4(6)
C322 C323 C324 C325 -179.9(4)
C323 C324 C326 C327 0.5(8)
C325 C324 C326 C327 -179.9(5)
C322 C321 C327 C326 0.1(6)
P10 C321 C327 C326 175.2(7)
C324 C326 C327 C321 -0.4(8)
C328 P10 C225 C226 10.1(5)
C321 P10 C225 C226 123.8(4)
C232 P10 C225 C226 10.6(6)
C218 P10 C225 C226 113.5(6)
Pd33 P10 C225 C226 -114.0(4)
C328 P10 C225 C231 -172.1(5)
C321 P10 C225 C231 -58.4(5)
C232 P10 C225 C231 -171.6(6)
C218 P10 C225 C231 -68.7(7)
Pd33 P10 C225 C231 63.8(4)
C231 C225 C226 C227 0.0(3)
P10 C225 C226 C227 177.8(4)
C225 C226 C227 C228 0.1(3)
C226 C227 C228 C230 0.0(6)
C226 C227 C228 C229 -179.6(3)
C227 C228 C230 C231 -0.3(8)
C229 C228 C230 C231 179.3(5)
C228 C230 C231 C225 0.4(8)
C226 C225 C231 C230 -0.3(6)
P10 C225 C231 C230 -178.2(5)
C328 P10 C232 C233 -62(16)
C321 P10 C232 C233 -177.5(6)
C225 P10 C232 C233 -73.5(7)
C218 P10 C232 C233 174.0(8)
Pd33 P10 C232 C233 55.9(7)
C328 P10 C232 C238 127(16)
C321 P10 C232 C238 11.9(10)
C225 P10 C232 C238 115.9(8)
C218 P10 C232 C238 3.5(10)
Pd33 P10 C232 C238 -114.7(8)
C238 C232 C233 C234 0.0(3)
P10 C232 C233 C234 -171.6(8)
C232 C233 C234 C235 0.2(3)
C233 C234 C235 C237 -0.4(6)
C233 C234 C235 C236 -179.9(4)
C234 C235 C237 C238 0.5(7)
C236 C235 C237 C238 -179.9(5)
C235 C237 C238 C232 -0.5(9)
C233 C232 C238 C237 0.1(6)
P10 C232 C238 C237 170.1(10)
C321 P10 C328 C329 164.1(6)
C225 P10 C328 C329 -92.6(6)
C232 P10 C328 C329 99(16)
C218 P10 C328 C329 155.1(8)
Pd33 P10 C328 C329 35.9(7)
C321 P10 C328 C334 -18.6(8)
C225 P10 C328 C334 84.7(7)
C232 P10 C328 C334 -84(16)
C218 P10 C328 C334 -27.6(8)
Pd33 P10 C328 C334 -146.8(6)
C334 C328 C329 C330 0.2(3)
P10 C328 C329 C330 177.4(7)
C328 C329 C330 C331 -0.1(3)
C329 C330 C331 C333 0.6(7)
C329 C330 C331 C332 179.9(4)
C330 C331 C333 C334 -1.1(9)
C332 C331 C333 C334 179.7(6)
C329 C328 C334 C333 -0.6(7)
P10 C328 C334 C333 -178.0(8)
C331 C333 C334 C328 1.0(9)
C246 P11 C239 C245 86.7(8)
C253 P11 C239 C245 -165.3(8)
Pd31 P11 C239 C245 -37.9(9)
C246 P11 C239 C240 -95.2(8)
C253 P11 C239 C240 12.8(9)
Pd31 P11 C239 C240 140.2(7)
C245 C239 C240 C241 -3.3(15)
P11 C239 C240 C241 178.6(9)
C239 C240 C241 C242 1.5(19)
C240 C241 C242 C244 0.5(19)
C240 C241 C242 C243 179.8(12)
C241 C242 C244 C245 -0.6(18)
C243 C242 C244 C245 -179.9(12)
C240 C239 C245 C244 3.3(16)
P11 C239 C245 C244 -178.5(9)
C242 C244 C245 C239 -1.3(18)
C239 P11 C246 C247 163.5(8)
C253 P11 C246 C247 54.8(8)
Pd31 P11 C246 C247 -72.3(8)
C239 P11 C246 C252 -21.2(9)
C253 P11 C246 C252 -130.0(8)
Pd31 P11 C246 C252 102.9(8)
C252 C246 C247 C248 1.1(14)
P11 C246 C247 C248 176.7(8)
C246 C247 C248 C249 -0.7(16)
C247 C248 C249 C251 -1.2(16)
C247 C248 C249 C250 178.6(11)
C248 C249 C251 C252 2.7(17)
C250 C249 C251 C252 -177.1(11)
C249 C251 C252 C246 -2.3(17)
C247 C246 C252 C251 0.4(14)
P11 C246 C252 C251 -175.0(8)
C239 P11 C253 C254 100.4(8)
C246 P11 C253 C254 -152.1(7)
Pd31 P11 C253 C254 -25.8(8)
C239 P11 C253 C259 -76.5(9)
C246 P11 C253 C259 30.9(9)
Pd31 P11 C253 C259 157.3(7)
C259 C253 C254 C255 2.2(15)
P11 C253 C254 C255 -174.9(8)
C253 C254 C255 C256 -3.0(18)
C254 C255 C256 C258 3(2)
C254 C255 C256 C257 179.7(14)
C255 C256 C258 C259 -1(2)
C257 C256 C258 C259 -178.5(14)
C256 C258 C259 C253 1(2)
C254 C253 C259 C258 -0.9(16)
P11 C253 C259 C258 176.0(10)
C267 P12 C260 C266 69.0(7)
C335 P12 C260 C266 71(2)
C274 P12 C260 C266 -179.8(6)
Pd37 P12 C260 C266 -59.9(7)
C267 P12 C260 C261 -114.4(7)
C335 P12 C260 C261 -112(3)
C274 P12 C260 C261 -3.1(8)
Pd37 P12 C260 C261 116.7(6)
C266 C260 C261 C262 -0.1(3)
P12 C260 C261 C262 -177.0(7)
C260 C261 C262 C263 -0.1(3)
C261 C262 C263 C265 0.1(6)
C261 C262 C263 C264 179.7(4)
C262 C263 C265 C266 0.2(8)
C264 C263 C265 C266 -179.5(5)
C263 C265 C266 C260 -0.4(9)
C261 C260 C266 C265 0.3(7)
P12 C260 C266 C265 177.5(8)
C267 P12 C335 C341 82.6(6)
C260 P12 C335 C341 -95(3)
C274 P12 C335 C341 -169.2(6)
Pd37 P12 C335 C341 -41.2(7)
C267 P12 C335 C336 -105.1(6)
C260 P12 C335 C336 77(2)
C274 P12 C335 C336 3.0(7)
Pd37 P12 C335 C336 131.0(5)
C341 C335 C336 C337 0.0(3)
P12 C335 C336 C337 -171.4(7)
C335 C336 C337 C338 0.1(3)
C336 C337 C338 C340 -0.2(6)
C336 C337 C338 C339 -179.9(4)
C337 C338 C340 C341 0.2(8)
C339 C338 C340 C341 179.9(5)
C336 C335 C341 C340 0.0(6)
P12 C335 C341 C340 171.8(8)
C338 C340 C341 C335 -0.1(8)
C335 P12 C267 C268 -148.3(7)
C260 P12 C267 C268 -147.8(7)
C274 P12 C267 C268 103.5(7)
Pd37 P12 C267 C268 -20.0(7)
C335 P12 C267 C273 29.9(7)
C260 P12 C267 C273 30.4(8)
C274 P12 C267 C273 -78.3(7)
Pd37 P12 C267 C273 158.2(6)
C273 C267 C268 C269 0.8(12)
P12 C267 C268 C269 179.1(6)
C267 C268 C269 C270 0.3(13)
C268 C269 C270 C272 -0.7(13)
C268 C269 C270 C271 178.9(9)
C269 C270 C272 C273 -0.1(14)
C271 C270 C272 C273 -179.7(9)
C270 C272 C273 C267 1.2(14)
C268 C267 C273 C272 -1.6(12)
P12 C267 C273 C272 -179.8(7)
C267 P12 C274 C280 14.6(9)
C335 P12 C274 C280 -85.8(9)
C260 P12 C274 C280 -98.3(9)
Pd37 P12 C274 C280 140.6(7)
C267 P12 C274 C275 -162.7(7)
C335 P12 C274 C275 96.9(8)
C260 P12 C274 C275 84.3(8)
Pd37 P12 C274 C275 -36.7(8)
C280 C274 C275 C276 3.0(14)
P12 C274 C275 C276 -179.5(8)
C274 C275 C276 C277 -2.0(16)
C275 C276 C277 C279 -0.1(18)
C275 C276 C277 C278 -179.5(11)
C276 C277 C279 C280 1.1(19)
C278 C277 C279 C280 -179.4(11)
C275 C274 C280 C279 -2.0(15)
P12 C274 C280 C279 -179.3(8)
C277 C279 C280 C274 -0.1(18)
O30 C300 C301 C302 -29.3(11)
C300 C301 C302 C303 33.9(10)
C301 C302 C303 O30 -27.7(11)
C302 C303 O30 C300 9.4(13)
C301 C300 O30 C303 13.2(13)
C401 C402 C403 C404 59(2)
C402 C403 C404 C405 153(2)
C403 C404 C405 C406 -179(2)
C501 C502 C503 C504 -144(6)
C502 C503 C504 C505 -146(6)
C503 C504 C505 C506 165(4)
C601 C602 C603 C604 -168.4(13)
C602 C603 C604 C605 -68.3(19)
C603 C604 C605 C606 -179.4(13)
